data_2102086
loop_
_publ_author_name
'Mo, Z.M.'
'Zhou, H.Y.'
'Kuo, K.H.'

_publ_section_title
;
 Structure of \n-Al~80.61~Cr~10.71~Fe~8.68~, a giant hexagonal
 approximant of a quasicrystal determined by a combination of electron
 microscopy and X-ray diffraction
;
_journal_issue 3
_journal_name_full 'Acta Crystallographica Section B'
_journal_page_first 392
_journal_page_last 401
_journal_paper_doi 10.1107/S0108768199015761
_journal_volume 56
_journal_year 2000
_chemical_formula_sum 'Al477.44 Cr63.42 Fe51.42'
_chemical_formula_weight 19051.3
_chemical_name_systematic
;
 ?
;
_space_group_IT_number 176
_symmetry_cell_setting hexagonal
_symmetry_space_group_name_Hall '-P 6c'
_symmetry_space_group_name_H-M 'P 63/m'
_atom_type_scat_source IntTabIV
_audit_creation_method SHELXL-97
_cell_angle_alpha 90
_cell_angle_beta 90
_cell_angle_gamma 120
_cell_formula_units_Z 2
_cell_length_a 40.68(7)
_cell_length_b 40.68(7)
_cell_length_c 12.5460(10)
_cell_measurement_reflns_used 23
_cell_measurement_temperature 293(2)
_cell_measurement_theta_max 23.5
_cell_measurement_theta_min 9
_cell_volume 17980(4)
_computing_cell_refinement 'Rigaku/AFC Diffractometer Control Software'
_computing_data_collection 'Rigaku/AFC Diffractometer Control Software'
_computing_data_reduction TEXSAN
_computing_structure_refinement 'SHELXL-97 (Sheldrick, 1997)'
_computing_structure_solution 'SHELXS-97 (Sheldrick, 1990)'
_diffrn_ambient_temperature 293(2)
_diffrn_measured_fraction_theta_full 0.441
_diffrn_measured_fraction_theta_max 0.441
_diffrn_measurement_device_type 'Rigaku AFC5R'
_diffrn_measurement_method \w-2\q
_diffrn_radiation_monochromator graphite
_diffrn_radiation_type MoK\a
_diffrn_radiation_wavelength 0.71069
_diffrn_reflns_av_R_equivalents 0.0861
_diffrn_reflns_limit_h_max 50
_diffrn_reflns_limit_h_min 0
_diffrn_reflns_limit_k_max 50
_diffrn_reflns_limit_k_min 0
_diffrn_reflns_limit_l_max 15
_diffrn_reflns_limit_l_min 0
_diffrn_reflns_number 12684
_diffrn_reflns_theta_full 26.00
_diffrn_reflns_theta_max 26.00
_diffrn_reflns_theta_min 1.53
_diffrn_standards_decay_% 0.6
_diffrn_standards_interval_count 500
_diffrn_standards_number 3
_exptl_absorpt_coefficient_mu 5.032
_exptl_absorpt_correction_T_max 0.593
_exptl_absorpt_correction_T_min 0.481
_exptl_absorpt_correction_type psi-scan
_exptl_absorpt_process_details '(North et al., 1968)'
_exptl_crystal_colour grey
_exptl_crystal_density_diffrn 3.518
_exptl_crystal_description needle
_exptl_crystal_F_000 18433
_exptl_crystal_size_max 0.6
_exptl_crystal_size_mid 0.12
_exptl_crystal_size_min 0.1
_refine_diff_density_max 1.609
_refine_diff_density_min -1.303
_refine_ls_extinction_method none
_refine_ls_goodness_of_fit_ref 1.085
_refine_ls_matrix_type full
_refine_ls_number_parameters 474
_refine_ls_number_reflns 5453
_refine_ls_number_restraints 0
_refine_ls_restrained_S_all 1.085
_refine_ls_R_factor_all 0.1250
_refine_ls_R_factor_gt 0.0747
_refine_ls_shift/su_max 0.001
_refine_ls_shift/su_mean 0.000
_refine_ls_structure_factor_coef Fsqd
_refine_ls_weighting_details 'w=1/[\s^2^(Fo^2^)+(0.0778P)^2^+0.0000P] where P=(Fo^2^+2Fc^2^)/3'
_refine_ls_weighting_scheme calc
_refine_ls_wR_factor_ref 0.2068
_reflns_number_gt 3854
_reflns_number_total 12273
_reflns_threshold_expression >2sigma(I)
_cod_data_source_file zh0020.cif
_cod_data_source_block word
_cod_depositor_comments
;
The following automatic conversions were performed:

'_refine_ls_weighting_scheme' value 'calc
w=1/[\s^2^(Fo^2^)+(0.0778P)^2^+0.0000P] where P=(Fo^2^+2Fc^2^)/3' was
changed to 'calc'. New tag '_refine_ls_weighting_details' was
created. The value of the new tag was set to
'w=1/[\s^2^(Fo^2^)+(0.0778P)^2^+0.0000P] where P=(Fo^2^+2Fc^2^)/3'.

Automatic conversion script
Id: cif_fix_values 3143 2015-03-26 13:38:13Z robertas 
;
_cod_original_cell_volume 17983(8)
_cod_database_code 2102086

loop_
_symmetry_equiv_pos_as_xyz
'x, y, z'
'-y, x-y, z'
'-x+y, -x, z'
'-x, -y, z+1/2'
'y, -x+y, z+1/2'
'x-y, x, z+1/2'
'-x, -y, -z'
'y, -x+y, -z'
'x-y, x, -z'
'x, y, -z-1/2'
'-y, x-y, -z-1/2'
'-x+y, -x, -z-1/2'

loop_
_atom_site_label
_atom_site_fract_x
_atom_site_fract_y
_atom_site_fract_z
_atom_site_U_iso_or_equiv
_atom_site_adp_type
_atom_site_occupancy
Al1 0.0000 0.0000 0.2500 0.003(10) Uiso 0.47
Cr1 0.0000 0.0000 0.2500 0.003(10) Uiso 0.015
Fe1 0.0000 0.0000 0.2500 0.003(10) Uiso 0.015
Al2 0.0000 0.0000 0.1099(18) 0.001(4) Uiso 0.50
Al3 0.6667 0.3333 0.0426(9) 0.005(2) Uiso 1
Cr4 0.03193(15) 0.90723(14) 0.2500 0.0037(11) Uiso 1
Cr5 0.18049(15) 0.85053(15) 0.2500 0.0050(12) Uiso 1
Cr6 0.33670(14) 0.02076(15) 0.2500 0.0061(12) Uiso 1
Cr7 0.59667(14) 0.15519(14) 0.2500 0.0042(12) Uiso 1
Cr8 0.75065(15) 0.09767(15) 0.2500 0.0084(12) Uiso 1
Cr9 0.84274(15) 0.21868(14) 0.2500 0.0049(13) Uiso 1
Cr10 0.94010(16) 0.18129(15) 0.2500 0.0060(12) Uiso 1
Cr11 0.99335(14) 0.15933(14) 0.2500 0.0028(11) Uiso 1
Cr12 0.03669(15) 0.75047(15) 0.2500 0.0089(12) Uiso 0.5
Fe12 0.03669(15) 0.75047(15) 0.2500 0.0089(12) Uiso 0.5
Cr13 0.06812(15) 0.66065(15) 0.2500 0.0081(12) Uiso 0.5
Fe13 0.06812(15) 0.66065(15) 0.2500 0.0081(12) Uiso 0.5
Cr14 0.12878(15) 0.87186(15) 0.2500 0.0090(12) Uiso 0.5
Fe14 0.12878(15) 0.87186(15) 0.2500 0.0090(12) Uiso 0.5
Cr15 0.14507(19) 0.71979(18) 0.2500 0.010(2) Uiso 0.3
Fe15 0.14507(19) 0.71979(18) 0.2500 0.010(2) Uiso 0.3
Al15 0.14507(19) 0.71979(18) 0.2500 0.010(2) Uiso 0.4
Cr16 0.27105(17) 0.52623(17) 0.2500 0.008(2) Uiso 0.31
Fe16 0.27105(17) 0.52623(17) 0.2500 0.008(2) Uiso 0.31
Al16 0.27105(17) 0.52623(17) 0.2500 0.008(2) Uiso 0.38
Cr17 0.27959(16) 0.81464(16) 0.2500 0.0100(12) Uiso 0.5
Fe17 0.27959(16) 0.81464(16) 0.2500 0.0100(12) Uiso 0.5
Cr18 0.31882(15) 0.94934(15) 0.2500 0.0093(12) Uiso 0.5
Fe18 0.31882(15) 0.94934(15) 0.2500 0.0093(12) Uiso 0.5
Cr19 0.37904(16) 0.77809(17) 0.2500 0.010(2) Uiso 0.405
Fe19 0.37904(16) 0.77809(17) 0.2500 0.010(2) Uiso 0.405
Al19 0.37904(16) 0.77809(17) 0.2500 0.010(2) Uiso 0.19
Cr20 0.46032(14) 1.05536(14) 0.2500 0.0080(11) Uiso 0.5
Fe20 0.46032(14) 1.05536(14) 0.2500 0.0080(11) Uiso 0.5
Cr21 0.49307(14) 0.96621(14) 0.2500 0.0056(12) Uiso 0.5
Fe21 0.49307(14) 0.96621(14) 0.2500 0.0056(12) Uiso 0.5
Cr22 0.62837(15) 0.06518(15) 0.2500 0.0078(11) Uiso 0.5
Fe22 0.62837(15) 0.06518(15) 0.2500 0.0078(11) Uiso 0.5
Cr23 0.80862(14) 0.30749(14) 0.2500 0.0089(12) Uiso 0.5
Fe23 0.80862(14) 0.30749(14) 0.2500 0.0089(12) Uiso 0.5
Cr24 0.84853(14) 0.06002(14) 0.2500 0.0083(11) Uiso 0.5
Fe24 0.84853(14) 0.06002(14) 0.2500 0.0083(11) Uiso 0.5
Cr25 0.9647(2) 0.0358(2) 0.2500 0.019(3) Uiso 0.24
Fe25 0.9647(2) 0.0358(2) 0.2500 0.019(3) Uiso 0.24
Al25 0.9647(2) 0.0358(2) 0.2500 0.019(3) Uiso 0.52
Al26 0.0567(3) 0.5951(3) 0.2500 0.007(2) Uiso 1
Al27 0.0722(3) 0.8798(3) 0.2500 0.011(2) Uiso 1
Al28 0.0881(3) 0.7318(3) 0.2500 0.004(2) Uiso 1
Al29 0.0962(3) 0.9616(3) 0.2500 0.024(3) Uiso 1
Al30 0.1081(3) 0.8020(3) 0.2500 0.002(2) Uiso 1
Al31 0.1538(3) 0.9409(3) 0.2500 0.015(3) Uiso 1
Al32 0.2147(5) 0.7549(5) 0.2500 0.040(6) Uiso 0.84
Al33 0.2234(3) 0.8253(3) 0.2500 0.012(2) Uiso 1
Al34 0.2475(3) 0.9053(3) 0.2500 0.007(2) Uiso 1
Al35 0.3039(3) 0.8842(3) 0.2500 0.013(2) Uiso 1
Al36 0.3120(3) 0.7186(3) 0.2500 0.0043(19) Uiso 1
Al37 0.3896(3) 1.0029(3) 0.2500 0.010(2) Uiso 1
Al38 0.4117(3) 0.9089(3) 0.2500 0.020(4) Uiso 0.83
Cr38 0.4117(3) 0.9089(3) 0.2500 0.020(4) Uiso 0.085
Fe38 0.4117(3) 0.9089(3) 0.2500 0.020(4) Uiso 0.085
Al39 0.4298(3) 0.7613(3) 0.2500 0.027(4) Uiso 0.76
Cr39 0.4298(3) 0.7613(3) 0.2500 0.027(4) Uiso 0.12
Fe39 0.4298(3) 0.7613(3) 0.2500 0.027(4) Uiso 0.12
Al40 0.4412(3) 0.9843(3) 0.2500 0.006(2) Uiso 1
Al41 0.4606(3) 0.8424(3) 0.2500 0.016(2) Uiso 1
Al42 0.4614(4) 0.6740(4) 0.2500 0.037(4) Uiso 1
Al43 0.5321(3) 0.0969(3) 0.2500 0.011(2) Uiso 1
Al44 0.5459(3) 0.1706(3) 0.2500 0.011(2) Uiso 1
Al45 0.5583(3) 0.0238(3) 0.2500 0.005(2) Uiso 1
Al46 0.6207(3) 0.0018(3) 0.2500 0.005(2) Uiso 1
Al47 0.6476(3) 0.1361(3) 0.2500 0.012(2) Uiso 1
Al48 0.6680(3) 0.2091(3) 0.2500 0.013(2) Uiso 1
Al49 0.6991(3) 0.1178(3) 0.2500 0.010(3) Uiso 0.87
Cr49 0.6991(3) 0.1178(3) 0.2500 0.010(3) Uiso 0.065
Fe49 0.6991(3) 0.1178(3) 0.2500 0.010(3) Uiso 0.065
Al50 0.7159(3) 0.3462(3) 0.2500 0.010(2) Uiso 1
Al51 0.7259(3) 0.0290(3) 0.2500 0.011(2) Uiso 1
Al52 0.7355(3) 0.2554(3) 0.2500 0.020(3) Uiso 1
Al53 0.7708(3) 0.1682(3) 0.2500 0.014(3) Uiso 0.92
Cr53 0.7708(3) 0.1682(3) 0.2500 0.014(3) Uiso 0.04
Fe53 0.7708(3) 0.1682(3) 0.2500 0.014(3) Uiso 0.04
Al54 0.7828(3) 0.0071(3) 0.2500 0.008(2) Uiso 1
Al55 0.7909(3) 0.2372(3) 0.2500 0.011(2) Uiso 1
Al56 0.8048(3) 0.0856(3) 0.2500 0.011(2) Uiso 1
Al57 0.8804(3) 0.3484(3) 0.2500 0.004(2) Uiso 1
Al58 0.8834(3) 0.1897(3) 0.2500 0.007(2) Uiso 1
Al59 0.9010(3) 0.0398(3) 0.2500 0.013(2) Uiso 1
Al60 0.9088(3) 0.2744(3) 0.2500 0.011(2) Uiso 1
Al61 0.9207(3) 0.1107(3) 0.2500 0.010(2) Uiso 1
Al62 0.9656(3) 0.2497(3) 0.2500 0.006(2) Uiso 1
Fe63 0.14240(8) 0.61874(8) 0.0633(3) 0.0044(6) Uiso 1
Fe64 0.70289(9) 0.23518(8) 0.0733(3) 0.0087(7) Uiso 1
Fe65 0.73475(8) 0.35062(8) 0.0534(2) 0.0051(6) Uiso 1
Cr66 0.73951(9) 0.12994(9) 0.0766(3) 0.0031(7) Uiso 1
Cr67 0.07945(9) 0.76160(9) 0.0748(3) 0.0077(7) Uiso 0.5
Fe67 0.07945(9) 0.76160(9) 0.0748(3) 0.0077(7) Uiso 0.5
Cr68 0.39138(10) 0.89074(10) 0.0530(3) 0.0060(11) Uiso 0.405
Fe68 0.39138(10) 0.89074(10) 0.0530(3) 0.0060(11) Uiso 0.405
Al68 0.39138(10) 0.89074(10) 0.0530(3) 0.0060(11) Uiso 0.19
Cr69 0.42939(9) 1.01312(9) 0.0754(3) 0.0060(7) Uiso 0.5
Fe69 0.42939(9) 1.01312(9) 0.0754(3) 0.0060(7) Uiso 0.5
Cr70 0.89035(9) 0.07075(9) 0.0751(3) 0.0075(8) Uiso 0.5
Fe70 0.89035(9) 0.07075(9) 0.0751(3) 0.0075(8) Uiso 0.5
Cr71 0.98087(16) 0.04531(16) 0.0464(5) 0.0241(18) Uiso 0.235
Fe71 0.98087(16) 0.04531(16) 0.0464(5) 0.0241(18) Uiso 0.235
Al71 0.98087(16) 0.04531(16) 0.0464(5) 0.0241(18) Uiso 0.53
Al72 0.0028(2) 0.8395(2) 0.1365(6) 0.0115(17) Uiso 1
Al73 0.00492(19) 0.2216(2) 0.1341(6) 0.0087(16) Uiso 1
Al74 0.00535(18) 0.74239(18) 0.0569(6) 0.0090(15) Uiso 1
Al75 0.02462(19) 0.16719(19) 0.0693(6) 0.0133(17) Uiso 1
Al76 0.02517(19) 0.68767(19) 0.1361(6) 0.0063(15) Uiso 1
Al77 0.0326(2) 0.9590(2) 0.1458(7) 0.0240(19) Uiso 1
Al78 0.04435(19) 0.63116(19) 0.0694(6) 0.0107(15) Uiso 1
Al79 0.05941(19) 0.9144(2) 0.0651(6) 0.0141(16) Uiso 1
Al80 0.0613(2) 0.8159(2) 0.1347(6) 0.0081(16) Uiso 1
Al81 0.09837(18) 0.70722(19) 0.0614(6) 0.0086(14) Uiso 1
Al82 0.1180(2) 0.6554(2) 0.1371(6) 0.0120(16) Uiso 1
Al83 0.11879(18) 0.89340(18) 0.0705(5) 0.0066(14) Uiso 1
Al84 0.13639(19) 0.83721(19) 0.0647(6) 0.0108(15) Uiso 1
Al85 0.1531(2) 0.78225(19) 0.1377(7) 0.0116(17) Uiso 1
Al86 0.16097(19) 0.56140(19) 0.1375(6) 0.0075(15) Uiso 1
Al87 0.1641(2) 0.4319(2) 0.0717(7) 0.0201(18) Uiso 1
Al88 0.17214(14) 0.73356(14) 0.0587(5) 0.0114(17) Uiso 0.71
Cr88 0.17214(14) 0.73356(14) 0.0587(5) 0.0114(17) Uiso 0.145
Fe88 0.17214(14) 0.73356(14) 0.0587(5) 0.0114(17) Uiso 0.145
Al89 0.1939(2) 0.9138(2) 0.1328(6) 0.0068(15) Uiso 1
Al90 0.1959(2) 0.6898(2) 0.1335(6) 0.0108(16) Uiso 1
Al91 0.2077(2) 0.6312(2) 0.0557(6) 0.0165(16) Uiso 1
Al92 0.21199(18) 0.85803(18) 0.0677(6) 0.0083(14) Uiso 1
Al93 0.27552(19) 0.97233(19) 0.1327(6) 0.0081(16) Uiso 1
Al94 0.29474(18) 0.91707(18) 0.0670(6) 0.0088(14) Uiso 1
Al95 0.33166(18) 1.04641(17) 0.0702(6) 0.0073(14) Uiso 1
Al96 0.3370(2) 0.8499(2) 0.1370(7) 0.018(3) Uiso 0.87
Al97 0.35193(18) 0.99159(18) 0.0641(6) 0.0082(14) Uiso 1
Al98 0.3655(2) 0.7136(2) 0.1311(6) 0.0130(17) Uiso 1
Al99 0.3731(2) 0.9386(2) 0.1358(5) 0.0099(16) Uiso 1
Al100 0.40795(19) 1.06524(19) 0.1359(6) 0.0062(15) Uiso 1
Al101 0.41792(17) 0.65273(17) 0.0537(6) 0.0070(14) Uiso 1
Al102 0.43661(18) 0.72931(18) 0.0562(6) 0.0102(15) Uiso 1
Al103 0.44743(18) 0.95708(18) 0.0581(7) 0.0115(16) Uiso 1
Al104 0.4674(2) 0.9068(2) 0.1327(6) 0.0113(16) Uiso 1
Al105 0.48329(18) 1.08619(18) 0.0552(6) 0.0077(14) Uiso 1
Al106 0.4982(3) 0.7256(3) 0.0922(8) 0.022(3) Uiso 0.84
Al107 0.5017(2) 1.03015(19) 0.1359(6) 0.0063(15) Uiso 1
Al108 0.52460(18) 0.97830(18) 0.0694(6) 0.0074(14) Uiso 1
Al109 0.56637(18) 0.13897(18) 0.0605(6) 0.0102(15) Uiso 1
Al110 0.5870(2) 0.0899(2) 0.1357(6) 0.0136(17) Uiso 1
Al111 0.60568(19) 0.03463(19) 0.0692(6) 0.0121(15) Uiso 1
Al112 0.61537(19) 0.21344(19) 0.1374(6) 0.0088(16) Uiso 1
Al113 0.64393(19) 0.16902(18) 0.0623(6) 0.0116(15) Uiso 1
Al114 0.66306(19) 0.10882(19) 0.0598(6) 0.0115(15) Uiso 1
Al115 0.68393(19) 0.28295(19) 0.1195(5) 0.0069(14) Uiso 1
Al116 0.6846(2) 0.0569(2) 0.1367(6) 0.0092(15) Uiso 1
Al117 0.7194(2) 0.1849(2) 0.1306(6) 0.0075(16) Uiso 1
Al118 0.75885(18) 0.07369(18) 0.0572(6) 0.0105(15) Uiso 1
Al119 0.76254(18) 0.31908(18) 0.1378(6) 0.0076(15) Uiso 1
Al120 0.77458(17) 0.26177(17) 0.0657(6) 0.0062(14) Uiso 1
Al121 0.79724(19) 0.20399(19) 0.0641(6) 0.0100(15) Uiso 1
Al122 0.8140(2) 0.1486(2) 0.1390(6) 0.0109(17) Uiso 1
Al123 0.81693(19) 0.05171(19) 0.0574(6) 0.0122(15) Uiso 1
Al124 0.83502(19) 0.33443(19) 0.0656(6) 0.0114(15) Uiso 1
Al125 0.8548(2) 0.2817(2) 0.1369(6) 0.0111(16) Uiso 1
Al126 0.8731(2) 0.1260(2) 0.1361(6) 0.0095(16) Uiso 1
Al127 0.87326(17) 0.22510(18) 0.0701(6) 0.0067(14) Uiso 1
Al128 0.90992(19) 0.01769(19) 0.0560(6) 0.0125(15) Uiso 1
Al129 0.93007(19) 0.20256(19) 0.0696(6) 0.0108(15) Uiso 1
Al130 0.94878(19) 0.14683(19) 0.0656(6) 0.0099(15) Uiso 1
Al131 0.9664(2) 0.0919(2) 0.1375(6) 0.0152(17) Uiso 1

loop_
_geom_angle_atom_site_label_1
_geom_angle_atom_site_label_2
_geom_angle_atom_site_label_3
_geom_angle_site_symmetry_1
_geom_angle_site_symmetry_3
_geom_angle
Al2 Al1 Al2 10_556 . 180.0
Al2 Al1 Cr25 10_556 3_665 90.0280(10)
Al2 Al1 Cr25 . 3_665 89.9720(10)
Cr70 Al131 Al128 . . 54.7(2)
Al2 Al1 Cr25 10_556 2_545 89.9900(10)
Al2 Al1 Cr25 . 2_545 90.0100(10)
Cr25 Al1 Cr25 3_665 2_545 120.0
Al2 Al1 Cr25 10_556 1_455 90.0
Al2 Al1 Cr25 . 1_455 90.0
Cr25 Al1 Cr25 3_665 1_455 119.991(4)
Cr25 Al1 Cr25 2_545 1_455 120.027(4)
Al2 Al1 Al77 10_556 3_455 116.68(17)
Al2 Al1 Al77 . 3_455 63.32(17)
Cr25 Al1 Al77 3_665 3_455 153.07(17)
Cr25 Al1 Al77 2_545 3_455 66.6(2)
Cr25 Al1 Al77 1_455 3_455 60.4(2)
Al2 Al1 Al77 10_556 11_666 63.31(17)
Al2 Al1 Al77 . 11_666 116.69(17)
Cr25 Al1 Al77 3_665 11_666 60.4(2)
Cr25 Al1 Al77 2_545 11_666 153.08(17)
Cr25 Al1 Al77 1_455 11_666 66.5(2)
Al77 Al1 Al77 3_455 11_666 126.91(9)
Al2 Al1 Al77 10_556 12_456 63.27(17)
Al2 Al1 Al77 . 12_456 116.73(17)
Cr25 Al1 Al77 3_665 12_456 153.08(17)
Cr25 Al1 Al77 2_545 12_456 66.6(2)
Cr25 Al1 Al77 1_455 12_456 60.4(2)
Al77 Al1 Al77 3_455 12_456 53.4(3)
Al77 Al1 Al77 11_666 12_456 101.3(2)
Al2 Al1 Al77 10_556 10_546 63.32(17)
Al2 Al1 Al77 . 10_546 116.68(17)
Cr25 Al1 Al77 3_665 10_546 66.6(2)
Cr25 Al1 Al77 2_545 10_546 60.4(2)
Cr25 Al1 Al77 1_455 10_546 153.08(17)
Al77 Al1 Al77 3_455 10_546 126.92(9)
Al77 Al1 Al77 11_666 10_546 101.4(2)
Al77 Al1 Al77 12_456 10_546 101.4(2)
Al2 Al1 Al77 10_556 2_665 116.71(17)
Al2 Al1 Al77 . 2_665 63.29(17)
Cr25 Al1 Al77 3_665 2_665 60.4(2)
Cr25 Al1 Al77 2_545 2_665 153.08(17)
Cr25 Al1 Al77 1_455 2_665 66.6(2)
Al77 Al1 Al77 3_455 2_665 101.4(2)
Al77 Al1 Al77 11_666 2_665 53.4(3)
Al77 Al1 Al77 12_456 2_665 126.93(9)
Al77 Al1 Al77 10_546 2_665 126.96(9)
Al2 Al1 Al77 10_556 1_545 116.71(17)
Al2 Al1 Al77 . 1_545 63.29(17)
Cr25 Al1 Al77 3_665 1_545 66.6(2)
Cr25 Al1 Al77 2_545 1_545 60.4(2)
Cr25 Al1 Al77 1_455 1_545 153.09(17)
Al77 Al1 Al77 3_455 1_545 101.4(2)
Al77 Al1 Al77 11_666 1_545 126.96(9)
Al77 Al1 Al77 12_456 1_545 126.94(9)
Al77 Al1 Al77 10_546 1_545 53.4(3)
Al77 Al1 Al77 2_665 1_545 101.4(2)
Al1 Al2 Cr71 . 2_545 108.8(5)
Al1 Al2 Cr71 . 3_665 108.9(5)
Cr71 Al2 Cr71 2_545 3_665 110.1(5)
Al1 Al2 Cr71 . 1_455 108.8(5)
Cr71 Al2 Cr71 2_545 1_455 110.1(5)
Cr71 Al2 Cr71 3_665 1_455 110.1(5)
Al1 Al2 Al77 . 3_455 80.1(5)
Cr71 Al2 Al77 2_545 3_455 57.5(2)
Cr71 Al2 Al77 3_665 3_455 167.2(7)
Cr71 Al2 Al77 1_455 3_455 74.2(2)
Al1 Al2 Al77 . 2_665 80.2(5)
Cr71 Al2 Al77 2_545 2_665 167.2(7)
Cr71 Al2 Al77 3_665 2_665 74.2(2)
Cr71 Al2 Al77 1_455 2_665 57.5(2)
Al77 Al2 Al77 3_455 2_665 117.1(3)
Al1 Al2 Al77 . 1_545 80.2(5)
Cr71 Al2 Al77 2_545 1_545 74.2(2)
Cr71 Al2 Al77 3_665 1_545 57.5(2)
Cr71 Al2 Al77 1_455 1_545 167.2(7)
Al77 Al2 Al77 3_455 1_545 117.1(3)
Al77 Al2 Al77 2_665 1_545 117.2(3)
Al1 Al2 Al2 . 7 180.0
Cr71 Al2 Al2 2_545 7 71.2(5)
Cr71 Al2 Al2 3_665 7 71.1(5)
Cr71 Al2 Al2 1_455 7 71.2(5)
Al77 Al2 Al2 3_455 7 99.9(5)
Al77 Al2 Al2 2_665 7 99.8(5)
Al77 Al2 Al2 1_545 7 99.8(5)
Fe65 Al3 Fe65 . 3_665 119.68(5)
Fe65 Al3 Fe65 . 2_655 119.71(5)
Fe65 Al3 Fe65 3_665 2_655 119.72(5)
Fe65 Al3 Al115 . 2_655 61.09(17)
Fe65 Al3 Al115 3_665 2_655 155.6(5)
Fe65 Al3 Al115 2_655 2_655 60.89(17)
Fe65 Al3 Al115 . 3_665 155.6(5)
Fe65 Al3 Al115 3_665 3_665 60.93(17)
Fe65 Al3 Al115 2_655 3_665 61.05(17)
Al115 Al3 Al115 2_655 3_665 107.6(3)
Fe65 Al3 Al115 . . 60.92(17)
Fe65 Al3 Al115 3_665 . 61.03(17)
Fe65 Al3 Al115 2_655 . 155.6(5)
Al115 Al3 Al115 2_655 . 107.6(3)
Al115 Al3 Al115 3_665 . 107.6(3)
Fe65 Al3 Al98 . 7_665 108.2(3)
Fe65 Al3 Al98 3_665 7_665 55.4(2)
Fe65 Al3 Al98 2_655 7_665 112.6(3)
Al115 Al3 Al98 2_655 7_665 148.9(4)
Al115 Al3 Al98 3_665 7_665 92.0(2)
Al115 Al3 Al98 . 7_665 88.2(2)
Fe65 Al3 Al98 . 9_655 112.5(3)
Fe65 Al3 Al98 3_665 9_655 108.3(3)
Fe65 Al3 Al98 2_655 9_655 55.4(2)
Al115 Al3 Al98 2_655 9_655 91.9(2)
Al115 Al3 Al98 3_665 9_655 88.3(2)
Al115 Al3 Al98 . 9_655 148.9(4)
Al98 Al3 Al98 7_665 9_655 64.1(3)
Fe65 Al3 Al98 . 8 55.4(2)
Fe65 Al3 Al98 3_665 8 112.5(3)
Fe65 Al3 Al98 2_655 8 108.3(3)
Al115 Al3 Al98 2_655 8 88.3(2)
Al115 Al3 Al98 3_665 8 149.0(4)
Al115 Al3 Al98 . 8 91.9(2)
Al98 Al3 Al98 7_665 8 64.1(3)
Al98 Al3 Al98 9_655 8 64.1(3)
Al27 Cr4 Al29 . . 75.6(4)
Al27 Cr4 Al77 . . 132.7(3)
Al29 Cr4 Al77 . . 71.1(3)
Al27 Cr4 Al77 . 10_556 132.7(3)
Al29 Cr4 Al77 . 10_556 71.1(3)
Al77 Cr4 Al77 . 10_556 64.0(4)
Al27 Cr4 Al79 . 10_556 71.9(2)
Al29 Cr4 Al79 . 10_556 71.6(2)
Al77 Cr4 Al79 . 10_556 124.9(3)
Al77 Cr4 Al79 10_556 10_556 66.4(3)
Al27 Cr4 Al79 . . 71.8(2)
Al29 Cr4 Al79 . . 71.5(2)
Al77 Cr4 Al79 . . 66.4(3)
Al77 Cr4 Al79 10_556 . 124.9(3)
Al79 Cr4 Al79 10_556 . 133.2(4)
Al27 Cr4 Al59 . 2 116.9(4)
Al29 Cr4 Al59 . 2 167.5(4)
Al77 Cr4 Al59 . 2 98.5(3)
Al77 Cr4 Al59 10_556 2 98.4(3)
Al79 Cr4 Al59 10_556 2 111.1(2)
Al79 Cr4 Al59 . 2 111.2(2)
Al27 Cr4 Al72 . . 65.9(3)
Al29 Cr4 Al72 . . 129.1(3)
Al77 Cr4 Al72 . . 113.0(3)
Al77 Cr4 Al72 10_556 . 158.9(3)
Al79 Cr4 Al72 10_556 . 121.9(3)
Al79 Cr4 Al72 . . 65.8(2)
Al59 Cr4 Al72 2 . 60.7(3)
Al27 Cr4 Al72 . 10_556 65.9(3)
Al29 Cr4 Al72 . 10_556 129.1(3)
Al77 Cr4 Al72 . 10_556 158.9(3)
Al77 Cr4 Al72 10_556 10_556 113.0(2)
Al79 Cr4 Al72 10_556 10_556 65.8(2)
Al79 Cr4 Al72 . 10_556 121.9(3)
Al59 Cr4 Al72 2 10_556 60.7(3)
Al72 Cr4 Al72 . 10_556 61.4(3)
Al33 Cr5 Al34 . . 71.6(4)
Al33 Cr5 Al92 . 10_556 68.18(19)
Al34 Cr5 Al92 . 10_556 68.85(19)
Al33 Cr5 Al92 . . 68.15(19)
Al34 Cr5 Al92 . . 68.8(2)
Al92 Cr5 Al92 10_556 . 126.2(4)
Al33 Cr5 Al30 . . 117.4(4)
Al34 Cr5 Al30 . . 171.0(4)
Al92 Cr5 Al30 10_556 . 113.51(19)
Al92 Cr5 Al30 . . 113.55(19)
Al33 Cr5 Cr14 . . 175.0(4)
Al34 Cr5 Cr14 . . 113.3(3)
Al92 Cr5 Cr14 10_556 . 113.11(19)
Al92 Cr5 Cr14 . . 113.15(19)
Al30 Cr5 Cr14 . . 57.6(3)
Al33 Cr5 Al89 . 10_556 122.9(3)
Al34 Cr5 Al89 . 10_556 63.5(3)
Al92 Cr5 Al89 10_556 10_556 64.0(2)
Al92 Cr5 Al89 . 10_556 120.6(3)
Al30 Cr5 Al89 . 10_556 109.1(3)
Cr14 Cr5 Al89 . 10_556 61.0(2)
Al33 Cr5 Al89 . . 122.9(3)
Al34 Cr5 Al89 . . 63.5(3)
Al92 Cr5 Al89 10_556 . 120.6(3)
Al92 Cr5 Al89 . . 64.0(2)
Al30 Cr5 Al89 . . 109.1(3)
Cr14 Cr5 Al89 . . 61.0(2)
Al89 Cr5 Al89 10_556 . 64.1(3)
Al33 Cr5 Al85 . . 66.0(3)
Al34 Cr5 Al85 . . 126.6(3)
Al92 Cr5 Al85 10_556 . 119.6(3)
Al92 Cr5 Al85 . . 66.2(2)
Al30 Cr5 Al85 . . 60.6(3)
Cr14 Cr5 Al85 . . 109.8(2)
Al89 Cr5 Al85 10_556 . 169.7(3)
Al89 Cr5 Al85 . . 116.8(2)
Al33 Cr5 Al85 . 10_556 66.1(3)
Al34 Cr5 Al85 . 10_556 126.6(3)
Al92 Cr5 Al85 10_556 10_556 66.2(2)
Al92 Cr5 Al85 . 10_556 119.6(3)
Al30 Cr5 Al85 . 10_556 60.6(3)
Cr14 Cr5 Al85 . 10_556 109.7(2)
Al89 Cr5 Al85 10_556 10_556 116.8(2)
Al89 Cr5 Al85 . 10_556 169.7(3)
Al85 Cr5 Al85 . 10_556 60.4(3)
Al33 Cr5 Al84 . . 116.2(2)
Al34 Cr5 Al84 . . 118.3(2)
Al92 Cr5 Al84 10_556 . 172.2(3)
Al92 Cr5 Al84 . . 61.3(2)
Al30 Cr5 Al84 . . 58.93(18)
Cr14 Cr5 Al84 . . 61.93(18)
Al89 Cr5 Al84 10_556 . 115.3(3)
Al89 Cr5 Al84 . . 63.4(2)
Al85 Cr5 Al84 . . 59.7(2)
Al85 Cr5 Al84 10_556 . 109.0(3)
Al33 Cr5 Al84 . 10_556 116.2(2)
Al34 Cr5 Al84 . 10_556 118.3(2)
Al92 Cr5 Al84 10_556 10_556 61.3(2)
Al92 Cr5 Al84 . 10_556 172.2(3)
Al30 Cr5 Al84 . 10_556 58.89(18)
Cr14 Cr5 Al84 . 10_556 61.91(18)
Al89 Cr5 Al84 10_556 10_556 63.4(2)
Al89 Cr5 Al84 . 10_556 115.3(3)
Al85 Cr5 Al84 . 10_556 109.0(3)
Al85 Cr5 Al84 10_556 10_556 59.7(2)
Al84 Cr5 Al84 . 10_556 111.2(3)
Al62 Cr6 Al60 3_665 3_665 72.8(4)
Al62 Cr6 Al95 3_665 1_545 69.50(19)
Al60 Cr6 Al95 3_665 1_545 67.40(19)
Al62 Cr6 Al95 3_665 10_546 69.45(19)
Al60 Cr6 Al95 3_665 10_546 67.42(19)
Al95 Cr6 Al95 1_545 10_546 125.6(4)
Al62 Cr6 Al37 3_665 1_545 177.2(4)
Al60 Cr6 Al37 3_665 1_545 110.0(4)
Al95 Cr6 Al37 1_545 1_545 111.36(19)
Al95 Cr6 Al37 10_546 1_545 111.40(19)
Al62 Cr6 Cr18 3_665 1_545 117.4(3)
Al60 Cr6 Cr18 3_665 1_545 169.8(3)
Al95 Cr6 Cr18 1_545 1_545 114.96(18)
Al95 Cr6 Cr18 10_546 1_545 114.95(18)
Al37 Cr6 Cr18 1_545 1_545 59.9(3)
Al62 Cr6 Al93 3_665 1_545 65.1(3)
Al60 Cr6 Al93 3_665 1_545 124.7(3)
Al95 Cr6 Al93 1_545 1_545 65.3(2)
Al95 Cr6 Al93 10_546 1_545 123.3(3)
Al37 Cr6 Al93 1_545 1_545 112.7(3)
Cr18 Cr6 Al93 1_545 1_545 63.2(2)
Al62 Cr6 Al93 3_665 10_546 65.1(3)
Al60 Cr6 Al93 3_665 10_546 124.7(3)
Al95 Cr6 Al93 1_545 10_546 123.3(3)
Al95 Cr6 Al93 10_546 10_546 65.3(2)
Al37 Cr6 Al93 1_545 10_546 112.7(3)
Cr18 Cr6 Al93 1_545 10_546 63.2(2)
Al93 Cr6 Al93 1_545 10_546 65.8(3)
Al62 Cr6 Al97 3_665 10_546 119.49(19)
Al60 Cr6 Al97 3_665 10_546 114.0(2)
Al95 Cr6 Al97 1_545 10_546 171.0(3)
Al95 Cr6 Al97 10_546 10_546 61.2(2)
Al37 Cr6 Al97 1_545 10_546 59.67(18)
Cr18 Cr6 Al97 1_545 10_546 62.02(17)
Al93 Cr6 Al97 1_545 10_546 117.2(3)
Al93 Cr6 Al97 10_546 10_546 63.9(2)
Al62 Cr6 Al97 3_665 1_545 119.53(19)
Al60 Cr6 Al97 3_665 1_545 114.0(2)
Al95 Cr6 Al97 1_545 1_545 61.2(2)
Al95 Cr6 Al97 10_546 1_545 171.0(3)
Al37 Cr6 Al97 1_545 1_545 59.63(18)
Cr18 Cr6 Al97 1_545 1_545 62.04(17)
Al93 Cr6 Al97 1_545 1_545 63.9(2)
Al93 Cr6 Al97 10_546 1_545 117.3(3)
Al97 Cr6 Al97 10_546 1_545 111.4(3)
Al62 Cr6 Al100 3_665 10_546 124.5(3)
Al60 Cr6 Al100 3_665 10_546 62.3(3)
Al95 Cr6 Al100 1_545 10_546 116.2(3)
Al95 Cr6 Al100 10_546 10_546 64.4(2)
Al37 Cr6 Al100 1_545 10_546 57.8(2)
Cr18 Cr6 Al100 1_545 10_546 109.1(2)
Al93 Cr6 Al100 1_545 10_546 170.4(3)
Al93 Cr6 Al100 10_546 10_546 116.9(2)
Al97 Cr6 Al100 10_546 10_546 59.7(2)
Al97 Cr6 Al100 1_545 10_546 107.9(2)
Al62 Cr6 Al100 3_665 1_545 124.5(3)
Al60 Cr6 Al100 3_665 1_545 62.3(3)
Al95 Cr6 Al100 1_545 1_545 64.3(2)
Al95 Cr6 Al100 10_546 1_545 116.2(3)
Al37 Cr6 Al100 1_545 1_545 57.7(2)
Cr18 Cr6 Al100 1_545 1_545 109.1(2)
Al93 Cr6 Al100 1_545 1_545 116.9(2)
Al93 Cr6 Al100 10_546 1_545 170.4(3)
Al97 Cr6 Al100 10_546 1_545 108.0(2)
Al97 Cr6 Al100 1_545 1_545 59.7(2)
Al100 Cr6 Al100 10_546 1_545 58.9(3)
Al44 Cr7 Al43 . . 67.8(4)
Al44 Cr7 Al112 . 10_556 69.8(3)
Al43 Cr7 Al112 . 10_556 124.6(3)
Al44 Cr7 Al112 . . 69.9(3)
Al43 Cr7 Al112 . . 124.7(3)
Al112 Cr7 Al112 10_556 . 68.0(3)
Al44 Cr7 Al47 . . 177.5(4)
Al43 Cr7 Al47 . . 109.7(4)
Al112 Cr7 Al47 10_556 . 112.2(3)
Al112 Cr7 Al47 . . 112.1(3)
Al44 Cr7 Al109 . . 73.24(19)
Al43 Cr7 Al109 . . 67.79(18)
Al112 Cr7 Al109 10_556 . 129.0(3)
Al112 Cr7 Al109 . . 67.0(2)
Al47 Cr7 Al109 . . 106.0(2)
Al44 Cr7 Al109 . 10_556 73.20(19)
Al43 Cr7 Al109 . 10_556 67.76(18)
Al112 Cr7 Al109 10_556 10_556 67.1(2)
Al112 Cr7 Al109 . 10_556 129.0(3)
Al47 Cr7 Al109 . 10_556 106.0(2)
Al109 Cr7 Al109 . 10_556 131.6(3)
Al44 Cr7 Al48 . . 120.7(4)
Al43 Cr7 Al48 . . 171.4(4)
Al112 Cr7 Al48 10_556 . 61.8(3)
Al112 Cr7 Al48 . . 61.8(3)
Al47 Cr7 Al48 . . 61.8(4)
Al109 Cr7 Al48 . . 113.40(18)
Al109 Cr7 Al48 10_556 . 113.44(18)
Al44 Cr7 Al110 . 10_556 119.8(3)
Al43 Cr7 Al110 . 10_556 62.0(3)
Al112 Cr7 Al110 10_556 10_556 115.3(2)
Al112 Cr7 Al110 . 10_556 170.3(3)
Al47 Cr7 Al110 . 10_556 58.2(3)
Al109 Cr7 Al110 . 10_556 113.1(3)
Al109 Cr7 Al110 10_556 10_556 58.7(2)
Al48 Cr7 Al110 . 10_556 110.9(3)
Al44 Cr7 Al110 . . 119.8(3)
Al43 Cr7 Al110 . . 62.0(3)
Al112 Cr7 Al110 10_556 . 170.3(3)
Al112 Cr7 Al110 . . 115.3(2)
Al47 Cr7 Al110 . . 58.2(3)
Al109 Cr7 Al110 . . 58.7(2)
Al109 Cr7 Al110 10_556 . 113.1(3)
Al48 Cr7 Al110 . . 110.8(3)
Al110 Cr7 Al110 10_556 . 60.0(3)
Al44 Cr7 Al113 . 10_556 120.81(19)
Al43 Cr7 Al113 . 10_556 117.4(2)
Al112 Cr7 Al113 10_556 10_556 60.5(2)
Al112 Cr7 Al113 . 10_556 114.3(3)
Al47 Cr7 Al113 . 10_556 60.06(19)
Al109 Cr7 Al113 . 10_556 165.8(3)
Al109 Cr7 Al113 10_556 10_556 59.6(2)
Al48 Cr7 Al113 . 10_556 59.37(18)
Al110 Cr7 Al113 10_556 10_556 63.0(2)
Al110 Cr7 Al113 . 10_556 110.7(3)
Al44 Cr7 Al113 . . 120.84(19)
Al43 Cr7 Al113 . . 117.4(2)
Al112 Cr7 Al113 10_556 . 114.3(3)
Al112 Cr7 Al113 . . 60.4(2)
Al47 Cr7 Al113 . . 60.03(19)
Al109 Cr7 Al113 . . 59.6(2)
Al109 Cr7 Al113 10_556 . 165.9(3)
Al48 Cr7 Al113 . . 59.34(18)
Al110 Cr7 Al113 10_556 . 110.8(3)
Al110 Cr7 Al113 . . 63.0(2)
Al113 Cr7 Al113 10_556 . 108.0(3)
Al51 Cr8 Al56 . . 71.0(4)
Al51 Cr8 Al53 . . 175.2(4)
Al56 Cr8 Al53 . . 113.7(4)
Al51 Cr8 Al49 . . 115.0(4)
Al56 Cr8 Al49 . . 174.0(4)
Al53 Cr8 Al49 . . 60.3(3)
Al51 Cr8 Al118 . 10_556 68.99(19)
Al56 Cr8 Al118 . 10_556 69.25(19)
Al53 Cr8 Al118 . 10_556 112.22(19)
Al49 Cr8 Al118 . 10_556 112.28(19)
Al51 Cr8 Al118 . . 69.00(19)
Al56 Cr8 Al118 . . 69.21(19)
Al53 Cr8 Al118 . . 112.21(19)
Al49 Cr8 Al118 . . 112.32(19)
Al118 Cr8 Al118 10_556 . 128.0(4)
Al51 Cr8 Cr66 . . 118.83(17)
Al56 Cr8 Cr66 . . 118.55(18)
Al53 Cr8 Cr66 . . 59.42(15)
Al49 Cr8 Cr66 . . 59.25(14)
Al118 Cr8 Cr66 10_556 . 169.8(3)
Al118 Cr8 Cr66 . . 62.13(16)
Al51 Cr8 Cr66 . 10_556 118.81(17)
Al56 Cr8 Cr66 . 10_556 118.58(18)
Al53 Cr8 Cr66 . 10_556 59.43(15)
Al49 Cr8 Cr66 . 10_556 59.22(14)
Al118 Cr8 Cr66 10_556 10_556 62.12(16)
Al118 Cr8 Cr66 . 10_556 169.8(3)
Cr66 Cr8 Cr66 . 10_556 107.7(2)
Al51 Cr8 Al122 . 10_556 123.8(3)
Al56 Cr8 Al122 . 10_556 63.8(3)
Al53 Cr8 Al122 . 10_556 60.0(3)
Al49 Cr8 Al122 . 10_556 111.2(3)
Al118 Cr8 Al122 10_556 10_556 65.0(2)
Al118 Cr8 Al122 . 10_556 119.3(3)
Cr66 Cr8 Al122 . 10_556 111.4(3)
Cr66 Cr8 Al122 10_556 10_556 62.99(18)
Al51 Cr8 Al116 . . 65.9(3)
Al56 Cr8 Al116 . . 125.3(3)
Al53 Cr8 Al116 . . 110.2(3)
Al49 Cr8 Al116 . . 59.4(2)
Al118 Cr8 Al116 10_556 . 120.5(3)
Al118 Cr8 Al116 . . 65.0(2)
Cr66 Cr8 Al116 . . 61.55(18)
Cr66 Cr8 Al116 10_556 . 111.1(3)
Al122 Cr8 Al116 10_556 . 169.9(3)
Al51 Cr8 Al122 . . 123.8(3)
Al56 Cr8 Al122 . . 63.8(3)
Al53 Cr8 Al122 . . 60.0(3)
Al49 Cr8 Al122 . . 111.2(3)
Al118 Cr8 Al122 10_556 . 119.4(3)
Al118 Cr8 Al122 . . 65.0(2)
Cr66 Cr8 Al122 . . 62.96(18)
Cr66 Cr8 Al122 10_556 . 111.4(3)
Al122 Cr8 Al122 10_556 . 61.0(3)
Al116 Cr8 Al122 . . 117.3(2)
Al51 Cr8 Al116 . 10_556 65.9(3)
Al56 Cr8 Al116 . 10_556 125.3(3)
Al53 Cr8 Al116 . 10_556 110.2(3)
Al49 Cr8 Al116 . 10_556 59.4(2)
Al118 Cr8 Al116 10_556 10_556 65.0(2)
Al118 Cr8 Al116 . 10_556 120.6(3)
Cr66 Cr8 Al116 . 10_556 111.1(3)
Cr66 Cr8 Al116 10_556 10_556 61.52(18)
Al122 Cr8 Al116 10_556 10_556 117.3(2)
Al116 Cr8 Al116 . 10_556 62.4(3)
Al122 Cr8 Al116 . 10_556 169.9(3)
Al58 Cr9 Al60 . . 76.1(4)
Al58 Cr9 Al127 . 10_556 68.72(19)
Al60 Cr9 Al127 . 10_556 69.95(19)
Al58 Cr9 Al127 . . 68.7(2)
Al60 Cr9 Al127 . . 69.9(2)
Al127 Cr9 Al127 10_556 . 126.7(4)
Al58 Cr9 Al55 . . 170.2(4)
Al60 Cr9 Al55 . . 113.6(4)
Al127 Cr9 Al55 10_556 . 113.72(19)
Al127 Cr9 Al55 . . 113.76(19)
Al58 Cr9 Al53 . . 112.4(4)
Al60 Cr9 Al53 . . 171.5(4)
Al127 Cr9 Al53 10_556 . 112.45(19)
Al127 Cr9 Al53 . . 112.49(19)
Al55 Cr9 Al53 . . 57.9(3)
Al58 Cr9 Al125 . 10_556 126.6(3)
Al60 Cr9 Al125 . 10_556 63.0(3)
Al127 Cr9 Al125 10_556 10_556 66.0(2)
Al127 Cr9 Al125 . 10_556 121.0(3)
Al55 Cr9 Al125 . 10_556 61.1(3)
Al53 Cr9 Al125 . 10_556 110.0(3)
Al58 Cr9 Al125 . . 126.6(3)
Al60 Cr9 Al125 . . 63.0(3)
Al127 Cr9 Al125 10_556 . 121.0(3)
Al127 Cr9 Al125 . . 66.0(2)
Al55 Cr9 Al125 . . 61.1(3)
Al53 Cr9 Al125 . . 110.0(3)
Al125 Cr9 Al125 10_556 . 62.1(3)
Al58 Cr9 Al122 . . 63.8(3)
Al60 Cr9 Al122 . . 128.6(3)
Al127 Cr9 Al122 10_556 . 118.4(3)
Al127 Cr9 Al122 . . 66.5(2)
Al55 Cr9 Al122 . . 107.9(3)
Al53 Cr9 Al122 . . 58.2(2)
Al125 Cr9 Al122 10_556 . 168.1(3)
Al125 Cr9 Al122 . . 118.3(2)
Al58 Cr9 Al122 . 10_556 63.8(3)
Al60 Cr9 Al122 . 10_556 128.6(3)
Al127 Cr9 Al122 10_556 10_556 66.5(2)
Al127 Cr9 Al122 . 10_556 118.4(3)
Al55 Cr9 Al122 . 10_556 107.9(3)
Al53 Cr9 Al122 . 10_556 58.2(2)
Al125 Cr9 Al122 10_556 10_556 118.3(2)
Al125 Cr9 Al122 . 10_556 168.1(3)
Al122 Cr9 Al122 . 10_556 58.6(3)
Al58 Cr9 Al121 . . 114.9(2)
Al60 Cr9 Al121 . . 118.70(19)
Al127 Cr9 Al121 10_556 . 170.9(3)
Al127 Cr9 Al121 . . 61.6(2)
Al55 Cr9 Al121 . . 61.29(18)
Al53 Cr9 Al121 . . 58.57(18)
Al125 Cr9 Al121 10_556 . 114.3(3)
Al125 Cr9 Al121 . . 64.4(2)
Al122 Cr9 Al121 . . 59.4(2)
Al122 Cr9 Al121 10_556 . 107.0(3)
Al58 Cr9 Al121 . 10_556 114.9(2)
Al60 Cr9 Al121 . 10_556 118.73(19)
Al127 Cr9 Al121 10_556 10_556 61.6(2)
Al127 Cr9 Al121 . 10_556 170.9(3)
Al55 Cr9 Al121 . 10_556 61.26(18)
Al53 Cr9 Al121 . 10_556 58.53(18)
Al125 Cr9 Al121 10_556 10_556 64.4(2)
Al125 Cr9 Al121 . 10_556 114.3(3)
Al122 Cr9 Al121 . 10_556 107.0(3)
Al122 Cr9 Al121 10_556 10_556 59.4(2)
Al121 Cr9 Al121 . 10_556 109.9(3)
Al62 Cr10 Al58 . . 74.8(4)
Al62 Cr10 Al129 . . 70.0(2)
Al58 Cr10 Al129 . . 68.6(2)
Al62 Cr10 Al129 . 10_556 70.0(2)
Al58 Cr10 Al129 . 10_556 68.5(2)
Al129 Cr10 Al129 . 10_556 127.1(4)
Al62 Cr10 Al61 . . 173.8(4)
Al58 Cr10 Al61 . . 111.4(4)
Al129 Cr10 Al61 . . 111.8(2)
Al129 Cr10 Al61 10_556 . 111.8(2)
Al62 Cr10 Cr11 . . 114.9(3)
Al58 Cr10 Cr11 . . 170.3(3)
Al129 Cr10 Cr11 . . 113.8(2)
Al129 Cr10 Cr11 10_556 . 113.8(2)
Al61 Cr10 Cr11 . . 58.9(3)
Al62 Cr10 Al73 . 10_656 65.3(3)
Al58 Cr10 Al73 . 10_656 126.8(3)
Al129 Cr10 Al73 . 10_656 123.0(3)
Al129 Cr10 Al73 10_556 10_656 65.8(2)
Al61 Cr10 Al73 . 10_656 109.7(3)
Cr11 Cr10 Al73 . 10_656 60.6(2)
Al62 Cr10 Al73 . 1_655 65.3(3)
Al58 Cr10 Al73 . 1_655 126.8(3)
Al129 Cr10 Al73 . 1_655 65.8(2)
Al129 Cr10 Al73 10_556 1_655 123.0(3)
Al61 Cr10 Al73 . 1_655 109.7(3)
Cr11 Cr10 Al73 . 1_655 60.6(2)
Al73 Cr10 Al73 10_656 1_655 64.5(3)
Al62 Cr10 Al130 . 10_556 118.7(2)
Al58 Cr10 Al130 . 10_556 115.0(2)
Al129 Cr10 Al130 . 10_556 170.9(3)
Al129 Cr10 Al130 10_556 10_556 61.1(2)
Al61 Cr10 Al130 . 10_556 59.25(18)
Cr11 Cr10 Al130 . 10_556 61.26(18)
Al73 Cr10 Al130 10_656 10_556 62.5(2)
Al73 Cr10 Al130 1_655 10_556 114.4(3)
Al62 Cr10 Al130 . . 118.7(2)
Al58 Cr10 Al130 . . 115.0(2)
Al129 Cr10 Al130 . . 61.1(2)
Al129 Cr10 Al130 10_556 . 170.9(3)
Al61 Cr10 Al130 . . 59.26(18)
Cr11 Cr10 Al130 . . 61.22(18)
Al73 Cr10 Al130 10_656 . 114.4(3)
Al73 Cr10 Al130 1_655 . 62.4(2)
Al130 Cr10 Al130 10_556 . 110.4(3)
Al62 Cr10 Al126 . . 125.8(3)
Al58 Cr10 Al126 . . 62.1(3)
Al129 Cr10 Al126 . . 64.8(2)
Al129 Cr10 Al126 10_556 . 117.2(3)
Al61 Cr10 Al126 . . 59.2(3)
Cr11 Cr10 Al126 . . 109.8(2)
Al73 Cr10 Al126 10_656 . 168.9(3)
Al73 Cr10 Al126 1_655 . 117.1(2)
Al130 Cr10 Al126 10_556 . 108.8(3)
Al130 Cr10 Al126 . . 60.8(2)
Al62 Cr10 Al126 . 10_556 125.8(3)
Al58 Cr10 Al126 . 10_556 62.1(3)
Al129 Cr10 Al126 . 10_556 117.2(3)
Al129 Cr10 Al126 10_556 10_556 64.8(2)
Al61 Cr10 Al126 . 10_556 59.2(3)
Cr11 Cr10 Al126 . 10_556 109.8(2)
Al73 Cr10 Al126 10_656 10_556 117.1(2)
Al73 Cr10 Al126 1_655 10_556 168.9(3)
Al130 Cr10 Al126 10_556 10_556 60.8(2)
Al130 Cr10 Al126 . 10_556 108.8(3)
Al126 Cr10 Al126 . 10_556 59.1(3)
Al31 Cr11 Al29 2_765 2_765 70.5(4)
Al31 Cr11 Al75 2_765 10_656 68.6(2)
Al29 Cr11 Al75 2_765 10_656 68.2(2)
Al31 Cr11 Al75 2_765 1_655 68.6(2)
Al29 Cr11 Al75 2_765 1_655 68.1(2)
Al75 Cr11 Al75 10_656 1_655 126.4(4)
Al31 Cr11 Al61 2_765 . 171.0(4)
Al29 Cr11 Al61 2_765 . 118.5(4)
Al75 Cr11 Al61 10_656 . 113.7(2)
Al75 Cr11 Al61 1_655 . 113.7(2)
Al31 Cr11 Cr10 2_765 . 113.5(3)
Al29 Cr11 Cr10 2_765 . 176.0(4)
Al75 Cr11 Cr10 10_656 . 112.9(2)
Al75 Cr11 Cr10 1_655 . 112.9(2)
Al61 Cr11 Cr10 . . 57.5(3)
Al31 Cr11 Al73 2_765 10_656 64.9(3)
Al29 Cr11 Al73 2_765 10_656 123.4(3)
Al75 Cr11 Al73 10_656 10_656 64.4(2)
Al75 Cr11 Al73 1_655 10_656 120.8(3)
Al61 Cr11 Al73 . 10_656 107.8(3)
Cr10 Cr11 Al73 . 10_656 59.7(2)
Al31 Cr11 Al73 2_765 1_655 64.8(3)
Al29 Cr11 Al73 2_765 1_655 123.4(3)
Al75 Cr11 Al73 10_656 1_655 120.8(3)
Al75 Cr11 Al73 1_655 1_655 64.4(2)
Al61 Cr11 Al73 . 1_655 107.8(3)
Cr10 Cr11 Al73 . 1_655 59.7(2)
Al73 Cr11 Al73 10_656 1_655 63.8(3)
Al31 Cr11 Al131 2_765 . 126.2(3)
Al29 Cr11 Al131 2_765 . 66.9(3)
Al75 Cr11 Al131 10_656 . 120.2(3)
Al75 Cr11 Al131 1_655 . 66.2(2)
Al61 Cr11 Al131 . . 60.9(3)
Cr10 Cr11 Al131 . . 109.8(2)
Al73 Cr11 Al131 10_656 . 168.5(3)
Al73 Cr11 Al131 1_655 . 116.3(2)
Al31 Cr11 Al131 2_765 10_556 126.3(3)
Al29 Cr11 Al131 2_765 10_556 66.9(3)
Al75 Cr11 Al131 10_656 10_556 66.2(2)
Al75 Cr11 Al131 1_655 10_556 120.2(3)
Al61 Cr11 Al131 . 10_556 60.9(3)
Cr10 Cr11 Al131 . 10_556 109.8(2)
Al73 Cr11 Al131 10_656 10_556 116.3(2)
Al73 Cr11 Al131 1_655 10_556 168.5(3)
Al131 Cr11 Al131 . 10_556 61.1(3)
Al31 Cr11 Al130 2_765 . 118.3(2)
Al29 Cr11 Al130 2_765 . 117.5(2)
Al75 Cr11 Al130 10_656 . 171.8(3)
Al75 Cr11 Al130 1_655 . 61.8(2)
Al61 Cr11 Al130 . . 58.78(18)
Cr10 Cr11 Al130 . . 61.01(17)
Al73 Cr11 Al130 10_656 . 113.4(3)
Al73 Cr11 Al130 1_655 . 62.1(2)
Al131 Cr11 Al130 . . 60.3(2)
Al131 Cr11 Al130 10_556 . 109.8(3)
Al31 Cr11 Al130 2_765 10_556 118.3(2)
Al29 Cr11 Al130 2_765 10_556 117.6(2)
Al75 Cr11 Al130 10_656 10_556 61.8(2)
Al75 Cr11 Al130 1_655 10_556 171.8(3)
Al61 Cr11 Al130 . 10_556 58.75(18)
Cr10 Cr11 Al130 . 10_556 60.98(17)
Al73 Cr11 Al130 10_656 10_556 62.1(2)
Al73 Cr11 Al130 1_655 10_556 113.4(3)
Al131 Cr11 Al130 . 10_556 109.8(3)
Al131 Cr11 Al130 10_556 10_556 60.3(2)
Al130 Cr11 Al130 . 10_556 110.0(3)
Al54 Cr12 Al51 2 2 71.3(4)
Al54 Cr12 Al28 2 . 173.7(4)
Al51 Cr12 Al28 2 . 115.0(4)
Al54 Cr12 Al30 2 . 114.4(4)
Al51 Cr12 Al30 2 . 174.3(4)
Al28 Cr12 Al30 . . 59.3(3)
Al54 Cr12 Al74 2 . 69.65(19)
Al51 Cr12 Al74 2 . 69.69(19)
Al28 Cr12 Al74 . . 111.89(18)
Al30 Cr12 Al74 . . 111.72(18)
Al54 Cr12 Al74 2 10_556 69.62(19)
Al51 Cr12 Al74 2 10_556 69.65(19)
Al28 Cr12 Al74 . 10_556 111.93(18)
Al30 Cr12 Al74 . 10_556 111.76(18)
Al74 Cr12 Al74 . 10_556 129.3(3)
Al54 Cr12 Cr67 2 10_556 118.06(16)
Al51 Cr12 Cr67 2 10_556 118.11(17)
Al28 Cr12 Cr67 . 10_556 59.70(14)
Al30 Cr12 Cr67 . 10_556 59.85(14)
Al74 Cr12 Cr67 . 10_556 169.9(2)
Al74 Cr12 Cr67 10_556 10_556 60.75(16)
Al54 Cr12 Cr67 2 . 118.08(16)
Al51 Cr12 Cr67 2 . 118.14(17)
Al28 Cr12 Cr67 . . 59.68(14)
Al30 Cr12 Cr67 . . 59.81(14)
Al74 Cr12 Cr67 . . 60.74(16)
Al74 Cr12 Cr67 10_556 . 169.9(2)
Cr67 Cr12 Cr67 10_556 . 109.2(2)
Al54 Cr12 Al80 2 10_556 65.4(3)
Al51 Cr12 Al80 2 10_556 124.6(3)
Al28 Cr12 Al80 . 10_556 109.5(3)
Al30 Cr12 Al80 . 10_556 59.9(2)
Al74 Cr12 Al80 . 10_556 121.1(3)
Al74 Cr12 Al80 10_556 10_556 64.1(2)
Cr67 Cr12 Al80 10_556 10_556 61.04(18)
Cr67 Cr12 Al80 . 10_556 112.0(2)
Al54 Cr12 Al80 2 . 65.4(3)
Al51 Cr12 Al80 2 . 124.6(3)
Al28 Cr12 Al80 . . 109.4(3)
Al30 Cr12 Al80 . . 59.8(2)
Al74 Cr12 Al80 . . 64.1(2)
Al74 Cr12 Al80 10_556 . 121.1(3)
Cr67 Cr12 Al80 10_556 . 112.0(2)
Cr67 Cr12 Al80 . . 61.03(18)
Al80 Cr12 Al80 10_556 . 63.6(3)
Al54 Cr12 Al76 2 . 124.4(3)
Al51 Cr12 Al76 2 . 64.7(3)
Al28 Cr12 Al76 . . 60.6(2)
Al30 Cr12 Al76 . . 110.6(3)
Al74 Cr12 Al76 . . 64.4(2)
Al74 Cr12 Al76 10_556 . 120.3(3)
Cr67 Cr12 Al76 10_556 . 112.0(2)
Cr67 Cr12 Al76 . . 61.92(17)
Al80 Cr12 Al76 10_556 . 169.8(3)
Al80 Cr12 Al76 . . 115.9(2)
Al54 Cr12 Al76 2 10_556 124.3(3)
Al51 Cr12 Al76 2 10_556 64.7(3)
Al28 Cr12 Al76 . 10_556 60.6(2)
Al30 Cr12 Al76 . 10_556 110.6(3)
Al74 Cr12 Al76 . 10_556 120.3(3)
Al74 Cr12 Al76 10_556 10_556 64.4(2)
Cr67 Cr12 Al76 10_556 10_556 61.93(17)
Cr67 Cr12 Al76 . 10_556 112.0(2)
Al80 Cr12 Al76 10_556 10_556 116.0(2)
Al80 Cr12 Al76 . 10_556 169.8(3)
Al76 Cr12 Al76 . 10_556 62.5(3)
Al26 Cr13 Al46 . 2 74.2(3)
Al26 Cr13 Al78 . . 70.4(2)
Al46 Cr13 Al78 2 . 68.8(2)
Al26 Cr13 Al78 . 10_556 70.5(2)
Al46 Cr13 Al78 2 10_556 68.8(2)
Al78 Cr13 Al78 . 10_556 128.1(4)
Al26 Cr13 Al82 . 10_556 68.8(3)
Al46 Cr13 Al82 2 10_556 128.8(3)
Al78 Cr13 Al82 . 10_556 125.9(3)
Al78 Cr13 Al82 10_556 10_556 66.2(2)
Al26 Cr13 Al82 . . 68.9(3)
Al46 Cr13 Al82 2 . 128.8(3)
Al78 Cr13 Al82 . . 66.1(2)
Al78 Cr13 Al82 10_556 . 125.9(3)
Al82 Cr13 Al82 10_556 . 66.9(4)
Al26 Cr13 Al28 . . 173.5(4)
Al46 Cr13 Al28 2 . 112.2(4)
Al78 Cr13 Al28 . . 111.4(2)
Al78 Cr13 Al28 10_556 . 111.4(2)
Al82 Cr13 Al28 10_556 . 105.9(3)
Al82 Cr13 Al28 . . 105.9(3)
Al26 Cr13 Cr15 . . 116.6(3)
Al46 Cr13 Cr15 2 . 169.2(3)
Al78 Cr13 Cr15 . . 113.66(19)
Al78 Cr13 Cr15 10_556 . 113.7(2)
Al82 Cr13 Cr15 10_556 . 59.2(2)
Al82 Cr13 Cr15 . . 59.2(2)
Al28 Cr13 Cr15 . . 56.9(3)
Al26 Cr13 Al76 . . 126.4(3)
Al46 Cr13 Al76 2 . 63.4(3)
Al78 Cr13 Al76 . . 64.7(2)
Al78 Cr13 Al76 10_556 . 117.9(3)
Al82 Cr13 Al76 10_556 . 164.7(3)
Al82 Cr13 Al76 . . 114.5(2)
Al28 Cr13 Al76 . . 58.8(2)
Cr15 Cr13 Al76 . . 107.4(2)
Al26 Cr13 Al76 . 10_556 126.4(3)
Al46 Cr13 Al76 2 10_556 63.4(3)
Al78 Cr13 Al76 . 10_556 117.9(3)
Al78 Cr13 Al76 10_556 10_556 64.7(2)
Al82 Cr13 Al76 10_556 10_556 114.6(2)
Al82 Cr13 Al76 . 10_556 164.7(3)
Al28 Cr13 Al76 . 10_556 58.8(2)
Cr15 Cr13 Al76 . 10_556 107.5(2)
Al76 Cr13 Al76 . 10_556 59.8(3)
Al26 Cr13 Al81 . 10_556 119.74(18)
Al46 Cr13 Al81 2 10_556 114.5(2)
Al78 Cr13 Al81 . 10_556 169.6(3)
Al78 Cr13 Al81 10_556 10_556 60.8(2)
Al82 Cr13 Al81 10_556 10_556 60.6(2)
Al82 Cr13 Al81 . 10_556 114.2(3)
Al28 Cr13 Al81 . 10_556 58.28(17)
Cr15 Cr13 Al81 . 10_556 61.16(17)
Al76 Cr13 Al81 . 10_556 107.3(2)
Al76 Cr13 Al81 10_556 10_556 58.8(2)
Al26 Cr13 Al81 . . 119.73(18)
Al46 Cr13 Al81 2 . 114.6(2)
Al78 Cr13 Al81 . . 60.8(2)
Al78 Cr13 Al81 10_556 . 169.6(3)
Al82 Cr13 Al81 10_556 . 114.2(3)
Al82 Cr13 Al81 . . 60.6(2)
Al28 Cr13 Al81 . . 58.28(17)
Cr15 Cr13 Al81 . . 61.12(17)
Al76 Cr13 Al81 . . 58.9(2)
Al76 Cr13 Al81 10_556 . 107.3(2)
Al81 Cr13 Al81 10_556 . 109.8(3)
Al31 Cr14 Al27 . . 74.5(4)
Al31 Cr14 Al83 . . 69.5(2)
Al27 Cr14 Al83 . . 68.50(19)
Al31 Cr14 Al83 . 10_556 69.5(2)
Al27 Cr14 Al83 . 10_556 68.46(19)
Al83 Cr14 Al83 . 10_556 126.5(4)
Al31 Cr14 Al30 . . 175.8(4)
Al27 Cr14 Al30 . . 109.8(4)
Al83 Cr14 Al30 . . 111.7(2)
Al83 Cr14 Al30 10_556 . 111.7(2)
Al31 Cr14 Cr5 . . 115.5(4)
Al27 Cr14 Cr5 . . 170.0(3)
Al83 Cr14 Cr5 . . 113.97(18)
Al83 Cr14 Cr5 10_556 . 114.01(19)
Al30 Cr14 Cr5 . . 60.2(3)
Al31 Cr14 Al89 . 10_556 64.7(3)
Al27 Cr14 Al89 . 10_556 126.0(3)
Al83 Cr14 Al89 . 10_556 122.3(3)
Al83 Cr14 Al89 10_556 10_556 65.2(2)
Al30 Cr14 Al89 . 10_556 111.9(3)
Cr5 Cr14 Al89 . 10_556 61.8(2)
Al31 Cr14 Al89 . . 64.7(3)
Al27 Cr14 Al89 . . 126.0(3)
Al83 Cr14 Al89 . . 65.1(2)
Al83 Cr14 Al89 10_556 . 122.3(3)
Al30 Cr14 Al89 . . 111.9(3)
Cr5 Cr14 Al89 . . 61.8(2)
Al89 Cr14 Al89 10_556 . 64.6(3)
Al31 Cr14 Al84 . 10_556 119.0(2)
Al27 Cr14 Al84 . 10_556 114.0(2)
Al83 Cr14 Al84 . 10_556 171.3(3)
Al83 Cr14 Al84 10_556 10_556 60.9(2)
Al30 Cr14 Al84 . 10_556 59.68(18)
Cr5 Cr14 Al84 . 10_556 62.06(17)
Al89 Cr14 Al84 10_556 10_556 63.7(2)
Al89 Cr14 Al84 . 10_556 116.1(3)
Al31 Cr14 Al84 . . 119.0(2)
Al27 Cr14 Al84 . . 114.1(2)
Al83 Cr14 Al84 . . 60.9(2)
Al83 Cr14 Al84 10_556 . 171.3(3)
Al30 Cr14 Al84 . . 59.69(18)
Cr5 Cr14 Al84 . . 62.03(17)
Al89 Cr14 Al84 10_556 . 116.0(3)
Al89 Cr14 Al84 . . 63.6(2)
Al84 Cr14 Al84 10_556 . 111.4(3)
Al31 Cr14 Al80 . . 125.4(3)
Al27 Cr14 Al80 . . 62.0(3)
Al83 Cr14 Al80 . . 65.0(2)
Al83 Cr14 Al80 10_556 . 117.4(3)
Al30 Cr14 Al80 . . 58.0(2)
Cr5 Cr14 Al80 . . 109.6(2)
Al89 Cr14 Al80 10_556 . 169.9(3)
Al89 Cr14 Al80 . . 117.1(2)
Al84 Cr14 Al80 10_556 . 108.3(3)
Al84 Cr14 Al80 . . 59.8(2)
Al31 Cr14 Al80 . 10_556 125.4(3)
Al27 Cr14 Al80 . 10_556 62.0(3)
Al83 Cr14 Al80 . 10_556 117.4(3)
Al83 Cr14 Al80 10_556 10_556 65.0(2)
Al30 Cr14 Al80 . 10_556 58.0(2)
Cr5 Cr14 Al80 . 10_556 109.6(2)
Al89 Cr14 Al80 10_556 10_556 117.1(2)
Al89 Cr14 Al80 . 10_556 169.9(3)
Al84 Cr14 Al80 10_556 10_556 59.8(2)
Al84 Cr14 Al80 . 10_556 108.3(3)
Al80 Cr14 Al80 . 10_556 59.3(3)
Al32 Cr15 Al88 . 10_556 68.35(17)
Al32 Cr15 Al88 . . 68.31(17)
Al88 Cr15 Al88 10_556 . 136.7(3)
Al32 Cr15 Al28 . . 140.4(5)
Al88 Cr15 Al28 10_556 . 106.43(19)
Al88 Cr15 Al28 . . 106.47(19)
Al32 Cr15 Al82 . . 111.0(4)
Al88 Cr15 Al82 10_556 . 128.6(3)
Al88 Cr15 Al82 . . 69.1(2)
Al28 Cr15 Al82 . . 102.4(3)
Al32 Cr15 Al82 . 10_556 111.0(4)
Al88 Cr15 Al82 10_556 10_556 69.1(2)
Al88 Cr15 Al82 . 10_556 128.6(3)
Al28 Cr15 Al82 . 10_556 102.4(3)
Al82 Cr15 Al82 . 10_556 63.7(3)
Al32 Cr15 Al85 . . 83.9(4)
Al88 Cr15 Al85 10_556 . 115.5(3)
Al88 Cr15 Al85 . . 59.2(2)
Al28 Cr15 Al85 . . 62.3(3)
Al82 Cr15 Al85 . . 115.4(2)
Al82 Cr15 Al85 10_556 . 164.6(3)
Al32 Cr15 Al85 . 10_556 84.0(4)
Al88 Cr15 Al85 10_556 10_556 59.2(2)
Al88 Cr15 Al85 . 10_556 115.5(3)
Al28 Cr15 Al85 . 10_556 62.3(3)
Al82 Cr15 Al85 . 10_556 164.6(3)
Al82 Cr15 Al85 10_556 10_556 115.4(2)
Al85 Cr15 Al85 . 10_556 60.9(4)
Al32 Cr15 Cr13 . . 163.0(5)
Al88 Cr15 Cr13 10_556 . 110.69(18)
Al88 Cr15 Cr13 . . 110.74(18)
Al28 Cr15 Cr13 . . 56.6(3)
Al82 Cr15 Cr13 . . 55.4(2)
Al82 Cr15 Cr13 10_556 . 55.4(2)
Al85 Cr15 Cr13 . . 110.5(3)
Al85 Cr15 Cr13 10_556 . 110.5(3)
Al32 Cr15 Al81 . . 124.28(19)
Al88 Cr15 Al81 10_556 . 164.2(3)
Al88 Cr15 Al81 . . 56.87(18)
Al28 Cr15 Al81 . . 57.91(18)
Al82 Cr15 Al81 . . 59.2(2)
Al82 Cr15 Al81 10_556 . 110.1(3)
Al85 Cr15 Al81 . . 61.1(2)
Al85 Cr15 Al81 10_556 . 109.9(3)
Cr13 Cr15 Al81 . . 60.39(18)
Al32 Cr15 Al81 . 10_556 124.31(19)
Al88 Cr15 Al81 10_556 10_556 56.85(18)
Al88 Cr15 Al81 . 10_556 164.2(3)
Al28 Cr15 Al81 . 10_556 57.88(18)
Al82 Cr15 Al81 . 10_556 110.1(3)
Al82 Cr15 Al81 10_556 10_556 59.1(2)
Al85 Cr15 Al81 . 10_556 109.9(3)
Al85 Cr15 Al81 10_556 10_556 61.1(2)
Cr13 Cr15 Al81 . 10_556 60.36(18)
Al81 Cr15 Al81 . 10_556 108.6(3)
Al39 Cr16 Al32 3_565 2_665 127.5(6)
Al39 Cr16 Al106 3_565 3_565 127.1(2)
Al32 Cr16 Al106 2_665 3_565 74.0(3)
Al39 Cr16 Al106 3_565 12_566 127.1(2)
Al32 Cr16 Al106 2_665 12_566 74.0(4)
Al106 Cr16 Al106 3_565 12_566 104.3(5)
Al39 Cr16 Al36 3_565 2_665 67.0(4)
Al32 Cr16 Al36 2_665 2_665 165.5(5)
Al106 Cr16 Al36 3_565 2_665 97.5(3)
Al106 Cr16 Al36 12_566 2_665 97.5(3)
Al39 Cr16 Al90 3_565 11_666 69.1(3)
Al32 Cr16 Al90 2_665 11_666 68.2(4)
Al106 Cr16 Al90 3_565 11_666 138.4(4)
Al106 Cr16 Al90 12_566 11_666 81.6(3)
Al36 Cr16 Al90 2_665 11_666 123.0(3)
Al39 Cr16 Al90 3_565 2_665 69.0(3)
Al32 Cr16 Al90 2_665 2_665 68.2(4)
Al106 Cr16 Al90 3_565 2_665 81.5(3)
Al106 Cr16 Al90 12_566 2_665 138.4(4)
Al36 Cr16 Al90 2_665 2_665 123.0(3)
Al90 Cr16 Al90 11_666 2_665 69.0(4)
Al39 Cr16 Al42 3_565 3_565 125.9(5)
Al32 Cr16 Al42 2_665 3_565 106.7(6)
Al106 Cr16 Al42 3_565 3_565 63.5(3)
Al106 Cr16 Al42 12_566 3_565 63.5(3)
Al36 Cr16 Al42 2_665 3_565 58.8(4)
Al90 Cr16 Al42 11_666 3_565 144.2(2)
Al90 Cr16 Al42 2_665 3_565 144.2(2)
Al39 Cr16 Al102 3_565 12_566 68.6(2)
Al32 Cr16 Al102 2_665 12_566 117.64(18)
Al106 Cr16 Al102 3_565 12_566 151.6(4)
Al106 Cr16 Al102 12_566 12_566 59.4(3)
Al36 Cr16 Al102 2_665 12_566 64.97(18)
Al90 Cr16 Al102 11_666 12_566 66.3(2)
Al90 Cr16 Al102 2_665 12_566 126.5(3)
Al42 Cr16 Al102 3_565 12_566 88.1(2)
Al39 Cr16 Al102 3_565 3_565 68.6(2)
Al32 Cr16 Al102 2_665 3_565 117.65(18)
Al106 Cr16 Al102 3_565 3_565 59.4(3)
Al106 Cr16 Al102 12_566 3_565 151.6(4)
Al36 Cr16 Al102 2_665 3_565 64.97(18)
Al90 Cr16 Al102 11_666 3_565 126.4(3)
Al90 Cr16 Al102 2_665 3_565 66.2(2)
Al42 Cr16 Al102 3_565 3_565 88.1(2)
Al102 Cr16 Al102 12_566 3_565 123.2(3)
Al96 Cr17 Al96 10_556 . 69.6(4)
Al96 Cr17 Al35 10_556 . 67.6(3)
Al96 Cr17 Al35 . . 67.6(3)
Al96 Cr17 Al87 10_556 3_565 126.3(3)
Al96 Cr17 Al87 . 3_565 65.3(3)
Al35 Cr17 Al87 . 3_565 69.3(2)
Al96 Cr17 Al87 10_556 12_566 65.3(3)
Al96 Cr17 Al87 . 12_566 126.3(3)
Al35 Cr17 Al87 . 12_566 69.3(2)
Al87 Cr17 Al87 3_565 12_566 124.4(4)
Al96 Cr17 Al33 10_556 . 124.7(3)
Al96 Cr17 Al33 . . 124.8(3)
Al35 Cr17 Al33 . . 71.6(4)
Al87 Cr17 Al33 3_565 . 66.4(2)
Al87 Cr17 Al33 12_566 . 66.4(2)
Al96 Cr17 Al32 10_556 . 141.2(3)
Al96 Cr17 Al32 . . 141.2(3)
Al35 Cr17 Al32 . . 136.1(5)
Al87 Cr17 Al32 3_565 . 92.5(3)
Al87 Cr17 Al32 12_566 . 92.4(3)
Al33 Cr17 Al32 . . 64.5(5)
Al96 Cr17 Al106 10_556 11_666 71.6(3)
Al96 Cr17 Al106 . 11_666 124.6(4)
Al35 Cr17 Al106 . 11_666 127.9(2)
Al87 Cr17 Al106 3_565 11_666 161.4(4)
Al87 Cr17 Al106 12_566 11_666 65.0(3)
Al33 Cr17 Al106 . 11_666 109.6(3)
Al32 Cr17 Al106 . 11_666 70.1(3)
Al96 Cr17 Al106 10_556 2_665 124.6(4)
Al96 Cr17 Al106 . 2_665 71.5(3)
Al35 Cr17 Al106 . 2_665 127.9(2)
Al87 Cr17 Al106 3_565 2_665 65.0(3)
Al87 Cr17 Al106 12_566 2_665 161.4(4)
Al33 Cr17 Al106 . 2_665 109.6(3)
Al32 Cr17 Al106 . 2_665 70.2(3)
Al106 Cr17 Al106 11_666 2_665 101.6(5)
Al96 Cr17 Al42 10_556 2_665 65.0(3)
Al96 Cr17 Al42 . 2_665 65.0(3)
Al35 Cr17 Al42 . 2_665 121.3(5)
Al87 Cr17 Al42 3_565 2_665 116.4(2)
Al87 Cr17 Al42 12_566 2_665 116.4(2)
Al33 Cr17 Al42 . 2_665 167.1(5)
Al32 Cr17 Al42 . 2_665 102.6(5)
Al106 Cr17 Al42 11_666 2_665 63.5(3)
Al106 Cr17 Al42 2_665 2_665 63.5(3)
Al35 Cr18 Al34 . . 69.7(4)
Al35 Cr18 Al94 . . 67.51(19)
Al34 Cr18 Al94 . . 68.42(19)
Al35 Cr18 Al94 . 10_556 67.5(2)
Al34 Cr18 Al94 . 10_556 68.37(19)
Al94 Cr18 Al94 . 10_556 125.5(4)
Al35 Cr18 Al37 . . 119.1(4)
Al34 Cr18 Al37 . . 171.1(4)
Al94 Cr18 Al37 . . 113.91(19)
Al94 Cr18 Al37 10_556 . 113.95(19)
Al35 Cr18 Cr6 . 1_565 178.7(4)
Al34 Cr18 Cr6 . 1_565 111.6(3)
Al94 Cr18 Cr6 . 1_565 112.85(19)
Al94 Cr18 Cr6 10_556 1_565 112.85(19)
Al37 Cr18 Cr6 . 1_565 59.5(3)
Al35 Cr18 Al93 . . 121.1(3)
Al34 Cr18 Al93 . . 63.0(3)
Al94 Cr18 Al93 . . 63.9(2)
Al94 Cr18 Al93 10_556 . 119.8(3)
Al37 Cr18 Al93 . . 109.8(3)
Cr6 Cr18 Al93 1_565 . 59.96(19)
Al35 Cr18 Al93 . 10_556 121.1(3)
Al34 Cr18 Al93 . 10_556 63.0(3)
Al94 Cr18 Al93 . 10_556 119.8(3)
Al94 Cr18 Al93 10_556 10_556 63.8(2)
Al37 Cr18 Al93 . 10_556 109.8(3)
Cr6 Cr18 Al93 1_565 10_556 59.98(19)
Al93 Cr18 Al93 . 10_556 63.6(3)
Al35 Cr18 Al97 . 10_556 117.0(2)
Al34 Cr18 Al97 . 10_556 117.44(19)
Al94 Cr18 Al97 . 10_556 173.3(3)
Al94 Cr18 Al97 10_556 10_556 61.1(2)
Al37 Cr18 Al97 . 10_556 59.77(18)
Cr6 Cr18 Al97 1_565 10_556 62.55(17)
Al93 Cr18 Al97 . 10_556 115.0(3)
Al93 Cr18 Al97 10_556 10_556 63.0(2)
Al35 Cr18 Al97 . . 117.0(2)
Al34 Cr18 Al97 . . 117.48(19)
Al94 Cr18 Al97 . . 61.1(2)
Al94 Cr18 Al97 10_556 . 173.3(3)
Al37 Cr18 Al97 . . 59.73(18)
Cr6 Cr18 Al97 1_565 . 62.55(17)
Al93 Cr18 Al97 . . 63.1(2)
Al93 Cr18 Al97 10_556 . 115.0(3)
Al97 Cr18 Al97 10_556 . 112.2(3)
Al35 Cr18 Al99 . 10_556 67.5(3)
Al34 Cr18 Al99 . 10_556 126.4(3)
Al94 Cr18 Al99 . 10_556 119.7(3)
Al94 Cr18 Al99 10_556 10_556 66.4(2)
Al37 Cr18 Al99 . 10_556 60.7(3)
Cr6 Cr18 Al99 1_565 10_556 111.4(2)
Al93 Cr18 Al99 . 10_556 170.4(3)
Al93 Cr18 Al99 10_556 10_556 117.1(2)
Al97 Cr18 Al99 10_556 10_556 60.3(2)
Al97 Cr18 Al99 . 10_556 109.9(3)
Al35 Cr18 Al99 . . 67.5(3)
Al34 Cr18 Al99 . . 126.4(3)
Al94 Cr18 Al99 . . 66.4(2)
Al94 Cr18 Al99 10_556 . 119.7(3)
Al37 Cr18 Al99 . . 60.7(3)
Cr6 Cr18 Al99 1_565 . 111.4(2)
Al93 Cr18 Al99 . . 117.1(2)
Al93 Cr18 Al99 10_556 . 170.4(3)
Al97 Cr18 Al99 10_556 . 110.0(3)
Al97 Cr18 Al99 . . 60.3(2)
Al99 Cr18 Al99 10_556 . 60.5(3)
Al42 Cr19 Al39 2_665 . 174.1(5)
Al42 Cr19 Al36 2_665 . 62.1(4)
Al39 Cr19 Al36 . . 112.0(4)
Al42 Cr19 Al86 2_665 12_566 75.2(4)
Al39 Cr19 Al86 . 12_566 109.6(3)
Al36 Cr19 Al86 . 12_566 125.9(3)
Al42 Cr19 Al86 2_665 3_565 75.2(4)
Al39 Cr19 Al86 . 3_565 109.6(3)
Al36 Cr19 Al86 . 3_565 126.0(3)
Al86 Cr19 Al86 12_566 3_565 65.9(3)
Al42 Cr19 Al101 2_665 2_665 69.32(19)
Al39 Cr19 Al101 . 2_665 109.20(19)
Al36 Cr19 Al101 . 2_665 69.00(18)
Al86 Cr19 Al101 12_566 2_665 125.4(3)
Al86 Cr19 Al101 3_565 2_665 65.8(2)
Al42 Cr19 Al101 2_665 11_666 69.28(19)
Al39 Cr19 Al101 . 11_666 109.24(19)
Al36 Cr19 Al101 . 11_666 68.96(19)
Al86 Cr19 Al101 12_566 11_666 65.8(2)
Al86 Cr19 Al101 3_565 11_666 125.4(3)
Al101 Cr19 Al101 2_665 11_666 130.9(3)
Al42 Cr19 Al98 2_665 . 112.3(4)
Al39 Cr19 Al98 . . 63.0(3)
Al36 Cr19 Al98 . . 60.4(2)
Al86 Cr19 Al98 12_566 . 172.5(3)
Al86 Cr19 Al98 3_565 . 114.6(2)
Al101 Cr19 Al98 2_665 . 59.1(2)
Al101 Cr19 Al98 11_666 . 116.6(3)
Al42 Cr19 Al98 2_665 10_556 112.2(4)
Al39 Cr19 Al98 . 10_556 63.0(3)
Al36 Cr19 Al98 . 10_556 60.4(2)
Al86 Cr19 Al98 12_566 10_556 114.7(2)
Al86 Cr19 Al98 3_565 10_556 172.5(3)
Al101 Cr19 Al98 2_665 10_556 116.6(3)
Al101 Cr19 Al98 11_666 10_556 59.1(2)
Al98 Cr19 Al98 . 10_556 63.8(3)
Al42 Cr19 Al91 2_665 12_566 119.5(2)
Al39 Cr19 Al91 . 12_566 62.3(2)
Al36 Cr19 Al91 . 12_566 116.4(2)
Al86 Cr19 Al91 12_566 12_566 58.5(2)
Al86 Cr19 Al91 3_565 12_566 112.8(3)
Al101 Cr19 Al91 2_665 12_566 170.9(3)
Al101 Cr19 Al91 11_666 12_566 57.8(2)
Al98 Cr19 Al91 . 12_566 116.0(3)
Al98 Cr19 Al91 10_556 12_566 63.6(2)
Al42 Cr19 Al91 2_665 3_565 119.5(2)
Al39 Cr19 Al91 . 3_565 62.3(2)
Al36 Cr19 Al91 . 3_565 116.4(2)
Al86 Cr19 Al91 12_566 3_565 112.8(3)
Al86 Cr19 Al91 3_565 3_565 58.5(2)
Al101 Cr19 Al91 2_665 3_565 57.7(2)
Al101 Cr19 Al91 11_666 3_565 170.9(3)
Al98 Cr19 Al91 . 3_565 63.6(2)
Al98 Cr19 Al91 10_556 3_565 116.1(3)
Al91 Cr19 Al91 12_566 3_565 113.5(4)
Al57 Cr20 Al43 3_675 1_565 78.5(4)
Al57 Cr20 Al37 3_675 . 111.8(4)
Al43 Cr20 Al37 1_565 . 169.6(4)
Al57 Cr20 Al40 3_675 . 171.2(4)
Al43 Cr20 Al40 1_565 . 110.2(4)
Al37 Cr20 Al40 . . 59.4(3)
Al57 Cr20 Cr69 3_675 . 116.67(16)
Al43 Cr20 Cr69 1_565 . 116.21(17)
Al37 Cr20 Cr69 . . 59.95(14)
Al40 Cr20 Cr69 . . 60.10(14)
Al57 Cr20 Cr69 3_675 10_556 116.66(16)
Al43 Cr20 Cr69 1_565 10_556 116.25(17)
Al37 Cr20 Cr69 . 10_556 59.91(14)
Al40 Cr20 Cr69 . 10_556 60.10(14)
Cr69 Cr20 Cr69 . 10_556 109.8(2)
Al57 Cr20 Al105 3_675 10_556 71.11(18)
Al43 Cr20 Al105 1_565 10_556 71.02(18)
Al37 Cr20 Al105 . 10_556 111.57(18)
Al40 Cr20 Al105 . 10_556 111.14(18)
Cr69 Cr20 Al105 . 10_556 169.7(2)
Cr69 Cr20 Al105 10_556 10_556 59.92(16)
Al57 Cr20 Al105 3_675 . 71.12(19)
Al43 Cr20 Al105 1_565 . 70.97(18)
Al37 Cr20 Al105 . . 111.61(18)
Al40 Cr20 Al105 . . 111.14(18)
Cr69 Cr20 Al105 . . 59.92(16)
Cr69 Cr20 Al105 10_556 . 169.7(2)
Al105 Cr20 Al105 10_556 . 130.4(3)
Al57 Cr20 Al100 3_675 . 62.9(3)
Al43 Cr20 Al100 1_565 . 128.2(3)
Al37 Cr20 Al100 . . 59.9(3)
Al40 Cr20 Al100 . . 109.9(3)
Cr69 Cr20 Al100 . . 61.32(18)
Cr69 Cr20 Al100 10_556 . 111.6(2)
Al105 Cr20 Al100 10_556 . 121.1(3)
Al105 Cr20 Al100 . . 64.8(2)
Al57 Cr20 Al100 3_675 10_556 62.9(3)
Al43 Cr20 Al100 1_565 10_556 128.2(3)
Al37 Cr20 Al100 . 10_556 59.9(3)
Al40 Cr20 Al100 . 10_556 109.9(3)
Cr69 Cr20 Al100 . 10_556 111.6(2)
Cr69 Cr20 Al100 10_556 10_556 61.29(17)
Al105 Cr20 Al100 10_556 10_556 64.8(2)
Al105 Cr20 Al100 . 10_556 121.1(3)
Al100 Cr20 Al100 . 10_556 62.5(3)
Al57 Cr20 Al107 3_675 10_556 127.8(3)
Al43 Cr20 Al107 1_565 10_556 62.4(3)
Al37 Cr20 Al107 . 10_556 109.0(3)
Al40 Cr20 Al107 . 10_556 59.0(2)
Cr69 Cr20 Al107 . 10_556 111.3(2)
Cr69 Cr20 Al107 10_556 10_556 61.10(18)
Al105 Cr20 Al107 10_556 10_556 64.5(2)
Al105 Cr20 Al107 . 10_556 120.6(3)
Al100 Cr20 Al107 . 10_556 168.4(3)
Al100 Cr20 Al107 10_556 10_556 116.3(2)
Al57 Cr20 Al107 3_675 . 127.8(3)
Al43 Cr20 Al107 1_565 . 62.4(3)
Al37 Cr20 Al107 . . 109.0(3)
Al40 Cr20 Al107 . . 59.0(2)
Cr69 Cr20 Al107 . . 61.08(18)
Cr69 Cr20 Al107 10_556 . 111.3(2)
Al105 Cr20 Al107 10_556 . 120.6(3)
Al105 Cr20 Al107 . . 64.5(2)
Al100 Cr20 Al107 . . 116.3(2)
Al100 Cr20 Al107 10_556 . 168.4(3)
Al107 Cr20 Al107 10_556 . 62.3(3)
Al26 Cr21 Al45 3_565 1_565 73.1(3)
Al26 Cr21 Al108 3_565 10_556 70.67(19)
Al45 Cr21 Al108 1_565 10_556 67.81(19)
Al26 Cr21 Al108 3_565 . 70.6(2)
Al45 Cr21 Al108 1_565 . 67.77(19)
Al108 Cr21 Al108 10_556 . 127.4(4)
Al26 Cr21 Al40 3_565 . 175.1(4)
Al45 Cr21 Al40 1_565 . 111.7(4)
Al108 Cr21 Al40 10_556 . 110.8(2)
Al108 Cr21 Al40 . . 110.8(2)
Al26 Cr21 Al104 3_565 . 70.7(3)
Al45 Cr21 Al104 1_565 . 128.4(3)
Al108 Cr21 Al104 10_556 . 128.7(3)
Al108 Cr21 Al104 . . 66.2(2)
Al40 Cr21 Al104 . . 105.5(3)
Al26 Cr21 Al104 3_565 10_556 70.7(3)
Al45 Cr21 Al104 1_565 10_556 128.4(3)
Al108 Cr21 Al104 10_556 10_556 66.2(2)
Al108 Cr21 Al104 . 10_556 128.7(3)
Al40 Cr21 Al104 . 10_556 105.4(3)
Al104 Cr21 Al104 . 10_556 70.0(4)
Al26 Cr21 Al107 3_565 . 125.4(3)
Al45 Cr21 Al107 1_565 . 63.6(2)
Al108 Cr21 Al107 10_556 . 117.2(3)
Al108 Cr21 Al107 . . 63.3(2)
Al40 Cr21 Al107 . . 58.4(2)
Al104 Cr21 Al107 . . 112.4(2)
Al104 Cr21 Al107 10_556 . 163.9(3)
Al26 Cr21 Al107 3_565 10_556 125.4(3)
Al45 Cr21 Al107 1_565 10_556 63.7(2)
Al108 Cr21 Al107 10_556 10_556 63.3(2)
Al108 Cr21 Al107 . 10_556 117.2(3)
Al40 Cr21 Al107 . 10_556 58.4(2)
Al104 Cr21 Al107 . 10_556 163.9(3)
Al104 Cr21 Al107 10_556 10_556 112.4(2)
Al107 Cr21 Al107 . 10_556 60.7(3)
Al26 Cr21 Al38 3_565 . 117.4(4)
Al45 Cr21 Al38 1_565 . 169.4(4)
Al108 Cr21 Al38 10_556 . 114.44(18)
Al108 Cr21 Al38 . . 114.48(19)
Al40 Cr21 Al38 . . 57.7(3)
Al104 Cr21 Al38 . . 59.2(3)
Al104 Cr21 Al38 10_556 . 59.2(3)
Al107 Cr21 Al38 . . 107.5(2)
Al107 Cr21 Al38 10_556 . 107.5(2)
Al26 Cr21 Al103 3_565 . 119.91(18)
Al45 Cr21 Al103 1_565 . 114.97(19)
Al108 Cr21 Al103 10_556 . 169.3(3)
Al108 Cr21 Al103 . . 61.2(2)
Al40 Cr21 Al103 . . 58.57(17)
Al104 Cr21 Al103 . . 58.6(2)
Al104 Cr21 Al103 10_556 . 114.6(3)
Al107 Cr21 Al103 . . 58.9(2)
Al107 Cr21 Al103 10_556 . 108.0(2)
Al38 Cr21 Al103 . . 60.85(17)
Al26 Cr21 Al103 3_565 10_556 119.94(18)
Al45 Cr21 Al103 1_565 10_556 115.00(19)
Al108 Cr21 Al103 10_556 10_556 61.2(2)
Al108 Cr21 Al103 . 10_556 169.4(3)
Al40 Cr21 Al103 . 10_556 58.54(17)
Al104 Cr21 Al103 . 10_556 114.6(3)
Al104 Cr21 Al103 10_556 10_556 58.6(2)
Al107 Cr21 Al103 . 10_556 108.0(2)
Al107 Cr21 Al103 10_556 10_556 58.9(2)
Al38 Cr21 Al103 . 10_556 60.82(17)
Al103 Cr21 Al103 . 10_556 109.5(3)
Al46 Cr22 Al45 . . 77.6(3)
Al46 Cr22 Al111 . . 70.0(2)
Al45 Cr22 Al111 . . 69.7(2)
Al46 Cr22 Al111 . 10_556 70.0(2)
Al45 Cr22 Al111 . 10_556 69.7(2)
Al111 Cr22 Al111 . 10_556 127.5(4)
Al46 Cr22 Al47 . . 171.2(4)
Al45 Cr22 Al47 . . 111.2(4)
Al111 Cr22 Al47 . . 112.4(2)
Al111 Cr22 Al47 10_556 . 112.4(2)
Al46 Cr22 Al49 . . 112.1(4)
Al45 Cr22 Al49 . . 170.3(4)
Al111 Cr22 Al49 . . 112.8(2)
Al111 Cr22 Al49 10_556 . 112.9(2)
Al47 Cr22 Al49 . . 59.1(3)
Al46 Cr22 Al110 . . 127.4(3)
Al45 Cr22 Al110 . . 62.9(3)
Al111 Cr22 Al110 . . 64.8(2)
Al111 Cr22 Al110 10_556 . 120.4(3)
Al47 Cr22 Al110 . . 59.4(3)
Al49 Cr22 Al110 . . 109.1(3)
Al46 Cr22 Al110 . 10_556 127.4(3)
Al45 Cr22 Al110 . 10_556 62.9(3)
Al111 Cr22 Al110 . 10_556 120.5(3)
Al111 Cr22 Al110 10_556 10_556 64.7(2)
Al47 Cr22 Al110 . 10_556 59.4(3)
Al49 Cr22 Al110 . 10_556 109.1(3)
Al110 Cr22 Al110 . 10_556 62.7(3)
Al46 Cr22 Al116 . 10_556 64.0(3)
Al45 Cr22 Al116 . 10_556 129.5(3)
Al111 Cr22 Al116 . 10_556 120.4(3)
Al111 Cr22 Al116 10_556 10_556 67.2(2)
Al47 Cr22 Al116 . 10_556 108.6(3)
Al49 Cr22 Al116 . 10_556 58.2(2)
Al110 Cr22 Al116 . 10_556 167.0(3)
Al110 Cr22 Al116 10_556 10_556 117.1(2)
Al46 Cr22 Al116 . . 64.0(3)
Al45 Cr22 Al116 . . 129.5(3)
Al111 Cr22 Al116 . . 67.1(2)
Al111 Cr22 Al116 10_556 . 120.5(3)
Al47 Cr22 Al116 . . 108.6(3)
Al49 Cr22 Al116 . . 58.1(2)
Al110 Cr22 Al116 . . 117.1(2)
Al110 Cr22 Al116 10_556 . 167.0(3)
Al116 Cr22 Al116 10_556 . 59.8(3)
Al46 Cr22 Al114 . 10_556 114.6(2)
Al45 Cr22 Al114 . 10_556 117.4(2)
Al111 Cr22 Al114 . 10_556 171.8(3)
Al111 Cr22 Al114 10_556 10_556 60.5(2)
Al47 Cr22 Al114 . 10_556 62.06(19)
Al49 Cr22 Al114 . 10_556 59.48(18)
Al110 Cr22 Al114 . 10_556 113.9(3)
Al110 Cr22 Al114 10_556 10_556 62.9(2)
Al116 Cr22 Al114 10_556 10_556 59.1(2)
Al116 Cr22 Al114 . 10_556 108.1(3)
Al46 Cr22 Al114 . . 114.5(2)
Al45 Cr22 Al114 . . 117.4(2)
Al111 Cr22 Al114 . . 60.5(2)
Al111 Cr22 Al114 10_556 . 171.8(3)
Al47 Cr22 Al114 . . 62.06(19)
Al49 Cr22 Al114 . . 59.44(18)
Al110 Cr22 Al114 . . 62.9(2)
Al110 Cr22 Al114 10_556 . 113.9(3)
Al116 Cr22 Al114 10_556 . 108.1(3)
Al116 Cr22 Al114 . . 59.1(2)
Al114 Cr22 Al114 10_556 . 111.5(3)
Al44 Cr23 Al57 2_655 . 68.0(3)
Al44 Cr23 Al124 2_655 10_556 71.5(2)
Al57 Cr23 Al124 . 10_556 67.67(19)
Al44 Cr23 Al124 2_655 . 71.5(2)
Al57 Cr23 Al124 . . 67.63(19)
Al124 Cr23 Al124 10_556 . 129.8(4)
Al44 Cr23 Al119 2_655 . 70.5(3)
Al57 Cr23 Al119 . . 125.8(3)
Al124 Cr23 Al119 10_556 . 127.3(3)
Al124 Cr23 Al119 . . 67.3(2)
Al44 Cr23 Al119 2_655 10_556 70.5(3)
Al57 Cr23 Al119 . 10_556 125.9(3)
Al124 Cr23 Al119 10_556 10_556 67.3(2)
Al124 Cr23 Al119 . 10_556 127.3(3)
Al119 Cr23 Al119 . 10_556 66.4(3)
Al44 Cr23 Al55 2_655 . 176.6(4)
Al57 Cr23 Al55 . . 108.7(4)
Al124 Cr23 Al55 10_556 . 107.5(2)
Al124 Cr23 Al55 . . 107.5(2)
Al119 Cr23 Al55 . . 112.3(3)
Al119 Cr23 Al55 10_556 . 112.3(3)
Al44 Cr23 Al52 2_655 . 121.2(4)
Al57 Cr23 Al52 . . 170.8(4)
Al124 Cr23 Al52 10_556 . 113.90(19)
Al124 Cr23 Al52 . . 113.95(19)
Al119 Cr23 Al52 . . 61.1(3)
Al119 Cr23 Al52 10_556 . 61.1(3)
Al55 Cr23 Al52 . . 62.2(4)
Al44 Cr23 Al120 2_655 . 121.07(18)
Al57 Cr23 Al120 . . 116.83(19)
Al124 Cr23 Al120 10_556 . 167.4(3)
Al124 Cr23 Al120 . . 60.6(2)
Al119 Cr23 Al120 . . 61.0(2)
Al119 Cr23 Al120 10_556 . 113.8(3)
Al55 Cr23 Al120 . . 60.07(18)
Al52 Cr23 Al120 . . 59.65(18)
Al44 Cr23 Al120 2_655 10_556 121.07(18)
Al57 Cr23 Al120 . 10_556 116.87(19)
Al124 Cr23 Al120 10_556 10_556 60.6(2)
Al124 Cr23 Al120 . 10_556 167.4(3)
Al119 Cr23 Al120 . 10_556 113.7(3)
Al119 Cr23 Al120 10_556 10_556 61.0(2)
Al55 Cr23 Al120 . 10_556 60.07(18)
Al52 Cr23 Al120 . 10_556 59.61(18)
Al120 Cr23 Al120 . 10_556 108.2(3)
Al44 Cr23 Al125 2_655 10_556 118.7(3)
Al57 Cr23 Al125 . 10_556 60.1(2)
Al124 Cr23 Al125 10_556 10_556 60.6(2)
Al124 Cr23 Al125 . 10_556 112.6(3)
Al119 Cr23 Al125 . 10_556 170.6(3)
Al119 Cr23 Al125 10_556 10_556 117.2(2)
Al55 Cr23 Al125 . 10_556 58.5(2)
Al52 Cr23 Al125 . 10_556 112.1(3)
Al120 Cr23 Al125 . 10_556 110.3(2)
Al120 Cr23 Al125 10_556 10_556 64.2(2)
Al44 Cr23 Al125 2_655 . 118.7(3)
Al57 Cr23 Al125 . . 60.1(2)
Al124 Cr23 Al125 10_556 . 112.6(3)
Al124 Cr23 Al125 . . 60.6(2)
Al119 Cr23 Al125 . . 117.2(2)
Al119 Cr23 Al125 10_556 . 170.6(3)
Al55 Cr23 Al125 . . 58.5(2)
Al52 Cr23 Al125 . . 112.1(3)
Al120 Cr23 Al125 . . 64.2(2)
Al120 Cr23 Al125 10_556 . 110.3(2)
Al125 Cr23 Al125 10_556 . 57.8(3)
Al54 Cr24 Al56 . . 70.8(4)
Al54 Cr24 Al61 . . 173.8(4)
Al56 Cr24 Al61 . . 115.4(4)
Al54 Cr24 Al59 . . 114.9(4)
Al56 Cr24 Al59 . . 174.2(4)
Al61 Cr24 Al59 . . 58.8(3)
Al54 Cr24 Cr70 . 10_556 117.88(16)
Al56 Cr24 Cr70 . 10_556 117.67(17)
Al61 Cr24 Cr70 . 10_556 59.95(13)
Al59 Cr24 Cr70 . 10_556 60.29(14)
Al54 Cr24 Cr70 . . 117.92(16)
Al56 Cr24 Cr70 . . 117.70(17)
Al61 Cr24 Cr70 . . 59.92(13)
Al59 Cr24 Cr70 . . 60.26(14)
Cr70 Cr24 Cr70 10_556 . 110.2(2)
Al54 Cr24 Al123 . . 69.27(19)
Al56 Cr24 Al123 . . 69.63(19)
Al61 Cr24 Al123 . . 112.24(19)
Al59 Cr24 Al123 . . 111.82(19)
Cr70 Cr24 Al123 10_556 . 170.6(2)
Cr70 Cr24 Al123 . . 60.43(17)
Al54 Cr24 Al123 . 10_556 69.23(19)
Al56 Cr24 Al123 . 10_556 69.60(19)
Al61 Cr24 Al123 . 10_556 112.28(19)
Al59 Cr24 Al123 . 10_556 111.86(19)
Cr70 Cr24 Al123 10_556 10_556 60.44(17)
Cr70 Cr24 Al123 . 10_556 170.6(2)
Al123 Cr24 Al123 . 10_556 128.9(3)
Al54 Cr24 Al72 . 3 65.0(3)
Al56 Cr24 Al72 . 3 124.3(3)
Al61 Cr24 Al72 . 3 109.8(3)
Al59 Cr24 Al72 . 3 60.2(3)
Cr70 Cr24 Al72 10_556 3 112.2(2)
Cr70 Cr24 Al72 . 3 61.85(18)
Al123 Cr24 Al72 . 3 64.2(2)
Al123 Cr24 Al72 10_556 3 120.0(3)
Al54 Cr24 Al72 . 12_556 65.0(3)
Al56 Cr24 Al72 . 12_556 124.3(3)
Al61 Cr24 Al72 . 12_556 109.9(3)
Al59 Cr24 Al72 . 12_556 60.3(3)
Cr70 Cr24 Al72 10_556 12_556 61.86(18)
Cr70 Cr24 Al72 . 12_556 112.2(2)
Al123 Cr24 Al72 . 12_556 120.0(3)
Al123 Cr24 Al72 10_556 12_556 64.2(2)
Al72 Cr24 Al72 3 12_556 62.4(3)
Al54 Cr24 Al126 . 10_556 124.1(3)
Al56 Cr24 Al126 . 10_556 64.9(3)
Al61 Cr24 Al126 . 10_556 60.8(2)
Al59 Cr24 Al126 . 10_556 110.4(3)
Cr70 Cr24 Al126 10_556 10_556 61.54(18)
Cr70 Cr24 Al126 . 10_556 112.1(2)
Al123 Cr24 Al126 . 10_556 120.6(3)
Al123 Cr24 Al126 10_556 10_556 64.6(2)
Al72 Cr24 Al126 3 10_556 170.3(3)
Al72 Cr24 Al126 12_556 10_556 116.6(2)
Al54 Cr24 Al126 . . 124.1(3)
Al56 Cr24 Al126 . . 64.9(3)
Al61 Cr24 Al126 . . 60.8(2)
Al59 Cr24 Al126 . . 110.3(3)
Cr70 Cr24 Al126 10_556 . 112.1(2)
Cr70 Cr24 Al126 . . 61.53(18)
Al123 Cr24 Al126 . . 64.6(2)
Al123 Cr24 Al126 10_556 . 120.6(3)
Al72 Cr24 Al126 3 . 116.6(2)
Al72 Cr24 Al126 12_556 . 170.3(3)
Al126 Cr24 Al126 10_556 . 62.6(3)
Al1 Cr25 Cr71 1_655 10_556 84.9(2)
Al1 Cr25 Cr71 1_655 . 84.9(2)
Cr71 Cr25 Cr71 10_556 . 154.7(4)
Al1 Cr25 Al131 1_655 . 136.3(3)
Cr71 Cr25 Al131 10_556 . 119.7(3)
Cr71 Cr25 Al131 . . 57.2(2)
Al1 Cr25 Al131 1_655 10_556 136.3(3)
Cr71 Cr25 Al131 10_556 10_556 57.2(2)
Cr71 Cr25 Al131 . 10_556 119.7(3)
Al131 Cr25 Al131 . 10_556 64.2(4)
Al1 Cr25 Al59 1_655 . 152.8(4)
Cr71 Cr25 Al59 10_556 . 99.8(2)
Cr71 Cr25 Al59 . . 99.9(2)
Al131 Cr25 Al59 . . 63.8(3)
Al131 Cr25 Al59 10_556 . 63.7(3)
Al1 Cr25 Al77 1_655 3 67.1(3)
Cr71 Cr25 Al77 10_556 3 126.0(3)
Cr71 Cr25 Al77 . 3 70.0(2)
Al131 Cr25 Al77 . 3 112.1(3)
Al131 Cr25 Al77 10_556 3 151.9(4)
Al59 Cr25 Al77 . 3 89.2(3)
Al1 Cr25 Al77 1_655 12_556 67.1(3)
Cr71 Cr25 Al77 10_556 12_556 70.0(2)
Cr71 Cr25 Al77 . 12_556 126.0(3)
Al131 Cr25 Al77 . 12_556 151.9(4)
Al131 Cr25 Al77 10_556 12_556 112.1(3)
Al59 Cr25 Al77 . 12_556 89.2(3)
Al77 Cr25 Al77 3 12_556 56.9(4)
Cr21 Al26 Cr13 2_665 . 170.1(5)
Cr21 Al26 Al82 2_665 10_556 130.5(3)
Cr13 Al26 Al82 . 10_556 57.3(3)
Cr21 Al26 Al82 2_665 . 130.5(3)
Cr13 Al26 Al82 . . 57.3(3)
Al82 Al26 Al82 10_556 . 59.6(4)
Cr21 Al26 Al108 2_665 2_665 56.0(2)
Cr13 Al26 Al108 . 2_665 120.4(3)
Al82 Al26 Al108 10_556 2_665 154.6(3)
Al82 Al26 Al108 . 2_665 96.9(2)
Cr21 Al26 Al78 2_665 . 120.9(3)
Cr13 Al26 Al78 . . 55.6(2)
Al82 Al26 Al78 10_556 . 104.7(4)
Al82 Al26 Al78 . . 58.0(2)
Al108 Al26 Al78 2_665 . 65.1(2)
Cr21 Al26 Al78 2_665 10_556 120.9(3)
Cr13 Al26 Al78 . 10_556 55.6(2)
Al82 Al26 Al78 10_556 10_556 58.0(2)
Al82 Al26 Al78 . 10_556 104.7(4)
Al108 Al26 Al78 2_665 10_556 145.0(4)
Al78 Al26 Al78 . 10_556 103.9(4)
Cr21 Al26 Al108 2_665 11_666 56.0(2)
Cr13 Al26 Al108 . 11_666 120.4(3)
Al82 Al26 Al108 10_556 11_666 97.0(2)
Al82 Al26 Al108 . 11_666 154.7(3)
Al108 Al26 Al108 2_665 11_666 103.9(4)
Al78 Al26 Al108 . 11_666 145.0(4)
Al78 Al26 Al108 10_556 11_666 65.1(2)
Cr21 Al26 Al104 2_665 11_666 56.5(2)
Cr13 Al26 Al104 . 11_666 131.1(3)
Al82 Al26 Al104 10_556 11_666 74.1(3)
Al82 Al26 Al104 . 11_666 103.3(4)
Al108 Al26 Al104 2_665 11_666 105.2(4)
Al78 Al26 Al104 . 11_666 155.3(3)
Al78 Al26 Al104 10_556 11_666 96.3(2)
Al108 Al26 Al104 11_666 11_666 57.5(2)
Cr21 Al26 Al104 2_665 2_665 56.5(2)
Cr13 Al26 Al104 . 2_665 131.1(3)
Al82 Al26 Al104 10_556 2_665 103.3(4)
Al82 Al26 Al104 . 2_665 74.1(3)
Al108 Al26 Al104 2_665 2_665 57.5(2)
Al78 Al26 Al104 . 2_665 96.3(2)
Al78 Al26 Al104 10_556 2_665 155.3(4)
Al108 Al26 Al104 11_666 2_665 105.2(4)
Al104 Al26 Al104 11_666 2_665 61.0(4)
Cr21 Al26 Al45 2_665 2 54.5(3)
Cr13 Al26 Al45 . 2 115.6(4)
Al82 Al26 Al45 10_556 2 147.7(2)
Al82 Al26 Al45 . 2 147.8(2)
Al108 Al26 Al45 2_665 2 57.6(2)
Al78 Al26 Al45 . 2 91.3(3)
Al78 Al26 Al45 10_556 2 91.2(3)
Al108 Al26 Al45 11_666 2 57.6(2)
Al104 Al26 Al45 11_666 2 102.6(3)
Al104 Al26 Al45 2_665 2 102.6(3)
Cr21 Al26 Al46 2_665 2 117.0(4)
Cr13 Al26 Al46 . 2 53.0(3)
Al82 Al26 Al46 10_556 2 102.5(3)
Al82 Al26 Al46 . 2 102.6(3)
Al108 Al26 Al46 2_665 2 91.4(3)
Al78 Al26 Al46 . 2 57.6(2)
Al78 Al26 Al46 10_556 2 57.5(2)
Al108 Al26 Al46 11_666 2 91.3(3)
Al104 Al26 Al46 11_666 2 147.2(2)
Al104 Al26 Al46 2_665 2 147.2(2)
Al45 Al26 Al46 2 2 62.6(3)
Cr4 Al27 Cr14 . . 162.8(5)
Cr4 Al27 Al80 . . 127.1(4)
Cr14 Al27 Al80 . . 66.7(3)
Cr4 Al27 Al80 . 10_556 127.1(4)
Cr14 Al27 Al80 . 10_556 66.7(3)
Al80 Al27 Al80 . 10_556 61.9(4)
Cr4 Al27 Al83 . 10_556 117.3(3)
Cr14 Al27 Al83 . 10_556 56.5(2)
Al80 Al27 Al83 . 10_556 111.8(4)
Al80 Al27 Al83 10_556 10_556 63.1(2)
Cr4 Al27 Al83 . . 117.3(3)
Cr14 Al27 Al83 . . 56.4(2)
Al80 Al27 Al83 . . 63.1(2)
Al80 Al27 Al83 10_556 . 111.8(4)
Al83 Al27 Al83 10_556 . 106.2(4)
Cr4 Al27 Al72 . . 63.7(3)
Cr14 Al27 Al72 . . 130.0(4)
Al80 Al27 Al72 . . 63.7(3)
Al80 Al27 Al72 10_556 . 94.1(4)
Al83 Al27 Al72 10_556 . 153.1(4)
Al83 Al27 Al72 . . 95.1(2)
Cr4 Al27 Al72 . 10_556 63.7(3)
Cr14 Al27 Al72 . 10_556 130.1(4)
Al80 Al27 Al72 . 10_556 94.2(4)
Al80 Al27 Al72 10_556 10_556 63.6(3)
Al83 Al27 Al72 10_556 10_556 95.1(2)
Al83 Al27 Al72 . 10_556 153.2(4)
Al72 Al27 Al72 . 10_556 60.2(4)
Cr4 Al27 Al79 . . 56.2(2)
Cr14 Al27 Al79 . . 117.9(3)
Al80 Al27 Al79 . . 93.1(2)
Al80 Al27 Al79 10_556 . 151.6(4)
Al83 Al27 Al79 10_556 . 144.4(4)
Al83 Al27 Al79 . . 62.0(2)
Al72 Al27 Al79 . . 60.7(2)
Al72 Al27 Al79 10_556 . 108.4(4)
Cr4 Al27 Al79 . 10_556 56.1(2)
Cr14 Al27 Al79 . 10_556 117.9(3)
Al80 Al27 Al79 . 10_556 151.6(4)
Al80 Al27 Al79 10_556 10_556 93.1(2)
Al83 Al27 Al79 10_556 10_556 62.0(2)
Al83 Al27 Al79 . 10_556 144.4(4)
Al72 Al27 Al79 . 10_556 108.4(4)
Al72 Al27 Al79 10_556 10_556 60.7(2)
Al79 Al27 Al79 . 10_556 106.7(4)
Cr4 Al27 Al29 . . 52.8(3)
Cr14 Al27 Al29 . . 109.9(5)
Al80 Al27 Al29 . . 148.2(2)
Al80 Al27 Al29 10_556 . 148.2(2)
Al83 Al27 Al29 10_556 . 88.2(3)
Al83 Al27 Al29 . . 88.2(3)
Al72 Al27 Al29 . . 108.9(4)
Al72 Al27 Al29 10_556 . 108.9(4)
Al79 Al27 Al29 . . 59.4(2)
Al79 Al27 Al29 10_556 . 59.5(2)
Cr4 Al27 Al31 . . 110.3(4)
Cr14 Al27 Al31 . . 52.5(3)
Al80 Al27 Al31 . . 111.3(4)
Al80 Al27 Al31 10_556 . 111.3(4)
Al83 Al27 Al31 10_556 . 58.5(2)
Al83 Al27 Al31 . . 58.5(2)
Al72 Al27 Al31 . . 148.2(2)
Al72 Al27 Al31 10_556 . 148.3(2)
Al79 Al27 Al31 . . 89.4(3)
Al79 Al27 Al31 10_556 . 89.5(3)
Al29 Al27 Al31 . . 57.4(4)
Al30 Al28 Cr12 . . 61.0(3)
Al30 Al28 Cr13 . . 179.9(3)
Cr12 Al28 Cr13 . . 119.1(4)
Al30 Al28 Cr15 . . 113.4(4)
Cr12 Al28 Cr15 . . 174.5(5)
Cr13 Al28 Cr15 . . 66.5(3)
Al30 Al28 Cr67 . . 61.4(2)
Cr12 Al28 Cr67 . . 62.8(2)
Cr13 Al28 Cr67 . . 118.6(2)
Cr15 Al28 Cr67 . . 115.3(2)
Al30 Al28 Cr67 . 10_556 61.4(2)
Cr12 Al28 Cr67 . 10_556 62.7(2)
Cr13 Al28 Cr67 . 10_556 118.6(2)
Cr15 Al28 Cr67 . 10_556 115.3(2)
Cr67 Al28 Cr67 . 10_556 114.1(4)
Al30 Al28 Al81 . 10_556 113.3(3)
Cr12 Al28 Al81 . 10_556 114.4(2)
Cr13 Al28 Al81 . 10_556 66.6(2)
Cr15 Al28 Al81 . 10_556 67.1(2)
Cr67 Al28 Al81 . 10_556 174.7(4)
Cr67 Al28 Al81 10_556 10_556 60.92(16)
Al30 Al28 Al81 . . 113.3(3)
Cr12 Al28 Al81 . . 114.4(2)
Cr13 Al28 Al81 . . 66.6(2)
Cr15 Al28 Al81 . . 67.0(2)
Cr67 Al28 Al81 . . 60.92(16)
Cr67 Al28 Al81 10_556 . 174.7(4)
Al81 Al28 Al81 10_556 . 123.9(5)
Al30 Al28 Al76 . . 114.3(4)
Cr12 Al28 Al76 . . 63.3(3)
Cr13 Al28 Al76 . . 65.9(3)
Cr15 Al28 Al76 . . 121.1(4)
Cr67 Al28 Al76 . . 63.8(2)
Cr67 Al28 Al76 10_556 . 116.8(4)
Al81 Al28 Al76 10_556 . 119.6(4)
Al81 Al28 Al76 . . 63.6(2)
Al30 Al28 Al76 . 10_556 114.2(4)
Cr12 Al28 Al76 . 10_556 63.3(3)
Cr13 Al28 Al76 . 10_556 65.9(3)
Cr15 Al28 Al76 . 10_556 121.1(4)
Cr67 Al28 Al76 . 10_556 116.8(4)
Cr67 Al28 Al76 10_556 10_556 63.8(2)
Al81 Al28 Al76 10_556 10_556 63.6(2)
Al81 Al28 Al76 . 10_556 119.6(4)
Al76 Al28 Al76 . 10_556 64.2(4)
Al30 Al28 Al85 . 10_556 61.4(3)
Cr12 Al28 Al85 . 10_556 113.3(4)
Cr13 Al28 Al85 . 10_556 118.5(3)
Cr15 Al28 Al85 . 10_556 62.1(3)
Cr67 Al28 Al85 . 10_556 112.4(4)
Cr67 Al28 Al85 10_556 10_556 62.1(2)
Al81 Al28 Al85 10_556 10_556 64.0(2)
Al81 Al28 Al85 . 10_556 117.0(4)
Al76 Al28 Al85 . 10_556 175.6(4)
Al76 Al28 Al85 10_556 10_556 117.3(2)
Al30 Al28 Al85 . . 61.4(3)
Cr12 Al28 Al85 . . 113.3(4)
Cr13 Al28 Al85 . . 118.5(3)
Cr15 Al28 Al85 . . 62.1(3)
Cr67 Al28 Al85 . . 62.1(2)
Cr67 Al28 Al85 10_556 . 112.4(4)
Al81 Al28 Al85 10_556 . 117.1(4)
Al81 Al28 Al85 . . 64.0(2)
Al76 Al28 Al85 . . 117.3(2)
Al76 Al28 Al85 10_556 . 175.6(4)
Al85 Al28 Al85 10_556 . 60.8(4)
Cr4 Al29 Cr11 . 3_675 167.7(6)
Cr4 Al29 Al75 . 12_566 119.1(3)
Cr11 Al29 Al75 3_675 12_566 56.7(3)
Cr4 Al29 Al75 . 3_565 119.2(3)
Cr11 Al29 Al75 3_675 3_565 56.7(3)
Al75 Al29 Al75 12_566 3_565 107.0(5)
Cr4 Al29 Al77 . . 54.9(3)
Cr11 Al29 Al77 3_675 . 134.9(4)
Al75 Al29 Al77 12_566 . 151.6(4)
Al75 Al29 Al77 3_565 . 98.2(3)
Cr4 Al29 Al77 . 10_556 54.9(3)
Cr11 Al29 Al77 3_675 10_556 134.9(4)
Al75 Al29 Al77 12_566 10_556 98.2(2)
Al75 Al29 Al77 3_565 10_556 151.6(4)
Al77 Al29 Al77 . 10_556 54.6(4)
Cr4 Al29 Al31 . . 113.4(5)
Cr11 Al29 Al31 3_675 . 54.3(4)
Al75 Al29 Al31 12_566 . 59.6(3)
Al75 Al29 Al31 3_565 . 59.5(3)
Al77 Al29 Al31 . . 148.3(3)
Al77 Al29 Al31 10_556 . 148.3(3)
Cr4 Al29 Al79 . . 55.7(2)
Cr11 Al29 Al79 3_675 . 120.4(3)
Al75 Al29 Al79 12_566 . 147.7(5)
Al75 Al29 Al79 3_565 . 64.0(2)
Al77 Al29 Al79 . . 56.7(3)
Al77 Al29 Al79 10_556 . 100.6(4)
Al31 Al29 Al79 . . 91.8(4)
Cr4 Al29 Al79 . 10_556 55.6(2)
Cr11 Al29 Al79 3_675 10_556 120.5(3)
Al75 Al29 Al79 12_566 10_556 64.0(2)
Al75 Al29 Al79 3_565 10_556 147.8(5)
Al77 Al29 Al79 . 10_556 100.6(4)
Al77 Al29 Al79 10_556 10_556 56.7(3)
Al31 Al29 Al79 . 10_556 91.9(4)
Al79 Al29 Al79 . 10_556 106.0(5)
Cr4 Al29 Al131 . 12_676 128.8(4)
Cr11 Al29 Al131 3_675 12_676 61.2(3)
Al75 Al29 Al131 12_566 12_676 60.9(3)
Al75 Al29 Al131 3_565 12_676 107.0(4)
Al77 Al29 Al131 . 12_676 99.6(4)
Al77 Al29 Al131 10_556 12_676 73.9(3)
Al31 Al29 Al131 . 12_676 108.2(4)
Al79 Al29 Al131 . 12_676 150.2(4)
Al79 Al29 Al131 10_556 12_676 95.4(2)
Cr4 Al29 Al131 . 3_675 128.8(4)
Cr11 Al29 Al131 3_675 3_675 61.2(3)
Al75 Al29 Al131 12_566 3_675 107.0(4)
Al75 Al29 Al131 3_565 3_675 60.9(3)
Al77 Al29 Al131 . 3_675 74.0(3)
Al77 Al29 Al131 10_556 3_675 99.7(4)
Al31 Al29 Al131 . 3_675 108.2(4)
Al79 Al29 Al131 . 3_675 95.4(2)
Al79 Al29 Al131 10_556 3_675 150.2(4)
Al131 Al29 Al131 12_676 3_675 57.9(4)
Cr4 Al29 Al27 . . 51.6(3)
Cr11 Al29 Al27 3_675 . 116.1(5)
Al75 Al29 Al27 12_566 . 92.0(3)
Al75 Al29 Al27 3_565 . 92.0(3)
Al77 Al29 Al27 . . 100.0(4)
Al77 Al29 Al27 10_556 . 100.0(4)
Al31 Al29 Al27 . . 61.8(4)
Al79 Al29 Al27 . . 59.1(3)
Al79 Al29 Al27 10_556 . 59.1(3)
Al131 Al29 Al27 12_676 . 150.2(2)
Al131 Al29 Al27 3_675 . 150.2(2)
Cr14 Al30 Al28 . . 179.2(5)
Cr14 Al30 Cr12 . . 121.1(4)
Al28 Al30 Cr12 . . 59.6(3)
Cr14 Al30 Cr5 . . 62.1(3)
Al28 Al30 Cr5 . . 117.1(4)
Cr12 Al30 Cr5 . . 176.7(4)
Cr14 Al30 Cr67 . . 119.7(2)
Al28 Al30 Cr67 . . 60.6(2)
Cr12 Al30 Cr67 . . 62.01(19)
Cr5 Al30 Cr67 . . 116.9(2)
Cr14 Al30 Cr67 . 10_556 119.7(2)
Al28 Al30 Cr67 . 10_556 60.6(2)
Cr12 Al30 Cr67 . 10_556 61.97(19)
Cr5 Al30 Cr67 . 10_556 116.9(2)
Cr67 Al30 Cr67 . 10_556 112.7(4)
Cr14 Al30 Al80 . . 68.4(3)
Al28 Al30 Al80 . . 112.2(4)
Cr12 Al30 Al80 . . 62.8(3)
Cr5 Al30 Al80 . . 119.7(3)
Cr67 Al30 Al80 . . 62.7(2)
Cr67 Al30 Al80 10_556 . 116.4(4)
Cr14 Al30 Al80 . 10_556 68.5(3)
Al28 Al30 Al80 . 10_556 112.2(4)
Cr12 Al30 Al80 . 10_556 62.8(3)
Cr5 Al30 Al80 . 10_556 119.7(3)
Cr67 Al30 Al80 . 10_556 116.4(4)
Cr67 Al30 Al80 10_556 10_556 62.7(2)
Al80 Al30 Al80 . 10_556 65.7(4)
Cr14 Al30 Al84 . 10_556 65.5(2)
Al28 Al30 Al84 . 10_556 114.3(3)
Cr12 Al30 Al84 . 10_556 116.2(2)
Cr5 Al30 Al84 . 10_556 64.7(2)
Cr67 Al30 Al84 . 10_556 174.8(4)
Cr67 Al30 Al84 10_556 10_556 63.07(17)
Al80 Al30 Al84 . 10_556 121.3(4)
Al80 Al30 Al84 10_556 10_556 64.9(2)
Cr14 Al30 Al84 . . 65.5(2)
Al28 Al30 Al84 . . 114.3(3)
Cr12 Al30 Al84 . . 116.2(2)
Cr5 Al30 Al84 . . 64.6(2)
Cr67 Al30 Al84 . . 63.07(17)
Cr67 Al30 Al84 10_556 . 174.8(4)
Al80 Al30 Al84 . . 64.9(2)
Al80 Al30 Al84 10_556 . 121.3(4)
Al84 Al30 Al84 10_556 . 121.0(4)
Cr14 Al30 Al85 . 10_556 115.8(3)
Al28 Al30 Al85 . 10_556 63.5(3)
Cr12 Al30 Al85 . 10_556 113.9(3)
Cr5 Al30 Al85 . 10_556 63.4(3)
Cr67 Al30 Al85 . 10_556 113.4(4)
Cr67 Al30 Al85 10_556 10_556 62.6(2)
Al80 Al30 Al85 . 10_556 175.7(4)
Al80 Al30 Al85 10_556 10_556 115.9(2)
Al84 Al30 Al85 10_556 10_556 62.4(2)
Al84 Al30 Al85 . 10_556 115.7(4)
Cr14 Al30 Al85 . . 115.8(3)
Al28 Al30 Al85 . . 63.5(3)
Cr12 Al30 Al85 . . 114.0(3)
Cr5 Al30 Al85 . . 63.4(3)
Cr67 Al30 Al85 . . 62.5(2)
Cr67 Al30 Al85 10_556 . 113.5(4)
Al80 Al30 Al85 . . 115.9(2)
Al80 Al30 Al85 10_556 . 175.7(4)
Al84 Al30 Al85 10_556 . 115.8(4)
Al84 Al30 Al85 . . 62.4(2)
Al85 Al30 Al85 10_556 . 62.1(4)
Cr14 Al31 Cr11 . 3_675 169.0(5)
Cr14 Al31 Al89 . 10_556 62.7(3)
Cr11 Al31 Al89 3_675 10_556 126.0(4)
Cr14 Al31 Al89 . . 62.7(3)
Cr11 Al31 Al89 3_675 . 126.0(4)
Al89 Al31 Al89 10_556 . 63.4(4)
Cr14 Al31 Al73 . 12_566 126.2(4)
Cr11 Al31 Al73 3_675 12_566 62.5(3)
Al89 Al31 Al73 10_556 12_566 63.6(3)
Al89 Al31 Al73 . 12_566 95.7(4)
Cr14 Al31 Al73 . 3_565 126.2(4)
Cr11 Al31 Al73 3_675 3_565 62.5(3)
Al89 Al31 Al73 10_556 3_565 95.7(4)
Al89 Al31 Al73 . 3_565 63.6(3)
Al73 Al31 Al73 12_566 3_565 62.4(4)
Cr14 Al31 Al75 . 3_565 119.3(3)
Cr11 Al31 Al75 3_675 3_565 57.0(2)
Al89 Al31 Al75 10_556 3_565 152.8(4)
Al89 Al31 Al75 . 3_565 92.6(2)
Al73 Al31 Al75 12_566 3_565 109.7(4)
Al73 Al31 Al75 3_565 3_565 60.3(3)
Cr14 Al31 Al75 . 12_566 119.3(3)
Cr11 Al31 Al75 3_675 12_566 57.0(2)
Al89 Al31 Al75 10_556 12_566 92.6(2)
Al89 Al31 Al75 . 12_566 152.8(4)
Al73 Al31 Al75 12_566 12_566 60.3(3)
Al73 Al31 Al75 3_565 12_566 109.7(4)
Al75 Al31 Al75 3_565 12_566 106.9(5)
Cr14 Al31 Al83 . . 56.2(2)
Cr11 Al31 Al83 3_675 . 119.9(3)
Al89 Al31 Al83 10_556 . 109.9(4)
Al89 Al31 Al83 . . 60.6(2)
Al73 Al31 Al83 12_566 . 153.4(4)
Al73 Al31 Al83 3_565 . 94.2(2)
Al75 Al31 Al83 3_565 . 63.3(2)
Al75 Al31 Al83 12_566 . 145.5(5)
Cr14 Al31 Al83 . 10_556 56.2(2)
Cr11 Al31 Al83 3_675 10_556 119.9(3)
Al89 Al31 Al83 10_556 10_556 60.6(2)
Al89 Al31 Al83 . 10_556 109.9(4)
Al73 Al31 Al83 12_566 10_556 94.2(2)
Al73 Al31 Al83 3_565 10_556 153.4(4)
Al75 Al31 Al83 3_565 10_556 145.5(5)
Al75 Al31 Al83 12_566 10_556 63.3(2)
Al83 Al31 Al83 . 10_556 104.8(4)
Cr14 Al31 Al29 . . 113.8(5)
Cr11 Al31 Al29 3_675 . 55.2(4)
Al89 Al31 Al29 10_556 . 147.2(2)
Al89 Al31 Al29 . . 147.2(2)
Al73 Al31 Al29 12_566 . 109.1(4)
Al73 Al31 Al29 3_565 . 109.1(4)
Al75 Al31 Al29 3_565 . 59.5(3)
Al75 Al31 Al29 12_566 . 59.5(3)
Al83 Al31 Al29 . . 89.7(3)
Al83 Al31 Al29 10_556 . 89.7(3)
Cr14 Al31 Al27 . . 53.1(3)
Cr11 Al31 Al27 3_675 . 116.0(5)
Al89 Al31 Al27 10_556 . 107.2(4)
Al89 Al31 Al27 . . 107.3(4)
Al73 Al31 Al27 12_566 . 148.1(2)
Al73 Al31 Al27 3_565 . 148.2(2)
Al75 Al31 Al27 3_565 . 91.4(3)
Al75 Al31 Al27 12_566 . 91.3(3)
Al83 Al31 Al27 . . 57.7(2)
Al83 Al31 Al27 10_556 . 57.6(2)
Al29 Al31 Al27 . . 60.8(4)
Cr16 Al32 Cr15 3_565 . 127.0(8)
Cr16 Al32 Cr17 3_565 . 78.7(5)
Cr15 Al32 Cr17 . . 154.4(8)
Cr16 Al32 Al33 3_565 . 136.2(8)
Cr15 Al32 Al33 . . 96.8(6)
Cr17 Al32 Al33 . . 57.5(4)
Cr16 Al32 Al90 3_565 . 59.6(4)
Cr15 Al32 Al90 . . 76.0(5)
Cr17 Al32 Al90 . . 124.8(6)
Al33 Al32 Al90 . . 146.9(3)
Cr16 Al32 Al90 3_565 10_556 59.7(4)
Cr15 Al32 Al90 . 10_556 76.0(5)
Cr17 Al32 Al90 . 10_556 124.8(6)
Al33 Al32 Al90 . 10_556 146.9(3)
Al90 Al32 Al90 . 10_556 63.6(5)
Cr16 Al32 Al88 3_565 . 108.6(4)
Cr15 Al32 Al88 . . 58.1(3)
Cr17 Al32 Al88 . . 118.4(3)
Al33 Al32 Al88 . . 93.5(4)
Al90 Al32 Al88 . . 55.0(3)
Al90 Al32 Al88 10_556 . 108.7(6)
Cr16 Al32 Al88 3_565 10_556 108.7(4)
Cr15 Al32 Al88 . 10_556 58.0(3)
Cr17 Al32 Al88 . 10_556 118.5(3)
Al33 Al32 Al88 . 10_556 93.5(4)
Al90 Al32 Al88 . 10_556 108.7(6)
Al90 Al32 Al88 10_556 10_556 55.0(3)
Al88 Al32 Al88 . 10_556 116.1(6)
Cr16 Al32 Al106 3_565 11_666 55.4(4)
Cr15 Al32 Al106 . 11_666 135.8(3)
Cr17 Al32 Al106 . 11_666 55.1(4)
Al33 Al32 Al106 . 11_666 94.9(5)
Al90 Al32 Al106 . 11_666 112.9(6)
Al90 Al32 Al106 10_556 11_666 71.2(4)
Al88 Al32 Al106 . 11_666 162.4(6)
Al88 Al32 Al106 10_556 11_666 78.8(2)
Cr16 Al32 Al106 3_565 2_665 55.4(4)
Cr15 Al32 Al106 . 2_665 135.8(3)
Cr17 Al32 Al106 . 2_665 55.1(4)
Al33 Al32 Al106 . 2_665 94.9(5)
Al90 Al32 Al106 . 2_665 71.2(4)
Al90 Al32 Al106 10_556 2_665 112.9(6)
Al88 Al32 Al106 . 2_665 78.8(2)
Al88 Al32 Al106 10_556 2_665 162.4(6)
Al106 Al32 Al106 11_666 2_665 85.0(6)
Cr5 Al33 Cr17 . . 167.1(5)
Cr5 Al33 Al32 . . 134.9(6)
Cr17 Al33 Al32 . . 58.0(4)
Cr5 Al33 Al87 . 12_566 119.0(3)
Cr17 Al33 Al87 . 12_566 56.8(2)
Al32 Al33 Al87 . 12_566 84.0(4)
Cr5 Al33 Al87 . 3_565 119.0(3)
Cr17 Al33 Al87 . 3_565 56.8(2)
Al32 Al33 Al87 . 3_565 84.0(4)
Al87 Al33 Al87 12_566 3_565 107.8(5)
Cr5 Al33 Al92 . . 58.2(2)
Cr17 Al33 Al92 . . 117.4(3)
Al32 Al33 Al92 . . 122.6(3)
Al87 Al33 Al92 12_566 . 146.7(5)
Al87 Al33 Al92 3_565 . 61.1(2)
Cr5 Al33 Al92 . 10_556 58.2(2)
Cr17 Al33 Al92 . 10_556 117.5(3)
Al32 Al33 Al92 . 10_556 122.6(3)
Al87 Al33 Al92 12_566 10_556 61.1(2)
Al87 Al33 Al92 3_565 10_556 146.8(5)
Al92 Al33 Al92 . 10_556 109.5(4)
Cr5 Al33 Al85 . . 63.2(3)
Cr17 Al33 Al85 . . 127.3(4)
Al32 Al33 Al85 . . 77.9(4)
Al87 Al33 Al85 12_566 . 149.9(4)
Al87 Al33 Al85 3_565 . 94.1(2)
Al92 Al33 Al85 . . 62.4(2)
Al92 Al33 Al85 10_556 . 109.8(4)
Cr5 Al33 Al85 . 10_556 63.2(3)
Cr17 Al33 Al85 . 10_556 127.3(4)
Al32 Al33 Al85 . 10_556 77.9(4)
Al87 Al33 Al85 12_566 10_556 94.1(2)
Al87 Al33 Al85 3_565 10_556 149.9(4)
Al92 Al33 Al85 . 10_556 109.8(4)
Al92 Al33 Al85 10_556 10_556 62.4(2)
Al85 Al33 Al85 . 10_556 58.8(4)
Cr5 Al33 Al34 . . 55.6(3)
Cr17 Al33 Al34 . . 111.5(4)
Al32 Al33 Al34 . . 169.5(6)
Al87 Al33 Al34 12_566 . 89.9(3)
Al87 Al33 Al34 3_565 . 89.9(3)
Al92 Al33 Al34 . . 60.5(2)
Al92 Al33 Al34 10_556 . 60.5(2)
Al85 Al33 Al34 . . 111.1(4)
Al85 Al33 Al34 10_556 . 111.1(4)
Cr5 Al33 Al35 . . 113.6(4)
Cr17 Al33 Al35 . . 53.5(3)
Al32 Al33 Al35 . . 111.5(5)
Al87 Al33 Al35 12_566 . 59.9(3)
Al87 Al33 Al35 3_565 . 59.9(3)
Al92 Al33 Al35 . . 89.7(3)
Al92 Al33 Al35 10_556 . 89.7(3)
Al85 Al33 Al35 . . 149.7(2)
Al85 Al33 Al35 10_556 . 149.7(2)
Al34 Al33 Al35 . . 58.0(3)
Cr5 Al34 Cr18 . . 167.6(5)
Cr5 Al34 Al93 . 10_556 126.7(4)
Cr18 Al34 Al93 . 10_556 63.0(3)
Cr5 Al34 Al93 . . 126.7(4)
Cr18 Al34 Al93 . . 63.0(3)
Al93 Al34 Al93 10_556 . 63.7(4)
Cr5 Al34 Al89 . . 62.7(3)
Cr18 Al34 Al89 . . 127.0(4)
Al93 Al34 Al89 10_556 . 96.9(4)
Al93 Al34 Al89 . . 64.1(3)
Cr5 Al34 Al89 . 10_556 62.7(3)
Cr18 Al34 Al89 . 10_556 127.0(4)
Al93 Al34 Al89 10_556 10_556 64.1(3)
Al93 Al34 Al89 . 10_556 96.9(4)
Al89 Al34 Al89 . 10_556 63.6(4)
Cr5 Al34 Al35 . . 114.5(4)
Cr18 Al34 Al35 . . 53.0(3)
Al93 Al34 Al35 10_556 . 107.5(4)
Al93 Al34 Al35 . . 107.5(4)
Al89 Al34 Al35 . . 147.3(2)
Al89 Al34 Al35 10_556 . 147.3(2)
Cr5 Al34 Al92 . . 56.4(2)
Cr18 Al34 Al92 . . 119.2(3)
Al93 Al34 Al92 10_556 . 153.9(4)
Al93 Al34 Al92 . . 93.3(2)
Al89 Al34 Al92 . . 60.1(2)
Al89 Al34 Al92 10_556 . 109.9(4)
Al35 Al34 Al92 . . 90.5(3)
Cr5 Al34 Al92 . 10_556 56.4(2)
Cr18 Al34 Al92 . 10_556 119.2(3)
Al93 Al34 Al92 10_556 10_556 93.3(2)
Al93 Al34 Al92 . 10_556 153.9(4)
Al89 Al34 Al92 . 10_556 109.9(4)
Al89 Al34 Al92 10_556 10_556 60.0(2)
Al35 Al34 Al92 . 10_556 90.5(3)
Al92 Al34 Al92 . 10_556 105.6(4)
Cr5 Al34 Al94 . 10_556 119.0(3)
Cr18 Al34 Al94 . 10_556 56.6(2)
Al93 Al34 Al94 10_556 10_556 60.3(2)
Al93 Al34 Al94 . 10_556 110.3(4)
Al89 Al34 Al94 . 10_556 153.9(4)
Al89 Al34 Al94 10_556 10_556 93.3(2)
Al35 Al34 Al94 . 10_556 58.3(2)
Al92 Al34 Al94 . 10_556 144.8(4)
Al92 Al34 Al94 10_556 10_556 63.0(2)
Cr5 Al34 Al94 . . 119.0(3)
Cr18 Al34 Al94 . . 56.6(2)
Al93 Al34 Al94 10_556 . 110.3(4)
Al93 Al34 Al94 . . 60.3(2)
Al89 Al34 Al94 . . 93.3(2)
Al89 Al34 Al94 10_556 . 154.0(4)
Al35 Al34 Al94 . . 58.2(2)
Al92 Al34 Al94 . . 63.0(2)
Al92 Al34 Al94 10_556 . 144.9(4)
Al94 Al34 Al94 10_556 . 105.9(4)
Cr5 Al34 Al33 . . 52.8(3)
Cr18 Al34 Al33 . . 114.7(4)
Al93 Al34 Al33 10_556 . 147.4(2)
Al93 Al34 Al33 . . 147.4(2)
Al89 Al34 Al33 . . 107.1(4)
Al89 Al34 Al33 10_556 . 107.0(4)
Al35 Al34 Al33 . . 61.7(4)
Al92 Al34 Al33 . . 58.1(2)
Al92 Al34 Al33 10_556 . 58.1(2)
Al94 Al34 Al33 10_556 . 90.5(3)
Al94 Al34 Al33 . . 90.5(3)
Cr18 Al35 Cr17 . . 172.4(5)
Cr18 Al35 Al96 . 10_556 129.7(4)
Cr17 Al35 Al96 . 10_556 56.2(3)
Cr18 Al35 Al96 . . 129.7(4)
Cr17 Al35 Al96 . . 56.2(3)
Al96 Al35 Al96 10_556 . 61.7(4)
Cr18 Al35 Al94 . . 59.2(2)
Cr17 Al35 Al94 . . 118.4(3)
Al96 Al35 Al94 10_556 . 152.2(4)
Al96 Al35 Al94 . . 92.1(2)
Cr18 Al35 Al94 . 10_556 59.2(2)
Cr17 Al35 Al94 . 10_556 118.4(3)
Al96 Al35 Al94 10_556 10_556 92.1(2)
Al96 Al35 Al94 . 10_556 152.2(4)
Al94 Al35 Al94 . 10_556 111.6(5)
Cr18 Al35 Al34 . . 57.2(3)
Cr17 Al35 Al34 . . 115.1(4)
Al96 Al35 Al34 10_556 . 145.9(3)
Al96 Al35 Al34 . . 145.9(3)
Al94 Al35 Al34 . . 61.8(2)
Al94 Al35 Al34 10_556 . 61.7(2)
Cr18 Al35 Al87 . 3_565 121.2(3)
Cr17 Al35 Al87 . 3_565 56.1(2)
Al96 Al35 Al87 10_556 3_565 105.6(4)
Al96 Al35 Al87 . 3_565 57.6(3)
Al94 Al35 Al87 . 3_565 62.4(2)
Al94 Al35 Al87 10_556 3_565 146.4(5)
Al34 Al35 Al87 . 3_565 89.6(3)
Cr18 Al35 Al87 . 12_566 121.2(3)
Cr17 Al35 Al87 . 12_566 56.1(2)
Al96 Al35 Al87 10_556 12_566 57.6(3)
Al96 Al35 Al87 . 12_566 105.6(4)
Al94 Al35 Al87 . 12_566 146.4(5)
Al94 Al35 Al87 10_556 12_566 62.4(2)
Al34 Al35 Al87 . 12_566 89.5(3)
Al87 Al35 Al87 3_565 12_566 103.3(5)
Cr18 Al35 Al33 . . 117.5(5)
Cr17 Al35 Al33 . . 54.9(3)
Al96 Al35 Al33 10_556 . 102.4(4)
Al96 Al35 Al33 . . 102.4(4)
Al94 Al35 Al33 . . 91.7(3)
Al94 Al35 Al33 10_556 . 91.6(3)
Al34 Al35 Al33 . . 60.3(3)
Al87 Al35 Al33 3_565 . 57.2(2)
Al87 Al35 Al33 12_566 . 57.1(2)
Cr18 Al35 Al99 . 10_556 63.4(3)
Cr17 Al35 Al99 . 10_556 122.9(4)
Al96 Al35 Al99 10_556 10_556 66.8(3)
Al96 Al35 Al99 . 10_556 96.1(4)
Al94 Al35 Al99 . 10_556 110.4(4)
Al94 Al35 Al99 10_556 10_556 62.8(2)
Al34 Al35 Al99 . 10_556 112.8(4)
Al87 Al35 Al99 3_565 10_556 150.5(4)
Al87 Al35 Al99 12_566 10_556 96.1(2)
Al33 Al35 Al99 . 10_556 150.64(18)
Cr18 Al35 Al99 . . 63.4(3)
Cr17 Al35 Al99 . . 122.9(4)
Al96 Al35 Al99 10_556 . 96.1(4)
Al96 Al35 Al99 . . 66.8(3)
Al94 Al35 Al99 . . 62.8(2)
Al94 Al35 Al99 10_556 . 110.4(4)
Al34 Al35 Al99 . . 112.8(4)
Al87 Al35 Al99 3_565 . 96.1(2)
Al87 Al35 Al99 12_566 . 150.5(4)
Al33 Al35 Al99 . . 150.65(18)
Al99 Al35 Al99 10_556 . 58.4(3)
Cr16 Al36 Al42 3_565 2_665 62.8(4)
Cr16 Al36 Cr19 3_565 . 117.6(4)
Al42 Al36 Cr19 2_665 . 54.8(4)
Cr16 Al36 Al39 3_565 2_665 50.2(3)
Al42 Al36 Al39 2_665 2_665 113.0(5)
Cr19 Al36 Al39 . 2_665 167.8(5)
Cr16 Al36 Al98 3_565 10_556 146.6(2)
Al42 Al36 Al98 2_665 10_556 109.4(4)
Cr19 Al36 Al98 . 10_556 64.1(3)
Al39 Al36 Al98 2_665 10_556 125.3(4)
Cr16 Al36 Al98 3_565 . 146.7(2)
Al42 Al36 Al98 2_665 . 109.4(4)
Cr19 Al36 Al98 . . 64.1(3)
Al39 Al36 Al98 2_665 . 125.3(4)
Al98 Al36 Al98 10_556 . 66.3(4)
Cr16 Al36 Al98 3_565 2_665 103.4(3)
Al42 Al36 Al98 2_665 2_665 146.1(2)
Cr19 Al36 Al98 . 2_665 127.9(3)
Al39 Al36 Al98 2_665 2_665 61.5(3)
Al98 Al36 Al98 10_556 2_665 98.2(4)
Al98 Al36 Al98 . 2_665 63.9(3)
Cr16 Al36 Al98 3_565 11_666 103.4(3)
Al42 Al36 Al98 2_665 11_666 146.1(2)
Cr19 Al36 Al98 . 11_666 127.9(3)
Al39 Al36 Al98 2_665 11_666 61.5(3)
Al98 Al36 Al98 10_556 11_666 63.9(3)
Al98 Al36 Al98 . 11_666 98.2(4)
Al98 Al36 Al98 2_665 11_666 64.4(4)
Cr16 Al36 Al102 3_565 2_665 61.2(2)
Al42 Al36 Al102 2_665 2_665 88.1(3)
Cr19 Al36 Al102 . 2_665 114.2(2)
Al39 Al36 Al102 2_665 2_665 62.0(2)
Al98 Al36 Al102 10_556 2_665 151.6(4)
Al98 Al36 Al102 . 2_665 87.1(2)
Al98 Al36 Al102 2_665 2_665 59.2(2)
Al98 Al36 Al102 11_666 2_665 113.2(4)
Cr16 Al36 Al102 3_565 11_666 61.1(2)
Al42 Al36 Al102 2_665 11_666 88.1(3)
Cr19 Al36 Al102 . 11_666 114.2(2)
Al39 Al36 Al102 2_665 11_666 61.9(2)
Al98 Al36 Al102 10_556 11_666 87.1(2)
Al98 Al36 Al102 . 11_666 151.6(4)
Al98 Al36 Al102 2_665 11_666 113.2(4)
Al98 Al36 Al102 11_666 11_666 59.2(2)
Al102 Al36 Al102 2_665 11_666 116.5(4)
Cr16 Al36 Al101 3_565 11_666 94.7(3)
Al42 Al36 Al101 2_665 11_666 62.3(2)
Cr19 Al36 Al101 . 11_666 57.4(2)
Al39 Al36 Al101 2_665 11_666 119.1(2)
Al98 Al36 Al101 10_556 11_666 56.7(2)
Al98 Al36 Al101 . 11_666 110.4(4)
Al98 Al36 Al101 2_665 11_666 151.5(4)
Al98 Al36 Al101 11_666 11_666 90.2(2)
Al102 Al36 Al101 2_665 11_666 148.9(4)
Al102 Al36 Al101 11_666 11_666 57.31(19)
Al40 Al37 Cr20 . . 60.4(3)
Al40 Al37 Cr6 . 1_565 179.2(5)
Cr20 Al37 Cr6 . 1_565 120.4(4)
Al40 Al37 Cr18 . . 118.6(5)
Cr20 Al37 Cr18 . . 179.0(5)
Cr6 Al37 Cr18 1_565 . 60.6(3)
Al40 Al37 Cr69 . 10_556 61.1(2)
Cr20 Al37 Cr69 . 10_556 61.8(2)
Cr6 Al37 Cr69 1_565 10_556 119.2(2)
Cr18 Al37 Cr69 . 10_556 117.9(2)
Al40 Al37 Cr69 . . 61.0(2)
Cr20 Al37 Cr69 . . 61.7(2)
Cr6 Al37 Cr69 1_565 . 119.2(2)
Cr18 Al37 Cr69 . . 117.9(2)
Cr69 Al37 Cr69 10_556 . 112.7(4)
Al40 Al37 Al100 . 10_556 113.5(4)
Cr20 Al37 Al100 . 10_556 63.3(3)
Cr6 Al37 Al100 1_565 10_556 67.1(3)
Cr18 Al37 Al100 . 10_556 117.5(4)
Cr69 Al37 Al100 10_556 10_556 63.0(2)
Cr69 Al37 Al100 . 10_556 116.0(4)
Al40 Al37 Al100 . . 113.5(4)
Cr20 Al37 Al100 . . 63.2(3)
Cr6 Al37 Al100 1_565 . 67.2(3)
Cr18 Al37 Al100 . . 117.6(4)
Cr69 Al37 Al100 10_556 . 116.0(4)
Cr69 Al37 Al100 . . 63.0(2)
Al100 Al37 Al100 10_556 . 64.8(4)
Al40 Al37 Al97 . . 115.3(3)
Cr20 Al37 Al97 . . 116.3(3)
Cr6 Al37 Al97 1_565 . 64.5(2)
Cr18 Al37 Al97 . . 64.0(2)
Cr69 Al37 Al97 10_556 . 176.3(4)
Cr69 Al37 Al97 . . 63.86(16)
Al100 Al37 Al97 10_556 . 119.3(4)
Al100 Al37 Al97 . . 64.2(2)
Al40 Al37 Al97 . 10_556 115.3(3)
Cr20 Al37 Al97 . 10_556 116.3(3)
Cr6 Al37 Al97 1_565 10_556 64.4(2)
Cr18 Al37 Al97 . 10_556 64.0(2)
Cr69 Al37 Al97 10_556 10_556 63.86(16)
Cr69 Al37 Al97 . 10_556 176.3(4)
Al100 Al37 Al97 10_556 10_556 64.2(2)
Al100 Al37 Al97 . 10_556 119.4(4)
Al97 Al37 Al97 . 10_556 119.5(5)
Al40 Al37 Al99 . . 64.2(3)
Cr20 Al37 Al99 . . 115.1(4)
Cr6 Al37 Al99 1_565 . 115.2(4)
Cr18 Al37 Al99 . . 64.1(3)
Cr69 Al37 Al99 10_556 . 114.8(4)
Cr69 Al37 Al99 . . 63.6(2)
Al100 Al37 Al99 10_556 . 177.7(4)
Al100 Al37 Al99 . . 116.3(2)
Al97 Al37 Al99 . . 62.7(2)
Al97 Al37 Al99 10_556 . 116.0(4)
Al40 Al37 Al99 . 10_556 64.2(3)
Cr20 Al37 Al99 . 10_556 115.1(4)
Cr6 Al37 Al99 1_565 10_556 115.1(4)
Cr18 Al37 Al99 . 10_556 64.0(3)
Cr69 Al37 Al99 10_556 10_556 63.6(2)
Cr69 Al37 Al99 . 10_556 114.8(4)
Al100 Al37 Al99 10_556 10_556 116.3(2)
Al100 Al37 Al99 . 10_556 177.7(4)
Al97 Al37 Al99 . 10_556 116.0(4)
Al97 Al37 Al99 10_556 10_556 62.7(2)
Al99 Al37 Al99 . 10_556 62.6(4)
Cr68 Al38 Cr68 . 10_556 144.8(5)
Cr68 Al38 Al40 . . 102.9(2)
Cr68 Al38 Al40 10_556 . 102.9(2)
Cr68 Al38 Al104 . 10_556 130.8(4)
Cr68 Al38 Al104 10_556 10_556 68.3(2)
Al40 Al38 Al104 . 10_556 97.6(4)
Cr68 Al38 Al104 . . 68.3(2)
Cr68 Al38 Al104 10_556 . 130.8(4)
Al40 Al38 Al104 . . 97.6(4)
Al104 Al38 Al104 10_556 . 64.9(4)
Cr68 Al38 Al99 . . 57.9(2)
Cr68 Al38 Al99 10_556 . 116.3(4)
Al40 Al38 Al99 . . 62.2(3)
Al104 Al38 Al99 10_556 . 159.6(5)
Al104 Al38 Al99 . . 112.9(2)
Cr68 Al38 Al99 . 10_556 116.3(4)
Cr68 Al38 Al99 10_556 10_556 57.9(2)
Al40 Al38 Al99 . 10_556 62.2(3)
Al104 Al38 Al99 10_556 10_556 112.9(2)
Al104 Al38 Al99 . 10_556 159.6(5)
Al99 Al38 Al99 . 10_556 61.5(4)
Cr68 Al38 Cr21 . . 107.3(2)
Cr68 Al38 Cr21 10_556 . 107.3(2)
Al40 Al38 Cr21 . . 53.9(3)
Al104 Al38 Cr21 10_556 . 53.5(3)
Al104 Al38 Cr21 . . 53.4(3)
Al99 Al38 Cr21 . . 107.9(3)
Al99 Al38 Cr21 10_556 . 108.0(3)
Cr68 Al38 Al103 . 10_556 159.6(4)
Cr68 Al38 Al103 10_556 10_556 53.08(17)
Al40 Al38 Al103 . 10_556 57.0(2)
Al104 Al38 Al103 10_556 10_556 56.5(2)
Al104 Al38 Al103 . 10_556 108.3(4)
Al99 Al38 Al103 . 10_556 108.8(4)
Al99 Al38 Al103 10_556 10_556 59.9(2)
Cr21 Al38 Al103 . 10_556 59.6(2)
Cr68 Al38 Al103 . . 53.07(17)
Cr68 Al38 Al103 10_556 . 159.6(4)
Al40 Al38 Al103 . . 57.0(2)
Al104 Al38 Al103 10_556 . 108.3(4)
Al104 Al38 Al103 . . 56.5(2)
Al99 Al38 Al103 . . 59.9(2)
Al99 Al38 Al103 10_556 . 108.9(4)
Cr21 Al38 Al103 . . 59.6(2)
Al103 Al38 Al103 10_556 . 107.6(4)
Cr68 Al38 Al86 . 3_565 53.5(2)
Cr68 Al38 Al86 10_556 3_565 107.6(4)
Al40 Al38 Al86 . 3_565 148.8(3)
Al104 Al38 Al86 10_556 3_565 87.7(3)
Al104 Al38 Al86 . 3_565 56.9(3)
Al99 Al38 Al86 . 3_565 108.4(3)
Al99 Al38 Al86 10_556 3_565 142.8(5)
Cr21 Al38 Al86 . 3_565 109.2(3)
Al103 Al38 Al86 10_556 3_565 142.8(4)
Al103 Al38 Al86 . 3_565 92.1(2)
Cr68 Al38 Al86 . 12_566 107.6(4)
Cr68 Al38 Al86 10_556 12_566 53.5(2)
Al40 Al38 Al86 . 12_566 148.8(3)
Al104 Al38 Al86 10_556 12_566 56.9(3)
Al104 Al38 Al86 . 12_566 87.7(3)
Al99 Al38 Al86 . 12_566 142.8(5)
Al99 Al38 Al86 10_556 12_566 108.3(3)
Cr21 Al38 Al86 . 12_566 109.2(3)
Al103 Al38 Al86 10_556 12_566 92.1(2)
Al103 Al38 Al86 . 12_566 142.8(4)
Al86 Al38 Al86 3_565 12_566 56.2(3)
Cr16 Al39 Cr19 2_665 . 178.5(6)
Cr16 Al39 Al36 2_665 3_565 62.7(4)
Cr19 Al39 Al36 . 3_565 115.8(5)
Cr16 Al39 Al90 2_665 12_566 62.0(3)
Cr19 Al39 Al90 . 12_566 119.2(4)
Al36 Al39 Al90 3_565 12_566 114.1(4)
Cr16 Al39 Al90 2_665 3_565 62.0(3)
Cr19 Al39 Al90 . 3_565 119.2(4)
Al36 Al39 Al90 3_565 3_565 114.1(4)
Al90 Al39 Al90 12_566 3_565 64.8(4)
Cr16 Al39 Al98 2_665 . 114.2(4)
Cr19 Al39 Al98 . . 64.6(3)
Al36 Al39 Al98 3_565 . 62.1(3)
Al90 Al39 Al98 12_566 . 176.0(5)
Al90 Al39 Al98 3_565 . 115.1(2)
Cr16 Al39 Al98 2_665 10_556 114.2(4)
Cr19 Al39 Al98 . 10_556 64.6(3)
Al36 Al39 Al98 3_565 10_556 62.1(3)
Al90 Al39 Al98 12_566 10_556 115.1(2)
Al90 Al39 Al98 3_565 10_556 176.0(5)
Al98 Al39 Al98 . 10_556 64.8(4)
Cr16 Al39 Al91 2_665 3_565 113.9(3)
Cr19 Al39 Al91 . 3_565 66.6(3)
Al36 Al39 Al91 3_565 3_565 116.4(3)
Al90 Al39 Al91 12_566 3_565 116.8(4)
Al90 Al39 Al91 3_565 3_565 61.4(2)
Al98 Al39 Al91 . 3_565 65.5(2)
Al98 Al39 Al91 10_556 3_565 120.9(4)
Cr16 Al39 Al91 2_665 12_566 114.0(3)
Cr19 Al39 Al91 . 12_566 66.5(3)
Al36 Al39 Al91 3_565 12_566 116.4(3)
Al90 Al39 Al91 12_566 12_566 61.5(2)
Al90 Al39 Al91 3_565 12_566 116.8(4)
Al98 Al39 Al91 . 12_566 120.8(4)
Al98 Al39 Al91 10_556 12_566 65.4(2)
Al91 Al39 Al91 3_565 12_566 120.1(5)
Cr16 Al39 Al102 2_665 10_556 65.1(2)
Cr19 Al39 Al102 . 10_556 114.4(3)
Al36 Al39 Al102 3_565 10_556 62.8(2)
Al90 Al39 Al102 12_566 10_556 63.4(2)
Al90 Al39 Al102 3_565 10_556 118.0(4)
Al98 Al39 Al102 . 10_556 114.4(4)
Al98 Al39 Al102 10_556 10_556 59.6(2)
Al91 Al39 Al102 3_565 10_556 178.9(4)
Al91 Al39 Al102 12_566 10_556 61.0(2)
Cr16 Al39 Al102 2_665 . 65.1(2)
Cr19 Al39 Al102 . . 114.4(3)
Al36 Al39 Al102 3_565 . 62.8(2)
Al90 Al39 Al102 12_566 . 118.0(4)
Al90 Al39 Al102 3_565 . 63.3(2)
Al98 Al39 Al102 . . 59.6(2)
Al98 Al39 Al102 10_556 . 114.4(4)
Al91 Al39 Al102 3_565 . 61.0(2)
Al91 Al39 Al102 12_566 . 178.9(4)
Al102 Al39 Al102 10_556 . 118.0(5)
Cr16 Al39 Al41 2_665 . 113.2(5)
Cr19 Al39 Al41 . . 68.3(4)
Al36 Al39 Al41 3_565 . 175.9(5)
Al90 Al39 Al41 12_566 . 62.6(3)
Al90 Al39 Al41 3_565 . 62.6(3)
Al98 Al39 Al41 . . 121.2(4)
Al98 Al39 Al41 10_556 . 121.2(4)
Al91 Al39 Al41 3_565 . 64.7(3)
Al91 Al39 Al41 12_566 . 64.7(3)
Al102 Al39 Al41 10_556 . 116.0(3)
Al102 Al39 Al41 . . 116.0(3)
Cr21 Al40 Al37 . . 179.6(5)
Cr21 Al40 Cr20 . . 119.4(4)
Al37 Al40 Cr20 . . 60.2(3)
Cr21 Al40 Cr69 . . 119.2(2)
Al37 Al40 Cr69 . . 60.7(2)
Cr20 Al40 Cr69 . . 61.6(2)
Cr21 Al40 Cr69 . 10_556 119.2(2)
Al37 Al40 Cr69 . 10_556 60.7(2)
Cr20 Al40 Cr69 . 10_556 61.6(2)
Cr69 Al40 Cr69 . 10_556 112.2(4)
Cr21 Al40 Al107 . 10_556 66.0(3)
Al37 Al40 Al107 . 10_556 113.7(4)
Cr20 Al40 Al107 . 10_556 63.8(3)
Cr69 Al40 Al107 . 10_556 116.6(4)
Cr69 Al40 Al107 10_556 10_556 63.2(2)
Cr21 Al40 Al107 . . 66.0(3)
Al37 Al40 Al107 . . 113.7(4)
Cr20 Al40 Al107 . . 63.8(3)
Cr69 Al40 Al107 . . 63.2(2)
Cr69 Al40 Al107 10_556 . 116.6(4)
Al107 Al40 Al107 10_556 . 65.6(4)
Cr21 Al40 Al38 . . 68.4(4)
Al37 Al40 Al38 . . 112.0(5)
Cr20 Al40 Al38 . . 172.2(5)
Cr69 Al40 Al38 . . 115.6(3)
Cr69 Al40 Al38 10_556 . 115.6(3)
Al107 Al40 Al38 10_556 . 122.3(4)
Al107 Al40 Al38 . . 122.3(4)
Cr21 Al40 Al103 . 10_556 67.9(2)
Al37 Al40 Al103 . 10_556 112.2(3)
Cr20 Al40 Al103 . 10_556 114.7(2)
Cr69 Al40 Al103 . 10_556 172.8(4)
Cr69 Al40 Al103 10_556 10_556 61.33(16)
Al107 Al40 Al103 10_556 10_556 64.2(2)
Al107 Al40 Al103 . 10_556 121.6(4)
Al38 Al40 Al103 . 10_556 67.2(3)
Cr21 Al40 Al103 . . 67.9(2)
Al37 Al40 Al103 . . 112.2(3)
Cr20 Al40 Al103 . . 114.7(2)
Cr69 Al40 Al103 . . 61.33(16)
Cr69 Al40 Al103 10_556 . 172.8(4)
Al107 Al40 Al103 10_556 . 121.6(4)
Al107 Al40 Al103 . . 64.1(2)
Al38 Al40 Al103 . . 67.2(3)
Al103 Al40 Al103 10_556 . 125.0(5)
Cr21 Al40 Al99 . . 119.1(4)
Al37 Al40 Al99 . . 61.2(3)
Cr20 Al40 Al99 . . 112.5(4)
Cr69 Al40 Al99 . . 62.4(2)
Cr69 Al40 Al99 10_556 . 112.1(4)
Al107 Al40 Al99 10_556 . 174.8(4)
Al107 Al40 Al99 . . 116.6(2)
Al38 Al40 Al99 . . 61.1(3)
Al103 Al40 Al99 10_556 . 116.1(4)
Al103 Al40 Al99 . . 62.9(2)
Cr21 Al40 Al99 . 10_556 119.1(4)
Al37 Al40 Al99 . 10_556 61.2(3)
Cr20 Al40 Al99 . 10_556 112.5(4)
Cr69 Al40 Al99 . 10_556 112.1(4)
Cr69 Al40 Al99 10_556 10_556 62.4(2)
Al107 Al40 Al99 10_556 10_556 116.6(2)
Al107 Al40 Al99 . 10_556 174.8(4)
Al38 Al40 Al99 . 10_556 61.1(3)
Al103 Al40 Al99 10_556 10_556 62.8(2)
Al103 Al40 Al99 . 10_556 116.2(4)
Al99 Al40 Al99 . 10_556 60.7(4)
Fe63 Al41 Fe63 12_566 3_565 149.9(5)
Fe63 Al41 Al86 12_566 3_565 128.2(4)
Fe63 Al41 Al86 3_565 3_565 68.5(2)
Fe63 Al41 Al86 12_566 12_566 68.5(2)
Fe63 Al41 Al86 3_565 12_566 128.2(4)
Al86 Al41 Al86 3_565 12_566 61.3(4)
Fe63 Al41 Al39 12_566 . 101.6(3)
Fe63 Al41 Al39 3_565 . 101.6(3)
Al86 Al41 Al39 3_565 . 94.3(4)
Al86 Al41 Al39 12_566 . 94.3(4)
Fe63 Al41 Al104 12_566 . 111.4(4)
Fe63 Al41 Al104 3_565 . 52.0(2)
Al86 Al41 Al104 3_565 . 57.8(3)
Al86 Al41 Al104 12_566 . 89.2(4)
Al39 Al41 Al104 . . 145.6(3)
Fe63 Al41 Al104 12_566 10_556 52.0(2)
Fe63 Al41 Al104 3_565 10_556 111.5(4)
Al86 Al41 Al104 3_565 10_556 89.1(4)
Al86 Al41 Al104 12_566 10_556 57.8(3)
Al39 Al41 Al104 . 10_556 145.6(3)
Al104 Al41 Al104 . 10_556 61.1(4)
Fe63 Al41 Al90 12_566 12_566 61.3(2)
Fe63 Al41 Al90 3_565 12_566 119.1(4)
Al86 Al41 Al90 3_565 12_566 149.8(5)
Al86 Al41 Al90 12_566 12_566 110.7(3)
Al39 Al41 Al90 . 12_566 56.1(3)
Al104 Al41 Al90 . 12_566 151.4(5)
Al104 Al41 Al90 10_556 12_566 111.7(3)
Fe63 Al41 Al90 12_566 3_565 119.1(4)
Fe63 Al41 Al90 3_565 3_565 61.2(2)
Al86 Al41 Al90 3_565 3_565 110.7(3)
Al86 Al41 Al90 12_566 3_565 149.8(5)
Al39 Al41 Al90 . 3_565 56.1(3)
Al104 Al41 Al90 . 3_565 111.6(3)
Al104 Al41 Al90 10_556 3_565 151.4(5)
Al90 Al41 Al90 12_566 3_565 60.1(4)
Cr19 Al42 Al36 3_565 3_565 63.1(4)
Cr19 Al42 Cr17 3_565 3_565 166.4(7)
Al36 Al42 Cr17 3_565 3_565 130.4(6)
Cr19 Al42 Cr16 3_565 2_665 121.5(6)
Al36 Al42 Cr16 3_565 2_665 58.3(4)
Cr17 Al42 Cr16 3_565 2_665 72.1(4)
Cr19 Al42 Al106 3_565 10_556 128.8(4)
Al36 Al42 Al106 3_565 10_556 91.9(4)
Cr17 Al42 Al106 3_565 10_556 57.1(3)
Cr16 Al42 Al106 2_665 10_556 55.5(3)
Cr19 Al42 Al106 3_565 . 128.9(4)
Al36 Al42 Al106 3_565 . 91.9(4)
Cr17 Al42 Al106 3_565 . 57.0(3)
Cr16 Al42 Al106 2_665 . 55.5(3)
Al106 Al42 Al106 10_556 . 93.2(6)
Cr19 Al42 Al96 3_565 12_566 114.0(5)
Al36 Al42 Al96 3_565 12_566 148.9(2)
Cr17 Al42 Al96 3_565 12_566 55.1(3)
Cr16 Al42 Al96 2_665 12_566 115.5(5)
Al106 Al42 Al96 10_556 12_566 65.2(3)
Al106 Al42 Al96 . 12_566 109.4(5)
Cr19 Al42 Al96 3_565 3_565 114.0(5)
Al36 Al42 Al96 3_565 3_565 148.9(2)
Cr17 Al42 Al96 3_565 3_565 55.1(3)
Cr16 Al42 Al96 2_665 3_565 115.5(5)
Al106 Al42 Al96 10_556 3_565 109.4(5)
Al106 Al42 Al96 . 3_565 65.2(3)
Al96 Al42 Al96 12_566 3_565 62.2(5)
Cr19 Al42 Al101 3_565 . 60.9(3)
Al36 Al42 Al101 3_565 . 66.3(3)
Cr17 Al42 Al101 3_565 . 121.4(3)
Cr16 Al42 Al101 2_665 . 94.6(4)
Al106 Al42 Al101 10_556 . 149.9(6)
Al106 Al42 Al101 . . 68.4(3)
Al96 Al42 Al101 12_566 . 142.2(5)
Al96 Al42 Al101 3_565 . 85.0(3)
Cr19 Al42 Al101 3_565 10_556 60.8(3)
Al36 Al42 Al101 3_565 10_556 66.3(3)
Cr17 Al42 Al101 3_565 10_556 121.4(3)
Cr16 Al42 Al101 2_665 10_556 94.6(4)
Al106 Al42 Al101 10_556 10_556 68.4(3)
Al106 Al42 Al101 . 10_556 149.9(6)
Al96 Al42 Al101 12_566 10_556 85.0(3)
Al96 Al42 Al101 3_565 10_556 142.3(5)
Al101 Al42 Al101 . 10_556 116.2(5)
Cr7 Al43 Cr20 . 1_545 160.2(5)
Cr7 Al43 Al107 . 1_545 132.4(4)
Cr20 Al43 Al107 1_545 1_545 62.8(3)
Cr7 Al43 Al107 . 10_546 132.4(4)
Cr20 Al43 Al107 1_545 10_546 62.8(3)
Al107 Al43 Al107 1_545 10_546 62.6(4)
Cr7 Al43 Al44 . . 54.9(3)
Cr20 Al43 Al44 1_545 . 105.3(4)
Al107 Al43 Al44 1_545 . 144.8(3)
Al107 Al43 Al44 10_546 . 144.8(3)
Cr7 Al43 Al110 . 10_556 65.4(3)
Cr20 Al43 Al110 1_545 10_556 130.2(4)
Al107 Al43 Al110 1_545 10_556 98.9(4)
Al107 Al43 Al110 10_546 10_556 67.7(3)
Al44 Al43 Al110 . 10_556 111.9(4)
Cr7 Al43 Al110 . . 65.4(3)
Cr20 Al43 Al110 1_545 . 130.2(4)
Al107 Al43 Al110 1_545 . 67.7(3)
Al107 Al43 Al110 10_546 . 98.9(4)
Al44 Al43 Al110 . . 111.9(4)
Al110 Al43 Al110 10_556 . 61.9(4)
Cr7 Al43 Al109 . 10_556 57.8(2)
Cr20 Al43 Al109 1_545 10_556 116.9(3)
Al107 Al43 Al109 1_545 10_556 150.2(4)
Al107 Al43 Al109 10_546 10_556 90.1(2)
Al44 Al43 Al109 . 10_556 64.9(3)
Al110 Al43 Al109 10_556 10_556 57.1(2)
Al110 Al43 Al109 . 10_556 108.3(4)
Cr7 Al43 Al109 . . 57.7(2)
Cr20 Al43 Al109 1_545 . 117.0(3)
Al107 Al43 Al109 1_545 . 90.1(2)
Al107 Al43 Al109 10_546 . 150.2(4)
Al44 Al43 Al109 . . 64.9(3)
Al110 Al43 Al109 10_556 . 108.3(4)
Al110 Al43 Al109 . . 57.1(2)
Al109 Al43 Al109 10_556 . 112.9(4)
Cr7 Al44 Cr23 . 3_665 175.4(5)
Cr7 Al44 Al43 . . 57.3(3)
Cr23 Al44 Al43 3_665 . 127.3(5)
Cr7 Al44 Al57 . 3_665 127.1(5)
Cr23 Al44 Al57 3_665 3_665 57.5(3)
Al43 Al44 Al57 . 3_665 69.8(4)
Cr7 Al44 Al112 . 10_556 56.5(3)
Cr23 Al44 Al112 3_665 10_556 119.7(4)
Al43 Al44 Al112 . 10_556 105.4(4)
Al57 Al44 Al112 3_665 10_556 150.13(18)
Cr7 Al44 Al112 . . 56.5(3)
Cr23 Al44 Al112 3_665 . 119.7(4)
Al43 Al44 Al112 . . 105.4(4)
Al57 Al44 Al112 3_665 . 150.14(18)
Al112 Al44 Al112 10_556 . 59.6(4)
Cr7 Al44 Al119 . 12_666 119.6(4)
Cr23 Al44 Al119 3_665 12_666 56.6(3)
Al43 Al44 Al119 . 12_666 150.91(17)
Al57 Al44 Al119 3_665 12_666 106.1(4)
Al112 Al44 Al119 10_556 12_666 63.1(3)
Al112 Al44 Al119 . 12_666 91.7(3)
Cr7 Al44 Al119 . 3_665 119.5(4)
Cr23 Al44 Al119 3_665 3_665 56.7(3)
Al43 Al44 Al119 . 3_665 150.91(17)
Al57 Al44 Al119 3_665 3_665 106.2(4)
Al112 Al44 Al119 10_556 3_665 91.7(3)
Al112 Al44 Al119 . 3_665 63.1(3)
Al119 Al44 Al119 12_666 3_665 58.1(3)
Cr7 Al44 Al124 . 3_665 125.3(2)
Cr23 Al44 Al124 3_665 3_665 56.0(2)
Al43 Al44 Al124 . 3_665 98.3(3)
Al57 Al44 Al124 3_665 3_665 59.5(2)
Al112 Al44 Al124 10_556 3_665 147.8(4)
Al112 Al44 Al124 . 3_665 93.4(2)
Al119 Al44 Al124 12_666 3_665 104.1(4)
Al119 Al44 Al124 3_665 3_665 58.4(2)
Cr7 Al44 Al124 . 12_666 125.3(2)
Cr23 Al44 Al124 3_665 12_666 55.9(2)
Al43 Al44 Al124 . 12_666 98.3(3)
Al57 Al44 Al124 3_665 12_666 59.4(2)
Al112 Al44 Al124 10_556 12_666 93.5(2)
Al112 Al44 Al124 . 12_666 147.8(4)
Al119 Al44 Al124 12_666 12_666 58.4(2)
Al119 Al44 Al124 3_665 12_666 104.1(4)
Al124 Al44 Al124 3_665 12_666 104.6(4)
Cr22 Al45 Cr21 . 1_545 162.2(5)
Cr22 Al45 Al110 . 10_556 63.4(3)
Cr21 Al45 Al110 1_545 10_556 130.4(3)
Cr22 Al45 Al110 . . 63.4(3)
Cr21 Al45 Al110 1_545 . 130.4(3)
Al110 Al45 Al110 10_556 . 63.0(4)
Cr22 Al45 Al108 . 1_545 117.6(3)
Cr21 Al45 Al108 1_545 1_545 56.4(2)
Al110 Al45 Al108 10_556 1_545 153.6(4)
Al110 Al45 Al108 . 1_545 93.0(2)
Cr22 Al45 Al108 . 10_546 117.6(3)
Cr21 Al45 Al108 1_545 10_546 56.4(2)
Al110 Al45 Al108 10_556 10_546 93.0(2)
Al110 Al45 Al108 . 10_546 153.6(4)
Al108 Al45 Al108 1_545 10_546 107.5(4)
Cr22 Al45 Al107 . 1_545 130.4(3)
Cr21 Al45 Al107 1_545 1_545 63.7(3)
Al110 Al45 Al107 10_556 1_545 98.1(4)
Al110 Al45 Al107 . 1_545 67.2(3)
Al108 Al45 Al107 1_545 1_545 60.1(2)
Al108 Al45 Al107 10_546 1_545 108.5(4)
Cr22 Al45 Al107 . 10_546 130.4(3)
Cr21 Al45 Al107 1_545 10_546 63.7(3)
Al110 Al45 Al107 10_556 10_546 67.2(3)
Al110 Al45 Al107 . 10_546 98.1(4)
Al108 Al45 Al107 1_545 10_546 108.5(4)
Al108 Al45 Al107 10_546 10_546 60.1(2)
Al107 Al45 Al107 1_545 10_546 60.7(3)
Cr22 Al45 Al111 . 10_556 55.9(2)
Cr21 Al45 Al111 1_545 10_556 117.3(3)
Al110 Al45 Al111 10_556 10_556 60.7(2)
Al110 Al45 Al111 . 10_556 109.8(4)
Al108 Al45 Al111 1_545 10_556 144.0(4)
Al108 Al45 Al111 10_546 10_556 62.1(2)
Al107 Al45 Al111 1_545 10_556 154.4(3)
Al107 Al45 Al111 10_546 10_556 95.8(2)
Cr22 Al45 Al111 . . 55.9(2)
Cr21 Al45 Al111 1_545 . 117.4(3)
Al110 Al45 Al111 10_556 . 109.8(4)
Al110 Al45 Al111 . . 60.7(2)
Al108 Al45 Al111 1_545 . 62.1(2)
Al108 Al45 Al111 10_546 . 144.0(4)
Al107 Al45 Al111 1_545 . 95.8(2)
Al107 Al45 Al111 10_546 . 154.4(3)
Al111 Al45 Al111 10_556 . 104.7(4)
Cr22 Al45 Al26 . 3 109.7(4)
Cr21 Al45 Al26 1_545 3 52.4(3)
Al110 Al45 Al26 10_556 3 146.5(2)
Al110 Al45 Al26 . 3 146.5(2)
Al108 Al45 Al26 1_545 3 59.8(2)
Al108 Al45 Al26 10_546 3 59.8(2)
Al107 Al45 Al26 1_545 3 108.5(3)
Al107 Al45 Al26 10_546 3 108.5(3)
Al111 Al45 Al26 10_556 3 87.8(3)
Al111 Al45 Al26 . 3 87.8(3)
Cr22 Al46 Cr13 . 3 162.8(5)
Cr22 Al46 Al78 . 3 117.8(3)
Cr13 Al46 Al78 3 3 56.3(2)
Cr22 Al46 Al116 . 10_556 65.1(3)
Cr13 Al46 Al116 3 10_556 128.7(3)
Al78 Al46 Al116 3 10_556 151.8(4)
Cr22 Al46 Al78 . 12_556 117.7(3)
Cr13 Al46 Al78 3 12_556 56.3(2)
Al78 Al46 Al78 3 12_556 106.7(4)
Al116 Al46 Al78 10_556 12_556 94.2(2)
Cr22 Al46 Al116 . . 65.1(3)
Cr13 Al46 Al116 3 . 128.7(3)
Al78 Al46 Al116 3 . 94.2(2)
Al116 Al46 Al116 10_556 . 60.5(4)
Al78 Al46 Al116 12_556 . 151.8(4)
Cr22 Al46 Al76 . 12_556 128.8(3)
Cr13 Al46 Al76 3 12_556 65.0(3)
Al78 Al46 Al76 3 12_556 109.5(4)
Al116 Al46 Al76 10_556 12_556 64.0(3)
Al78 Al46 Al76 12_556 12_556 61.6(2)
Al116 Al46 Al76 . 12_556 94.0(3)
Cr22 Al46 Al76 . 3 128.8(3)
Cr13 Al46 Al76 3 3 65.0(3)
Al78 Al46 Al76 3 3 61.6(2)
Al116 Al46 Al76 10_556 3 94.0(3)
Al78 Al46 Al76 12_556 3 109.6(4)
Al116 Al46 Al76 . 3 64.0(3)
Al76 Al46 Al76 12_556 3 60.6(3)
Cr22 Al46 Al111 . . 56.5(2)
Cr13 Al46 Al111 3 . 117.0(3)
Al78 Al46 Al111 3 . 61.7(2)
Al116 Al46 Al111 10_556 . 110.9(4)
Al78 Al46 Al111 12_556 . 143.4(4)
Al116 Al46 Al111 . . 63.5(2)
Al76 Al46 Al111 12_556 . 153.5(3)
Al76 Al46 Al111 3 . 95.2(2)
Cr22 Al46 Al111 . 10_556 56.5(2)
Cr13 Al46 Al111 3 10_556 117.0(3)
Al78 Al46 Al111 3 10_556 143.4(4)
Al116 Al46 Al111 10_556 10_556 63.6(2)
Al78 Al46 Al111 12_556 10_556 61.7(2)
Al116 Al46 Al111 . 10_556 110.9(4)
Al76 Al46 Al111 12_556 10_556 95.3(2)
Al76 Al46 Al111 3 10_556 153.5(3)
Al111 Al46 Al111 . 10_556 105.5(4)
Cr22 Al46 Al26 . 3 110.1(4)
Cr13 Al46 Al26 3 3 52.7(3)
Al78 Al46 Al26 3 3 59.3(2)
Al116 Al46 Al26 10_556 3 148.6(2)
Al78 Al46 Al26 12_556 3 59.3(2)
Al116 Al46 Al26 . 3 148.6(2)
Al76 Al46 Al26 12_556 3 110.0(3)
Al76 Al46 Al26 3 3 110.0(3)
Al111 Al46 Al26 . 3 87.5(3)
Al111 Al46 Al26 10_556 3 87.5(3)
Cr7 Al47 Al49 . . 179.2(5)
Cr7 Al47 Cr22 . . 120.2(4)
Al49 Al47 Cr22 . . 60.6(3)
Cr7 Al47 Al110 . . 66.9(3)
Al49 Al47 Al110 . . 113.7(4)
Cr22 Al47 Al110 . . 63.5(3)
Cr7 Al47 Al110 . 10_556 66.9(3)
Al49 Al47 Al110 . 10_556 113.7(4)
Cr22 Al47 Al110 . 10_556 63.5(3)
Al110 Al47 Al110 . 10_556 65.5(4)
Cr7 Al47 Al48 . . 60.4(4)
Al49 Al47 Al48 . . 118.8(5)
Cr22 Al47 Al48 . . 179.4(5)
Al110 Al47 Al48 . . 117.0(4)
Al110 Al47 Al48 10_556 . 117.0(4)
Cr7 Al47 Al113 . . 66.5(3)
Al49 Al47 Al113 . . 113.2(3)
Cr22 Al47 Al113 . . 119.0(3)
Al110 Al47 Al113 . . 68.0(3)
Al110 Al47 Al113 10_556 . 123.5(4)
Al48 Al47 Al113 . . 61.1(2)
Cr7 Al47 Al113 . 10_556 66.5(3)
Al49 Al47 Al113 . 10_556 113.2(3)
Cr22 Al47 Al113 . 10_556 119.0(3)
Al110 Al47 Al113 . 10_556 123.5(4)
Al110 Al47 Al113 10_556 10_556 67.9(3)
Al48 Al47 Al113 . 10_556 61.2(2)
Al113 Al47 Al113 . 10_556 117.8(5)
Cr7 Al47 Al114 . 10_556 119.5(3)
Al49 Al47 Al114 . 10_556 60.6(2)
Cr22 Al47 Al114 . 10_556 64.2(3)
Al110 Al47 Al114 . 10_556 119.2(4)
Al110 Al47 Al114 10_556 10_556 64.9(3)
Al48 Al47 Al114 . 10_556 115.6(3)
Al113 Al47 Al114 . 10_556 171.5(5)
Al113 Al47 Al114 10_556 10_556 63.0(2)
Cr7 Al47 Al114 . . 119.6(3)
Al49 Al47 Al114 . . 60.6(2)
Cr22 Al47 Al114 . . 64.2(3)
Al110 Al47 Al114 . . 65.0(3)
Al110 Al47 Al114 10_556 . 119.3(4)
Al48 Al47 Al114 . . 115.6(3)
Al113 Al47 Al114 . . 63.0(2)
Al113 Al47 Al114 10_556 . 171.5(5)
Al114 Al47 Al114 10_556 . 114.8(5)
Cr7 Al47 Al117 . 10_556 118.1(4)
Al49 Al47 Al117 . 10_556 61.3(3)
Cr22 Al47 Al117 . 10_556 113.0(4)
Al110 Al47 Al117 . 10_556 174.9(4)
Al110 Al47 Al117 10_556 10_556 117.0(2)
Al48 Al47 Al117 . 10_556 66.5(3)
Al113 Al47 Al117 . 10_556 112.2(4)
Al113 Al47 Al117 10_556 10_556 61.3(2)
Al114 Al47 Al117 10_556 10_556 60.2(2)
Al114 Al47 Al117 . 10_556 110.3(4)
Cr7 Al47 Al117 . . 118.1(4)
Al49 Al47 Al117 . . 61.3(3)
Cr22 Al47 Al117 . . 113.0(4)
Al110 Al47 Al117 . . 117.0(2)
Al110 Al47 Al117 10_556 . 174.9(4)
Al48 Al47 Al117 . . 66.5(3)
Al113 Al47 Al117 . . 61.3(2)
Al113 Al47 Al117 10_556 . 112.2(4)
Al114 Al47 Al117 10_556 . 110.3(4)
Al114 Al47 Al117 . . 60.2(2)
Al117 Al47 Al117 10_556 . 60.2(3)
Al52 Al48 Fe64 . 10_556 60.1(2)
Al52 Al48 Fe64 . . 60.1(2)
Fe64 Al48 Fe64 10_556 . 120.1(4)
Al52 Al48 Cr7 . . 175.8(6)
Fe64 Al48 Cr7 10_556 . 119.9(2)
Fe64 Al48 Cr7 . . 120.0(2)
Al52 Al48 Al112 . . 125.9(4)
Fe64 Al48 Al112 10_556 . 137.2(4)
Fe64 Al48 Al112 . . 79.0(2)
Cr7 Al48 Al112 . . 57.4(3)
Al52 Al48 Al112 . 10_556 125.9(4)
Fe64 Al48 Al112 10_556 10_556 79.0(2)
Fe64 Al48 Al112 . 10_556 137.2(4)
Cr7 Al48 Al112 . 10_556 57.4(3)
Al112 Al48 Al112 . 10_556 64.6(4)
Al52 Al48 Al47 . . 117.9(5)
Fe64 Al48 Al47 10_556 . 105.3(3)
Fe64 Al48 Al47 . . 105.3(3)
Cr7 Al48 Al47 . . 57.8(3)
Al112 Al48 Al47 . . 105.3(4)
Al112 Al48 Al47 10_556 . 105.3(4)
Al52 Al48 Al113 . . 112.9(3)
Fe64 Al48 Al113 10_556 . 161.3(5)
Fe64 Al48 Al113 . . 57.55(16)
Cr7 Al48 Al113 . . 65.6(3)
Al112 Al48 Al113 . . 61.5(2)
Al112 Al48 Al113 10_556 . 115.9(4)
Al47 Al48 Al113 . . 61.1(2)
Al52 Al48 Al113 . 10_556 112.9(3)
Fe64 Al48 Al113 10_556 10_556 57.55(16)
Fe64 Al48 Al113 . 10_556 161.3(5)
Cr7 Al48 Al113 . 10_556 65.6(3)
Al112 Al48 Al113 . 10_556 115.9(4)
Al112 Al48 Al113 10_556 10_556 61.4(2)
Al47 Al48 Al113 . 10_556 61.1(2)
Al113 Al48 Al113 . 10_556 117.8(5)
Al47 Al49 Cr22 . . 60.3(3)
Al47 Al49 Al53 . . 122.2(5)
Cr22 Al49 Al53 . . 177.4(5)
Al47 Al49 Cr8 . . 178.8(5)
Cr22 Al49 Cr8 . . 118.4(4)
Al53 Al49 Cr8 . . 59.0(3)
Al47 Al49 Cr66 . 10_556 118.3(2)
Cr22 Al49 Cr66 . 10_556 119.2(2)
Al53 Al49 Cr66 . 10_556 60.0(2)
Cr8 Al49 Cr66 . 10_556 62.1(2)
Al47 Al49 Cr66 . . 118.3(2)
Cr22 Al49 Cr66 . . 119.3(2)
Al53 Al49 Cr66 . . 60.0(2)
Cr8 Al49 Cr66 . . 62.1(2)
Cr66 Al49 Cr66 10_556 . 112.3(4)
Al47 Al49 Al116 . . 116.1(4)
Cr22 Al49 Al116 . . 65.9(3)
Al53 Al49 Al116 . . 112.1(4)
Cr8 Al49 Al116 . . 62.9(3)
Cr66 Al49 Al116 10_556 . 116.5(4)
Cr66 Al49 Al116 . . 63.7(2)
Al47 Al49 Al116 . 10_556 116.0(4)
Cr22 Al49 Al116 . 10_556 65.8(3)
Al53 Al49 Al116 . 10_556 112.1(4)
Cr8 Al49 Al116 . 10_556 63.0(3)
Cr66 Al49 Al116 10_556 10_556 63.7(2)
Cr66 Al49 Al116 . 10_556 116.5(4)
Al116 Al49 Al116 . 10_556 64.8(4)
Al47 Al49 Al114 . . 64.8(2)
Cr22 Al49 Al114 . . 65.7(2)
Al53 Al49 Al114 . . 115.0(2)
Cr8 Al49 Al114 . . 114.9(2)
Cr66 Al49 Al114 10_556 . 174.9(4)
Cr66 Al49 Al114 . . 62.83(16)
Al116 Al49 Al114 . . 63.4(2)
Al116 Al49 Al114 10_556 . 119.3(4)
Al47 Al49 Al114 . 10_556 64.8(2)
Cr22 Al49 Al114 . 10_556 65.7(2)
Al53 Al49 Al114 . 10_556 115.0(2)
Cr8 Al49 Al114 . 10_556 114.9(2)
Cr66 Al49 Al114 10_556 10_556 62.84(16)
Cr66 Al49 Al114 . 10_556 174.9(4)
Al116 Al49 Al114 . 10_556 119.3(4)
Al116 Al49 Al114 10_556 10_556 63.4(2)
Al114 Al49 Al114 . 10_556 122.0(4)
Al47 Al49 Al117 . 10_556 66.9(3)
Cr22 Al49 Al117 . 10_556 117.5(3)
Al53 Al49 Al117 . 10_556 64.6(3)
Cr8 Al49 Al117 . 10_556 114.1(3)
Cr66 Al49 Al117 10_556 10_556 61.9(2)
Cr66 Al49 Al117 . 10_556 113.7(3)
Al116 Al49 Al117 . 10_556 176.6(4)
Al116 Al49 Al117 10_556 10_556 115.8(2)
Al114 Al49 Al117 . 10_556 117.8(4)
Al114 Al49 Al117 10_556 10_556 63.1(2)
Al47 Al49 Al117 . . 66.9(3)
Cr22 Al49 Al117 . . 117.5(3)
Al53 Al49 Al117 . . 64.5(3)
Cr8 Al49 Al117 . . 114.1(3)
Cr66 Al49 Al117 10_556 . 113.7(3)
Cr66 Al49 Al117 . . 61.9(2)
Al116 Al49 Al117 . . 115.8(2)
Al116 Al49 Al117 10_556 . 176.6(4)
Al114 Al49 Al117 . . 63.1(2)
Al114 Al49 Al117 10_556 . 117.8(4)
Al117 Al49 Al117 10_556 . 63.4(3)
Fe65 Al50 Fe65 10_556 . 148.6(5)
Fe65 Al50 Al115 10_556 2_655 129.4(4)
Fe65 Al50 Al115 . 2_655 59.10(19)
Fe65 Al50 Al115 10_556 11_656 59.10(19)
Fe65 Al50 Al115 . 11_656 129.4(4)
Al115 Al50 Al115 2_655 11_656 73.2(4)
Fe65 Al50 Al115 10_556 . 128.3(4)
Fe65 Al50 Al115 . . 58.68(19)
Al115 Al50 Al115 2_655 . 102.2(3)
Al115 Al50 Al115 11_656 . 156.5(5)
Fe65 Al50 Al115 10_556 10_556 58.66(19)
Fe65 Al50 Al115 . 10_556 128.3(4)
Al115 Al50 Al115 2_655 10_556 156.5(5)
Al115 Al50 Al115 11_656 10_556 102.2(3)
Al115 Al50 Al115 . 10_556 72.6(4)
Fe65 Al50 Al112 10_556 11_656 49.5(2)
Fe65 Al50 Al112 . 11_656 105.2(4)
Al115 Al50 Al112 2_655 11_656 92.7(4)
Al115 Al50 Al112 11_656 11_656 58.8(2)
Al115 Al50 Al112 . 11_656 144.6(4)
Al115 Al50 Al112 10_556 11_656 104.7(2)
Fe65 Al50 Al112 10_556 2_655 105.3(4)
Fe65 Al50 Al112 . 2_655 49.4(2)
Al115 Al50 Al112 2_655 2_655 58.8(2)
Al115 Al50 Al112 11_656 2_655 92.7(4)
Al115 Al50 Al112 . 2_655 104.7(2)
Al115 Al50 Al112 10_556 2_655 144.6(4)
Al112 Al50 Al112 11_656 2_655 56.6(3)
Fe65 Al50 Al119 10_556 10_556 49.3(2)
Fe65 Al50 Al119 . 10_556 104.9(4)
Al115 Al50 Al119 2_655 10_556 145.7(4)
Al115 Al50 Al119 11_656 10_556 105.3(2)
Al115 Al50 Al119 . 10_556 91.4(3)
Al115 Al50 Al119 10_556 10_556 57.7(2)
Al112 Al50 Al119 11_656 10_556 60.5(2)
Al112 Al50 Al119 2_655 10_556 87.5(3)
Fe65 Al50 Al119 10_556 . 104.9(4)
Fe65 Al50 Al119 . . 49.31(19)
Al115 Al50 Al119 2_655 . 105.3(2)
Al115 Al50 Al119 11_656 . 145.7(4)
Al115 Al50 Al119 . . 57.7(2)
Al115 Al50 Al119 10_556 . 91.4(3)
Al112 Al50 Al119 11_656 . 87.5(3)
Al112 Al50 Al119 2_655 . 60.5(2)
Al119 Al50 Al119 10_556 . 56.3(3)
Cr8 Al51 Cr12 . 3 169.0(5)
Cr8 Al51 Al76 . 3 126.1(4)
Cr12 Al51 Al76 3 3 62.6(3)
Cr8 Al51 Al76 . 12_556 126.1(4)
Cr12 Al51 Al76 3 12_556 62.7(3)
Al76 Al51 Al76 3 12_556 61.3(4)
Cr8 Al51 Al116 . . 62.1(3)
Cr12 Al51 Al116 3 . 126.7(4)
Al76 Al51 Al116 3 . 64.2(3)
Al76 Al51 Al116 12_556 . 94.3(4)
Cr8 Al51 Al116 . 10_556 62.1(3)
Cr12 Al51 Al116 3 10_556 126.7(4)
Al76 Al51 Al116 3 10_556 94.3(4)
Al76 Al51 Al116 12_556 10_556 64.2(3)
Al116 Al51 Al116 . 10_556 60.2(4)
Cr8 Al51 Al56 . . 55.0(3)
Cr12 Al51 Al56 3 . 114.0(5)
Al76 Al51 Al56 3 . 148.4(2)
Al76 Al51 Al56 12_556 . 148.4(2)
Al116 Al51 Al56 . . 109.1(4)
Al116 Al51 Al56 10_556 . 109.2(4)
Cr8 Al51 Al54 . . 114.8(5)
Cr12 Al51 Al54 3 . 54.3(3)
Al76 Al51 Al54 3 . 108.8(4)
Al76 Al51 Al54 12_556 . 108.8(4)
Al116 Al51 Al54 . . 148.9(2)
Al116 Al51 Al54 10_556 . 149.0(2)
Al56 Al51 Al54 . . 59.7(4)
Cr8 Al51 Al118 . 10_556 59.4(2)
Cr12 Al51 Al118 3 10_556 117.1(3)
Al76 Al51 Al118 3 10_556 150.2(4)
Al76 Al51 Al118 12_556 10_556 91.3(2)
Al116 Al51 Al118 . 10_556 110.3(4)
Al116 Al51 Al118 10_556 10_556 61.0(2)
Al56 Al51 Al118 . 10_556 61.2(2)
Al54 Al51 Al118 . 10_556 90.1(3)
Cr8 Al51 Al118 . . 59.4(2)
Cr12 Al51 Al118 3 . 117.1(3)
Al76 Al51 Al118 3 . 91.3(2)
Al76 Al51 Al118 12_556 . 150.2(4)
Al116 Al51 Al118 . . 61.0(2)
Al116 Al51 Al118 10_556 . 110.3(4)
Al56 Al51 Al118 . . 61.2(2)
Al54 Al51 Al118 . . 90.1(3)
Al118 Al51 Al118 10_556 . 112.0(4)
Cr8 Al51 Al74 . 12_556 118.0(3)
Cr12 Al51 Al74 3 12_556 58.6(2)
Al76 Al51 Al74 3 12_556 110.2(4)
Al76 Al51 Al74 12_556 12_556 60.4(2)
Al116 Al51 Al74 . 12_556 150.0(4)
Al116 Al51 Al74 10_556 12_556 92.4(2)
Al56 Al51 Al74 . 12_556 90.3(3)
Al54 Al51 Al74 . 12_556 60.8(2)
Al118 Al51 Al74 10_556 12_556 58.78(19)
Al118 Al51 Al74 . 12_556 147.7(4)
Cr8 Al51 Al74 . 3 117.9(3)
Cr12 Al51 Al74 3 3 58.6(2)
Al76 Al51 Al74 3 3 60.5(2)
Al76 Al51 Al74 12_556 3 110.2(4)
Al116 Al51 Al74 . 3 92.4(2)
Al116 Al51 Al74 10_556 3 150.0(4)
Al56 Al51 Al74 . 3 90.2(3)
Al54 Al51 Al74 . 3 60.7(2)
Al118 Al51 Al74 10_556 3 147.7(4)
Al118 Al51 Al74 . 3 58.77(19)
Al74 Al51 Al74 12_556 3 110.7(4)
Al48 Al52 Fe64 . . 62.5(2)
Al48 Al52 Fe64 . 10_556 62.4(2)
Fe64 Al52 Fe64 . 10_556 124.7(5)
Al48 Al52 Cr23 . . 178.4(6)
Fe64 Al52 Cr23 . . 117.5(2)
Fe64 Al52 Cr23 10_556 . 117.5(2)
Al48 Al52 Al119 . 10_556 120.8(5)
Fe64 Al52 Al119 . 10_556 133.1(4)
Fe64 Al52 Al119 10_556 10_556 75.2(2)
Cr23 Al52 Al119 . 10_556 57.9(3)
Al48 Al52 Al119 . . 120.8(5)
Fe64 Al52 Al119 . . 75.2(2)
Fe64 Al52 Al119 10_556 . 133.1(4)
Cr23 Al52 Al119 . . 57.9(3)
Al119 Al52 Al119 10_556 . 64.0(4)
Al48 Al52 Al55 . . 124.1(6)
Fe64 Al52 Al55 . . 106.7(3)
Fe64 Al52 Al55 10_556 . 106.8(3)
Cr23 Al52 Al55 . . 57.5(4)
Al119 Al52 Al55 10_556 . 105.9(4)
Al119 Al52 Al55 . . 105.8(4)
Al48 Al52 Al120 . 10_556 116.7(3)
Fe64 Al52 Al120 . 10_556 164.7(5)
Fe64 Al52 Al120 10_556 10_556 58.09(16)
Cr23 Al52 Al120 . 10_556 63.9(3)
Al119 Al52 Al120 10_556 10_556 61.6(2)
Al119 Al52 Al120 . 10_556 114.7(4)
Al55 Al52 Al120 . 10_556 60.2(3)
Al48 Al52 Al120 . . 116.7(3)
Fe64 Al52 Al120 . . 58.08(16)
Fe64 Al52 Al120 10_556 . 164.7(5)
Cr23 Al52 Al120 . . 63.9(3)
Al119 Al52 Al120 10_556 . 114.7(4)
Al119 Al52 Al120 . . 61.6(2)
Al55 Al52 Al120 . . 60.2(3)
Al120 Al52 Al120 10_556 . 114.9(5)
Al55 Al53 Cr8 . . 179.8(3)
Al55 Al53 Al49 . . 119.6(5)
Cr8 Al53 Al49 . . 60.7(3)
Al55 Al53 Cr9 . . 60.5(3)
Cr8 Al53 Cr9 . . 119.2(4)
Al49 Al53 Cr9 . . 179.9(7)
Al55 Al53 Cr66 . . 117.3(3)
Cr8 Al53 Cr66 . . 62.8(2)
Al49 Al53 Cr66 . . 60.5(2)
Cr9 Al53 Cr66 . . 119.5(2)
Al55 Al53 Cr66 . 10_556 117.3(3)
Cr8 Al53 Cr66 . 10_556 62.8(2)
Al49 Al53 Cr66 . 10_556 60.5(2)
Cr9 Al53 Cr66 . 10_556 119.5(2)
Cr66 Al53 Cr66 . 10_556 113.1(4)
Al55 Al53 Al122 . 10_556 116.4(4)
Cr8 Al53 Al122 . 10_556 63.4(3)
Al49 Al53 Al122 . 10_556 114.4(4)
Cr9 Al53 Al122 . 10_556 65.5(3)
Cr66 Al53 Al122 . 10_556 117.2(4)
Cr66 Al53 Al122 10_556 10_556 65.3(2)
Al55 Al53 Al122 . . 116.4(4)
Cr8 Al53 Al122 . . 63.4(3)
Al49 Al53 Al122 . . 114.4(4)
Cr9 Al53 Al122 . . 65.5(3)
Cr66 Al53 Al122 . . 65.3(2)
Cr66 Al53 Al122 10_556 . 117.2(4)
Al122 Al53 Al122 10_556 . 63.2(4)
Al55 Al53 Al121 . 10_556 64.7(3)
Cr8 Al53 Al121 . 10_556 115.2(3)
Al49 Al53 Al121 . 10_556 114.6(3)
Cr9 Al53 Al121 . 10_556 65.4(3)
Cr66 Al53 Al121 . 10_556 175.1(4)
Cr66 Al53 Al121 10_556 10_556 62.64(16)
Al122 Al53 Al121 10_556 10_556 63.9(3)
Al122 Al53 Al121 . 10_556 118.4(4)
Al55 Al53 Al121 . . 64.7(3)
Cr8 Al53 Al121 . . 115.2(3)
Al49 Al53 Al121 . . 114.7(3)
Cr9 Al53 Al121 . . 65.4(3)
Cr66 Al53 Al121 . . 62.64(16)
Cr66 Al53 Al121 10_556 . 175.1(4)
Al122 Al53 Al121 10_556 . 118.3(4)
Al122 Al53 Al121 . . 63.9(3)
Al121 Al53 Al121 10_556 . 121.5(5)
Al55 Al53 Al117 . . 66.9(3)
Cr8 Al53 Al117 . . 113.3(4)
Al49 Al53 Al117 . . 62.0(3)
Cr9 Al53 Al117 . . 118.1(4)
Cr66 Al53 Al117 . . 61.2(2)
Cr66 Al53 Al117 10_556 . 112.0(4)
Al122 Al53 Al117 10_556 . 176.4(5)
Al122 Al53 Al117 . . 117.4(2)
Al121 Al53 Al117 10_556 . 117.4(4)
Al121 Al53 Al117 . . 64.2(2)
Al55 Al53 Al117 . 10_556 66.9(3)
Cr8 Al53 Al117 . 10_556 113.3(4)
Al49 Al53 Al117 . 10_556 62.0(3)
Cr9 Al53 Al117 . 10_556 118.1(4)
Cr66 Al53 Al117 . 10_556 112.0(4)
Cr66 Al53 Al117 10_556 10_556 61.1(2)
Al122 Al53 Al117 10_556 10_556 117.4(2)
Al122 Al53 Al117 . 10_556 176.4(5)
Al121 Al53 Al117 10_556 10_556 64.2(2)
Al121 Al53 Al117 . 10_556 117.5(4)
Al117 Al53 Al117 . 10_556 61.8(3)
Cr24 Al54 Cr12 . 3 169.4(5)
Cr24 Al54 Al72 . 12_556 62.6(3)
Cr12 Al54 Al72 3 12_556 125.9(4)
Cr24 Al54 Al72 . 3 62.6(3)
Cr12 Al54 Al72 3 3 125.9(4)
Al72 Al54 Al72 12_556 3 61.0(4)
Cr24 Al54 Al80 . 3 126.3(4)
Cr12 Al54 Al80 3 3 62.1(3)
Al72 Al54 Al80 12_556 3 94.5(4)
Al72 Al54 Al80 3 3 63.9(3)
Cr24 Al54 Al80 . 12_556 126.3(4)
Cr12 Al54 Al80 3 12_556 62.1(3)
Al72 Al54 Al80 12_556 12_556 63.9(3)
Al72 Al54 Al80 3 12_556 94.6(4)
Al80 Al54 Al80 3 12_556 61.6(4)
Cr24 Al54 Al56 . . 54.9(3)
Cr12 Al54 Al56 3 . 114.6(5)
Al72 Al54 Al56 12_556 . 109.3(4)
Al72 Al54 Al56 3 . 109.3(4)
Al80 Al54 Al56 3 . 148.2(2)
Al80 Al54 Al56 12_556 . 148.2(2)
Cr24 Al54 Al51 . . 114.9(4)
Cr12 Al54 Al51 3 . 54.5(3)
Al72 Al54 Al51 12_556 . 148.7(2)
Al72 Al54 Al51 3 . 148.7(2)
Al80 Al54 Al51 3 . 108.3(4)
Al80 Al54 Al51 12_556 . 108.3(4)
Al56 Al54 Al51 . . 60.1(4)
Cr24 Al54 Al123 . 10_556 59.0(2)
Cr12 Al54 Al123 3 10_556 117.7(3)
Al72 Al54 Al123 12_556 10_556 60.5(2)
Al72 Al54 Al123 3 10_556 110.3(4)
Al80 Al54 Al123 3 10_556 150.3(4)
Al80 Al54 Al123 12_556 10_556 91.2(2)
Al56 Al54 Al123 . 10_556 61.3(2)
Al51 Al54 Al123 . 10_556 90.7(3)
Cr24 Al54 Al123 . . 58.9(2)
Cr12 Al54 Al123 3 . 117.8(3)
Al72 Al54 Al123 12_556 . 110.2(4)
Al72 Al54 Al123 3 . 60.5(2)
Al80 Al54 Al123 3 . 91.2(2)
Al80 Al54 Al123 12_556 . 150.3(4)
Al56 Al54 Al123 . . 61.3(2)
Al51 Al54 Al123 . . 90.8(3)
Al123 Al54 Al123 10_556 . 111.5(4)
Cr24 Al54 Al74 . 3 118.0(2)
Cr12 Al54 Al74 3 3 58.7(2)
Al72 Al54 Al74 12_556 3 150.0(4)
Al72 Al54 Al74 3 3 91.7(2)
Al80 Al54 Al74 3 3 59.9(2)
Al80 Al54 Al74 12_556 3 110.0(4)
Al56 Al54 Al74 . 3 90.5(3)
Al51 Al54 Al74 . 3 60.9(2)
Al123 Al54 Al74 10_556 3 148.3(4)
Al123 Al54 Al74 . 3 59.27(19)
Cr24 Al54 Al74 . 12_556 118.0(2)
Cr12 Al54 Al74 3 12_556 58.7(2)
Al72 Al54 Al74 12_556 12_556 91.7(2)
Al72 Al54 Al74 3 12_556 150.0(4)
Al80 Al54 Al74 3 12_556 110.0(4)
Al80 Al54 Al74 12_556 12_556 59.9(2)
Al56 Al54 Al74 . 12_556 90.6(3)
Al51 Al54 Al74 . 12_556 60.9(2)
Al123 Al54 Al74 10_556 12_556 59.27(19)
Al123 Al54 Al74 . 12_556 148.4(4)
Al74 Al54 Al74 3 12_556 110.9(4)
Al53 Al55 Cr9 . . 61.6(3)
Al53 Al55 Cr23 . . 177.7(5)
Cr9 Al55 Cr23 . . 120.7(4)
Al53 Al55 Al52 . . 117.4(5)
Cr9 Al55 Al52 . . 179.0(5)
Cr23 Al55 Al52 . . 60.3(4)
Al53 Al55 Al125 . 10_556 114.5(4)
Cr9 Al55 Al125 . 10_556 62.7(3)
Cr23 Al55 Al125 . 10_556 67.4(3)
Al52 Al55 Al125 . 10_556 118.1(4)
Al53 Al55 Al125 . . 114.5(4)
Cr9 Al55 Al125 . . 62.7(3)
Cr23 Al55 Al125 . . 67.4(3)
Al52 Al55 Al125 . . 118.1(4)
Al125 Al55 Al125 10_556 . 63.1(4)
Al53 Al55 Al120 . . 114.1(3)
Cr9 Al55 Al120 . . 119.5(2)
Cr23 Al55 Al120 . . 65.0(2)
Al52 Al55 Al120 . . 60.7(2)
Al125 Al55 Al120 10_556 . 121.8(4)
Al125 Al55 Al120 . . 68.9(2)
Al53 Al55 Al120 . 10_556 114.1(3)
Cr9 Al55 Al120 . 10_556 119.5(2)
Cr23 Al55 Al120 . 10_556 65.1(2)
Al52 Al55 Al120 . 10_556 60.7(2)
Al125 Al55 Al120 10_556 10_556 68.9(2)
Al125 Al55 Al120 . 10_556 121.8(4)
Al120 Al55 Al120 . 10_556 115.9(4)
Al53 Al55 Al121 . 10_556 60.6(2)
Cr9 Al55 Al121 . 10_556 64.3(2)
Cr23 Al55 Al121 . 10_556 119.9(2)
Al52 Al55 Al121 . 10_556 115.3(3)
Al125 Al55 Al121 10_556 10_556 66.0(2)
Al125 Al55 Al121 . 10_556 118.3(4)
Al120 Al55 Al121 . 10_556 172.1(5)
Al120 Al55 Al121 10_556 10_556 64.2(2)
Al53 Al55 Al121 . . 60.7(2)
Cr9 Al55 Al121 . . 64.3(2)
Cr23 Al55 Al121 . . 119.9(2)
Al52 Al55 Al121 . . 115.4(3)
Al125 Al55 Al121 10_556 . 118.2(4)
Al125 Al55 Al121 . . 65.9(2)
Al120 Al55 Al121 . . 64.2(2)
Al120 Al55 Al121 10_556 . 172.1(5)
Al121 Al55 Al121 10_556 . 114.5(4)
Cr24 Al56 Cr8 . . 168.4(5)
Cr24 Al56 Al122 . . 126.6(4)
Cr8 Al56 Al122 . . 62.7(3)
Cr24 Al56 Al122 . 10_556 126.6(4)
Cr8 Al56 Al122 . 10_556 62.7(3)
Al122 Al56 Al122 . 10_556 60.3(4)
Cr24 Al56 Al126 . 10_556 62.4(3)
Cr8 Al56 Al126 . 10_556 126.9(4)
Al122 Al56 Al126 . 10_556 94.5(4)
Al122 Al56 Al126 10_556 10_556 64.4(3)
Cr24 Al56 Al126 . . 62.4(3)
Cr8 Al56 Al126 . . 126.9(4)
Al122 Al56 Al126 . . 64.4(3)
Al122 Al56 Al126 10_556 . 94.5(4)
Al126 Al56 Al126 10_556 . 61.1(4)
Cr24 Al56 Al54 . . 54.3(3)
Cr8 Al56 Al54 . . 114.1(5)
Al122 Al56 Al54 . . 148.9(2)
Al122 Al56 Al54 10_556 . 148.9(2)
Al126 Al56 Al54 10_556 . 108.6(4)
Al126 Al56 Al54 . . 108.6(4)
Cr24 Al56 Al51 . . 114.5(5)
Cr8 Al56 Al51 . . 53.9(3)
Al122 Al56 Al51 . . 108.8(4)
Al122 Al56 Al51 10_556 . 108.8(4)
Al126 Al56 Al51 10_556 . 148.5(2)
Al126 Al56 Al51 . . 148.5(2)
Al54 Al56 Al51 . . 60.2(4)
Cr24 Al56 Al118 . . 117.5(3)
Cr8 Al56 Al118 . . 58.7(2)
Al122 Al56 Al118 . . 61.4(2)
Al122 Al56 Al118 10_556 . 110.3(4)
Al126 Al56 Al118 10_556 . 151.0(4)
Al126 Al56 Al118 . . 92.2(2)
Al54 Al56 Al118 . . 89.9(3)
Al51 Al56 Al118 . . 60.3(2)
Cr24 Al56 Al123 . 10_556 58.5(2)
Cr8 Al56 Al123 . 10_556 117.7(3)
Al122 Al56 Al123 . 10_556 150.3(4)
Al122 Al56 Al123 10_556 10_556 92.5(2)
Al126 Al56 Al123 10_556 10_556 60.5(2)
Al126 Al56 Al123 . 10_556 110.0(4)
Al54 Al56 Al123 . 10_556 60.5(2)
Al51 Al56 Al123 . 10_556 90.4(3)
Al118 Al56 Al123 . 10_556 147.0(5)
Cr24 Al56 Al123 . . 58.5(2)
Cr8 Al56 Al123 . . 117.8(3)
Al122 Al56 Al123 . . 92.5(2)
Al122 Al56 Al123 10_556 . 150.3(4)
Al126 Al56 Al123 10_556 . 110.0(4)
Al126 Al56 Al123 . . 60.5(2)
Al54 Al56 Al123 . . 60.5(2)
Al51 Al56 Al123 . . 90.4(3)
Al118 Al56 Al123 . . 59.3(2)
Al123 Al56 Al123 10_556 . 110.3(4)
Cr24 Al56 Al118 . 10_556 117.5(3)
Cr8 Al56 Al118 . 10_556 58.7(2)
Al122 Al56 Al118 . 10_556 110.3(4)
Al122 Al56 Al118 10_556 10_556 61.4(2)
Al126 Al56 Al118 10_556 10_556 92.2(2)
Al126 Al56 Al118 . 10_556 151.0(4)
Al54 Al56 Al118 . 10_556 89.9(3)
Al51 Al56 Al118 . 10_556 60.3(2)
Al118 Al56 Al118 . 10_556 110.5(4)
Al123 Al56 Al118 10_556 10_556 59.3(2)
Al123 Al56 Al118 . 10_556 147.0(5)
Cr20 Al57 Cr23 2_765 . 160.9(5)
Cr20 Al57 Al100 2_765 11_766 63.7(3)
Cr23 Al57 Al100 . 11_766 131.1(3)
Cr20 Al57 Al100 2_765 2_765 63.7(3)
Cr23 Al57 Al100 . 2_765 131.1(3)
Al100 Al57 Al100 11_766 2_765 63.0(4)
Cr20 Al57 Al125 2_765 . 128.1(3)
Cr23 Al57 Al125 . . 67.1(3)
Al100 Al57 Al125 11_766 . 96.2(4)
Al100 Al57 Al125 2_765 . 64.7(3)
Cr20 Al57 Al125 2_765 10_556 128.2(4)
Cr23 Al57 Al125 . 10_556 67.1(3)
Al100 Al57 Al125 11_766 10_556 64.7(3)
Al100 Al57 Al125 2_765 10_556 96.2(4)
Al125 Al57 Al125 . 10_556 61.8(4)
Cr20 Al57 Al44 2_765 2_655 106.3(4)
Cr23 Al57 Al44 . 2_655 54.6(3)
Al100 Al57 Al44 11_766 2_655 145.4(2)
Al100 Al57 Al44 2_765 2_655 145.5(2)
Al125 Al57 Al44 . 2_655 113.5(4)
Al125 Al57 Al44 10_556 2_655 113.4(4)
Cr20 Al57 Al124 2_765 . 117.7(3)
Cr23 Al57 Al124 . . 56.5(2)
Al100 Al57 Al124 11_766 . 151.8(4)
Al100 Al57 Al124 2_765 . 91.6(2)
Al125 Al57 Al124 . . 59.8(2)
Al125 Al57 Al124 10_556 . 109.6(4)
Al44 Al57 Al124 2_655 . 62.7(2)
Cr20 Al57 Al124 2_765 10_556 117.8(3)
Cr23 Al57 Al124 . 10_556 56.5(2)
Al100 Al57 Al124 11_766 10_556 91.7(2)
Al100 Al57 Al124 2_765 10_556 151.9(4)
Al125 Al57 Al124 . 10_556 109.6(4)
Al125 Al57 Al124 10_556 10_556 59.8(2)
Al44 Al57 Al124 2_655 10_556 62.7(2)
Al124 Al57 Al124 . 10_556 109.4(4)
Cr9 Al58 Cr10 . . 162.3(5)
Cr9 Al58 Al126 . . 128.1(4)
Cr10 Al58 Al126 . . 66.0(3)
Cr9 Al58 Al126 . 10_556 128.1(4)
Cr10 Al58 Al126 . 10_556 66.1(3)
Al126 Al58 Al126 . 10_556 61.3(4)
Cr9 Al58 Al127 . . 56.7(2)
Cr10 Al58 Al127 . . 116.9(3)
Al126 Al58 Al127 . . 94.1(2)
Al126 Al58 Al127 10_556 . 152.8(4)
Cr9 Al58 Al127 . 10_556 56.6(2)
Cr10 Al58 Al127 . 10_556 116.9(3)
Al126 Al58 Al127 . 10_556 152.8(4)
Al126 Al58 Al127 10_556 10_556 94.1(2)
Al127 Al58 Al127 . 10_556 106.5(4)
Cr9 Al58 Al122 . . 64.7(3)
Cr10 Al58 Al122 . . 129.6(4)
Al126 Al58 Al122 . . 63.8(3)
Al126 Al58 Al122 10_556 . 93.5(4)
Al127 Al58 Al122 . . 63.2(2)
Al127 Al58 Al122 10_556 . 109.8(4)
Cr9 Al58 Al122 . 10_556 64.7(3)
Cr10 Al58 Al122 . 10_556 129.6(4)
Al126 Al58 Al122 . 10_556 93.5(4)
Al126 Al58 Al122 10_556 10_556 63.8(3)
Al127 Al58 Al122 . 10_556 109.8(4)
Al127 Al58 Al122 10_556 10_556 63.2(2)
Al122 Al58 Al122 . 10_556 59.0(4)
Cr9 Al58 Al129 . 10_556 117.4(3)
Cr10 Al58 Al129 . 10_556 56.3(2)
Al126 Al58 Al129 . 10_556 110.8(4)
Al126 Al58 Al129 10_556 10_556 62.6(2)
Al127 Al58 Al129 . 10_556 143.4(4)
Al127 Al58 Al129 10_556 10_556 61.4(2)
Al122 Al58 Al129 . 10_556 152.0(4)
Al122 Al58 Al129 10_556 10_556 95.4(2)
Cr9 Al58 Al129 . . 117.4(3)
Cr10 Al58 Al129 . . 56.3(2)
Al126 Al58 Al129 . . 62.6(2)
Al126 Al58 Al129 10_556 . 110.8(4)
Al127 Al58 Al129 . . 61.4(2)
Al127 Al58 Al129 10_556 . 143.4(4)
Al122 Al58 Al129 . . 95.4(2)
Al122 Al58 Al129 10_556 . 152.0(4)
Al129 Al58 Al129 10_556 . 106.2(4)
Cr9 Al58 Al62 . . 110.6(4)
Cr10 Al58 Al62 . . 51.7(3)
Al126 Al58 Al62 . . 110.1(4)
Al126 Al58 Al62 10_556 . 110.1(4)
Al127 Al58 Al62 . . 88.4(3)
Al127 Al58 Al62 10_556 . 88.4(3)
Al122 Al58 Al62 . . 149.3(2)
Al122 Al58 Al62 10_556 . 149.3(2)
Al129 Al58 Al62 10_556 . 58.5(2)
Al129 Al58 Al62 . . 58.5(2)
Cr4 Al59 Al61 3 . 175.0(5)
Cr4 Al59 Cr24 3 . 115.0(4)
Al61 Al59 Cr24 . . 60.0(3)
Cr4 Al59 Cr70 3 . 117.9(2)
Al61 Al59 Cr70 . . 60.4(2)
Cr24 Al59 Cr70 . . 60.5(2)
Cr4 Al59 Cr70 3 10_556 117.9(2)
Al61 Al59 Cr70 . 10_556 60.4(2)
Cr24 Al59 Cr70 . 10_556 60.4(2)
Cr70 Al59 Cr70 . 10_556 110.5(4)
Cr4 Al59 Cr25 3 . 77.6(4)
Al61 Al59 Cr25 . . 107.4(5)
Cr24 Al59 Cr25 . . 167.4(5)
Cr70 Al59 Cr25 . . 114.7(3)
Cr70 Al59 Cr25 10_556 . 114.8(3)
Cr4 Al59 Al128 3 10_556 70.3(3)
Al61 Al59 Al128 . 10_556 110.9(3)
Cr24 Al59 Al128 . 10_556 111.7(3)
Cr70 Al59 Al128 . 10_556 170.1(4)
Cr70 Al59 Al128 10_556 10_556 59.60(16)
Cr25 Al59 Al128 . 10_556 71.4(3)
Cr4 Al59 Al128 3 . 70.4(3)
Al61 Al59 Al128 . . 110.9(3)
Cr24 Al59 Al128 . . 111.8(3)
Cr70 Al59 Al128 . . 59.60(16)
Cr70 Al59 Al128 10_556 . 170.1(4)
Cr25 Al59 Al128 . . 71.4(3)
Al128 Al59 Al128 10_556 . 130.3(5)
Cr4 Al59 Al72 3 3 63.8(3)
Al61 Al59 Al72 . 3 112.1(4)
Cr24 Al59 Al72 . 3 61.8(3)
Cr70 Al59 Al72 . 3 62.5(2)
Cr70 Al59 Al72 10_556 3 113.7(4)
Cr25 Al59 Al72 . 3 127.9(4)
Al128 Al59 Al72 10_556 3 120.8(4)
Al128 Al59 Al72 . 3 63.8(3)
Cr4 Al59 Al72 3 12_556 63.8(3)
Al61 Al59 Al72 . 12_556 112.1(4)
Cr24 Al59 Al72 . 12_556 61.8(3)
Cr70 Al59 Al72 . 12_556 113.7(4)
Cr70 Al59 Al72 10_556 12_556 62.4(2)
Cr25 Al59 Al72 . 12_556 128.0(4)
Al128 Al59 Al72 10_556 12_556 63.7(2)
Al128 Al59 Al72 . 12_556 120.8(4)
Al72 Al59 Al72 3 12_556 63.4(4)
Cr4 Al59 Al131 3 10_556 123.4(4)
Al61 Al59 Al131 . 10_556 60.6(3)
Cr24 Al59 Al131 . 10_556 111.8(4)
Cr70 Al59 Al131 . 10_556 111.8(4)
Cr70 Al59 Al131 10_556 10_556 63.1(2)
Cr25 Al59 Al131 . 10_556 57.8(3)
Al128 Al59 Al131 10_556 10_556 64.0(3)
Al128 Al59 Al131 . 10_556 118.1(4)
Al72 Al59 Al131 3 10_556 172.7(5)
Al72 Al59 Al131 12_556 10_556 117.7(2)
Cr4 Al59 Al131 3 . 123.4(4)
Al61 Al59 Al131 . . 60.6(3)
Cr24 Al59 Al131 . . 111.8(4)
Cr70 Al59 Al131 . . 63.1(2)
Cr70 Al59 Al131 10_556 . 111.8(4)
Cr25 Al59 Al131 . . 57.8(3)
Al128 Al59 Al131 10_556 . 118.2(4)
Al128 Al59 Al131 . . 64.0(3)
Al72 Al59 Al131 3 . 117.7(2)
Al72 Al59 Al131 12_556 . 172.7(5)
Al131 Al59 Al131 10_556 . 60.2(4)
Cr6 Al60 Cr9 2_655 . 164.3(5)
Cr6 Al60 Al125 2_655 . 129.4(4)
Cr9 Al60 Al125 . . 62.9(3)
Cr6 Al60 Al125 2_655 10_556 129.4(4)
Cr9 Al60 Al125 . 10_556 62.9(3)
Al125 Al60 Al125 . 10_556 62.0(4)
Cr6 Al60 Al95 2_655 11_766 57.0(2)
Cr9 Al60 Al95 . 11_766 117.6(3)
Al125 Al60 Al95 . 11_766 153.1(4)
Al125 Al60 Al95 10_556 11_766 93.4(2)
Cr6 Al60 Al95 2_655 2_765 57.0(2)
Cr9 Al60 Al95 . 2_765 117.6(3)
Al125 Al60 Al95 . 2_765 93.4(2)
Al125 Al60 Al95 10_556 2_765 153.1(4)
Al95 Al60 Al95 11_766 2_765 107.8(4)
Cr6 Al60 Al100 2_655 11_766 66.2(3)
Cr9 Al60 Al100 . 11_766 126.5(4)
Al125 Al60 Al100 . 11_766 94.6(4)
Al125 Al60 Al100 10_556 11_766 63.7(3)
Al95 Al60 Al100 11_766 11_766 62.7(2)
Al95 Al60 Al100 2_765 11_766 111.2(4)
Cr6 Al60 Al100 2_655 2_765 66.1(3)
Cr9 Al60 Al100 . 2_765 126.6(4)
Al125 Al60 Al100 . 2_765 63.7(3)
Al125 Al60 Al100 10_556 2_765 94.6(4)
Al95 Al60 Al100 11_766 2_765 111.2(4)
Al95 Al60 Al100 2_765 2_765 62.7(2)
Al100 Al60 Al100 11_766 2_765 61.0(4)
Cr6 Al60 Al127 2_655 . 118.5(3)
Cr9 Al60 Al127 . . 55.4(2)
Al125 Al60 Al127 . . 61.5(2)
Al125 Al60 Al127 10_556 . 109.2(4)
Al95 Al60 Al127 11_766 . 143.4(4)
Al95 Al60 Al127 2_765 . 62.5(2)
Al100 Al60 Al127 11_766 . 153.3(4)
Al100 Al60 Al127 2_765 . 95.7(2)
Cr6 Al60 Al127 2_655 10_556 118.6(3)
Cr9 Al60 Al127 . 10_556 55.4(2)
Al125 Al60 Al127 . 10_556 109.2(4)
Al125 Al60 Al127 10_556 10_556 61.4(2)
Al95 Al60 Al127 11_766 10_556 62.5(2)
Al95 Al60 Al127 2_765 10_556 143.4(4)
Al100 Al60 Al127 11_766 10_556 95.7(2)
Al100 Al60 Al127 2_765 10_556 153.3(4)
Al127 Al60 Al127 . 10_556 103.1(4)
Cr6 Al60 Al62 2_655 . 53.1(3)
Cr9 Al60 Al62 . . 111.2(4)
Al125 Al60 Al62 . . 147.3(2)
Al125 Al60 Al62 10_556 . 147.3(2)
Al95 Al60 Al62 11_766 . 59.5(2)
Al95 Al60 Al62 2_765 . 59.5(2)
Al100 Al60 Al62 11_766 . 111.5(4)
Al100 Al60 Al62 2_765 . 111.4(4)
Al127 Al60 Al62 . . 88.2(3)
Al127 Al60 Al62 10_556 . 88.2(3)
Cr10 Al61 Al59 . . 179.8(5)
Cr10 Al61 Cr11 . . 63.5(3)
Al59 Al61 Cr11 . . 116.7(5)
Cr10 Al61 Cr24 . . 118.6(4)
Al59 Al61 Cr24 . . 61.2(3)
Cr11 Al61 Cr24 . . 177.9(5)
Cr10 Al61 Cr70 . . 118.4(2)
Al59 Al61 Cr70 . . 61.5(2)
Cr11 Al61 Cr70 . . 118.0(2)
Cr24 Al61 Cr70 . . 61.2(2)
Cr10 Al61 Cr70 . 10_556 118.4(2)
Al59 Al61 Cr70 . 10_556 61.5(2)
Cr11 Al61 Cr70 . 10_556 118.1(2)
Cr24 Al61 Cr70 . 10_556 61.2(2)
Cr70 Al61 Cr70 . 10_556 112.3(4)
Cr10 Al61 Al130 . 10_556 65.0(3)
Al59 Al61 Al130 . 10_556 115.0(3)
Cr11 Al61 Al130 . 10_556 64.7(2)
Cr24 Al61 Al130 . 10_556 115.9(3)
Cr70 Al61 Al130 . 10_556 176.1(4)
Cr70 Al61 Al130 10_556 10_556 63.82(17)
Cr10 Al61 Al130 . . 65.0(3)
Al59 Al61 Al130 . . 115.0(3)
Cr11 Al61 Al130 . . 64.7(2)
Cr24 Al61 Al130 . . 115.9(3)
Cr70 Al61 Al130 . . 63.82(17)
Cr70 Al61 Al130 10_556 . 176.1(4)
Al130 Al61 Al130 10_556 . 120.0(5)
Cr10 Al61 Al126 . . 66.4(3)
Al59 Al61 Al126 . . 113.4(4)
Cr11 Al61 Al126 . . 119.6(4)
Cr24 Al61 Al126 . . 62.1(3)
Cr70 Al61 Al126 . . 62.4(2)
Cr70 Al61 Al126 10_556 . 114.2(4)
Al130 Al61 Al126 10_556 . 119.2(4)
Al130 Al61 Al126 . . 64.9(2)
Cr10 Al61 Al126 . 10_556 66.5(3)
Al59 Al61 Al126 . 10_556 113.4(4)
Cr11 Al61 Al126 . 10_556 119.6(4)
Cr24 Al61 Al126 . 10_556 62.1(3)
Cr70 Al61 Al126 . 10_556 114.3(4)
Cr70 Al61 Al126 10_556 10_556 62.4(2)
Al130 Al61 Al126 10_556 10_556 64.9(2)
Al130 Al61 Al126 . 10_556 119.2(4)
Al126 Al61 Al126 . 10_556 63.5(4)
Cr10 Al61 Al131 . 10_556 116.2(4)
Al59 Al61 Al131 . 10_556 64.0(3)
Cr11 Al61 Al131 . 10_556 62.6(3)
Cr24 Al61 Al131 . 10_556 115.6(4)
Cr70 Al61 Al131 . 10_556 115.5(4)
Cr70 Al61 Al131 10_556 10_556 64.7(2)
Al130 Al61 Al131 10_556 10_556 62.8(3)
Al130 Al61 Al131 . 10_556 116.0(4)
Al126 Al61 Al131 . 10_556 177.3(5)
Al126 Al61 Al131 10_556 10_556 117.1(2)
Cr10 Al61 Al131 . . 116.2(4)
Al59 Al61 Al131 . . 64.0(3)
Cr11 Al61 Al131 . . 62.6(3)
Cr24 Al61 Al131 . . 115.6(4)
Cr70 Al61 Al131 . . 64.6(2)
Cr70 Al61 Al131 10_556 . 115.5(4)
Al130 Al61 Al131 10_556 . 116.0(4)
Al130 Al61 Al131 . . 62.8(3)
Al126 Al61 Al131 . . 117.1(2)
Al126 Al61 Al131 10_556 . 177.3(5)
Al131 Al61 Al131 10_556 . 62.3(4)
Cr10 Al62 Cr6 . 2_655 169.6(5)
Cr10 Al62 Al93 . 11_766 126.4(3)
Cr6 Al62 Al93 2_655 11_766 61.7(3)
Cr10 Al62 Al93 . 2_765 126.4(3)
Cr6 Al62 Al93 2_655 2_765 61.7(3)
Al93 Al62 Al93 11_766 2_765 63.7(4)
Cr10 Al62 Al73 . 10_656 62.4(3)
Cr6 Al62 Al73 2_655 10_656 125.8(4)
Al93 Al62 Al73 11_766 10_656 64.2(3)
Al93 Al62 Al73 2_765 10_656 96.5(4)
Cr10 Al62 Al73 . 1_655 62.4(3)
Cr6 Al62 Al73 2_655 1_655 125.8(4)
Al93 Al62 Al73 11_766 1_655 96.5(4)
Al93 Al62 Al73 2_765 1_655 64.2(3)
Al73 Al62 Al73 10_656 1_655 62.7(4)
Cr10 Al62 Al129 . . 56.5(2)
Cr6 Al62 Al129 2_655 . 119.8(3)
Al93 Al62 Al129 11_766 . 154.3(4)
Al93 Al62 Al129 2_765 . 93.6(2)
Al73 Al62 Al129 10_656 . 109.8(4)
Al73 Al62 Al129 1_655 . 60.8(2)
Cr10 Al62 Al129 . 10_556 56.5(2)
Cr6 Al62 Al129 2_655 10_556 119.8(3)
Al93 Al62 Al129 11_766 10_556 93.6(2)
Al93 Al62 Al129 2_765 10_556 154.3(4)
Al73 Al62 Al129 10_656 10_556 60.8(2)
Al73 Al62 Al129 1_655 10_556 109.8(4)
Al129 Al62 Al129 . 10_556 105.2(4)
Cr10 Al62 Al95 . 2_765 119.8(3)
Cr6 Al62 Al95 2_655 2_765 56.4(2)
Al93 Al62 Al95 11_766 2_765 109.8(4)
Al93 Al62 Al95 2_765 2_765 60.3(2)
Al73 Al62 Al95 10_656 2_765 153.9(4)
Al73 Al62 Al95 1_655 2_765 94.3(2)
Al129 Al62 Al95 . 2_765 63.6(2)
Al129 Al62 Al95 10_556 2_765 144.3(4)
Cr10 Al62 Al95 . 11_766 119.8(3)
Cr6 Al62 Al95 2_655 11_766 56.4(2)
Al93 Al62 Al95 11_766 11_766 60.3(2)
Al93 Al62 Al95 2_765 11_766 109.9(4)
Al73 Al62 Al95 10_656 11_766 94.3(2)
Al73 Al62 Al95 1_655 11_766 153.9(4)
Al129 Al62 Al95 . 11_766 144.3(4)
Al129 Al62 Al95 10_556 11_766 63.6(2)
Al95 Al62 Al95 2_765 11_766 104.6(4)
Cr10 Al62 Al60 . . 115.6(4)
Cr6 Al62 Al60 2_655 . 54.0(3)
Al93 Al62 Al60 11_766 . 107.0(3)
Al93 Al62 Al60 2_765 . 107.0(3)
Al73 Al62 Al60 10_656 . 147.9(2)
Al73 Al62 Al60 1_655 . 147.9(2)
Al129 Al62 Al60 . . 90.6(3)
Al129 Al62 Al60 10_556 . 90.5(3)
Al95 Al62 Al60 2_765 . 57.6(2)
Al95 Al62 Al60 11_766 . 57.6(2)
Cr10 Al62 Al58 . . 53.5(3)
Cr6 Al62 Al58 2_655 . 116.1(4)
Al93 Al62 Al58 11_766 . 147.3(2)
Al93 Al62 Al58 2_765 . 147.3(2)
Al73 Al62 Al58 10_656 . 107.5(4)
Al73 Al62 Al58 1_655 . 107.5(4)
Al129 Al62 Al58 . . 57.8(2)
Al129 Al62 Al58 10_556 . 57.8(2)
Al95 Al62 Al58 2_765 . 90.5(3)
Al95 Al62 Al58 11_766 . 90.5(3)
Al60 Al62 Al58 . . 62.1(3)
Al124 Fe63 Al82 7_665 . 82.7(3)
Al124 Fe63 Al104 7_665 2_665 150.3(3)
Al82 Fe63 Al104 . 2_665 94.3(3)
Al124 Fe63 Al109 7_665 8_565 92.1(3)
Al82 Fe63 Al109 . 8_565 151.3(3)
Al104 Fe63 Al109 2_665 8_565 76.5(3)
Al124 Fe63 Al41 7_665 2_665 133.2(3)
Al82 Fe63 Al41 . 2_665 79.4(3)
Al104 Fe63 Al41 2_665 2_665 74.2(3)
Al109 Fe63 Al41 8_565 2_665 122.5(3)
Al124 Fe63 Al91 7_665 . 81.9(3)
Al82 Fe63 Al91 . . 130.0(3)
Al104 Fe63 Al91 2_665 . 120.6(3)
Al109 Fe63 Al91 8_565 . 76.5(2)
Al41 Fe63 Al91 2_665 . 77.6(3)
Al124 Fe63 Al105 7_665 8_455 74.6(3)
Al82 Fe63 Al105 . 8_455 77.2(2)
Al104 Fe63 Al105 2_665 8_455 75.9(2)
Al109 Fe63 Al105 8_565 8_455 74.2(2)
Al41 Fe63 Al105 2_665 8_455 140.2(3)
Al91 Fe63 Al105 . 8_455 141.3(3)
Al124 Fe63 Al90 7_665 . 65.0(2)
Al82 Fe63 Al90 . . 64.6(2)
Al104 Fe63 Al90 2_665 . 139.4(3)
Al109 Fe63 Al90 8_565 . 137.7(2)
Al41 Fe63 Al90 2_665 . 68.2(3)
Al91 Fe63 Al90 . . 65.8(2)
Al105 Fe63 Al90 8_455 . 126.5(2)
Al124 Fe63 Al86 7_665 . 136.2(2)
Al82 Fe63 Al86 . . 137.3(3)
Al104 Fe63 Al86 2_665 . 61.1(2)
Al109 Fe63 Al86 8_565 . 61.2(2)
Al41 Fe63 Al86 2_665 . 61.3(3)
Al91 Fe63 Al86 . . 59.5(2)
Al105 Fe63 Al86 8_455 . 122.9(2)
Al90 Fe63 Al86 . . 110.6(2)
Al106 Fe64 Al115 8 . 127.2(3)
Al106 Fe64 Al52 8 . 130.1(4)
Al115 Fe64 Al52 . . 81.8(3)
Al106 Fe64 Al120 8 . 65.3(3)
Al115 Fe64 Al120 . . 114.3(2)
Al52 Fe64 Al120 . . 65.7(3)
Al106 Fe64 Al117 8 . 82.1(3)
Al115 Fe64 Al117 . . 150.2(3)
Al52 Fe64 Al117 . . 72.9(3)
Al120 Fe64 Al117 . . 69.4(2)
Al106 Fe64 Al48 8 . 151.7(3)
Al115 Fe64 Al48 . . 78.4(3)
Al52 Fe64 Al48 . . 57.4(3)
Al120 Fe64 Al48 . . 119.1(3)
Al117 Fe64 Al48 . . 74.8(3)
Al106 Fe64 Al113 8 . 92.1(3)
Al115 Fe64 Al113 . . 109.9(2)
Al52 Fe64 Al113 . . 117.2(3)
Al120 Fe64 Al113 . . 135.5(2)
Al117 Fe64 Al113 . . 69.9(2)
Al48 Fe64 Al113 . . 65.0(3)
Al106 Fe64 Al101 8 8 79.5(3)
Al115 Fe64 Al101 . 8 66.2(2)
Al52 Fe64 Al101 . 8 146.7(3)
Al120 Fe64 Al101 . 8 135.3(2)
Al117 Fe64 Al101 . 8 133.8(2)
Al48 Fe64 Al101 . 8 105.1(3)
Al113 Fe64 Al101 . 8 68.8(2)
Al106 Fe64 Al102 8 8 63.7(3)
Al115 Fe64 Al102 . 8 66.0(2)
Al52 Fe64 Al102 . 8 110.2(3)
Al120 Fe64 Al102 . 8 74.0(2)
Al117 Fe64 Al102 . 8 137.8(3)
Al48 Fe64 Al102 . 8 144.0(3)
Al113 Fe64 Al102 . 8 131.4(3)
Al101 Fe64 Al102 8 8 65.8(2)
Al119 Fe65 Al112 . 2_655 79.6(2)
Al119 Fe65 Al98 . 8 131.1(3)
Al112 Fe65 Al98 2_655 8 126.9(3)
Al119 Fe65 Al91 . 7_665 76.8(3)
Al112 Fe65 Al91 2_655 7_665 71.9(3)
Al98 Fe65 Al91 8 7_665 75.6(3)
Al119 Fe65 Al3 . . 129.9(3)
Al112 Fe65 Al3 2_655 . 130.6(3)
Al98 Fe65 Al3 8 . 67.7(3)
Al91 Fe65 Al3 7_665 . 143.2(4)
Al119 Fe65 Al50 . . 74.7(3)
Al112 Fe65 Al50 2_655 . 74.6(3)
Al98 Fe65 Al50 8 . 145.0(3)
Al91 Fe65 Al50 7_665 . 139.1(3)
Al3 Fe65 Al50 . . 77.4(4)
Al119 Fe65 Al115 . . 67.9(2)
Al112 Fe65 Al115 2_655 . 132.8(3)
Al98 Fe65 Al115 8 . 100.3(2)
Al91 Fe65 Al115 7_665 . 128.2(2)
Al3 Fe65 Al115 . . 62.59(19)
Al50 Fe65 Al115 . . 64.6(3)
Al119 Fe65 Al115 . 2_655 132.9(3)
Al112 Fe65 Al115 2_655 2_655 68.8(2)
Al98 Fe65 Al115 8 2_655 95.9(2)
Al91 Fe65 Al115 7_665 2_655 121.8(2)
Al3 Fe65 Al115 . 2_655 62.48(19)
Al50 Fe65 Al115 . 2_655 64.0(3)
Al115 Fe65 Al115 . 2_655 109.9(3)
Al119 Fe65 Al102 . 8 66.1(2)
Al112 Fe65 Al102 2_655 8 131.7(3)
Al98 Fe65 Al102 8 8 66.4(2)
Al91 Fe65 Al102 7_665 8 67.9(2)
Al3 Fe65 Al102 . 8 97.7(2)
Al50 Fe65 Al102 . 8 123.4(3)
Al115 Fe65 Al102 . 8 63.7(2)
Al115 Fe65 Al102 2_655 8 158.2(2)
Al119 Fe65 Al101 . 9_655 132.1(2)
Al112 Fe65 Al101 2_655 9_655 64.7(2)
Al98 Fe65 Al101 8 9_655 63.3(2)
Al91 Fe65 Al101 7_665 9_655 62.8(2)
Al3 Fe65 Al101 . 9_655 98.0(2)
Al50 Fe65 Al101 . 9_655 120.9(3)
Al115 Fe65 Al101 . 9_655 159.2(2)
Al115 Fe65 Al101 2_655 9_655 62.3(2)
Al102 Fe65 Al101 8 9_655 115.6(2)
Al87 Cr66 Al94 9_655 7_665 72.8(3)
Al87 Cr66 Al92 9_655 7_665 69.4(3)
Al94 Cr66 Al92 7_665 7_665 73.4(2)
Al87 Cr66 Al53 9_655 . 117.4(3)
Al94 Cr66 Al53 7_665 . 169.3(3)
Al92 Cr66 Al53 7_665 . 112.3(3)
Al87 Cr66 Al49 9_655 . 120.0(3)
Al94 Cr66 Al49 7_665 . 113.6(3)
Al92 Cr66 Al49 7_665 . 169.2(3)
Al53 Cr66 Al49 . . 59.5(3)
Al87 Cr66 Cr8 9_655 . 175.1(3)
Al94 Cr66 Cr8 7_665 . 112.1(2)
Al92 Cr66 Cr8 7_665 . 111.5(2)
Al53 Cr66 Cr8 . . 57.7(2)
Al49 Cr66 Cr8 . . 58.7(2)
Al87 Cr66 Al121 9_655 . 67.0(2)
Al94 Cr66 Al121 7_665 . 130.2(3)
Al92 Cr66 Al121 7_665 . 65.9(2)
Al53 Cr66 Al121 . . 59.9(3)
Al49 Cr66 Al121 . . 111.4(3)
Cr8 Cr66 Al121 . . 108.7(2)
Al87 Cr66 Al118 9_655 . 124.8(3)
Al94 Cr66 Al118 7_665 . 65.3(2)
Al92 Cr66 Al118 7_665 . 65.4(2)
Al53 Cr66 Al118 . . 108.1(3)
Al49 Cr66 Al118 . . 109.1(3)
Cr8 Cr66 Al118 . . 58.9(2)
Al121 Cr66 Al118 . . 117.4(2)
Al87 Cr66 Al116 9_655 . 123.8(3)
Al94 Cr66 Al116 7_665 . 62.2(2)
Al92 Cr66 Al116 7_665 . 122.1(2)
Al53 Cr66 Al116 . . 107.6(3)
Al49 Cr66 Al116 . . 58.7(3)
Cr8 Cr66 Al116 . . 60.1(2)
Al121 Cr66 Al116 . . 167.5(3)
Al118 Cr66 Al116 . . 63.4(2)
Al87 Cr66 Al114 9_655 . 71.5(2)
Al94 Cr66 Al114 7_665 . 66.4(2)
Al92 Cr66 Al114 7_665 . 130.2(3)
Al53 Cr66 Al114 . . 112.5(3)
Al49 Cr66 Al114 . . 60.5(2)
Cr8 Cr66 Al114 . . 110.1(2)
Al121 Cr66 Al114 . . 122.9(2)
Al118 Cr66 Al114 . . 118.1(2)
Al116 Cr66 Al114 . . 61.0(2)
Al87 Cr66 Al117 9_655 . 64.1(2)
Al94 Cr66 Al117 7_665 . 120.8(2)
Al92 Cr66 Al117 7_665 . 121.6(2)
Al53 Cr66 Al117 . . 64.8(3)
Al49 Cr66 Al117 . . 63.0(3)
Cr8 Cr66 Al117 . . 112.2(2)
Al121 Cr66 Al117 . . 64.6(2)
Al118 Cr66 Al117 . . 171.1(3)
Al116 Cr66 Al117 . . 112.6(2)
Al114 Cr66 Al117 . . 62.7(2)
Al87 Cr66 Al122 9_655 . 118.5(3)
Al94 Cr66 Al122 7_665 . 121.2(2)
Al92 Cr66 Al122 7_665 . 61.5(2)
Al53 Cr66 Al122 . . 58.2(3)
Al49 Cr66 Al122 . . 107.8(3)
Cr8 Cr66 Al122 . . 59.4(2)
Al121 Cr66 Al122 . . 60.7(2)
Al118 Cr66 Al122 . . 62.7(2)
Al116 Cr66 Al122 . . 113.0(2)
Al114 Cr66 Al122 . . 168.2(3)
Al117 Cr66 Al122 . . 114.5(2)
Al129 Cr67 Al95 7_665 8_455 74.5(2)
Al129 Cr67 Al127 7_665 7_665 70.7(2)
Al95 Cr67 Al127 8_455 7_665 72.3(2)
Al129 Cr67 Al28 7_665 . 170.0(3)
Al95 Cr67 Al28 8_455 . 113.9(3)
Al127 Cr67 Al28 7_665 . 116.3(3)
Al129 Cr67 Al30 7_665 . 113.1(3)
Al95 Cr67 Al30 8_455 . 170.7(3)
Al127 Cr67 Al30 7_665 . 114.7(3)
Al28 Cr67 Al30 . . 58.0(3)
Al129 Cr67 Al81 7_665 . 129.3(3)
Al95 Cr67 Al81 8_455 . 65.8(2)
Al127 Cr67 Al81 7_665 . 68.1(2)
Al28 Cr67 Al81 . . 60.7(2)
Al30 Cr67 Al81 . . 110.3(3)
Al129 Cr67 Cr12 7_665 . 114.7(2)
Al95 Cr67 Cr12 8_455 . 114.3(2)
Al127 Cr67 Cr12 7_665 . 172.0(2)
Al28 Cr67 Cr12 . . 57.5(2)
Al30 Cr67 Cr12 . . 58.2(2)
Al81 Cr67 Cr12 . . 109.8(2)
Al129 Cr67 Al74 7_665 . 68.4(2)
Al95 Cr67 Al74 8_455 . 67.9(2)
Al127 Cr67 Al74 7_665 . 128.6(3)
Al28 Cr67 Al74 . . 108.8(3)
Al30 Cr67 Al74 . . 109.1(3)
Al81 Cr67 Al74 . . 119.4(2)
Cr12 Cr67 Al74 . . 59.3(2)
Al129 Cr67 Al80 7_665 . 62.9(2)
Al95 Cr67 Al80 8_455 . 123.7(2)
Al127 Cr67 Al80 7_665 . 120.6(2)
Al28 Cr67 Al80 . . 107.1(3)
Al30 Cr67 Al80 . . 59.1(3)
Al81 Cr67 Al80 . . 167.8(3)
Cr12 Cr67 Al80 . . 60.3(2)
Al74 Cr67 Al80 . . 63.3(2)
Al129 Cr67 Al84 7_665 . 66.6(2)
Al95 Cr67 Al84 8_455 . 130.3(3)
Al127 Cr67 Al84 7_665 . 66.6(2)
Al28 Cr67 Al84 . . 108.7(3)
Al30 Cr67 Al84 . . 59.0(2)
Al81 Cr67 Al84 . . 119.0(2)
Cr12 Cr67 Al84 . . 109.5(2)
Al74 Cr67 Al84 . . 120.3(2)
Al80 Cr67 Al84 . . 62.2(2)
Al129 Cr67 Al85 7_665 . 119.4(3)
Al95 Cr67 Al85 8_455 . 121.6(3)
Al127 Cr67 Al85 7_665 . 63.0(2)
Al28 Cr67 Al85 . . 61.9(3)
Al30 Cr67 Al85 . . 60.3(3)
Al81 Cr67 Al85 . . 63.8(2)
Cr12 Cr67 Al85 . . 109.0(2)
Al74 Cr67 Al85 . . 168.2(3)
Al80 Cr67 Al85 . . 111.0(2)
Al84 Cr67 Al85 . . 60.3(2)
Al129 Cr67 Al76 7_665 . 124.2(2)
Al95 Cr67 Al76 8_455 . 63.0(2)
Al127 Cr67 Al76 7_665 . 122.6(2)
Al28 Cr67 Al76 . . 59.3(3)
Al30 Cr67 Al76 . . 107.7(2)
Al81 Cr67 Al76 . . 62.0(2)
Cr12 Cr67 Al76 . . 60.05(19)
Al74 Cr67 Al76 . . 63.2(2)
Al80 Cr67 Al76 . . 113.7(2)
Al84 Cr67 Al76 . . 166.7(3)
Al85 Cr67 Al76 . . 113.3(2)
Al96 Cr68 Al110 . 7_665 137.1(3)
Al96 Cr68 Al103 . . 143.8(3)
Al110 Cr68 Al103 7_665 . 72.6(3)
Al96 Cr68 Al86 . 3_565 71.9(3)
Al110 Cr68 Al86 7_665 3_565 118.7(3)
Al103 Cr68 Al86 . 3_565 116.7(3)
Al96 Cr68 Al113 . 7_665 71.8(3)
Al110 Cr68 Al113 7_665 7_665 73.0(3)
Al103 Cr68 Al113 . 7_665 144.0(3)
Al86 Cr68 Al113 3_565 7_665 72.2(2)
Al96 Cr68 Al38 . . 79.6(3)
Al110 Cr68 Al38 7_665 . 142.9(3)
Al103 Cr68 Al38 . . 71.5(3)
Al86 Cr68 Al38 3_565 . 71.4(3)
Al113 Cr68 Al38 7_665 . 139.0(3)
Al96 Cr68 Al99 . . 79.9(3)
Al110 Cr68 Al99 7_665 . 109.0(3)
Al103 Cr68 Al99 . . 68.6(2)
Al86 Cr68 Al99 3_565 . 131.4(3)
Al113 Cr68 Al99 7_665 . 134.1(3)
Al38 Cr68 Al99 . . 65.1(3)
Al96 Cr68 Al114 . 7_665 74.8(3)
Al110 Cr68 Al114 7_665 7_665 69.8(3)
Al103 Cr68 Al114 . 7_665 108.6(3)
Al86 Cr68 Al114 3_565 7_665 134.4(3)
Al113 Cr68 Al114 7_665 7_665 68.3(2)
Al38 Cr68 Al114 . 7_665 131.2(3)
Al99 Cr68 Al114 . 7_665 69.9(2)
Al96 Cr68 Al109 . 7_665 119.1(3)
Al110 Cr68 Al109 7_665 7_665 58.9(2)
Al103 Cr68 Al109 . 7_665 92.9(2)
Al86 Cr68 Al109 3_565 7_665 60.1(2)
Al113 Cr68 Al109 7_665 7_665 59.9(2)
Al38 Cr68 Al109 . 7_665 114.4(3)
Al99 Cr68 Al109 . 7_665 161.0(2)
Al114 Cr68 Al109 7_665 7_665 114.3(2)
Al78 Cr69 Al108 9_665 7_675 76.7(2)
Al78 Cr69 Al111 9_665 7_665 71.0(2)
Al108 Cr69 Al111 7_675 7_665 71.3(2)
Al78 Cr69 Al37 9_665 . 112.9(3)
Al108 Cr69 Al37 7_675 . 169.8(3)
Al111 Cr69 Al37 7_665 . 114.4(3)
Al78 Cr69 Al40 9_665 . 170.6(3)
Al108 Cr69 Al40 7_675 . 112.0(3)
Al111 Cr69 Al40 7_665 . 114.5(3)
Al37 Cr69 Al40 . . 58.2(3)
Al78 Cr69 Cr20 9_665 . 115.4(2)
Al108 Cr69 Cr20 7_675 . 115.2(2)
Al111 Cr69 Cr20 7_665 . 171.3(2)
Al37 Cr69 Cr20 . . 58.3(2)
Al40 Cr69 Cr20 . . 58.3(2)
Al78 Cr69 Al105 9_665 . 69.1(2)
Al108 Cr69 Al105 7_675 . 68.7(2)
Al111 Cr69 Al105 7_665 . 128.4(3)
Al37 Cr69 Al105 . . 110.5(3)
Al40 Cr69 Al105 . . 110.0(3)
Cr20 Cr69 Al105 . . 60.3(2)
Al78 Cr69 Al103 9_665 . 128.2(3)
Al108 Cr69 Al103 7_675 . 64.2(2)
Al111 Cr69 Al103 7_665 . 65.4(2)
Al37 Cr69 Al103 . . 109.6(3)
Al40 Cr69 Al103 . . 60.7(3)
Cr20 Cr69 Al103 . . 111.4(2)
Al105 Cr69 Al103 . . 120.4(2)
Al78 Cr69 Al107 9_665 . 126.3(2)
Al108 Cr69 Al107 7_675 . 62.5(2)
Al111 Cr69 Al107 7_665 . 120.8(2)
Al37 Cr69 Al107 . . 107.7(3)
Al40 Cr69 Al107 . . 58.5(3)
Cr20 Cr69 Al107 . . 61.06(19)
Al105 Cr69 Al107 . . 64.6(2)
Al103 Cr69 Al107 . . 62.3(2)
Al78 Cr69 Al100 9_665 . 62.9(2)
Al108 Cr69 Al100 7_675 . 126.2(2)
Al111 Cr69 Al100 7_665 . 121.0(2)
Al37 Cr69 Al100 . . 59.2(3)
Al40 Cr69 Al100 . . 108.0(3)
Cr20 Cr69 Al100 . . 60.8(2)
Al105 Cr69 Al100 . . 64.7(2)
Al103 Cr69 Al100 . . 168.3(3)
Al107 Cr69 Al100 . . 115.8(2)
Al78 Cr69 Al97 9_665 . 65.3(2)
Al108 Cr69 Al97 7_675 . 130.4(3)
Al111 Cr69 Al97 7_665 . 67.1(2)
Al37 Cr69 Al97 . . 59.3(2)
Al40 Cr69 Al97 . . 109.1(3)
Cr20 Cr69 Al97 . . 109.5(2)
Al105 Cr69 Al97 . . 120.4(2)
Al103 Cr69 Al97 . . 117.5(2)
Al107 Cr69 Al97 . . 166.7(3)
Al100 Cr69 Al97 . . 61.4(2)
Al78 Cr69 Al99 9_665 . 117.6(2)
Al108 Cr69 Al99 7_675 . 119.3(2)
Al111 Cr69 Al99 7_665 . 61.6(2)
Al37 Cr69 Al99 . . 60.4(3)
Al40 Cr69 Al99 . . 62.1(3)
Cr20 Cr69 Al99 . . 109.6(2)
Al105 Cr69 Al99 . . 169.9(2)
Al103 Cr69 Al99 . . 62.6(2)
Al107 Cr69 Al99 . . 112.4(2)
Al100 Cr69 Al99 . . 110.5(2)
Al97 Cr69 Al99 . . 60.2(2)
Al75 Cr70 Al83 9_655 7_665 73.9(2)
Al75 Cr70 Al79 9_655 7_665 74.7(3)
Al83 Cr70 Al79 7_665 7_665 71.8(2)
Al75 Cr70 Al61 9_655 . 170.9(3)
Al83 Cr70 Al61 7_665 . 114.3(3)
Al79 Cr70 Al61 7_665 . 111.0(3)
Al75 Cr70 Al128 9_655 . 65.5(2)
Al83 Cr70 Al128 7_665 . 127.2(3)
Al79 Cr70 Al128 7_665 . 66.2(2)
Al61 Cr70 Al128 . . 109.7(3)
Al75 Cr70 Al59 9_655 . 113.5(3)
Al83 Cr70 Al59 7_665 . 172.0(3)
Al79 Cr70 Al59 7_665 . 112.5(3)
Al61 Cr70 Al59 . . 58.1(3)
Al128 Cr70 Al59 . . 60.4(3)
Al75 Cr70 Cr24 9_655 . 114.8(2)
Al83 Cr70 Cr24 7_665 . 115.5(2)
Al79 Cr70 Cr24 7_665 . 168.9(2)
Al61 Cr70 Cr24 . . 58.8(2)
Al128 Cr70 Cr24 . . 111.5(2)
Al59 Cr70 Cr24 . . 59.3(2)
Al75 Cr70 Al123 9_655 . 67.6(2)
Al83 Cr70 Al123 7_665 . 68.8(2)
Al79 Cr70 Al123 7_665 . 131.2(3)
Al61 Cr70 Al123 . . 110.8(3)
Al128 Cr70 Al123 . . 119.9(2)
Al59 Cr70 Al123 . . 110.5(3)
Cr24 Cr70 Al123 . . 59.8(2)
Al75 Cr70 Al126 9_655 . 123.9(3)
Al83 Cr70 Al126 7_665 . 63.5(2)
Al79 Cr70 Al126 7_665 . 120.0(3)
Al61 Cr70 Al126 . . 60.1(3)
Al128 Cr70 Al126 . . 169.0(3)
Al59 Cr70 Al126 . . 108.7(3)
Cr24 Cr70 Al126 . . 60.6(2)
Al123 Cr70 Al126 . . 64.0(2)
Al75 Cr70 Al72 9_655 3 63.3(2)
Al83 Cr70 Al72 7_665 3 124.6(2)
Al79 Cr70 Al72 7_665 3 123.6(3)
Al61 Cr70 Al72 . 3 107.8(3)
Al128 Cr70 Al72 . 3 63.0(2)
Al59 Cr70 Al72 . 3 59.4(3)
Cr24 Cr70 Al72 . 3 60.4(2)
Al123 Cr70 Al72 . 3 63.5(2)
Al126 Cr70 Al72 . 3 114.4(2)
Al75 Cr70 Al130 9_655 . 130.2(3)
Al83 Cr70 Al130 7_665 . 67.2(2)
Al79 Cr70 Al130 7_665 . 64.6(2)
Al61 Cr70 Al130 . . 58.6(2)
Al128 Cr70 Al130 . . 117.3(2)
Al59 Cr70 Al130 . . 107.9(3)
Cr24 Cr70 Al130 . . 109.5(2)
Al123 Cr70 Al130 . . 121.2(2)
Al126 Cr70 Al130 . . 62.4(2)
Al72 Cr70 Al130 3 . 166.2(3)
Al75 Cr70 Al131 9_655 . 121.4(2)
Al83 Cr70 Al131 7_665 . 118.7(2)
Al79 Cr70 Al131 7_665 . 59.8(2)
Al61 Cr70 Al131 . . 59.2(3)
Al128 Cr70 Al131 . . 63.5(2)
Al59 Cr70 Al131 . . 61.0(3)
Cr24 Cr70 Al131 . . 109.1(2)
Al123 Cr70 Al131 . . 168.9(3)
Al126 Cr70 Al131 . . 110.6(2)
Al72 Cr70 Al131 3 . 113.2(2)
Al130 Cr70 Al131 . . 59.4(2)
Al77 Cr71 Al77 2_765 7_665 131.6(4)
Al77 Cr71 Al2 2_765 1_655 64.8(3)
Al77 Cr71 Al2 7_665 1_655 114.0(6)
Al77 Cr71 Al128 2_765 . 146.4(4)
Al77 Cr71 Al128 7_665 . 81.4(3)
Al2 Cr71 Al128 1_655 . 111.7(3)
Al77 Cr71 Al131 2_765 . 88.3(3)
Al77 Cr71 Al131 7_665 . 111.7(3)
Al2 Cr71 Al131 1_655 . 134.1(6)
Al128 Cr71 Al131 . . 70.6(3)
Al77 Cr71 Al128 2_765 8_665 80.7(3)
Al77 Cr71 Al128 7_665 8_665 65.0(3)
Al2 Cr71 Al128 1_655 8_665 131.2(3)
Al128 Cr71 Al128 . 8_665 115.9(3)
Al131 Cr71 Al128 . 8_665 73.8(3)
Al77 Cr71 Cr71 2_765 9_545 137.3(3)
Al77 Cr71 Cr71 7_665 9_545 58.0(3)
Al2 Cr71 Cr71 1_655 9_545 73.8(3)
Al128 Cr71 Cr71 . 9_545 59.8(2)
Al131 Cr71 Cr71 . 9_545 130.2(3)
Al128 Cr71 Cr71 8_665 9_545 122.9(4)
Al77 Cr71 Cr71 2_765 8_665 58.0(3)
Al77 Cr71 Cr71 7_665 8_665 74.8(3)
Al2 Cr71 Cr71 1_655 8_665 73.8(3)
Al128 Cr71 Cr71 . 8_665 155.5(4)
Al131 Cr71 Cr71 . 8_665 123.8(3)
Al128 Cr71 Cr71 8_665 8_665 58.5(3)
Cr71 Cr71 Cr71 9_545 8_665 101.5(3)
Al77 Cr71 Cr25 2_765 . 72.1(3)
Al77 Cr71 Cr25 7_665 . 156.2(3)
Al2 Cr71 Cr25 1_655 . 74.0(5)
Al128 Cr71 Cr25 . . 74.9(3)
Al131 Cr71 Cr25 . . 62.2(3)
Al128 Cr71 Cr25 8_665 . 128.0(3)
Cr71 Cr71 Cr25 9_545 . 106.7(3)
Cr71 Cr71 Cr25 8_665 . 128.5(3)
Al59 Al72 Cr24 2 2 57.9(3)
Al59 Al72 Al75 2 7_565 103.3(3)
Cr24 Al72 Al75 2 7_565 103.5(3)
Al59 Al72 Cr4 2 . 55.5(3)
Cr24 Al72 Cr4 2 . 104.9(3)
Al75 Al72 Cr4 7_565 . 121.6(3)
Al59 Al72 Cr70 2 2 58.1(2)
Cr24 Al72 Cr70 2 2 57.78(18)
Al75 Al72 Cr70 7_565 2 52.7(2)
Cr4 Al72 Cr70 . 2 107.0(3)
Al59 Al72 Al54 2 2 102.4(3)
Cr24 Al72 Al54 2 2 52.4(3)
Al75 Al72 Al54 7_565 2 121.2(3)
Cr4 Al72 Al54 . 2 116.7(3)
Cr70 Al72 Al54 2 2 103.6(3)
Al59 Al72 Al27 2 . 99.2(3)
Cr24 Al72 Al27 2 . 117.2(3)
Al75 Al72 Al27 7_565 . 139.4(3)
Cr4 Al72 Al27 . . 50.4(3)
Cr70 Al72 Al27 2 . 156.7(4)
Al54 Al72 Al27 2 . 85.5(3)
Al59 Al72 Al128 2 2 57.7(3)
Cr24 Al72 Al128 2 2 103.9(3)
Al75 Al72 Al128 7_565 2 59.2(3)
Cr4 Al72 Al128 . 2 64.9(2)
Cr70 Al72 Al128 2 2 56.3(2)
Al54 Al72 Al128 2 2 156.4(4)
Al27 Al72 Al128 . 2 108.8(3)
Al59 Al72 Al72 2 10_556 58.3(2)
Cr24 Al72 Al72 2 10_556 58.78(17)
Al75 Al72 Al72 7_565 10_556 158.7(2)
Cr4 Al72 Al72 . 10_556 59.28(17)
Cr70 Al72 Al72 2 10_556 106.00(17)
Al54 Al72 Al72 2 10_556 59.52(19)
Al27 Al72 Al72 . 10_556 59.90(19)
Al128 Al72 Al72 2 10_556 110.8(2)
Al59 Al72 Al123 2 2 103.9(4)
Cr24 Al72 Al123 2 2 56.7(2)
Al75 Al72 Al123 7_565 2 61.1(3)
Cr4 Al72 Al123 . 2 159.3(3)
Cr70 Al72 Al123 2 2 56.7(2)
Al54 Al72 Al123 2 2 61.7(3)
Al27 Al72 Al123 . 2 143.1(4)
Al128 Al72 Al123 2 2 107.9(3)
Al72 Al72 Al123 10_556 2 110.1(2)
Al59 Al72 Al79 2 . 96.9(3)
Cr24 Al72 Al79 2 . 154.8(3)
Al75 Al72 Al79 7_565 . 83.3(3)
Cr4 Al72 Al79 . . 52.8(2)
Cr70 Al72 Al79 2 . 113.1(3)
Al54 Al72 Al79 2 . 143.3(4)
Al27 Al72 Al79 . . 60.6(3)
Al128 Al72 Al79 2 . 58.3(2)
Al72 Al72 Al79 10_556 . 108.0(2)
Al123 Al72 Al79 2 . 141.9(4)
Al59 Al72 Al80 2 . 148.6(3)
Cr24 Al72 Al80 2 . 110.6(3)
Al75 Al72 Al80 7_565 . 108.0(3)
Cr4 Al72 Al80 . . 108.0(3)
Cr70 Al72 Al80 2 . 145.0(3)
Al54 Al72 Al80 2 . 58.3(3)
Al27 Al72 Al80 . . 57.7(3)
Al128 Al72 Al80 2 . 145.3(3)
Al72 Al72 Al80 10_556 . 90.4(2)
Al123 Al72 Al80 2 . 88.8(3)
Al79 Al72 Al80 . . 89.6(3)
Cr10 Al73 Cr11 1_455 1_455 59.7(2)
Cr10 Al73 Al62 1_455 1_455 52.4(3)
Cr11 Al73 Al62 1_455 1_455 103.5(3)
Cr10 Al73 Al31 1_455 2_665 103.4(3)
Cr11 Al73 Al31 1_455 2_665 52.6(3)
Al62 Al73 Al31 1_455 2_665 115.4(3)
Cr10 Al73 Al75 1_455 . 104.5(3)
Cr11 Al73 Al75 1_455 . 54.2(2)
Al62 Al73 Al75 1_455 . 156.2(4)
Al31 Al73 Al75 2_665 . 60.1(3)
Cr10 Al73 Al129 1_455 1_455 53.8(2)
Cr11 Al73 Al129 1_455 1_455 103.4(3)
Al62 Al73 Al129 1_455 1_455 60.5(3)
Al31 Al73 Al129 2_665 1_455 155.5(4)
Al75 Al73 Al129 . 1_455 112.8(3)
Cr10 Al73 Al130 1_455 1_455 60.4(2)
Cr11 Al73 Al130 1_455 1_455 60.2(2)
Al62 Al73 Al130 1_455 1_455 105.9(3)
Al31 Al73 Al130 2_665 1_455 106.2(3)
Al75 Al73 Al130 . 1_455 58.0(2)
Al129 Al73 Al130 1_455 1_455 56.9(2)
Cr10 Al73 Al73 1_455 10_556 57.75(16)
Cr11 Al73 Al73 1_455 10_556 58.10(16)
Al62 Al73 Al73 1_455 10_556 58.63(18)
Al31 Al73 Al73 2_665 10_556 58.82(19)
Al75 Al73 Al73 . 10_556 106.7(2)
Al129 Al73 Al73 1_455 10_556 106.4(2)
Al130 Al73 Al73 1_455 10_556 107.4(2)
Cr10 Al73 Al123 1_455 8_565 152.6(3)
Cr11 Al73 Al123 1_455 8_565 113.3(3)
Al62 Al73 Al123 1_455 8_565 143.2(3)
Al31 Al73 Al123 2_665 8_565 88.2(3)
Al75 Al73 Al123 . 8_565 59.8(2)
Al129 Al73 Al123 1_455 8_565 108.8(3)
Al130 Al73 Al123 1_455 8_565 92.7(3)
Al73 Al73 Al123 10_556 8_565 144.7(2)
Cr10 Al73 Al74 1_455 7_565 113.5(3)
Cr11 Al73 Al74 1_455 7_565 152.5(3)
Al62 Al73 Al74 1_455 7_565 88.1(3)
Al31 Al73 Al74 2_665 7_565 143.1(3)
Al75 Al73 Al74 . 7_565 108.8(3)
Al129 Al73 Al74 1_455 7_565 60.5(2)
Al130 Al73 Al74 1_455 7_565 92.8(3)
Al73 Al73 Al74 10_556 7_565 144.5(2)
Al123 Al73 Al74 8_565 7_565 59.0(2)
Cr10 Al73 Al89 1_455 2_665 147.6(3)
Cr11 Al73 Al89 1_455 2_665 110.6(3)
Al62 Al73 Al89 1_455 2_665 108.2(3)
Al31 Al73 Al89 2_665 2_665 58.1(3)
Al75 Al73 Al89 . 2_665 89.3(3)
Al129 Al73 Al89 1_455 2_665 146.0(3)
Al130 Al73 Al89 1_455 2_665 145.8(3)
Al73 Al73 Al89 10_556 2_665 90.4(2)
Al123 Al73 Al89 8_565 2_665 59.1(2)
Al74 Al73 Al89 7_565 2_665 88.5(3)
Cr10 Al73 Al93 1_455 2_665 110.1(3)
Cr11 Al73 Al93 1_455 2_665 148.0(3)
Al62 Al73 Al93 1_455 2_665 57.8(3)
Al31 Al73 Al93 2_665 2_665 108.6(3)
Al75 Al73 Al93 . 2_665 145.4(3)
Al129 Al73 Al93 1_455 2_665 89.8(3)
Al130 Al73 Al93 1_455 2_665 145.2(3)
Al73 Al73 Al93 10_556 2_665 90.3(2)
Al123 Al73 Al93 8_565 2_665 88.9(3)
Al74 Al73 Al93 7_565 2_665 58.8(2)
Al89 Al73 Al93 2_665 2_665 60.1(2)
Cr12 Al74 Cr67 . . 59.96(19)
Cr12 Al74 Al118 . 2 111.6(3)
Cr67 Al74 Al118 . 2 149.6(3)
Cr12 Al74 Al80 . . 59.0(2)
Cr67 Al74 Al80 . . 59.1(2)
Al118 Al74 Al80 2 . 145.5(3)
Cr12 Al74 Al76 . . 59.1(2)
Cr67 Al74 Al76 . . 59.9(2)
Al118 Al74 Al76 2 . 90.3(3)
Al80 Al74 Al76 . . 107.7(3)
Cr12 Al74 Al123 . 2 111.5(3)
Cr67 Al74 Al123 . 2 149.1(3)
Al118 Al74 Al123 2 2 60.6(2)
Al80 Al74 Al123 . 2 90.6(3)
Al76 Al74 Al123 . 2 145.1(3)
Cr12 Al74 Al93 . 8_455 149.3(3)
Cr67 Al74 Al93 . 8_455 110.1(3)
Al118 Al74 Al93 2 8_455 60.7(2)
Al80 Al74 Al93 . 8_455 144.7(3)
Al76 Al74 Al93 . 8_455 90.4(3)
Al123 Al74 Al93 2 8_455 91.0(3)
Cr12 Al74 Al95 . 8_455 102.3(3)
Cr67 Al74 Al95 . 8_455 52.29(19)
Al118 Al74 Al95 2 8_455 108.2(3)
Al80 Al74 Al95 . 8_455 106.2(3)
Al76 Al74 Al95 . 8_455 57.1(2)
Al123 Al74 Al95 2 8_455 146.2(4)
Al93 Al74 Al95 8_455 8_455 58.3(2)
Cr12 Al74 Al129 . 7_665 102.0(3)
Cr67 Al74 Al129 . 7_665 51.87(19)
Al118 Al74 Al129 2 7_665 146.4(4)
Al80 Al74 Al129 . 7_665 56.4(2)
Al76 Al74 Al129 . 7_665 106.6(3)
Al123 Al74 Al129 2 7_665 108.2(3)
Al93 Al74 Al129 8_455 7_665 89.7(3)
Al95 Al74 Al129 8_455 7_665 61.9(2)
Cr12 Al74 Al54 . 2 51.7(2)
Cr67 Al74 Al54 . 2 102.8(3)
Al118 Al74 Al54 2 2 89.5(3)
Al80 Al74 Al54 . 2 58.0(3)
Al76 Al74 Al54 . 2 104.5(3)
Al123 Al74 Al54 2 2 60.0(3)
Al93 Al74 Al54 8_455 2 147.0(3)
Al95 Al74 Al54 8_455 2 153.3(3)
Al129 Al74 Al54 7_665 2 113.0(3)
Cr12 Al74 Al51 . 2 51.7(2)
Cr67 Al74 Al51 . 2 102.9(3)
Al118 Al74 Al51 2 2 60.2(3)
Al80 Al74 Al51 . 2 104.8(3)
Al76 Al74 Al51 . 2 57.4(3)
Al123 Al74 Al51 2 2 89.7(3)
Al93 Al74 Al51 8_455 2 110.5(3)
Al95 Al74 Al51 8_455 2 113.0(3)
Al129 Al74 Al51 7_665 2 153.0(4)
Al54 Al74 Al51 2 2 58.4(3)
Cr12 Al74 Al73 . 7_565 148.4(3)
Cr67 Al74 Al73 . 7_565 109.7(3)
Al118 Al74 Al73 2 7_565 91.4(3)
Al80 Al74 Al73 . 7_565 89.6(3)
Al76 Al74 Al73 . 7_565 145.5(3)
Al123 Al74 Al73 2 7_565 60.5(2)
Al93 Al74 Al73 8_455 7_565 61.0(2)
Al95 Al74 Al73 8_455 7_565 89.9(3)
Al129 Al74 Al73 7_665 7_565 58.2(2)
Al54 Al74 Al73 2 7_565 109.9(3)
Al51 Al74 Al73 2 7_565 147.3(3)
Cr70 Al75 Cr11 8_565 1_455 164.1(4)
Cr70 Al75 Al130 8_565 1_455 131.8(4)
Cr11 Al75 Al130 1_455 1_455 64.1(2)
Cr70 Al75 Al72 8_565 7_565 64.0(2)
Cr11 Al75 Al72 1_455 7_565 131.9(3)
Al130 Al75 Al72 1_455 7_565 67.8(3)
Cr70 Al75 Al128 8_565 8_565 60.6(2)
Cr11 Al75 Al128 1_455 8_565 124.7(3)
Al130 Al75 Al128 1_455 8_565 96.8(3)
Al72 Al75 Al128 7_565 8_565 61.8(3)
Cr70 Al75 Al31 8_565 2_665 112.0(3)
Cr11 Al75 Al31 1_455 2_665 54.4(3)
Al130 Al75 Al31 1_455 2_665 108.8(4)
Al72 Al75 Al31 7_565 2_665 148.9(4)
Al128 Al75 Al31 8_565 2_665 146.1(4)
Cr70 Al75 Al29 8_565 2_665 112.6(3)
Cr11 Al75 Al29 1_455 2_665 55.1(3)
Al130 Al75 Al29 1_455 2_665 109.1(4)
Al72 Al75 Al29 7_565 2_665 150.2(4)
Al128 Al75 Al29 8_565 2_665 90.2(3)
Al31 Al75 Al29 2_665 2_665 60.9(3)
Cr70 Al75 Al73 8_565 . 121.6(3)
Cr11 Al75 Al73 1_455 . 61.4(2)
Al130 Al75 Al73 1_455 . 61.9(2)
Al72 Al75 Al73 7_565 . 95.0(3)
Al128 Al75 Al73 8_565 . 154.2(4)
Al31 Al75 Al73 2_665 . 59.6(3)
Al29 Al75 Al73 2_665 . 109.8(4)
Cr70 Al75 Al123 8_565 8_565 60.0(2)
Cr11 Al75 Al123 1_455 8_565 122.8(3)
Al130 Al75 Al123 1_455 8_565 96.5(3)
Al72 Al75 Al123 7_565 8_565 61.4(3)
Al128 Al75 Al123 8_565 8_565 110.1(3)
Al31 Al75 Al123 2_665 8_565 89.3(3)
Al29 Al75 Al123 2_665 8_565 145.4(4)
Al73 Al75 Al123 . 8_565 62.2(3)
Cr70 Al75 Al131 8_565 1_455 125.1(3)
Cr11 Al75 Al131 1_455 1_455 60.8(2)
Al130 Al75 Al131 1_455 1_455 59.4(2)
Al72 Al75 Al131 7_565 1_455 95.5(3)
Al128 Al75 Al131 8_565 1_455 64.9(3)
Al31 Al75 Al131 2_665 1_455 109.4(3)
Al29 Al75 Al131 2_665 1_455 61.1(3)
Al73 Al75 Al131 . 1_455 109.9(3)
Al123 Al75 Al131 8_565 1_455 152.9(3)
Cr70 Al75 Al83 8_565 2_665 53.2(2)
Cr11 Al75 Al83 1_455 2_665 112.8(3)
Al130 Al75 Al83 1_455 2_665 151.4(3)
Al72 Al75 Al83 7_565 2_665 108.6(3)
Al128 Al75 Al83 8_565 2_665 106.3(3)
Al31 Al75 Al83 2_665 2_665 58.7(3)
Al29 Al75 Al83 2_665 2_665 87.9(3)
Al73 Al75 Al83 . 2_665 91.1(3)
Al123 Al75 Al83 8_565 2_665 60.0(2)
Al131 Al75 Al83 1_455 2_665 146.7(3)
Al28 Al76 Cr12 . . 56.1(3)
Al28 Al76 Al95 . 8_455 103.1(3)
Cr12 Al76 Al95 . 8_455 103.9(3)
Al28 Al76 Al51 . 2 101.0(3)
Cr12 Al76 Al51 . 2 52.6(3)
Al95 Al76 Al51 8_455 2 122.1(3)
Al28 Al76 Cr67 . . 56.9(2)
Cr12 Al76 Cr67 . . 58.02(17)
Al95 Al76 Cr67 8_455 . 52.91(19)
Al51 Al76 Cr67 2 . 104.3(3)
Al28 Al76 Al46 . 2 99.3(3)
Cr12 Al76 Al46 . 2 117.2(3)
Al95 Al76 Al46 8_455 2 138.8(3)
Al51 Al76 Al46 2 2 86.1(3)
Cr67 Al76 Al46 . 2 155.1(3)
Al28 Al76 Al81 . . 58.1(2)
Cr12 Al76 Al81 . . 104.2(3)
Al95 Al76 Al81 8_455 . 60.3(2)
Al51 Al76 Al81 2 . 156.7(4)
Cr67 Al76 Al81 . . 57.0(2)
Al46 Al76 Al81 2 . 106.2(3)
Al28 Al76 Al76 . 10_556 57.91(19)
Cr12 Al76 Al76 . 10_556 58.77(16)
Al95 Al76 Al76 8_455 10_556 158.81(18)
Al51 Al76 Al76 2 10_556 59.36(18)
Cr67 Al76 Al76 . 10_556 105.93(16)
Al46 Al76 Al76 2 10_556 59.68(17)
Al81 Al76 Al76 . 10_556 109.4(2)
Al28 Al76 Cr13 . . 55.3(3)
Cr12 Al76 Cr13 . . 104.1(3)
Al95 Al76 Cr13 8_455 . 119.2(3)
Al51 Al76 Cr13 2 . 117.9(3)
Cr67 Al76 Cr13 . . 104.1(3)
Al46 Al76 Cr13 2 . 51.6(2)
Al81 Al76 Cr13 . . 61.0(2)
Al76 Al76 Cr13 10_556 . 60.14(15)
Al28 Al76 Al74 . . 102.0(3)
Cr12 Al76 Al74 . . 56.5(2)
Al95 Al76 Al74 8_455 . 61.7(2)
Al51 Al76 Al74 2 . 62.2(3)
Cr67 Al76 Al74 . . 56.91(19)
Al46 Al76 Al74 2 . 144.5(3)
Al81 Al76 Al74 . . 109.2(3)
Al76 Al76 Al74 10_556 . 110.1(2)
Cr13 Al76 Al74 . . 157.3(3)
Al28 Al76 Al78 . . 98.0(3)
Cr12 Al76 Al78 . . 153.8(3)
Al95 Al76 Al78 8_455 . 83.8(3)
Al51 Al76 Al78 2 . 142.6(4)
Cr67 Al76 Al78 . . 113.1(3)
Al46 Al76 Al78 2 . 59.1(2)
Al81 Al76 Al78 . . 57.6(2)
Al76 Al76 Al78 10_556 . 106.8(2)
Cr13 Al76 Al78 . . 51.8(2)
Al74 Al76 Al78 . . 143.1(3)
Al28 Al76 Al116 . 2 147.7(3)
Cr12 Al76 Al116 . 2 111.0(3)
Al95 Al76 Al116 8_455 2 109.0(3)
Al51 Al76 Al116 2 2 58.4(3)
Cr67 Al76 Al116 . 2 146.5(3)
Al46 Al76 Al116 2 2 57.9(3)
Al81 Al76 Al116 . 2 144.8(3)
Al76 Al76 Al116 10_556 2 89.85(19)
Cr13 Al76 Al116 . 2 109.3(3)
Al74 Al76 Al116 . 2 90.1(3)
Al78 Al76 Al116 . 2 89.2(3)
Cr71 Al77 Cr71 7_665 3_675 64.0(3)
Cr71 Al77 Cr4 7_665 . 123.5(4)
Cr71 Al77 Cr4 3_675 . 153.3(4)
Cr71 Al77 Al77 7_665 10_556 168.6(2)
Cr71 Al77 Al77 3_675 10_556 120.5(2)
Cr4 Al77 Al77 . 10_556 58.0(2)
Cr71 Al77 Al2 7_665 1_565 73.3(5)
Cr71 Al77 Al2 3_675 1_565 57.7(3)
Cr4 Al77 Al2 . 1_565 146.7(5)
Al77 Al77 Al2 10_556 1_565 99.8(5)
Cr71 Al77 Al128 7_665 2 59.3(3)
Cr71 Al77 Al128 3_675 2 123.2(4)
Cr4 Al77 Al128 . 2 71.5(3)
Al77 Al77 Al128 10_556 2 114.7(2)
Al2 Al77 Al128 1_565 2 101.4(4)
Cr71 Al77 Al79 7_665 . 74.9(3)
Cr71 Al77 Al79 3_675 . 106.6(4)
Cr4 Al77 Al79 . . 57.9(3)
Al77 Al77 Al79 10_556 . 111.7(2)
Al2 Al77 Al79 1_565 . 148.2(6)
Al128 Al77 Al79 2 . 62.0(3)
Cr71 Al77 Cr25 7_665 2 107.2(3)
Cr71 Al77 Cr25 3_675 2 126.6(4)
Cr4 Al77 Cr25 . 2 77.9(3)
Al77 Al77 Cr25 10_556 2 61.5(2)
Al2 Al77 Cr25 1_565 2 69.3(4)
Al128 Al77 Cr25 2 2 70.2(3)
Al79 Al77 Cr25 . 2 122.1(4)
Cr71 Al77 Al29 7_665 . 128.2(4)
Cr71 Al77 Al29 3_675 . 100.3(4)
Cr4 Al77 Al29 . . 54.0(3)
Al77 Al77 Al29 10_556 . 62.7(2)
Al2 Al77 Al29 1_565 . 142.0(5)
Al128 Al77 Al29 2 . 116.5(4)
Al79 Al77 Al29 . . 62.6(3)
Cr25 Al77 Al29 2 . 119.7(4)
Cr71 Al77 Al1 7_665 1_565 109.4(3)
Cr71 Al77 Al1 3_675 1_565 79.7(3)
Cr4 Al77 Al1 . 1_565 115.9(3)
Al77 Al77 Al1 10_556 1_565 63.29(17)
Al2 Al77 Al1 1_565 1_565 36.5(5)
Al128 Al77 Al1 2 1_565 115.6(3)
Al79 Al77 Al1 . 1_565 173.6(4)
Cr25 Al77 Al1 2 1_565 52.5(2)
Al29 Al77 Al1 . 1_565 115.9(3)
Cr69 Al78 Cr13 8_455 . 162.2(3)
Cr69 Al78 Al100 8_455 8_455 63.6(2)
Cr13 Al78 Al100 . 8_455 133.3(3)
Cr69 Al78 Al81 8_455 . 130.9(3)
Cr13 Al78 Al81 . . 66.3(2)
Al100 Al78 Al81 8_455 . 67.3(3)
Cr69 Al78 Al82 8_455 . 122.7(3)
Cr13 Al78 Al82 . . 57.8(3)
Al100 Al78 Al82 8_455 . 94.5(3)
Al81 Al78 Al82 . . 60.0(2)
Cr69 Al78 Al46 8_455 2 114.4(3)
Cr13 Al78 Al46 . 2 54.9(2)
Al100 Al78 Al46 8_455 2 150.3(3)
Al81 Al78 Al46 . 2 108.3(3)
Al82 Al78 Al46 . 2 108.8(3)
Cr69 Al78 Al97 8_455 8_455 63.0(2)
Cr13 Al78 Al97 . 8_455 126.7(3)
Al100 Al78 Al97 8_455 8_455 60.9(2)
Al81 Al78 Al97 . 8_455 93.8(3)
Al82 Al78 Al97 . 8_455 150.7(3)
Al46 Al78 Al97 2 8_455 91.0(3)
Cr69 Al78 Al26 8_455 . 109.3(3)
Cr13 Al78 Al26 . . 54.0(2)
Al100 Al78 Al26 8_455 . 146.6(3)
Al81 Al78 Al26 . . 110.9(3)
Al82 Al78 Al26 . . 60.5(3)
Al46 Al78 Al26 2 . 63.2(3)
Al97 Al78 Al26 8_455 . 148.3(4)
Cr69 Al78 Al76 8_455 . 126.2(3)
Cr13 Al78 Al76 . . 63.5(2)
Al100 Al78 Al76 8_455 . 96.7(3)
Al81 Al78 Al76 . . 60.0(2)
Al82 Al78 Al76 . . 107.5(3)
Al46 Al78 Al76 2 . 59.3(3)
Al97 Al78 Al76 8_455 . 63.8(2)
Al26 Al78 Al76 . . 111.3(3)
Cr69 Al78 Al111 8_455 2 55.0(2)
Cr13 Al78 Al111 . 2 113.6(3)
Al100 Al78 Al111 8_455 2 108.8(3)
Al81 Al78 Al111 . 2 150.3(3)
Al82 Al78 Al111 . 2 147.3(3)
Al46 Al78 Al111 2 2 59.6(3)
Al97 Al78 Al111 8_455 2 61.5(2)
Al26 Al78 Al111 . 2 88.5(3)
Al76 Al78 Al111 . 2 92.6(3)
Cr69 Al78 Al105 8_455 8_455 58.5(2)
Cr13 Al78 Al105 . 8_455 120.4(3)
Al100 Al78 Al105 8_455 8_455 61.7(2)
Al81 Al78 Al105 . 8_455 97.3(3)
Al82 Al78 Al105 . 8_455 64.4(2)
Al46 Al78 Al105 2 8_455 145.4(3)
Al97 Al78 Al105 8_455 8_455 110.5(3)
Al26 Al78 Al105 . 8_455 86.3(3)
Al76 Al78 Al105 . 8_455 154.6(3)
Al111 Al78 Al105 2 8_455 106.5(3)
Cr4 Al79 Cr70 . 7_665 157.5(3)
Cr4 Al79 Al131 . 7_665 136.1(3)
Cr70 Al79 Al131 7_665 7_665 66.4(3)
Cr4 Al79 Al77 . . 55.8(3)
Cr70 Al79 Al77 7_665 . 129.9(3)
Al131 Al79 Al77 7_665 . 98.4(3)
Cr4 Al79 Al128 . 2 68.9(3)
Cr70 Al79 Al128 7_665 2 133.6(3)
Al131 Al79 Al128 7_665 2 67.3(3)
Al77 Al79 Al128 . 2 58.3(3)
Cr4 Al79 Al128 . 7_665 124.0(3)
Cr70 Al79 Al128 7_665 7_665 59.1(2)
Al131 Al79 Al128 7_665 7_665 63.4(3)
Al77 Al79 Al128 . 7_665 71.3(3)
Al128 Al79 Al128 2 7_665 99.7(3)
Cr4 Al79 Al130 . 7_665 124.9(3)
Cr70 Al79 Al130 7_665 7_665 62.4(2)
Al131 Al79 Al130 7_665 7_665 60.6(3)
Al77 Al79 Al130 . 7_665 151.5(4)
Al128 Al79 Al130 2 7_665 94.1(3)
Al128 Al79 Al130 7_665 7_665 110.1(3)
Cr4 Al79 Al27 . . 52.0(2)
Cr70 Al79 Al27 7_665 . 110.7(3)
Al131 Al79 Al27 7_665 . 149.3(4)
Al77 Al79 Al27 . . 104.7(3)
Al128 Al79 Al27 2 . 108.7(3)
Al128 Al79 Al27 7_665 . 143.6(4)
Al130 Al79 Al27 7_665 . 90.4(3)
Cr4 Al79 Al72 . . 61.4(2)
Cr70 Al79 Al72 7_665 . 126.0(3)
Al131 Al79 Al72 7_665 . 97.1(3)
Al77 Al79 Al72 . . 102.3(3)
Al128 Al79 Al72 2 . 60.0(2)
Al128 Al79 Al72 7_665 . 157.2(4)
Al130 Al79 Al72 7_665 . 64.8(3)
Al27 Al79 Al72 . . 58.7(3)
Cr4 Al79 Al29 . . 52.8(3)
Cr70 Al79 Al29 7_665 . 108.1(3)
Al131 Al79 Al29 7_665 . 149.2(4)
Al77 Al79 Al29 . . 60.7(3)
Al128 Al79 Al29 2 . 111.7(4)
Al128 Al79 Al29 7_665 . 87.4(3)
Al130 Al79 Al29 7_665 . 146.2(4)
Al27 Al79 Al29 . . 61.5(3)
Al72 Al79 Al29 . . 108.9(3)
Cr4 Al79 Al83 . . 109.0(3)
Cr70 Al79 Al83 7_665 . 53.3(2)
Al131 Al79 Al83 7_665 . 109.2(3)
Al77 Al79 Al83 . . 147.5(4)
Al128 Al79 Al83 2 . 149.1(3)
Al128 Al79 Al83 7_665 . 105.7(3)
Al130 Al79 Al83 7_665 . 60.9(2)
Al27 Al79 Al83 . . 57.8(3)
Al72 Al79 Al83 . . 91.3(3)
Al29 Al79 Al83 . . 87.0(3)
Al30 Al80 Cr12 . . 57.3(3)
Al30 Al80 Al129 . 7_665 104.2(3)
Cr12 Al80 Al129 . 7_665 105.1(3)
Al30 Al80 Cr67 . . 58.2(2)
Cr12 Al80 Cr67 . . 58.67(18)
Al129 Al80 Cr67 7_665 . 53.4(2)
Al30 Al80 Al27 . . 96.9(3)
Cr12 Al80 Al27 . . 116.1(3)
Al129 Al80 Al27 7_665 . 138.8(3)
Cr67 Al80 Al27 . . 154.1(4)
Al30 Al80 Al54 . 2 101.5(3)
Cr12 Al80 Al54 . 2 52.5(3)
Al129 Al80 Al54 7_665 2 123.0(3)
Cr67 Al80 Al54 . 2 104.8(3)
Al27 Al80 Al54 . 2 85.7(3)
Al30 Al80 Al84 . . 57.6(2)
Cr12 Al80 Al84 . . 105.8(3)
Al129 Al80 Al84 7_665 . 62.1(3)
Cr67 Al80 Al84 . . 59.1(2)
Al27 Al80 Al84 . . 103.2(3)
Al54 Al80 Al84 2 . 157.8(4)
Al30 Al80 Al74 . . 103.9(3)
Cr12 Al80 Al74 . . 56.9(2)
Al129 Al80 Al74 7_665 . 62.7(3)
Cr67 Al80 Al74 . . 57.6(2)
Al27 Al80 Al74 . . 144.4(4)
Al54 Al80 Al74 2 . 62.1(3)
Al84 Al80 Al74 . . 112.3(3)
Al30 Al80 Al80 . 10_556 57.17(19)
Cr12 Al80 Al80 . 10_556 58.18(16)
Al129 Al80 Al80 7_665 10_556 159.2(2)
Cr67 Al80 Al80 . 10_556 105.80(17)
Al27 Al80 Al80 . 10_556 59.04(18)
Al54 Al80 Al80 2 10_556 59.15(18)
Al84 Al80 Al80 . 10_556 107.9(2)
Al74 Al80 Al80 . 10_556 109.8(2)
Al30 Al80 Cr14 . . 53.6(3)
Cr12 Al80 Cr14 . . 103.9(3)
Al129 Al80 Cr14 7_665 . 118.5(3)
Cr67 Al80 Cr14 . . 103.6(3)
Al27 Al80 Cr14 . . 51.3(3)
Al54 Al80 Cr14 2 . 117.9(3)
Al84 Al80 Cr14 . . 58.2(2)
Al74 Al80 Cr14 . . 157.4(3)
Al80 Al80 Cr14 10_556 . 60.38(16)
Al30 Al80 Al83 . . 96.2(3)
Cr12 Al80 Al83 . . 153.2(3)
Al129 Al80 Al83 7_665 . 84.0(3)
Cr67 Al80 Al83 . . 113.3(3)
Al27 Al80 Al83 . . 58.5(3)
Al54 Al80 Al83 2 . 141.8(4)
Al84 Al80 Al83 . . 55.7(2)
Al74 Al80 Al83 . . 144.3(3)
Al80 Al80 Al83 10_556 . 105.9(2)
Cr14 Al80 Al83 . . 50.90(19)
Al30 Al80 Al72 . . 146.6(3)
Cr12 Al80 Al72 . . 110.2(3)
Al129 Al80 Al72 7_665 . 109.1(3)
Cr67 Al80 Al72 . . 146.7(3)
Al27 Al80 Al72 . . 58.6(3)
Al54 Al80 Al72 2 . 57.8(3)
Al84 Al80 Al72 . . 143.9(3)
Al74 Al80 Al72 . . 89.6(3)
Al80 Al80 Al72 10_556 . 89.6(2)
Cr14 Al80 Al72 . . 109.6(3)
Al83 Al80 Al72 . . 89.6(3)
Al88 Al81 Al28 . . 102.6(3)
Al88 Al81 Cr67 . . 113.8(3)
Al28 Al81 Cr67 . . 58.4(2)
Al88 Al81 Al78 . . 124.3(3)
Al28 Al81 Al78 . . 101.6(3)
Cr67 Al81 Al78 . . 121.7(3)
Al88 Al81 Al82 . . 67.1(2)
Al28 Al81 Al82 . . 98.0(3)
Cr67 Al81 Al82 . . 156.3(4)
Al78 Al81 Al82 . . 60.3(2)
Al88 Al81 Al95 . 8_455 135.4(3)
Al28 Al81 Al95 . 8_455 102.2(3)
Cr67 Al81 Al95 . 8_455 53.67(19)
Al78 Al81 Al95 . 8_455 85.6(3)
Al82 Al81 Al95 . 8_455 143.3(3)
Al88 Al81 Al76 . . 160.5(4)
Al28 Al81 Al76 . . 58.3(3)
Cr67 Al81 Al76 . . 61.1(2)
Al78 Al81 Al76 . . 62.4(2)
Al82 Al81 Al76 . . 109.6(3)
Al95 Al81 Al76 8_455 . 58.9(2)
Al88 Al81 Cr13 . . 107.6(3)
Al28 Al81 Cr13 . . 55.1(3)
Cr67 Al81 Cr13 . . 106.5(3)
Al78 Al81 Cr13 . . 52.8(2)
Al82 Al81 Cr13 . . 53.9(2)
Al95 Al81 Cr13 8_455 . 117.0(3)
Al76 Al81 Cr13 . . 60.1(2)
Al88 Al81 Al85 . . 57.1(2)
Al28 Al81 Al85 . . 59.7(3)
Cr67 Al81 Al85 . . 59.8(2)
Al78 Al81 Al85 . . 158.5(4)
Al82 Al81 Al85 . . 109.1(3)
Al95 Al81 Al85 8_455 . 107.5(3)
Al76 Al81 Al85 . . 109.4(3)
Cr13 Al81 Al85 . . 105.7(3)
Al88 Al81 Al127 . 7_665 77.0(2)
Al28 Al81 Al127 . 7_665 102.1(3)
Cr67 Al81 Al127 . 7_665 52.95(19)
Al78 Al81 Al127 . 7_665 143.1(3)
Al82 Al81 Al127 . 7_665 141.9(3)
Al95 Al81 Al127 8_455 7_665 61.9(2)
Al76 Al81 Al127 . 7_665 108.5(3)
Cr13 Al81 Al127 . 7_665 157.1(3)
Al85 Al81 Al127 . 7_665 57.2(2)
Al88 Al81 Cr15 . . 55.2(2)
Al28 Al81 Cr15 . . 55.0(3)
Cr67 Al81 Cr15 . . 103.5(3)
Al78 Al81 Cr15 . . 104.5(3)
Al82 Al81 Cr15 . . 56.2(2)
Al95 Al81 Cr15 8_455 . 156.2(3)
Al76 Al81 Cr15 . . 106.3(3)
Cr13 Al81 Cr15 . . 58.5(2)
Al85 Al81 Cr15 . . 57.1(2)
Al127 Al81 Cr15 7_665 . 112.3(3)
Fe63 Al82 Cr13 . . 150.4(4)
Fe63 Al82 Cr15 . . 136.8(3)
Cr13 Al82 Cr15 . . 65.4(2)
Fe63 Al82 Al90 . . 64.7(2)
Cr13 Al82 Al90 . . 136.3(3)
Cr15 Al82 Al90 . . 72.9(3)
Fe63 Al82 Al81 . . 136.1(4)
Cr13 Al82 Al81 . . 65.5(2)
Cr15 Al82 Al81 . . 64.6(2)
Al90 Al82 Al81 . . 107.7(3)
Fe63 Al82 Al78 . . 112.1(3)
Cr13 Al82 Al78 . . 56.0(2)
Cr15 Al82 Al78 . . 110.5(3)
Al90 Al82 Al78 . . 159.9(4)
Al81 Al82 Al78 . . 59.7(2)
Fe63 Al82 Al82 . 10_556 113.2(2)
Cr13 Al82 Al82 . 10_556 56.55(18)
Cr15 Al82 Al82 . 10_556 58.15(17)
Al90 Al82 Al82 . 10_556 91.0(2)
Al81 Al82 Al82 . 10_556 110.1(2)
Al78 Al82 Al82 . 10_556 107.8(2)
Fe63 Al82 Al26 . . 96.6(3)
Cr13 Al82 Al26 . . 53.9(3)
Cr15 Al82 Al26 . . 109.5(3)
Al90 Al82 Al26 . . 137.4(4)
Al81 Al82 Al26 . . 111.4(3)
Al78 Al82 Al26 . . 61.5(3)
Al82 Al82 Al26 10_556 . 60.19(18)
Fe63 Al82 Al88 . . 103.0(3)
Cr13 Al82 Al88 . . 106.6(3)
Cr15 Al82 Al88 . . 53.87(19)
Al90 Al82 Al88 . . 53.4(2)
Al81 Al82 Al88 . . 54.3(2)
Al78 Al82 Al88 . . 111.5(3)
Al82 Al82 Al88 10_556 . 109.24(19)
Al26 Al82 Al88 . . 160.3(3)
Cr70 Al83 Cr14 7_665 . 163.7(3)
Cr70 Al83 Al84 7_665 . 131.0(3)
Cr14 Al83 Al84 . . 64.9(2)
Cr70 Al83 Al126 7_665 7_665 63.5(2)
Cr14 Al83 Al126 . 7_665 132.2(3)
Al84 Al83 Al126 . 7_665 67.5(3)
Cr70 Al83 Al27 7_665 . 114.8(3)
Cr14 Al83 Al27 . . 55.1(2)
Al84 Al83 Al27 . . 107.0(3)
Al126 Al83 Al27 7_665 . 148.8(3)
Cr70 Al83 Al31 7_665 . 110.8(3)
Cr14 Al83 Al31 . . 54.3(3)
Al84 Al83 Al31 . . 109.9(3)
Al126 Al83 Al31 7_665 . 147.4(4)
Al27 Al83 Al31 . . 63.8(3)
Cr70 Al83 Al89 7_665 . 119.1(3)
Cr14 Al83 Al89 . . 61.3(2)
Al84 Al83 Al89 . . 63.7(2)
Al126 Al83 Al89 7_665 . 94.4(3)
Al27 Al83 Al89 . . 110.9(3)
Al31 Al83 Al89 . . 59.0(3)
Cr70 Al83 Al123 7_665 7_665 59.1(2)
Cr14 Al83 Al123 . 7_665 121.2(3)
Al84 Al83 Al123 . 7_665 96.7(3)
Al126 Al83 Al123 7_665 7_665 61.1(3)
Al27 Al83 Al123 . 7_665 147.7(3)
Al31 Al83 Al123 . 7_665 87.9(3)
Al89 Al83 Al123 . 7_665 60.6(2)
Cr70 Al83 Al130 7_665 7_665 61.7(2)
Cr14 Al83 Al130 . 7_665 126.4(3)
Al84 Al83 Al130 . 7_665 94.7(3)
Al126 Al83 Al130 7_665 7_665 60.7(2)
Al27 Al83 Al130 . 7_665 90.3(3)
Al31 Al83 Al130 . 7_665 148.1(4)
Al89 Al83 Al130 . 7_665 152.9(3)
Al123 Al83 Al130 7_665 7_665 109.7(3)
Cr70 Al83 Al79 7_665 . 54.9(2)
Cr14 Al83 Al79 . . 114.8(3)
Al84 Al83 Al79 . . 147.7(3)
Al126 Al83 Al79 7_665 . 107.1(3)
Al27 Al83 Al79 . . 60.3(3)
Al31 Al83 Al79 . . 91.4(3)
Al89 Al83 Al79 . . 147.1(3)
Al123 Al83 Al79 7_665 . 108.4(3)
Al130 Al83 Al79 7_665 . 58.2(2)
Cr70 Al83 Al80 7_665 . 124.0(3)
Cr14 Al83 Al80 . . 64.1(2)
Al84 Al83 Al80 . . 60.6(2)
Al126 Al83 Al80 7_665 . 95.5(3)
Al27 Al83 Al80 . . 58.3(3)
Al31 Al83 Al80 . . 111.7(3)
Al89 Al83 Al80 . . 113.5(3)
Al123 Al83 Al80 7_665 . 153.5(3)
Al130 Al83 Al80 7_665 . 62.8(2)
Al79 Al83 Al80 . . 89.4(3)
Cr70 Al83 Al75 7_665 3_565 52.9(2)
Cr14 Al83 Al75 . 3_565 112.1(3)
Al84 Al83 Al75 . 3_565 150.4(3)
Al126 Al83 Al75 7_665 3_565 107.2(3)
Al27 Al83 Al75 . 3_565 91.9(3)
Al31 Al83 Al75 . 3_565 58.0(3)
Al89 Al83 Al75 . 3_565 88.6(3)
Al123 Al83 Al75 7_665 3_565 58.4(2)
Al130 Al83 Al75 7_665 3_565 108.1(3)
Al79 Al83 Al75 . 3_565 61.7(2)
Al80 Al83 Al75 . 3_565 147.2(3)
Al30 Al84 Al83 . . 101.7(3)
Al30 Al84 Al92 . . 105.6(3)
Al83 Al84 Al92 . . 117.7(3)
Al30 Al84 Cr67 . . 57.9(2)
Al83 Al84 Cr67 . . 120.4(3)
Al92 Al84 Cr67 . . 121.6(3)
Al30 Al84 Al85 . . 59.9(3)
Al83 Al84 Al85 . . 159.3(4)
Al92 Al84 Al85 . . 63.9(2)
Cr67 Al84 Al85 . . 60.0(2)
Al30 Al84 Cr14 . . 54.8(2)
Al83 Al84 Cr14 . . 54.2(2)
Al92 Al84 Cr14 . . 102.8(3)
Cr67 Al84 Cr14 . . 106.1(3)
Al85 Al84 Cr14 . . 105.2(3)
Al30 Al84 Cr5 . . 56.4(3)
Al83 Al84 Cr5 . . 103.1(3)
Al92 Al84 Cr5 . . 54.8(2)
Cr67 Al84 Cr5 . . 105.8(3)
Al85 Al84 Cr5 . . 59.9(2)
Cr14 Al84 Cr5 . . 56.0(2)
Al30 Al84 Al80 . . 57.4(3)
Al83 Al84 Al80 . . 63.7(2)
Al92 Al84 Al80 . . 161.3(4)
Cr67 Al84 Al80 . . 58.6(2)
Al85 Al84 Al80 . . 107.8(3)
Cr14 Al84 Al80 . . 62.0(2)
Cr5 Al84 Al80 . . 106.5(3)
Al30 Al84 Al129 . 7_665 100.1(3)
Al83 Al84 Al129 . 7_665 85.4(3)
Al92 Al84 Al129 . 7_665 140.1(3)
Cr67 Al84 Al129 . 7_665 51.68(19)
Al85 Al84 Al129 . 7_665 106.0(3)
Cr14 Al84 Al129 . 7_665 117.0(3)
Cr5 Al84 Al129 . 7_665 156.0(3)
Al80 Al84 Al129 . 7_665 56.9(2)
Al30 Al84 Al127 . 7_665 101.8(3)
Al83 Al84 Al127 . 7_665 140.6(3)
Al92 Al84 Al127 . 7_665 85.3(3)
Cr67 Al84 Al127 . 7_665 52.18(19)
Al85 Al84 Al127 . 7_665 58.2(2)
Cr14 Al84 Al127 . 7_665 156.5(3)
Cr5 Al84 Al127 . 7_665 116.3(3)
Al80 Al84 Al127 . 7_665 104.9(3)
Al129 Al84 Al127 7_665 7_665 59.6(2)
Al30 Al84 Al89 . . 102.5(3)
Al83 Al84 Al89 . . 60.3(2)
Al92 Al84 Al89 . . 59.7(2)
Cr67 Al84 Al89 . . 160.5(3)
Al85 Al84 Al89 . . 111.7(3)
Cr14 Al84 Al89 . . 57.1(2)
Cr5 Al84 Al89 . . 57.6(2)
Al80 Al84 Al89 . . 113.2(3)
Al129 Al84 Al89 7_665 . 142.0(3)
Al127 Al84 Al89 7_665 . 141.6(3)
Al88 Al85 Al30 . . 154.4(4)
Al88 Al85 Al127 . 7_665 79.0(3)
Al30 Al85 Al127 . 7_665 103.7(3)
Al88 Al85 Cr15 . . 56.7(2)
Al30 Al85 Cr15 . . 102.6(3)
Al127 Al85 Cr15 7_665 . 121.0(3)
Al88 Al85 Al28 . . 99.3(3)
Al30 Al85 Al28 . . 55.1(3)
Al127 Al85 Al28 7_665 . 102.9(3)
Cr15 Al85 Al28 . . 55.6(3)
Al88 Al85 Cr67 . . 109.9(3)
Al30 Al85 Cr67 . . 57.1(2)
Al127 Al85 Cr67 7_665 . 53.4(2)
Cr15 Al85 Cr67 . . 104.5(3)
Al28 Al85 Cr67 . . 56.0(2)
Al88 Al85 Al84 . . 138.8(4)
Al30 Al85 Al84 . . 57.8(2)
Al127 Al85 Al84 7_665 . 62.9(3)
Cr15 Al85 Al84 . . 158.9(4)
Al28 Al85 Al84 . . 103.6(3)
Cr67 Al85 Al84 . . 59.7(2)
Al88 Al85 Cr5 . . 143.9(3)
Al30 Al85 Cr5 . . 56.0(3)
Al127 Al85 Cr5 7_665 . 121.3(3)
Cr15 Al85 Cr5 . . 117.3(3)
Al28 Al85 Cr5 . . 103.7(3)
Cr67 Al85 Cr5 . . 106.0(3)
Al84 Al85 Cr5 . . 60.4(2)
Al88 Al85 Al85 . 10_556 111.9(2)
Al30 Al85 Al85 . 10_556 58.93(19)
Al127 Al85 Al85 7_665 10_556 159.8(2)
Cr15 Al85 Al85 . 10_556 59.54(18)
Al28 Al85 Al85 . 10_556 59.59(19)
Cr67 Al85 Al85 . 10_556 106.41(18)
Al84 Al85 Al85 . 10_556 109.1(2)
Cr5 Al85 Al85 . 10_556 59.82(17)
Al88 Al85 Al33 . . 93.7(3)
Al30 Al85 Al33 . . 100.3(3)
Al127 Al85 Al33 7_665 . 137.7(3)
Cr15 Al85 Al33 . . 86.2(3)
Al28 Al85 Al33 . . 119.4(3)
Cr67 Al85 Al33 . . 156.3(4)
Al84 Al85 Al33 . . 103.9(3)
Cr5 Al85 Al33 . . 50.7(3)
Al85 Al85 Al33 10_556 . 60.61(19)
Al88 Al85 Al81 . . 56.4(2)
Al30 Al85 Al81 . . 101.9(3)
Al127 Al85 Al81 7_665 . 61.6(2)
Cr15 Al85 Al81 . . 61.8(2)
Al28 Al85 Al81 . . 56.3(2)
Cr67 Al85 Al81 . . 56.4(2)
Al84 Al85 Al81 . . 111.6(3)
Cr5 Al85 Al81 . . 157.9(3)
Al85 Al85 Al81 10_556 . 109.3(2)
Al33 Al85 Al81 . . 144.3(4)
Al88 Al85 Al92 . . 106.4(3)
Al30 Al85 Al92 . . 99.2(3)
Al127 Al85 Al92 7_665 . 84.3(3)
Cr15 Al85 Al92 . . 140.6(3)
Al28 Al85 Al92 . . 154.2(4)
Cr67 Al85 Al92 . . 114.9(3)
Al84 Al85 Al92 . . 57.3(2)
Cr5 Al85 Al92 . . 53.0(2)
Al85 Al85 Al92 10_556 . 107.4(2)
Al33 Al85 Al92 . . 57.7(2)
Al81 Al85 Al92 . . 143.2(4)
Cr68 Al86 Cr19 2_665 2_665 154.0(3)
Cr68 Al86 Al91 2_665 . 131.9(3)
Cr19 Al86 Al91 2_665 . 66.7(2)
Cr68 Al86 Al104 2_665 2_665 69.0(2)
Cr19 Al86 Al104 2_665 2_665 131.4(3)
Al91 Al86 Al104 . 2_665 100.3(3)
Cr68 Al86 Al109 2_665 8_565 66.8(2)
Cr19 Al86 Al109 2_665 8_565 132.6(3)
Al91 Al86 Al109 . 8_565 66.4(3)
Al104 Al86 Al109 2_665 8_565 64.8(3)
Cr68 Al86 Al41 2_665 2_665 131.5(4)
Cr19 Al86 Al41 2_665 2_665 68.7(3)
Al91 Al86 Al41 . 2_665 67.6(3)
Al104 Al86 Al41 2_665 2_665 63.3(3)
Al109 Al86 Al41 8_565 2_665 99.5(3)
Cr68 Al86 Al86 2_665 10_556 114.65(18)
Cr19 Al86 Al86 2_665 10_556 57.07(17)
Al91 Al86 Al86 . 10_556 112.3(2)
Al104 Al86 Al86 2_665 10_556 91.2(2)
Al109 Al86 Al86 8_565 10_556 154.4(2)
Al41 Al86 Al86 2_665 10_556 59.37(18)
Cr68 Al86 Al96 2_665 2_665 49.3(2)
Cr19 Al86 Al96 2_665 2_665 104.7(3)
Al91 Al86 Al96 . 2_665 140.6(4)
Al104 Al86 Al96 2_665 2_665 111.7(3)
Al109 Al86 Al96 8_565 2_665 106.5(3)
Al41 Al86 Al96 2_665 2_665 147.9(4)
Al86 Al86 Al96 10_556 2_665 90.1(2)
Cr68 Al86 Al101 2_665 3_565 111.5(3)
Cr19 Al86 Al101 2_665 3_565 59.0(2)
Al91 Al86 Al101 . 3_565 58.2(2)
Al104 Al86 Al101 2_665 3_565 152.9(3)
Al109 Al86 Al101 8_565 3_565 90.0(3)
Al41 Al86 Al101 2_665 3_565 114.9(3)
Al86 Al86 Al101 10_556 3_565 111.4(2)
Al96 Al86 Al101 2_665 3_565 83.9(3)
Cr68 Al86 Fe63 2_665 . 102.9(2)
Cr19 Al86 Fe63 2_665 . 103.0(3)
Al91 Al86 Fe63 . . 51.1(2)
Al104 Al86 Fe63 2_665 . 49.2(2)
Al109 Al86 Fe63 8_565 . 49.43(19)
Al41 Al86 Fe63 2_665 . 50.15(18)
Al86 Al86 Fe63 10_556 . 108.45(15)
Al96 Al86 Fe63 2_665 . 152.0(3)
Al101 Al86 Fe63 3_565 . 107.3(3)
Cr68 Al86 Al38 2_665 2_665 55.13(19)
Cr19 Al86 Al38 2_665 2_665 118.0(3)
Al91 Al86 Al38 . 2_665 154.5(4)
Al104 Al86 Al38 2_665 2_665 56.9(3)
Al109 Al86 Al38 8_565 2_665 107.4(3)
Al41 Al86 Al38 2_665 2_665 90.1(3)
Al86 Al86 Al38 10_556 2_665 61.87(16)
Al96 Al86 Al38 2_665 2_665 64.6(3)
Al101 Al86 Al38 3_565 2_665 147.1(4)
Fe63 Al86 Al38 . 2_665 105.3(3)
Cr66 Al87 Cr17 8_565 2_665 166.4(4)
Cr66 Al87 Al96 8_565 2_665 121.6(4)
Cr17 Al87 Al96 2_665 2_665 56.5(3)
Cr66 Al87 Al106 8_565 3_565 135.2(4)
Cr17 Al87 Al106 2_665 3_565 58.0(3)
Al96 Al87 Al106 2_665 3_565 65.6(3)
Cr66 Al87 Al33 8_565 2_665 116.8(4)
Cr17 Al87 Al33 2_665 2_665 56.8(3)
Al96 Al87 Al33 2_665 2_665 108.5(4)
Al106 Al87 Al33 3_565 2_665 98.1(4)
Cr66 Al87 Al117 8_565 8_565 64.7(3)
Cr17 Al87 Al117 2_665 8_565 127.0(3)
Al96 Al87 Al117 2_665 8_565 90.4(3)
Al106 Al87 Al117 3_565 8_565 71.3(3)
Al33 Al87 Al117 2_665 8_565 152.7(4)
Cr66 Al87 Al92 8_565 2_665 57.1(2)
Cr17 Al87 Al92 2_665 2_665 116.4(3)
Al96 Al87 Al92 2_665 2_665 148.7(4)
Al106 Al87 Al92 3_565 2_665 140.7(4)
Al33 Al87 Al92 2_665 2_665 60.0(3)
Al117 Al87 Al92 8_565 2_665 112.3(3)
Cr66 Al87 Al35 8_565 2_665 112.1(3)
Cr17 Al87 Al35 2_665 2_665 54.6(3)
Al96 Al87 Al35 2_665 2_665 59.6(3)
Al106 Al87 Al35 3_565 2_665 108.4(4)
Al33 Al87 Al35 2_665 2_665 62.9(3)
Al117 Al87 Al35 8_565 2_665 143.9(4)
Al92 Al87 Al35 2_665 2_665 90.8(3)
Cr66 Al87 Al121 8_565 8_565 61.7(2)
Cr17 Al87 Al121 2_665 8_565 127.7(3)
Al96 Al87 Al121 2_665 8_565 150.1(4)
Al106 Al87 Al121 3_565 8_565 91.2(3)
Al33 Al87 Al121 2_665 8_565 92.7(3)
Al117 Al87 Al121 8_565 8_565 63.3(3)
Al92 Al87 Al121 2_665 8_565 60.7(2)
Al35 Al87 Al121 2_665 8_565 150.1(4)
Cr66 Al87 Al94 8_565 2_665 54.6(2)
Cr17 Al87 Al94 2_665 2_665 112.1(3)
Al96 Al87 Al94 2_665 2_665 90.3(3)
Al106 Al87 Al94 3_565 2_665 155.8(4)
Al33 Al87 Al94 2_665 2_665 92.2(3)
Al117 Al87 Al94 8_565 2_665 107.6(3)
Al92 Al87 Al94 2_665 2_665 63.0(2)
Al35 Al87 Al94 2_665 2_665 57.5(3)
Al121 Al87 Al94 8_565 2_665 110.3(3)
Cr15 Al88 Al90 . . 77.2(3)
Cr15 Al88 Al120 . 7_665 145.4(3)
Al90 Al88 Al120 . 7_665 71.6(3)
Cr15 Al88 Al125 . 7_665 137.1(3)
Al90 Al88 Al125 . 7_665 115.5(3)
Al120 Al88 Al125 7_665 7_665 72.0(3)
Cr15 Al88 Al81 . . 67.9(2)
Al90 Al88 Al81 . . 117.2(3)
Al120 Al88 Al81 7_665 . 140.9(3)
Al125 Al88 Al81 7_665 . 70.2(3)
Cr15 Al88 Al85 . . 64.1(3)
Al90 Al88 Al85 . . 136.6(3)
Al120 Al88 Al85 7_665 . 135.6(3)
Al125 Al88 Al85 7_665 . 106.4(3)
Al81 Al88 Al85 . . 66.4(2)
Cr15 Al88 Al121 . 7_665 133.1(3)
Al90 Al88 Al121 . 7_665 134.6(3)
Al120 Al88 Al121 7_665 7_665 67.1(2)
Al125 Al88 Al121 7_665 7_665 68.3(3)
Al81 Al88 Al121 . 7_665 106.7(3)
Al85 Al88 Al121 . 7_665 71.3(3)
Cr15 Al88 Al32 . . 53.6(3)
Al90 Al88 Al32 . . 61.5(4)
Al120 Al88 Al32 7_665 . 97.3(4)
Al125 Al88 Al32 7_665 . 169.1(4)
Al81 Al88 Al32 . . 120.7(4)
Al85 Al88 Al32 . . 79.4(4)
Al121 Al88 Al32 7_665 . 105.9(4)
Cr15 Al88 Al82 . . 57.0(2)
Al90 Al88 Al82 . . 58.5(2)
Al120 Al88 Al82 7_665 . 114.8(3)
Al125 Al88 Al82 7_665 . 93.3(3)
Al81 Al88 Al82 . . 58.6(2)
Al85 Al88 Al82 . . 109.7(3)
Al121 Al88 Al82 7_665 . 160.4(3)
Al32 Al88 Al82 . . 93.4(4)
Cr14 Al89 Cr5 . . 57.2(2)
Cr14 Al89 Al34 . . 102.2(3)
Cr5 Al89 Al34 . . 53.8(3)
Cr14 Al89 Al31 . . 52.7(3)
Cr5 Al89 Al31 . . 101.8(3)
Al34 Al89 Al31 . . 114.6(3)
Cr14 Al89 Al92 . . 102.3(3)
Cr5 Al89 Al92 . . 54.4(2)
Al34 Al89 Al92 . . 61.4(3)
Al31 Al89 Al92 . . 154.5(4)
Cr14 Al89 Al83 . . 53.5(2)
Cr5 Al89 Al83 . . 101.0(3)
Al34 Al89 Al83 . . 154.2(4)
Al31 Al89 Al83 . . 60.5(3)
Al92 Al89 Al83 . . 111.0(3)
Cr14 Al89 Al123 . 7_665 114.0(3)
Cr5 Al89 Al123 . 7_665 151.1(3)
Al34 Al89 Al123 . 7_665 143.8(3)
Al31 Al89 Al123 . 7_665 89.0(3)
Al92 Al89 Al123 . 7_665 108.2(3)
Al83 Al89 Al123 . 7_665 61.1(2)
Cr14 Al89 Al84 . . 59.2(2)
Cr5 Al89 Al84 . . 59.1(2)
Al34 Al89 Al84 . . 106.2(3)
Al31 Al89 Al84 . . 105.0(3)
Al92 Al89 Al84 . . 56.9(2)
Al83 Al89 Al84 . . 56.0(2)
Al123 Al89 Al84 7_665 . 92.4(3)
Cr14 Al89 Al89 . 10_556 57.67(16)
Cr5 Al89 Al89 . 10_556 57.95(15)
Al34 Al89 Al89 . 10_556 58.22(18)
Al31 Al89 Al89 . 10_556 58.29(18)
Al92 Al89 Al89 . 10_556 106.8(2)
Al83 Al89 Al89 . 10_556 105.92(19)
Al123 Al89 Al89 7_665 10_556 145.05(19)
Al84 Al89 Al89 . 10_556 106.9(2)
Cr14 Al89 Al118 . 7_665 152.1(3)
Cr5 Al89 Al118 . 7_665 113.5(3)
Al34 Al89 Al118 . 7_665 88.0(3)
Al31 Al89 Al118 . 7_665 144.7(3)
Al92 Al89 Al118 . 7_665 59.7(2)
Al83 Al89 Al118 . 7_665 110.0(3)
Al123 Al89 Al118 7_665 7_665 59.7(2)
Al84 Al89 Al118 . 7_665 93.0(3)
Al89 Al89 Al118 10_556 7_665 144.1(2)
Cr14 Al89 Al73 . 3_565 110.9(3)
Cr5 Al89 Al73 . 3_565 147.4(3)
Al34 Al89 Al73 . 3_565 107.9(3)
Al31 Al89 Al73 . 3_565 58.3(3)
Al92 Al89 Al73 . 3_565 146.7(3)
Al83 Al89 Al73 . 3_565 91.0(3)
Al123 Al89 Al73 7_665 3_565 60.2(2)
Al84 Al89 Al73 . 3_565 145.8(3)
Al89 Al89 Al73 10_556 3_565 89.7(2)
Al118 Al89 Al73 7_665 3_565 89.9(3)
Cr14 Al89 Al93 . . 147.4(3)
Cr5 Al89 Al93 . . 111.6(3)
Al34 Al89 Al93 . . 57.9(3)
Al31 Al89 Al93 . . 108.8(3)
Al92 Al89 Al93 . . 90.5(3)
Al83 Al89 Al93 . . 147.4(3)
Al123 Al89 Al93 7_665 . 89.5(3)
Al84 Al89 Al93 . . 146.1(3)
Al89 Al89 Al93 10_556 . 90.0(2)
Al118 Al89 Al93 7_665 . 59.2(2)
Al73 Al89 Al93 3_565 . 60.2(2)
Cr16 Al90 Al88 3_565 . 109.7(3)
Cr16 Al90 Al39 3_565 2_665 49.0(3)
Al88 Al90 Al39 . 2_665 158.6(4)
Cr16 Al90 Al124 3_565 7_665 148.8(3)
Al88 Al90 Al124 . 7_665 69.9(3)
Al39 Al90 Al124 2_665 7_665 128.5(3)
Cr16 Al90 Al82 3_565 . 142.1(4)
Al88 Al90 Al82 . . 68.0(2)
Al39 Al90 Al82 2_665 . 125.8(4)
Al124 Al90 Al82 7_665 . 68.2(3)
Cr16 Al90 Fe63 3_565 . 146.4(3)
Al88 Al90 Fe63 . . 103.7(3)
Al39 Al90 Fe63 2_665 . 97.5(3)
Al124 Al90 Fe63 7_665 . 49.7(2)
Al82 Al90 Fe63 . . 50.7(2)
Cr16 Al90 Al32 3_565 . 52.2(4)
Al88 Al90 Al32 . . 63.5(3)
Al39 Al90 Al32 2_665 . 96.2(4)
Al124 Al90 Al32 7_665 . 132.8(4)
Al82 Al90 Al32 . . 100.1(4)
Fe63 Al90 Al32 . . 150.1(5)
Cr16 Al90 Al91 3_565 . 102.4(3)
Al88 Al90 Al91 . . 137.1(4)
Al39 Al90 Al91 2_665 . 60.8(3)
Al124 Al90 Al91 7_665 . 67.9(3)
Al82 Al90 Al91 . . 102.4(3)
Fe63 Al90 Al91 . . 51.9(2)
Al32 Al90 Al91 . . 154.5(5)
Cr16 Al90 Al41 3_565 2_665 101.5(3)
Al88 Al90 Al41 . 2_665 132.2(4)
Al39 Al90 Al41 2_665 2_665 61.3(3)
Al124 Al90 Al41 7_665 2_665 100.2(3)
Al82 Al90 Al41 . 2_665 65.1(3)
Fe63 Al90 Al41 . 2_665 50.54(18)
Al32 Al90 Al41 . 2_665 116.3(3)
Al91 Al90 Al41 . 2_665 64.0(3)
Cr16 Al90 Al90 3_565 10_556 55.50(18)
Al88 Al90 Al90 . 10_556 111.3(2)
Al39 Al90 Al90 2_665 10_556 57.6(2)
Al124 Al90 Al90 7_665 10_556 155.4(2)
Al82 Al90 Al90 . 10_556 89.0(2)
Fe63 Al90 Al90 . 10_556 108.64(17)
Al32 Al90 Al90 . 10_556 58.2(2)
Al91 Al90 Al90 . 10_556 110.2(2)
Al41 Al90 Al90 2_665 10_556 59.92(18)
Cr16 Al90 Al102 3_565 2_665 59.9(2)
Al88 Al90 Al102 . 2_665 114.4(3)
Al39 Al90 Al102 2_665 2_665 60.2(3)
Al124 Al90 Al102 7_665 2_665 91.1(3)
Al82 Al90 Al102 . 2_665 157.4(4)
Fe63 Al90 Al102 . 2_665 109.2(3)
Al32 Al90 Al102 . 2_665 100.8(4)
Al91 Al90 Al102 . 2_665 59.7(2)
Al41 Al90 Al102 2_665 2_665 112.3(3)
Al90 Al90 Al102 10_556 2_665 109.4(2)
Fe63 Al91 Fe65 . 7_665 148.0(4)
Fe63 Al91 Al86 . . 69.4(2)
Fe65 Al91 Al86 7_665 . 125.7(3)
Fe63 Al91 Al101 . 3_565 130.2(3)
Fe65 Al91 Al101 7_665 3_565 63.0(2)
Al86 Al91 Al101 . 3_565 64.1(3)
Fe63 Al91 Al39 . 2_665 103.0(3)
Fe65 Al91 Al39 7_665 2_665 102.5(3)
Al86 Al91 Al39 . 2_665 97.3(3)
Al101 Al91 Al39 3_565 2_665 99.6(3)
Fe63 Al91 Al90 . . 62.4(2)
Fe65 Al91 Al90 7_665 . 118.1(3)
Al86 Al91 Al90 . . 115.2(3)
Al101 Al91 Al90 3_565 . 157.4(4)
Al39 Al91 Al90 2_665 . 57.8(3)
Fe63 Al91 Al112 . 8_565 105.9(3)
Fe65 Al91 Al112 7_665 8_565 51.8(2)
Al86 Al91 Al112 . 8_565 90.4(3)
Al101 Al91 Al112 3_565 8_565 58.9(3)
Al39 Al91 Al112 2_665 8_565 151.0(4)
Al90 Al91 Al112 . 8_565 141.6(4)
Fe63 Al91 Al102 . 2_665 121.0(3)
Fe65 Al91 Al102 7_665 2_665 58.6(2)
Al86 Al91 Al102 . 2_665 155.7(4)
Al101 Al91 Al102 3_565 2_665 108.8(3)
Al39 Al91 Al102 2_665 2_665 59.9(3)
Al90 Al91 Al102 . 2_665 61.7(2)
Al112 Al91 Al102 8_565 2_665 105.9(3)
Fe63 Al91 Cr19 . 2_665 107.7(3)
Fe65 Al91 Cr19 7_665 2_665 103.3(3)
Al86 Al91 Cr19 . 2_665 54.8(2)
Al101 Al91 Cr19 3_565 2_665 57.3(2)
Al39 Al91 Cr19 2_665 2_665 51.2(3)
Al90 Al91 Cr19 . 2_665 102.7(3)
Al112 Al91 Cr19 8_565 2_665 115.6(3)
Al102 Al91 Cr19 2_665 2_665 101.3(3)
Fe63 Al91 Al109 . 8_565 50.9(2)
Fe65 Al91 Al109 7_665 8_565 109.6(3)
Al86 Al91 Al109 . 8_565 57.5(2)
Al101 Al91 Al109 3_565 8_565 88.3(3)
Al39 Al91 Al109 2_665 8_565 147.0(4)
Al90 Al91 Al109 . 8_565 110.7(3)
Al112 Al91 Al109 8_565 8_565 58.1(2)
Al102 Al91 Al109 2_665 8_565 146.7(3)
Cr19 Al91 Al109 2_665 8_565 112.0(3)
Cr66 Al92 Cr5 7_665 . 162.4(3)
Cr66 Al92 Al84 7_665 . 133.7(3)
Cr5 Al92 Al84 . . 63.9(2)
Cr66 Al92 Al122 7_665 7_665 64.6(2)
Cr5 Al92 Al122 . 7_665 133.0(3)
Al84 Al92 Al122 . 7_665 69.1(3)
Cr66 Al92 Al33 7_665 . 112.1(3)
Cr5 Al92 Al33 . . 53.6(3)
Al84 Al92 Al33 . . 106.9(3)
Al122 Al92 Al33 7_665 . 150.1(4)
Cr66 Al92 Al87 7_665 3_565 53.4(2)
Cr5 Al92 Al87 . 3_565 112.3(3)
Al84 Al92 Al87 . 3_565 148.5(3)
Al122 Al92 Al87 7_665 3_565 108.3(3)
Al33 Al92 Al87 . 3_565 58.9(3)
Cr66 Al92 Al89 7_665 . 122.6(3)
Cr5 Al92 Al89 . . 61.5(2)
Al84 Al92 Al89 . . 63.4(2)
Al122 Al92 Al89 7_665 . 96.3(3)
Al33 Al92 Al89 . . 108.5(3)
Al87 Al92 Al89 3_565 . 145.2(3)
Cr66 Al92 Al34 7_665 . 110.9(3)
Cr5 Al92 Al34 . . 54.8(2)
Al84 Al92 Al34 . . 109.1(3)
Al122 Al92 Al34 7_665 . 148.6(3)
Al33 Al92 Al34 . . 61.4(3)
Al87 Al92 Al34 3_565 . 89.1(3)
Al89 Al92 Al34 . . 58.6(3)
Cr66 Al92 Al118 7_665 7_665 61.3(2)
Cr5 Al92 Al118 . 7_665 122.7(3)
Al84 Al92 Al118 . 7_665 98.5(3)
Al122 Al92 Al118 7_665 7_665 62.4(3)
Al33 Al92 Al118 . 7_665 144.8(4)
Al87 Al92 Al118 3_565 7_665 107.9(3)
Al89 Al92 Al118 . 7_665 62.0(2)
Al34 Al92 Al118 . 7_665 87.7(3)
Cr66 Al92 Al121 7_665 7_665 60.5(2)
Cr5 Al92 Al121 . 7_665 124.7(3)
Al84 Al92 Al121 . 7_665 95.0(3)
Al122 Al92 Al121 7_665 7_665 60.0(3)
Al33 Al92 Al121 . 7_665 91.8(3)
Al87 Al92 Al121 3_565 7_665 60.3(2)
Al89 Al92 Al121 . 7_665 153.5(3)
Al34 Al92 Al121 . 7_665 147.8(4)
Al118 Al92 Al121 7_665 7_665 110.1(3)
Cr66 Al92 Al85 7_665 . 124.3(3)
Cr5 Al92 Al85 . . 60.8(2)
Al84 Al92 Al85 . . 58.8(2)
Al122 Al92 Al85 7_665 . 96.1(3)
Al33 Al92 Al85 . . 59.9(3)
Al87 Al92 Al85 3_565 . 91.3(3)
Al89 Al92 Al85 . . 110.6(3)
Al34 Al92 Al85 . . 109.8(3)
Al118 Al92 Al85 7_665 . 154.4(3)
Al121 Al92 Al85 7_665 . 64.6(2)
Cr6 Al93 Al62 1_565 3_675 53.2(3)
Cr6 Al93 Al34 1_565 . 101.6(3)
Al62 Al93 Al34 3_675 . 114.3(3)
Cr6 Al93 Cr18 1_565 . 56.9(2)
Al62 Al93 Cr18 3_675 . 102.2(3)
Al34 Al93 Cr18 . . 54.0(3)
Cr6 Al93 Al95 1_565 . 54.4(2)
Al62 Al93 Al95 3_675 . 60.9(3)
Al34 Al93 Al95 . . 154.6(4)
Cr18 Al93 Al95 . . 101.2(3)
Cr6 Al93 Al94 1_565 . 102.5(3)
Al62 Al93 Al94 3_675 . 155.3(4)
Al34 Al93 Al94 . . 61.3(3)
Cr18 Al93 Al94 . . 54.5(2)
Al95 Al93 Al94 . . 111.5(3)
Cr6 Al93 Al74 1_565 9_665 114.8(3)
Al62 Al93 Al74 3_675 9_665 89.1(3)
Al34 Al93 Al74 . 9_665 143.6(3)
Cr18 Al93 Al74 . 9_665 151.0(3)
Al95 Al93 Al74 . 9_665 61.0(2)
Al94 Al93 Al74 . 9_665 108.1(3)
Cr6 Al93 Al118 1_565 7_665 151.8(3)
Al62 Al93 Al118 3_675 7_665 144.5(3)
Al34 Al93 Al118 . 7_665 88.5(3)
Cr18 Al93 Al118 . 7_665 113.3(3)
Al95 Al93 Al118 . 7_665 109.2(3)
Al94 Al93 Al118 . 7_665 59.3(2)
Al74 Al93 Al118 9_665 7_665 59.3(2)
Cr6 Al93 Al97 1_565 . 60.0(2)
Al62 Al93 Al97 3_675 . 106.1(3)
Al34 Al93 Al97 . . 106.1(3)
Cr18 Al93 Al97 . . 58.8(2)
Al95 Al93 Al97 . . 56.7(2)
Al94 Al93 Al97 . . 56.8(2)
Al74 Al93 Al97 9_665 . 92.5(3)
Al118 Al93 Al97 7_665 . 92.0(3)
Cr6 Al93 Al93 1_565 10_556 57.10(16)
Al62 Al93 Al93 3_675 10_556 58.17(18)
Al34 Al93 Al93 . 10_556 58.17(18)
Cr18 Al93 Al93 . 10_556 58.20(15)
Al95 Al93 Al93 . 10_556 106.1(2)
Al94 Al93 Al93 . 10_556 106.8(2)
Al74 Al93 Al93 9_665 10_556 145.10(19)
Al118 Al93 Al93 7_665 10_556 144.70(19)
Al97 Al93 Al93 . 10_556 107.1(2)
Cr6 Al93 Al89 1_565 . 146.8(3)
Al62 Al93 Al89 3_675 . 108.0(3)
Al34 Al93 Al89 . . 57.9(3)
Cr18 Al93 Al89 . . 111.8(3)
Al95 Al93 Al89 . . 146.9(3)
Al94 Al93 Al89 . . 90.3(3)
Al74 Al93 Al89 9_665 . 89.2(3)
Al118 Al93 Al89 7_665 . 60.0(2)
Al97 Al93 Al89 . . 145.8(3)
Al93 Al93 Al89 10_556 . 89.96(19)
Cr6 Al93 Al73 1_565 3_565 111.1(3)
Al62 Al93 Al73 3_675 3_565 57.9(3)
Al34 Al93 Al73 . 3_565 107.6(3)
Cr18 Al93 Al73 . 3_565 147.6(3)
Al95 Al93 Al73 . 3_565 90.9(3)
Al94 Al93 Al73 . 3_565 146.2(3)
Al74 Al93 Al73 9_665 3_565 60.3(2)
Al118 Al93 Al73 7_665 3_565 90.2(3)
Al97 Al93 Al73 . 3_565 146.3(3)
Al93 Al93 Al73 10_556 3_565 89.6(2)
Al89 Al93 Al73 . 3_565 59.8(2)
Cr66 Al94 Cr18 7_665 . 163.7(3)
Cr66 Al94 Al116 7_665 7_665 64.3(2)
Cr18 Al94 Al116 . 7_665 132.0(3)
Cr66 Al94 Al97 7_665 . 132.7(3)
Cr18 Al94 Al97 . . 63.6(2)
Al116 Al94 Al97 7_665 . 68.5(3)
Cr66 Al94 Al35 7_665 . 112.8(3)
Cr18 Al94 Al35 . . 53.3(3)
Al116 Al94 Al35 7_665 . 150.5(4)
Al97 Al94 Al35 . . 107.4(4)
Cr66 Al94 Al93 7_665 . 123.2(3)
Cr18 Al94 Al93 . . 61.6(2)
Al116 Al94 Al93 7_665 . 96.8(3)
Al97 Al94 Al93 . . 63.1(2)
Al35 Al94 Al93 . . 107.3(3)
Cr66 Al94 Al118 7_665 7_665 62.3(2)
Cr18 Al94 Al118 . 7_665 122.6(3)
Al116 Al94 Al118 7_665 7_665 63.0(3)
Al97 Al94 Al118 . 7_665 97.4(3)
Al35 Al94 Al118 . 7_665 144.2(4)
Al93 Al94 Al118 . 7_665 61.6(2)
Cr66 Al94 Al34 7_665 . 112.3(3)
Cr18 Al94 Al34 . . 55.0(2)
Al116 Al94 Al34 7_665 . 149.5(3)
Al97 Al94 Al34 . . 108.7(3)
Al35 Al94 Al34 . . 60.0(3)
Al93 Al94 Al34 . . 58.4(3)
Al118 Al94 Al34 7_665 . 88.1(3)
Cr66 Al94 Al114 7_665 7_665 61.8(2)
Cr18 Al94 Al114 . 7_665 122.0(3)
Al116 Al94 Al114 7_665 7_665 60.2(3)
Al97 Al94 Al114 . 7_665 93.7(3)
Al35 Al94 Al114 . 7_665 91.8(3)
Al93 Al94 Al114 . 7_665 153.2(3)
Al118 Al94 Al114 7_665 7_665 112.3(3)
Al34 Al94 Al114 . 7_665 147.8(3)
Cr66 Al94 Al87 7_665 3_565 52.7(2)
Cr18 Al94 Al87 . 3_565 113.0(3)
Al116 Al94 Al87 7_665 3_565 109.0(3)
Al97 Al94 Al87 . 3_565 151.9(3)
Al35 Al94 Al87 . 3_565 60.1(3)
Al93 Al94 Al87 . 3_565 142.5(3)
Al118 Al94 Al87 7_665 3_565 106.4(3)
Al34 Al94 Al87 . 3_565 87.4(3)
Al114 Al94 Al87 7_665 3_565 63.5(2)
Cr66 Al94 Al99 7_665 . 122.7(3)
Cr18 Al94 Al99 . . 61.0(2)
Al116 Al94 Al99 7_665 . 94.6(3)
Al97 Al94 Al99 . . 59.3(2)
Al35 Al94 Al99 . . 61.3(3)
Al93 Al94 Al99 . . 111.1(3)
Al118 Al94 Al99 7_665 . 153.5(3)
Al34 Al94 Al99 . . 110.2(3)
Al114 Al94 Al99 7_665 . 61.6(2)
Al87 Al94 Al99 3_565 . 93.9(3)
Cr67 Al95 Cr6 9_665 1_565 163.6(3)
Cr67 Al95 Al97 9_665 . 131.4(3)
Cr6 Al95 Al97 1_565 . 64.6(2)
Cr67 Al95 Al76 9_665 9_665 64.1(2)
Cr6 Al95 Al76 1_565 9_665 131.6(3)
Al97 Al95 Al76 . 9_665 67.2(3)
Cr67 Al95 Al60 9_665 3_675 114.2(3)
Cr6 Al95 Al60 1_565 3_675 55.6(3)
Al97 Al95 Al60 . 3_675 107.6(3)
Al76 Al95 Al60 9_665 3_675 149.9(3)
Cr67 Al95 Al81 9_665 9_665 60.5(2)
Cr6 Al95 Al81 1_565 9_665 127.9(3)
Al97 Al95 Al81 . 9_665 95.7(3)
Al76 Al95 Al81 9_665 9_665 60.8(2)
Al60 Al95 Al81 3_675 9_665 91.4(3)
Cr67 Al95 Al93 9_665 . 119.9(3)
Cr6 Al95 Al93 1_565 . 60.3(2)
Al97 Al95 Al93 . . 63.4(2)
Al76 Al95 Al93 9_665 . 94.4(3)
Al60 Al95 Al93 3_675 . 110.0(3)
Al81 Al95 Al93 9_665 . 153.3(3)
Cr67 Al95 Al62 9_665 3_675 110.7(3)
Cr6 Al95 Al62 1_565 3_675 54.1(2)
Al97 Al95 Al62 . 3_675 109.7(3)
Al76 Al95 Al62 9_665 3_675 147.2(3)
Al60 Al95 Al62 3_675 3_675 62.9(3)
Al81 Al95 Al62 9_665 3_675 147.9(3)
Al93 Al95 Al62 . 3_675 58.8(3)
Cr67 Al95 Al74 9_665 9_665 59.9(2)
Cr6 Al95 Al74 1_565 9_665 120.2(3)
Al97 Al95 Al74 . 9_665 96.4(3)
Al76 Al95 Al74 9_665 9_665 61.2(2)
Al60 Al95 Al74 3_675 9_665 146.8(4)
Al81 Al95 Al74 9_665 9_665 109.1(3)
Al93 Al95 Al74 . 9_665 60.6(2)
Al62 Al95 Al74 3_675 9_665 87.8(3)
Cr67 Al95 Al100 9_665 . 124.2(3)
Cr6 Al95 Al100 1_565 . 64.1(2)
Al97 Al95 Al100 . . 60.5(2)
Al76 Al95 Al100 9_665 . 95.7(3)
Al60 Al95 Al100 3_675 . 59.1(3)
Al81 Al95 Al100 9_665 . 64.3(2)
Al93 Al95 Al100 . . 112.7(3)
Al62 Al95 Al100 3_675 . 111.3(3)
Al74 Al95 Al100 9_665 . 153.5(3)
Cr67 Al95 Al127 9_665 3_675 54.0(2)
Cr6 Al95 Al127 1_565 3_675 115.0(3)
Al97 Al95 Al127 . 3_675 150.9(3)
Al76 Al95 Al127 9_665 3_675 109.0(3)
Al60 Al95 Al127 3_675 3_675 60.2(3)
Al81 Al95 Al127 9_665 3_675 60.6(2)
Al93 Al95 Al127 . 3_675 144.1(3)
Al62 Al95 Al127 3_675 3_675 88.8(3)
Al74 Al95 Al127 9_665 3_675 106.9(3)
Al100 Al95 Al127 . 3_675 92.3(3)
Cr68 Al96 Cr17 . . 169.8(4)
Cr68 Al96 Al87 . 3_565 123.2(4)
Cr17 Al96 Al87 . 3_565 58.1(3)
Cr68 Al96 Al42 . 2_665 124.8(5)
Cr17 Al96 Al42 . 2_665 60.0(4)
Al87 Al96 Al42 3_565 2_665 106.9(4)
Cr68 Al96 Al35 . . 114.4(4)
Cr17 Al96 Al35 . . 56.2(3)
Al87 Al96 Al35 3_565 . 62.8(3)
Al42 Al96 Al35 2_665 . 107.9(4)
Cr68 Al96 Al86 . 3_565 58.7(3)
Cr17 Al96 Al86 . 3_565 125.2(4)
Al87 Al96 Al86 3_565 3_565 154.6(4)
Al42 Al96 Al86 2_665 3_565 66.0(4)
Al35 Al96 Al86 . 3_565 142.2(4)
Cr68 Al96 Al113 . 7_665 59.2(3)
Cr17 Al96 Al113 . 7_665 130.7(4)
Al87 Al96 Al113 3_565 7_665 94.2(4)
Al42 Al96 Al113 2_665 7_665 98.3(3)
Al35 Al96 Al113 . 7_665 149.0(4)
Al86 Al96 Al113 3_565 7_665 64.2(3)
Cr68 Al96 Al96 . 10_556 117.9(3)
Cr17 Al96 Al96 . 10_556 55.2(2)
Al87 Al96 Al96 3_565 10_556 107.6(3)
Al42 Al96 Al96 2_665 10_556 58.9(2)
Al35 Al96 Al96 . 10_556 59.1(2)
Al86 Al96 Al96 3_565 10_556 89.9(2)
Al113 Al96 Al96 7_665 10_556 151.9(2)
Cr68 Al96 Al106 . 2_665 134.7(4)
Cr17 Al96 Al106 . 2_665 55.3(3)
Al87 Al96 Al106 3_565 2_665 57.6(3)
Al42 Al96 Al106 2_665 2_665 57.0(4)
Al35 Al96 Al106 . 2_665 104.9(4)
Al86 Al96 Al106 3_565 2_665 101.7(3)
Al113 Al96 Al106 7_665 2_665 75.5(3)
Al96 Al96 Al106 10_556 2_665 101.0(3)
Cr68 Al96 Al114 . 7_665 58.4(3)
Cr17 Al96 Al114 . 7_665 122.1(4)
Al87 Al96 Al114 3_565 7_665 64.8(3)
Al42 Al96 Al114 2_665 7_665 154.4(4)
Al35 Al96 Al114 . 7_665 90.2(3)
Al86 Al96 Al114 3_565 7_665 110.3(3)
Al113 Al96 Al114 7_665 7_665 60.1(3)
Al96 Al96 Al114 10_556 7_665 145.7(2)
Al106 Al96 Al114 2_665 7_665 101.5(4)
Al37 Al97 Al95 . . 102.3(3)
Al37 Al97 Al94 . . 105.7(3)
Al95 Al97 Al94 . . 117.7(3)
Al37 Al97 Cr18 . . 56.3(3)
Al95 Al97 Cr18 . . 103.1(3)
Al94 Al97 Cr18 . . 55.3(2)
Al37 Al97 Cr69 . . 56.9(2)
Al95 Al97 Cr69 . . 119.4(3)
Al94 Al97 Cr69 . . 122.7(3)
Cr18 Al97 Cr69 . . 105.5(3)
Al37 Al97 Cr6 . 1_565 55.9(3)
Al95 Al97 Cr6 . 1_565 54.2(2)
Al94 Al97 Cr6 . 1_565 102.1(3)
Cr18 Al97 Cr6 . 1_565 55.4(2)
Cr69 Al97 Cr6 . 1_565 105.9(3)
Al37 Al97 Al99 . . 59.6(3)
Al95 Al97 Al99 . . 159.9(4)
Al94 Al97 Al99 . . 64.4(2)
Cr18 Al97 Al99 . . 60.5(2)
Cr69 Al97 Al99 . . 60.2(2)
Cr6 Al97 Al99 1_565 . 105.8(3)
Al37 Al97 Al100 . . 57.4(3)
Al95 Al97 Al100 . . 62.8(2)
Al94 Al97 Al100 . . 160.8(4)
Cr18 Al97 Al100 . . 105.5(3)
Cr69 Al97 Al100 . . 58.48(19)
Cr6 Al97 Al100 1_565 . 61.7(2)
Al99 Al97 Al100 . . 108.1(3)
Al37 Al97 Al78 . 9_665 99.8(3)
Al95 Al97 Al78 . 9_665 84.8(3)
Al94 Al97 Al78 . 9_665 140.4(3)
Cr18 Al97 Al78 . 9_665 155.7(3)
Cr69 Al97 Al78 . 9_665 51.77(19)
Cr6 Al97 Al78 1_565 9_665 117.3(3)
Al99 Al97 Al78 . 9_665 105.8(3)
Al100 Al97 Al78 . 9_665 57.4(2)
Al37 Al97 Al93 . . 103.1(3)
Al95 Al97 Al93 . . 59.9(2)
Al94 Al97 Al93 . . 60.1(2)
Cr18 Al97 Al93 . . 58.1(2)
Cr69 Al97 Al93 . . 159.9(3)
Cr6 Al97 Al93 1_565 . 56.1(2)
Al99 Al97 Al93 . . 112.8(3)
Al100 Al97 Al93 . . 111.8(3)
Al78 Al97 Al93 9_665 . 141.1(3)
Al37 Al97 Al111 . 7_665 99.6(3)
Al95 Al97 Al111 . 7_665 141.0(3)
Al94 Al97 Al111 . 7_665 86.2(3)
Cr18 Al97 Al111 . 7_665 115.9(3)
Cr69 Al97 Al111 . 7_665 51.54(19)
Cr6 Al97 Al111 1_565 7_665 155.4(3)
Al99 Al97 Al111 . 7_665 56.8(2)
Al100 Al97 Al111 . 7_665 104.7(3)
Al78 Al97 Al111 9_665 7_665 59.7(2)
Al93 Al97 Al111 . 7_665 143.3(3)
Fe65 Al98 Al36 9 . 127.4(3)
Fe65 Al98 Al101 9 2_665 63.3(2)
Al36 Al98 Al101 . 2_665 66.7(3)
Fe65 Al98 Al3 9 7_665 56.9(2)
Al36 Al98 Al3 . 7_665 111.3(3)
Al101 Al98 Al3 2_665 7_665 92.0(3)
Fe65 Al98 Al39 9 . 104.1(3)
Al36 Al98 Al39 . . 99.2(3)
Al101 Al98 Al39 2_665 . 100.1(3)
Al3 Al98 Al39 7_665 . 149.4(3)
Fe65 Al98 Al102 9 . 60.0(2)
Al36 Al98 Al102 . . 160.0(4)
Al101 Al98 Al102 2_665 . 110.6(3)
Al3 Al98 Al102 7_665 . 88.3(3)
Al39 Al98 Al102 . . 61.2(3)
Fe65 Al98 Al36 9 3_565 119.7(3)
Al36 Al98 Al36 . 3_565 112.5(3)
Al101 Al98 Al36 2_665 3_565 156.5(4)
Al3 Al98 Al36 7_665 3_565 109.1(3)
Al39 Al98 Al36 . 3_565 56.5(3)
Al102 Al98 Al36 . 3_565 61.5(3)
Fe65 Al98 Cr19 9 . 106.8(3)
Al36 Al98 Cr19 . . 55.5(3)
Al101 Al98 Cr19 2_665 . 58.3(2)
Al3 Al98 Cr19 7_665 . 149.9(3)
Al39 Al98 Cr19 . . 52.4(3)
Al102 Al98 Cr19 . . 105.5(3)
Al36 Al98 Cr19 3_565 . 100.9(3)
Fe65 Al98 Al98 9 2_665 108.37(19)
Al36 Al98 Al98 . 2_665 59.2(3)
Al101 Al98 Al98 2_665 2_665 93.1(4)
Al3 Al98 Al98 7_665 2_665 57.96(17)
Al39 Al98 Al98 . 2_665 147.53(19)
Al102 Al98 Al98 . 2_665 139.8(3)
Al36 Al98 Al98 3_565 2_665 106.6(3)
Cr19 Al98 Al98 . 2_665 114.6(3)
Fe65 Al98 Al98 9 3_565 104.4(2)
Al36 Al98 Al98 . 3_565 108.6(3)
Al101 Al98 Al98 2_665 3_565 146.7(3)
Al3 Al98 Al98 7_665 3_565 57.93(17)
Al39 Al98 Al98 . 3_565 113.1(4)
Al102 Al98 Al98 . 3_565 84.6(3)
Al36 Al98 Al98 3_565 3_565 56.8(3)
Cr19 Al98 Al98 . 3_565 148.10(16)
Al98 Al98 Al98 2_665 3_565 60.003(3)
Fe65 Al98 Al98 9 10_556 160.63(17)
Al36 Al98 Al98 . 10_556 56.83(19)
Al101 Al98 Al98 2_665 10_556 110.8(2)
Al3 Al98 Al98 7_665 10_556 142.2(2)
Al39 Al98 Al98 . 10_556 57.62(19)
Al102 Al98 Al98 . 10_556 109.7(2)
Al36 Al98 Al98 3_565 10_556 57.83(19)
Cr19 Al98 Al98 . 10_556 58.11(16)
Al98 Al98 Al98 2_665 10_556 89.975(2)
Al98 Al98 Al98 3_565 10_556 89.9980(10)
Cr68 Al99 Al37 . . 152.5(4)
Cr68 Al99 Al111 . 7_665 77.0(2)
Al37 Al99 Al111 . 7_665 103.3(3)
Cr68 Al99 Al38 . . 57.0(2)
Al37 Al99 Al38 . . 102.8(3)
Al111 Al99 Al38 7_665 . 121.0(3)
Cr68 Al99 Al40 . . 98.1(3)
Al37 Al99 Al40 . . 54.6(3)
Al111 Al99 Al40 7_665 . 101.6(3)
Al38 Al99 Al40 . . 56.7(3)
Cr68 Al99 Al97 . . 138.2(3)
Al37 Al99 Al97 . . 57.6(3)
Al111 Al99 Al97 7_665 . 63.8(3)
Al38 Al99 Al97 . . 159.5(4)
Al40 Al99 Al97 . . 103.2(3)
Cr68 Al99 Cr69 . . 108.1(3)
Al37 Al99 Cr69 . . 56.0(2)
Al111 Al99 Cr69 7_665 . 53.4(2)
Al38 Al99 Cr69 . . 105.7(3)
Al40 Al99 Cr69 . . 55.4(2)
Al97 Al99 Cr69 . . 59.5(2)
Cr68 Al99 Cr18 . . 147.7(3)
Al37 Al99 Cr18 . . 55.3(3)
Al111 Al99 Cr18 7_665 . 121.5(3)
Al38 Al99 Cr18 . . 117.0(3)
Al40 Al99 Cr18 . . 102.9(3)
Al97 Al99 Cr18 . . 59.2(2)
Cr69 Al99 Cr18 . . 104.0(3)
Cr68 Al99 Al99 . 10_556 113.37(17)
Al37 Al99 Al99 . 10_556 58.71(18)
Al111 Al99 Al99 7_665 10_556 158.8(2)
Al38 Al99 Al99 . 10_556 59.29(18)
Al40 Al99 Al99 . 10_556 59.65(18)
Al97 Al99 Al99 . 10_556 108.5(2)
Cr69 Al99 Al99 . 10_556 105.48(16)
Cr18 Al99 Al99 . 10_556 59.74(15)
Cr68 Al99 Al103 . . 54.0(2)
Al37 Al99 Al103 . . 101.7(3)
Al111 Al99 Al103 7_665 . 60.2(3)
Al38 Al99 Al103 . . 63.1(3)
Al40 Al99 Al103 . . 56.6(3)
Al97 Al99 Al103 . . 111.7(3)
Cr69 Al99 Al103 . . 56.9(2)
Cr18 Al99 Al103 . . 156.9(3)
Al99 Al99 Al103 10_556 . 109.7(2)
Cr68 Al99 Al35 . . 98.9(3)
Al37 Al99 Al35 . . 98.5(3)
Al111 Al99 Al35 7_665 . 138.1(3)
Al38 Al99 Al35 . . 87.6(3)
Al40 Al99 Al35 . . 120.1(3)
Al97 Al99 Al35 . . 100.8(3)
Cr69 Al99 Al35 . . 153.0(3)
Cr18 Al99 Al35 . . 49.2(3)
Al99 Al99 Al35 10_556 . 60.80(17)
Al103 Al99 Al35 . . 147.4(4)
Cr68 Al99 Al94 . . 109.1(3)
Al37 Al99 Al94 . . 98.3(3)
Al111 Al99 Al94 7_665 . 85.6(3)
Al38 Al99 Al94 . . 140.2(4)
Al40 Al99 Al94 . . 152.8(4)
Al97 Al99 Al94 . . 56.3(2)
Cr69 Al99 Al94 . . 114.1(3)
Cr18 Al99 Al94 . . 52.6(2)
Al99 Al99 Al94 10_556 . 106.81(19)
Al103 Al99 Al94 . . 143.5(3)
Al35 Al99 Al94 . . 55.9(2)
Al37 Al100 Al57 . 3_675 101.5(3)
Al37 Al100 Al78 . 9_665 103.7(3)
Al57 Al100 Al78 3_675 9_665 124.2(3)
Al37 Al100 Cr20 . . 56.9(3)
Al57 Al100 Cr20 3_675 . 53.5(3)
Al78 Al100 Cr20 9_665 . 104.8(3)
Al37 Al100 Cr69 . . 57.8(2)
Al57 Al100 Cr69 3_675 . 105.4(3)
Al78 Al100 Cr69 9_665 . 53.5(2)
Cr20 Al100 Cr69 . . 57.91(17)
Al37 Al100 Al60 . 3_675 98.6(3)
Al57 Al100 Al60 3_675 3_675 84.1(3)
Al78 Al100 Al60 9_665 3_675 138.3(3)
Cr20 Al100 Al60 . 3_675 116.9(3)
Cr69 Al100 Al60 . 3_675 155.6(3)
Al37 Al100 Al97 . . 58.4(3)
Al57 Al100 Al97 3_675 . 159.0(4)
Al78 Al100 Al97 9_665 . 61.7(2)
Cr20 Al100 Al97 . . 106.2(3)
Cr69 Al100 Al97 . . 60.1(2)
Al60 Al100 Al97 3_675 . 103.7(3)
Al37 Al100 Al100 . 10_556 57.62(19)
Al57 Al100 Al100 3_675 10_556 58.52(18)
Al78 Al100 Al100 9_665 10_556 159.3(2)
Cr20 Al100 Al100 . 10_556 58.76(16)
Cr69 Al100 Al100 . 10_556 105.90(16)
Al60 Al100 Al100 3_675 10_556 59.48(18)
Al97 Al100 Al100 . 10_556 108.4(2)
Al37 Al100 Cr6 . 1_565 55.1(3)
Al57 Al100 Cr6 3_675 1_565 117.0(3)
Al78 Al100 Cr6 9_665 1_565 118.4(3)
Cr20 Al100 Cr6 . 1_565 104.8(2)
Cr69 Al100 Cr6 . 1_565 104.8(2)
Al60 Al100 Cr6 3_675 1_565 51.6(3)
Al97 Al100 Cr6 . 1_565 58.6(2)
Al100 Al100 Cr6 10_556 1_565 60.54(15)
Al37 Al100 Al95 . . 98.4(3)
Al57 Al100 Al95 3_675 . 139.6(3)
Al78 Al100 Al95 9_665 . 83.8(3)
Cr20 Al100 Al95 . . 154.9(3)
Cr69 Al100 Al95 . . 115.0(3)
Al60 Al100 Al95 3_675 . 58.2(2)
Al97 Al100 Al95 . . 56.6(2)
Al100 Al100 Al95 10_556 . 106.38(19)
Cr6 Al100 Al95 1_565 . 51.57(19)
Al37 Al100 Al105 . . 102.6(3)
Al57 Al100 Al105 3_675 . 64.1(3)
Al78 Al100 Al105 9_665 . 62.2(2)
Cr20 Al100 Al105 . . 56.5(2)
Cr69 Al100 Al105 . . 56.12(19)
Al60 Al100 Al105 3_675 . 144.6(4)
Al97 Al100 Al105 . . 111.5(3)
Al100 Al100 Al105 10_556 . 110.3(2)
Cr6 Al100 Al105 1_565 . 157.6(3)
Al95 Al100 Al105 . . 143.3(3)
Al37 Al100 Al125 . 3_675 147.2(3)
Al57 Al100 Al125 3_675 3_675 58.0(3)
Al78 Al100 Al125 9_665 3_675 109.1(3)
Cr20 Al100 Al125 . 3_675 111.4(3)
Cr69 Al100 Al125 . 3_675 146.9(3)
Al60 Al100 Al125 3_675 3_675 57.0(3)
Al97 Al100 Al125 . 3_675 142.3(3)
Al100 Al100 Al125 10_556 3_675 89.8(2)
Cr6 Al100 Al125 1_565 3_675 108.3(3)
Al95 Al100 Al125 . 3_675 87.0(3)
Al105 Al100 Al125 . 3_675 91.3(3)
Fe64 Al101 Cr19 9 3_565 149.5(3)
Fe64 Al101 Al91 9 2_665 138.1(3)
Cr19 Al101 Al91 3_565 2_665 65.0(2)
Fe64 Al101 Fe65 9 8_565 107.8(3)
Cr19 Al101 Fe65 3_565 8_565 102.6(2)
Al91 Al101 Fe65 2_665 8_565 54.2(2)
Fe64 Al101 Al98 9 3_565 137.1(3)
Cr19 Al101 Al98 3_565 3_565 62.5(2)
Al91 Al101 Al98 2_665 3_565 67.4(3)
Fe65 Al101 Al98 8_565 3_565 53.4(2)
Fe64 Al101 Al112 9 9 76.9(2)
Cr19 Al101 Al112 3_565 9 126.8(3)
Al91 Al101 Al112 2_665 9 62.6(3)
Fe65 Al101 Al112 8_565 9 50.9(2)
Al98 Al101 Al112 3_565 9 103.6(3)
Fe64 Al101 Al115 9 9 55.3(2)
Cr19 Al101 Al115 3_565 9 148.8(3)
Al91 Al101 Al115 2_665 9 108.7(3)
Fe65 Al101 Al115 8_565 9 57.0(2)
Al98 Al101 Al115 3_565 9 86.6(3)
Al112 Al101 Al115 9 9 61.5(3)
Fe64 Al101 Al102 9 . 57.4(2)
Cr19 Al101 Al102 3_565 . 111.9(3)
Al91 Al101 Al102 2_665 . 154.0(3)
Fe65 Al101 Al102 8_565 . 104.8(3)
Al98 Al101 Al102 3_565 . 88.0(3)
Al112 Al101 Al102 9 . 118.8(3)
Al115 Al101 Al102 9 . 59.5(2)
Fe64 Al101 Al86 9 2_665 114.2(3)
Cr19 Al101 Al86 3_565 2_665 55.2(2)
Al91 Al101 Al86 2_665 2_665 57.7(2)
Fe65 Al101 Al86 8_565 2_665 110.9(3)
Al98 Al101 Al86 3_565 2_665 108.7(3)
Al112 Al101 Al86 9 2_665 88.9(3)
Al115 Al101 Al86 9 2_665 149.6(3)
Al102 Al101 Al86 . 2_665 143.9(3)
Fe64 Al101 Al42 9 . 99.7(3)
Cr19 Al101 Al42 3_565 . 49.9(3)
Al91 Al101 Al42 2_665 . 108.9(4)
Fe65 Al101 Al42 8_565 . 151.3(4)
Al98 Al101 Al42 3_565 . 100.1(4)
Al112 Al101 Al42 9 . 148.2(4)
Al115 Al101 Al42 9 . 141.5(4)
Al102 Al101 Al42 . . 82.7(4)
Al86 Al101 Al42 2_665 . 63.4(3)
Fe64 Al101 Al113 9 9 55.2(2)
Cr19 Al101 Al113 3_565 9 116.7(3)
Al91 Al101 Al113 2_665 9 92.3(3)
Fe65 Al101 Al113 8_565 9 109.2(3)
Al98 Al101 Al113 3_565 9 158.4(3)
Al112 Al101 Al113 9 9 58.4(2)
Al115 Al101 Al113 9 9 93.5(3)
Al102 Al101 Al113 . 9 110.6(3)
Al86 Al101 Al113 2_665 9 62.6(2)
Al42 Al101 Al113 . 9 93.3(3)
Fe64 Al102 Al106 9 . 53.7(3)
Fe64 Al102 Fe65 9 9 106.9(3)
Al106 Al102 Fe65 . 9 158.4(4)
Fe64 Al102 Al119 9 9 72.4(2)
Al106 Al102 Al119 . 9 108.5(3)
Fe65 Al102 Al119 9 9 51.7(2)
Fe64 Al102 Cr16 9 2_665 108.7(3)
Al106 Al102 Cr16 . 2_665 55.5(3)
Fe65 Al102 Cr16 9 2_665 144.3(3)
Al119 Al102 Cr16 9 2_665 139.7(3)
Fe64 Al102 Al115 9 9 55.1(2)
Al106 Al102 Al115 . 9 107.1(3)
Fe65 Al102 Al115 9 9 57.8(2)
Al119 Al102 Al115 9 9 60.8(2)
Cr16 Al102 Al115 2_665 9 153.5(3)
Fe64 Al102 Al98 9 . 141.1(3)
Al106 Al102 Al98 . . 146.9(4)
Fe65 Al102 Al98 9 . 53.6(2)
Al119 Al102 Al98 9 . 104.5(3)
Cr16 Al102 Al98 2_665 . 98.1(3)
Al115 Al102 Al98 9 . 88.8(3)
Fe64 Al102 Al101 9 . 56.8(2)
Al106 Al102 Al101 . . 71.1(3)
Fe65 Al102 Al101 9 . 107.8(3)
Al119 Al102 Al101 9 . 116.3(3)
Cr16 Al102 Al101 2_665 . 94.4(3)
Al115 Al102 Al101 9 . 59.5(2)
Al98 Al102 Al101 . . 94.3(3)
Fe64 Al102 Al39 9 . 154.9(3)
Al106 Al102 Al39 . . 101.2(4)
Fe65 Al102 Al39 9 . 98.0(3)
Al119 Al102 Al39 9 . 123.1(3)
Cr16 Al102 Al39 2_665 . 46.3(3)
Al115 Al102 Al39 9 . 148.0(4)
Al98 Al102 Al39 . . 59.2(3)
Al101 Al102 Al39 . . 118.9(4)
Fe64 Al102 Al36 9 3_565 116.2(3)
Al106 Al102 Al36 . 3_565 87.7(4)
Fe65 Al102 Al36 9 3_565 111.5(3)
Al119 Al102 Al36 9 3_565 163.1(4)
Cr16 Al102 Al36 2_665 3_565 53.9(2)
Al115 Al102 Al36 9 3_565 110.9(3)
Al98 Al102 Al36 . 3_565 59.3(3)
Al101 Al102 Al36 . 3_565 63.8(3)
Al39 Al102 Al36 . 3_565 55.2(3)
Fe64 Al102 Al91 9 3_565 135.6(3)
Al106 Al102 Al91 . 3_565 131.4(4)
Fe65 Al102 Al91 9 3_565 53.4(2)
Al119 Al102 Al91 9 3_565 64.8(3)
Cr16 Al102 Al91 2_665 3_565 97.1(3)
Al115 Al102 Al91 9 3_565 108.9(3)
Al98 Al102 Al91 . 3_565 64.6(2)
Al101 Al102 Al91 . 3_565 157.2(3)
Al39 Al102 Al91 . 3_565 59.1(3)
Al36 Al102 Al91 3_565 3_565 108.1(3)
Fe64 Al102 Al90 9 3_565 109.8(3)
Al106 Al102 Al90 . 3_565 73.4(3)
Fe65 Al102 Al90 9 3_565 110.0(3)
Al119 Al102 Al90 9 3_565 87.1(3)
Cr16 Al102 Al90 2_665 3_565 53.9(2)
Al115 Al102 Al90 9 3_565 146.7(3)
Al98 Al102 Al90 . 3_565 108.8(3)
Al101 Al102 Al90 . 3_565 142.2(3)
Al39 Al102 Al90 . 3_565 56.5(3)
Al36 Al102 Al90 3_565 3_565 102.4(3)
Al91 Al102 Al90 3_565 3_565 58.5(2)
Cr68 Al103 Al40 . . 103.9(4)
Cr68 Al103 Al104 . . 69.7(2)
Al40 Al103 Al104 . . 97.2(4)
Cr68 Al103 Cr69 . . 114.8(3)
Al40 Al103 Cr69 . . 58.0(2)
Al104 Al103 Cr69 . . 155.2(4)
Cr68 Al103 Al108 . 7_675 136.1(4)
Al40 Al103 Al108 . 7_675 101.6(3)
Al104 Al103 Al108 . 7_675 140.6(3)
Cr69 Al103 Al108 . 7_675 54.0(2)
Cr68 Al103 Al108 . . 127.1(3)
Al40 Al103 Al108 . . 98.5(3)
Al104 Al103 Al108 . . 60.4(2)
Cr69 Al103 Al108 . . 117.7(3)
Al108 Al103 Al108 7_675 . 82.7(3)
Cr68 Al103 Al111 . 7_665 77.2(2)
Al40 Al103 Al111 . 7_665 102.6(3)
Al104 Al103 Al111 . 7_665 144.6(3)
Cr69 Al103 Al111 . 7_665 53.7(2)
Al108 Al103 Al111 7_675 7_665 62.7(2)
Al108 Al103 Al111 . 7_665 142.3(4)
Cr68 Al103 Al107 . . 160.5(4)
Al40 Al103 Al107 . . 56.7(3)
Al104 Al103 Al107 . . 107.5(3)
Cr69 Al103 Al107 . . 59.5(2)
Al108 Al103 Al107 7_675 . 58.3(2)
Al108 Al103 Al107 . . 59.9(2)
Al111 Al103 Al107 7_665 . 107.9(3)
Cr68 Al103 Al99 . . 57.4(2)
Al40 Al103 Al99 . . 60.6(3)
Al48 Al52 Al120 . . 116.7(3)
Fe64 Al52 Al120 . . 58.08(16)
Fe64 Al52 Al120 10_556 . 164.7(5)
Cr23 Al52 Al120 . . 63.9(3)
Al119 Al52 Al120 10_556 . 114.7(4)
Al119 Al52 Al120 . . 61.6(2)
Al55 Al52 Al120 . . 60.2(3)
Al120 Al52 Al120 10_556 . 114.9(5)
Al55 Al53 Cr8 . . 179.8(3)
Al55 Al53 Al49 . . 119.6(5)
Cr8 Al53 Al49 . . 60.7(3)
Al55 Al53 Cr9 . . 60.5(3)
Cr8 Al53 Cr9 . . 119.2(4)
Al49 Al53 Cr9 . . 179.9(7)
Al55 Al53 Cr66 . . 117.3(3)
Cr8 Al53 Cr66 . . 62.8(2)
Al49 Al53 Cr66 . . 60.5(2)
Cr9 Al53 Cr66 . . 119.5(2)
Al55 Al53 Cr66 . 10_556 117.3(3)
Cr8 Al53 Cr66 . 10_556 62.8(2)
Al49 Al53 Cr66 . 10_556 60.5(2)
Cr9 Al53 Cr66 . 10_556 119.5(2)
Cr66 Al53 Cr66 . 10_556 113.1(4)
Al55 Al53 Al122 . 10_556 116.4(4)
Cr8 Al53 Al122 . 10_556 63.4(3)
Al49 Al53 Al122 . 10_556 114.4(4)
Cr9 Al53 Al122 . 10_556 65.5(3)
Cr66 Al53 Al122 . 10_556 117.2(4)
Cr66 Al53 Al122 10_556 10_556 65.3(2)
Al55 Al53 Al122 . . 116.4(4)
Cr8 Al53 Al122 . . 63.4(3)
Al49 Al53 Al122 . . 114.4(4)
Cr9 Al53 Al122 . . 65.5(3)
Cr66 Al53 Al122 . . 65.3(2)
Cr66 Al53 Al122 10_556 . 117.2(4)
Al122 Al53 Al122 10_556 . 63.2(4)
Al55 Al53 Al121 . 10_556 64.7(3)
Cr8 Al53 Al121 . 10_556 115.2(3)
Al49 Al53 Al121 . 10_556 114.6(3)
Cr9 Al53 Al121 . 10_556 65.4(3)
Cr66 Al53 Al121 . 10_556 175.1(4)
Cr66 Al53 Al121 10_556 10_556 62.64(16)
Al122 Al53 Al121 10_556 10_556 63.9(3)
Al122 Al53 Al121 . 10_556 118.4(4)
Al55 Al53 Al121 . . 64.7(3)
Cr8 Al53 Al121 . . 115.2(3)
Al49 Al53 Al121 . . 114.7(3)
Cr9 Al53 Al121 . . 65.4(3)
Cr66 Al53 Al121 . . 62.64(16)
Cr66 Al53 Al121 10_556 . 175.1(4)
Al122 Al53 Al121 10_556 . 118.3(4)
Al122 Al53 Al121 . . 63.9(3)
Al121 Al53 Al121 10_556 . 121.5(5)
Al55 Al53 Al117 . . 66.9(3)
Cr8 Al53 Al117 . . 113.3(4)
Al49 Al53 Al117 . . 62.0(3)
Cr9 Al53 Al117 . . 118.1(4)
Cr66 Al53 Al117 . . 61.2(2)
Cr66 Al53 Al117 10_556 . 112.0(4)
Al122 Al53 Al117 10_556 . 176.4(5)
Al122 Al53 Al117 . . 117.4(2)
Al121 Al53 Al117 10_556 . 117.4(4)
Al121 Al53 Al117 . . 64.2(2)
Al55 Al53 Al117 . 10_556 66.9(3)
Cr8 Al53 Al117 . 10_556 113.3(4)
Al49 Al53 Al117 . 10_556 62.0(3)
Cr9 Al53 Al117 . 10_556 118.1(4)
Cr66 Al53 Al117 . 10_556 112.0(4)
Cr66 Al53 Al117 10_556 10_556 61.1(2)
Al122 Al53 Al117 10_556 10_556 117.4(2)
Al122 Al53 Al117 . 10_556 176.4(5)
Al121 Al53 Al117 10_556 10_556 64.2(2)
Al121 Al53 Al117 . 10_556 117.5(4)
Al117 Al53 Al117 . 10_556 61.8(3)
Cr24 Al54 Cr12 . 3 169.4(5)
Cr24 Al54 Al72 . 12_556 62.6(3)
Cr12 Al54 Al72 3 12_556 125.9(4)
Cr24 Al54 Al72 . 3 62.6(3)
Cr12 Al54 Al72 3 3 125.9(4)
Al72 Al54 Al72 12_556 3 61.0(4)
Cr24 Al54 Al80 . 3 126.3(4)
Cr12 Al54 Al80 3 3 62.1(3)
Al72 Al54 Al80 12_556 3 94.5(4)
Al72 Al54 Al80 3 3 63.9(3)
Cr24 Al54 Al80 . 12_556 126.3(4)
Cr12 Al54 Al80 3 12_556 62.1(3)
Al72 Al54 Al80 12_556 12_556 63.9(3)
Al72 Al54 Al80 3 12_556 94.6(4)
Al80 Al54 Al80 3 12_556 61.6(4)
Cr24 Al54 Al56 . . 54.9(3)
Cr12 Al54 Al56 3 . 114.6(5)
Al72 Al54 Al56 12_556 . 109.3(4)
Al72 Al54 Al56 3 . 109.3(4)
Al80 Al54 Al56 3 . 148.2(2)
Al80 Al54 Al56 12_556 . 148.2(2)
Cr24 Al54 Al51 . . 114.9(4)
Cr12 Al54 Al51 3 . 54.5(3)
Al72 Al54 Al51 12_556 . 148.7(2)
Al72 Al54 Al51 3 . 148.7(2)
Al80 Al54 Al51 3 . 108.3(4)
Al80 Al54 Al51 12_556 . 108.3(4)
Al56 Al54 Al51 . . 60.1(4)
Cr24 Al54 Al123 . 10_556 59.0(2)
Cr12 Al54 Al123 3 10_556 117.7(3)
Al72 Al54 Al123 12_556 10_556 60.5(2)
Al72 Al54 Al123 3 10_556 110.3(4)
Al80 Al54 Al123 3 10_556 150.3(4)
Al80 Al54 Al123 12_556 10_556 91.2(2)
Al56 Al54 Al123 . 10_556 61.3(2)
Al51 Al54 Al123 . 10_556 90.7(3)
Cr24 Al54 Al123 . . 58.9(2)
Cr12 Al54 Al123 3 . 117.8(3)
Al72 Al54 Al123 12_556 . 110.2(4)
Al72 Al54 Al123 3 . 60.5(2)
Al80 Al54 Al123 3 . 91.2(2)
Al80 Al54 Al123 12_556 . 150.3(4)
Al56 Al54 Al123 . . 61.3(2)
Al51 Al54 Al123 . . 90.8(3)
Al123 Al54 Al123 10_556 . 111.5(4)
Cr24 Al54 Al74 . 3 118.0(2)
Cr12 Al54 Al74 3 3 58.7(2)
Al72 Al54 Al74 12_556 3 150.0(4)
Al72 Al54 Al74 3 3 91.7(2)
Al80 Al54 Al74 3 3 59.9(2)
Al80 Al54 Al74 12_556 3 110.0(4)
Al56 Al54 Al74 . 3 90.5(3)
Al51 Al54 Al74 . 3 60.9(2)
Al123 Al54 Al74 10_556 3 148.3(4)
Al123 Al54 Al74 . 3 59.27(19)
Cr24 Al54 Al74 . 12_556 118.0(2)
Cr12 Al54 Al74 3 12_556 58.7(2)
Al72 Al54 Al74 12_556 12_556 91.7(2)
Al72 Al54 Al74 3 12_556 150.0(4)
Al80 Al54 Al74 3 12_556 110.0(4)
Al80 Al54 Al74 12_556 12_556 59.9(2)
Al56 Al54 Al74 . 12_556 90.6(3)
Al51 Al54 Al74 . 12_556 60.9(2)
Al123 Al54 Al74 10_556 12_556 59.27(19)
Al123 Al54 Al74 . 12_556 148.4(4)
Al74 Al54 Al74 3 12_556 110.9(4)
Al53 Al55 Cr9 . . 61.6(3)
Al53 Al55 Cr23 . . 177.7(5)
Cr9 Al55 Cr23 . . 120.7(4)
Al53 Al55 Al52 . . 117.4(5)
Cr9 Al55 Al52 . . 179.0(5)
Cr23 Al55 Al52 . . 60.3(4)
Al53 Al55 Al125 . 10_556 114.5(4)
Cr9 Al55 Al125 . 10_556 62.7(3)
Cr23 Al55 Al125 . 10_556 67.4(3)
Al52 Al55 Al125 . 10_556 118.1(4)
Al53 Al55 Al125 . . 114.5(4)
Cr9 Al55 Al125 . . 62.7(3)
Cr23 Al55 Al125 . . 67.4(3)
Al52 Al55 Al125 . . 118.1(4)
Al125 Al55 Al125 10_556 . 63.1(4)
Al53 Al55 Al120 . . 114.1(3)
Cr9 Al55 Al120 . . 119.5(2)
Cr23 Al55 Al120 . . 65.0(2)
Al52 Al55 Al120 . . 60.7(2)
Al125 Al55 Al120 10_556 . 121.8(4)
Al125 Al55 Al120 . . 68.9(2)
Al53 Al55 Al120 . 10_556 114.1(3)
Cr9 Al55 Al120 . 10_556 119.5(2)
Cr23 Al55 Al120 . 10_556 65.1(2)
Al52 Al55 Al120 . 10_556 60.7(2)
Al125 Al55 Al120 10_556 10_556 68.9(2)
Al125 Al55 Al120 . 10_556 121.8(4)
Al120 Al55 Al120 . 10_556 115.9(4)
Al53 Al55 Al121 . 10_556 60.6(2)
Cr9 Al55 Al121 . 10_556 64.3(2)
Cr23 Al55 Al121 . 10_556 119.9(2)
Al52 Al55 Al121 . 10_556 115.3(3)
Al125 Al55 Al121 10_556 10_556 66.0(2)
Al125 Al55 Al121 . 10_556 118.3(4)
Al120 Al55 Al121 . 10_556 172.1(5)
Al120 Al55 Al121 10_556 10_556 64.2(2)
Al53 Al55 Al121 . . 60.7(2)
Cr9 Al55 Al121 . . 64.3(2)
Cr23 Al55 Al121 . . 119.9(2)
Al52 Al55 Al121 . . 115.4(3)
Al125 Al55 Al121 10_556 . 118.2(4)
Al125 Al55 Al121 . . 65.9(2)
Al120 Al55 Al121 . . 64.2(2)
Al120 Al55 Al121 10_556 . 172.1(5)
Al121 Al55 Al121 10_556 . 114.5(4)
Cr24 Al56 Cr8 . . 168.4(5)
Cr24 Al56 Al122 . . 126.6(4)
Cr8 Al56 Al122 . . 62.7(3)
Cr24 Al56 Al122 . 10_556 126.6(4)
Cr8 Al56 Al122 . 10_556 62.7(3)
Al122 Al56 Al122 . 10_556 60.3(4)
Cr24 Al56 Al126 . 10_556 62.4(3)
Cr8 Al56 Al126 . 10_556 126.9(4)
Al122 Al56 Al126 . 10_556 94.5(4)
Al122 Al56 Al126 10_556 10_556 64.4(3)
Cr24 Al56 Al126 . . 62.4(3)
Cr8 Al56 Al126 . . 126.9(4)
Al122 Al56 Al126 . . 64.4(3)
Al122 Al56 Al126 10_556 . 94.5(4)
Al126 Al56 Al126 10_556 . 61.1(4)
Cr24 Al56 Al54 . . 54.3(3)
Cr8 Al56 Al54 . . 114.1(5)
Al122 Al56 Al54 . . 148.9(2)
Al122 Al56 Al54 10_556 . 148.9(2)
Al126 Al56 Al54 10_556 . 108.6(4)
Al126 Al56 Al54 . . 108.6(4)
Cr24 Al56 Al51 . . 114.5(5)
Cr8 Al56 Al51 . . 53.9(3)
Al122 Al56 Al51 . . 108.8(4)
Al122 Al56 Al51 10_556 . 108.8(4)
Al126 Al56 Al51 10_556 . 148.5(2)
Al126 Al56 Al51 . . 148.5(2)
Al54 Al56 Al51 . . 60.2(4)
Cr24 Al56 Al118 . . 117.5(3)
Cr8 Al56 Al118 . . 58.7(2)
Al122 Al56 Al118 . . 61.4(2)
Al122 Al56 Al118 10_556 . 110.3(4)
Al126 Al56 Al118 10_556 . 151.0(4)
Al126 Al56 Al118 . . 92.2(2)
Al54 Al56 Al118 . . 89.9(3)
Al51 Al56 Al118 . . 60.3(2)
Cr24 Al56 Al123 . 10_556 58.5(2)
Cr8 Al56 Al123 . 10_556 117.7(3)
Al122 Al56 Al123 . 10_556 150.3(4)
Al122 Al56 Al123 10_556 10_556 92.5(2)
Al126 Al56 Al123 10_556 10_556 60.5(2)
Al126 Al56 Al123 . 10_556 110.0(4)
Al54 Al56 Al123 . 10_556 60.5(2)
Al51 Al56 Al123 . 10_556 90.4(3)
Al118 Al56 Al123 . 10_556 147.0(5)
Cr24 Al56 Al123 . . 58.5(2)
Cr8 Al56 Al123 . . 117.8(3)
Al122 Al56 Al123 . . 92.5(2)
Al122 Al56 Al123 10_556 . 150.3(4)
Al126 Al56 Al123 10_556 . 110.0(4)
Al126 Al56 Al123 . . 60.5(2)
Al54 Al56 Al123 . . 60.5(2)
Al51 Al56 Al123 . . 90.4(3)
Al118 Al56 Al123 . . 59.3(2)
Al123 Al56 Al123 10_556 . 110.3(4)
Cr24 Al56 Al118 . 10_556 117.5(3)
Cr8 Al56 Al118 . 10_556 58.7(2)
Al122 Al56 Al118 . 10_556 110.3(4)
Al122 Al56 Al118 10_556 10_556 61.4(2)
Al126 Al56 Al118 10_556 10_556 92.2(2)
Al126 Al56 Al118 . 10_556 151.0(4)
Al54 Al56 Al118 . 10_556 89.9(3)
Al51 Al56 Al118 . 10_556 60.3(2)
Al118 Al56 Al118 . 10_556 110.5(4)
Al123 Al56 Al118 10_556 10_556 59.3(2)
Al123 Al56 Al118 . 10_556 147.0(5)
Cr20 Al57 Cr23 2_765 . 160.9(5)
Cr20 Al57 Al100 2_765 11_766 63.7(3)
Cr23 Al57 Al100 . 11_766 131.1(3)
Cr20 Al57 Al100 2_765 2_765 63.7(3)
Cr23 Al57 Al100 . 2_765 131.1(3)
Al100 Al57 Al100 11_766 2_765 63.0(4)
Cr20 Al57 Al125 2_765 . 128.1(3)
Cr23 Al57 Al125 . . 67.1(3)
Al100 Al57 Al125 11_766 . 96.2(4)
Al100 Al57 Al125 2_765 . 64.7(3)
Cr20 Al57 Al125 2_765 10_556 128.2(4)
Cr23 Al57 Al125 . 10_556 67.1(3)
Al100 Al57 Al125 11_766 10_556 64.7(3)
Al100 Al57 Al125 2_765 10_556 96.2(4)
Al125 Al57 Al125 . 10_556 61.8(4)
Cr20 Al57 Al44 2_765 2_655 106.3(4)
Cr23 Al57 Al44 . 2_655 54.6(3)
Al100 Al57 Al44 11_766 2_655 145.4(2)
Al100 Al57 Al44 2_765 2_655 145.5(2)
Al125 Al57 Al44 . 2_655 113.5(4)
Al125 Al57 Al44 10_556 2_655 113.4(4)
Cr20 Al57 Al124 2_765 . 117.7(3)
Cr23 Al57 Al124 . . 56.5(2)
Al100 Al57 Al124 11_766 . 151.8(4)
Al100 Al57 Al124 2_765 . 91.6(2)
Al125 Al57 Al124 . . 59.8(2)
Al125 Al57 Al124 10_556 . 109.6(4)
Al44 Al57 Al124 2_655 . 62.7(2)
Cr20 Al57 Al124 2_765 10_556 117.8(3)
Cr23 Al57 Al124 . 10_556 56.5(2)
Al100 Al57 Al124 11_766 10_556 91.7(2)
Al100 Al57 Al124 2_765 10_556 151.9(4)
Al125 Al57 Al124 . 10_556 109.6(4)
Al125 Al57 Al124 10_556 10_556 59.8(2)
Al44 Al57 Al124 2_655 10_556 62.7(2)
Al124 Al57 Al124 . 10_556 109.4(4)
Cr9 Al58 Cr10 . . 162.3(5)
Cr9 Al58 Al126 . . 128.1(4)
Cr10 Al58 Al126 . . 66.0(3)
Cr9 Al58 Al126 . 10_556 128.1(4)
Cr10 Al58 Al126 . 10_556 66.1(3)
Al126 Al58 Al126 . 10_556 61.3(4)
Cr9 Al58 Al127 . . 56.7(2)
Cr10 Al58 Al127 . . 116.9(3)
Al126 Al58 Al127 . . 94.1(2)
Al126 Al58 Al127 10_556 . 152.8(4)
Cr9 Al58 Al127 . 10_556 56.6(2)
Cr10 Al58 Al127 . 10_556 116.9(3)
Al126 Al58 Al127 . 10_556 152.8(4)
Al126 Al58 Al127 10_556 10_556 94.1(2)
Al127 Al58 Al127 . 10_556 106.5(4)
Cr9 Al58 Al122 . . 64.7(3)
Cr10 Al58 Al122 . . 129.6(4)
Al126 Al58 Al122 . . 63.8(3)
Al126 Al58 Al122 10_556 . 93.5(4)
Al127 Al58 Al122 . . 63.2(2)
Al127 Al58 Al122 10_556 . 109.8(4)
Cr9 Al58 Al122 . 10_556 64.7(3)
Cr10 Al58 Al122 . 10_556 129.6(4)
Al126 Al58 Al122 . 10_556 93.5(4)
Al126 Al58 Al122 10_556 10_556 63.8(3)
Al127 Al58 Al122 . 10_556 109.8(4)
Al127 Al58 Al122 10_556 10_556 63.2(2)
Al122 Al58 Al122 . 10_556 59.0(4)
Cr9 Al58 Al129 . 10_556 117.4(3)
Cr10 Al58 Al129 . 10_556 56.3(2)
Al126 Al58 Al129 . 10_556 110.8(4)
Al126 Al58 Al129 10_556 10_556 62.6(2)
Al127 Al58 Al129 . 10_556 143.4(4)
Al127 Al58 Al129 10_556 10_556 61.4(2)
Al122 Al58 Al129 . 10_556 152.0(4)
Al122 Al58 Al129 10_556 10_556 95.4(2)
Cr9 Al58 Al129 . . 117.4(3)
Cr10 Al58 Al129 . . 56.3(2)
Al126 Al58 Al129 . . 62.6(2)
Al126 Al58 Al129 10_556 . 110.8(4)
Al127 Al58 Al129 . . 61.4(2)
Al127 Al58 Al129 10_556 . 143.4(4)
Al122 Al58 Al129 . . 95.4(2)
Al122 Al58 Al129 10_556 . 152.0(4)
Al129 Al58 Al129 10_556 . 106.2(4)
Cr9 Al58 Al62 . . 110.6(4)
Cr10 Al58 Al62 . . 51.7(3)
Al126 Al58 Al62 . . 110.1(4)
Al126 Al58 Al62 10_556 . 110.1(4)
Al127 Al58 Al62 . . 88.4(3)
Al127 Al58 Al62 10_556 . 88.4(3)
Al122 Al58 Al62 . . 149.3(2)
Al122 Al58 Al62 10_556 . 149.3(2)
Al129 Al58 Al62 10_556 . 58.5(2)
Al129 Al58 Al62 . . 58.5(2)
Cr4 Al59 Al61 3 . 175.0(5)
Cr4 Al59 Cr24 3 . 115.0(4)
Al61 Al59 Cr24 . . 60.0(3)
Cr4 Al59 Cr70 3 . 117.9(2)
Al61 Al59 Cr70 . . 60.4(2)
Cr24 Al59 Cr70 . . 60.5(2)
Cr4 Al59 Cr70 3 10_556 117.9(2)
Al61 Al59 Cr70 . 10_556 60.4(2)
Cr24 Al59 Cr70 . 10_556 60.4(2)
Cr70 Al59 Cr70 . 10_556 110.5(4)
Cr4 Al59 Cr25 3 . 77.6(4)
Al61 Al59 Cr25 . . 107.4(5)
Cr24 Al59 Cr25 . . 167.4(5)
Cr70 Al59 Cr25 . . 114.7(3)
Cr70 Al59 Cr25 10_556 . 114.8(3)
Cr4 Al59 Al128 3 10_556 70.3(3)
Al61 Al59 Al128 . 10_556 110.9(3)
Cr24 Al59 Al128 . 10_556 111.7(3)
Cr70 Al59 Al128 . 10_556 170.1(4)
Cr70 Al59 Al128 10_556 10_556 59.60(16)
Cr25 Al59 Al128 . 10_556 71.4(3)
Cr4 Al59 Al128 3 . 70.4(3)
Al61 Al59 Al128 . . 110.9(3)
Cr24 Al59 Al128 . . 111.8(3)
Cr70 Al59 Al128 . . 59.60(16)
Cr70 Al59 Al128 10_556 . 170.1(4)
Cr25 Al59 Al128 . . 71.4(3)
Al128 Al59 Al128 10_556 . 130.3(5)
Cr4 Al59 Al72 3 3 63.8(3)
Al61 Al59 Al72 . 3 112.1(4)
Cr24 Al59 Al72 . 3 61.8(3)
Cr70 Al59 Al72 . 3 62.5(2)
Cr70 Al59 Al72 10_556 3 113.7(4)
Cr25 Al59 Al72 . 3 127.9(4)
Al128 Al59 Al72 10_556 3 120.8(4)
Al128 Al59 Al72 . 3 63.8(3)
Cr4 Al59 Al72 3 12_556 63.8(3)
Al61 Al59 Al72 . 12_556 112.1(4)
Cr24 Al59 Al72 . 12_556 61.8(3)
Cr70 Al59 Al72 . 12_556 113.7(4)
Cr70 Al59 Al72 10_556 12_556 62.4(2)
Cr25 Al59 Al72 . 12_556 128.0(4)
Al128 Al59 Al72 10_556 12_556 63.7(2)
Al128 Al59 Al72 . 12_556 120.8(4)
Al72 Al59 Al72 3 12_556 63.4(4)
Cr4 Al59 Al131 3 10_556 123.4(4)
Al61 Al59 Al131 . 10_556 60.6(3)
Cr24 Al59 Al131 . 10_556 111.8(4)
Cr70 Al59 Al131 . 10_556 111.8(4)
Cr70 Al59 Al131 10_556 10_556 63.1(2)
Cr25 Al59 Al131 . 10_556 57.8(3)
Al128 Al59 Al131 10_556 10_556 64.0(3)
Al128 Al59 Al131 . 10_556 118.1(4)
Al72 Al59 Al131 3 10_556 172.7(5)
Al72 Al59 Al131 12_556 10_556 117.7(2)
Cr4 Al59 Al131 3 . 123.4(4)
Al61 Al59 Al131 . . 60.6(3)
Cr24 Al59 Al131 . . 111.8(4)
Cr70 Al59 Al131 . . 63.1(2)
Cr70 Al59 Al131 10_556 . 111.8(4)
Cr25 Al59 Al131 . . 57.8(3)
Al128 Al59 Al131 10_556 . 118.2(4)
Al128 Al59 Al131 . . 64.0(3)
Al72 Al59 Al131 3 . 117.7(2)
Al72 Al59 Al131 12_556 . 172.7(5)
Al131 Al59 Al131 10_556 . 60.2(4)
Cr6 Al60 Cr9 2_655 . 164.3(5)
Cr6 Al60 Al125 2_655 . 129.4(4)
Cr9 Al60 Al125 . . 62.9(3)
Cr6 Al60 Al125 2_655 10_556 129.4(4)
Cr9 Al60 Al125 . 10_556 62.9(3)
Al125 Al60 Al125 . 10_556 62.0(4)
Cr6 Al60 Al95 2_655 11_766 57.0(2)
Cr9 Al60 Al95 . 11_766 117.6(3)
Al125 Al60 Al95 . 11_766 153.1(4)
Al125 Al60 Al95 10_556 11_766 93.4(2)
Cr6 Al60 Al95 2_655 2_765 57.0(2)
Cr9 Al60 Al95 . 2_765 117.6(3)
Al125 Al60 Al95 . 2_765 93.4(2)
Al125 Al60 Al95 10_556 2_765 153.1(4)
Al95 Al60 Al95 11_766 2_765 107.8(4)
Cr6 Al60 Al100 2_655 11_766 66.2(3)
Cr9 Al60 Al100 . 11_766 126.5(4)
Al125 Al60 Al100 . 11_766 94.6(4)
Al125 Al60 Al100 10_556 11_766 63.7(3)
Al95 Al60 Al100 11_766 11_766 62.7(2)
Al95 Al60 Al100 2_765 11_766 111.2(4)
Cr6 Al60 Al100 2_655 2_765 66.1(3)
Cr9 Al60 Al100 . 2_765 126.6(4)
Al125 Al60 Al100 . 2_765 63.7(3)
Al125 Al60 Al100 10_556 2_765 94.6(4)
Al95 Al60 Al100 11_766 2_765 111.2(4)
Al95 Al60 Al100 2_765 2_765 62.7(2)
Al100 Al60 Al100 11_766 2_765 61.0(4)
Cr6 Al60 Al127 2_655 . 118.5(3)
Cr9 Al60 Al127 . . 55.4(2)
Al125 Al60 Al127 . . 61.5(2)
Al125 Al60 Al127 10_556 . 109.2(4)
Al95 Al60 Al127 11_766 . 143.4(4)
Al95 Al60 Al127 2_765 . 62.5(2)
Al100 Al60 Al127 11_766 . 153.3(4)
Al100 Al60 Al127 2_765 . 95.7(2)
Cr6 Al60 Al127 2_655 10_556 118.6(3)
Cr9 Al60 Al127 . 10_556 55.4(2)
Al125 Al60 Al127 . 10_556 109.2(4)
Al125 Al60 Al127 10_556 10_556 61.4(2)
Al95 Al60 Al127 11_766 10_556 62.5(2)
Al95 Al60 Al127 2_765 10_556 143.4(4)
Al100 Al60 Al127 11_766 10_556 95.7(2)
Al100 Al60 Al127 2_765 10_556 153.3(4)
Al127 Al60 Al127 . 10_556 103.1(4)
Cr6 Al60 Al62 2_655 . 53.1(3)
Cr9 Al60 Al62 . . 111.2(4)
Al125 Al60 Al62 . . 147.3(2)
Al125 Al60 Al62 10_556 . 147.3(2)
Al95 Al60 Al62 11_766 . 59.5(2)
Al95 Al60 Al62 2_765 . 59.5(2)
Al100 Al60 Al62 11_766 . 111.5(4)
Al100 Al60 Al62 2_765 . 111.4(4)
Al127 Al60 Al62 . . 88.2(3)
Al127 Al60 Al62 10_556 . 88.2(3)
Cr10 Al61 Al59 . . 179.8(5)
Cr10 Al61 Cr11 . . 63.5(3)
Al59 Al61 Cr11 . . 116.7(5)
Cr10 Al61 Cr24 . . 118.6(4)
Al59 Al61 Cr24 . . 61.2(3)
Cr11 Al61 Cr24 . . 177.9(5)
Cr10 Al61 Cr70 . . 118.4(2)
Al59 Al61 Cr70 . . 61.5(2)
Cr11 Al61 Cr70 . . 118.0(2)
Cr24 Al61 Cr70 . . 61.2(2)
Cr10 Al61 Cr70 . 10_556 118.4(2)
Al59 Al61 Cr70 . 10_556 61.5(2)
Cr11 Al61 Cr70 . 10_556 118.1(2)
Cr24 Al61 Cr70 . 10_556 61.2(2)
Cr70 Al61 Cr70 . 10_556 112.3(4)
Cr10 Al61 Al130 . 10_556 65.0(3)
Al59 Al61 Al130 . 10_556 115.0(3)
Cr11 Al61 Al130 . 10_556 64.7(2)
Cr24 Al61 Al130 . 10_556 115.9(3)
Cr70 Al61 Al130 . 10_556 176.1(4)
Cr70 Al61 Al130 10_556 10_556 63.82(17)
Cr10 Al61 Al130 . . 65.0(3)
Al59 Al61 Al130 . . 115.0(3)
Cr11 Al61 Al130 . . 64.7(2)
Cr24 Al61 Al130 . . 115.9(3)
Cr70 Al61 Al130 . . 63.82(17)
Cr70 Al61 Al130 10_556 . 176.1(4)
Al130 Al61 Al130 10_556 . 120.0(5)
Cr10 Al61 Al126 . . 66.4(3)
Al59 Al61 Al126 . . 113.4(4)
Cr11 Al61 Al126 . . 119.6(4)
Cr24 Al61 Al126 . . 62.1(3)
Cr70 Al61 Al126 . . 62.4(2)
Cr70 Al61 Al126 10_556 . 114.2(4)
Al130 Al61 Al126 10_556 . 119.2(4)
Al130 Al61 Al126 . . 64.9(2)
Cr10 Al61 Al126 . 10_556 66.5(3)
Al59 Al61 Al126 . 10_556 113.4(4)
Cr11 Al61 Al126 . 10_556 119.6(4)
Cr24 Al61 Al126 . 10_556 62.1(3)
Cr70 Al61 Al126 . 10_556 114.3(4)
Cr70 Al61 Al126 10_556 10_556 62.4(2)
Al130 Al61 Al126 10_556 10_556 64.9(2)
Al130 Al61 Al126 . 10_556 119.2(4)
Al126 Al61 Al126 . 10_556 63.5(4)
Cr10 Al61 Al131 . 10_556 116.2(4)
Al59 Al61 Al131 . 10_556 64.0(3)
Cr11 Al61 Al131 . 10_556 62.6(3)
Cr24 Al61 Al131 . 10_556 115.6(4)
Cr70 Al61 Al131 . 10_556 115.5(4)
Cr70 Al61 Al131 10_556 10_556 64.7(2)
Al130 Al61 Al131 10_556 10_556 62.8(3)
Al130 Al61 Al131 . 10_556 116.0(4)
Al126 Al61 Al131 . 10_556 177.3(5)
Al126 Al61 Al131 10_556 10_556 117.1(2)
Cr10 Al61 Al131 . . 116.2(4)
Al59 Al61 Al131 . . 64.0(3)
Cr11 Al61 Al131 . . 62.6(3)
Cr24 Al61 Al131 . . 115.6(4)
Cr70 Al61 Al131 . . 64.6(2)
Cr70 Al61 Al131 10_556 . 115.5(4)
Al130 Al61 Al131 10_556 . 116.0(4)
Al130 Al61 Al131 . . 62.8(3)
Al126 Al61 Al131 . . 117.1(2)
Al126 Al61 Al131 10_556 . 177.3(5)
Al131 Al61 Al131 10_556 . 62.3(4)
Cr10 Al62 Cr6 . 2_655 169.6(5)
Cr10 Al62 Al93 . 11_766 126.4(3)
Cr6 Al62 Al93 2_655 11_766 61.7(3)
Cr10 Al62 Al93 . 2_765 126.4(3)
Cr6 Al62 Al93 2_655 2_765 61.7(3)
Al93 Al62 Al93 11_766 2_765 63.7(4)
Cr10 Al62 Al73 . 10_656 62.4(3)
Cr6 Al62 Al73 2_655 10_656 125.8(4)
Al93 Al62 Al73 11_766 10_656 64.2(3)
Al93 Al62 Al73 2_765 10_656 96.5(4)
Cr10 Al62 Al73 . 1_655 62.4(3)
Cr6 Al62 Al73 2_655 1_655 125.8(4)
Al93 Al62 Al73 11_766 1_655 96.5(4)
Al93 Al62 Al73 2_765 1_655 64.2(3)
Al73 Al62 Al73 10_656 1_655 62.7(4)
Cr10 Al62 Al129 . . 56.5(2)
Cr6 Al62 Al129 2_655 . 119.8(3)
Al93 Al62 Al129 11_766 . 154.3(4)
Al93 Al62 Al129 2_765 . 93.6(2)
Al73 Al62 Al129 10_656 . 109.8(4)
Al73 Al62 Al129 1_655 . 60.8(2)
Cr10 Al62 Al129 . 10_556 56.5(2)
Cr6 Al62 Al129 2_655 10_556 119.8(3)
Al93 Al62 Al129 11_766 10_556 93.6(2)
Al93 Al62 Al129 2_765 10_556 154.3(4)
Al73 Al62 Al129 10_656 10_556 60.8(2)
Al73 Al62 Al129 1_655 10_556 109.8(4)
Al129 Al62 Al129 . 10_556 105.2(4)
Cr10 Al62 Al95 . 2_765 119.8(3)
Cr6 Al62 Al95 2_655 2_765 56.4(2)
Al93 Al62 Al95 11_766 2_765 109.8(4)
Al93 Al62 Al95 2_765 2_765 60.3(2)
Al73 Al62 Al95 10_656 2_765 153.9(4)
Al73 Al62 Al95 1_655 2_765 94.3(2)
Al129 Al62 Al95 . 2_765 63.6(2)
Al129 Al62 Al95 10_556 2_765 144.3(4)
Cr10 Al62 Al95 . 11_766 119.8(3)
Cr6 Al62 Al95 2_655 11_766 56.4(2)
Al93 Al62 Al95 11_766 11_766 60.3(2)
Al93 Al62 Al95 2_765 11_766 109.9(4)
Al73 Al62 Al95 10_656 11_766 94.3(2)
Al73 Al62 Al95 1_655 11_766 153.9(4)
Al129 Al62 Al95 . 11_766 144.3(4)
Al129 Al62 Al95 10_556 11_766 63.6(2)
Al95 Al62 Al95 2_765 11_766 104.6(4)
Cr10 Al62 Al60 . . 115.6(4)
Cr6 Al62 Al60 2_655 . 54.0(3)
Al93 Al62 Al60 11_766 . 107.0(3)
Al93 Al62 Al60 2_765 . 107.0(3)
Al73 Al62 Al60 10_656 . 147.9(2)
Al73 Al62 Al60 1_655 . 147.9(2)
Al129 Al62 Al60 . . 90.6(3)
Al129 Al62 Al60 10_556 . 90.5(3)
Al95 Al62 Al60 2_765 . 57.6(2)
Al95 Al62 Al60 11_766 . 57.6(2)
Cr10 Al62 Al58 . . 53.5(3)
Cr6 Al62 Al58 2_655 . 116.1(4)
Al93 Al62 Al58 11_766 . 147.3(2)
Al93 Al62 Al58 2_765 . 147.3(2)
Al73 Al62 Al58 10_656 . 107.5(4)
Al73 Al62 Al58 1_655 . 107.5(4)
Al129 Al62 Al58 . . 57.8(2)
Al129 Al62 Al58 10_556 . 57.8(2)
Al95 Al62 Al58 2_765 . 90.5(3)
Al95 Al62 Al58 11_766 . 90.5(3)
Al60 Al62 Al58 . . 62.1(3)
Al124 Fe63 Al82 7_665 . 82.7(3)
Al124 Fe63 Al104 7_665 2_665 150.3(3)
Al82 Fe63 Al104 . 2_665 94.3(3)
Al124 Fe63 Al109 7_665 8_565 92.1(3)
Al82 Fe63 Al109 . 8_565 151.3(3)
Al104 Fe63 Al109 2_665 8_565 76.5(3)
Al124 Fe63 Al41 7_665 2_665 133.2(3)
Al82 Fe63 Al41 . 2_665 79.4(3)
Al104 Fe63 Al41 2_665 2_665 74.2(3)
Al109 Fe63 Al41 8_565 2_665 122.5(3)
Al124 Fe63 Al91 7_665 . 81.9(3)
Al82 Fe63 Al91 . . 130.0(3)
Al104 Fe63 Al91 2_665 . 120.6(3)
Al109 Fe63 Al91 8_565 . 76.5(2)
Al41 Fe63 Al91 2_665 . 77.6(3)
Al124 Fe63 Al105 7_665 8_455 74.6(3)
Al82 Fe63 Al105 . 8_455 77.2(2)
Al104 Fe63 Al105 2_665 8_455 75.9(2)
Al109 Fe63 Al105 8_565 8_455 74.2(2)
Al41 Fe63 Al105 2_665 8_455 140.2(3)
Al91 Fe63 Al105 . 8_455 141.3(3)
Al124 Fe63 Al90 7_665 . 65.0(2)
Al82 Fe63 Al90 . . 64.6(2)
Al104 Fe63 Al90 2_665 . 139.4(3)
Al109 Fe63 Al90 8_565 . 137.7(2)
Al41 Fe63 Al90 2_665 . 68.2(3)
Al91 Fe63 Al90 . . 65.8(2)
Al105 Fe63 Al90 8_455 . 126.5(2)
Al124 Fe63 Al86 7_665 . 136.2(2)
Al82 Fe63 Al86 . . 137.3(3)
Al104 Fe63 Al86 2_665 . 61.1(2)
Al109 Fe63 Al86 8_565 . 61.2(2)
Al41 Fe63 Al86 2_665 . 61.3(3)
Al91 Fe63 Al86 . . 59.5(2)
Al105 Fe63 Al86 8_455 . 122.9(2)
Al90 Fe63 Al86 . . 110.6(2)
Al106 Fe64 Al115 8 . 127.2(3)
Al106 Fe64 Al52 8 . 130.1(4)
Al115 Fe64 Al52 . . 81.8(3)
Al106 Fe64 Al120 8 . 65.3(3)
Al115 Fe64 Al120 . . 114.3(2)
Al52 Fe64 Al120 . . 65.7(3)
Al106 Fe64 Al117 8 . 82.1(3)
Al115 Fe64 Al117 . . 150.2(3)
Al52 Fe64 Al117 . . 72.9(3)
Al120 Fe64 Al117 . . 69.4(2)
Al106 Fe64 Al48 8 . 151.7(3)
Al115 Fe64 Al48 . . 78.4(3)
Al52 Fe64 Al48 . . 57.4(3)
Al120 Fe64 Al48 . . 119.1(3)
Al117 Fe64 Al48 . . 74.8(3)
Al106 Fe64 Al113 8 . 92.1(3)
Al115 Fe64 Al113 . . 109.9(2)
Al52 Fe64 Al113 . . 117.2(3)
Al120 Fe64 Al113 . . 135.5(2)
Al117 Fe64 Al113 . . 69.9(2)
Al48 Fe64 Al113 . . 65.0(3)
Al106 Fe64 Al101 8 8 79.5(3)
Al115 Fe64 Al101 . 8 66.2(2)
Al52 Fe64 Al101 . 8 146.7(3)
Al120 Fe64 Al101 . 8 135.3(2)
Al117 Fe64 Al101 . 8 133.8(2)
Al48 Fe64 Al101 . 8 105.1(3)
Al113 Fe64 Al101 . 8 68.8(2)
Al106 Fe64 Al102 8 8 63.7(3)
Al115 Fe64 Al102 . 8 66.0(2)
Al52 Fe64 Al102 . 8 110.2(3)
Al120 Fe64 Al102 . 8 74.0(2)
Al117 Fe64 Al102 . 8 137.8(3)
Al48 Fe64 Al102 . 8 144.0(3)
Al113 Fe64 Al102 . 8 131.4(3)
Al101 Fe64 Al102 8 8 65.8(2)
Al119 Fe65 Al112 . 2_655 79.6(2)
Al119 Fe65 Al98 . 8 131.1(3)
Al112 Fe65 Al98 2_655 8 126.9(3)
Al119 Fe65 Al91 . 7_665 76.8(3)
Al112 Fe65 Al91 2_655 7_665 71.9(3)
Al98 Fe65 Al91 8 7_665 75.6(3)
Al119 Fe65 Al3 . . 129.9(3)
Al112 Fe65 Al3 2_655 . 130.6(3)
Al98 Fe65 Al3 8 . 67.7(3)
Al91 Fe65 Al3 7_665 . 143.2(4)
Al119 Fe65 Al50 . . 74.7(3)
Al112 Fe65 Al50 2_655 . 74.6(3)
Al98 Fe65 Al50 8 . 145.0(3)
Al91 Fe65 Al50 7_665 . 139.1(3)
Al3 Fe65 Al50 . . 77.4(4)
Al119 Fe65 Al115 . . 67.9(2)
Al112 Fe65 Al115 2_655 . 132.8(3)
Al98 Fe65 Al115 8 . 100.3(2)
Al91 Fe65 Al115 7_665 . 128.2(2)
Al3 Fe65 Al115 . . 62.59(19)
Al50 Fe65 Al115 . . 64.6(3)
Al119 Fe65 Al115 . 2_655 132.9(3)
Al112 Fe65 Al115 2_655 2_655 68.8(2)
Al98 Fe65 Al115 8 2_655 95.9(2)
Al91 Fe65 Al115 7_665 2_655 121.8(2)
Al3 Fe65 Al115 . 2_655 62.48(19)
Al50 Fe65 Al115 . 2_655 64.0(3)
Al115 Fe65 Al115 . 2_655 109.9(3)
Al119 Fe65 Al102 . 8 66.1(2)
Al112 Fe65 Al102 2_655 8 131.7(3)
Al98 Fe65 Al102 8 8 66.4(2)
Al91 Fe65 Al102 7_665 8 67.9(2)
Al3 Fe65 Al102 . 8 97.7(2)
Al50 Fe65 Al102 . 8 123.4(3)
Al115 Fe65 Al102 . 8 63.7(2)
Al115 Fe65 Al102 2_655 8 158.2(2)
Al119 Fe65 Al101 . 9_655 132.1(2)
Al112 Fe65 Al101 2_655 9_655 64.7(2)
Al98 Fe65 Al101 8 9_655 63.3(2)
Al91 Fe65 Al101 7_665 9_655 62.8(2)
Al3 Fe65 Al101 . 9_655 98.0(2)
Al50 Fe65 Al101 . 9_655 120.9(3)
Al115 Fe65 Al101 . 9_655 159.2(2)
Al115 Fe65 Al101 2_655 9_655 62.3(2)
Al102 Fe65 Al101 8 9_655 115.6(2)
Al87 Cr66 Al94 9_655 7_665 72.8(3)
Al87 Cr66 Al92 9_655 7_665 69.4(3)
Al94 Cr66 Al92 7_665 7_665 73.4(2)
Al87 Cr66 Al53 9_655 . 117.4(3)
Al94 Cr66 Al53 7_665 . 169.3(3)
Al92 Cr66 Al53 7_665 . 112.3(3)
Al87 Cr66 Al49 9_655 . 120.0(3)
Al94 Cr66 Al49 7_665 . 113.6(3)
Al92 Cr66 Al49 7_665 . 169.2(3)
Al53 Cr66 Al49 . . 59.5(3)
Al87 Cr66 Cr8 9_655 . 175.1(3)
Al94 Cr66 Cr8 7_665 . 112.1(2)
Al92 Cr66 Cr8 7_665 . 111.5(2)
Al53 Cr66 Cr8 . . 57.7(2)
Al49 Cr66 Cr8 . . 58.7(2)
Al87 Cr66 Al121 9_655 . 67.0(2)
Al94 Cr66 Al121 7_665 . 130.2(3)
Al92 Cr66 Al121 7_665 . 65.9(2)
Al53 Cr66 Al121 . . 59.9(3)
Al49 Cr66 Al121 . . 111.4(3)
Cr8 Cr66 Al121 . . 108.7(2)
Al87 Cr66 Al118 9_655 . 124.8(3)
Al94 Cr66 Al118 7_665 . 65.3(2)
Al92 Cr66 Al118 7_665 . 65.4(2)
Al53 Cr66 Al118 . . 108.1(3)
Al49 Cr66 Al118 . . 109.1(3)
Cr8 Cr66 Al118 . . 58.9(2)
Al121 Cr66 Al118 . . 117.4(2)
Al87 Cr66 Al116 9_655 . 123.8(3)
Al94 Cr66 Al116 7_665 . 62.2(2)
Al92 Cr66 Al116 7_665 . 122.1(2)
Al53 Cr66 Al116 . . 107.6(3)
Al49 Cr66 Al116 . . 58.7(3)
Cr8 Cr66 Al116 . . 60.1(2)
Al121 Cr66 Al116 . . 167.5(3)
Al118 Cr66 Al116 . . 63.4(2)
Al87 Cr66 Al114 9_655 . 71.5(2)
Al94 Cr66 Al114 7_665 . 66.4(2)
Al92 Cr66 Al114 7_665 . 130.2(3)
Al53 Cr66 Al114 . . 112.5(3)
Al49 Cr66 Al114 . . 60.5(2)
Cr8 Cr66 Al114 . . 110.1(2)
Al121 Cr66 Al114 . . 122.9(2)
Al118 Cr66 Al114 . . 118.1(2)
Al116 Cr66 Al114 . . 61.0(2)
Al87 Cr66 Al117 9_655 . 64.1(2)
Al94 Cr66 Al117 7_665 . 120.8(2)
Al92 Cr66 Al117 7_665 . 121.6(2)
Al53 Cr66 Al117 . . 64.8(3)
Al49 Cr66 Al117 . . 63.0(3)
Cr8 Cr66 Al117 . . 112.2(2)
Al121 Cr66 Al117 . . 64.6(2)
Al118 Cr66 Al117 . . 171.1(3)
Al116 Cr66 Al117 . . 112.6(2)
Al114 Cr66 Al117 . . 62.7(2)
Al87 Cr66 Al122 9_655 . 118.5(3)
Al94 Cr66 Al122 7_665 . 121.2(2)
Al92 Cr66 Al122 7_665 . 61.5(2)
Al53 Cr66 Al122 . . 58.2(3)
Al49 Cr66 Al122 . . 107.8(3)
Cr8 Cr66 Al122 . . 59.4(2)
Al121 Cr66 Al122 . . 60.7(2)
Al118 Cr66 Al122 . . 62.7(2)
Al116 Cr66 Al122 . . 113.0(2)
Al114 Cr66 Al122 . . 168.2(3)
Al117 Cr66 Al122 . . 114.5(2)
Al129 Cr67 Al95 7_665 8_455 74.5(2)
Al129 Cr67 Al127 7_665 7_665 70.7(2)
Al95 Cr67 Al127 8_455 7_665 72.3(2)
Al129 Cr67 Al28 7_665 . 170.0(3)
Al95 Cr67 Al28 8_455 . 113.9(3)
Al127 Cr67 Al28 7_665 . 116.3(3)
Al129 Cr67 Al30 7_665 . 113.1(3)
Al95 Cr67 Al30 8_455 . 170.7(3)
Al127 Cr67 Al30 7_665 . 114.7(3)
Al28 Cr67 Al30 . . 58.0(3)
Al129 Cr67 Al81 7_665 . 129.3(3)
Al95 Cr67 Al81 8_455 . 65.8(2)
Al127 Cr67 Al81 7_665 . 68.1(2)
Al28 Cr67 Al81 . . 60.7(2)
Al30 Cr67 Al81 . . 110.3(3)
Al129 Cr67 Cr12 7_665 . 114.7(2)
Al95 Cr67 Cr12 8_455 . 114.3(2)
Al127 Cr67 Cr12 7_665 . 172.0(2)
Al28 Cr67 Cr12 . . 57.5(2)
Al30 Cr67 Cr12 . . 58.2(2)
Al81 Cr67 Cr12 . . 109.8(2)
Al129 Cr67 Al74 7_665 . 68.4(2)
Al95 Cr67 Al74 8_455 . 67.9(2)
Al127 Cr67 Al74 7_665 . 128.6(3)
Al28 Cr67 Al74 . . 108.8(3)
Al30 Cr67 Al74 . . 109.1(3)
Al81 Cr67 Al74 . . 119.4(2)
Cr12 Cr67 Al74 . . 59.3(2)
Al129 Cr67 Al80 7_665 . 62.9(2)
Al95 Cr67 Al80 8_455 . 123.7(2)
Al127 Cr67 Al80 7_665 . 120.6(2)
Al28 Cr67 Al80 . . 107.1(3)
Al30 Cr67 Al80 . . 59.1(3)
Al81 Cr67 Al80 . . 167.8(3)
Cr12 Cr67 Al80 . . 60.3(2)
Al74 Cr67 Al80 . . 63.3(2)
Al129 Cr67 Al84 7_665 . 66.6(2)
Al95 Cr67 Al84 8_455 . 130.3(3)
Al127 Cr67 Al84 7_665 . 66.6(2)
Al28 Cr67 Al84 . . 108.7(3)
Al30 Cr67 Al84 . . 59.0(2)
Al81 Cr67 Al84 . . 119.0(2)
Cr12 Cr67 Al84 . . 109.5(2)
Al74 Cr67 Al84 . . 120.3(2)
Al80 Cr67 Al84 . . 62.2(2)
Al129 Cr67 Al85 7_665 . 119.4(3)
Al95 Cr67 Al85 8_455 . 121.6(3)
Al127 Cr67 Al85 7_665 . 63.0(2)
Al28 Cr67 Al85 . . 61.9(3)
Al30 Cr67 Al85 . . 60.3(3)
Al81 Cr67 Al85 . . 63.8(2)
Cr12 Cr67 Al85 . . 109.0(2)
Al74 Cr67 Al85 . . 168.2(3)
Al80 Cr67 Al85 . . 111.0(2)
Al84 Cr67 Al85 . . 60.3(2)
Al129 Cr67 Al76 7_665 . 124.2(2)
Al95 Cr67 Al76 8_455 . 63.0(2)
Al127 Cr67 Al76 7_665 . 122.6(2)
Al28 Cr67 Al76 . . 59.3(3)
Al30 Cr67 Al76 . . 107.7(2)
Al81 Cr67 Al76 . . 62.0(2)
Cr12 Cr67 Al76 . . 60.05(19)
Al74 Cr67 Al76 . . 63.2(2)
Al80 Cr67 Al76 . . 113.7(2)
Al84 Cr67 Al76 . . 166.7(3)
Al85 Cr67 Al76 . . 113.3(2)
Al96 Cr68 Al110 . 7_665 137.1(3)
Al96 Cr68 Al103 . . 143.8(3)
Al110 Cr68 Al103 7_665 . 72.6(3)
Al96 Cr68 Al86 . 3_565 71.9(3)
Al110 Cr68 Al86 7_665 3_565 118.7(3)
Al103 Cr68 Al86 . 3_565 116.7(3)
Al96 Cr68 Al113 . 7_665 71.8(3)
Al110 Cr68 Al113 7_665 7_665 73.0(3)
Al103 Cr68 Al113 . 7_665 144.0(3)
Al86 Cr68 Al113 3_565 7_665 72.2(2)
Al96 Cr68 Al38 . . 79.6(3)
Al110 Cr68 Al38 7_665 . 142.9(3)
Al103 Cr68 Al38 . . 71.5(3)
Al86 Cr68 Al38 3_565 . 71.4(3)
Al113 Cr68 Al38 7_665 . 139.0(3)
Al96 Cr68 Al99 . . 79.9(3)
Al110 Cr68 Al99 7_665 . 109.0(3)
Al103 Cr68 Al99 . . 68.6(2)
Al86 Cr68 Al99 3_565 . 131.4(3)
Al113 Cr68 Al99 7_665 . 134.1(3)
Al38 Cr68 Al99 . . 65.1(3)
Al96 Cr68 Al114 . 7_665 74.8(3)
Al110 Cr68 Al114 7_665 7_665 69.8(3)
Al103 Cr68 Al114 . 7_665 108.6(3)
Al86 Cr68 Al114 3_565 7_665 134.4(3)
Al113 Cr68 Al114 7_665 7_665 68.3(2)
Al38 Cr68 Al114 . 7_665 131.2(3)
Al99 Cr68 Al114 . 7_665 69.9(2)
Al96 Cr68 Al109 . 7_665 119.1(3)
Al110 Cr68 Al109 7_665 7_665 58.9(2)
Al103 Cr68 Al109 . 7_665 92.9(2)
Al86 Cr68 Al109 3_565 7_665 60.1(2)
Al113 Cr68 Al109 7_665 7_665 59.9(2)
Al38 Cr68 Al109 . 7_665 114.4(3)
Al99 Cr68 Al109 . 7_665 161.0(2)
Al114 Cr68 Al109 7_665 7_665 114.3(2)
Al78 Cr69 Al108 9_665 7_675 76.7(2)
Al78 Cr69 Al111 9_665 7_665 71.0(2)
Al108 Cr69 Al111 7_675 7_665 71.3(2)
Al78 Cr69 Al37 9_665 . 112.9(3)
Al108 Cr69 Al37 7_675 . 169.8(3)
Al111 Cr69 Al37 7_665 . 114.4(3)
Al78 Cr69 Al40 9_665 . 170.6(3)
Al108 Cr69 Al40 7_675 . 112.0(3)
Al111 Cr69 Al40 7_665 . 114.5(3)
Al37 Cr69 Al40 . . 58.2(3)
Al78 Cr69 Cr20 9_665 . 115.4(2)
Al108 Cr69 Cr20 7_675 . 115.2(2)
Al111 Cr69 Cr20 7_665 . 171.3(2)
Al37 Cr69 Cr20 . . 58.3(2)
Al40 Cr69 Cr20 . . 58.3(2)
Al78 Cr69 Al105 9_665 . 69.1(2)
Al108 Cr69 Al105 7_675 . 68.7(2)
Al111 Cr69 Al105 7_665 . 128.4(3)
Al37 Cr69 Al105 . . 110.5(3)
Al40 Cr69 Al105 . . 110.0(3)
Cr20 Cr69 Al105 . . 60.3(2)
Al78 Cr69 Al103 9_665 . 128.2(3)
Al108 Cr69 Al103 7_675 . 64.2(2)
Al111 Cr69 Al103 7_665 . 65.4(2)
Al37 Cr69 Al103 . . 109.6(3)
Al40 Cr69 Al103 . . 60.7(3)
Cr20 Cr69 Al103 . . 111.4(2)
Al105 Cr69 Al103 . . 120.4(2)
Al78 Cr69 Al107 9_665 . 126.3(2)
Al108 Cr69 Al107 7_675 . 62.5(2)
Al111 Cr69 Al107 7_665 . 120.8(2)
Al37 Cr69 Al107 . . 107.7(3)
Al40 Cr69 Al107 . . 58.5(3)
Cr20 Cr69 Al107 . . 61.06(19)
Al105 Cr69 Al107 . . 64.6(2)
Al103 Cr69 Al107 . . 62.3(2)
Al78 Cr69 Al100 9_665 . 62.9(2)
Al108 Cr69 Al100 7_675 . 126.2(2)
Al111 Cr69 Al100 7_665 . 121.0(2)
Al37 Cr69 Al100 . . 59.2(3)
Al40 Cr69 Al100 . . 108.0(3)
Cr20 Cr69 Al100 . . 60.8(2)
Al105 Cr69 Al100 . . 64.7(2)
Al103 Cr69 Al100 . . 168.3(3)
Al107 Cr69 Al100 . . 115.8(2)
Al78 Cr69 Al97 9_665 . 65.3(2)
Al108 Cr69 Al97 7_675 . 130.4(3)
Al111 Cr69 Al97 7_665 . 67.1(2)
Al37 Cr69 Al97 . . 59.3(2)
Al40 Cr69 Al97 . . 109.1(3)
Cr20 Cr69 Al97 . . 109.5(2)
Al105 Cr69 Al97 . . 120.4(2)
Al103 Cr69 Al97 . . 117.5(2)
Al107 Cr69 Al97 . . 166.7(3)
Al100 Cr69 Al97 . . 61.4(2)
Al78 Cr69 Al99 9_665 . 117.6(2)
Al108 Cr69 Al99 7_675 . 119.3(2)
Al111 Cr69 Al99 7_665 . 61.6(2)
Al37 Cr69 Al99 . . 60.4(3)
Al40 Cr69 Al99 . . 62.1(3)
Cr20 Cr69 Al99 . . 109.6(2)
Al105 Cr69 Al99 . . 169.9(2)
Al103 Cr69 Al99 . . 62.6(2)
Al107 Cr69 Al99 . . 112.4(2)
Al100 Cr69 Al99 . . 110.5(2)
Al97 Cr69 Al99 . . 60.2(2)
Al75 Cr70 Al83 9_655 7_665 73.9(2)
Al75 Cr70 Al79 9_655 7_665 74.7(3)
Al83 Cr70 Al79 7_665 7_665 71.8(2)
Al75 Cr70 Al61 9_655 . 170.9(3)
Al83 Cr70 Al61 7_665 . 114.3(3)
Al79 Cr70 Al61 7_665 . 111.0(3)
Al75 Cr70 Al128 9_655 . 65.5(2)
Al83 Cr70 Al128 7_665 . 127.2(3)
Al79 Cr70 Al128 7_665 . 66.2(2)
Al61 Cr70 Al128 . . 109.7(3)
Al75 Cr70 Al59 9_655 . 113.5(3)
Al83 Cr70 Al59 7_665 . 172.0(3)
Al79 Cr70 Al59 7_665 . 112.5(3)
Al61 Cr70 Al59 . . 58.1(3)
Al128 Cr70 Al59 . . 60.4(3)
Al75 Cr70 Cr24 9_655 . 114.8(2)
Al83 Cr70 Cr24 7_665 . 115.5(2)
Al79 Cr70 Cr24 7_665 . 168.9(2)
Al61 Cr70 Cr24 . . 58.8(2)
Al128 Cr70 Cr24 . . 111.5(2)
Al59 Cr70 Cr24 . . 59.3(2)
Al75 Cr70 Al123 9_655 . 67.6(2)
Al83 Cr70 Al123 7_665 . 68.8(2)
Al79 Cr70 Al123 7_665 . 131.2(3)
Al61 Cr70 Al123 . . 110.8(3)
Al128 Cr70 Al123 . . 119.9(2)
Al59 Cr70 Al123 . . 110.5(3)
Cr24 Cr70 Al123 . . 59.8(2)
Al75 Cr70 Al126 9_655 . 123.9(3)
Al83 Cr70 Al126 7_665 . 63.5(2)
Al79 Cr70 Al126 7_665 . 120.0(3)
Al61 Cr70 Al126 . . 60.1(3)
Al128 Cr70 Al126 . . 169.0(3)
Al59 Cr70 Al126 . . 108.7(3)
Cr24 Cr70 Al126 . . 60.6(2)
Al123 Cr70 Al126 . . 64.0(2)
Al75 Cr70 Al72 9_655 3 63.3(2)
Al83 Cr70 Al72 7_665 3 124.6(2)
Al79 Cr70 Al72 7_665 3 123.6(3)
Al61 Cr70 Al72 . 3 107.8(3)
Al128 Cr70 Al72 . 3 63.0(2)
Al59 Cr70 Al72 . 3 59.4(3)
Cr24 Cr70 Al72 . 3 60.4(2)
Al123 Cr70 Al72 . 3 63.5(2)
Al126 Cr70 Al72 . 3 114.4(2)
Al75 Cr70 Al130 9_655 . 130.2(3)
Al83 Cr70 Al130 7_665 . 67.2(2)
Al79 Cr70 Al130 7_665 . 64.6(2)
Al61 Cr70 Al130 . . 58.6(2)
Al128 Cr70 Al130 . . 117.3(2)
Al59 Cr70 Al130 . . 107.9(3)
Cr24 Cr70 Al130 . . 109.5(2)
Al123 Cr70 Al130 . . 121.2(2)
Al126 Cr70 Al130 . . 62.4(2)
Al72 Cr70 Al130 3 . 166.2(3)
Al75 Cr70 Al131 9_655 . 121.4(2)
Al83 Cr70 Al131 7_665 . 118.7(2)
Al79 Cr70 Al131 7_665 . 59.8(2)
Al61 Cr70 Al131 . . 59.2(3)
Al128 Cr70 Al131 . . 63.5(2)
Al59 Cr70 Al131 . . 61.0(3)
Cr24 Cr70 Al131 . . 109.1(2)
Al123 Cr70 Al131 . . 168.9(3)
Al126 Cr70 Al131 . . 110.6(2)
Al72 Cr70 Al131 3 . 113.2(2)
Al130 Cr70 Al131 . . 59.4(2)
Al77 Cr71 Al77 2_765 7_665 131.6(4)
Al77 Cr71 Al2 2_765 1_655 64.8(3)
Al77 Cr71 Al2 7_665 1_655 114.0(6)
Al77 Cr71 Al128 2_765 . 146.4(4)
Al77 Cr71 Al128 7_665 . 81.4(3)
Al2 Cr71 Al128 1_655 . 111.7(3)
Al77 Cr71 Al131 2_765 . 88.3(3)
Al77 Cr71 Al131 7_665 . 111.7(3)
Al2 Cr71 Al131 1_655 . 134.1(6)
Al128 Cr71 Al131 . . 70.6(3)
Al77 Cr71 Al128 2_765 8_665 80.7(3)
Al77 Cr71 Al128 7_665 8_665 65.0(3)
Al2 Cr71 Al128 1_655 8_665 131.2(3)
Al128 Cr71 Al128 . 8_665 115.9(3)
Al131 Cr71 Al128 . 8_665 73.8(3)
Al77 Cr71 Cr71 2_765 9_545 137.3(3)
Al77 Cr71 Cr71 7_665 9_545 58.0(3)
Al2 Cr71 Cr71 1_655 9_545 73.8(3)
Al128 Cr71 Cr71 . 9_545 59.8(2)
Al131 Cr71 Cr71 . 9_545 130.2(3)
Al128 Cr71 Cr71 8_665 9_545 122.9(4)
Al77 Cr71 Cr71 2_765 8_665 58.0(3)
Al77 Cr71 Cr71 7_665 8_665 74.8(3)
Al2 Cr71 Cr71 1_655 8_665 73.8(3)
Al128 Cr71 Cr71 . 8_665 155.5(4)
Al131 Cr71 Cr71 . 8_665 123.8(3)
Al128 Cr71 Cr71 8_665 8_665 58.5(3)
Cr71 Cr71 Cr71 9_545 8_665 101.5(3)
Al77 Cr71 Cr25 2_765 . 72.1(3)
Al77 Cr71 Cr25 7_665 . 156.2(3)
Al2 Cr71 Cr25 1_655 . 74.0(5)
Al128 Cr71 Cr25 . . 74.9(3)
Al131 Cr71 Cr25 . . 62.2(3)
Al128 Cr71 Cr25 8_665 . 128.0(3)
Cr71 Cr71 Cr25 9_545 . 106.7(3)
Cr71 Cr71 Cr25 8_665 . 128.5(3)
Al59 Al72 Cr24 2 2 57.9(3)
Al59 Al72 Al75 2 7_565 103.3(3)
Cr24 Al72 Al75 2 7_565 103.5(3)
Al59 Al72 Cr4 2 . 55.5(3)
Cr24 Al72 Cr4 2 . 104.9(3)
Al75 Al72 Cr4 7_565 . 121.6(3)
Al59 Al72 Cr70 2 2 58.1(2)
Cr24 Al72 Cr70 2 2 57.78(18)
Al75 Al72 Cr70 7_565 2 52.7(2)
Cr4 Al72 Cr70 . 2 107.0(3)
Al59 Al72 Al54 2 2 102.4(3)
Cr24 Al72 Al54 2 2 52.4(3)
Al75 Al72 Al54 7_565 2 121.2(3)
Cr4 Al72 Al54 . 2 116.7(3)
Cr70 Al72 Al54 2 2 103.6(3)
Al59 Al72 Al27 2 . 99.2(3)
Cr24 Al72 Al27 2 . 117.2(3)
Al75 Al72 Al27 7_565 . 139.4(3)
Cr4 Al72 Al27 . . 50.4(3)
Cr70 Al72 Al27 2 . 156.7(4)
Al54 Al72 Al27 2 . 85.5(3)
Al59 Al72 Al128 2 2 57.7(3)
Cr24 Al72 Al128 2 2 103.9(3)
Al75 Al72 Al128 7_565 2 59.2(3)
Cr4 Al72 Al128 . 2 64.9(2)
Cr70 Al72 Al128 2 2 56.3(2)
Al54 Al72 Al128 2 2 156.4(4)
Al27 Al72 Al128 . 2 108.8(3)
Al59 Al72 Al72 2 10_556 58.3(2)
Cr24 Al72 Al72 2 10_556 58.78(17)
Al75 Al72 Al72 7_565 10_556 158.7(2)
Cr4 Al72 Al72 . 10_556 59.28(17)
Cr70 Al72 Al72 2 10_556 106.00(17)
Al54 Al72 Al72 2 10_556 59.52(19)
Al27 Al72 Al72 . 10_556 59.90(19)
Al128 Al72 Al72 2 10_556 110.8(2)
Al59 Al72 Al123 2 2 103.9(4)
Cr24 Al72 Al123 2 2 56.7(2)
Al75 Al72 Al123 7_565 2 61.1(3)
Cr4 Al72 Al123 . 2 159.3(3)
Cr70 Al72 Al123 2 2 56.7(2)
Al54 Al72 Al123 2 2 61.7(3)
Al27 Al72 Al123 . 2 143.1(4)
Al128 Al72 Al123 2 2 107.9(3)
Al72 Al72 Al123 10_556 2 110.1(2)
Al59 Al72 Al79 2 . 96.9(3)
Cr24 Al72 Al79 2 . 154.8(3)
Al75 Al72 Al79 7_565 . 83.3(3)
Cr4 Al72 Al79 . . 52.8(2)
Cr70 Al72 Al79 2 . 113.1(3)
Al54 Al72 Al79 2 . 143.3(4)
Al27 Al72 Al79 . . 60.6(3)
Al128 Al72 Al79 2 . 58.3(2)
Al72 Al72 Al79 10_556 . 108.0(2)
Al123 Al72 Al79 2 . 141.9(4)
Al59 Al72 Al80 2 . 148.6(3)
Cr24 Al72 Al80 2 . 110.6(3)
Al75 Al72 Al80 7_565 . 108.0(3)
Cr4 Al72 Al80 . . 108.0(3)
Cr70 Al72 Al80 2 . 145.0(3)
Al54 Al72 Al80 2 . 58.3(3)
Al27 Al72 Al80 . . 57.7(3)
Al128 Al72 Al80 2 . 145.3(3)
Al72 Al72 Al80 10_556 . 90.4(2)
Al123 Al72 Al80 2 . 88.8(3)
Al79 Al72 Al80 . . 89.6(3)
Cr10 Al73 Cr11 1_455 1_455 59.7(2)
Cr10 Al73 Al62 1_455 1_455 52.4(3)
Cr11 Al73 Al62 1_455 1_455 103.5(3)
Cr10 Al73 Al31 1_455 2_665 103.4(3)
Cr11 Al73 Al31 1_455 2_665 52.6(3)
Al62 Al73 Al31 1_455 2_665 115.4(3)
Cr10 Al73 Al75 1_455 . 104.5(3)
Cr11 Al73 Al75 1_455 . 54.2(2)
Al62 Al73 Al75 1_455 . 156.2(4)
Al31 Al73 Al75 2_665 . 60.1(3)
Cr10 Al73 Al129 1_455 1_455 53.8(2)
Cr11 Al73 Al129 1_455 1_455 103.4(3)
Al62 Al73 Al129 1_455 1_455 60.5(3)
Al31 Al73 Al129 2_665 1_455 155.5(4)
Al75 Al73 Al129 . 1_455 112.8(3)
Cr10 Al73 Al130 1_455 1_455 60.4(2)
Cr11 Al73 Al130 1_455 1_455 60.2(2)
Al62 Al73 Al130 1_455 1_455 105.9(3)
Al31 Al73 Al130 2_665 1_455 106.2(3)
Al75 Al73 Al130 . 1_455 58.0(2)
Al129 Al73 Al130 1_455 1_455 56.9(2)
Cr10 Al73 Al73 1_455 10_556 57.75(16)
Cr11 Al73 Al73 1_455 10_556 58.10(16)
Al62 Al73 Al73 1_455 10_556 58.63(18)
Al31 Al73 Al73 2_665 10_556 58.82(19)
Al75 Al73 Al73 . 10_556 106.7(2)
Al129 Al73 Al73 1_455 10_556 106.4(2)
Al130 Al73 Al73 1_455 10_556 107.4(2)
Cr10 Al73 Al123 1_455 8_565 152.6(3)
Cr11 Al73 Al123 1_455 8_565 113.3(3)
Al62 Al73 Al123 1_455 8_565 143.2(3)
Al31 Al73 Al123 2_665 8_565 88.2(3)
Al75 Al73 Al123 . 8_565 59.8(2)
Al129 Al73 Al123 1_455 8_565 108.8(3)
Al130 Al73 Al123 1_455 8_565 92.7(3)
Al73 Al73 Al123 10_556 8_565 144.7(2)
Cr10 Al73 Al74 1_455 7_565 113.5(3)
Cr11 Al73 Al74 1_455 7_565 152.5(3)
Al62 Al73 Al74 1_455 7_565 88.1(3)
Al31 Al73 Al74 2_665 7_565 143.1(3)
Al75 Al73 Al74 . 7_565 108.8(3)
Al129 Al73 Al74 1_455 7_565 60.5(2)
Al130 Al73 Al74 1_455 7_565 92.8(3)
Al73 Al73 Al74 10_556 7_565 144.5(2)
Al123 Al73 Al74 8_565 7_565 59.0(2)
Cr10 Al73 Al89 1_455 2_665 147.6(3)
Cr11 Al73 Al89 1_455 2_665 110.6(3)
Al62 Al73 Al89 1_455 2_665 108.2(3)
Al31 Al73 Al89 2_665 2_665 58.1(3)
Al75 Al73 Al89 . 2_665 89.3(3)
Al129 Al73 Al89 1_455 2_665 146.0(3)
Al130 Al73 Al89 1_455 2_665 145.8(3)
Al73 Al73 Al89 10_556 2_665 90.4(2)
Al123 Al73 Al89 8_565 2_665 59.1(2)
Al74 Al73 Al89 7_565 2_665 88.5(3)
Cr10 Al73 Al93 1_455 2_665 110.1(3)
Cr11 Al73 Al93 1_455 2_665 148.0(3)
Al62 Al73 Al93 1_455 2_665 57.8(3)
Al31 Al73 Al93 2_665 2_665 108.6(3)
Al75 Al73 Al93 . 2_665 145.4(3)
Al129 Al73 Al93 1_455 2_665 89.8(3)
Al130 Al73 Al93 1_455 2_665 145.2(3)
Al73 Al73 Al93 10_556 2_665 90.3(2)
Al123 Al73 Al93 8_565 2_665 88.9(3)
Al74 Al73 Al93 7_565 2_665 58.8(2)
Al89 Al73 Al93 2_665 2_665 60.1(2)
Cr12 Al74 Cr67 . . 59.96(19)
Cr12 Al74 Al118 . 2 111.6(3)
Cr67 Al74 Al118 . 2 149.6(3)
Cr12 Al74 Al80 . . 59.0(2)
Cr67 Al74 Al80 . . 59.1(2)
Al118 Al74 Al80 2 . 145.5(3)
Cr12 Al74 Al76 . . 59.1(2)
Cr67 Al74 Al76 . . 59.9(2)
Al118 Al74 Al76 2 . 90.3(3)
Al80 Al74 Al76 . . 107.7(3)
Cr12 Al74 Al123 . 2 111.5(3)
Cr67 Al74 Al123 . 2 149.1(3)
Al118 Al74 Al123 2 2 60.6(2)
Al80 Al74 Al123 . 2 90.6(3)
Al76 Al74 Al123 . 2 145.1(3)
Cr12 Al74 Al93 . 8_455 149.3(3)
Cr67 Al74 Al93 . 8_455 110.1(3)
Al118 Al74 Al93 2 8_455 60.7(2)
Al80 Al74 Al93 . 8_455 144.7(3)
Al76 Al74 Al93 . 8_455 90.4(3)
Al123 Al74 Al93 2 8_455 91.0(3)
Cr12 Al74 Al95 . 8_455 102.3(3)
Cr67 Al74 Al95 . 8_455 52.29(19)
Al118 Al74 Al95 2 8_455 108.2(3)
Al80 Al74 Al95 . 8_455 106.2(3)
Al76 Al74 Al95 . 8_455 57.1(2)
Al123 Al74 Al95 2 8_455 146.2(4)
Al93 Al74 Al95 8_455 8_455 58.3(2)
Cr12 Al74 Al129 . 7_665 102.0(3)
Cr67 Al74 Al129 . 7_665 51.87(19)
Al118 Al74 Al129 2 7_665 146.4(4)
Al80 Al74 Al129 . 7_665 56.4(2)
Al76 Al74 Al129 . 7_665 106.6(3)
Al123 Al74 Al129 2 7_665 108.2(3)
Al93 Al74 Al129 8_455 7_665 89.7(3)
Al95 Al74 Al129 8_455 7_665 61.9(2)
Cr12 Al74 Al54 . 2 51.7(2)
Cr67 Al74 Al54 . 2 102.8(3)
Al118 Al74 Al54 2 2 89.5(3)
Al80 Al74 Al54 . 2 58.0(3)
Al76 Al74 Al54 . 2 104.5(3)
Al123 Al74 Al54 2 2 60.0(3)
Al93 Al74 Al54 8_455 2 147.0(3)
Al95 Al74 Al54 8_455 2 153.3(3)
Al129 Al74 Al54 7_665 2 113.0(3)
Cr12 Al74 Al51 . 2 51.7(2)
Cr67 Al74 Al51 . 2 102.9(3)
Al118 Al74 Al51 2 2 60.2(3)
Al80 Al74 Al51 . 2 104.8(3)
Al76 Al74 Al51 . 2 57.4(3)
Al123 Al74 Al51 2 2 89.7(3)
Al93 Al74 Al51 8_455 2 110.5(3)
Al95 Al74 Al51 8_455 2 113.0(3)
Al129 Al74 Al51 7_665 2 153.0(4)
Al54 Al74 Al51 2 2 58.4(3)
Cr12 Al74 Al73 . 7_565 148.4(3)
Cr67 Al74 Al73 . 7_565 109.7(3)
Al118 Al74 Al73 2 7_565 91.4(3)
Al80 Al74 Al73 . 7_565 89.6(3)
Al76 Al74 Al73 . 7_565 145.5(3)
Al123 Al74 Al73 2 7_565 60.5(2)
Al93 Al74 Al73 8_455 7_565 61.0(2)
Al95 Al74 Al73 8_455 7_565 89.9(3)
Al129 Al74 Al73 7_665 7_565 58.2(2)
Al54 Al74 Al73 2 7_565 109.9(3)
Al51 Al74 Al73 2 7_565 147.3(3)
Cr70 Al75 Cr11 8_565 1_455 164.1(4)
Cr70 Al75 Al130 8_565 1_455 131.8(4)
Cr11 Al75 Al130 1_455 1_455 64.1(2)
Cr70 Al75 Al72 8_565 7_565 64.0(2)
Cr11 Al75 Al72 1_455 7_565 131.9(3)
Al130 Al75 Al72 1_455 7_565 67.8(3)
Cr70 Al75 Al128 8_565 8_565 60.6(2)
Cr11 Al75 Al128 1_455 8_565 124.7(3)
Al130 Al75 Al128 1_455 8_565 96.8(3)
Al72 Al75 Al128 7_565 8_565 61.8(3)
Cr70 Al75 Al31 8_565 2_665 112.0(3)
Cr11 Al75 Al31 1_455 2_665 54.4(3)
Al130 Al75 Al31 1_455 2_665 108.8(4)
Al72 Al75 Al31 7_565 2_665 148.9(4)
Al128 Al75 Al31 8_565 2_665 146.1(4)
Cr70 Al75 Al29 8_565 2_665 112.6(3)
Cr11 Al75 Al29 1_455 2_665 55.1(3)
Al130 Al75 Al29 1_455 2_665 109.1(4)
Al72 Al75 Al29 7_565 2_665 150.2(4)
Al128 Al75 Al29 8_565 2_665 90.2(3)
Al31 Al75 Al29 2_665 2_665 60.9(3)
Cr70 Al75 Al73 8_565 . 121.6(3)
Cr11 Al75 Al73 1_455 . 61.4(2)
Al130 Al75 Al73 1_455 . 61.9(2)
Al72 Al75 Al73 7_565 . 95.0(3)
Al128 Al75 Al73 8_565 . 154.2(4)
Al31 Al75 Al73 2_665 . 59.6(3)
Al29 Al75 Al73 2_665 . 109.8(4)
Cr70 Al75 Al123 8_565 8_565 60.0(2)
Cr11 Al75 Al123 1_455 8_565 122.8(3)
Al130 Al75 Al123 1_455 8_565 96.5(3)
Al72 Al75 Al123 7_565 8_565 61.4(3)
Al128 Al75 Al123 8_565 8_565 110.1(3)
Al31 Al75 Al123 2_665 8_565 89.3(3)
Al29 Al75 Al123 2_665 8_565 145.4(4)
Al73 Al75 Al123 . 8_565 62.2(3)
Cr70 Al75 Al131 8_565 1_455 125.1(3)
Cr11 Al75 Al131 1_455 1_455 60.8(2)
Al130 Al75 Al131 1_455 1_455 59.4(2)
Al72 Al75 Al131 7_565 1_455 95.5(3)
Al128 Al75 Al131 8_565 1_455 64.9(3)
Al31 Al75 Al131 2_665 1_455 109.4(3)
Al29 Al75 Al131 2_665 1_455 61.1(3)
Al73 Al75 Al131 . 1_455 109.9(3)
Al123 Al75 Al131 8_565 1_455 152.9(3)
Cr70 Al75 Al83 8_565 2_665 53.2(2)
Cr11 Al75 Al83 1_455 2_665 112.8(3)
Al130 Al75 Al83 1_455 2_665 151.4(3)
Al72 Al75 Al83 7_565 2_665 108.6(3)
Al128 Al75 Al83 8_565 2_665 106.3(3)
Al31 Al75 Al83 2_665 2_665 58.7(3)
Al29 Al75 Al83 2_665 2_665 87.9(3)
Al73 Al75 Al83 . 2_665 91.1(3)
Al123 Al75 Al83 8_565 2_665 60.0(2)
Al131 Al75 Al83 1_455 2_665 146.7(3)
Al28 Al76 Cr12 . . 56.1(3)
Al28 Al76 Al95 . 8_455 103.1(3)
Cr12 Al76 Al95 . 8_455 103.9(3)
Al28 Al76 Al51 . 2 101.0(3)
Cr12 Al76 Al51 . 2 52.6(3)
Al95 Al76 Al51 8_455 2 122.1(3)
Al28 Al76 Cr67 . . 56.9(2)
Cr12 Al76 Cr67 . . 58.02(17)
Al95 Al76 Cr67 8_455 . 52.91(19)
Al51 Al76 Cr67 2 . 104.3(3)
Al28 Al76 Al46 . 2 99.3(3)
Cr12 Al76 Al46 . 2 117.2(3)
Al95 Al76 Al46 8_455 2 138.8(3)
Al51 Al76 Al46 2 2 86.1(3)
Cr67 Al76 Al46 . 2 155.1(3)
Al28 Al76 Al81 . . 58.1(2)
Cr12 Al76 Al81 . . 104.2(3)
Al95 Al76 Al81 8_455 . 60.3(2)
Al51 Al76 Al81 2 . 156.7(4)
Cr67 Al76 Al81 . . 57.0(2)
Al46 Al76 Al81 2 . 106.2(3)
Al28 Al76 Al76 . 10_556 57.91(19)
Cr12 Al76 Al76 . 10_556 58.77(16)
Al95 Al76 Al76 8_455 10_556 158.81(18)
Al51 Al76 Al76 2 10_556 59.36(18)
Cr67 Al76 Al76 . 10_556 105.93(16)
Al46 Al76 Al76 2 10_556 59.68(17)
Al81 Al76 Al76 . 10_556 109.4(2)
Al28 Al76 Cr13 . . 55.3(3)
Cr12 Al76 Cr13 . . 104.1(3)
Al95 Al76 Cr13 8_455 . 119.2(3)
Al51 Al76 Cr13 2 . 117.9(3)
Cr67 Al76 Cr13 . . 104.1(3)
Al46 Al76 Cr13 2 . 51.6(2)
Al81 Al76 Cr13 . . 61.0(2)
Al76 Al76 Cr13 10_556 . 60.14(15)
Al28 Al76 Al74 . . 102.0(3)
Cr12 Al76 Al74 . . 56.5(2)
Al95 Al76 Al74 8_455 . 61.7(2)
Al51 Al76 Al74 2 . 62.2(3)
Cr67 Al76 Al74 . . 56.91(19)
Al46 Al76 Al74 2 . 144.5(3)
Al81 Al76 Al74 . . 109.2(3)
Al76 Al76 Al74 10_556 . 110.1(2)
Cr13 Al76 Al74 . . 157.3(3)
Al28 Al76 Al78 . . 98.0(3)
Cr12 Al76 Al78 . . 153.8(3)
Al95 Al76 Al78 8_455 . 83.8(3)
Al51 Al76 Al78 2 . 142.6(4)
Cr67 Al76 Al78 . . 113.1(3)
Al46 Al76 Al78 2 . 59.1(2)
Al81 Al76 Al78 . . 57.6(2)
Al76 Al76 Al78 10_556 . 106.8(2)
Cr13 Al76 Al78 . . 51.8(2)
Al74 Al76 Al78 . . 143.1(3)
Al28 Al76 Al116 . 2 147.7(3)
Cr12 Al76 Al116 . 2 111.0(3)
Al95 Al76 Al116 8_455 2 109.0(3)
Al51 Al76 Al116 2 2 58.4(3)
Cr67 Al76 Al116 . 2 146.5(3)
Al46 Al76 Al116 2 2 57.9(3)
Al81 Al76 Al116 . 2 144.8(3)
Al76 Al76 Al116 10_556 2 89.85(19)
Cr13 Al76 Al116 . 2 109.3(3)
Al74 Al76 Al116 . 2 90.1(3)
Al78 Al76 Al116 . 2 89.2(3)
Cr71 Al77 Cr71 7_665 3_675 64.0(3)
Cr71 Al77 Cr4 7_665 . 123.5(4)
Cr71 Al77 Cr4 3_675 . 153.3(4)
Cr71 Al77 Al77 7_665 10_556 168.6(2)
Cr71 Al77 Al77 3_675 10_556 120.5(2)
Cr4 Al77 Al77 . 10_556 58.0(2)
Cr71 Al77 Al2 7_665 1_565 73.3(5)
Cr71 Al77 Al2 3_675 1_565 57.7(3)
Cr4 Al77 Al2 . 1_565 146.7(5)
Al77 Al77 Al2 10_556 1_565 99.8(5)
Cr71 Al77 Al128 7_665 2 59.3(3)
Cr71 Al77 Al128 3_675 2 123.2(4)
Cr4 Al77 Al128 . 2 71.5(3)
Al77 Al77 Al128 10_556 2 114.7(2)
Al2 Al77 Al128 1_565 2 101.4(4)
Cr71 Al77 Al79 7_665 . 74.9(3)
Cr71 Al77 Al79 3_675 . 106.6(4)
Cr4 Al77 Al79 . . 57.9(3)
Al77 Al77 Al79 10_556 . 111.7(2)
Al2 Al77 Al79 1_565 . 148.2(6)
Al128 Al77 Al79 2 . 62.0(3)
Cr71 Al77 Cr25 7_665 2 107.2(3)
Cr71 Al77 Cr25 3_675 2 126.6(4)
Cr4 Al77 Cr25 . 2 77.9(3)
Al77 Al77 Cr25 10_556 2 61.5(2)
Al2 Al77 Cr25 1_565 2 69.3(4)
Al128 Al77 Cr25 2 2 70.2(3)
Al79 Al77 Cr25 . 2 122.1(4)
Cr71 Al77 Al29 7_665 . 128.2(4)
Cr71 Al77 Al29 3_675 . 100.3(4)
Cr4 Al77 Al29 . . 54.0(3)
Al77 Al77 Al29 10_556 . 62.7(2)
Al2 Al77 Al29 1_565 . 142.0(5)
Al128 Al77 Al29 2 . 116.5(4)
Al79 Al77 Al29 . . 62.6(3)
Cr25 Al77 Al29 2 . 119.7(4)
Cr71 Al77 Al1 7_665 1_565 109.4(3)
Cr71 Al77 Al1 3_675 1_565 79.7(3)
Cr4 Al77 Al1 . 1_565 115.9(3)
Al77 Al77 Al1 10_556 1_565 63.29(17)
Al2 Al77 Al1 1_565 1_565 36.5(5)
Al128 Al77 Al1 2 1_565 115.6(3)
Al79 Al77 Al1 . 1_565 173.6(4)
Cr25 Al77 Al1 2 1_565 52.5(2)
Al29 Al77 Al1 . 1_565 115.9(3)
Cr69 Al78 Cr13 8_455 . 162.2(3)
Cr69 Al78 Al100 8_455 8_455 63.6(2)
Cr13 Al78 Al100 . 8_455 133.3(3)
Cr69 Al78 Al81 8_455 . 130.9(3)
Cr13 Al78 Al81 . . 66.3(2)
Al100 Al78 Al81 8_455 . 67.3(3)
Cr69 Al78 Al82 8_455 . 122.7(3)
Cr13 Al78 Al82 . . 57.8(3)
Al100 Al78 Al82 8_455 . 94.5(3)
Al81 Al78 Al82 . . 60.0(2)
Cr69 Al78 Al46 8_455 2 114.4(3)
Cr13 Al78 Al46 . 2 54.9(2)
Al100 Al78 Al46 8_455 2 150.3(3)
Al81 Al78 Al46 . 2 108.3(3)
Al82 Al78 Al46 . 2 108.8(3)
Cr69 Al78 Al97 8_455 8_455 63.0(2)
Cr13 Al78 Al97 . 8_455 126.7(3)
Al100 Al78 Al97 8_455 8_455 60.9(2)
Al81 Al78 Al97 . 8_455 93.8(3)
Al82 Al78 Al97 . 8_455 150.7(3)
Al46 Al78 Al97 2 8_455 91.0(3)
Cr69 Al78 Al26 8_455 . 109.3(3)
Cr13 Al78 Al26 . . 54.0(2)
Al100 Al78 Al26 8_455 . 146.6(3)
Al81 Al78 Al26 . . 110.9(3)
Al82 Al78 Al26 . . 60.5(3)
Al46 Al78 Al26 2 . 63.2(3)
Al97 Al78 Al26 8_455 . 148.3(4)
Cr69 Al78 Al76 8_455 . 126.2(3)
Cr13 Al78 Al76 . . 63.5(2)
Al100 Al78 Al76 8_455 . 96.7(3)
Al81 Al78 Al76 . . 60.0(2)
Al82 Al78 Al76 . . 107.5(3)
Al46 Al78 Al76 2 . 59.3(3)
Al97 Al78 Al76 8_455 . 63.8(2)
Al26 Al78 Al76 . . 111.3(3)
Cr69 Al78 Al111 8_455 2 55.0(2)
Cr13 Al78 Al111 . 2 113.6(3)
Al100 Al78 Al111 8_455 2 108.8(3)
Al81 Al78 Al111 . 2 150.3(3)
Al82 Al78 Al111 . 2 147.3(3)
Al46 Al78 Al111 2 2 59.6(3)
Al97 Al78 Al111 8_455 2 61.5(2)
Al26 Al78 Al111 . 2 88.5(3)
Al76 Al78 Al111 . 2 92.6(3)
Cr69 Al78 Al105 8_455 8_455 58.5(2)
Cr13 Al78 Al105 . 8_455 120.4(3)
Al100 Al78 Al105 8_455 8_455 61.7(2)
Al81 Al78 Al105 . 8_455 97.3(3)
Al82 Al78 Al105 . 8_455 64.4(2)
Al46 Al78 Al105 2 8_455 145.4(3)
Al97 Al78 Al105 8_455 8_455 110.5(3)
Al26 Al78 Al105 . 8_455 86.3(3)
Al76 Al78 Al105 . 8_455 154.6(3)
Al111 Al78 Al105 2 8_455 106.5(3)
Cr4 Al79 Cr70 . 7_665 157.5(3)
Cr4 Al79 Al131 . 7_665 136.1(3)
Cr70 Al79 Al131 7_665 7_665 66.4(3)
Cr4 Al79 Al77 . . 55.8(3)
Cr70 Al79 Al77 7_665 . 129.9(3)
Al131 Al79 Al77 7_665 . 98.4(3)
Cr4 Al79 Al128 . 2 68.9(3)
Cr70 Al79 Al128 7_665 2 133.6(3)
Al131 Al79 Al128 7_665 2 67.3(3)
Al77 Al79 Al128 . 2 58.3(3)
Cr4 Al79 Al128 . 7_665 124.0(3)
Cr70 Al79 Al128 7_665 7_665 59.1(2)
Al131 Al79 Al128 7_665 7_665 63.4(3)
Al77 Al79 Al128 . 7_665 71.3(3)
Al128 Al79 Al128 2 7_665 99.7(3)
Cr4 Al79 Al130 . 7_665 124.9(3)
Cr70 Al79 Al130 7_665 7_665 62.4(2)
Al131 Al79 Al130 7_665 7_665 60.6(3)
Al77 Al79 Al130 . 7_665 151.5(4)
Al128 Al79 Al130 2 7_665 94.1(3)
Al128 Al79 Al130 7_665 7_665 110.1(3)
Cr4 Al79 Al27 . . 52.0(2)
Cr70 Al79 Al27 7_665 . 110.7(3)
Al131 Al79 Al27 7_665 . 149.3(4)
Al77 Al79 Al27 . . 104.7(3)
Al128 Al79 Al27 2 . 108.7(3)
Al128 Al79 Al27 7_665 . 143.6(4)
Al130 Al79 Al27 7_665 . 90.4(3)
Cr4 Al79 Al72 . . 61.4(2)
Cr70 Al79 Al72 7_665 . 126.0(3)
Al131 Al79 Al72 7_665 . 97.1(3)
Al77 Al79 Al72 . . 102.3(3)
Al128 Al79 Al72 2 . 60.0(2)
Al128 Al79 Al72 7_665 . 157.2(4)
Al130 Al79 Al72 7_665 . 64.8(3)
Al27 Al79 Al72 . . 58.7(3)
Cr4 Al79 Al29 . . 52.8(3)
Cr70 Al79 Al29 7_665 . 108.1(3)
Al131 Al79 Al29 7_665 . 149.2(4)
Al77 Al79 Al29 . . 60.7(3)
Al128 Al79 Al29 2 . 111.7(4)
Al128 Al79 Al29 7_665 . 87.4(3)
Al130 Al79 Al29 7_665 . 146.2(4)
Al27 Al79 Al29 . . 61.5(3)
Al72 Al79 Al29 . . 108.9(3)
Cr4 Al79 Al83 . . 109.0(3)
Cr70 Al79 Al83 7_665 . 53.3(2)
Al131 Al79 Al83 7_665 . 109.2(3)
Al77 Al79 Al83 . . 147.5(4)
Al128 Al79 Al83 2 . 149.1(3)
Al128 Al79 Al83 7_665 . 105.7(3)
Al130 Al79 Al83 7_665 . 60.9(2)
Al27 Al79 Al83 . . 57.8(3)
Al72 Al79 Al83 . . 91.3(3)
Al29 Al79 Al83 . . 87.0(3)
Al30 Al80 Cr12 . . 57.3(3)
Al30 Al80 Al129 . 7_665 104.2(3)
Cr12 Al80 Al129 . 7_665 105.1(3)
Al30 Al80 Cr67 . . 58.2(2)
Cr12 Al80 Cr67 . . 58.67(18)
Al129 Al80 Cr67 7_665 . 53.4(2)
Al30 Al80 Al27 . . 96.9(3)
Cr12 Al80 Al27 . . 116.1(3)
Al129 Al80 Al27 7_665 . 138.8(3)
Cr67 Al80 Al27 . . 154.1(4)
Al30 Al80 Al54 . 2 101.5(3)
Cr12 Al80 Al54 . 2 52.5(3)
Al129 Al80 Al54 7_665 2 123.0(3)
Cr67 Al80 Al54 . 2 104.8(3)
Al27 Al80 Al54 . 2 85.7(3)
Al30 Al80 Al84 . . 57.6(2)
Cr12 Al80 Al84 . . 105.8(3)
Al129 Al80 Al84 7_665 . 62.1(3)
Cr67 Al80 Al84 . . 59.1(2)
Al27 Al80 Al84 . . 103.2(3)
Al54 Al80 Al84 2 . 157.8(4)
Al30 Al80 Al74 . . 103.9(3)
Cr12 Al80 Al74 . . 56.9(2)
Al129 Al80 Al74 7_665 . 62.7(3)
Cr67 Al80 Al74 . . 57.6(2)
Al27 Al80 Al74 . . 144.4(4)
Al54 Al80 Al74 2 . 62.1(3)
Al84 Al80 Al74 . . 112.3(3)
Al30 Al80 Al80 . 10_556 57.17(19)
Cr12 Al80 Al80 . 10_556 58.18(16)
Al129 Al80 Al80 7_665 10_556 159.2(2)
Cr67 Al80 Al80 . 10_556 105.80(17)
Al27 Al80 Al80 . 10_556 59.04(18)
Al54 Al80 Al80 2 10_556 59.15(18)
Al84 Al80 Al80 . 10_556 107.9(2)
Al74 Al80 Al80 . 10_556 109.8(2)
Al30 Al80 Cr14 . . 53.6(3)
Cr12 Al80 Cr14 . . 103.9(3)
Al129 Al80 Cr14 7_665 . 118.5(3)
Cr67 Al80 Cr14 . . 103.6(3)
Al27 Al80 Cr14 . . 51.3(3)
Al54 Al80 Cr14 2 . 117.9(3)
Al84 Al80 Cr14 . . 58.2(2)
Al74 Al80 Cr14 . . 157.4(3)
Al80 Al80 Cr14 10_556 . 60.38(16)
Al30 Al80 Al83 . . 96.2(3)
Cr12 Al80 Al83 . . 153.2(3)
Al129 Al80 Al83 7_665 . 84.0(3)
Cr67 Al80 Al83 . . 113.3(3)
Al27 Al80 Al83 . . 58.5(3)
Al54 Al80 Al83 2 . 141.8(4)
Al84 Al80 Al83 . . 55.7(2)
Al74 Al80 Al83 . . 144.3(3)
Al80 Al80 Al83 10_556 . 105.9(2)
Cr14 Al80 Al83 . . 50.90(19)
Al30 Al80 Al72 . . 146.6(3)
Cr12 Al80 Al72 . . 110.2(3)
Al129 Al80 Al72 7_665 . 109.1(3)
Cr67 Al80 Al72 . . 146.7(3)
Al27 Al80 Al72 . . 58.6(3)
Al54 Al80 Al72 2 . 57.8(3)
Al84 Al80 Al72 . . 143.9(3)
Al74 Al80 Al72 . . 89.6(3)
Al80 Al80 Al72 10_556 . 89.6(2)
Cr14 Al80 Al72 . . 109.6(3)
Al83 Al80 Al72 . . 89.6(3)
Al88 Al81 Al28 . . 102.6(3)
Al88 Al81 Cr67 . . 113.8(3)
Al28 Al81 Cr67 . . 58.4(2)
Al88 Al81 Al78 . . 124.3(3)
Al28 Al81 Al78 . . 101.6(3)
Cr67 Al81 Al78 . . 121.7(3)
Al88 Al81 Al82 . . 67.1(2)
Al28 Al81 Al82 . . 98.0(3)
Cr67 Al81 Al82 . . 156.3(4)
Al78 Al81 Al82 . . 60.3(2)
Al88 Al81 Al95 . 8_455 135.4(3)
Al28 Al81 Al95 . 8_455 102.2(3)
Cr67 Al81 Al95 . 8_455 53.67(19)
Al78 Al81 Al95 . 8_455 85.6(3)
Al82 Al81 Al95 . 8_455 143.3(3)
Al88 Al81 Al76 . . 160.5(4)
Al28 Al81 Al76 . . 58.3(3)
Cr67 Al81 Al76 . . 61.1(2)
Al78 Al81 Al76 . . 62.4(2)
Al82 Al81 Al76 . . 109.6(3)
Al95 Al81 Al76 8_455 . 58.9(2)
Al88 Al81 Cr13 . . 107.6(3)
Al28 Al81 Cr13 . . 55.1(3)
Cr67 Al81 Cr13 . . 106.5(3)
Al78 Al81 Cr13 . . 52.8(2)
Al82 Al81 Cr13 . . 53.9(2)
Al95 Al81 Cr13 8_455 . 117.0(3)
Al76 Al81 Cr13 . . 60.1(2)
Al88 Al81 Al85 . . 57.1(2)
Al28 Al81 Al85 . . 59.7(3)
Cr67 Al81 Al85 . . 59.8(2)
Al78 Al81 Al85 . . 158.5(4)
Al82 Al81 Al85 . . 109.1(3)
Al95 Al81 Al85 8_455 . 107.5(3)
Al76 Al81 Al85 . . 109.4(3)
Cr13 Al81 Al85 . . 105.7(3)
Al88 Al81 Al127 . 7_665 77.0(2)
Al28 Al81 Al127 . 7_665 102.1(3)
Cr67 Al81 Al127 . 7_665 52.95(19)
Al78 Al81 Al127 . 7_665 143.1(3)
Al82 Al81 Al127 . 7_665 141.9(3)
Al95 Al81 Al127 8_455 7_665 61.9(2)
Al76 Al81 Al127 . 7_665 108.5(3)
Cr13 Al81 Al127 . 7_665 157.1(3)
Al85 Al81 Al127 . 7_665 57.2(2)
Al88 Al81 Cr15 . . 55.2(2)
Al28 Al81 Cr15 . . 55.0(3)
Cr67 Al81 Cr15 . . 103.5(3)
Al78 Al81 Cr15 . . 104.5(3)
Al82 Al81 Cr15 . . 56.2(2)
Al95 Al81 Cr15 8_455 . 156.2(3)
Al76 Al81 Cr15 . . 106.3(3)
Cr13 Al81 Cr15 . . 58.5(2)
Al85 Al81 Cr15 . . 57.1(2)
Al127 Al81 Cr15 7_665 . 112.3(3)
Fe63 Al82 Cr13 . . 150.4(4)
Fe63 Al82 Cr15 . . 136.8(3)
Cr13 Al82 Cr15 . . 65.4(2)
Fe63 Al82 Al90 . . 64.7(2)
Cr13 Al82 Al90 . . 136.3(3)
Cr15 Al82 Al90 . . 72.9(3)
Fe63 Al82 Al81 . . 136.1(4)
Cr13 Al82 Al81 . . 65.5(2)
Cr15 Al82 Al81 . . 64.6(2)
Al90 Al82 Al81 . . 107.7(3)
Fe63 Al82 Al78 . . 112.1(3)
Cr13 Al82 Al78 . . 56.0(2)
Cr15 Al82 Al78 . . 110.5(3)
Al90 Al82 Al78 . . 159.9(4)
Al81 Al82 Al78 . . 59.7(2)
Fe63 Al82 Al82 . 10_556 113.2(2)
Cr13 Al82 Al82 . 10_556 56.55(18)
Cr15 Al82 Al82 . 10_556 58.15(17)
Al90 Al82 Al82 . 10_556 91.0(2)
Al81 Al82 Al82 . 10_556 110.1(2)
Al78 Al82 Al82 . 10_556 107.8(2)
Fe63 Al82 Al26 . . 96.6(3)
Cr13 Al82 Al26 . . 53.9(3)
Cr15 Al82 Al26 . . 109.5(3)
Al90 Al82 Al26 . . 137.4(4)
Al81 Al82 Al26 . . 111.4(3)
Al78 Al82 Al26 . . 61.5(3)
Al82 Al82 Al26 10_556 . 60.19(18)
Fe63 Al82 Al88 . . 103.0(3)
Cr13 Al82 Al88 . . 106.6(3)
Cr15 Al82 Al88 . . 53.87(19)
Al90 Al82 Al88 . . 53.4(2)
Al81 Al82 Al88 . . 54.3(2)
Al78 Al82 Al88 . . 111.5(3)
Al82 Al82 Al88 10_556 . 109.24(19)
Al26 Al82 Al88 . . 160.3(3)
Cr70 Al83 Cr14 7_665 . 163.7(3)
Cr70 Al83 Al84 7_665 . 131.0(3)
Cr14 Al83 Al84 . . 64.9(2)
Cr70 Al83 Al126 7_665 7_665 63.5(2)
Cr14 Al83 Al126 . 7_665 132.2(3)
Al84 Al83 Al126 . 7_665 67.5(3)
Cr70 Al83 Al27 7_665 . 114.8(3)
Cr14 Al83 Al27 . . 55.1(2)
Al84 Al83 Al27 . . 107.0(3)
Al126 Al83 Al27 7_665 . 148.8(3)
Cr70 Al83 Al31 7_665 . 110.8(3)
Cr14 Al83 Al31 . . 54.3(3)
Al84 Al83 Al31 . . 109.9(3)
Al126 Al83 Al31 7_665 . 147.4(4)
Al27 Al83 Al31 . . 63.8(3)
Cr70 Al83 Al89 7_665 . 119.1(3)
Cr14 Al83 Al89 . . 61.3(2)
Al84 Al83 Al89 . . 63.7(2)
Al126 Al83 Al89 7_665 . 94.4(3)
Al27 Al83 Al89 . . 110.9(3)
Al31 Al83 Al89 . . 59.0(3)
Cr70 Al83 Al123 7_665 7_665 59.1(2)
Cr14 Al83 Al123 . 7_665 121.2(3)
Al84 Al83 Al123 . 7_665 96.7(3)
Al126 Al83 Al123 7_665 7_665 61.1(3)
Al27 Al83 Al123 . 7_665 147.7(3)
Al31 Al83 Al123 . 7_665 87.9(3)
Al89 Al83 Al123 . 7_665 60.6(2)
Cr70 Al83 Al130 7_665 7_665 61.7(2)
Cr14 Al83 Al130 . 7_665 126.4(3)
Al84 Al83 Al130 . 7_665 94.7(3)
Al126 Al83 Al130 7_665 7_665 60.7(2)
Al27 Al83 Al130 . 7_665 90.3(3)
Al31 Al83 Al130 . 7_665 148.1(4)
Al89 Al83 Al130 . 7_665 152.9(3)
Al123 Al83 Al130 7_665 7_665 109.7(3)
Cr70 Al83 Al79 7_665 . 54.9(2)
Cr14 Al83 Al79 . . 114.8(3)
Al84 Al83 Al79 . . 147.7(3)
Al126 Al83 Al79 7_665 . 107.1(3)
Al27 Al83 Al79 . . 60.3(3)
Al31 Al83 Al79 . . 91.4(3)
Al89 Al83 Al79 . . 147.1(3)
Al123 Al83 Al79 7_665 . 108.4(3)
Al130 Al83 Al79 7_665 . 58.2(2)
Cr70 Al83 Al80 7_665 . 124.0(3)
Cr14 Al83 Al80 . . 64.1(2)
Al84 Al83 Al80 . . 60.6(2)
Al126 Al83 Al80 7_665 . 95.5(3)
Al27 Al83 Al80 . . 58.3(3)
Al31 Al83 Al80 . . 111.7(3)
Al89 Al83 Al80 . . 113.5(3)
Al123 Al83 Al80 7_665 . 153.5(3)
Al130 Al83 Al80 7_665 . 62.8(2)
Al79 Al83 Al80 . . 89.4(3)
Cr70 Al83 Al75 7_665 3_565 52.9(2)
Cr14 Al83 Al75 . 3_565 112.1(3)
Al84 Al83 Al75 . 3_565 150.4(3)
Al126 Al83 Al75 7_665 3_565 107.2(3)
Al27 Al83 Al75 . 3_565 91.9(3)
Al31 Al83 Al75 . 3_565 58.0(3)
Al89 Al83 Al75 . 3_565 88.6(3)
Al123 Al83 Al75 7_665 3_565 58.4(2)
Al130 Al83 Al75 7_665 3_565 108.1(3)
Al79 Al83 Al75 . 3_565 61.7(2)
Al80 Al83 Al75 . 3_565 147.2(3)
Al30 Al84 Al83 . . 101.7(3)
Al30 Al84 Al92 . . 105.6(3)
Al83 Al84 Al92 . . 117.7(3)
Al30 Al84 Cr67 . . 57.9(2)
Al83 Al84 Cr67 . . 120.4(3)
Al92 Al84 Cr67 . . 121.6(3)
Al30 Al84 Al85 . . 59.9(3)
Al83 Al84 Al85 . . 159.3(4)
Al92 Al84 Al85 . . 63.9(2)
Cr67 Al84 Al85 . . 60.0(2)
Al30 Al84 Cr14 . . 54.8(2)
Al83 Al84 Cr14 . . 54.2(2)
Al92 Al84 Cr14 . . 102.8(3)
Cr67 Al84 Cr14 . . 106.1(3)
Al85 Al84 Cr14 . . 105.2(3)
Al30 Al84 Cr5 . . 56.4(3)
Al83 Al84 Cr5 . . 103.1(3)
Al92 Al84 Cr5 . . 54.8(2)
Cr67 Al84 Cr5 . . 105.8(3)
Al85 Al84 Cr5 . . 59.9(2)
Cr14 Al84 Cr5 . . 56.0(2)
Al30 Al84 Al80 . . 57.4(3)
Al83 Al84 Al80 . . 63.7(2)
Al92 Al84 Al80 . . 161.3(4)
Cr67 Al84 Al80 . . 58.6(2)
Al85 Al84 Al80 . . 107.8(3)
Cr14 Al84 Al80 . . 62.0(2)
Cr5 Al84 Al80 . . 106.5(3)
Al30 Al84 Al129 . 7_665 100.1(3)
Al83 Al84 Al129 . 7_665 85.4(3)
Al92 Al84 Al129 . 7_665 140.1(3)
Cr67 Al84 Al129 . 7_665 51.68(19)
Al85 Al84 Al129 . 7_665 106.0(3)
Cr14 Al84 Al129 . 7_665 117.0(3)
Cr5 Al84 Al129 . 7_665 156.0(3)
Al80 Al84 Al129 . 7_665 56.9(2)
Al30 Al84 Al127 . 7_665 101.8(3)
Al83 Al84 Al127 . 7_665 140.6(3)
Al92 Al84 Al127 . 7_665 85.3(3)
Cr67 Al84 Al127 . 7_665 52.18(19)
Al85 Al84 Al127 . 7_665 58.2(2)
Cr14 Al84 Al127 . 7_665 156.5(3)
Cr5 Al84 Al127 . 7_665 116.3(3)
Al80 Al84 Al127 . 7_665 104.9(3)
Al129 Al84 Al127 7_665 7_665 59.6(2)
Al30 Al84 Al89 . . 102.5(3)
Al83 Al84 Al89 . . 60.3(2)
Al92 Al84 Al89 . . 59.7(2)
Cr67 Al84 Al89 . . 160.5(3)
Al85 Al84 Al89 . . 111.7(3)
Cr14 Al84 Al89 . . 57.1(2)
Cr5 Al84 Al89 . . 57.6(2)
Al80 Al84 Al89 . . 113.2(3)
Al129 Al84 Al89 7_665 . 142.0(3)
Al127 Al84 Al89 7_665 . 141.6(3)
Al88 Al85 Al30 . . 154.4(4)
Al88 Al85 Al127 . 7_665 79.0(3)
Al30 Al85 Al127 . 7_665 103.7(3)
Al88 Al85 Cr15 . . 56.7(2)
Al30 Al85 Cr15 . . 102.6(3)
Al127 Al85 Cr15 7_665 . 121.0(3)
Al88 Al85 Al28 . . 99.3(3)
Al30 Al85 Al28 . . 55.1(3)
Al127 Al85 Al28 7_665 . 102.9(3)
Cr15 Al85 Al28 . . 55.6(3)
Al88 Al85 Cr67 . . 109.9(3)
Al30 Al85 Cr67 . . 57.1(2)
Al127 Al85 Cr67 7_665 . 53.4(2)
Cr15 Al85 Cr67 . . 104.5(3)
Al28 Al85 Cr67 . . 56.0(2)
Al88 Al85 Al84 . . 138.8(4)
Al30 Al85 Al84 . . 57.8(2)
Al127 Al85 Al84 7_665 . 62.9(3)
Cr15 Al85 Al84 . . 158.9(4)
Al28 Al85 Al84 . . 103.6(3)
Cr67 Al85 Al84 . . 59.7(2)
Al88 Al85 Cr5 . . 143.9(3)
Al30 Al85 Cr5 . . 56.0(3)
Al127 Al85 Cr5 7_665 . 121.3(3)
Cr15 Al85 Cr5 . . 117.3(3)
Al28 Al85 Cr5 . . 103.7(3)
Cr67 Al85 Cr5 . . 106.0(3)
Al84 Al85 Cr5 . . 60.4(2)
Al88 Al85 Al85 . 10_556 111.9(2)
Al30 Al85 Al85 . 10_556 58.93(19)
Al127 Al85 Al85 7_665 10_556 159.8(2)
Cr15 Al85 Al85 . 10_556 59.54(18)
Al28 Al85 Al85 . 10_556 59.59(19)
Cr67 Al85 Al85 . 10_556 106.41(18)
Al84 Al85 Al85 . 10_556 109.1(2)
Cr5 Al85 Al85 . 10_556 59.82(17)
Al88 Al85 Al33 . . 93.7(3)
Al30 Al85 Al33 . . 100.3(3)
Al127 Al85 Al33 7_665 . 137.7(3)
Cr15 Al85 Al33 . . 86.2(3)
Al28 Al85 Al33 . . 119.4(3)
Cr67 Al85 Al33 . . 156.3(4)
Al84 Al85 Al33 . . 103.9(3)
Cr5 Al85 Al33 . . 50.7(3)
Al85 Al85 Al33 10_556 . 60.61(19)
Al88 Al85 Al81 . . 56.4(2)
Al30 Al85 Al81 . . 101.9(3)
Al127 Al85 Al81 7_665 . 61.6(2)
Cr15 Al85 Al81 . . 61.8(2)
Al28 Al85 Al81 . . 56.3(2)
Cr67 Al85 Al81 . . 56.4(2)
Al84 Al85 Al81 . . 111.6(3)
Cr5 Al85 Al81 . . 157.9(3)
Al85 Al85 Al81 10_556 . 109.3(2)
Al33 Al85 Al81 . . 144.3(4)
Al88 Al85 Al92 . . 106.4(3)
Al30 Al85 Al92 . . 99.2(3)
Al127 Al85 Al92 7_665 . 84.3(3)
Cr15 Al85 Al92 . . 140.6(3)
Al28 Al85 Al92 . . 154.2(4)
Cr67 Al85 Al92 . . 114.9(3)
Al84 Al85 Al92 . . 57.3(2)
Cr5 Al85 Al92 . . 53.0(2)
Al85 Al85 Al92 10_556 . 107.4(2)
Al33 Al85 Al92 . . 57.7(2)
Al81 Al85 Al92 . . 143.2(4)
Cr68 Al86 Cr19 2_665 2_665 154.0(3)
Cr68 Al86 Al91 2_665 . 131.9(3)
Cr19 Al86 Al91 2_665 . 66.7(2)
Cr68 Al86 Al104 2_665 2_665 69.0(2)
Cr19 Al86 Al104 2_665 2_665 131.4(3)
Al91 Al86 Al104 . 2_665 100.3(3)
Cr68 Al86 Al109 2_665 8_565 66.8(2)
Cr19 Al86 Al109 2_665 8_565 132.6(3)
Al91 Al86 Al109 . 8_565 66.4(3)
Al104 Al86 Al109 2_665 8_565 64.8(3)
Cr68 Al86 Al41 2_665 2_665 131.5(4)
Cr19 Al86 Al41 2_665 2_665 68.7(3)
Al91 Al86 Al41 . 2_665 67.6(3)
Al104 Al86 Al41 2_665 2_665 63.3(3)
Al109 Al86 Al41 8_565 2_665 99.5(3)
Cr68 Al86 Al86 2_665 10_556 114.65(18)
Cr19 Al86 Al86 2_665 10_556 57.07(17)
Al91 Al86 Al86 . 10_556 112.3(2)
Al104 Al86 Al86 2_665 10_556 91.2(2)
Al109 Al86 Al86 8_565 10_556 154.4(2)
Al41 Al86 Al86 2_665 10_556 59.37(18)
Cr68 Al86 Al96 2_665 2_665 49.3(2)
Cr19 Al86 Al96 2_665 2_665 104.7(3)
Al91 Al86 Al96 . 2_665 140.6(4)
Al104 Al86 Al96 2_665 2_665 111.7(3)
Al109 Al86 Al96 8_565 2_665 106.5(3)
Al41 Al86 Al96 2_665 2_665 147.9(4)
Al86 Al86 Al96 10_556 2_665 90.1(2)
Cr68 Al86 Al101 2_665 3_565 111.5(3)
Cr19 Al86 Al101 2_665 3_565 59.0(2)
Al91 Al86 Al101 . 3_565 58.2(2)
Al104 Al86 Al101 2_665 3_565 152.9(3)
Al109 Al86 Al101 8_565 3_565 90.0(3)
Al41 Al86 Al101 2_665 3_565 114.9(3)
Al86 Al86 Al101 10_556 3_565 111.4(2)
Al96 Al86 Al101 2_665 3_565 83.9(3)
Cr68 Al86 Fe63 2_665 . 102.9(2)
Cr19 Al86 Fe63 2_665 . 103.0(3)
Al91 Al86 Fe63 . . 51.1(2)
Al104 Al86 Fe63 2_665 . 49.2(2)
Al109 Al86 Fe63 8_565 . 49.43(19)
Al41 Al86 Fe63 2_665 . 50.15(18)
Al86 Al86 Fe63 10_556 . 108.45(15)
Al96 Al86 Fe63 2_665 . 152.0(3)
Al101 Al86 Fe63 3_565 . 107.3(3)
Cr68 Al86 Al38 2_665 2_665 55.13(19)
Cr19 Al86 Al38 2_665 2_665 118.0(3)
Al91 Al86 Al38 . 2_665 154.5(4)
Al104 Al86 Al38 2_665 2_665 56.9(3)
Al109 Al86 Al38 8_565 2_665 107.4(3)
Al41 Al86 Al38 2_665 2_665 90.1(3)
Al86 Al86 Al38 10_556 2_665 61.87(16)
Al96 Al86 Al38 2_665 2_665 64.6(3)
Al101 Al86 Al38 3_565 2_665 147.1(4)
Fe63 Al86 Al38 . 2_665 105.3(3)
Cr66 Al87 Cr17 8_565 2_665 166.4(4)
Cr66 Al87 Al96 8_565 2_665 121.6(4)
Cr17 Al87 Al96 2_665 2_665 56.5(3)
Cr66 Al87 Al106 8_565 3_565 135.2(4)
Cr17 Al87 Al106 2_665 3_565 58.0(3)
Al96 Al87 Al106 2_665 3_565 65.6(3)
Cr66 Al87 Al33 8_565 2_665 116.8(4)
Cr17 Al87 Al33 2_665 2_665 56.8(3)
Al96 Al87 Al33 2_665 2_665 108.5(4)
Al106 Al87 Al33 3_565 2_665 98.1(4)
Cr66 Al87 Al117 8_565 8_565 64.7(3)
Cr17 Al87 Al117 2_665 8_565 127.0(3)
Al96 Al87 Al117 2_665 8_565 90.4(3)
Al106 Al87 Al117 3_565 8_565 71.3(3)
Al33 Al87 Al117 2_665 8_565 152.7(4)
Cr66 Al87 Al92 8_565 2_665 57.1(2)
Cr17 Al87 Al92 2_665 2_665 116.4(3)
Al96 Al87 Al92 2_665 2_665 148.7(4)
Al106 Al87 Al92 3_565 2_665 140.7(4)
Al33 Al87 Al92 2_665 2_665 60.0(3)
Al117 Al87 Al92 8_565 2_665 112.3(3)
Cr66 Al87 Al35 8_565 2_665 112.1(3)
Cr17 Al87 Al35 2_665 2_665 54.6(3)
Al96 Al87 Al35 2_665 2_665 59.6(3)
Al106 Al87 Al35 3_565 2_665 108.4(4)
Al33 Al87 Al35 2_665 2_665 62.9(3)
Al117 Al87 Al35 8_565 2_665 143.9(4)
Al92 Al87 Al35 2_665 2_665 90.8(3)
Cr66 Al87 Al121 8_565 8_565 61.7(2)
Cr17 Al87 Al121 2_665 8_565 127.7(3)
Al96 Al87 Al121 2_665 8_565 150.1(4)
Al106 Al87 Al121 3_565 8_565 91.2(3)
Al33 Al87 Al121 2_665 8_565 92.7(3)
Al117 Al87 Al121 8_565 8_565 63.3(3)
Al92 Al87 Al121 2_665 8_565 60.7(2)
Al35 Al87 Al121 2_665 8_565 150.1(4)
Cr66 Al87 Al94 8_565 2_665 54.6(2)
Cr17 Al87 Al94 2_665 2_665 112.1(3)
Al96 Al87 Al94 2_665 2_665 90.3(3)
Al106 Al87 Al94 3_565 2_665 155.8(4)
Al33 Al87 Al94 2_665 2_665 92.2(3)
Al117 Al87 Al94 8_565 2_665 107.6(3)
Al92 Al87 Al94 2_665 2_665 63.0(2)
Al35 Al87 Al94 2_665 2_665 57.5(3)
Al121 Al87 Al94 8_565 2_665 110.3(3)
Cr15 Al88 Al90 . . 77.2(3)
Cr15 Al88 Al120 . 7_665 145.4(3)
Al90 Al88 Al120 . 7_665 71.6(3)
Cr15 Al88 Al125 . 7_665 137.1(3)
Al90 Al88 Al125 . 7_665 115.5(3)
Al120 Al88 Al125 7_665 7_665 72.0(3)
Cr15 Al88 Al81 . . 67.9(2)
Al90 Al88 Al81 . . 117.2(3)
Al120 Al88 Al81 7_665 . 140.9(3)
Al125 Al88 Al81 7_665 . 70.2(3)
Cr15 Al88 Al85 . . 64.1(3)
Al90 Al88 Al85 . . 136.6(3)
Al120 Al88 Al85 7_665 . 135.6(3)
Al125 Al88 Al85 7_665 . 106.4(3)
Al81 Al88 Al85 . . 66.4(2)
Cr15 Al88 Al121 . 7_665 133.1(3)
Al90 Al88 Al121 . 7_665 134.6(3)
Al120 Al88 Al121 7_665 7_665 67.1(2)
Al125 Al88 Al121 7_665 7_665 68.3(3)
Al81 Al88 Al121 . 7_665 106.7(3)
Al85 Al88 Al121 . 7_665 71.3(3)
Cr15 Al88 Al32 . . 53.6(3)
Al90 Al88 Al32 . . 61.5(4)
Al120 Al88 Al32 7_665 . 97.3(4)
Al125 Al88 Al32 7_665 . 169.1(4)
Al81 Al88 Al32 . . 120.7(4)
Al85 Al88 Al32 . . 79.4(4)
Al121 Al88 Al32 7_665 . 105.9(4)
Cr15 Al88 Al82 . . 57.0(2)
Al90 Al88 Al82 . . 58.5(2)
Al120 Al88 Al82 7_665 . 114.8(3)
Al125 Al88 Al82 7_665 . 93.3(3)
Al81 Al88 Al82 . . 58.6(2)
Al85 Al88 Al82 . . 109.7(3)
Al121 Al88 Al82 7_665 . 160.4(3)
Al32 Al88 Al82 . . 93.4(4)
Cr14 Al89 Cr5 . . 57.2(2)
Cr14 Al89 Al34 . . 102.2(3)
Cr5 Al89 Al34 . . 53.8(3)
Cr14 Al89 Al31 . . 52.7(3)
Cr5 Al89 Al31 . . 101.8(3)
Al34 Al89 Al31 . . 114.6(3)
Cr14 Al89 Al92 . . 102.3(3)
Cr5 Al89 Al92 . . 54.4(2)
Al34 Al89 Al92 . . 61.4(3)
Al31 Al89 Al92 . . 154.5(4)
Cr14 Al89 Al83 . . 53.5(2)
Cr5 Al89 Al83 . . 101.0(3)
Al34 Al89 Al83 . . 154.2(4)
Al31 Al89 Al83 . . 60.5(3)
Al92 Al89 Al83 . . 111.0(3)
Cr14 Al89 Al123 . 7_665 114.0(3)
Cr5 Al89 Al123 . 7_665 151.1(3)
Al34 Al89 Al123 . 7_665 143.8(3)
Al31 Al89 Al123 . 7_665 89.0(3)
Al92 Al89 Al123 . 7_665 108.2(3)
Al83 Al89 Al123 . 7_665 61.1(2)
Cr14 Al89 Al84 . . 59.2(2)
Cr5 Al89 Al84 . . 59.1(2)
Al34 Al89 Al84 . . 106.2(3)
Al31 Al89 Al84 . . 105.0(3)
Al92 Al89 Al84 . . 56.9(2)
Al83 Al89 Al84 . . 56.0(2)
Al123 Al89 Al84 7_665 . 92.4(3)
Cr14 Al89 Al89 . 10_556 57.67(16)
Cr5 Al89 Al89 . 10_556 57.95(15)
Al34 Al89 Al89 . 10_556 58.22(18)
Al31 Al89 Al89 . 10_556 58.29(18)
Al92 Al89 Al89 . 10_556 106.8(2)
Al83 Al89 Al89 . 10_556 105.92(19)
Al123 Al89 Al89 7_665 10_556 145.05(19)
Al84 Al89 Al89 . 10_556 106.9(2)
Cr14 Al89 Al118 . 7_665 152.1(3)
Cr5 Al89 Al118 . 7_665 113.5(3)
Al34 Al89 Al118 . 7_665 88.0(3)
Al31 Al89 Al118 . 7_665 144.7(3)
Al92 Al89 Al118 . 7_665 59.7(2)
Al83 Al89 Al118 . 7_665 110.0(3)
Al123 Al89 Al118 7_665 7_665 59.7(2)
Al84 Al89 Al118 . 7_665 93.0(3)
Al89 Al89 Al118 10_556 7_665 144.1(2)
Cr14 Al89 Al73 . 3_565 110.9(3)
Cr5 Al89 Al73 . 3_565 147.4(3)
Al34 Al89 Al73 . 3_565 107.9(3)
Al31 Al89 Al73 . 3_565 58.3(3)
Al92 Al89 Al73 . 3_565 146.7(3)
Al83 Al89 Al73 . 3_565 91.0(3)
Al123 Al89 Al73 7_665 3_565 60.2(2)
Al84 Al89 Al73 . 3_565 145.8(3)
Al89 Al89 Al73 10_556 3_565 89.7(2)
Al118 Al89 Al73 7_665 3_565 89.9(3)
Cr14 Al89 Al93 . . 147.4(3)
Cr5 Al89 Al93 . . 111.6(3)
Al34 Al89 Al93 . . 57.9(3)
Al31 Al89 Al93 . . 108.8(3)
Al92 Al89 Al93 . . 90.5(3)
Al83 Al89 Al93 . . 147.4(3)
Al123 Al89 Al93 7_665 . 89.5(3)
Al84 Al89 Al93 . . 146.1(3)
Al89 Al89 Al93 10_556 . 90.0(2)
Al118 Al89 Al93 7_665 . 59.2(2)
Al73 Al89 Al93 3_565 . 60.2(2)
Cr16 Al90 Al88 3_565 . 109.7(3)
Cr16 Al90 Al39 3_565 2_665 49.0(3)
Al88 Al90 Al39 . 2_665 158.6(4)
Cr16 Al90 Al124 3_565 7_665 148.8(3)
Al88 Al90 Al124 . 7_665 69.9(3)
Al39 Al90 Al124 2_665 7_665 128.5(3)
Cr16 Al90 Al82 3_565 . 142.1(4)
Al88 Al90 Al82 . . 68.0(2)
Al39 Al90 Al82 2_665 . 125.8(4)
Al124 Al90 Al82 7_665 . 68.2(3)
Cr16 Al90 Fe63 3_565 . 146.4(3)
Al88 Al90 Fe63 . . 103.7(3)
Al39 Al90 Fe63 2_665 . 97.5(3)
Al124 Al90 Fe63 7_665 . 49.7(2)
Al82 Al90 Fe63 . . 50.7(2)
Cr16 Al90 Al32 3_565 . 52.2(4)
Al88 Al90 Al32 . . 63.5(3)
Al39 Al90 Al32 2_665 . 96.2(4)
Al124 Al90 Al32 7_665 . 132.8(4)
Al82 Al90 Al32 . . 100.1(4)
Fe63 Al90 Al32 . . 150.1(5)
Cr16 Al90 Al91 3_565 . 102.4(3)
Al88 Al90 Al91 . . 137.1(4)
Al39 Al90 Al91 2_665 . 60.8(3)
Al124 Al90 Al91 7_665 . 67.9(3)
Al82 Al90 Al91 . . 102.4(3)
Fe63 Al90 Al91 . . 51.9(2)
Al32 Al90 Al91 . . 154.5(5)
Cr16 Al90 Al41 3_565 2_665 101.5(3)
Al88 Al90 Al41 . 2_665 132.2(4)
Al39 Al90 Al41 2_665 2_665 61.3(3)
Al124 Al90 Al41 7_665 2_665 100.2(3)
Al82 Al90 Al41 . 2_665 65.1(3)
Fe63 Al90 Al41 . 2_665 50.54(18)
Al32 Al90 Al41 . 2_665 116.3(3)
Al91 Al90 Al41 . 2_665 64.0(3)
Cr16 Al90 Al90 3_565 10_556 55.50(18)
Al88 Al90 Al90 . 10_556 111.3(2)
Al39 Al90 Al90 2_665 10_556 57.6(2)
Al124 Al90 Al90 7_665 10_556 155.4(2)
Al82 Al90 Al90 . 10_556 89.0(2)
Fe63 Al90 Al90 . 10_556 108.64(17)
Al32 Al90 Al90 . 10_556 58.2(2)
Al91 Al90 Al90 . 10_556 110.2(2)
Al41 Al90 Al90 2_665 10_556 59.92(18)
Cr16 Al90 Al102 3_565 2_665 59.9(2)
Al88 Al90 Al102 . 2_665 114.4(3)
Al39 Al90 Al102 2_665 2_665 60.2(3)
Al124 Al90 Al102 7_665 2_665 91.1(3)
Al82 Al90 Al102 . 2_665 157.4(4)
Fe63 Al90 Al102 . 2_665 109.2(3)
Al32 Al90 Al102 . 2_665 100.8(4)
Al91 Al90 Al102 . 2_665 59.7(2)
Al41 Al90 Al102 2_665 2_665 112.3(3)
Al90 Al90 Al102 10_556 2_665 109.4(2)
Fe63 Al91 Fe65 . 7_665 148.0(4)
Fe63 Al91 Al86 . . 69.4(2)
Fe65 Al91 Al86 7_665 . 125.7(3)
Fe63 Al91 Al101 . 3_565 130.2(3)
Fe65 Al91 Al101 7_665 3_565 63.0(2)
Al86 Al91 Al101 . 3_565 64.1(3)
Fe63 Al91 Al39 . 2_665 103.0(3)
Fe65 Al91 Al39 7_665 2_665 102.5(3)
Al86 Al91 Al39 . 2_665 97.3(3)
Al101 Al91 Al39 3_565 2_665 99.6(3)
Fe63 Al91 Al90 . . 62.4(2)
Fe65 Al91 Al90 7_665 . 118.1(3)
Al86 Al91 Al90 . . 115.2(3)
Al101 Al91 Al90 3_565 . 157.4(4)
Al39 Al91 Al90 2_665 . 57.8(3)
Fe63 Al91 Al112 . 8_565 105.9(3)
Fe65 Al91 Al112 7_665 8_565 51.8(2)
Al86 Al91 Al112 . 8_565 90.4(3)
Al101 Al91 Al112 3_565 8_565 58.9(3)
Al39 Al91 Al112 2_665 8_565 151.0(4)
Al90 Al91 Al112 . 8_565 141.6(4)
Fe63 Al91 Al102 . 2_665 121.0(3)
Fe65 Al91 Al102 7_665 2_665 58.6(2)
Al86 Al91 Al102 . 2_665 155.7(4)
Al101 Al91 Al102 3_565 2_665 108.8(3)
Al39 Al91 Al102 2_665 2_665 59.9(3)
Al90 Al91 Al102 . 2_665 61.7(2)
Al112 Al91 Al102 8_565 2_665 105.9(3)
Fe63 Al91 Cr19 . 2_665 107.7(3)
Fe65 Al91 Cr19 7_665 2_665 103.3(3)
Al86 Al91 Cr19 . 2_665 54.8(2)
Al101 Al91 Cr19 3_565 2_665 57.3(2)
Al39 Al91 Cr19 2_665 2_665 51.2(3)
Al90 Al91 Cr19 . 2_665 102.7(3)
Al112 Al91 Cr19 8_565 2_665 115.6(3)
Al102 Al91 Cr19 2_665 2_665 101.3(3)
Fe63 Al91 Al109 . 8_565 50.9(2)
Fe65 Al91 Al109 7_665 8_565 109.6(3)
Al86 Al91 Al109 . 8_565 57.5(2)
Al101 Al91 Al109 3_565 8_565 88.3(3)
Al39 Al91 Al109 2_665 8_565 147.0(4)
Al90 Al91 Al109 . 8_565 110.7(3)
Al112 Al91 Al109 8_565 8_565 58.1(2)
Al102 Al91 Al109 2_665 8_565 146.7(3)
Cr19 Al91 Al109 2_665 8_565 112.0(3)
Cr66 Al92 Cr5 7_665 . 162.4(3)
Cr66 Al92 Al84 7_665 . 133.7(3)
Cr5 Al92 Al84 . . 63.9(2)
Cr66 Al92 Al122 7_665 7_665 64.6(2)
Cr5 Al92 Al122 . 7_665 133.0(3)
Al84 Al92 Al122 . 7_665 69.1(3)
Cr66 Al92 Al33 7_665 . 112.1(3)
Cr5 Al92 Al33 . . 53.6(3)
Al84 Al92 Al33 . . 106.9(3)
Al122 Al92 Al33 7_665 . 150.1(4)
Cr66 Al92 Al87 7_665 3_565 53.4(2)
Cr5 Al92 Al87 . 3_565 112.3(3)
Al84 Al92 Al87 . 3_565 148.5(3)
Al122 Al92 Al87 7_665 3_565 108.3(3)
Al33 Al92 Al87 . 3_565 58.9(3)
Cr66 Al92 Al89 7_665 . 122.6(3)
Cr5 Al92 Al89 . . 61.5(2)
Al84 Al92 Al89 . . 63.4(2)
Al122 Al92 Al89 7_665 . 96.3(3)
Al33 Al92 Al89 . . 108.5(3)
Al87 Al92 Al89 3_565 . 145.2(3)
Cr66 Al92 Al34 7_665 . 110.9(3)
Cr5 Al92 Al34 . . 54.8(2)
Al84 Al92 Al34 . . 109.1(3)
Al122 Al92 Al34 7_665 . 148.6(3)
Al33 Al92 Al34 . . 61.4(3)
Al87 Al92 Al34 3_565 . 89.1(3)
Al89 Al92 Al34 . . 58.6(3)
Cr66 Al92 Al118 7_665 7_665 61.3(2)
Cr5 Al92 Al118 . 7_665 122.7(3)
Al84 Al92 Al118 . 7_665 98.5(3)
Al122 Al92 Al118 7_665 7_665 62.4(3)
Al33 Al92 Al118 . 7_665 144.8(4)
Al87 Al92 Al118 3_565 7_665 107.9(3)
Al89 Al92 Al118 . 7_665 62.0(2)
Al34 Al92 Al118 . 7_665 87.7(3)
Cr66 Al92 Al121 7_665 7_665 60.5(2)
Cr5 Al92 Al121 . 7_665 124.7(3)
Al84 Al92 Al121 . 7_665 95.0(3)
Al122 Al92 Al121 7_665 7_665 60.0(3)
Al33 Al92 Al121 . 7_665 91.8(3)
Al87 Al92 Al121 3_565 7_665 60.3(2)
Al89 Al92 Al121 . 7_665 153.5(3)
Al34 Al92 Al121 . 7_665 147.8(4)
Al118 Al92 Al121 7_665 7_665 110.1(3)
Cr66 Al92 Al85 7_665 . 124.3(3)
Cr5 Al92 Al85 . . 60.8(2)
Al84 Al92 Al85 . . 58.8(2)
Al122 Al92 Al85 7_665 . 96.1(3)
Al33 Al92 Al85 . . 59.9(3)
Al87 Al92 Al85 3_565 . 91.3(3)
Al89 Al92 Al85 . . 110.6(3)
Al34 Al92 Al85 . . 109.8(3)
Al118 Al92 Al85 7_665 . 154.4(3)
Al121 Al92 Al85 7_665 . 64.6(2)
Cr6 Al93 Al62 1_565 3_675 53.2(3)
Cr6 Al93 Al34 1_565 . 101.6(3)
Al62 Al93 Al34 3_675 . 114.3(3)
Cr6 Al93 Cr18 1_565 . 56.9(2)
Al62 Al93 Cr18 3_675 . 102.2(3)
Al34 Al93 Cr18 . . 54.0(3)
Cr6 Al93 Al95 1_565 . 54.4(2)
Al62 Al93 Al95 3_675 . 60.9(3)
Al34 Al93 Al95 . . 154.6(4)
Cr18 Al93 Al95 . . 101.2(3)
Cr6 Al93 Al94 1_565 . 102.5(3)
Al62 Al93 Al94 3_675 . 155.3(4)
Al34 Al93 Al94 . . 61.3(3)
Cr18 Al93 Al94 . . 54.5(2)
Al95 Al93 Al94 . . 111.5(3)
Cr6 Al93 Al74 1_565 9_665 114.8(3)
Al62 Al93 Al74 3_675 9_665 89.1(3)
Al34 Al93 Al74 . 9_665 143.6(3)
Cr18 Al93 Al74 . 9_665 151.0(3)
Al95 Al93 Al74 . 9_665 61.0(2)
Al94 Al93 Al74 . 9_665 108.1(3)
Cr6 Al93 Al118 1_565 7_665 151.8(3)
Al62 Al93 Al118 3_675 7_665 144.5(3)
Al34 Al93 Al118 . 7_665 88.5(3)
Cr18 Al93 Al118 . 7_665 113.3(3)
Al95 Al93 Al118 . 7_665 109.2(3)
Al94 Al93 Al118 . 7_665 59.3(2)
Al74 Al93 Al118 9_665 7_665 59.3(2)
Cr6 Al93 Al97 1_565 . 60.0(2)
Al62 Al93 Al97 3_675 . 106.1(3)
Al34 Al93 Al97 . . 106.1(3)
Cr18 Al93 Al97 . . 58.8(2)
Al95 Al93 Al97 . . 56.7(2)
Al94 Al93 Al97 . . 56.8(2)
Al74 Al93 Al97 9_665 . 92.5(3)
Al118 Al93 Al97 7_665 . 92.0(3)
Cr6 Al93 Al93 1_565 10_556 57.10(16)
Al62 Al93 Al93 3_675 10_556 58.17(18)
Al34 Al93 Al93 . 10_556 58.17(18)
Cr18 Al93 Al93 . 10_556 58.20(15)
Al95 Al93 Al93 . 10_556 106.1(2)
Al94 Al93 Al93 . 10_556 106.8(2)
Al74 Al93 Al93 9_665 10_556 145.10(19)
Al118 Al93 Al93 7_665 10_556 144.70(19)
Al97 Al93 Al93 . 10_556 107.1(2)
Cr6 Al93 Al89 1_565 . 146.8(3)
Al62 Al93 Al89 3_675 . 108.0(3)
Al34 Al93 Al89 . . 57.9(3)
Cr18 Al93 Al89 . . 111.8(3)
Al95 Al93 Al89 . . 146.9(3)
Al94 Al93 Al89 . . 90.3(3)
Al74 Al93 Al89 9_665 . 89.2(3)
Al118 Al93 Al89 7_665 . 60.0(2)
Al97 Al93 Al89 . . 145.8(3)
Al93 Al93 Al89 10_556 . 89.96(19)
Cr6 Al93 Al73 1_565 3_565 111.1(3)
Al62 Al93 Al73 3_675 3_565 57.9(3)
Al34 Al93 Al73 . 3_565 107.6(3)
Cr18 Al93 Al73 . 3_565 147.6(3)
Al95 Al93 Al73 . 3_565 90.9(3)
Al94 Al93 Al73 . 3_565 146.2(3)
Al74 Al93 Al73 9_665 3_565 60.3(2)
Al118 Al93 Al73 7_665 3_565 90.2(3)
Al97 Al93 Al73 . 3_565 146.3(3)
Al93 Al93 Al73 10_556 3_565 89.6(2)
Al89 Al93 Al73 . 3_565 59.8(2)
Cr66 Al94 Cr18 7_665 . 163.7(3)
Cr66 Al94 Al116 7_665 7_665 64.3(2)
Cr18 Al94 Al116 . 7_665 132.0(3)
Cr66 Al94 Al97 7_665 . 132.7(3)
Cr18 Al94 Al97 . . 63.6(2)
Al116 Al94 Al97 7_665 . 68.5(3)
Cr66 Al94 Al35 7_665 . 112.8(3)
Cr18 Al94 Al35 . . 53.3(3)
Al116 Al94 Al35 7_665 . 150.5(4)
Al97 Al94 Al35 . . 107.4(4)
Cr66 Al94 Al93 7_665 . 123.2(3)
Cr18 Al94 Al93 . . 61.6(2)
Al116 Al94 Al93 7_665 . 96.8(3)
Al97 Al94 Al93 . . 63.1(2)
Al35 Al94 Al93 . . 107.3(3)
Cr66 Al94 Al118 7_665 7_665 62.3(2)
Cr18 Al94 Al118 . 7_665 122.6(3)
Al116 Al94 Al118 7_665 7_665 63.0(3)
Al97 Al94 Al118 . 7_665 97.4(3)
Al35 Al94 Al118 . 7_665 144.2(4)
Al93 Al94 Al118 . 7_665 61.6(2)
Cr66 Al94 Al34 7_665 . 112.3(3)
Cr18 Al94 Al34 . . 55.0(2)
Al116 Al94 Al34 7_665 . 149.5(3)
Al97 Al94 Al34 . . 108.7(3)
Al35 Al94 Al34 . . 60.0(3)
Al93 Al94 Al34 . . 58.4(3)
Al118 Al94 Al34 7_665 . 88.1(3)
Cr66 Al94 Al114 7_665 7_665 61.8(2)
Cr18 Al94 Al114 . 7_665 122.0(3)
Al116 Al94 Al114 7_665 7_665 60.2(3)
Al97 Al94 Al114 . 7_665 93.7(3)
Al35 Al94 Al114 . 7_665 91.8(3)
Al93 Al94 Al114 . 7_665 153.2(3)
Al118 Al94 Al114 7_665 7_665 112.3(3)
Al34 Al94 Al114 . 7_665 147.8(3)
Cr66 Al94 Al87 7_665 3_565 52.7(2)
Cr18 Al94 Al87 . 3_565 113.0(3)
Al116 Al94 Al87 7_665 3_565 109.0(3)
Al97 Al94 Al87 . 3_565 151.9(3)
Al35 Al94 Al87 . 3_565 60.1(3)
Al93 Al94 Al87 . 3_565 142.5(3)
Al118 Al94 Al87 7_665 3_565 106.4(3)
Al34 Al94 Al87 . 3_565 87.4(3)
Al114 Al94 Al87 7_665 3_565 63.5(2)
Cr66 Al94 Al99 7_665 . 122.7(3)
Cr18 Al94 Al99 . . 61.0(2)
Al116 Al94 Al99 7_665 . 94.6(3)
Al97 Al94 Al99 . . 59.3(2)
Al35 Al94 Al99 . . 61.3(3)
Al93 Al94 Al99 . . 111.1(3)
Al118 Al94 Al99 7_665 . 153.5(3)
Al34 Al94 Al99 . . 110.2(3)
Al114 Al94 Al99 7_665 . 61.6(2)
Al87 Al94 Al99 3_565 . 93.9(3)
Cr67 Al95 Cr6 9_665 1_565 163.6(3)
Cr67 Al95 Al97 9_665 . 131.4(3)
Cr6 Al95 Al97 1_565 . 64.6(2)
Cr67 Al95 Al76 9_665 9_665 64.1(2)
Cr6 Al95 Al76 1_565 9_665 131.6(3)
Al97 Al95 Al76 . 9_665 67.2(3)
Cr67 Al95 Al60 9_665 3_675 114.2(3)
Cr6 Al95 Al60 1_565 3_675 55.6(3)
Al97 Al95 Al60 . 3_675 107.6(3)
Al76 Al95 Al60 9_665 3_675 149.9(3)
Cr67 Al95 Al81 9_665 9_665 60.5(2)
Cr6 Al95 Al81 1_565 9_665 127.9(3)
Al97 Al95 Al81 . 9_665 95.7(3)
Al76 Al95 Al81 9_665 9_665 60.8(2)
Al60 Al95 Al81 3_675 9_665 91.4(3)
Cr67 Al95 Al93 9_665 . 119.9(3)
Cr6 Al95 Al93 1_565 . 60.3(2)
Al97 Al95 Al93 . . 63.4(2)
Al76 Al95 Al93 9_665 . 94.4(3)
Al60 Al95 Al93 3_675 . 110.0(3)
Al81 Al95 Al93 9_665 . 153.3(3)
Cr67 Al95 Al62 9_665 3_675 110.7(3)
Cr6 Al95 Al62 1_565 3_675 54.1(2)
Al97 Al95 Al62 . 3_675 109.7(3)
Al76 Al95 Al62 9_665 3_675 147.2(3)
Al60 Al95 Al62 3_675 3_675 62.9(3)
Al81 Al95 Al62 9_665 3_675 147.9(3)
Al93 Al95 Al62 . 3_675 58.8(3)
Cr67 Al95 Al74 9_665 9_665 59.9(2)
Cr6 Al95 Al74 1_565 9_665 120.2(3)
Al97 Al95 Al74 . 9_665 96.4(3)
Al76 Al95 Al74 9_665 9_665 61.2(2)
Al60 Al95 Al74 3_675 9_665 146.8(4)
Al81 Al95 Al74 9_665 9_665 109.1(3)
Al93 Al95 Al74 . 9_665 60.6(2)
Al62 Al95 Al74 3_675 9_665 87.8(3)
Cr67 Al95 Al100 9_665 . 124.2(3)
Cr6 Al95 Al100 1_565 . 64.1(2)
Al97 Al95 Al100 . . 60.5(2)
Al76 Al95 Al100 9_665 . 95.7(3)
Al60 Al95 Al100 3_675 . 59.1(3)
Al81 Al95 Al100 9_665 . 64.3(2)
Al93 Al95 Al100 . . 112.7(3)
Al62 Al95 Al100 3_675 . 111.3(3)
Al74 Al95 Al100 9_665 . 153.5(3)
Cr67 Al95 Al127 9_665 3_675 54.0(2)
Cr6 Al95 Al127 1_565 3_675 115.0(3)
Al97 Al95 Al127 . 3_675 150.9(3)
Al76 Al95 Al127 9_665 3_675 109.0(3)
Al60 Al95 Al127 3_675 3_675 60.2(3)
Al81 Al95 Al127 9_665 3_675 60.6(2)
Al93 Al95 Al127 . 3_675 144.1(3)
Al62 Al95 Al127 3_675 3_675 88.8(3)
Al74 Al95 Al127 9_665 3_675 106.9(3)
Al100 Al95 Al127 . 3_675 92.3(3)
Cr68 Al96 Cr17 . . 169.8(4)
Cr68 Al96 Al87 . 3_565 123.2(4)
Cr17 Al96 Al87 . 3_565 58.1(3)
Cr68 Al96 Al42 . 2_665 124.8(5)
Cr17 Al96 Al42 . 2_665 60.0(4)
Al87 Al96 Al42 3_565 2_665 106.9(4)
Cr68 Al96 Al35 . . 114.4(4)
Cr17 Al96 Al35 . . 56.2(3)
Al87 Al96 Al35 3_565 . 62.8(3)
Al42 Al96 Al35 2_665 . 107.9(4)
Cr68 Al96 Al86 . 3_565 58.7(3)
Cr17 Al96 Al86 . 3_565 125.2(4)
Al87 Al96 Al86 3_565 3_565 154.6(4)
Al42 Al96 Al86 2_665 3_565 66.0(4)
Al35 Al96 Al86 . 3_565 142.2(4)
Cr68 Al96 Al113 . 7_665 59.2(3)
Cr17 Al96 Al113 . 7_665 130.7(4)
Al87 Al96 Al113 3_565 7_665 94.2(4)
Al42 Al96 Al113 2_665 7_665 98.3(3)
Al35 Al96 Al113 . 7_665 149.0(4)
Al86 Al96 Al113 3_565 7_665 64.2(3)
Cr68 Al96 Al96 . 10_556 117.9(3)
Cr17 Al96 Al96 . 10_556 55.2(2)
Al87 Al96 Al96 3_565 10_556 107.6(3)
Al42 Al96 Al96 2_665 10_556 58.9(2)
Al35 Al96 Al96 . 10_556 59.1(2)
Al86 Al96 Al96 3_565 10_556 89.9(2)
Al113 Al96 Al96 7_665 10_556 151.9(2)
Cr68 Al96 Al106 . 2_665 134.7(4)
Cr17 Al96 Al106 . 2_665 55.3(3)
Al87 Al96 Al106 3_565 2_665 57.6(3)
Al42 Al96 Al106 2_665 2_665 57.0(4)
Al35 Al96 Al106 . 2_665 104.9(4)
Al86 Al96 Al106 3_565 2_665 101.7(3)
Al113 Al96 Al106 7_665 2_665 75.5(3)
Al96 Al96 Al106 10_556 2_665 101.0(3)
Cr68 Al96 Al114 . 7_665 58.4(3)
Cr17 Al96 Al114 . 7_665 122.1(4)
Al87 Al96 Al114 3_565 7_665 64.8(3)
Al42 Al96 Al114 2_665 7_665 154.4(4)
Al35 Al96 Al114 . 7_665 90.2(3)
Al86 Al96 Al114 3_565 7_665 110.3(3)
Al113 Al96 Al114 7_665 7_665 60.1(3)
Al96 Al96 Al114 10_556 7_665 145.7(2)
Al106 Al96 Al114 2_665 7_665 101.5(4)
Al37 Al97 Al95 . . 102.3(3)
Al37 Al97 Al94 . . 105.7(3)
Al95 Al97 Al94 . . 117.7(3)
Al37 Al97 Cr18 . . 56.3(3)
Al95 Al97 Cr18 . . 103.1(3)
Al94 Al97 Cr18 . . 55.3(2)
Al37 Al97 Cr69 . . 56.9(2)
Al95 Al97 Cr69 . . 119.4(3)
Al94 Al97 Cr69 . . 122.7(3)
Cr18 Al97 Cr69 . . 105.5(3)
Al37 Al97 Cr6 . 1_565 55.9(3)
Al95 Al97 Cr6 . 1_565 54.2(2)
Al94 Al97 Cr6 . 1_565 102.1(3)
Cr18 Al97 Cr6 . 1_565 55.4(2)
Cr69 Al97 Cr6 . 1_565 105.9(3)
Al37 Al97 Al99 . . 59.6(3)
Al95 Al97 Al99 . . 159.9(4)
Al94 Al97 Al99 . . 64.4(2)
Cr18 Al97 Al99 . . 60.5(2)
Cr69 Al97 Al99 . . 60.2(2)
Cr6 Al97 Al99 1_565 . 105.8(3)
Al37 Al97 Al100 . . 57.4(3)
Al95 Al97 Al100 . . 62.8(2)
Al94 Al97 Al100 . . 160.8(4)
Cr18 Al97 Al100 . . 105.5(3)
Cr69 Al97 Al100 . . 58.48(19)
Cr6 Al97 Al100 1_565 . 61.7(2)
Al99 Al97 Al100 . . 108.1(3)
Al37 Al97 Al78 . 9_665 99.8(3)
Al95 Al97 Al78 . 9_665 84.8(3)
Al94 Al97 Al78 . 9_665 140.4(3)
Cr18 Al97 Al78 . 9_665 155.7(3)
Cr69 Al97 Al78 . 9_665 51.77(19)
Cr6 Al97 Al78 1_565 9_665 117.3(3)
Al99 Al97 Al78 . 9_665 105.8(3)
Al100 Al97 Al78 . 9_665 57.4(2)
Al37 Al97 Al93 . . 103.1(3)
Al95 Al97 Al93 . . 59.9(2)
Al94 Al97 Al93 . . 60.1(2)
Cr18 Al97 Al93 . . 58.1(2)
Cr69 Al97 Al93 . . 159.9(3)
Cr6 Al97 Al93 1_565 . 56.1(2)
Al99 Al97 Al93 . . 112.8(3)
Al100 Al97 Al93 . . 111.8(3)
Al78 Al97 Al93 9_665 . 141.1(3)
Al37 Al97 Al111 . 7_665 99.6(3)
Al95 Al97 Al111 . 7_665 141.0(3)
Al94 Al97 Al111 . 7_665 86.2(3)
Cr18 Al97 Al111 . 7_665 115.9(3)
Cr69 Al97 Al111 . 7_665 51.54(19)
Cr6 Al97 Al111 1_565 7_665 155.4(3)
Al99 Al97 Al111 . 7_665 56.8(2)
Al100 Al97 Al111 . 7_665 104.7(3)
Al78 Al97 Al111 9_665 7_665 59.7(2)
Al93 Al97 Al111 . 7_665 143.3(3)
Fe65 Al98 Al36 9 . 127.4(3)
Fe65 Al98 Al101 9 2_665 63.3(2)
Al36 Al98 Al101 . 2_665 66.7(3)
Fe65 Al98 Al3 9 7_665 56.9(2)
Al36 Al98 Al3 . 7_665 111.3(3)
Al101 Al98 Al3 2_665 7_665 92.0(3)
Fe65 Al98 Al39 9 . 104.1(3)
Al36 Al98 Al39 . . 99.2(3)
Al101 Al98 Al39 2_665 . 100.1(3)
Al3 Al98 Al39 7_665 . 149.4(3)
Fe65 Al98 Al102 9 . 60.0(2)
Al36 Al98 Al102 . . 160.0(4)
Al101 Al98 Al102 2_665 . 110.6(3)
Al3 Al98 Al102 7_665 . 88.3(3)
Al39 Al98 Al102 . . 61.2(3)
Fe65 Al98 Al36 9 3_565 119.7(3)
Al36 Al98 Al36 . 3_565 112.5(3)
Al101 Al98 Al36 2_665 3_565 156.5(4)
Al3 Al98 Al36 7_665 3_565 109.1(3)
Al39 Al98 Al36 . 3_565 56.5(3)
Al102 Al98 Al36 . 3_565 61.5(3)
Fe65 Al98 Cr19 9 . 106.8(3)
Al36 Al98 Cr19 . . 55.5(3)
Al101 Al98 Cr19 2_665 . 58.3(2)
Al3 Al98 Cr19 7_665 . 149.9(3)
Al39 Al98 Cr19 . . 52.4(3)
Al102 Al98 Cr19 . . 105.5(3)
Al36 Al98 Cr19 3_565 . 100.9(3)
Fe65 Al98 Al98 9 2_665 108.37(19)
Al36 Al98 Al98 . 2_665 59.2(3)
Al101 Al98 Al98 2_665 2_665 93.1(4)
Al3 Al98 Al98 7_665 2_665 57.96(17)
Al39 Al98 Al98 . 2_665 147.53(19)
Al102 Al98 Al98 . 2_665 139.8(3)
Al36 Al98 Al98 3_565 2_665 106.6(3)
Cr19 Al98 Al98 . 2_665 114.6(3)
Fe65 Al98 Al98 9 3_565 104.4(2)
Al36 Al98 Al98 . 3_565 108.6(3)
Al101 Al98 Al98 2_665 3_565 146.7(3)
Al3 Al98 Al98 7_665 3_565 57.93(17)
Al39 Al98 Al98 . 3_565 113.1(4)
Al102 Al98 Al98 . 3_565 84.6(3)
Al36 Al98 Al98 3_565 3_565 56.8(3)
Cr19 Al98 Al98 . 3_565 148.10(16)
Al98 Al98 Al98 2_665 3_565 60.003(3)
Fe65 Al98 Al98 9 10_556 160.63(17)
Al36 Al98 Al98 . 10_556 56.83(19)
Al101 Al98 Al98 2_665 10_556 110.8(2)
Al3 Al98 Al98 7_665 10_556 142.2(2)
Al39 Al98 Al98 . 10_556 57.62(19)
Al102 Al98 Al98 . 10_556 109.7(2)
Al36 Al98 Al98 3_565 10_556 57.83(19)
Cr19 Al98 Al98 . 10_556 58.11(16)
Al98 Al98 Al98 2_665 10_556 89.975(2)
Al98 Al98 Al98 3_565 10_556 89.9980(10)
Cr68 Al99 Al37 . . 152.5(4)
Cr68 Al99 Al111 . 7_665 77.0(2)
Al37 Al99 Al111 . 7_665 103.3(3)
Cr68 Al99 Al38 . . 57.0(2)
Al37 Al99 Al38 . . 102.8(3)
Al111 Al99 Al38 7_665 . 121.0(3)
Cr68 Al99 Al40 . . 98.1(3)
Al37 Al99 Al40 . . 54.6(3)
Al111 Al99 Al40 7_665 . 101.6(3)
Al38 Al99 Al40 . . 56.7(3)
Cr68 Al99 Al97 . . 138.2(3)
Al37 Al99 Al97 . . 57.6(3)
Al111 Al99 Al97 7_665 . 63.8(3)
Al38 Al99 Al97 . . 159.5(4)
Al40 Al99 Al97 . . 103.2(3)
Cr68 Al99 Cr69 . . 108.1(3)
Al37 Al99 Cr69 . . 56.0(2)
Al111 Al99 Cr69 7_665 . 53.4(2)
Al38 Al99 Cr69 . . 105.7(3)
Al40 Al99 Cr69 . . 55.4(2)
Al97 Al99 Cr69 . . 59.5(2)
Cr68 Al99 Cr18 . . 147.7(3)
Al37 Al99 Cr18 . . 55.3(3)
Al111 Al99 Cr18 7_665 . 121.5(3)
Al38 Al99 Cr18 . . 117.0(3)
Al40 Al99 Cr18 . . 102.9(3)
Al97 Al99 Cr18 . . 59.2(2)
Cr69 Al99 Cr18 . . 104.0(3)
Cr68 Al99 Al99 . 10_556 113.37(17)
Al37 Al99 Al99 . 10_556 58.71(18)
Al111 Al99 Al99 7_665 10_556 158.8(2)
Al38 Al99 Al99 . 10_556 59.29(18)
Al40 Al99 Al99 . 10_556 59.65(18)
Al97 Al99 Al99 . 10_556 108.5(2)
Cr69 Al99 Al99 . 10_556 105.48(16)
Cr18 Al99 Al99 . 10_556 59.74(15)
Cr68 Al99 Al103 . . 54.0(2)
Al37 Al99 Al103 . . 101.7(3)
Al111 Al99 Al103 7_665 . 60.2(3)
Al38 Al99 Al103 . . 63.1(3)
Al40 Al99 Al103 . . 56.6(3)
Al97 Al99 Al103 . . 111.7(3)
Cr69 Al99 Al103 . . 56.9(2)
Cr18 Al99 Al103 . . 156.9(3)
Al99 Al99 Al103 10_556 . 109.7(2)
Cr68 Al99 Al35 . . 98.9(3)
Al37 Al99 Al35 . . 98.5(3)
Al111 Al99 Al35 7_665 . 138.1(3)
Al38 Al99 Al35 . . 87.6(3)
Al40 Al99 Al35 . . 120.1(3)
Al97 Al99 Al35 . . 100.8(3)
Cr69 Al99 Al35 . . 153.0(3)
Cr18 Al99 Al35 . . 49.2(3)
Al99 Al99 Al35 10_556 . 60.80(17)
Al103 Al99 Al35 . . 147.4(4)
Cr68 Al99 Al94 . . 109.1(3)
Al37 Al99 Al94 . . 98.3(3)
Al111 Al99 Al94 7_665 . 85.6(3)
Al38 Al99 Al94 . . 140.2(4)
Al40 Al99 Al94 . . 152.8(4)
Al97 Al99 Al94 . . 56.3(2)
Cr69 Al99 Al94 . . 114.1(3)
Cr18 Al99 Al94 . . 52.6(2)
Al99 Al99 Al94 10_556 . 106.81(19)
Al103 Al99 Al94 . . 143.5(3)
Al35 Al99 Al94 . . 55.9(2)
Al37 Al100 Al57 . 3_675 101.5(3)
Al37 Al100 Al78 . 9_665 103.7(3)
Al57 Al100 Al78 3_675 9_665 124.2(3)
Al37 Al100 Cr20 . . 56.9(3)
Al57 Al100 Cr20 3_675 . 53.5(3)
Al78 Al100 Cr20 9_665 . 104.8(3)
Al37 Al100 Cr69 . . 57.8(2)
Al57 Al100 Cr69 3_675 . 105.4(3)
Al78 Al100 Cr69 9_665 . 53.5(2)
Cr20 Al100 Cr69 . . 57.91(17)
Al37 Al100 Al60 . 3_675 98.6(3)
Al57 Al100 Al60 3_675 3_675 84.1(3)
Al78 Al100 Al60 9_665 3_675 138.3(3)
Cr20 Al100 Al60 . 3_675 116.9(3)
Cr69 Al100 Al60 . 3_675 155.6(3)
Al37 Al100 Al97 . . 58.4(3)
Al57 Al100 Al97 3_675 . 159.0(4)
Al78 Al100 Al97 9_665 . 61.7(2)
Cr20 Al100 Al97 . . 106.2(3)
Cr69 Al100 Al97 . . 60.1(2)
Al60 Al100 Al97 3_675 . 103.7(3)
Al37 Al100 Al100 . 10_556 57.62(19)
Al57 Al100 Al100 3_675 10_556 58.52(18)
Al78 Al100 Al100 9_665 10_556 159.3(2)
Cr20 Al100 Al100 . 10_556 58.76(16)
Cr69 Al100 Al100 . 10_556 105.90(16)
Al60 Al100 Al100 3_675 10_556 59.48(18)
Al97 Al100 Al100 . 10_556 108.4(2)
Al37 Al100 Cr6 . 1_565 55.1(3)
Al57 Al100 Cr6 3_675 1_565 117.0(3)
Al78 Al100 Cr6 9_665 1_565 118.4(3)
Cr20 Al100 Cr6 . 1_565 104.8(2)
Cr69 Al100 Cr6 . 1_565 104.8(2)
Al60 Al100 Cr6 3_675 1_565 51.6(3)
Al97 Al100 Cr6 . 1_565 58.6(2)
Al100 Al100 Cr6 10_556 1_565 60.54(15)
Al37 Al100 Al95 . . 98.4(3)
Al57 Al100 Al95 3_675 . 139.6(3)
Al78 Al100 Al95 9_665 . 83.8(3)
Cr20 Al100 Al95 . . 154.9(3)
Cr69 Al100 Al95 . . 115.0(3)
Al60 Al100 Al95 3_675 . 58.2(2)
Al97 Al100 Al95 . . 56.6(2)
Al100 Al100 Al95 10_556 . 106.38(19)
Cr6 Al100 Al95 1_565 . 51.57(19)
Al37 Al100 Al105 . . 102.6(3)
Al57 Al100 Al105 3_675 . 64.1(3)
Al78 Al100 Al105 9_665 . 62.2(2)
Cr20 Al100 Al105 . . 56.5(2)
Cr69 Al100 Al105 . . 56.12(19)
Al60 Al100 Al105 3_675 . 144.6(4)
Al97 Al100 Al105 . . 111.5(3)
Al100 Al100 Al105 10_556 . 110.3(2)
Cr6 Al100 Al105 1_565 . 157.6(3)
Al95 Al100 Al105 . . 143.3(3)
Al37 Al100 Al125 . 3_675 147.2(3)
Al57 Al100 Al125 3_675 3_675 58.0(3)
Al78 Al100 Al125 9_665 3_675 109.1(3)
Cr20 Al100 Al125 . 3_675 111.4(3)
Cr69 Al100 Al125 . 3_675 146.9(3)
Al60 Al100 Al125 3_675 3_675 57.0(3)
Al97 Al100 Al125 . 3_675 142.3(3)
Al100 Al100 Al125 10_556 3_675 89.8(2)
Cr6 Al100 Al125 1_565 3_675 108.3(3)
Al95 Al100 Al125 . 3_675 87.0(3)
Al105 Al100 Al125 . 3_675 91.3(3)
Fe64 Al101 Cr19 9 3_565 149.5(3)
Fe64 Al101 Al91 9 2_665 138.1(3)
Cr19 Al101 Al91 3_565 2_665 65.0(2)
Fe64 Al101 Fe65 9 8_565 107.8(3)
Cr19 Al101 Fe65 3_565 8_565 102.6(2)
Al91 Al101 Fe65 2_665 8_565 54.2(2)
Fe64 Al101 Al98 9 3_565 137.1(3)
Cr19 Al101 Al98 3_565 3_565 62.5(2)
Al91 Al101 Al98 2_665 3_565 67.4(3)
Fe65 Al101 Al98 8_565 3_565 53.4(2)
Fe64 Al101 Al112 9 9 76.9(2)
Cr19 Al101 Al112 3_565 9 126.8(3)
Al91 Al101 Al112 2_665 9 62.6(3)
Fe65 Al101 Al112 8_565 9 50.9(2)
Al98 Al101 Al112 3_565 9 103.6(3)
Fe64 Al101 Al115 9 9 55.3(2)
Cr19 Al101 Al115 3_565 9 148.8(3)
Al91 Al101 Al115 2_665 9 108.7(3)
Fe65 Al101 Al115 8_565 9 57.0(2)
Al98 Al101 Al115 3_565 9 86.6(3)
Al112 Al101 Al115 9 9 61.5(3)
Fe64 Al101 Al102 9 . 57.4(2)
Cr19 Al101 Al102 3_565 . 111.9(3)
Al91 Al101 Al102 2_665 . 154.0(3)
Fe65 Al101 Al102 8_565 . 104.8(3)
Al98 Al101 Al102 3_565 . 88.0(3)
Al112 Al101 Al102 9 . 118.8(3)
Al115 Al101 Al102 9 . 59.5(2)
Fe64 Al101 Al86 9 2_665 114.2(3)
Cr19 Al101 Al86 3_565 2_665 55.2(2)
Al91 Al101 Al86 2_665 2_665 57.7(2)
Fe65 Al101 Al86 8_565 2_665 110.9(3)
Al98 Al101 Al86 3_565 2_665 108.7(3)
Al112 Al101 Al86 9 2_665 88.9(3)
Al115 Al101 Al86 9 2_665 149.6(3)
Al102 Al101 Al86 . 2_665 143.9(3)
Fe64 Al101 Al42 9 . 99.7(3)
Cr19 Al101 Al42 3_565 . 49.9(3)
Al91 Al101 Al42 2_665 . 108.9(4)
Fe65 Al101 Al42 8_565 . 151.3(4)
Al98 Al101 Al42 3_565 . 100.1(4)
Al112 Al101 Al42 9 . 148.2(4)
Al115 Al101 Al42 9 . 141.5(4)
Al102 Al101 Al42 . . 82.7(4)
Al86 Al101 Al42 2_665 . 63.4(3)
Fe64 Al101 Al113 9 9 55.2(2)
Cr19 Al101 Al113 3_565 9 116.7(3)
Al91 Al101 Al113 2_665 9 92.3(3)
Fe65 Al101 Al113 8_565 9 109.2(3)
Al98 Al101 Al113 3_565 9 158.4(3)
Al112 Al101 Al113 9 9 58.4(2)
Al115 Al101 Al113 9 9 93.5(3)
Al102 Al101 Al113 . 9 110.6(3)
Al86 Al101 Al113 2_665 9 62.6(2)
Al42 Al101 Al113 . 9 93.3(3)
Fe64 Al102 Al106 9 . 53.7(3)
Fe64 Al102 Fe65 9 9 106.9(3)
Al106 Al102 Fe65 . 9 158.4(4)
Fe64 Al102 Al119 9 9 72.4(2)
Al106 Al102 Al119 . 9 108.5(3)
Fe65 Al102 Al119 9 9 51.7(2)
Fe64 Al102 Cr16 9 2_665 108.7(3)
Al106 Al102 Cr16 . 2_665 55.5(3)
Fe65 Al102 Cr16 9 2_665 144.3(3)
Al119 Al102 Cr16 9 2_665 139.7(3)
Fe64 Al102 Al115 9 9 55.1(2)
Al106 Al102 Al115 . 9 107.1(3)
Fe65 Al102 Al115 9 9 57.8(2)
Al119 Al102 Al115 9 9 60.8(2)
Cr16 Al102 Al115 2_665 9 153.5(3)
Fe64 Al102 Al98 9 . 141.1(3)
Al106 Al102 Al98 . . 146.9(4)
Fe65 Al102 Al98 9 . 53.6(2)
Al119 Al102 Al98 9 . 104.5(3)
Cr16 Al102 Al98 2_665 . 98.1(3)
Al115 Al102 Al98 9 . 88.8(3)
Fe64 Al102 Al101 9 . 56.8(2)
Al106 Al102 Al101 . . 71.1(3)
Fe65 Al102 Al101 9 . 107.8(3)
Al119 Al102 Al101 9 . 116.3(3)
Cr16 Al102 Al101 2_665 . 94.4(3)
Al115 Al102 Al101 9 . 59.5(2)
Al98 Al102 Al101 . . 94.3(3)
Fe64 Al102 Al39 9 . 154.9(3)
Al106 Al102 Al39 . . 101.2(4)
Fe65 Al102 Al39 9 . 98.0(3)
Al119 Al102 Al39 9 . 123.1(3)
Cr16 Al102 Al39 2_665 . 46.3(3)
Al115 Al102 Al39 9 . 148.0(4)
Al98 Al102 Al39 . . 59.2(3)
Al101 Al102 Al39 . . 118.9(4)
Fe64 Al102 Al36 9 3_565 116.2(3)
Al106 Al102 Al36 . 3_565 87.7(4)
Fe65 Al102 Al36 9 3_565 111.5(3)
Al119 Al102 Al36 9 3_565 163.1(4)
Cr16 Al102 Al36 2_665 3_565 53.9(2)
Al115 Al102 Al36 9 3_565 110.9(3)
Al98 Al102 Al36 . 3_565 59.3(3)
Al101 Al102 Al36 . 3_565 63.8(3)
Al39 Al102 Al36 . 3_565 55.2(3)
Fe64 Al102 Al91 9 3_565 135.6(3)
Al106 Al102 Al91 . 3_565 131.4(4)
Fe65 Al102 Al91 9 3_565 53.4(2)
Al119 Al102 Al91 9 3_565 64.8(3)
Cr16 Al102 Al91 2_665 3_565 97.1(3)
Al115 Al102 Al91 9 3_565 108.9(3)
Al98 Al102 Al91 . 3_565 64.6(2)
Al101 Al102 Al91 . 3_565 157.2(3)
Al39 Al102 Al91 . 3_565 59.1(3)
Al36 Al102 Al91 3_565 3_565 108.1(3)
Fe64 Al102 Al90 9 3_565 109.8(3)
Al106 Al102 Al90 . 3_565 73.4(3)
Fe65 Al102 Al90 9 3_565 110.0(3)
Al119 Al102 Al90 9 3_565 87.1(3)
Cr16 Al102 Al90 2_665 3_565 53.9(2)
Al115 Al102 Al90 9 3_565 146.7(3)
Al98 Al102 Al90 . 3_565 108.8(3)
Al101 Al102 Al90 . 3_565 142.2(3)
Al39 Al102 Al90 . 3_565 56.5(3)
Al36 Al102 Al90 3_565 3_565 102.4(3)
Al91 Al102 Al90 3_565 3_565 58.5(2)
Cr68 Al103 Al40 . . 103.9(4)
Cr68 Al103 Al104 . . 69.7(2)
Al40 Al103 Al104 . . 97.2(4)
Cr68 Al103 Cr69 . . 114.8(3)
Al40 Al103 Cr69 . . 58.0(2)
Al104 Al103 Cr69 . . 155.2(4)
Cr68 Al103 Al108 . 7_675 136.1(4)
Al40 Al103 Al108 . 7_675 101.6(3)
Al104 Al103 Al108 . 7_675 140.6(3)
Cr69 Al103 Al108 . 7_675 54.0(2)
Cr68 Al103 Al108 . . 127.1(3)
Al40 Al103 Al108 . . 98.5(3)
Al104 Al103 Al108 . . 60.4(2)
Cr69 Al103 Al108 . . 117.7(3)
Al108 Al103 Al108 7_675 . 82.7(3)
Cr68 Al103 Al111 . 7_665 77.2(2)
Al40 Al103 Al111 . 7_665 102.6(3)
Al104 Al103 Al111 . 7_665 144.6(3)
Cr69 Al103 Al111 . 7_665 53.7(2)
Al108 Al103 Al111 7_675 7_665 62.7(2)
Al108 Al103 Al111 . 7_665 142.3(4)
Cr68 Al103 Al107 . . 160.5(4)
Al40 Al103 Al107 . . 56.7(3)
Al104 Al103 Al107 . . 107.5(3)
Cr69 Al103 Al107 . . 59.5(2)
Al108 Al103 Al107 7_675 . 58.3(2)
Al108 Al103 Al107 . . 59.9(2)
Al111 Al103 Al107 7_665 . 107.9(3)
Cr68 Al103 Al99 . . 57.4(2)
Al40 Al103 Al99 . . 60.6(3)
Al48 Al52 Al120 . . 116.7(3)
Fe64 Al52 Al120 . . 58.08(16)
Fe64 Al52 Al120 10_556 . 164.7(5)
Cr23 Al52 Al120 . . 63.9(3)
Al119 Al52 Al120 10_556 . 114.7(4)
Al119 Al52 Al120 . . 61.6(2)
Al55 Al52 Al120 . . 60.2(3)
Al120 Al52 Al120 10_556 . 114.9(5)
Al55 Al53 Cr8 . . 179.8(3)
Al55 Al53 Al49 . . 119.6(5)
Cr8 Al53 Al49 . . 60.7(3)
Al55 Al53 Cr9 . . 60.5(3)
Cr8 Al53 Cr9 . . 119.2(4)
Al49 Al53 Cr9 . . 179.9(7)
Al55 Al53 Cr66 . . 117.3(3)
Cr8 Al53 Cr66 . . 62.8(2)
Al49 Al53 Cr66 . . 60.5(2)
Cr9 Al53 Cr66 . . 119.5(2)
Al55 Al53 Cr66 . 10_556 117.3(3)
Cr8 Al53 Cr66 . 10_556 62.8(2)
Al49 Al53 Cr66 . 10_556 60.5(2)
Cr9 Al53 Cr66 . 10_556 119.5(2)
Cr66 Al53 Cr66 . 10_556 113.1(4)
Al55 Al53 Al122 . 10_556 116.4(4)
Cr8 Al53 Al122 . 10_556 63.4(3)
Al49 Al53 Al122 . 10_556 114.4(4)
Cr9 Al53 Al122 . 10_556 65.5(3)
Cr66 Al53 Al122 . 10_556 117.2(4)
Cr66 Al53 Al122 10_556 10_556 65.3(2)
Al55 Al53 Al122 . . 116.4(4)
Cr8 Al53 Al122 . . 63.4(3)
Al49 Al53 Al122 . . 114.4(4)
Cr9 Al53 Al122 . . 65.5(3)
Cr66 Al53 Al122 . . 65.3(2)
Cr66 Al53 Al122 10_556 . 117.2(4)
Al122 Al53 Al122 10_556 . 63.2(4)
Al55 Al53 Al121 . 10_556 64.7(3)
Cr8 Al53 Al121 . 10_556 115.2(3)
Al49 Al53 Al121 . 10_556 114.6(3)
Cr9 Al53 Al121 . 10_556 65.4(3)
Cr66 Al53 Al121 . 10_556 175.1(4)
Cr66 Al53 Al121 10_556 10_556 62.64(16)
Al122 Al53 Al121 10_556 10_556 63.9(3)
Al122 Al53 Al121 . 10_556 118.4(4)
Al55 Al53 Al121 . . 64.7(3)
Cr8 Al53 Al121 . . 115.2(3)
Al49 Al53 Al121 . . 114.7(3)
Cr9 Al53 Al121 . . 65.4(3)
Cr66 Al53 Al121 . . 62.64(16)
Cr66 Al53 Al121 10_556 . 175.1(4)
Al122 Al53 Al121 10_556 . 118.3(4)
Al122 Al53 Al121 . . 63.9(3)
Al121 Al53 Al121 10_556 . 121.5(5)
Al55 Al53 Al117 . . 66.9(3)
Cr8 Al53 Al117 . . 113.3(4)
Al49 Al53 Al117 . . 62.0(3)
Cr9 Al53 Al117 . . 118.1(4)
Cr66 Al53 Al117 . . 61.2(2)
Cr66 Al53 Al117 10_556 . 112.0(4)
Al122 Al53 Al117 10_556 . 176.4(5)
Al122 Al53 Al117 . . 117.4(2)
Al121 Al53 Al117 10_556 . 117.4(4)
Al121 Al53 Al117 . . 64.2(2)
Al55 Al53 Al117 . 10_556 66.9(3)
Cr8 Al53 Al117 . 10_556 113.3(4)
Al49 Al53 Al117 . 10_556 62.0(3)
Cr9 Al53 Al117 . 10_556 118.1(4)
Cr66 Al53 Al117 . 10_556 112.0(4)
Cr66 Al53 Al117 10_556 10_556 61.1(2)
Al122 Al53 Al117 10_556 10_556 117.4(2)
Al122 Al53 Al117 . 10_556 176.4(5)
Al121 Al53 Al117 10_556 10_556 64.2(2)
Al121 Al53 Al117 . 10_556 117.5(4)
Al117 Al53 Al117 . 10_556 61.8(3)
Cr24 Al54 Cr12 . 3 169.4(5)
Cr24 Al54 Al72 . 12_556 62.6(3)
Cr12 Al54 Al72 3 12_556 125.9(4)
Cr24 Al54 Al72 . 3 62.6(3)
Cr12 Al54 Al72 3 3 125.9(4)
Al72 Al54 Al72 12_556 3 61.0(4)
Cr24 Al54 Al80 . 3 126.3(4)
Cr12 Al54 Al80 3 3 62.1(3)
Al72 Al54 Al80 12_556 3 94.5(4)
Al72 Al54 Al80 3 3 63.9(3)
Cr24 Al54 Al80 . 12_556 126.3(4)
Cr12 Al54 Al80 3 12_556 62.1(3)
Al72 Al54 Al80 12_556 12_556 63.9(3)
Al72 Al54 Al80 3 12_556 94.6(4)
Al80 Al54 Al80 3 12_556 61.6(4)
Cr24 Al54 Al56 . . 54.9(3)
Cr12 Al54 Al56 3 . 114.6(5)
Al72 Al54 Al56 12_556 . 109.3(4)
Al72 Al54 Al56 3 . 109.3(4)
Al80 Al54 Al56 3 . 148.2(2)
Al80 Al54 Al56 12_556 . 148.2(2)
Cr24 Al54 Al51 . . 114.9(4)
Cr12 Al54 Al51 3 . 54.5(3)
Al72 Al54 Al51 12_556 . 148.7(2)
Al72 Al54 Al51 3 . 148.7(2)
Al80 Al54 Al51 3 . 108.3(4)
Al80 Al54 Al51 12_556 . 108.3(4)
Al56 Al54 Al51 . . 60.1(4)
Cr24 Al54 Al123 . 10_556 59.0(2)
Cr12 Al54 Al123 3 10_556 117.7(3)
Al72 Al54 Al123 12_556 10_556 60.5(2)
Al72 Al54 Al123 3 10_556 110.3(4)
Al80 Al54 Al123 3 10_556 150.3(4)
Al80 Al54 Al123 12_556 10_556 91.2(2)
Al56 Al54 Al123 . 10_556 61.3(2)
Al51 Al54 Al123 . 10_556 90.7(3)
Cr24 Al54 Al123 . . 58.9(2)
Cr12 Al54 Al123 3 . 117.8(3)
Al72 Al54 Al123 12_556 . 110.2(4)
Al72 Al54 Al123 3 . 60.5(2)
Al80 Al54 Al123 3 . 91.2(2)
Al80 Al54 Al123 12_556 . 150.3(4)
Al56 Al54 Al123 . . 61.3(2)
Al51 Al54 Al123 . . 90.8(3)
Al123 Al54 Al123 10_556 . 111.5(4)
Cr24 Al54 Al74 . 3 118.0(2)
Cr12 Al54 Al74 3 3 58.7(2)
Al72 Al54 Al74 12_556 3 150.0(4)
Al72 Al54 Al74 3 3 91.7(2)
Al80 Al54 Al74 3 3 59.9(2)
Al80 Al54 Al74 12_556 3 110.0(4)
Al56 Al54 Al74 . 3 90.5(3)
Al51 Al54 Al74 . 3 60.9(2)
Al123 Al54 Al74 10_556 3 148.3(4)
Al123 Al54 Al74 . 3 59.27(19)
Cr24 Al54 Al74 . 12_556 118.0(2)
Cr12 Al54 Al74 3 12_556 58.7(2)
Al72 Al54 Al74 12_556 12_556 91.7(2)
Al72 Al54 Al74 3 12_556 150.0(4)
Al80 Al54 Al74 3 12_556 110.0(4)
Al80 Al54 Al74 12_556 12_556 59.9(2)
Al56 Al54 Al74 . 12_556 90.6(3)
Al51 Al54 Al74 . 12_556 60.9(2)
Al123 Al54 Al74 10_556 12_556 59.27(19)
Al123 Al54 Al74 . 12_556 148.4(4)
Al74 Al54 Al74 3 12_556 110.9(4)
Al53 Al55 Cr9 . . 61.6(3)
Al53 Al55 Cr23 . . 177.7(5)
Cr9 Al55 Cr23 . . 120.7(4)
Al53 Al55 Al52 . . 117.4(5)
Cr9 Al55 Al52 . . 179.0(5)
Cr23 Al55 Al52 . . 60.3(4)
Al53 Al55 Al125 . 10_556 114.5(4)
Cr9 Al55 Al125 . 10_556 62.7(3)
Cr23 Al55 Al125 . 10_556 67.4(3)
Al52 Al55 Al125 . 10_556 118.1(4)
Al53 Al55 Al125 . . 114.5(4)
Cr9 Al55 Al125 . . 62.7(3)
Cr23 Al55 Al125 . . 67.4(3)
Al52 Al55 Al125 . . 118.1(4)
Al125 Al55 Al125 10_556 . 63.1(4)
Al53 Al55 Al120 . . 114.1(3)
Cr9 Al55 Al120 . . 119.5(2)
Cr23 Al55 Al120 . . 65.0(2)
Al52 Al55 Al120 . . 60.7(2)
Al125 Al55 Al120 10_556 . 121.8(4)
Al125 Al55 Al120 . . 68.9(2)
Al53 Al55 Al120 . 10_556 114.1(3)
Cr9 Al55 Al120 . 10_556 119.5(2)
Cr23 Al55 Al120 . 10_556 65.1(2)
Al52 Al55 Al120 . 10_556 60.7(2)
Al125 Al55 Al120 10_556 10_556 68.9(2)
Al125 Al55 Al120 . 10_556 121.8(4)
Al120 Al55 Al120 . 10_556 115.9(4)
Al53 Al55 Al121 . 10_556 60.6(2)
Cr9 Al55 Al121 . 10_556 64.3(2)
Cr23 Al55 Al121 . 10_556 119.9(2)
Al52 Al55 Al121 . 10_556 115.3(3)
Al125 Al55 Al121 10_556 10_556 66.0(2)
Al125 Al55 Al121 . 10_556 118.3(4)
Al120 Al55 Al121 . 10_556 172.1(5)
Al120 Al55 Al121 10_556 10_556 64.2(2)
Al53 Al55 Al121 . . 60.7(2)
Cr9 Al55 Al121 . . 64.3(2)
Cr23 Al55 Al121 . . 119.9(2)
Al52 Al55 Al121 . . 115.4(3)
Al125 Al55 Al121 10_556 . 118.2(4)
Al125 Al55 Al121 . . 65.9(2)
Al120 Al55 Al121 . . 64.2(2)
Al120 Al55 Al121 10_556 . 172.1(5)
Al121 Al55 Al121 10_556 . 114.5(4)
Cr24 Al56 Cr8 . . 168.4(5)
Cr24 Al56 Al122 . . 126.6(4)
Cr8 Al56 Al122 . . 62.7(3)
Cr24 Al56 Al122 . 10_556 126.6(4)
Cr8 Al56 Al122 . 10_556 62.7(3)
Al122 Al56 Al122 . 10_556 60.3(4)
Cr24 Al56 Al126 . 10_556 62.4(3)
Cr8 Al56 Al126 . 10_556 126.9(4)
Al122 Al56 Al126 . 10_556 94.5(4)
Al122 Al56 Al126 10_556 10_556 64.4(3)
Cr24 Al56 Al126 . . 62.4(3)
Cr8 Al56 Al126 . . 126.9(4)
Al122 Al56 Al126 . . 64.4(3)
Al122 Al56 Al126 10_556 . 94.5(4)
Al126 Al56 Al126 10_556 . 61.1(4)
Cr24 Al56 Al54 . . 54.3(3)
Cr8 Al56 Al54 . . 114.1(5)
Al122 Al56 Al54 . . 148.9(2)
Al122 Al56 Al54 10_556 . 148.9(2)
Al126 Al56 Al54 10_556 . 108.6(4)
Al126 Al56 Al54 . . 108.6(4)
Cr24 Al56 Al51 . . 114.5(5)
Cr8 Al56 Al51 . . 53.9(3)
Al122 Al56 Al51 . . 108.8(4)
Al122 Al56 Al51 10_556 . 108.8(4)
Al126 Al56 Al51 10_556 . 148.5(2)
Al126 Al56 Al51 . . 148.5(2)
Al54 Al56 Al51 . . 60.2(4)
Cr24 Al56 Al118 . . 117.5(3)
Cr8 Al56 Al118 . . 58.7(2)
Al122 Al56 Al118 . . 61.4(2)
Al122 Al56 Al118 10_556 . 110.3(4)
Al126 Al56 Al118 10_556 . 151.0(4)
Al126 Al56 Al118 . . 92.2(2)
Al54 Al56 Al118 . . 89.9(3)
Al51 Al56 Al118 . . 60.3(2)
Cr24 Al56 Al123 . 10_556 58.5(2)
Cr8 Al56 Al123 . 10_556 117.7(3)
Al122 Al56 Al123 . 10_556 150.3(4)
Al122 Al56 Al123 10_556 10_556 92.5(2)
Al126 Al56 Al123 10_556 10_556 60.5(2)
Al126 Al56 Al123 . 10_556 110.0(4)
Al54 Al56 Al123 . 10_556 60.5(2)
Al51 Al56 Al123 . 10_556 90.4(3)
Al118 Al56 Al123 . 10_556 147.0(5)
Cr24 Al56 Al123 . . 58.5(2)
Cr8 Al56 Al123 . . 117.8(3)
Al122 Al56 Al123 . . 92.5(2)
Al122 Al56 Al123 10_556 . 150.3(4)
Al126 Al56 Al123 10_556 . 110.0(4)
Al126 Al56 Al123 . . 60.5(2)
Al54 Al56 Al123 . . 60.5(2)
Al51 Al56 Al123 . . 90.4(3)
Al118 Al56 Al123 . . 59.3(2)
Al123 Al56 Al123 10_556 . 110.3(4)
Cr24 Al56 Al118 . 10_556 117.5(3)
Cr8 Al56 Al118 . 10_556 58.7(2)
Al122 Al56 Al118 . 10_556 110.3(4)
Al122 Al56 Al118 10_556 10_556 61.4(2)
Al126 Al56 Al118 10_556 10_556 92.2(2)
Al126 Al56 Al118 . 10_556 151.0(4)
Al54 Al56 Al118 . 10_556 89.9(3)
Al51 Al56 Al118 . 10_556 60.3(2)
Al118 Al56 Al118 . 10_556 110.5(4)
Al123 Al56 Al118 10_556 10_556 59.3(2)
Al123 Al56 Al118 . 10_556 147.0(5)
Cr20 Al57 Cr23 2_765 . 160.9(5)
Cr20 Al57 Al100 2_765 11_766 63.7(3)
Cr23 Al57 Al100 . 11_766 131.1(3)
Cr20 Al57 Al100 2_765 2_765 63.7(3)
Cr23 Al57 Al100 . 2_765 131.1(3)
Al100 Al57 Al100 11_766 2_765 63.0(4)
Cr20 Al57 Al125 2_765 . 128.1(3)
Cr23 Al57 Al125 . . 67.1(3)
Al100 Al57 Al125 11_766 . 96.2(4)
Al100 Al57 Al125 2_765 . 64.7(3)
Cr20 Al57 Al125 2_765 10_556 128.2(4)
Cr23 Al57 Al125 . 10_556 67.1(3)
Al100 Al57 Al125 11_766 10_556 64.7(3)
Al100 Al57 Al125 2_765 10_556 96.2(4)
Al125 Al57 Al125 . 10_556 61.8(4)
Cr20 Al57 Al44 2_765 2_655 106.3(4)
Cr23 Al57 Al44 . 2_655 54.6(3)
Al100 Al57 Al44 11_766 2_655 145.4(2)
Al100 Al57 Al44 2_765 2_655 145.5(2)
Al125 Al57 Al44 . 2_655 113.5(4)
Al125 Al57 Al44 10_556 2_655 113.4(4)
Cr20 Al57 Al124 2_765 . 117.7(3)
Cr23 Al57 Al124 . . 56.5(2)
Al100 Al57 Al124 11_766 . 151.8(4)
Al100 Al57 Al124 2_765 . 91.6(2)
Al125 Al57 Al124 . . 59.8(2)
Al125 Al57 Al124 10_556 . 109.6(4)
Al44 Al57 Al124 2_655 . 62.7(2)
Cr20 Al57 Al124 2_765 10_556 117.8(3)
Cr23 Al57 Al124 . 10_556 56.5(2)
Al100 Al57 Al124 11_766 10_556 91.7(2)
Al100 Al57 Al124 2_765 10_556 151.9(4)
Al125 Al57 Al124 . 10_556 109.6(4)
Al125 Al57 Al124 10_556 10_556 59.8(2)
Al44 Al57 Al124 2_655 10_556 62.7(2)
Al124 Al57 Al124 . 10_556 109.4(4)
Cr9 Al58 Cr10 . . 162.3(5)
Cr9 Al58 Al126 . . 128.1(4)
Cr10 Al58 Al126 . . 66.0(3)
Cr9 Al58 Al126 . 10_556 128.1(4)
Cr10 Al58 Al126 . 10_556 66.1(3)
Al126 Al58 Al126 . 10_556 61.3(4)
Cr9 Al58 Al127 . . 56.7(2)
Cr10 Al58 Al127 . . 116.9(3)
Al126 Al58 Al127 . . 94.1(2)
Al126 Al58 Al127 10_556 . 152.8(4)
Cr9 Al58 Al127 . 10_556 56.6(2)
Cr10 Al58 Al127 . 10_556 116.9(3)
Al126 Al58 Al127 . 10_556 152.8(4)
Al126 Al58 Al127 10_556 10_556 94.1(2)
Al127 Al58 Al127 . 10_556 106.5(4)
Cr9 Al58 Al122 . . 64.7(3)
Cr10 Al58 Al122 . . 129.6(4)
Al126 Al58 Al122 . . 63.8(3)
Al126 Al58 Al122 10_556 . 93.5(4)
Al127 Al58 Al122 . . 63.2(2)
Al127 Al58 Al122 10_556 . 109.8(4)
Cr9 Al58 Al122 . 10_556 64.7(3)
Cr10 Al58 Al122 . 10_556 129.6(4)
Al126 Al58 Al122 . 10_556 93.5(4)
Al126 Al58 Al122 10_556 10_556 63.8(3)
Al127 Al58 Al122 . 10_556 109.8(4)
Al127 Al58 Al122 10_556 10_556 63.2(2)
Al122 Al58 Al122 . 10_556 59.0(4)
Cr9 Al58 Al129 . 10_556 117.4(3)
Cr10 Al58 Al129 . 10_556 56.3(2)
Al126 Al58 Al129 . 10_556 110.8(4)
Al126 Al58 Al129 10_556 10_556 62.6(2)
Al127 Al58 Al129 . 10_556 143.4(4)
Al127 Al58 Al129 10_556 10_556 61.4(2)
Al122 Al58 Al129 . 10_556 152.0(4)
Al122 Al58 Al129 10_556 10_556 95.4(2)
Cr9 Al58 Al129 . . 117.4(3)
Cr10 Al58 Al129 . . 56.3(2)
Al126 Al58 Al129 . . 62.6(2)
Al126 Al58 Al129 10_556 . 110.8(4)
Al127 Al58 Al129 . . 61.4(2)
Al127 Al58 Al129 10_556 . 143.4(4)
Al122 Al58 Al129 . . 95.4(2)
Al122 Al58 Al129 10_556 . 152.0(4)
Al129 Al58 Al129 10_556 . 106.2(4)
Cr9 Al58 Al62 . . 110.6(4)
Cr10 Al58 Al62 . . 51.7(3)
Al126 Al58 Al62 . . 110.1(4)
Al126 Al58 Al62 10_556 . 110.1(4)
Al127 Al58 Al62 . . 88.4(3)
Al127 Al58 Al62 10_556 . 88.4(3)
Al122 Al58 Al62 . . 149.3(2)
Al122 Al58 Al62 10_556 . 149.3(2)
Al129 Al58 Al62 10_556 . 58.5(2)
Al129 Al58 Al62 . . 58.5(2)
Cr4 Al59 Al61 3 . 175.0(5)
Cr4 Al59 Cr24 3 . 115.0(4)
Al61 Al59 Cr24 . . 60.0(3)
Cr4 Al59 Cr70 3 . 117.9(2)
Al61 Al59 Cr70 . . 60.4(2)
Cr24 Al59 Cr70 . . 60.5(2)
Cr4 Al59 Cr70 3 10_556 117.9(2)
Al61 Al59 Cr70 . 10_556 60.4(2)
Cr24 Al59 Cr70 . 10_556 60.4(2)
Cr70 Al59 Cr70 . 10_556 110.5(4)
Cr4 Al59 Cr25 3 . 77.6(4)
Al61 Al59 Cr25 . . 107.4(5)
Cr24 Al59 Cr25 . . 167.4(5)
Cr70 Al59 Cr25 . . 114.7(3)
Cr70 Al59 Cr25 10_556 . 114.8(3)
Cr4 Al59 Al128 3 10_556 70.3(3)
Al61 Al59 Al128 . 10_556 110.9(3)
Cr24 Al59 Al128 . 10_556 111.7(3)
Cr70 Al59 Al128 . 10_556 170.1(4)
Cr70 Al59 Al128 10_556 10_556 59.60(16)
Cr25 Al59 Al128 . 10_556 71.4(3)
Cr4 Al59 Al128 3 . 70.4(3)
Al61 Al59 Al128 . . 110.9(3)
Cr24 Al59 Al128 . . 111.8(3)
Cr70 Al59 Al128 . . 59.60(16)
Cr70 Al59 Al128 10_556 . 170.1(4)
Cr25 Al59 Al128 . . 71.4(3)
Al128 Al59 Al128 10_556 . 130.3(5)
Cr4 Al59 Al72 3 3 63.8(3)
Al61 Al59 Al72 . 3 112.1(4)
Cr24 Al59 Al72 . 3 61.8(3)
Cr70 Al59 Al72 . 3 62.5(2)
Cr70 Al59 Al72 10_556 3 113.7(4)
Cr25 Al59 Al72 . 3 127.9(4)
Al128 Al59 Al72 10_556 3 120.8(4)
Al128 Al59 Al72 . 3 63.8(3)
Cr4 Al59 Al72 3 12_556 63.8(3)
Al61 Al59 Al72 . 12_556 112.1(4)
Cr24 Al59 Al72 . 12_556 61.8(3)
Cr70 Al59 Al72 . 12_556 113.7(4)
Cr70 Al59 Al72 10_556 12_556 62.4(2)
Cr25 Al59 Al72 . 12_556 128.0(4)
Al128 Al59 Al72 10_556 12_556 63.7(2)
Al128 Al59 Al72 . 12_556 120.8(4)
Al72 Al59 Al72 3 12_556 63.4(4)
Cr4 Al59 Al131 3 10_556 123.4(4)
Al61 Al59 Al131 . 10_556 60.6(3)
Cr24 Al59 Al131 . 10_556 111.8(4)
Cr70 Al59 Al131 . 10_556 111.8(4)
Cr70 Al59 Al131 10_556 10_556 63.1(2)
Cr25 Al59 Al131 . 10_556 57.8(3)
Al128 Al59 Al131 10_556 10_556 64.0(3)
Al128 Al59 Al131 . 10_556 118.1(4)
Al72 Al59 Al131 3 10_556 172.7(5)
Al72 Al59 Al131 12_556 10_556 117.7(2)
Cr4 Al59 Al131 3 . 123.4(4)
Al61 Al59 Al131 . . 60.6(3)
Cr24 Al59 Al131 . . 111.8(4)
Cr70 Al59 Al131 . . 63.1(2)
Cr70 Al59 Al131 10_556 . 111.8(4)
Cr25 Al59 Al131 . . 57.8(3)
Al128 Al59 Al131 10_556 . 118.2(4)
Al128 Al59 Al131 . . 64.0(3)
Al72 Al59 Al131 3 . 117.7(2)
Al72 Al59 Al131 12_556 . 172.7(5)
Al131 Al59 Al131 10_556 . 60.2(4)
Cr6 Al60 Cr9 2_655 . 164.3(5)
Cr6 Al60 Al125 2_655 . 129.4(4)
Cr9 Al60 Al125 . . 62.9(3)
Cr6 Al60 Al125 2_655 10_556 129.4(4)
Cr9 Al60 Al125 . 10_556 62.9(3)
Al125 Al60 Al125 . 10_556 62.0(4)
Cr6 Al60 Al95 2_655 11_766 57.0(2)
Cr9 Al60 Al95 . 11_766 117.6(3)
Al125 Al60 Al95 . 11_766 153.1(4)
Al125 Al60 Al95 10_556 11_766 93.4(2)
Cr6 Al60 Al95 2_655 2_765 57.0(2)
Cr9 Al60 Al95 . 2_765 117.6(3)
Al125 Al60 Al95 . 2_765 93.4(2)
Al125 Al60 Al95 10_556 2_765 153.1(4)
Al95 Al60 Al95 11_766 2_765 107.8(4)
Cr6 Al60 Al100 2_655 11_766 66.2(3)
Cr9 Al60 Al100 . 11_766 126.5(4)
Al125 Al60 Al100 . 11_766 94.6(4)
Al125 Al60 Al100 10_556 11_766 63.7(3)
Al95 Al60 Al100 11_766 11_766 62.7(2)
Al95 Al60 Al100 2_765 11_766 111.2(4)
Cr6 Al60 Al100 2_655 2_765 66.1(3)
Cr9 Al60 Al100 . 2_765 126.6(4)
Al125 Al60 Al100 . 2_765 63.7(3)
Al125 Al60 Al100 10_556 2_765 94.6(4)
Al95 Al60 Al100 11_766 2_765 111.2(4)
Al95 Al60 Al100 2_765 2_765 62.7(2)
Al100 Al60 Al100 11_766 2_765 61.0(4)
Cr6 Al60 Al127 2_655 . 118.5(3)
Cr9 Al60 Al127 . . 55.4(2)
Al125 Al60 Al127 . . 61.5(2)
Al125 Al60 Al127 10_556 . 109.2(4)
Al95 Al60 Al127 11_766 . 143.4(4)
Al95 Al60 Al127 2_765 . 62.5(2)
Al100 Al60 Al127 11_766 . 153.3(4)
Al100 Al60 Al127 2_765 . 95.7(2)
Cr6 Al60 Al127 2_655 10_556 118.6(3)
Cr9 Al60 Al127 . 10_556 55.4(2)
Al125 Al60 Al127 . 10_556 109.2(4)
Al125 Al60 Al127 10_556 10_556 61.4(2)
Al95 Al60 Al127 11_766 10_556 62.5(2)
Al95 Al60 Al127 2_765 10_556 143.4(4)
Al100 Al60 Al127 11_766 10_556 95.7(2)
Al100 Al60 Al127 2_765 10_556 153.3(4)
Al127 Al60 Al127 . 10_556 103.1(4)
Cr6 Al60 Al62 2_655 . 53.1(3)
Cr9 Al60 Al62 . . 111.2(4)
Al125 Al60 Al62 . . 147.3(2)
Al125 Al60 Al62 10_556 . 147.3(2)
Al95 Al60 Al62 11_766 . 59.5(2)
Al95 Al60 Al62 2_765 . 59.5(2)
Al100 Al60 Al62 11_766 . 111.5(4)
Al100 Al60 Al62 2_765 . 111.4(4)
Al127 Al60 Al62 . . 88.2(3)
Al127 Al60 Al62 10_556 . 88.2(3)
Cr10 Al61 Al59 . . 179.8(5)
Cr10 Al61 Cr11 . . 63.5(3)
Al59 Al61 Cr11 . . 116.7(5)
Cr10 Al61 Cr24 . . 118.6(4)
Al59 Al61 Cr24 . . 61.2(3)
Cr11 Al61 Cr24 . . 177.9(5)
Cr10 Al61 Cr70 . . 118.4(2)
Al59 Al61 Cr70 . . 61.5(2)
Cr11 Al61 Cr70 . . 118.0(2)
Cr24 Al61 Cr70 . . 61.2(2)
Cr10 Al61 Cr70 . 10_556 118.4(2)
Al59 Al61 Cr70 . 10_556 61.5(2)
Cr11 Al61 Cr70 . 10_556 118.1(2)
Cr24 Al61 Cr70 . 10_556 61.2(2)
Cr70 Al61 Cr70 . 10_556 112.3(4)
Cr10 Al61 Al130 . 10_556 65.0(3)
Al59 Al61 Al130 . 10_556 115.0(3)
Cr11 Al61 Al130 . 10_556 64.7(2)
Cr24 Al61 Al130 . 10_556 115.9(3)
Cr70 Al61 Al130 . 10_556 176.1(4)
Cr70 Al61 Al130 10_556 10_556 63.82(17)
Cr10 Al61 Al130 . . 65.0(3)
Al59 Al61 Al130 . . 115.0(3)
Cr11 Al61 Al130 . . 64.7(2)
Cr24 Al61 Al130 . . 115.9(3)
Cr70 Al61 Al130 . . 63.82(17)
Cr70 Al61 Al130 10_556 . 176.1(4)
Al130 Al61 Al130 10_556 . 120.0(5)
Cr10 Al61 Al126 . . 66.4(3)
Al59 Al61 Al126 . . 113.4(4)
Cr11 Al61 Al126 . . 119.6(4)
Cr24 Al61 Al126 . . 62.1(3)
Cr70 Al61 Al126 . . 62.4(2)
Cr70 Al61 Al126 10_556 . 114.2(4)
Al130 Al61 Al126 10_556 . 119.2(4)
Al130 Al61 Al126 . . 64.9(2)
Cr10 Al61 Al126 . 10_556 66.5(3)
Al59 Al61 Al126 . 10_556 113.4(4)
Cr11 Al61 Al126 . 10_556 119.6(4)
Cr24 Al61 Al126 . 10_556 62.1(3)
Cr70 Al61 Al126 . 10_556 114.3(4)
Cr70 Al61 Al126 10_556 10_556 62.4(2)
Al130 Al61 Al126 10_556 10_556 64.9(2)
Al130 Al61 Al126 . 10_556 119.2(4)
Al126 Al61 Al126 . 10_556 63.5(4)
Cr10 Al61 Al131 . 10_556 116.2(4)
Al59 Al61 Al131 . 10_556 64.0(3)
Cr11 Al61 Al131 . 10_556 62.6(3)
Cr24 Al61 Al131 . 10_556 115.6(4)
Cr70 Al61 Al131 . 10_556 115.5(4)
Cr70 Al61 Al131 10_556 10_556 64.7(2)
Al130 Al61 Al131 10_556 10_556 62.8(3)
Al130 Al61 Al131 . 10_556 116.0(4)
Al126 Al61 Al131 . 10_556 177.3(5)
Al126 Al61 Al131 10_556 10_556 117.1(2)
Cr10 Al61 Al131 . . 116.2(4)
Al59 Al61 Al131 . . 64.0(3)
Cr11 Al61 Al131 . . 62.6(3)
Cr24 Al61 Al131 . . 115.6(4)
Cr70 Al61 Al131 . . 64.6(2)
Cr70 Al61 Al131 10_556 . 115.5(4)
Al130 Al61 Al131 10_556 . 116.0(4)
Al130 Al61 Al131 . . 62.8(3)
Al126 Al61 Al131 . . 117.1(2)
Al126 Al61 Al131 10_556 . 177.3(5)
Al131 Al61 Al131 10_556 . 62.3(4)
Cr10 Al62 Cr6 . 2_655 169.6(5)
Cr10 Al62 Al93 . 11_766 126.4(3)
Cr6 Al62 Al93 2_655 11_766 61.7(3)
Cr10 Al62 Al93 . 2_765 126.4(3)
Cr6 Al62 Al93 2_655 2_765 61.7(3)
Al93 Al62 Al93 11_766 2_765 63.7(4)
Cr10 Al62 Al73 . 10_656 62.4(3)
Cr6 Al62 Al73 2_655 10_656 125.8(4)
Al93 Al62 Al73 11_766 10_656 64.2(3)
Al93 Al62 Al73 2_765 10_656 96.5(4)
Cr10 Al62 Al73 . 1_655 62.4(3)
Cr6 Al62 Al73 2_655 1_655 125.8(4)
Al93 Al62 Al73 11_766 1_655 96.5(4)
Al93 Al62 Al73 2_765 1_655 64.2(3)
Al73 Al62 Al73 10_656 1_655 62.7(4)
Cr10 Al62 Al129 . . 56.5(2)
Cr6 Al62 Al129 2_655 . 119.8(3)
Al93 Al62 Al129 11_766 . 154.3(4)
Al93 Al62 Al129 2_765 . 93.6(2)
Al73 Al62 Al129 10_656 . 109.8(4)
Al73 Al62 Al129 1_655 . 60.8(2)
Cr10 Al62 Al129 . 10_556 56.5(2)
Cr6 Al62 Al129 2_655 10_556 119.8(3)
Al93 Al62 Al129 11_766 10_556 93.6(2)
Al93 Al62 Al129 2_765 10_556 154.3(4)
Al73 Al62 Al129 10_656 10_556 60.8(2)
Al73 Al62 Al129 1_655 10_556 109.8(4)
Al129 Al62 Al129 . 10_556 105.2(4)
Cr10 Al62 Al95 . 2_765 119.8(3)
Cr6 Al62 Al95 2_655 2_765 56.4(2)
Al93 Al62 Al95 11_766 2_765 109.8(4)
Al93 Al62 Al95 2_765 2_765 60.3(2)
Al73 Al62 Al95 10_656 2_765 153.9(4)
Al73 Al62 Al95 1_655 2_765 94.3(2)
Al129 Al62 Al95 . 2_765 63.6(2)
Al129 Al62 Al95 10_556 2_765 144.3(4)
Cr10 Al62 Al95 . 11_766 119.8(3)
Cr6 Al62 Al95 2_655 11_766 56.4(2)
Al93 Al62 Al95 11_766 11_766 60.3(2)
Al93 Al62 Al95 2_765 11_766 109.9(4)
Al73 Al62 Al95 10_656 11_766 94.3(2)
Al73 Al62 Al95 1_655 11_766 153.9(4)
Al129 Al62 Al95 . 11_766 144.3(4)
Al129 Al62 Al95 10_556 11_766 63.6(2)
Al95 Al62 Al95 2_765 11_766 104.6(4)
Cr10 Al62 Al60 . . 115.6(4)
Cr6 Al62 Al60 2_655 . 54.0(3)
Al93 Al62 Al60 11_766 . 107.0(3)
Al93 Al62 Al60 2_765 . 107.0(3)
Al73 Al62 Al60 10_656 . 147.9(2)
Al73 Al62 Al60 1_655 . 147.9(2)
Al129 Al62 Al60 . . 90.6(3)
Al129 Al62 Al60 10_556 . 90.5(3)
Al95 Al62 Al60 2_765 . 57.6(2)
Al95 Al62 Al60 11_766 . 57.6(2)
Cr10 Al62 Al58 . . 53.5(3)
Cr6 Al62 Al58 2_655 . 116.1(4)
Al93 Al62 Al58 11_766 . 147.3(2)
Al93 Al62 Al58 2_765 . 147.3(2)
Al73 Al62 Al58 10_656 . 107.5(4)
Al73 Al62 Al58 1_655 . 107.5(4)
Al129 Al62 Al58 . . 57.8(2)
Al129 Al62 Al58 10_556 . 57.8(2)
Al95 Al62 Al58 2_765 . 90.5(3)
Al95 Al62 Al58 11_766 . 90.5(3)
Al60 Al62 Al58 . . 62.1(3)
Al124 Fe63 Al82 7_665 . 82.7(3)
Al124 Fe63 Al104 7_665 2_665 150.3(3)
Al82 Fe63 Al104 . 2_665 94.3(3)
Al124 Fe63 Al109 7_665 8_565 92.1(3)
Al82 Fe63 Al109 . 8_565 151.3(3)
Al104 Fe63 Al109 2_665 8_565 76.5(3)
Al124 Fe63 Al41 7_665 2_665 133.2(3)
Al82 Fe63 Al41 . 2_665 79.4(3)
Al104 Fe63 Al41 2_665 2_665 74.2(3)
Al109 Fe63 Al41 8_565 2_665 122.5(3)
Al124 Fe63 Al91 7_665 . 81.9(3)
Al82 Fe63 Al91 . . 130.0(3)
Al104 Fe63 Al91 2_665 . 120.6(3)
Al109 Fe63 Al91 8_565 . 76.5(2)
Al41 Fe63 Al91 2_665 . 77.6(3)
Al124 Fe63 Al105 7_665 8_455 74.6(3)
Al82 Fe63 Al105 . 8_455 77.2(2)
Al104 Fe63 Al105 2_665 8_455 75.9(2)
Al109 Fe63 Al105 8_565 8_455 74.2(2)
Al41 Fe63 Al105 2_665 8_455 140.2(3)
Al91 Fe63 Al105 . 8_455 141.3(3)
Al124 Fe63 Al90 7_665 . 65.0(2)
Al82 Fe63 Al90 . . 64.6(2)
Al104 Fe63 Al90 2_665 . 139.4(3)
Al109 Fe63 Al90 8_565 . 137.7(2)
Al41 Fe63 Al90 2_665 . 68.2(3)
Al91 Fe63 Al90 . . 65.8(2)
Al105 Fe63 Al90 8_455 . 126.5(2)
Al124 Fe63 Al86 7_665 . 136.2(2)
Al82 Fe63 Al86 . . 137.3(3)
Al104 Fe63 Al86 2_665 . 61.1(2)
Al109 Fe63 Al86 8_565 . 61.2(2)
Al41 Fe63 Al86 2_665 . 61.3(3)
Al91 Fe63 Al86 . . 59.5(2)
Al105 Fe63 Al86 8_455 . 122.9(2)
Al90 Fe63 Al86 . . 110.6(2)
Al106 Fe64 Al115 8 . 127.2(3)
Al106 Fe64 Al52 8 . 130.1(4)
Al115 Fe64 Al52 . . 81.8(3)
Al106 Fe64 Al120 8 . 65.3(3)
Al115 Fe64 Al120 . . 114.3(2)
Al52 Fe64 Al120 . . 65.7(3)
Al106 Fe64 Al117 8 . 82.1(3)
Al115 Fe64 Al117 . . 150.2(3)
Al52 Fe64 Al117 . . 72.9(3)
Al120 Fe64 Al117 . . 69.4(2)
Al106 Fe64 Al48 8 . 151.7(3)
Al115 Fe64 Al48 . . 78.4(3)
Al52 Fe64 Al48 . . 57.4(3)
Al120 Fe64 Al48 . . 119.1(3)
Al117 Fe64 Al48 . . 74.8(3)
Al106 Fe64 Al113 8 . 92.1(3)
Al115 Fe64 Al113 . . 109.9(2)
Al52 Fe64 Al113 . . 117.2(3)
Al120 Fe64 Al113 . . 135.5(2)
Al117 Fe64 Al113 . . 69.9(2)
Al48 Fe64 Al113 . . 65.0(3)
Al106 Fe64 Al101 8 8 79.5(3)
Al115 Fe64 Al101 . 8 66.2(2)
Al52 Fe64 Al101 . 8 146.7(3)
Al120 Fe64 Al101 . 8 135.3(2)
Al117 Fe64 Al101 . 8 133.8(2)
Al48 Fe64 Al101 . 8 105.1(3)
Al113 Fe64 Al101 . 8 68.8(2)
Al106 Fe64 Al102 8 8 63.7(3)
Al115 Fe64 Al102 . 8 66.0(2)
Al52 Fe64 Al102 . 8 110.2(3)
Al120 Fe64 Al102 . 8 74.0(2)
Al117 Fe64 Al102 . 8 137.8(3)
Al48 Fe64 Al102 . 8 144.0(3)
Al113 Fe64 Al102 . 8 131.4(3)
Al101 Fe64 Al102 8 8 65.8(2)
Al119 Fe65 Al112 . 2_655 79.6(2)
Al119 Fe65 Al98 . 8 131.1(3)
Al112 Fe65 Al98 2_655 8 126.9(3)
Al119 Fe65 Al91 . 7_665 76.8(3)
Al112 Fe65 Al91 2_655 7_665 71.9(3)
Al98 Fe65 Al91 8 7_665 75.6(3)
Al119 Fe65 Al3 . . 129.9(3)
Al112 Fe65 Al3 2_655 . 130.6(3)
Al98 Fe65 Al3 8 . 67.7(3)
Al91 Fe65 Al3 7_665 . 143.2(4)
Al119 Fe65 Al50 . . 74.7(3)
Al112 Fe65 Al50 2_655 . 74.6(3)
Al98 Fe65 Al50 8 . 145.0(3)
Al91 Fe65 Al50 7_665 . 139.1(3)
Al3 Fe65 Al50 . . 77.4(4)
Al119 Fe65 Al115 . . 67.9(2)
Al112 Fe65 Al115 2_655 . 132.8(3)
Al98 Fe65 Al115 8 . 100.3(2)
Al91 Fe65 Al115 7_665 . 128.2(2)
Al3 Fe65 Al115 . . 62.59(19)
Al50 Fe65 Al115 . . 64.6(3)
Al119 Fe65 Al115 . 2_655 132.9(3)
Al112 Fe65 Al115 2_655 2_655 68.8(2)
Al98 Fe65 Al115 8 2_655 95.9(2)
Al91 Fe65 Al115 7_665 2_655 121.8(2)
Al3 Fe65 Al115 . 2_655 62.48(19)
Al50 Fe65 Al115 . 2_655 64.0(3)
Al115 Fe65 Al115 . 2_655 109.9(3)
Al119 Fe65 Al102 . 8 66.1(2)
Al112 Fe65 Al102 2_655 8 131.7(3)
Al98 Fe65 Al102 8 8 66.4(2)
Al91 Fe65 Al102 7_665 8 67.9(2)
Al3 Fe65 Al102 . 8 97.7(2)
Al50 Fe65 Al102 . 8 123.4(3)
Al115 Fe65 Al102 . 8 63.7(2)
Al115 Fe65 Al102 2_655 8 158.2(2)
Al119 Fe65 Al101 . 9_655 132.1(2)
Al112 Fe65 Al101 2_655 9_655 64.7(2)
Al98 Fe65 Al101 8 9_655 63.3(2)
Al91 Fe65 Al101 7_665 9_655 62.8(2)
Al3 Fe65 Al101 . 9_655 98.0(2)
Al50 Fe65 Al101 . 9_655 120.9(3)
Al115 Fe65 Al101 . 9_655 159.2(2)
Al115 Fe65 Al101 2_655 9_655 62.3(2)
Al102 Fe65 Al101 8 9_655 115.6(2)
Al87 Cr66 Al94 9_655 7_665 72.8(3)
Al87 Cr66 Al92 9_655 7_665 69.4(3)
Al94 Cr66 Al92 7_665 7_665 73.4(2)
Al87 Cr66 Al53 9_655 . 117.4(3)
Al94 Cr66 Al53 7_665 . 169.3(3)
Al92 Cr66 Al53 7_665 . 112.3(3)
Al87 Cr66 Al49 9_655 . 120.0(3)
Al94 Cr66 Al49 7_665 . 113.6(3)
Al92 Cr66 Al49 7_665 . 169.2(3)
Al53 Cr66 Al49 . . 59.5(3)
Al87 Cr66 Cr8 9_655 . 175.1(3)
Al94 Cr66 Cr8 7_665 . 112.1(2)
Al92 Cr66 Cr8 7_665 . 111.5(2)
Al53 Cr66 Cr8 . . 57.7(2)
Al49 Cr66 Cr8 . . 58.7(2)
Al87 Cr66 Al121 9_655 . 67.0(2)
Al94 Cr66 Al121 7_665 . 130.2(3)
Al92 Cr66 Al121 7_665 . 65.9(2)
Al53 Cr66 Al121 . . 59.9(3)
Al49 Cr66 Al121 . . 111.4(3)
Cr8 Cr66 Al121 . . 108.7(2)
Al87 Cr66 Al118 9_655 . 124.8(3)
Al94 Cr66 Al118 7_665 . 65.3(2)
Al92 Cr66 Al118 7_665 . 65.4(2)
Al53 Cr66 Al118 . . 108.1(3)
Al49 Cr66 Al118 . . 109.1(3)
Cr8 Cr66 Al118 . . 58.9(2)
Al121 Cr66 Al118 . . 117.4(2)
Al87 Cr66 Al116 9_655 . 123.8(3)
Al94 Cr66 Al116 7_665 . 62.2(2)
Al92 Cr66 Al116 7_665 . 122.1(2)
Al53 Cr66 Al116 . . 107.6(3)
Al49 Cr66 Al116 . . 58.7(3)
Cr8 Cr66 Al116 . . 60.1(2)
Al121 Cr66 Al116 . . 167.5(3)
Al118 Cr66 Al116 . . 63.4(2)
Al87 Cr66 Al114 9_655 . 71.5(2)
Al94 Cr66 Al114 7_665 . 66.4(2)
Al92 Cr66 Al114 7_665 . 130.2(3)
Al53 Cr66 Al114 . . 112.5(3)
Al49 Cr66 Al114 . . 60.5(2)
Cr8 Cr66 Al114 . . 110.1(2)
Al121 Cr66 Al114 . . 122.9(2)
Al118 Cr66 Al114 . . 118.1(2)
Al116 Cr66 Al114 . . 61.0(2)
Al87 Cr66 Al117 9_655 . 64.1(2)
Al94 Cr66 Al117 7_665 . 120.8(2)
Al92 Cr66 Al117 7_665 . 121.6(2)
Al53 Cr66 Al117 . . 64.8(3)
Al49 Cr66 Al117 . . 63.0(3)
Cr8 Cr66 Al117 . . 112.2(2)
Al121 Cr66 Al117 . . 64.6(2)
Al118 Cr66 Al117 . . 171.1(3)
Al116 Cr66 Al117 . . 112.6(2)
Al114 Cr66 Al117 . . 62.7(2)
Al87 Cr66 Al122 9_655 . 118.5(3)
Al94 Cr66 Al122 7_665 . 121.2(2)
Al92 Cr66 Al122 7_665 . 61.5(2)
Al53 Cr66 Al122 . . 58.2(3)
Al49 Cr66 Al122 . . 107.8(3)
Cr8 Cr66 Al122 . . 59.4(2)
Al121 Cr66 Al122 . . 60.7(2)
Al118 Cr66 Al122 . . 62.7(2)
Al116 Cr66 Al122 . . 113.0(2)
Al114 Cr66 Al122 . . 168.2(3)
Al117 Cr66 Al122 . . 114.5(2)
Al129 Cr67 Al95 7_665 8_455 74.5(2)
Al129 Cr67 Al127 7_665 7_665 70.7(2)
Al95 Cr67 Al127 8_455 7_665 72.3(2)
Al129 Cr67 Al28 7_665 . 170.0(3)
Al95 Cr67 Al28 8_455 . 113.9(3)
Al127 Cr67 Al28 7_665 . 116.3(3)
Al129 Cr67 Al30 7_665 . 113.1(3)
Al95 Cr67 Al30 8_455 . 170.7(3)
Al127 Cr67 Al30 7_665 . 114.7(3)
Al28 Cr67 Al30 . . 58.0(3)
Al129 Cr67 Al81 7_665 . 129.3(3)
Al95 Cr67 Al81 8_455 . 65.8(2)
Al127 Cr67 Al81 7_665 . 68.1(2)
Al28 Cr67 Al81 . . 60.7(2)
Al30 Cr67 Al81 . . 110.3(3)
Al129 Cr67 Cr12 7_665 . 114.7(2)
Al95 Cr67 Cr12 8_455 . 114.3(2)
Al127 Cr67 Cr12 7_665 . 172.0(2)
Al28 Cr67 Cr12 . . 57.5(2)
Al30 Cr67 Cr12 . . 58.2(2)
Al81 Cr67 Cr12 . . 109.8(2)
Al129 Cr67 Al74 7_665 . 68.4(2)
Al95 Cr67 Al74 8_455 . 67.9(2)
Al127 Cr67 Al74 7_665 . 128.6(3)
Al28 Cr67 Al74 . . 108.8(3)
Al30 Cr67 Al74 . . 109.1(3)
Al81 Cr67 Al74 . . 119.4(2)
Cr12 Cr67 Al74 . . 59.3(2)
Al129 Cr67 Al80 7_665 . 62.9(2)
Al95 Cr67 Al80 8_455 . 123.7(2)
Al127 Cr67 Al80 7_665 . 120.6(2)
Al28 Cr67 Al80 . . 107.1(3)
Al30 Cr67 Al80 . . 59.1(3)
Al81 Cr67 Al80 . . 167.8(3)
Cr12 Cr67 Al80 . . 60.3(2)
Al74 Cr67 Al80 . . 63.3(2)
Al129 Cr67 Al84 7_665 . 66.6(2)
Al95 Cr67 Al84 8_455 . 130.3(3)
Al127 Cr67 Al84 7_665 . 66.6(2)
Al28 Cr67 Al84 . . 108.7(3)
Al30 Cr67 Al84 . . 59.0(2)
Al81 Cr67 Al84 . . 119.0(2)
Cr12 Cr67 Al84 . . 109.5(2)
Al74 Cr67 Al84 . . 120.3(2)
Al80 Cr67 Al84 . . 62.2(2)
Al129 Cr67 Al85 7_665 . 119.4(3)
Al95 Cr67 Al85 8_455 . 121.6(3)
Al127 Cr67 Al85 7_665 . 63.0(2)
Al28 Cr67 Al85 . . 61.9(3)
Al30 Cr67 Al85 . . 60.3(3)
Al81 Cr67 Al85 . . 63.8(2)
Cr12 Cr67 Al85 . . 109.0(2)
Al74 Cr67 Al85 . . 168.2(3)
Al80 Cr67 Al85 . . 111.0(2)
Al84 Cr67 Al85 . . 60.3(2)
Al129 Cr67 Al76 7_665 . 124.2(2)
Al95 Cr67 Al76 8_455 . 63.0(2)
Al127 Cr67 Al76 7_665 . 122.6(2)
Al28 Cr67 Al76 . . 59.3(3)
Al30 Cr67 Al76 . . 107.7(2)
Al81 Cr67 Al76 . . 62.0(2)
Cr12 Cr67 Al76 . . 60.05(19)
Al74 Cr67 Al76 . . 63.2(2)
Al80 Cr67 Al76 . . 113.7(2)
Al84 Cr67 Al76 . . 166.7(3)
Al85 Cr67 Al76 . . 113.3(2)
Al96 Cr68 Al110 . 7_665 137.1(3)
Al96 Cr68 Al103 . . 143.8(3)
Al110 Cr68 Al103 7_665 . 72.6(3)
Al96 Cr68 Al86 . 3_565 71.9(3)
Al110 Cr68 Al86 7_665 3_565 118.7(3)
Al103 Cr68 Al86 . 3_565 116.7(3)
Al96 Cr68 Al113 . 7_665 71.8(3)
Al110 Cr68 Al113 7_665 7_665 73.0(3)
Al103 Cr68 Al113 . 7_665 144.0(3)
Al86 Cr68 Al113 3_565 7_665 72.2(2)
Al96 Cr68 Al38 . . 79.6(3)
Al110 Cr68 Al38 7_665 . 142.9(3)
Al103 Cr68 Al38 . . 71.5(3)
Al86 Cr68 Al38 3_565 . 71.4(3)
Al113 Cr68 Al38 7_665 . 139.0(3)
Al96 Cr68 Al99 . . 79.9(3)
Al110 Cr68 Al99 7_665 . 109.0(3)
Al103 Cr68 Al99 . . 68.6(2)
Al86 Cr68 Al99 3_565 . 131.4(3)
Al113 Cr68 Al99 7_665 . 134.1(3)
Al38 Cr68 Al99 . . 65.1(3)
Al96 Cr68 Al114 . 7_665 74.8(3)
Al110 Cr68 Al114 7_665 7_665 69.8(3)
Al103 Cr68 Al114 . 7_665 108.6(3)
Al86 Cr68 Al114 3_565 7_665 134.4(3)
Al113 Cr68 Al114 7_665 7_665 68.3(2)
Al38 Cr68 Al114 . 7_665 131.2(3)
Al99 Cr68 Al114 . 7_665 69.9(2)
Al96 Cr68 Al109 . 7_665 119.1(3)
Al110 Cr68 Al109 7_665 7_665 58.9(2)
Al103 Cr68 Al109 . 7_665 92.9(2)
Al86 Cr68 Al109 3_565 7_665 60.1(2)
Al113 Cr68 Al109 7_665 7_665 59.9(2)
Al38 Cr68 Al109 . 7_665 114.4(3)
Al99 Cr68 Al109 . 7_665 161.0(2)
Al114 Cr68 Al109 7_665 7_665 114.3(2)
Al78 Cr69 Al108 9_665 7_675 76.7(2)
Al78 Cr69 Al111 9_665 7_665 71.0(2)
Al108 Cr69 Al111 7_675 7_665 71.3(2)
Al78 Cr69 Al37 9_665 . 112.9(3)
Al108 Cr69 Al37 7_675 . 169.8(3)
Al111 Cr69 Al37 7_665 . 114.4(3)
Al78 Cr69 Al40 9_665 . 170.6(3)
Al108 Cr69 Al40 7_675 . 112.0(3)
Al111 Cr69 Al40 7_665 . 114.5(3)
Al37 Cr69 Al40 . . 58.2(3)
Al78 Cr69 Cr20 9_665 . 115.4(2)
Al108 Cr69 Cr20 7_675 . 115.2(2)
Al111 Cr69 Cr20 7_665 . 171.3(2)
Al37 Cr69 Cr20 . . 58.3(2)
Al40 Cr69 Cr20 . . 58.3(2)
Al78 Cr69 Al105 9_665 . 69.1(2)
Al108 Cr69 Al105 7_675 . 68.7(2)
Al111 Cr69 Al105 7_665 . 128.4(3)
Al37 Cr69 Al105 . . 110.5(3)
Al40 Cr69 Al105 . . 110.0(3)
Cr20 Cr69 Al105 . . 60.3(2)
Al78 Cr69 Al103 9_665 . 128.2(3)
Al108 Cr69 Al103 7_675 . 64.2(2)
Al111 Cr69 Al103 7_665 . 65.4(2)
Al37 Cr69 Al103 . . 109.6(3)
Al40 Cr69 Al103 . . 60.7(3)
Cr20 Cr69 Al103 . . 111.4(2)
Al105 Cr69 Al103 . . 120.4(2)
Al78 Cr69 Al107 9_665 . 126.3(2)
Al108 Cr69 Al107 7_675 . 62.5(2)
Al111 Cr69 Al107 7_665 . 120.8(2)
Al37 Cr69 Al107 . . 107.7(3)
Al40 Cr69 Al107 . . 58.5(3)
Cr20 Cr69 Al107 . . 61.06(19)
Al105 Cr69 Al107 . . 64.6(2)
Al103 Cr69 Al107 . . 62.3(2)
Al78 Cr69 Al100 9_665 . 62.9(2)
Al108 Cr69 Al100 7_675 . 126.2(2)
Al111 Cr69 Al100 7_665 . 121.0(2)
Al37 Cr69 Al100 . . 59.2(3)
Al40 Cr69 Al100 . . 108.0(3)
Cr20 Cr69 Al100 . . 60.8(2)
Al105 Cr69 Al100 . . 64.7(2)
Al103 Cr69 Al100 . . 168.3(3)
Al107 Cr69 Al100 . . 115.8(2)
Al78 Cr69 Al97 9_665 . 65.3(2)
Al108 Cr69 Al97 7_675 . 130.4(3)
Al111 Cr69 Al97 7_665 . 67.1(2)
Al37 Cr69 Al97 . . 59.3(2)
Al40 Cr69 Al97 . . 109.1(3)
Cr20 Cr69 Al97 . . 109.5(2)
Al105 Cr69 Al97 . . 120.4(2)
Al103 Cr69 Al97 . . 117.5(2)
Al107 Cr69 Al97 . . 166.7(3)
Al100 Cr69 Al97 . . 61.4(2)
Al78 Cr69 Al99 9_665 . 117.6(2)
Al108 Cr69 Al99 7_675 . 119.3(2)
Al111 Cr69 Al99 7_665 . 61.6(2)
Al37 Cr69 Al99 . . 60.4(3)
Al40 Cr69 Al99 . . 62.1(3)
Cr20 Cr69 Al99 . . 109.6(2)
Al105 Cr69 Al99 . . 169.9(2)
Al103 Cr69 Al99 . . 62.6(2)
Al107 Cr69 Al99 . . 112.4(2)
Al100 Cr69 Al99 . . 110.5(2)
Al97 Cr69 Al99 . . 60.2(2)
Al75 Cr70 Al83 9_655 7_665 73.9(2)
Al75 Cr70 Al79 9_655 7_665 74.7(3)
Al83 Cr70 Al79 7_665 7_665 71.8(2)
Al75 Cr70 Al61 9_655 . 170.9(3)
Al83 Cr70 Al61 7_665 . 114.3(3)
Al79 Cr70 Al61 7_665 . 111.0(3)
Al75 Cr70 Al128 9_655 . 65.5(2)
Al83 Cr70 Al128 7_665 . 127.2(3)
Al79 Cr70 Al128 7_665 . 66.2(2)
Al61 Cr70 Al128 . . 109.7(3)
Al75 Cr70 Al59 9_655 . 113.5(3)
Al83 Cr70 Al59 7_665 . 172.0(3)
Al79 Cr70 Al59 7_665 . 112.5(3)
Al61 Cr70 Al59 . . 58.1(3)
Al128 Cr70 Al59 . . 60.4(3)
Al75 Cr70 Cr24 9_655 . 114.8(2)
Al83 Cr70 Cr24 7_665 . 115.5(2)
Al79 Cr70 Cr24 7_665 . 168.9(2)
Al61 Cr70 Cr24 . . 58.8(2)
Al128 Cr70 Cr24 . . 111.5(2)
Al59 Cr70 Cr24 . . 59.3(2)
Al75 Cr70 Al123 9_655 . 67.6(2)
Al83 Cr70 Al123 7_665 . 68.8(2)
Al79 Cr70 Al123 7_665 . 131.2(3)
Al61 Cr70 Al123 . . 110.8(3)
Al128 Cr70 Al123 . . 119.9(2)
Al59 Cr70 Al123 . . 110.5(3)
Cr24 Cr70 Al123 . . 59.8(2)
Al75 Cr70 Al126 9_655 . 123.9(3)
Al83 Cr70 Al126 7_665 . 63.5(2)
Al79 Cr70 Al126 7_665 . 120.0(3)
Al61 Cr70 Al126 . . 60.1(3)
Al128 Cr70 Al126 . . 169.0(3)
Al59 Cr70 Al126 . . 108.7(3)
Cr24 Cr70 Al126 . . 60.6(2)
Al123 Cr70 Al126 . . 64.0(2)
Al75 Cr70 Al72 9_655 3 63.3(2)
Al83 Cr70 Al72 7_665 3 124.6(2)
Al79 Cr70 Al72 7_665 3 123.6(3)
Al61 Cr70 Al72 . 3 107.8(3)
Al128 Cr70 Al72 . 3 63.0(2)
Al59 Cr70 Al72 . 3 59.4(3)
Cr24 Cr70 Al72 . 3 60.4(2)
Al123 Cr70 Al72 . 3 63.5(2)
Al126 Cr70 Al72 . 3 114.4(2)
Al75 Cr70 Al130 9_655 . 130.2(3)
Al83 Cr70 Al130 7_665 . 67.2(2)
Al79 Cr70 Al130 7_665 . 64.6(2)
Al61 Cr70 Al130 . . 58.6(2)
Al128 Cr70 Al130 . . 117.3(2)
Al59 Cr70 Al130 . . 107.9(3)
Cr24 Cr70 Al130 . . 109.5(2)
Al123 Cr70 Al130 . . 121.2(2)
Al126 Cr70 Al130 . . 62.4(2)
Al72 Cr70 Al130 3 . 166.2(3)
Al75 Cr70 Al131 9_655 . 121.4(2)
Al83 Cr70 Al131 7_665 . 118.7(2)
Al79 Cr70 Al131 7_665 . 59.8(2)
Al61 Cr70 Al131 . . 59.2(3)
Al128 Cr70 Al131 . . 63.5(2)
Al59 Cr70 Al131 . . 61.0(3)
Cr24 Cr70 Al131 . . 109.1(2)
Al123 Cr70 Al131 . . 168.9(3)
Al126 Cr70 Al131 . . 110.6(2)
Al72 Cr70 Al131 3 . 113.2(2)
Al130 Cr70 Al131 . . 59.4(2)
Al77 Cr71 Al77 2_765 7_665 131.6(4)
Al77 Cr71 Al2 2_765 1_655 64.8(3)
Al77 Cr71 Al2 7_665 1_655 114.0(6)
Al77 Cr71 Al128 2_765 . 146.4(4)
Al77 Cr71 Al128 7_665 . 81.4(3)
Al2 Cr71 Al128 1_655 . 111.7(3)
Al77 Cr71 Al131 2_765 . 88.3(3)
Al77 Cr71 Al131 7_665 . 111.7(3)
Al2 Cr71 Al131 1_655 . 134.1(6)
Al128 Cr71 Al131 . . 70.6(3)
Al77 Cr71 Al128 2_765 8_665 80.7(3)
Al77 Cr71 Al128 7_665 8_665 65.0(3)
Al2 Cr71 Al128 1_655 8_665 131.2(3)
Al128 Cr71 Al128 . 8_665 115.9(3)
Al131 Cr71 Al128 . 8_665 73.8(3)
Al77 Cr71 Cr71 2_765 9_545 137.3(3)
Al77 Cr71 Cr71 7_665 9_545 58.0(3)
Al2 Cr71 Cr71 1_655 9_545 73.8(3)
Al128 Cr71 Cr71 . 9_545 59.8(2)
Al131 Cr71 Cr71 . 9_545 130.2(3)
Al128 Cr71 Cr71 8_665 9_545 122.9(4)
Al77 Cr71 Cr71 2_765 8_665 58.0(3)
Al77 Cr71 Cr71 7_665 8_665 74.8(3)
Al2 Cr71 Cr71 1_655 8_665 73.8(3)
Al128 Cr71 Cr71 . 8_665 155.5(4)
Al131 Cr71 Cr71 . 8_665 123.8(3)
Al128 Cr71 Cr71 8_665 8_665 58.5(3)
Cr71 Cr71 Cr71 9_545 8_665 101.5(3)
Al77 Cr71 Cr25 2_765 . 72.1(3)
Al77 Cr71 Cr25 7_665 . 156.2(3)
Al2 Cr71 Cr25 1_655 . 74.0(5)
Al128 Cr71 Cr25 . . 74.9(3)
Al131 Cr71 Cr25 . . 62.2(3)
Al128 Cr71 Cr25 8_665 . 128.0(3)
Cr71 Cr71 Cr25 9_545 . 106.7(3)
Cr71 Cr71 Cr25 8_665 . 128.5(3)
Al59 Al72 Cr24 2 2 57.9(3)
Al59 Al72 Al75 2 7_565 103.3(3)
Cr24 Al72 Al75 2 7_565 103.5(3)
Al59 Al72 Cr4 2 . 55.5(3)
Cr24 Al72 Cr4 2 . 104.9(3)
Al75 Al72 Cr4 7_565 . 121.6(3)
Al59 Al72 Cr70 2 2 58.1(2)
Cr24 Al72 Cr70 2 2 57.78(18)
Al75 Al72 Cr70 7_565 2 52.7(2)
Cr4 Al72 Cr70 . 2 107.0(3)
Al59 Al72 Al54 2 2 102.4(3)
Cr24 Al72 Al54 2 2 52.4(3)
Al75 Al72 Al54 7_565 2 121.2(3)
Cr4 Al72 Al54 . 2 116.7(3)
Cr70 Al72 Al54 2 2 103.6(3)
Al59 Al72 Al27 2 . 99.2(3)
Cr24 Al72 Al27 2 . 117.2(3)
Al75 Al72 Al27 7_565 . 139.4(3)
Cr4 Al72 Al27 . . 50.4(3)
Cr70 Al72 Al27 2 . 156.7(4)
Al54 Al72 Al27 2 . 85.5(3)
Al59 Al72 Al128 2 2 57.7(3)
Cr24 Al72 Al128 2 2 103.9(3)
Al75 Al72 Al128 7_565 2 59.2(3)
Cr4 Al72 Al128 . 2 64.9(2)
Cr70 Al72 Al128 2 2 56.3(2)
Al54 Al72 Al128 2 2 156.4(4)
Al27 Al72 Al128 . 2 108.8(3)
Al59 Al72 Al72 2 10_556 58.3(2)
Cr24 Al72 Al72 2 10_556 58.78(17)
Al75 Al72 Al72 7_565 10_556 158.7(2)
Cr4 Al72 Al72 . 10_556 59.28(17)
Cr70 Al72 Al72 2 10_556 106.00(17)
Al54 Al72 Al72 2 10_556 59.52(19)
Al27 Al72 Al72 . 10_556 59.90(19)
Al128 Al72 Al72 2 10_556 110.8(2)
Al59 Al72 Al123 2 2 103.9(4)
Cr24 Al72 Al123 2 2 56.7(2)
Al75 Al72 Al123 7_565 2 61.1(3)
Cr4 Al72 Al123 . 2 159.3(3)
Cr70 Al72 Al123 2 2 56.7(2)
Al54 Al72 Al123 2 2 61.7(3)
Al27 Al72 Al123 . 2 143.1(4)
Al128 Al72 Al123 2 2 107.9(3)
Al72 Al72 Al123 10_556 2 110.1(2)
Al59 Al72 Al79 2 . 96.9(3)
Cr24 Al72 Al79 2 . 154.8(3)
Al75 Al72 Al79 7_565 . 83.3(3)
Cr4 Al72 Al79 . . 52.8(2)
Cr70 Al72 Al79 2 . 113.1(3)
Al54 Al72 Al79 2 . 143.3(4)
Al27 Al72 Al79 . . 60.6(3)
Al128 Al72 Al79 2 . 58.3(2)
Al72 Al72 Al79 10_556 . 108.0(2)
Al123 Al72 Al79 2 . 141.9(4)
Al59 Al72 Al80 2 . 148.6(3)
Cr24 Al72 Al80 2 . 110.6(3)
Al75 Al72 Al80 7_565 . 108.0(3)
Cr4 Al72 Al80 . . 108.0(3)
Cr70 Al72 Al80 2 . 145.0(3)
Al54 Al72 Al80 2 . 58.3(3)
Al27 Al72 Al80 . . 57.7(3)
Al128 Al72 Al80 2 . 145.3(3)
Al72 Al72 Al80 10_556 . 90.4(2)
Al123 Al72 Al80 2 . 88.8(3)
Al79 Al72 Al80 . . 89.6(3)
Cr10 Al73 Cr11 1_455 1_455 59.7(2)
Cr10 Al73 Al62 1_455 1_455 52.4(3)
Cr11 Al73 Al62 1_455 1_455 103.5(3)
Cr10 Al73 Al31 1_455 2_665 103.4(3)
Cr11 Al73 Al31 1_455 2_665 52.6(3)
Al62 Al73 Al31 1_455 2_665 115.4(3)
Cr10 Al73 Al75 1_455 . 104.5(3)
Cr11 Al73 Al75 1_455 . 54.2(2)
Al62 Al73 Al75 1_455 . 156.2(4)
Al31 Al73 Al75 2_665 . 60.1(3)
Cr10 Al73 Al129 1_455 1_455 53.8(2)
Cr11 Al73 Al129 1_455 1_455 103.4(3)
Al62 Al73 Al129 1_455 1_455 60.5(3)
Al31 Al73 Al129 2_665 1_455 155.5(4)
Al75 Al73 Al129 . 1_455 112.8(3)
Cr10 Al73 Al130 1_455 1_455 60.4(2)
Cr11 Al73 Al130 1_455 1_455 60.2(2)
Al62 Al73 Al130 1_455 1_455 105.9(3)
Al31 Al73 Al130 2_665 1_455 106.2(3)
Al75 Al73 Al130 . 1_455 58.0(2)
Al129 Al73 Al130 1_455 1_455 56.9(2)
Cr10 Al73 Al73 1_455 10_556 57.75(16)
Cr11 Al73 Al73 1_455 10_556 58.10(16)
Al62 Al73 Al73 1_455 10_556 58.63(18)
Al31 Al73 Al73 2_665 10_556 58.82(19)
Al75 Al73 Al73 . 10_556 106.7(2)
Al129 Al73 Al73 1_455 10_556 106.4(2)
Al130 Al73 Al73 1_455 10_556 107.4(2)
Cr10 Al73 Al123 1_455 8_565 152.6(3)
Cr11 Al73 Al123 1_455 8_565 113.3(3)
Al62 Al73 Al123 1_455 8_565 143.2(3)
Al31 Al73 Al123 2_665 8_565 88.2(3)
Al75 Al73 Al123 . 8_565 59.8(2)
Al129 Al73 Al123 1_455 8_565 108.8(3)
Al130 Al73 Al123 1_455 8_565 92.7(3)
Al73 Al73 Al123 10_556 8_565 144.7(2)
Cr10 Al73 Al74 1_455 7_565 113.5(3)
Cr11 Al73 Al74 1_455 7_565 152.5(3)
Al62 Al73 Al74 1_455 7_565 88.1(3)
Al31 Al73 Al74 2_665 7_565 143.1(3)
Al75 Al73 Al74 . 7_565 108.8(3)
Al129 Al73 Al74 1_455 7_565 60.5(2)
Al130 Al73 Al74 1_455 7_565 92.8(3)
Al73 Al73 Al74 10_556 7_565 144.5(2)
Al123 Al73 Al74 8_565 7_565 59.0(2)
Cr10 Al73 Al89 1_455 2_665 147.6(3)
Cr11 Al73 Al89 1_455 2_665 110.6(3)
Al62 Al73 Al89 1_455 2_665 108.2(3)
Al31 Al73 Al89 2_665 2_665 58.1(3)
Al75 Al73 Al89 . 2_665 89.3(3)
Al129 Al73 Al89 1_455 2_665 146.0(3)
Al130 Al73 Al89 1_455 2_665 145.8(3)
Al73 Al73 Al89 10_556 2_665 90.4(2)
Al123 Al73 Al89 8_565 2_665 59.1(2)
Al74 Al73 Al89 7_565 2_665 88.5(3)
Cr10 Al73 Al93 1_455 2_665 110.1(3)
Cr11 Al73 Al93 1_455 2_665 148.0(3)
Al62 Al73 Al93 1_455 2_665 57.8(3)
Al31 Al73 Al93 2_665 2_665 108.6(3)
Al75 Al73 Al93 . 2_665 145.4(3)
Al129 Al73 Al93 1_455 2_665 89.8(3)
Al130 Al73 Al93 1_455 2_665 145.2(3)
Al73 Al73 Al93 10_556 2_665 90.3(2)
Al123 Al73 Al93 8_565 2_665 88.9(3)
Al74 Al73 Al93 7_565 2_665 58.8(2)
Al89 Al73 Al93 2_665 2_665 60.1(2)
Cr12 Al74 Cr67 . . 59.96(19)
Cr12 Al74 Al118 . 2 111.6(3)
Cr67 Al74 Al118 . 2 149.6(3)
Cr12 Al74 Al80 . . 59.0(2)
Cr67 Al74 Al80 . . 59.1(2)
Al118 Al74 Al80 2 . 145.5(3)
Cr12 Al74 Al76 . . 59.1(2)
Cr67 Al74 Al76 . . 59.9(2)
Al118 Al74 Al76 2 . 90.3(3)
Al80 Al74 Al76 . . 107.7(3)
Cr12 Al74 Al123 . 2 111.5(3)
Cr67 Al74 Al123 . 2 149.1(3)
Al118 Al74 Al123 2 2 60.6(2)
Al80 Al74 Al123 . 2 90.6(3)
Al76 Al74 Al123 . 2 145.1(3)
Cr12 Al74 Al93 . 8_455 149.3(3)
Cr67 Al74 Al93 . 8_455 110.1(3)
Al118 Al74 Al93 2 8_455 60.7(2)
Al80 Al74 Al93 . 8_455 144.7(3)
Al76 Al74 Al93 . 8_455 90.4(3)
Al123 Al74 Al93 2 8_455 91.0(3)
Cr12 Al74 Al95 . 8_455 102.3(3)
Cr67 Al74 Al95 . 8_455 52.29(19)
Al118 Al74 Al95 2 8_455 108.2(3)
Al80 Al74 Al95 . 8_455 106.2(3)
Al76 Al74 Al95 . 8_455 57.1(2)
Al123 Al74 Al95 2 8_455 146.2(4)
Al93 Al74 Al95 8_455 8_455 58.3(2)
Cr12 Al74 Al129 . 7_665 102.0(3)
Cr67 Al74 Al129 . 7_665 51.87(19)
Al118 Al74 Al129 2 7_665 146.4(4)
Al80 Al74 Al129 . 7_665 56.4(2)
Al76 Al74 Al129 . 7_665 106.6(3)
Al123 Al74 Al129 2 7_665 108.2(3)
Al93 Al74 Al129 8_455 7_665 89.7(3)
Al95 Al74 Al129 8_455 7_665 61.9(2)
Cr12 Al74 Al54 . 2 51.7(2)
Cr67 Al74 Al54 . 2 102.8(3)
Al118 Al74 Al54 2 2 89.5(3)
Al80 Al74 Al54 . 2 58.0(3)
Al76 Al74 Al54 . 2 104.5(3)
Al123 Al74 Al54 2 2 60.0(3)
Al93 Al74 Al54 8_455 2 147.0(3)
Al95 Al74 Al54 8_455 2 153.3(3)
Al129 Al74 Al54 7_665 2 113.0(3)
Cr12 Al74 Al51 . 2 51.7(2)
Cr67 Al74 Al51 . 2 102.9(3)
Al118 Al74 Al51 2 2 60.2(3)
Al80 Al74 Al51 . 2 104.8(3)
Al76 Al74 Al51 . 2 57.4(3)
Al123 Al74 Al51 2 2 89.7(3)
Al93 Al74 Al51 8_455 2 110.5(3)
Al95 Al74 Al51 8_455 2 113.0(3)
Al129 Al74 Al51 7_665 2 153.0(4)
Al54 Al74 Al51 2 2 58.4(3)
Cr12 Al74 Al73 . 7_565 148.4(3)
Cr67 Al74 Al73 . 7_565 109.7(3)
Al118 Al74 Al73 2 7_565 91.4(3)
Al80 Al74 Al73 . 7_565 89.6(3)
Al76 Al74 Al73 . 7_565 145.5(3)
Al123 Al74 Al73 2 7_565 60.5(2)
Al93 Al74 Al73 8_455 7_565 61.0(2)
Al95 Al74 Al73 8_455 7_565 89.9(3)
Al129 Al74 Al73 7_665 7_565 58.2(2)
Al54 Al74 Al73 2 7_565 109.9(3)
Al51 Al74 Al73 2 7_565 147.3(3)
Cr70 Al75 Cr11 8_565 1_455 164.1(4)
Cr70 Al75 Al130 8_565 1_455 131.8(4)
Cr11 Al75 Al130 1_455 1_455 64.1(2)
Cr70 Al75 Al72 8_565 7_565 64.0(2)
Cr11 Al75 Al72 1_455 7_565 131.9(3)
Al130 Al75 Al72 1_455 7_565 67.8(3)
Cr70 Al75 Al128 8_565 8_565 60.6(2)
Cr11 Al75 Al128 1_455 8_565 124.7(3)
Al130 Al75 Al128 1_455 8_565 96.8(3)
Al72 Al75 Al128 7_565 8_565 61.8(3)
Cr70 Al75 Al31 8_565 2_665 112.0(3)
Cr11 Al75 Al31 1_455 2_665 54.4(3)
Al130 Al75 Al31 1_455 2_665 108.8(4)
Al72 Al75 Al31 7_565 2_665 148.9(4)
Al128 Al75 Al31 8_565 2_665 146.1(4)
Cr70 Al75 Al29 8_565 2_665 112.6(3)
Cr11 Al75 Al29 1_455 2_665 55.1(3)
Al130 Al75 Al29 1_455 2_665 109.1(4)
Al72 Al75 Al29 7_565 2_665 150.2(4)
Al128 Al75 Al29 8_565 2_665 90.2(3)
Al31 Al75 Al29 2_665 2_665 60.9(3)
Cr70 Al75 Al73 8_565 . 121.6(3)
Cr11 Al75 Al73 1_455 . 61.4(2)
Al130 Al75 Al73 1_455 . 61.9(2)
Al72 Al75 Al73 7_565 . 95.0(3)
Al128 Al75 Al73 8_565 . 154.2(4)
Al31 Al75 Al73 2_665 . 59.6(3)
Al29 Al75 Al73 2_665 . 109.8(4)
Cr70 Al75 Al123 8_565 8_565 60.0(2)
Cr11 Al75 Al123 1_455 8_565 122.8(3)
Al130 Al75 Al123 1_455 8_565 96.5(3)
Al72 Al75 Al123 7_565 8_565 61.4(3)
Al128 Al75 Al123 8_565 8_565 110.1(3)
Al31 Al75 Al123 2_665 8_565 89.3(3)
Al29 Al75 Al123 2_665 8_565 145.4(4)
Al73 Al75 Al123 . 8_565 62.2(3)
Cr70 Al75 Al131 8_565 1_455 125.1(3)
Cr11 Al75 Al131 1_455 1_455 60.8(2)
Al130 Al75 Al131 1_455 1_455 59.4(2)
Al72 Al75 Al131 7_565 1_455 95.5(3)
Al128 Al75 Al131 8_565 1_455 64.9(3)
Al31 Al75 Al131 2_665 1_455 109.4(3)
Al29 Al75 Al131 2_665 1_455 61.1(3)
Al73 Al75 Al131 . 1_455 109.9(3)
Al123 Al75 Al131 8_565 1_455 152.9(3)
Cr70 Al75 Al83 8_565 2_665 53.2(2)
Cr11 Al75 Al83 1_455 2_665 112.8(3)
Al130 Al75 Al83 1_455 2_665 151.4(3)
Al72 Al75 Al83 7_565 2_665 108.6(3)
Al128 Al75 Al83 8_565 2_665 106.3(3)
Al31 Al75 Al83 2_665 2_665 58.7(3)
Al29 Al75 Al83 2_665 2_665 87.9(3)
Al73 Al75 Al83 . 2_665 91.1(3)
Al123 Al75 Al83 8_565 2_665 60.0(2)
Al131 Al75 Al83 1_455 2_665 146.7(3)
Al28 Al76 Cr12 . . 56.1(3)
Al28 Al76 Al95 . 8_455 103.1(3)
Cr12 Al76 Al95 . 8_455 103.9(3)
Al28 Al76 Al51 . 2 101.0(3)
Cr12 Al76 Al51 . 2 52.6(3)
Al95 Al76 Al51 8_455 2 122.1(3)
Al28 Al76 Cr67 . . 56.9(2)
Cr12 Al76 Cr67 . . 58.02(17)
Al95 Al76 Cr67 8_455 . 52.91(19)
Al51 Al76 Cr67 2 . 104.3(3)
Al28 Al76 Al46 . 2 99.3(3)
Cr12 Al76 Al46 . 2 117.2(3)
Al95 Al76 Al46 8_455 2 138.8(3)
Al51 Al76 Al46 2 2 86.1(3)
Cr67 Al76 Al46 . 2 155.1(3)
Al28 Al76 Al81 . . 58.1(2)
Cr12 Al76 Al81 . . 104.2(3)
Al95 Al76 Al81 8_455 . 60.3(2)
Al51 Al76 Al81 2 . 156.7(4)
Cr67 Al76 Al81 . . 57.0(2)
Al46 Al76 Al81 2 . 106.2(3)
Al28 Al76 Al76 . 10_556 57.91(19)
Cr12 Al76 Al76 . 10_556 58.77(16)
Al95 Al76 Al76 8_455 10_556 158.81(18)
Al51 Al76 Al76 2 10_556 59.36(18)
Cr67 Al76 Al76 . 10_556 105.93(16)
Al46 Al76 Al76 2 10_556 59.68(17)
Al81 Al76 Al76 . 10_556 109.4(2)
Al28 Al76 Cr13 . . 55.3(3)
Cr12 Al76 Cr13 . . 104.1(3)
Al95 Al76 Cr13 8_455 . 119.2(3)
Al51 Al76 Cr13 2 . 117.9(3)
Cr67 Al76 Cr13 . . 104.1(3)
Al46 Al76 Cr13 2 . 51.6(2)
Al81 Al76 Cr13 . . 61.0(2)
Al76 Al76 Cr13 10_556 . 60.14(15)
Al28 Al76 Al74 . . 102.0(3)
Cr12 Al76 Al74 . . 56.5(2)
Al95 Al76 Al74 8_455 . 61.7(2)
Al51 Al76 Al74 2 . 62.2(3)
Cr67 Al76 Al74 . . 56.91(19)
Al46 Al76 Al74 2 . 144.5(3)
Al81 Al76 Al74 . . 109.2(3)
Al76 Al76 Al74 10_556 . 110.1(2)
Cr13 Al76 Al74 . . 157.3(3)
Al28 Al76 Al78 . . 98.0(3)
Cr12 Al76 Al78 . . 153.8(3)
Al95 Al76 Al78 8_455 . 83.8(3)
Al51 Al76 Al78 2 . 142.6(4)
Cr67 Al76 Al78 . . 113.1(3)
Al46 Al76 Al78 2 . 59.1(2)
Al81 Al76 Al78 . . 57.6(2)
Al76 Al76 Al78 10_556 . 106.8(2)
Cr13 Al76 Al78 . . 51.8(2)
Al74 Al76 Al78 . . 143.1(3)
Al28 Al76 Al116 . 2 147.7(3)
Cr12 Al76 Al116 . 2 111.0(3)
Al95 Al76 Al116 8_455 2 109.0(3)
Al51 Al76 Al116 2 2 58.4(3)
Cr67 Al76 Al116 . 2 146.5(3)
Al46 Al76 Al116 2 2 57.9(3)
Al81 Al76 Al116 . 2 144.8(3)
Al76 Al76 Al116 10_556 2 89.85(19)
Cr13 Al76 Al116 . 2 109.3(3)
Al74 Al76 Al116 . 2 90.1(3)
Al78 Al76 Al116 . 2 89.2(3)
Cr71 Al77 Cr71 7_665 3_675 64.0(3)
Cr71 Al77 Cr4 7_665 . 123.5(4)
Cr71 Al77 Cr4 3_675 . 153.3(4)
Cr71 Al77 Al77 7_665 10_556 168.6(2)
Cr71 Al77 Al77 3_675 10_556 120.5(2)
Cr4 Al77 Al77 . 10_556 58.0(2)
Cr71 Al77 Al2 7_665 1_565 73.3(5)
Cr71 Al77 Al2 3_675 1_565 57.7(3)
Cr4 Al77 Al2 . 1_565 146.7(5)
Al77 Al77 Al2 10_556 1_565 99.8(5)
Cr71 Al77 Al128 7_665 2 59.3(3)
Cr71 Al77 Al128 3_675 2 123.2(4)
Cr4 Al77 Al128 . 2 71.5(3)
Al77 Al77 Al128 10_556 2 114.7(2)
Al2 Al77 Al128 1_565 2 101.4(4)
Cr71 Al77 Al79 7_665 . 74.9(3)
Cr71 Al77 Al79 3_675 . 106.6(4)
Cr4 Al77 Al79 . . 57.9(3)
Al77 Al77 Al79 10_556 . 111.7(2)
Al2 Al77 Al79 1_565 . 148.2(6)
Al128 Al77 Al79 2 . 62.0(3)
Cr71 Al77 Cr25 7_665 2 107.2(3)
Cr71 Al77 Cr25 3_675 2 126.6(4)
Cr4 Al77 Cr25 . 2 77.9(3)
Al77 Al77 Cr25 10_556 2 61.5(2)
Al2 Al77 Cr25 1_565 2 69.3(4)
Al128 Al77 Cr25 2 2 70.2(3)
Al79 Al77 Cr25 . 2 122.1(4)
Cr71 Al77 Al29 7_665 . 128.2(4)
Cr71 Al77 Al29 3_675 . 100.3(4)
Cr4 Al77 Al29 . . 54.0(3)
Al77 Al77 Al29 10_556 . 62.7(2)
Al2 Al77 Al29 1_565 . 142.0(5)
Al128 Al77 Al29 2 . 116.5(4)
Al79 Al77 Al29 . . 62.6(3)
Cr25 Al77 Al29 2 . 119.7(4)
Cr71 Al77 Al1 7_665 1_565 109.4(3)
Cr71 Al77 Al1 3_675 1_565 79.7(3)
Cr4 Al77 Al1 . 1_565 115.9(3)
Al77 Al77 Al1 10_556 1_565 63.29(17)
Al2 Al77 Al1 1_565 1_565 36.5(5)
Al128 Al77 Al1 2 1_565 115.6(3)
Al79 Al77 Al1 . 1_565 173.6(4)
Cr25 Al77 Al1 2 1_565 52.5(2)
Al29 Al77 Al1 . 1_565 115.9(3)
Cr69 Al78 Cr13 8_455 . 162.2(3)
Cr69 Al78 Al100 8_455 8_455 63.6(2)
Cr13 Al78 Al100 . 8_455 133.3(3)
Cr69 Al78 Al81 8_455 . 130.9(3)
Cr13 Al78 Al81 . . 66.3(2)
Al100 Al78 Al81 8_455 . 67.3(3)
Cr69 Al78 Al82 8_455 . 122.7(3)
Cr13 Al78 Al82 . . 57.8(3)
Al100 Al78 Al82 8_455 . 94.5(3)
Al81 Al78 Al82 . . 60.0(2)
Cr69 Al78 Al46 8_455 2 114.4(3)
Cr13 Al78 Al46 . 2 54.9(2)
Al100 Al78 Al46 8_455 2 150.3(3)
Al81 Al78 Al46 . 2 108.3(3)
Al82 Al78 Al46 . 2 108.8(3)
Cr69 Al78 Al97 8_455 8_455 63.0(2)
Cr13 Al78 Al97 . 8_455 126.7(3)
Al100 Al78 Al97 8_455 8_455 60.9(2)
Al81 Al78 Al97 . 8_455 93.8(3)
Al82 Al78 Al97 . 8_455 150.7(3)
Al46 Al78 Al97 2 8_455 91.0(3)
Cr69 Al78 Al26 8_455 . 109.3(3)
Cr13 Al78 Al26 . . 54.0(2)
Al100 Al78 Al26 8_455 . 146.6(3)
Al81 Al78 Al26 . . 110.9(3)
Al82 Al78 Al26 . . 60.5(3)
Al46 Al78 Al26 2 . 63.2(3)
Al97 Al78 Al26 8_455 . 148.3(4)
Cr69 Al78 Al76 8_455 . 126.2(3)
Cr13 Al78 Al76 . . 63.5(2)
Al100 Al78 Al76 8_455 . 96.7(3)
Al81 Al78 Al76 . . 60.0(2)
Al82 Al78 Al76 . . 107.5(3)
Al46 Al78 Al76 2 . 59.3(3)
Al97 Al78 Al76 8_455 . 63.8(2)
Al26 Al78 Al76 . . 111.3(3)
Cr69 Al78 Al111 8_455 2 55.0(2)
Cr13 Al78 Al111 . 2 113.6(3)
Al100 Al78 Al111 8_455 2 108.8(3)
Al81 Al78 Al111 . 2 150.3(3)
Al82 Al78 Al111 . 2 147.3(3)
Al46 Al78 Al111 2 2 59.6(3)
Al97 Al78 Al111 8_455 2 61.5(2)
Al26 Al78 Al111 . 2 88.5(3)
Al76 Al78 Al111 . 2 92.6(3)
Cr69 Al78 Al105 8_455 8_455 58.5(2)
Cr13 Al78 Al105 . 8_455 120.4(3)
Al100 Al78 Al105 8_455 8_455 61.7(2)
Al81 Al78 Al105 . 8_455 97.3(3)
Al82 Al78 Al105 . 8_455 64.4(2)
Al46 Al78 Al105 2 8_455 145.4(3)
Al97 Al78 Al105 8_455 8_455 110.5(3)
Al26 Al78 Al105 . 8_455 86.3(3)
Al76 Al78 Al105 . 8_455 154.6(3)
Al111 Al78 Al105 2 8_455 106.5(3)
Cr4 Al79 Cr70 . 7_665 157.5(3)
Cr4 Al79 Al131 . 7_665 136.1(3)
Cr70 Al79 Al131 7_665 7_665 66.4(3)
Cr4 Al79 Al77 . . 55.8(3)
Cr70 Al79 Al77 7_665 . 129.9(3)
Al131 Al79 Al77 7_665 . 98.4(3)
Cr4 Al79 Al128 . 2 68.9(3)
Cr70 Al79 Al128 7_665 2 133.6(3)
Al131 Al79 Al128 7_665 2 67.3(3)
Al77 Al79 Al128 . 2 58.3(3)
Cr4 Al79 Al128 . 7_665 124.0(3)
Cr70 Al79 Al128 7_665 7_665 59.1(2)
Al131 Al79 Al128 7_665 7_665 63.4(3)
Al77 Al79 Al128 . 7_665 71.3(3)
Al128 Al79 Al128 2 7_665 99.7(3)
Cr4 Al79 Al130 . 7_665 124.9(3)
Cr70 Al79 Al130 7_665 7_665 62.4(2)
Al131 Al79 Al130 7_665 7_665 60.6(3)
Al77 Al79 Al130 . 7_665 151.5(4)
Al128 Al79 Al130 2 7_665 94.1(3)
Al128 Al79 Al130 7_665 7_665 110.1(3)
Cr4 Al79 Al27 . . 52.0(2)
Cr70 Al79 Al27 7_665 . 110.7(3)
Al131 Al79 Al27 7_665 . 149.3(4)
Al77 Al79 Al27 . . 104.7(3)
Al128 Al79 Al27 2 . 108.7(3)
Al128 Al79 Al27 7_665 . 143.6(4)
Al130 Al79 Al27 7_665 . 90.4(3)
Cr4 Al79 Al72 . . 61.4(2)
Cr70 Al79 Al72 7_665 . 126.0(3)
Al131 Al79 Al72 7_665 . 97.1(3)
Al77 Al79 Al72 . . 102.3(3)
Al128 Al79 Al72 2 . 60.0(2)
Al128 Al79 Al72 7_665 . 157.2(4)
Al130 Al79 Al72 7_665 . 64.8(3)
Al27 Al79 Al72 . . 58.7(3)
Cr4 Al79 Al29 . . 52.8(3)
Cr70 Al79 Al29 7_665 . 108.1(3)
Al131 Al79 Al29 7_665 . 149.2(4)
Al77 Al79 Al29 . . 60.7(3)
Al128 Al79 Al29 2 . 111.7(4)
Al128 Al79 Al29 7_665 . 87.4(3)
Al130 Al79 Al29 7_665 . 146.2(4)
Al27 Al79 Al29 . . 61.5(3)
Al72 Al79 Al29 . . 108.9(3)
Cr4 Al79 Al83 . . 109.0(3)
Cr70 Al79 Al83 7_665 . 53.3(2)
Al131 Al79 Al83 7_665 . 109.2(3)
Al77 Al79 Al83 . . 147.5(4)
Al128 Al79 Al83 2 . 149.1(3)
Al128 Al79 Al83 7_665 . 105.7(3)
Al130 Al79 Al83 7_665 . 60.9(2)
Al27 Al79 Al83 . . 57.8(3)
Al72 Al79 Al83 . . 91.3(3)
Al29 Al79 Al83 . . 87.0(3)
Al30 Al80 Cr12 . . 57.3(3)
Al30 Al80 Al129 . 7_665 104.2(3)
Cr12 Al80 Al129 . 7_665 105.1(3)
Al30 Al80 Cr67 . . 58.2(2)
Cr12 Al80 Cr67 . . 58.67(18)
Al129 Al80 Cr67 7_665 . 53.4(2)
Al30 Al80 Al27 . . 96.9(3)
Cr12 Al80 Al27 . . 116.1(3)
Al129 Al80 Al27 7_665 . 138.8(3)
Cr67 Al80 Al27 . . 154.1(4)
Al30 Al80 Al54 . 2 101.5(3)
Cr12 Al80 Al54 . 2 52.5(3)
Al129 Al80 Al54 7_665 2 123.0(3)
Cr67 Al80 Al54 . 2 104.8(3)
Al27 Al80 Al54 . 2 85.7(3)
Al30 Al80 Al84 . . 57.6(2)
Cr12 Al80 Al84 . . 105.8(3)
Al129 Al80 Al84 7_665 . 62.1(3)
Cr67 Al80 Al84 . . 59.1(2)
Al27 Al80 Al84 . . 103.2(3)
Al54 Al80 Al84 2 . 157.8(4)
Al30 Al80 Al74 . . 103.9(3)
Cr12 Al80 Al74 . . 56.9(2)
Al129 Al80 Al74 7_665 . 62.7(3)
Cr67 Al80 Al74 . . 57.6(2)
Al27 Al80 Al74 . . 144.4(4)
Al54 Al80 Al74 2 . 62.1(3)
Al84 Al80 Al74 . . 112.3(3)
Al30 Al80 Al80 . 10_556 57.17(19)
Cr12 Al80 Al80 . 10_556 58.18(16)
Al129 Al80 Al80 7_665 10_556 159.2(2)
Cr67 Al80 Al80 . 10_556 105.80(17)
Al27 Al80 Al80 . 10_556 59.04(18)
Al54 Al80 Al80 2 10_556 59.15(18)
Al84 Al80 Al80 . 10_556 107.9(2)
Al74 Al80 Al80 . 10_556 109.8(2)
Al30 Al80 Cr14 . . 53.6(3)
Cr12 Al80 Cr14 . . 103.9(3)
Al129 Al80 Cr14 7_665 . 118.5(3)
Cr67 Al80 Cr14 . . 103.6(3)
Al27 Al80 Cr14 . . 51.3(3)
Al54 Al80 Cr14 2 . 117.9(3)
Al84 Al80 Cr14 . . 58.2(2)
Al74 Al80 Cr14 . . 157.4(3)
Al80 Al80 Cr14 10_556 . 60.38(16)
Al30 Al80 Al83 . . 96.2(3)
Cr12 Al80 Al83 . . 153.2(3)
Al129 Al80 Al83 7_665 . 84.0(3)
Cr67 Al80 Al83 . . 113.3(3)
Al27 Al80 Al83 . . 58.5(3)
Al54 Al80 Al83 2 . 141.8(4)
Al84 Al80 Al83 . . 55.7(2)
Al74 Al80 Al83 . . 144.3(3)
Al80 Al80 Al83 10_556 . 105.9(2)
Cr14 Al80 Al83 . . 50.90(19)
Al30 Al80 Al72 . . 146.6(3)
Cr12 Al80 Al72 . . 110.2(3)
Al129 Al80 Al72 7_665 . 109.1(3)
Cr67 Al80 Al72 . . 146.7(3)
Al27 Al80 Al72 . . 58.6(3)
Al54 Al80 Al72 2 . 57.8(3)
Al84 Al80 Al72 . . 143.9(3)
Al74 Al80 Al72 . . 89.6(3)
Al80 Al80 Al72 10_556 . 89.6(2)
Cr14 Al80 Al72 . . 109.6(3)
Al83 Al80 Al72 . . 89.6(3)
Al88 Al81 Al28 . . 102.6(3)
Al88 Al81 Cr67 . . 113.8(3)
Al28 Al81 Cr67 . . 58.4(2)
Al88 Al81 Al78 . . 124.3(3)
Al28 Al81 Al78 . . 101.6(3)
Cr67 Al81 Al78 . . 121.7(3)
Al88 Al81 Al82 . . 67.1(2)
Al28 Al81 Al82 . . 98.0(3)
Cr67 Al81 Al82 . . 156.3(4)
Al78 Al81 Al82 . . 60.3(2)
Al88 Al81 Al95 . 8_455 135.4(3)
Al28 Al81 Al95 . 8_455 102.2(3)
Cr67 Al81 Al95 . 8_455 53.67(19)
Al78 Al81 Al95 . 8_455 85.6(3)
Al82 Al81 Al95 . 8_455 143.3(3)
Al88 Al81 Al76 . . 160.5(4)
Al28 Al81 Al76 . . 58.3(3)
Cr67 Al81 Al76 . . 61.1(2)
Al78 Al81 Al76 . . 62.4(2)
Al82 Al81 Al76 . . 109.6(3)
Al95 Al81 Al76 8_455 . 58.9(2)
Al88 Al81 Cr13 . . 107.6(3)
Al28 Al81 Cr13 . . 55.1(3)
Cr67 Al81 Cr13 . . 106.5(3)
Al78 Al81 Cr13 . . 52.8(2)
Al82 Al81 Cr13 . . 53.9(2)
Al95 Al81 Cr13 8_455 . 117.0(3)
Al76 Al81 Cr13 . . 60.1(2)
Al88 Al81 Al85 . . 57.1(2)
Al28 Al81 Al85 . . 59.7(3)
Cr67 Al81 Al85 . . 59.8(2)
Al78 Al81 Al85 . . 158.5(4)
Al82 Al81 Al85 . . 109.1(3)
Al95 Al81 Al85 8_455 . 107.5(3)
Al76 Al81 Al85 . . 109.4(3)
Cr13 Al81 Al85 . . 105.7(3)
Al88 Al81 Al127 . 7_665 77.0(2)
Al28 Al81 Al127 . 7_665 102.1(3)
Cr67 Al81 Al127 . 7_665 52.95(19)
Al78 Al81 Al127 . 7_665 143.1(3)
Al82 Al81 Al127 . 7_665 141.9(3)
Al95 Al81 Al127 8_455 7_665 61.9(2)
Al76 Al81 Al127 . 7_665 108.5(3)
Cr13 Al81 Al127 . 7_665 157.1(3)
Al85 Al81 Al127 . 7_665 57.2(2)
Al88 Al81 Cr15 . . 55.2(2)
Al28 Al81 Cr15 . . 55.0(3)
Cr67 Al81 Cr15 . . 103.5(3)
Al78 Al81 Cr15 . . 104.5(3)
Al82 Al81 Cr15 . . 56.2(2)
Al95 Al81 Cr15 8_455 . 156.2(3)
Al76 Al81 Cr15 . . 106.3(3)
Cr13 Al81 Cr15 . . 58.5(2)
Al85 Al81 Cr15 . . 57.1(2)
Al127 Al81 Cr15 7_665 . 112.3(3)
Fe63 Al82 Cr13 . . 150.4(4)
Fe63 Al82 Cr15 . . 136.8(3)
Cr13 Al82 Cr15 . . 65.4(2)
Fe63 Al82 Al90 . . 64.7(2)
Cr13 Al82 Al90 . . 136.3(3)
Cr15 Al82 Al90 . . 72.9(3)
Fe63 Al82 Al81 . . 136.1(4)
Cr13 Al82 Al81 . . 65.5(2)
Cr15 Al82 Al81 . . 64.6(2)
Al90 Al82 Al81 . . 107.7(3)
Fe63 Al82 Al78 . . 112.1(3)
Cr13 Al82 Al78 . . 56.0(2)
Cr15 Al82 Al78 . . 110.5(3)
Al90 Al82 Al78 . . 159.9(4)
Al81 Al82 Al78 . . 59.7(2)
Fe63 Al82 Al82 . 10_556 113.2(2)
Cr13 Al82 Al82 . 10_556 56.55(18)
Cr15 Al82 Al82 . 10_556 58.15(17)
Al90 Al82 Al82 . 10_556 91.0(2)
Al81 Al82 Al82 . 10_556 110.1(2)
Al78 Al82 Al82 . 10_556 107.8(2)
Fe63 Al82 Al26 . . 96.6(3)
Cr13 Al82 Al26 . . 53.9(3)
Cr15 Al82 Al26 . . 109.5(3)
Al90 Al82 Al26 . . 137.4(4)
Al81 Al82 Al26 . . 111.4(3)
Al78 Al82 Al26 . . 61.5(3)
Al82 Al82 Al26 10_556 . 60.19(18)
Fe63 Al82 Al88 . . 103.0(3)
Cr13 Al82 Al88 . . 106.6(3)
Cr15 Al82 Al88 . . 53.87(19)
Al90 Al82 Al88 . . 53.4(2)
Al81 Al82 Al88 . . 54.3(2)
Al78 Al82 Al88 . . 111.5(3)
Al82 Al82 Al88 10_556 . 109.24(19)
Al26 Al82 Al88 . . 160.3(3)
Cr70 Al83 Cr14 7_665 . 163.7(3)
Cr70 Al83 Al84 7_665 . 131.0(3)
Cr14 Al83 Al84 . . 64.9(2)
Cr70 Al83 Al126 7_665 7_665 63.5(2)
Cr14 Al83 Al126 . 7_665 132.2(3)
Al84 Al83 Al126 . 7_665 67.5(3)
Cr70 Al83 Al27 7_665 . 114.8(3)
Cr14 Al83 Al27 . . 55.1(2)
Al84 Al83 Al27 . . 107.0(3)
Al126 Al83 Al27 7_665 . 148.8(3)
Cr70 Al83 Al31 7_665 . 110.8(3)
Cr14 Al83 Al31 . . 54.3(3)
Al84 Al83 Al31 . . 109.9(3)
Al126 Al83 Al31 7_665 . 147.4(4)
Al27 Al83 Al31 . . 63.8(3)
Cr70 Al83 Al89 7_665 . 119.1(3)
Cr14 Al83 Al89 . . 61.3(2)
Al84 Al83 Al89 . . 63.7(2)
Al126 Al83 Al89 7_665 . 94.4(3)
Al27 Al83 Al89 . . 110.9(3)
Al31 Al83 Al89 . . 59.0(3)
Cr70 Al83 Al123 7_665 7_665 59.1(2)
Cr14 Al83 Al123 . 7_665 121.2(3)
Al84 Al83 Al123 . 7_665 96.7(3)
Al126 Al83 Al123 7_665 7_665 61.1(3)
Al27 Al83 Al123 . 7_665 147.7(3)
Al31 Al83 Al123 . 7_665 87.9(3)
Al89 Al83 Al123 . 7_665 60.6(2)
Cr70 Al83 Al130 7_665 7_665 61.7(2)
Cr14 Al83 Al130 . 7_665 126.4(3)
Al84 Al83 Al130 . 7_665 94.7(3)
Al126 Al83 Al130 7_665 7_665 60.7(2)
Al27 Al83 Al130 . 7_665 90.3(3)
Al31 Al83 Al130 . 7_665 148.1(4)
Al89 Al83 Al130 . 7_665 152.9(3)
Al123 Al83 Al130 7_665 7_665 109.7(3)
Cr70 Al83 Al79 7_665 . 54.9(2)
Cr14 Al83 Al79 . . 114.8(3)
Al84 Al83 Al79 . . 147.7(3)
Al126 Al83 Al79 7_665 . 107.1(3)
Al27 Al83 Al79 . . 60.3(3)
Al31 Al83 Al79 . . 91.4(3)
Al89 Al83 Al79 . . 147.1(3)
Al123 Al83 Al79 7_665 . 108.4(3)
Al130 Al83 Al79 7_665 . 58.2(2)
Cr70 Al83 Al80 7_665 . 124.0(3)
Cr14 Al83 Al80 . . 64.1(2)
Al84 Al83 Al80 . . 60.6(2)
Al126 Al83 Al80 7_665 . 95.5(3)
Al27 Al83 Al80 . . 58.3(3)
Al31 Al83 Al80 . . 111.7(3)
Al89 Al83 Al80 . . 113.5(3)
Al123 Al83 Al80 7_665 . 153.5(3)
Al130 Al83 Al80 7_665 . 62.8(2)
Al79 Al83 Al80 . . 89.4(3)
Cr70 Al83 Al75 7_665 3_565 52.9(2)
Cr14 Al83 Al75 . 3_565 112.1(3)
Al84 Al83 Al75 . 3_565 150.4(3)
Al126 Al83 Al75 7_665 3_565 107.2(3)
Al27 Al83 Al75 . 3_565 91.9(3)
Al31 Al83 Al75 . 3_565 58.0(3)
Al89 Al83 Al75 . 3_565 88.6(3)
Al123 Al83 Al75 7_665 3_565 58.4(2)
Al130 Al83 Al75 7_665 3_565 108.1(3)
Al79 Al83 Al75 . 3_565 61.7(2)
Al80 Al83 Al75 . 3_565 147.2(3)
Al30 Al84 Al83 . . 101.7(3)
Al30 Al84 Al92 . . 105.6(3)
Al83 Al84 Al92 . . 117.7(3)
Al30 Al84 Cr67 . . 57.9(2)
Al83 Al84 Cr67 . . 120.4(3)
Al92 Al84 Cr67 . . 121.6(3)
Al30 Al84 Al85 . . 59.9(3)
Al83 Al84 Al85 . . 159.3(4)
Al92 Al84 Al85 . . 63.9(2)
Cr67 Al84 Al85 . . 60.0(2)
Al30 Al84 Cr14 . . 54.8(2)
Al83 Al84 Cr14 . . 54.2(2)
Al92 Al84 Cr14 . . 102.8(3)
Cr67 Al84 Cr14 . . 106.1(3)
Al85 Al84 Cr14 . . 105.2(3)
Al30 Al84 Cr5 . . 56.4(3)
Al83 Al84 Cr5 . . 103.1(3)
Al92 Al84 Cr5 . . 54.8(2)
Cr67 Al84 Cr5 . . 105.8(3)
Al85 Al84 Cr5 . . 59.9(2)
Cr14 Al84 Cr5 . . 56.0(2)
Al30 Al84 Al80 . . 57.4(3)
Al83 Al84 Al80 . . 63.7(2)
Al92 Al84 Al80 . . 161.3(4)
Cr67 Al84 Al80 . . 58.6(2)
Al85 Al84 Al80 . . 107.8(3)
Cr14 Al84 Al80 . . 62.0(2)
Cr5 Al84 Al80 . . 106.5(3)
Al30 Al84 Al129 . 7_665 100.1(3)
Al83 Al84 Al129 . 7_665 85.4(3)
Al92 Al84 Al129 . 7_665 140.1(3)
Cr67 Al84 Al129 . 7_665 51.68(19)
Al85 Al84 Al129 . 7_665 106.0(3)
Cr14 Al84 Al129 . 7_665 117.0(3)
Cr5 Al84 Al129 . 7_665 156.0(3)
Al80 Al84 Al129 . 7_665 56.9(2)
Al30 Al84 Al127 . 7_665 101.8(3)
Al83 Al84 Al127 . 7_665 140.6(3)
Al92 Al84 Al127 . 7_665 85.3(3)
Cr67 Al84 Al127 . 7_665 52.18(19)
Al85 Al84 Al127 . 7_665 58.2(2)
Cr14 Al84 Al127 . 7_665 156.5(3)
Cr5 Al84 Al127 . 7_665 116.3(3)
Al80 Al84 Al127 . 7_665 104.9(3)
Al129 Al84 Al127 7_665 7_665 59.6(2)
Al30 Al84 Al89 . . 102.5(3)
Al83 Al84 Al89 . . 60.3(2)
Al92 Al84 Al89 . . 59.7(2)
Cr67 Al84 Al89 . . 160.5(3)
Al85 Al84 Al89 . . 111.7(3)
Cr14 Al84 Al89 . . 57.1(2)
Cr5 Al84 Al89 . . 57.6(2)
Al80 Al84 Al89 . . 113.2(3)
Al129 Al84 Al89 7_665 . 142.0(3)
Al127 Al84 Al89 7_665 . 141.6(3)
Al88 Al85 Al30 . . 154.4(4)
Al88 Al85 Al127 . 7_665 79.0(3)
Al30 Al85 Al127 . 7_665 103.7(3)
Al88 Al85 Cr15 . . 56.7(2)
Al30 Al85 Cr15 . . 102.6(3)
Al127 Al85 Cr15 7_665 . 121.0(3)
Al88 Al85 Al28 . . 99.3(3)
Al30 Al85 Al28 . . 55.1(3)
Al127 Al85 Al28 7_665 . 102.9(3)
Cr15 Al85 Al28 . . 55.6(3)
Al88 Al85 Cr67 . . 109.9(3)
Al30 Al85 Cr67 . . 57.1(2)
Al127 Al85 Cr67 7_665 . 53.4(2)
Cr15 Al85 Cr67 . . 104.5(3)
Al28 Al85 Cr67 . . 56.0(2)
Al88 Al85 Al84 . . 138.8(4)
Al30 Al85 Al84 . . 57.8(2)
Al127 Al85 Al84 7_665 . 62.9(3)
Cr15 Al85 Al84 . . 158.9(4)
Al28 Al85 Al84 . . 103.6(3)
Cr67 Al85 Al84 . . 59.7(2)
Al88 Al85 Cr5 . . 143.9(3)
Al30 Al85 Cr5 . . 56.0(3)
Al127 Al85 Cr5 7_665 . 121.3(3)
Cr15 Al85 Cr5 . . 117.3(3)
Al28 Al85 Cr5 . . 103.7(3)
Cr67 Al85 Cr5 . . 106.0(3)
Al84 Al85 Cr5 . . 60.4(2)
Al88 Al85 Al85 . 10_556 111.9(2)
Al30 Al85 Al85 . 10_556 58.93(19)
Al127 Al85 Al85 7_665 10_556 159.8(2)
Cr15 Al85 Al85 . 10_556 59.54(18)
Al28 Al85 Al85 . 10_556 59.59(19)
Cr67 Al85 Al85 . 10_556 106.41(18)
Al84 Al85 Al85 . 10_556 109.1(2)
Cr5 Al85 Al85 . 10_556 59.82(17)
Al88 Al85 Al33 . . 93.7(3)
Al30 Al85 Al33 . . 100.3(3)
Al127 Al85 Al33 7_665 . 137.7(3)
Cr15 Al85 Al33 . . 86.2(3)
Al28 Al85 Al33 . . 119.4(3)
Cr67 Al85 Al33 . . 156.3(4)
Al84 Al85 Al33 . . 103.9(3)
Cr5 Al85 Al33 . . 50.7(3)
Al85 Al85 Al33 10_556 . 60.61(19)
Al88 Al85 Al81 . . 56.4(2)
Al30 Al85 Al81 . . 101.9(3)
Al127 Al85 Al81 7_665 . 61.6(2)
Cr15 Al85 Al81 . . 61.8(2)
Al28 Al85 Al81 . . 56.3(2)
Cr67 Al85 Al81 . . 56.4(2)
Al84 Al85 Al81 . . 111.6(3)
Cr5 Al85 Al81 . . 157.9(3)
Al85 Al85 Al81 10_556 . 109.3(2)
Al33 Al85 Al81 . . 144.3(4)
Al88 Al85 Al92 . . 106.4(3)
Al30 Al85 Al92 . . 99.2(3)
Al127 Al85 Al92 7_665 . 84.3(3)
Cr15 Al85 Al92 . . 140.6(3)
Al28 Al85 Al92 . . 154.2(4)
Cr67 Al85 Al92 . . 114.9(3)
Al84 Al85 Al92 . . 57.3(2)
Cr5 Al85 Al92 . . 53.0(2)
Al85 Al85 Al92 10_556 . 107.4(2)
Al33 Al85 Al92 . . 57.7(2)
Al81 Al85 Al92 . . 143.2(4)
Cr68 Al86 Cr19 2_665 2_665 154.0(3)
Cr68 Al86 Al91 2_665 . 131.9(3)
Cr19 Al86 Al91 2_665 . 66.7(2)
Cr68 Al86 Al104 2_665 2_665 69.0(2)
Cr19 Al86 Al104 2_665 2_665 131.4(3)
Al91 Al86 Al104 . 2_665 100.3(3)
Cr68 Al86 Al109 2_665 8_565 66.8(2)
Cr19 Al86 Al109 2_665 8_565 132.6(3)
Al91 Al86 Al109 . 8_565 66.4(3)
Al104 Al86 Al109 2_665 8_565 64.8(3)
Cr68 Al86 Al41 2_665 2_665 131.5(4)
Cr19 Al86 Al41 2_665 2_665 68.7(3)
Al91 Al86 Al41 . 2_665 67.6(3)
Al104 Al86 Al41 2_665 2_665 63.3(3)
Al109 Al86 Al41 8_565 2_665 99.5(3)
Cr68 Al86 Al86 2_665 10_556 114.65(18)
Cr19 Al86 Al86 2_665 10_556 57.07(17)
Al91 Al86 Al86 . 10_556 112.3(2)
Al104 Al86 Al86 2_665 10_556 91.2(2)
Al109 Al86 Al86 8_565 10_556 154.4(2)
Al41 Al86 Al86 2_665 10_556 59.37(18)
Cr68 Al86 Al96 2_665 2_665 49.3(2)
Cr19 Al86 Al96 2_665 2_665 104.7(3)
Al91 Al86 Al96 . 2_665 140.6(4)
Al104 Al86 Al96 2_665 2_665 111.7(3)
Al109 Al86 Al96 8_565 2_665 106.5(3)
Al41 Al86 Al96 2_665 2_665 147.9(4)
Al86 Al86 Al96 10_556 2_665 90.1(2)
Cr68 Al86 Al101 2_665 3_565 111.5(3)
Cr19 Al86 Al101 2_665 3_565 59.0(2)
Al91 Al86 Al101 . 3_565 58.2(2)
Al104 Al86 Al101 2_665 3_565 152.9(3)
Al109 Al86 Al101 8_565 3_565 90.0(3)
Al41 Al86 Al101 2_665 3_565 114.9(3)
Al86 Al86 Al101 10_556 3_565 111.4(2)
Al96 Al86 Al101 2_665 3_565 83.9(3)
Cr68 Al86 Fe63 2_665 . 102.9(2)
Cr19 Al86 Fe63 2_665 . 103.0(3)
Al91 Al86 Fe63 . . 51.1(2)
Al104 Al86 Fe63 2_665 . 49.2(2)
Al109 Al86 Fe63 8_565 . 49.43(19)
Al41 Al86 Fe63 2_665 . 50.15(18)
Al86 Al86 Fe63 10_556 . 108.45(15)
Al96 Al86 Fe63 2_665 . 152.0(3)
Al101 Al86 Fe63 3_565 . 107.3(3)
Cr68 Al86 Al38 2_665 2_665 55.13(19)
Cr19 Al86 Al38 2_665 2_665 118.0(3)
Al91 Al86 Al38 . 2_665 154.5(4)
Al104 Al86 Al38 2_665 2_665 56.9(3)
Al109 Al86 Al38 8_565 2_665 107.4(3)
Al41 Al86 Al38 2_665 2_665 90.1(3)
Al86 Al86 Al38 10_556 2_665 61.87(16)
Al96 Al86 Al38 2_665 2_665 64.6(3)
Al101 Al86 Al38 3_565 2_665 147.1(4)
Fe63 Al86 Al38 . 2_665 105.3(3)
Cr66 Al87 Cr17 8_565 2_665 166.4(4)
Cr66 Al87 Al96 8_565 2_665 121.6(4)
Cr17 Al87 Al96 2_665 2_665 56.5(3)
Cr66 Al87 Al106 8_565 3_565 135.2(4)
Cr17 Al87 Al106 2_665 3_565 58.0(3)
Al96 Al87 Al106 2_665 3_565 65.6(3)
Cr66 Al87 Al33 8_565 2_665 116.8(4)
Cr17 Al87 Al33 2_665 2_665 56.8(3)
Al96 Al87 Al33 2_665 2_665 108.5(4)
Al106 Al87 Al33 3_565 2_665 98.1(4)
Cr66 Al87 Al117 8_565 8_565 64.7(3)
Cr17 Al87 Al117 2_665 8_565 127.0(3)
Al96 Al87 Al117 2_665 8_565 90.4(3)
Al106 Al87 Al117 3_565 8_565 71.3(3)
Al33 Al87 Al117 2_665 8_565 152.7(4)
Cr66 Al87 Al92 8_565 2_665 57.1(2)
Cr17 Al87 Al92 2_665 2_665 116.4(3)
Al96 Al87 Al92 2_665 2_665 148.7(4)
Al106 Al87 Al92 3_565 2_665 140.7(4)
Al33 Al87 Al92 2_665 2_665 60.0(3)
Al117 Al87 Al92 8_565 2_665 112.3(3)
Cr66 Al87 Al35 8_565 2_665 112.1(3)
Cr17 Al87 Al35 2_665 2_665 54.6(3)
Al96 Al87 Al35 2_665 2_665 59.6(3)
Al106 Al87 Al35 3_565 2_665 108.4(4)
Al33 Al87 Al35 2_665 2_665 62.9(3)
Al117 Al87 Al35 8_565 2_665 143.9(4)
Al92 Al87 Al35 2_665 2_665 90.8(3)
Cr66 Al87 Al121 8_565 8_565 61.7(2)
Cr17 Al87 Al121 2_665 8_565 127.7(3)
Al96 Al87 Al121 2_665 8_565 150.1(4)
Al106 Al87 Al121 3_565 8_565 91.2(3)
Al33 Al87 Al121 2_665 8_565 92.7(3)
Al117 Al87 Al121 8_565 8_565 63.3(3)
Al92 Al87 Al121 2_665 8_565 60.7(2)
Al35 Al87 Al121 2_665 8_565 150.1(4)
Cr66 Al87 Al94 8_565 2_665 54.6(2)
Cr17 Al87 Al94 2_665 2_665 112.1(3)
Al96 Al87 Al94 2_665 2_665 90.3(3)
Al106 Al87 Al94 3_565 2_665 155.8(4)
Al33 Al87 Al94 2_665 2_665 92.2(3)
Al117 Al87 Al94 8_565 2_665 107.6(3)
Al92 Al87 Al94 2_665 2_665 63.0(2)
Al35 Al87 Al94 2_665 2_665 57.5(3)
Al121 Al87 Al94 8_565 2_665 110.3(3)
Cr15 Al88 Al90 . . 77.2(3)
Cr15 Al88 Al120 . 7_665 145.4(3)
Al90 Al88 Al120 . 7_665 71.6(3)
Cr15 Al88 Al125 . 7_665 137.1(3)
Al90 Al88 Al125 . 7_665 115.5(3)
Al120 Al88 Al125 7_665 7_665 72.0(3)
Cr15 Al88 Al81 . . 67.9(2)
Al90 Al88 Al81 . . 117.2(3)
Al120 Al88 Al81 7_665 . 140.9(3)
Al125 Al88 Al81 7_665 . 70.2(3)
Cr15 Al88 Al85 . . 64.1(3)
Al90 Al88 Al85 . . 136.6(3)
Al120 Al88 Al85 7_665 . 135.6(3)
Al125 Al88 Al85 7_665 . 106.4(3)
Al81 Al88 Al85 . . 66.4(2)
Cr15 Al88 Al121 . 7_665 133.1(3)
Al90 Al88 Al121 . 7_665 134.6(3)
Al120 Al88 Al121 7_665 7_665 67.1(2)
Al125 Al88 Al121 7_665 7_665 68.3(3)
Al81 Al88 Al121 . 7_665 106.7(3)
Al85 Al88 Al121 . 7_665 71.3(3)
Cr15 Al88 Al32 . . 53.6(3)
Al90 Al88 Al32 . . 61.5(4)
Al120 Al88 Al32 7_665 . 97.3(4)
Al125 Al88 Al32 7_665 . 169.1(4)
Al81 Al88 Al32 . . 120.7(4)
Al85 Al88 Al32 . . 79.4(4)
Al121 Al88 Al32 7_665 . 105.9(4)
Cr15 Al88 Al82 . . 57.0(2)
Al90 Al88 Al82 . . 58.5(2)
Al120 Al88 Al82 7_665 . 114.8(3)
Al125 Al88 Al82 7_665 . 93.3(3)
Al81 Al88 Al82 . . 58.6(2)
Al85 Al88 Al82 . . 109.7(3)
Al121 Al88 Al82 7_665 . 160.4(3)
Al32 Al88 Al82 . . 93.4(4)
Cr14 Al89 Cr5 . . 57.2(2)
Cr14 Al89 Al34 . . 102.2(3)
Cr5 Al89 Al34 . . 53.8(3)
Cr14 Al89 Al31 . . 52.7(3)
Cr5 Al89 Al31 . . 101.8(3)
Al34 Al89 Al31 . . 114.6(3)
Cr14 Al89 Al92 . . 102.3(3)
Cr5 Al89 Al92 . . 54.4(2)
Al34 Al89 Al92 . . 61.4(3)
Al31 Al89 Al92 . . 154.5(4)
Cr14 Al89 Al83 . . 53.5(2)
Cr5 Al89 Al83 . . 101.0(3)
Al34 Al89 Al83 . . 154.2(4)
Al31 Al89 Al83 . . 60.5(3)
Al92 Al89 Al83 . . 111.0(3)
Cr14 Al89 Al123 . 7_665 114.0(3)
Cr5 Al89 Al123 . 7_665 151.1(3)
Al34 Al89 Al123 . 7_665 143.8(3)
Al31 Al89 Al123 . 7_665 89.0(3)
Al92 Al89 Al123 . 7_665 108.2(3)
Al83 Al89 Al123 . 7_665 61.1(2)
Cr14 Al89 Al84 . . 59.2(2)
Cr5 Al89 Al84 . . 59.1(2)
Al34 Al89 Al84 . . 106.2(3)
Al31 Al89 Al84 . . 105.0(3)
Al92 Al89 Al84 . . 56.9(2)
Al83 Al89 Al84 . . 56.0(2)
Al123 Al89 Al84 7_665 . 92.4(3)
Cr14 Al89 Al89 . 10_556 57.67(16)
Cr5 Al89 Al89 . 10_556 57.95(15)
Al34 Al89 Al89 . 10_556 58.22(18)
Al31 Al89 Al89 . 10_556 58.29(18)
Al92 Al89 Al89 . 10_556 106.8(2)
Al83 Al89 Al89 . 10_556 105.92(19)
Al123 Al89 Al89 7_665 10_556 145.05(19)
Al84 Al89 Al89 . 10_556 106.9(2)
Cr14 Al89 Al118 . 7_665 152.1(3)
Cr5 Al89 Al118 . 7_665 113.5(3)
Al34 Al89 Al118 . 7_665 88.0(3)
Al31 Al89 Al118 . 7_665 144.7(3)
Al92 Al89 Al118 . 7_665 59.7(2)
Al83 Al89 Al118 . 7_665 110.0(3)
Al123 Al89 Al118 7_665 7_665 59.7(2)
Al84 Al89 Al118 . 7_665 93.0(3)
Al89 Al89 Al118 10_556 7_665 144.1(2)
Cr14 Al89 Al73 . 3_565 110.9(3)
Cr5 Al89 Al73 . 3_565 147.4(3)
Al34 Al89 Al73 . 3_565 107.9(3)
Al31 Al89 Al73 . 3_565 58.3(3)
Al92 Al89 Al73 . 3_565 146.7(3)
Al83 Al89 Al73 . 3_565 91.0(3)
Al123 Al89 Al73 7_665 3_565 60.2(2)
Al84 Al89 Al73 . 3_565 145.8(3)
Al89 Al89 Al73 10_556 3_565 89.7(2)
Al118 Al89 Al73 7_665 3_565 89.9(3)
Cr14 Al89 Al93 . . 147.4(3)
Cr5 Al89 Al93 . . 111.6(3)
Al34 Al89 Al93 . . 57.9(3)
Al31 Al89 Al93 . . 108.8(3)
Al92 Al89 Al93 . . 90.5(3)
Al83 Al89 Al93 . . 147.4(3)
Al123 Al89 Al93 7_665 . 89.5(3)
Al84 Al89 Al93 . . 146.1(3)
Al89 Al89 Al93 10_556 . 90.0(2)
Al118 Al89 Al93 7_665 . 59.2(2)
Al73 Al89 Al93 3_565 . 60.2(2)
Cr16 Al90 Al88 3_565 . 109.7(3)
Cr16 Al90 Al39 3_565 2_665 49.0(3)
Al88 Al90 Al39 . 2_665 158.6(4)
Cr16 Al90 Al124 3_565 7_665 148.8(3)
Al88 Al90 Al124 . 7_665 69.9(3)
Al39 Al90 Al124 2_665 7_665 128.5(3)
Cr16 Al90 Al82 3_565 . 142.1(4)
Al88 Al90 Al82 . . 68.0(2)
Al39 Al90 Al82 2_665 . 125.8(4)
Al124 Al90 Al82 7_665 . 68.2(3)
Cr16 Al90 Fe63 3_565 . 146.4(3)
Al88 Al90 Fe63 . . 103.7(3)
Al39 Al90 Fe63 2_665 . 97.5(3)
Al124 Al90 Fe63 7_665 . 49.7(2)
Al82 Al90 Fe63 . . 50.7(2)
Cr16 Al90 Al32 3_565 . 52.2(4)
Al88 Al90 Al32 . . 63.5(3)
Al39 Al90 Al32 2_665 . 96.2(4)
Al124 Al90 Al32 7_665 . 132.8(4)
Al82 Al90 Al32 . . 100.1(4)
Fe63 Al90 Al32 . . 150.1(5)
Cr16 Al90 Al91 3_565 . 102.4(3)
Al88 Al90 Al91 . . 137.1(4)
Al39 Al90 Al91 2_665 . 60.8(3)
Al124 Al90 Al91 7_665 . 67.9(3)
Al82 Al90 Al91 . . 102.4(3)
Fe63 Al90 Al91 . . 51.9(2)
Al32 Al90 Al91 . . 154.5(5)
Cr16 Al90 Al41 3_565 2_665 101.5(3)
Al88 Al90 Al41 . 2_665 132.2(4)
Al39 Al90 Al41 2_665 2_665 61.3(3)
Al124 Al90 Al41 7_665 2_665 100.2(3)
Al82 Al90 Al41 . 2_665 65.1(3)
Fe63 Al90 Al41 . 2_665 50.54(18)
Al32 Al90 Al41 . 2_665 116.3(3)
Al91 Al90 Al41 . 2_665 64.0(3)
Cr16 Al90 Al90 3_565 10_556 55.50(18)
Al88 Al90 Al90 . 10_556 111.3(2)
Al39 Al90 Al90 2_665 10_556 57.6(2)
Al124 Al90 Al90 7_665 10_556 155.4(2)
Al82 Al90 Al90 . 10_556 89.0(2)
Fe63 Al90 Al90 . 10_556 108.64(17)
Al32 Al90 Al90 . 10_556 58.2(2)
Al91 Al90 Al90 . 10_556 110.2(2)
Al41 Al90 Al90 2_665 10_556 59.92(18)
Cr16 Al90 Al102 3_565 2_665 59.9(2)
Al88 Al90 Al102 . 2_665 114.4(3)
Al39 Al90 Al102 2_665 2_665 60.2(3)
Al124 Al90 Al102 7_665 2_665 91.1(3)
Al82 Al90 Al102 . 2_665 157.4(4)
Fe63 Al90 Al102 . 2_665 109.2(3)
Al32 Al90 Al102 . 2_665 100.8(4)
Al91 Al90 Al102 . 2_665 59.7(2)
Al41 Al90 Al102 2_665 2_665 112.3(3)
Al90 Al90 Al102 10_556 2_665 109.4(2)
Fe63 Al91 Fe65 . 7_665 148.0(4)
Fe63 Al91 Al86 . . 69.4(2)
Fe65 Al91 Al86 7_665 . 125.7(3)
Fe63 Al91 Al101 . 3_565 130.2(3)
Fe65 Al91 Al101 7_665 3_565 63.0(2)
Al86 Al91 Al101 . 3_565 64.1(3)
Fe63 Al91 Al39 . 2_665 103.0(3)
Fe65 Al91 Al39 7_665 2_665 102.5(3)
Al86 Al91 Al39 . 2_665 97.3(3)
Al101 Al91 Al39 3_565 2_665 99.6(3)
Fe63 Al91 Al90 . . 62.4(2)
Fe65 Al91 Al90 7_665 . 118.1(3)
Al86 Al91 Al90 . . 115.2(3)
Al101 Al91 Al90 3_565 . 157.4(4)
Al39 Al91 Al90 2_665 . 57.8(3)
Fe63 Al91 Al112 . 8_565 105.9(3)
Fe65 Al91 Al112 7_665 8_565 51.8(2)
Al86 Al91 Al112 . 8_565 90.4(3)
Al101 Al91 Al112 3_565 8_565 58.9(3)
Al39 Al91 Al112 2_665 8_565 151.0(4)
Al90 Al91 Al112 . 8_565 141.6(4)
Fe63 Al91 Al102 . 2_665 121.0(3)
Fe65 Al91 Al102 7_665 2_665 58.6(2)
Al86 Al91 Al102 . 2_665 155.7(4)
Al101 Al91 Al102 3_565 2_665 108.8(3)
Al39 Al91 Al102 2_665 2_665 59.9(3)
Al90 Al91 Al102 . 2_665 61.7(2)
Al112 Al91 Al102 8_565 2_665 105.9(3)
Fe63 Al91 Cr19 . 2_665 107.7(3)
Fe65 Al91 Cr19 7_665 2_665 103.3(3)
Al86 Al91 Cr19 . 2_665 54.8(2)
Al101 Al91 Cr19 3_565 2_665 57.3(2)
Al39 Al91 Cr19 2_665 2_665 51.2(3)
Al90 Al91 Cr19 . 2_665 102.7(3)
Al112 Al91 Cr19 8_565 2_665 115.6(3)
Al102 Al91 Cr19 2_665 2_665 101.3(3)
Fe63 Al91 Al109 . 8_565 50.9(2)
Fe65 Al91 Al109 7_665 8_565 109.6(3)
Al86 Al91 Al109 . 8_565 57.5(2)
Al101 Al91 Al109 3_565 8_565 88.3(3)
Al39 Al91 Al109 2_665 8_565 147.0(4)
Al90 Al91 Al109 . 8_565 110.7(3)
Al112 Al91 Al109 8_565 8_565 58.1(2)
Al102 Al91 Al109 2_665 8_565 146.7(3)
Cr19 Al91 Al109 2_665 8_565 112.0(3)
Cr66 Al92 Cr5 7_665 . 162.4(3)
Cr66 Al92 Al84 7_665 . 133.7(3)
Cr5 Al92 Al84 . . 63.9(2)
Cr66 Al92 Al122 7_665 7_665 64.6(2)
Cr5 Al92 Al122 . 7_665 133.0(3)
Al84 Al92 Al122 . 7_665 69.1(3)
Cr66 Al92 Al33 7_665 . 112.1(3)
Cr5 Al92 Al33 . . 53.6(3)
Al84 Al92 Al33 . . 106.9(3)
Al122 Al92 Al33 7_665 . 150.1(4)
Cr66 Al92 Al87 7_665 3_565 53.4(2)
Cr5 Al92 Al87 . 3_565 112.3(3)
Al84 Al92 Al87 . 3_565 148.5(3)
Al122 Al92 Al87 7_665 3_565 108.3(3)
Al33 Al92 Al87 . 3_565 58.9(3)
Cr66 Al92 Al89 7_665 . 122.6(3)
Cr5 Al92 Al89 . . 61.5(2)
Al84 Al92 Al89 . . 63.4(2)
Al122 Al92 Al89 7_665 . 96.3(3)
Al33 Al92 Al89 . . 108.5(3)
Al87 Al92 Al89 3_565 . 145.2(3)
Cr66 Al92 Al34 7_665 . 110.9(3)
Cr5 Al92 Al34 . . 54.8(2)
Al84 Al92 Al34 . . 109.1(3)
Al122 Al92 Al34 7_665 . 148.6(3)
Al33 Al92 Al34 . . 61.4(3)
Al87 Al92 Al34 3_565 . 89.1(3)
Al89 Al92 Al34 . . 58.6(3)
Cr66 Al92 Al118 7_665 7_665 61.3(2)
Cr5 Al92 Al118 . 7_665 122.7(3)
Al84 Al92 Al118 . 7_665 98.5(3)
Al122 Al92 Al118 7_665 7_665 62.4(3)
Al33 Al92 Al118 . 7_665 144.8(4)
Al87 Al92 Al118 3_565 7_665 107.9(3)
Al89 Al92 Al118 . 7_665 62.0(2)
Al34 Al92 Al118 . 7_665 87.7(3)
Cr66 Al92 Al121 7_665 7_665 60.5(2)
Cr5 Al92 Al121 . 7_665 124.7(3)
Al84 Al92 Al121 . 7_665 95.0(3)
Al122 Al92 Al121 7_665 7_665 60.0(3)
Al33 Al92 Al121 . 7_665 91.8(3)
Al87 Al92 Al121 3_565 7_665 60.3(2)
Al89 Al92 Al121 . 7_665 153.5(3)
Al34 Al92 Al121 . 7_665 147.8(4)
Al118 Al92 Al121 7_665 7_665 110.1(3)
Cr66 Al92 Al85 7_665 . 124.3(3)
Cr5 Al92 Al85 . . 60.8(2)
Al84 Al92 Al85 . . 58.8(2)
Al122 Al92 Al85 7_665 . 96.1(3)
Al33 Al92 Al85 . . 59.9(3)
Al87 Al92 Al85 3_565 . 91.3(3)
Al89 Al92 Al85 . . 110.6(3)
Al34 Al92 Al85 . . 109.8(3)
Al118 Al92 Al85 7_665 . 154.4(3)
Al121 Al92 Al85 7_665 . 64.6(2)
Cr6 Al93 Al62 1_565 3_675 53.2(3)
Cr6 Al93 Al34 1_565 . 101.6(3)
Al62 Al93 Al34 3_675 . 114.3(3)
Cr6 Al93 Cr18 1_565 . 56.9(2)
Al62 Al93 Cr18 3_675 . 102.2(3)
Al34 Al93 Cr18 . . 54.0(3)
Cr6 Al93 Al95 1_565 . 54.4(2)
Al62 Al93 Al95 3_675 . 60.9(3)
Al34 Al93 Al95 . . 154.6(4)
Cr18 Al93 Al95 . . 101.2(3)
Cr6 Al93 Al94 1_565 . 102.5(3)
Al62 Al93 Al94 3_675 . 155.3(4)
Al34 Al93 Al94 . . 61.3(3)
Cr18 Al93 Al94 . . 54.5(2)
Al95 Al93 Al94 . . 111.5(3)
Cr6 Al93 Al74 1_565 9_665 114.8(3)
Al62 Al93 Al74 3_675 9_665 89.1(3)
Al34 Al93 Al74 . 9_665 143.6(3)
Cr18 Al93 Al74 . 9_665 151.0(3)
Al95 Al93 Al74 . 9_665 61.0(2)
Al94 Al93 Al74 . 9_665 108.1(3)
Cr6 Al93 Al118 1_565 7_665 151.8(3)
Al62 Al93 Al118 3_675 7_665 144.5(3)
Al34 Al93 Al118 . 7_665 88.5(3)
Cr18 Al93 Al118 . 7_665 113.3(3)
Al95 Al93 Al118 . 7_665 109.2(3)
Al94 Al93 Al118 . 7_665 59.3(2)
Al74 Al93 Al118 9_665 7_665 59.3(2)
Cr6 Al93 Al97 1_565 . 60.0(2)
Al62 Al93 Al97 3_675 . 106.1(3)
Al34 Al93 Al97 . . 106.1(3)
Cr18 Al93 Al97 . . 58.8(2)
Al95 Al93 Al97 . . 56.7(2)
Al94 Al93 Al97 . . 56.8(2)
Al74 Al93 Al97 9_665 . 92.5(3)
Al118 Al93 Al97 7_665 . 92.0(3)
Cr6 Al93 Al93 1_565 10_556 57.10(16)
Al62 Al93 Al93 3_675 10_556 58.17(18)
Al34 Al93 Al93 . 10_556 58.17(18)
Cr18 Al93 Al93 . 10_556 58.20(15)
Al95 Al93 Al93 . 10_556 106.1(2)
Al94 Al93 Al93 . 10_556 106.8(2)
Al74 Al93 Al93 9_665 10_556 145.10(19)
Al118 Al93 Al93 7_665 10_556 144.70(19)
Al97 Al93 Al93 . 10_556 107.1(2)
Cr6 Al93 Al89 1_565 . 146.8(3)
Al62 Al93 Al89 3_675 . 108.0(3)
Al34 Al93 Al89 . . 57.9(3)
Cr18 Al93 Al89 . . 111.8(3)
Al95 Al93 Al89 . . 146.9(3)
Al94 Al93 Al89 . . 90.3(3)
Al74 Al93 Al89 9_665 . 89.2(3)
Al118 Al93 Al89 7_665 . 60.0(2)
Al97 Al93 Al89 . . 145.8(3)
Al93 Al93 Al89 10_556 . 89.96(19)
Cr6 Al93 Al73 1_565 3_565 111.1(3)
Al62 Al93 Al73 3_675 3_565 57.9(3)
Al34 Al93 Al73 . 3_565 107.6(3)
Cr18 Al93 Al73 . 3_565 147.6(3)
Al95 Al93 Al73 . 3_565 90.9(3)
Al94 Al93 Al73 . 3_565 146.2(3)
Al74 Al93 Al73 9_665 3_565 60.3(2)
Al118 Al93 Al73 7_665 3_565 90.2(3)
Al97 Al93 Al73 . 3_565 146.3(3)
Al93 Al93 Al73 10_556 3_565 89.6(2)
Al89 Al93 Al73 . 3_565 59.8(2)
Cr66 Al94 Cr18 7_665 . 163.7(3)
Cr66 Al94 Al116 7_665 7_665 64.3(2)
Cr18 Al94 Al116 . 7_665 132.0(3)
Cr66 Al94 Al97 7_665 . 132.7(3)
Cr18 Al94 Al97 . . 63.6(2)
Al116 Al94 Al97 7_665 . 68.5(3)
Cr66 Al94 Al35 7_665 . 112.8(3)
Cr18 Al94 Al35 . . 53.3(3)
Al116 Al94 Al35 7_665 . 150.5(4)
Al97 Al94 Al35 . . 107.4(4)
Cr66 Al94 Al93 7_665 . 123.2(3)
Cr18 Al94 Al93 . . 61.6(2)
Al116 Al94 Al93 7_665 . 96.8(3)
Al97 Al94 Al93 . . 63.1(2)
Al35 Al94 Al93 . . 107.3(3)
Cr66 Al94 Al118 7_665 7_665 62.3(2)
Cr18 Al94 Al118 . 7_665 122.6(3)
Al116 Al94 Al118 7_665 7_665 63.0(3)
Al97 Al94 Al118 . 7_665 97.4(3)
Al35 Al94 Al118 . 7_665 144.2(4)
Al93 Al94 Al118 . 7_665 61.6(2)
Cr66 Al94 Al34 7_665 . 112.3(3)
Cr18 Al94 Al34 . . 55.0(2)
Al116 Al94 Al34 7_665 . 149.5(3)
Al97 Al94 Al34 . . 108.7(3)
Al35 Al94 Al34 . . 60.0(3)
Al93 Al94 Al34 . . 58.4(3)
Al118 Al94 Al34 7_665 . 88.1(3)
Cr66 Al94 Al114 7_665 7_665 61.8(2)
Cr18 Al94 Al114 . 7_665 122.0(3)
Al116 Al94 Al114 7_665 7_665 60.2(3)
Al97 Al94 Al114 . 7_665 93.7(3)
Al35 Al94 Al114 . 7_665 91.8(3)
Al93 Al94 Al114 . 7_665 153.2(3)
Al118 Al94 Al114 7_665 7_665 112.3(3)
Al34 Al94 Al114 . 7_665 147.8(3)
Cr66 Al94 Al87 7_665 3_565 52.7(2)
Cr18 Al94 Al87 . 3_565 113.0(3)
Al116 Al94 Al87 7_665 3_565 109.0(3)
Al97 Al94 Al87 . 3_565 151.9(3)
Al35 Al94 Al87 . 3_565 60.1(3)
Al93 Al94 Al87 . 3_565 142.5(3)
Al118 Al94 Al87 7_665 3_565 106.4(3)
Al34 Al94 Al87 . 3_565 87.4(3)
Al114 Al94 Al87 7_665 3_565 63.5(2)
Cr66 Al94 Al99 7_665 . 122.7(3)
Cr18 Al94 Al99 . . 61.0(2)
Al116 Al94 Al99 7_665 . 94.6(3)
Al97 Al94 Al99 . . 59.3(2)
Al35 Al94 Al99 . . 61.3(3)
Al93 Al94 Al99 . . 111.1(3)
Al118 Al94 Al99 7_665 . 153.5(3)
Al34 Al94 Al99 . . 110.2(3)
Al114 Al94 Al99 7_665 . 61.6(2)
Al87 Al94 Al99 3_565 . 93.9(3)
Cr67 Al95 Cr6 9_665 1_565 163.6(3)
Cr67 Al95 Al97 9_665 . 131.4(3)
Cr6 Al95 Al97 1_565 . 64.6(2)
Cr67 Al95 Al76 9_665 9_665 64.1(2)
Cr6 Al95 Al76 1_565 9_665 131.6(3)
Al97 Al95 Al76 . 9_665 67.2(3)
Cr67 Al95 Al60 9_665 3_675 114.2(3)
Cr6 Al95 Al60 1_565 3_675 55.6(3)
Al97 Al95 Al60 . 3_675 107.6(3)
Al76 Al95 Al60 9_665 3_675 149.9(3)
Cr67 Al95 Al81 9_665 9_665 60.5(2)
Cr6 Al95 Al81 1_565 9_665 127.9(3)
Al97 Al95 Al81 . 9_665 95.7(3)
Al76 Al95 Al81 9_665 9_665 60.8(2)
Al60 Al95 Al81 3_675 9_665 91.4(3)
Cr67 Al95 Al93 9_665 . 119.9(3)
Cr6 Al95 Al93 1_565 . 60.3(2)
Al97 Al95 Al93 . . 63.4(2)
Al76 Al95 Al93 9_665 . 94.4(3)
Al60 Al95 Al93 3_675 . 110.0(3)
Al81 Al95 Al93 9_665 . 153.3(3)
Cr67 Al95 Al62 9_665 3_675 110.7(3)
Cr6 Al95 Al62 1_565 3_675 54.1(2)
Al97 Al95 Al62 . 3_675 109.7(3)
Al76 Al95 Al62 9_665 3_675 147.2(3)
Al60 Al95 Al62 3_675 3_675 62.9(3)
Al81 Al95 Al62 9_665 3_675 147.9(3)
Al93 Al95 Al62 . 3_675 58.8(3)
Cr67 Al95 Al74 9_665 9_665 59.9(2)
Cr6 Al95 Al74 1_565 9_665 120.2(3)
Al97 Al95 Al74 . 9_665 96.4(3)
Al76 Al95 Al74 9_665 9_665 61.2(2)
Al60 Al95 Al74 3_675 9_665 146.8(4)
Al81 Al95 Al74 9_665 9_665 109.1(3)
Al93 Al95 Al74 . 9_665 60.6(2)
Al62 Al95 Al74 3_675 9_665 87.8(3)
Cr67 Al95 Al100 9_665 . 124.2(3)
Cr6 Al95 Al100 1_565 . 64.1(2)
Al97 Al95 Al100 . . 60.5(2)
Al76 Al95 Al100 9_665 . 95.7(3)
Al60 Al95 Al100 3_675 . 59.1(3)
Al81 Al95 Al100 9_665 . 64.3(2)
Al93 Al95 Al100 . . 112.7(3)
Al62 Al95 Al100 3_675 . 111.3(3)
Al74 Al95 Al100 9_665 . 153.5(3)
Cr67 Al95 Al127 9_665 3_675 54.0(2)
Cr6 Al95 Al127 1_565 3_675 115.0(3)
Al97 Al95 Al127 . 3_675 150.9(3)
Al76 Al95 Al127 9_665 3_675 109.0(3)
Al60 Al95 Al127 3_675 3_675 60.2(3)
Al81 Al95 Al127 9_665 3_675 60.6(2)
Al93 Al95 Al127 . 3_675 144.1(3)
Al62 Al95 Al127 3_675 3_675 88.8(3)
Al74 Al95 Al127 9_665 3_675 106.9(3)
Al100 Al95 Al127 . 3_675 92.3(3)
Cr68 Al96 Cr17 . . 169.8(4)
Cr68 Al96 Al87 . 3_565 123.2(4)
Cr17 Al96 Al87 . 3_565 58.1(3)
Cr68 Al96 Al42 . 2_665 124.8(5)
Cr17 Al96 Al42 . 2_665 60.0(4)
Al87 Al96 Al42 3_565 2_665 106.9(4)
Cr68 Al96 Al35 . . 114.4(4)
Cr17 Al96 Al35 . . 56.2(3)
Al87 Al96 Al35 3_565 . 62.8(3)
Al42 Al96 Al35 2_665 . 107.9(4)
Cr68 Al96 Al86 . 3_565 58.7(3)
Cr17 Al96 Al86 . 3_565 125.2(4)
Al87 Al96 Al86 3_565 3_565 154.6(4)
Al42 Al96 Al86 2_665 3_565 66.0(4)
Al35 Al96 Al86 . 3_565 142.2(4)
Cr68 Al96 Al113 . 7_665 59.2(3)
Cr17 Al96 Al113 . 7_665 130.7(4)
Al87 Al96 Al113 3_565 7_665 94.2(4)
Al42 Al96 Al113 2_665 7_665 98.3(3)
Al35 Al96 Al113 . 7_665 149.0(4)
Al86 Al96 Al113 3_565 7_665 64.2(3)
Cr68 Al96 Al96 . 10_556 117.9(3)
Cr17 Al96 Al96 . 10_556 55.2(2)
Al87 Al96 Al96 3_565 10_556 107.6(3)
Al42 Al96 Al96 2_665 10_556 58.9(2)
Al35 Al96 Al96 . 10_556 59.1(2)
Al86 Al96 Al96 3_565 10_556 89.9(2)
Al113 Al96 Al96 7_665 10_556 151.9(2)
Cr68 Al96 Al106 . 2_665 134.7(4)
Cr17 Al96 Al106 . 2_665 55.3(3)
Al87 Al96 Al106 3_565 2_665 57.6(3)
Al42 Al96 Al106 2_665 2_665 57.0(4)
Al35 Al96 Al106 . 2_665 104.9(4)
Al86 Al96 Al106 3_565 2_665 101.7(3)
Al113 Al96 Al106 7_665 2_665 75.5(3)
Al96 Al96 Al106 10_556 2_665 101.0(3)
Cr68 Al96 Al114 . 7_665 58.4(3)
Cr17 Al96 Al114 . 7_665 122.1(4)
Al87 Al96 Al114 3_565 7_665 64.8(3)
Al42 Al96 Al114 2_665 7_665 154.4(4)
Al35 Al96 Al114 . 7_665 90.2(3)
Al86 Al96 Al114 3_565 7_665 110.3(3)
Al113 Al96 Al114 7_665 7_665 60.1(3)
Al96 Al96 Al114 10_556 7_665 145.7(2)
Al106 Al96 Al114 2_665 7_665 101.5(4)
Al37 Al97 Al95 . . 102.3(3)
Al37 Al97 Al94 . . 105.7(3)
Al95 Al97 Al94 . . 117.7(3)
Al37 Al97 Cr18 . . 56.3(3)
Al95 Al97 Cr18 . . 103.1(3)
Al94 Al97 Cr18 . . 55.3(2)
Al37 Al97 Cr69 . . 56.9(2)
Al95 Al97 Cr69 . . 119.4(3)
Al94 Al97 Cr69 . . 122.7(3)
Cr18 Al97 Cr69 . . 105.5(3)
Al37 Al97 Cr6 . 1_565 55.9(3)
Al95 Al97 Cr6 . 1_565 54.2(2)
Al94 Al97 Cr6 . 1_565 102.1(3)
Cr18 Al97 Cr6 . 1_565 55.4(2)
Cr69 Al97 Cr6 . 1_565 105.9(3)
Al37 Al97 Al99 . . 59.6(3)
Al95 Al97 Al99 . . 159.9(4)
Al94 Al97 Al99 . . 64.4(2)
Cr18 Al97 Al99 . . 60.5(2)
Cr69 Al97 Al99 . . 60.2(2)
Cr6 Al97 Al99 1_565 . 105.8(3)
Al37 Al97 Al100 . . 57.4(3)
Al95 Al97 Al100 . . 62.8(2)
Al94 Al97 Al100 . . 160.8(4)
Cr18 Al97 Al100 . . 105.5(3)
Cr69 Al97 Al100 . . 58.48(19)
Cr6 Al97 Al100 1_565 . 61.7(2)
Al99 Al97 Al100 . . 108.1(3)
Al37 Al97 Al78 . 9_665 99.8(3)
Al95 Al97 Al78 . 9_665 84.8(3)
Al94 Al97 Al78 . 9_665 140.4(3)
Cr18 Al97 Al78 . 9_665 155.7(3)
Cr69 Al97 Al78 . 9_665 51.77(19)
Cr6 Al97 Al78 1_565 9_665 117.3(3)
Al99 Al97 Al78 . 9_665 105.8(3)
Al100 Al97 Al78 . 9_665 57.4(2)
Al37 Al97 Al93 . . 103.1(3)
Al95 Al97 Al93 . . 59.9(2)
Al94 Al97 Al93 . . 60.1(2)
Cr18 Al97 Al93 . . 58.1(2)
Cr69 Al97 Al93 . . 159.9(3)
Cr6 Al97 Al93 1_565 . 56.1(2)
Al99 Al97 Al93 . . 112.8(3)
Al100 Al97 Al93 . . 111.8(3)
Al78 Al97 Al93 9_665 . 141.1(3)
Al37 Al97 Al111 . 7_665 99.6(3)
Al95 Al97 Al111 . 7_665 141.0(3)
Al94 Al97 Al111 . 7_665 86.2(3)
Cr18 Al97 Al111 . 7_665 115.9(3)
Cr69 Al97 Al111 . 7_665 51.54(19)
Cr6 Al97 Al111 1_565 7_665 155.4(3)
Al99 Al97 Al111 . 7_665 56.8(2)
Al100 Al97 Al111 . 7_665 104.7(3)
Al78 Al97 Al111 9_665 7_665 59.7(2)
Al93 Al97 Al111 . 7_665 143.3(3)
Fe65 Al98 Al36 9 . 127.4(3)
Fe65 Al98 Al101 9 2_665 63.3(2)
Al36 Al98 Al101 . 2_665 66.7(3)
Fe65 Al98 Al3 9 7_665 56.9(2)
Al36 Al98 Al3 . 7_665 111.3(3)
Al101 Al98 Al3 2_665 7_665 92.0(3)
Fe65 Al98 Al39 9 . 104.1(3)
Al36 Al98 Al39 . . 99.2(3)
Al101 Al98 Al39 2_665 . 100.1(3)
Al3 Al98 Al39 7_665 . 149.4(3)
Fe65 Al98 Al102 9 . 60.0(2)
Al36 Al98 Al102 . . 160.0(4)
Al101 Al98 Al102 2_665 . 110.6(3)
Al3 Al98 Al102 7_665 . 88.3(3)
Al39 Al98 Al102 . . 61.2(3)
Fe65 Al98 Al36 9 3_565 119.7(3)
Al36 Al98 Al36 . 3_565 112.5(3)
Al101 Al98 Al36 2_665 3_565 156.5(4)
Al3 Al98 Al36 7_665 3_565 109.1(3)
Al39 Al98 Al36 . 3_565 56.5(3)
Al102 Al98 Al36 . 3_565 61.5(3)
Fe65 Al98 Cr19 9 . 106.8(3)
Al36 Al98 Cr19 . . 55.5(3)
Al101 Al98 Cr19 2_665 . 58.3(2)
Al3 Al98 Cr19 7_665 . 149.9(3)
Al39 Al98 Cr19 . . 52.4(3)
Al102 Al98 Cr19 . . 105.5(3)
Al36 Al98 Cr19 3_565 . 100.9(3)
Fe65 Al98 Al98 9 2_665 108.37(19)
Al36 Al98 Al98 . 2_665 59.2(3)
Al101 Al98 Al98 2_665 2_665 93.1(4)
Al3 Al98 Al98 7_665 2_665 57.96(17)
Al39 Al98 Al98 . 2_665 147.53(19)
Al102 Al98 Al98 . 2_665 139.8(3)
Al36 Al98 Al98 3_565 2_665 106.6(3)
Cr19 Al98 Al98 . 2_665 114.6(3)
Fe65 Al98 Al98 9 3_565 104.4(2)
Al36 Al98 Al98 . 3_565 108.6(3)
Al101 Al98 Al98 2_665 3_565 146.7(3)
Al3 Al98 Al98 7_665 3_565 57.93(17)
Al39 Al98 Al98 . 3_565 113.1(4)
Al102 Al98 Al98 . 3_565 84.6(3)
Al36 Al98 Al98 3_565 3_565 56.8(3)
Cr19 Al98 Al98 . 3_565 148.10(16)
Al98 Al98 Al98 2_665 3_565 60.003(3)
Fe65 Al98 Al98 9 10_556 160.63(17)
Al36 Al98 Al98 . 10_556 56.83(19)
Al101 Al98 Al98 2_665 10_556 110.8(2)
Al3 Al98 Al98 7_665 10_556 142.2(2)
Al39 Al98 Al98 . 10_556 57.62(19)
Al102 Al98 Al98 . 10_556 109.7(2)
Al36 Al98 Al98 3_565 10_556 57.83(19)
Cr19 Al98 Al98 . 10_556 58.11(16)
Al98 Al98 Al98 2_665 10_556 89.975(2)
Al98 Al98 Al98 3_565 10_556 89.9980(10)
Cr68 Al99 Al37 . . 152.5(4)
Cr68 Al99 Al111 . 7_665 77.0(2)
Al37 Al99 Al111 . 7_665 103.3(3)
Cr68 Al99 Al38 . . 57.0(2)
Al37 Al99 Al38 . . 102.8(3)
Al111 Al99 Al38 7_665 . 121.0(3)
Cr68 Al99 Al40 . . 98.1(3)
Al37 Al99 Al40 . . 54.6(3)
Al111 Al99 Al40 7_665 . 101.6(3)
Al38 Al99 Al40 . . 56.7(3)
Cr68 Al99 Al97 . . 138.2(3)
Al37 Al99 Al97 . . 57.6(3)
Al111 Al99 Al97 7_665 . 63.8(3)
Al38 Al99 Al97 . . 159.5(4)
Al40 Al99 Al97 . . 103.2(3)
Cr68 Al99 Cr69 . . 108.1(3)
Al37 Al99 Cr69 . . 56.0(2)
Al111 Al99 Cr69 7_665 . 53.4(2)
Al38 Al99 Cr69 . . 105.7(3)
Al40 Al99 Cr69 . . 55.4(2)
Al97 Al99 Cr69 . . 59.5(2)
Cr68 Al99 Cr18 . . 147.7(3)
Al37 Al99 Cr18 . . 55.3(3)
Al111 Al99 Cr18 7_665 . 121.5(3)
Al38 Al99 Cr18 . . 117.0(3)
Al40 Al99 Cr18 . . 102.9(3)
Al97 Al99 Cr18 . . 59.2(2)
Cr69 Al99 Cr18 . . 104.0(3)
Cr68 Al99 Al99 . 10_556 113.37(17)
Al37 Al99 Al99 . 10_556 58.71(18)
Al111 Al99 Al99 7_665 10_556 158.8(2)
Al38 Al99 Al99 . 10_556 59.29(18)
Al40 Al99 Al99 . 10_556 59.65(18)
Al97 Al99 Al99 . 10_556 108.5(2)
Cr69 Al99 Al99 . 10_556 105.48(16)
Cr18 Al99 Al99 . 10_556 59.74(15)
Cr68 Al99 Al103 . . 54.0(2)
Al37 Al99 Al103 . . 101.7(3)
Al111 Al99 Al103 7_665 . 60.2(3)
Al38 Al99 Al103 . . 63.1(3)
Al40 Al99 Al103 . . 56.6(3)
Al97 Al99 Al103 . . 111.7(3)
Cr69 Al99 Al103 . . 56.9(2)
Cr18 Al99 Al103 . . 156.9(3)
Al99 Al99 Al103 10_556 . 109.7(2)
Cr68 Al99 Al35 . . 98.9(3)
Al37 Al99 Al35 . . 98.5(3)
Al111 Al99 Al35 7_665 . 138.1(3)
Al38 Al99 Al35 . . 87.6(3)
Al40 Al99 Al35 . . 120.1(3)
Al97 Al99 Al35 . . 100.8(3)
Cr69 Al99 Al35 . . 153.0(3)
Cr18 Al99 Al35 . . 49.2(3)
Al99 Al99 Al35 10_556 . 60.80(17)
Al103 Al99 Al35 . . 147.4(4)
Cr68 Al99 Al94 . . 109.1(3)
Al37 Al99 Al94 . . 98.3(3)
Al111 Al99 Al94 7_665 . 85.6(3)
Al38 Al99 Al94 . . 140.2(4)
Al40 Al99 Al94 . . 152.8(4)
Al97 Al99 Al94 . . 56.3(2)
Cr69 Al99 Al94 . . 114.1(3)
Cr18 Al99 Al94 . . 52.6(2)
Al99 Al99 Al94 10_556 . 106.81(19)
Al103 Al99 Al94 . . 143.5(3)
Al35 Al99 Al94 . . 55.9(2)
Al37 Al100 Al57 . 3_675 101.5(3)
Al37 Al100 Al78 . 9_665 103.7(3)
Al57 Al100 Al78 3_675 9_665 124.2(3)
Al37 Al100 Cr20 . . 56.9(3)
Al57 Al100 Cr20 3_675 . 53.5(3)
Al78 Al100 Cr20 9_665 . 104.8(3)
Al37 Al100 Cr69 . . 57.8(2)
Al57 Al100 Cr69 3_675 . 105.4(3)
Al78 Al100 Cr69 9_665 . 53.5(2)
Cr20 Al100 Cr69 . . 57.91(17)
Al37 Al100 Al60 . 3_675 98.6(3)
Al57 Al100 Al60 3_675 3_675 84.1(3)
Al78 Al100 Al60 9_665 3_675 138.3(3)
Cr20 Al100 Al60 . 3_675 116.9(3)
Cr69 Al100 Al60 . 3_675 155.6(3)
Al37 Al100 Al97 . . 58.4(3)
Al57 Al100 Al97 3_675 . 159.0(4)
Al78 Al100 Al97 9_665 . 61.7(2)
Cr20 Al100 Al97 . . 106.2(3)
Cr69 Al100 Al97 . . 60.1(2)
Al60 Al100 Al97 3_675 . 103.7(3)
Al37 Al100 Al100 . 10_556 57.62(19)
Al57 Al100 Al100 3_675 10_556 58.52(18)
Al78 Al100 Al100 9_665 10_556 159.3(2)
Cr20 Al100 Al100 . 10_556 58.76(16)
Cr69 Al100 Al100 . 10_556 105.90(16)
Al60 Al100 Al100 3_675 10_556 59.48(18)
Al97 Al100 Al100 . 10_556 108.4(2)
Al37 Al100 Cr6 . 1_565 55.1(3)
Al57 Al100 Cr6 3_675 1_565 117.0(3)
Al78 Al100 Cr6 9_665 1_565 118.4(3)
Cr20 Al100 Cr6 . 1_565 104.8(2)
Cr69 Al100 Cr6 . 1_565 104.8(2)
Al60 Al100 Cr6 3_675 1_565 51.6(3)
Al97 Al100 Cr6 . 1_565 58.6(2)
Al100 Al100 Cr6 10_556 1_565 60.54(15)
Al37 Al100 Al95 . . 98.4(3)
Al57 Al100 Al95 3_675 . 139.6(3)
Al78 Al100 Al95 9_665 . 83.8(3)
Cr20 Al100 Al95 . . 154.9(3)
Cr69 Al100 Al95 . . 115.0(3)
Al60 Al100 Al95 3_675 . 58.2(2)
Al97 Al100 Al95 . . 56.6(2)
Al100 Al100 Al95 10_556 . 106.38(19)
Cr6 Al100 Al95 1_565 . 51.57(19)
Al37 Al100 Al105 . . 102.6(3)
Al57 Al100 Al105 3_675 . 64.1(3)
Al78 Al100 Al105 9_665 . 62.2(2)
Cr20 Al100 Al105 . . 56.5(2)
Cr69 Al100 Al105 . . 56.12(19)
Al60 Al100 Al105 3_675 . 144.6(4)
Al97 Al100 Al105 . . 111.5(3)
Al100 Al100 Al105 10_556 . 110.3(2)
Cr6 Al100 Al105 1_565 . 157.6(3)
Al95 Al100 Al105 . . 143.3(3)
Al37 Al100 Al125 . 3_675 147.2(3)
Al57 Al100 Al125 3_675 3_675 58.0(3)
Al78 Al100 Al125 9_665 3_675 109.1(3)
Cr20 Al100 Al125 . 3_675 111.4(3)
Cr69 Al100 Al125 . 3_675 146.9(3)
Al60 Al100 Al125 3_675 3_675 57.0(3)
Al97 Al100 Al125 . 3_675 142.3(3)
Al100 Al100 Al125 10_556 3_675 89.8(2)
Cr6 Al100 Al125 1_565 3_675 108.3(3)
Al95 Al100 Al125 . 3_675 87.0(3)
Al105 Al100 Al125 . 3_675 91.3(3)
Fe64 Al101 Cr19 9 3_565 149.5(3)
Fe64 Al101 Al91 9 2_665 138.1(3)
Cr19 Al101 Al91 3_565 2_665 65.0(2)
Fe64 Al101 Fe65 9 8_565 107.8(3)
Cr19 Al101 Fe65 3_565 8_565 102.6(2)
Al91 Al101 Fe65 2_665 8_565 54.2(2)
Fe64 Al101 Al98 9 3_565 137.1(3)
Cr19 Al101 Al98 3_565 3_565 62.5(2)
Al91 Al101 Al98 2_665 3_565 67.4(3)
Fe65 Al101 Al98 8_565 3_565 53.4(2)
Fe64 Al101 Al112 9 9 76.9(2)
Cr19 Al101 Al112 3_565 9 126.8(3)
Al91 Al101 Al112 2_665 9 62.6(3)
Fe65 Al101 Al112 8_565 9 50.9(2)
Al98 Al101 Al112 3_565 9 103.6(3)
Fe64 Al101 Al115 9 9 55.3(2)
Cr19 Al101 Al115 3_565 9 148.8(3)
Al91 Al101 Al115 2_665 9 108.7(3)
Fe65 Al101 Al115 8_565 9 57.0(2)
Al98 Al101 Al115 3_565 9 86.6(3)
Al112 Al101 Al115 9 9 61.5(3)
Fe64 Al101 Al102 9 . 57.4(2)
Cr19 Al101 Al102 3_565 . 111.9(3)
Al91 Al101 Al102 2_665 . 154.0(3)
Fe65 Al101 Al102 8_565 . 104.8(3)
Al98 Al101 Al102 3_565 . 88.0(3)
Al112 Al101 Al102 9 . 118.8(3)
Al115 Al101 Al102 9 . 59.5(2)
Fe64 Al101 Al86 9 2_665 114.2(3)
Cr19 Al101 Al86 3_565 2_665 55.2(2)
Al91 Al101 Al86 2_665 2_665 57.7(2)
Fe65 Al101 Al86 8_565 2_665 110.9(3)
Al98 Al101 Al86 3_565 2_665 108.7(3)
Al112 Al101 Al86 9 2_665 88.9(3)
Al115 Al101 Al86 9 2_665 149.6(3)
Al102 Al101 Al86 . 2_665 143.9(3)
Fe64 Al101 Al42 9 . 99.7(3)
Cr19 Al101 Al42 3_565 . 49.9(3)
Al91 Al101 Al42 2_665 . 108.9(4)
Fe65 Al101 Al42 8_565 . 151.3(4)
Al98 Al101 Al42 3_565 . 100.1(4)
Al112 Al101 Al42 9 . 148.2(4)
Al115 Al101 Al42 9 . 141.5(4)
Al102 Al101 Al42 . . 82.7(4)
Al86 Al101 Al42 2_665 . 63.4(3)
Fe64 Al101 Al113 9 9 55.2(2)
Cr19 Al101 Al113 3_565 9 116.7(3)
Al91 Al101 Al113 2_665 9 92.3(3)
Fe65 Al101 Al113 8_565 9 109.2(3)
Al98 Al101 Al113 3_565 9 158.4(3)
Al112 Al101 Al113 9 9 58.4(2)
Al115 Al101 Al113 9 9 93.5(3)
Al102 Al101 Al113 . 9 110.6(3)
Al86 Al101 Al113 2_665 9 62.6(2)
Al42 Al101 Al113 . 9 93.3(3)
Fe64 Al102 Al106 9 . 53.7(3)
Fe64 Al102 Fe65 9 9 106.9(3)
Al106 Al102 Fe65 . 9 158.4(4)
Fe64 Al102 Al119 9 9 72.4(2)
Al106 Al102 Al119 . 9 108.5(3)
Fe65 Al102 Al119 9 9 51.7(2)
Fe64 Al102 Cr16 9 2_665 108.7(3)
Al106 Al102 Cr16 . 2_665 55.5(3)
Fe65 Al102 Cr16 9 2_665 144.3(3)
Al119 Al102 Cr16 9 2_665 139.7(3)
Fe64 Al102 Al115 9 9 55.1(2)
Al106 Al102 Al115 . 9 107.1(3)
Fe65 Al102 Al115 9 9 57.8(2)
Al119 Al102 Al115 9 9 60.8(2)
Cr16 Al102 Al115 2_665 9 153.5(3)
Fe64 Al102 Al98 9 . 141.1(3)
Al106 Al102 Al98 . . 146.9(4)
Fe65 Al102 Al98 9 . 53.6(2)
Al119 Al102 Al98 9 . 104.5(3)
Cr16 Al102 Al98 2_665 . 98.1(3)
Al115 Al102 Al98 9 . 88.8(3)
Fe64 Al102 Al101 9 . 56.8(2)
Al106 Al102 Al101 . . 71.1(3)
Fe65 Al102 Al101 9 . 107.8(3)
Al119 Al102 Al101 9 . 116.3(3)
Cr16 Al102 Al101 2_665 . 94.4(3)
Al115 Al102 Al101 9 . 59.5(2)
Al98 Al102 Al101 . . 94.3(3)
Fe64 Al102 Al39 9 . 154.9(3)
Al106 Al102 Al39 . . 101.2(4)
Fe65 Al102 Al39 9 . 98.0(3)
Al119 Al102 Al39 9 . 123.1(3)
Cr16 Al102 Al39 2_665 . 46.3(3)
Al115 Al102 Al39 9 . 148.0(4)
Al98 Al102 Al39 . . 59.2(3)
Al101 Al102 Al39 . . 118.9(4)
Fe64 Al102 Al36 9 3_565 116.2(3)
Al106 Al102 Al36 . 3_565 87.7(4)
Fe65 Al102 Al36 9 3_565 111.5(3)
Al119 Al102 Al36 9 3_565 163.1(4)
Cr16 Al102 Al36 2_665 3_565 53.9(2)
Al115 Al102 Al36 9 3_565 110.9(3)
Al98 Al102 Al36 . 3_565 59.3(3)
Al101 Al102 Al36 . 3_565 63.8(3)
Al39 Al102 Al36 . 3_565 55.2(3)
Fe64 Al102 Al91 9 3_565 135.6(3)
Al106 Al102 Al91 . 3_565 131.4(4)
Fe65 Al102 Al91 9 3_565 53.4(2)
Al119 Al102 Al91 9 3_565 64.8(3)
Cr16 Al102 Al91 2_665 3_565 97.1(3)
Al115 Al102 Al91 9 3_565 108.9(3)
Al98 Al102 Al91 . 3_565 64.6(2)
Al101 Al102 Al91 . 3_565 157.2(3)
Al39 Al102 Al91 . 3_565 59.1(3)
Al36 Al102 Al91 3_565 3_565 108.1(3)
Fe64 Al102 Al90 9 3_565 109.8(3)
Al106 Al102 Al90 . 3_565 73.4(3)
Fe65 Al102 Al90 9 3_565 110.0(3)
Al119 Al102 Al90 9 3_565 87.1(3)
Cr16 Al102 Al90 2_665 3_565 53.9(2)
Al115 Al102 Al90 9 3_565 146.7(3)
Al98 Al102 Al90 . 3_565 108.8(3)
Al101 Al102 Al90 . 3_565 142.2(3)
Al39 Al102 Al90 . 3_565 56.5(3)
Al36 Al102 Al90 3_565 3_565 102.4(3)
Al91 Al102 Al90 3_565 3_565 58.5(2)
Cr68 Al103 Al40 . . 103.9(4)
Cr68 Al103 Al104 . . 69.7(2)
Al40 Al103 Al104 . . 97.2(4)
Cr68 Al103 Cr69 . . 114.8(3)
Al40 Al103 Cr69 . . 58.0(2)
Al104 Al103 Cr69 . . 155.2(4)
Cr68 Al103 Al108 . 7_675 136.1(4)
Al40 Al103 Al108 . 7_675 101.6(3)
Al104 Al103 Al108 . 7_675 140.6(3)
Cr69 Al103 Al108 . 7_675 54.0(2)
Cr68 Al103 Al108 . . 127.1(3)
Al40 Al103 Al108 . . 98.5(3)
Al104 Al103 Al108 . . 60.4(2)
Cr69 Al103 Al108 . . 117.7(3)
Al108 Al103 Al108 7_675 . 82.7(3)
Cr68 Al103 Al111 . 7_665 77.2(2)
Al40 Al103 Al111 . 7_665 102.6(3)
Al104 Al103 Al111 . 7_665 144.6(3)
Cr69 Al103 Al111 . 7_665 53.7(2)
Al108 Al103 Al111 7_675 7_665 62.7(2)
Al108 Al103 Al111 . 7_665 142.3(4)
Cr68 Al103 Al107 . . 160.5(4)
Al40 Al103 Al107 . . 56.7(3)
Al104 Al103 Al107 . . 107.5(3)
Cr69 Al103 Al107 . . 59.5(2)
Al108 Al103 Al107 7_675 . 58.3(2)
Al108 Al103 Al107 . . 59.9(2)
Al111 Al103 Al107 7_665 . 107.9(3)
Cr68 Al103 Al99 . . 57.4(2)
Al40 Al103 Al99 . . 60.6(3)
Al104 Al103 Al99 . . 110.8(3)
Cr69 Al103 Al99 . . 60.6(2)
Al108 Al103 Al99 7_675 . 108.6(3)
Al108 Al103 Al99 . . 157.4(4)
Al111 Al103 Al99 7_665 . 57.5(2)
Al107 Al103 Al99 . . 108.6(3)
Cr68 Al103 Cr21 . . 109.3(3)
Al40 Al103 Cr21 . . 53.5(3)
Al104 Al103 Cr21 . . 53.6(2)
Cr69 Al103 Cr21 . . 104.2(3)
Al108 Al103 Cr21 7_675 . 114.6(3)
Al108 Al103 Cr21 . . 52.0(2)
Al111 Al103 Cr21 7_665 . 155.9(3)
Al107 Al103 Cr21 . . 58.5(2)
Al99 Al103 Cr21 . . 105.5(3)
Cr68 Al103 Al110 . 7_665 53.6(2)
Al40 Al103 Al110 . 7_665 151.3(4)
Al104 Al103 Al110 . 7_665 91.1(3)
Cr69 Al103 Al110 . 7_665 111.4(3)
Al108 Al103 Al110 7_675 7_665 88.6(3)
Al108 Al103 Al110 . 7_665 109.5(3)
Al111 Al103 Al110 7_665 7_665 58.3(3)
Al107 Al103 Al110 . 7_665 145.2(4)
Al99 Al103 Al110 . 7_665 90.8(3)
Cr21 Al103 Al110 . 7_665 144.4(3)
Cr68 Al103 Al38 . . 55.5(2)
Al40 Al103 Al38 . . 55.8(3)
Al104 Al103 Al38 . . 57.2(3)
Cr69 Al103 Al38 . . 103.8(3)
Al108 Al103 Al38 7_675 . 156.6(4)
Al108 Al103 Al38 . . 105.3(3)
Al111 Al103 Al38 7_665 . 112.5(3)
Al107 Al103 Al38 . . 106.2(3)
Al99 Al103 Al38 . . 56.9(3)
Cr21 Al103 Al38 . . 59.5(3)
Al110 Al103 Al38 7_665 . 108.6(3)
Fe63 Al104 Cr21 3_565 . 147.7(3)
Fe63 Al104 Al103 3_565 . 137.6(4)
Cr21 Al104 Al103 . . 67.8(3)
Fe63 Al104 Al38 3_565 . 134.6(4)
Cr21 Al104 Al38 . . 67.4(3)
Al103 Al104 Al38 . . 66.3(3)
Fe63 Al104 Al86 3_565 3_565 69.7(2)
Cr21 Al104 Al86 . 3_565 131.8(3)
Al103 Al104 Al86 . 3_565 104.1(3)
Al38 Al104 Al86 . 3_565 66.3(3)
Fe63 Al104 Al108 3_565 . 112.2(3)
Cr21 Al104 Al108 . . 56.3(2)
Al103 Al104 Al108 . . 61.5(2)
Al38 Al104 Al108 . . 113.1(4)
Al86 Al104 Al108 3_565 . 161.6(4)
Fe63 Al104 Al41 3_565 . 53.7(2)
Cr21 Al104 Al41 . . 111.8(3)
Al103 Al104 Al41 . . 158.0(4)
Al38 Al104 Al41 . . 92.8(3)
Al86 Al104 Al41 3_565 . 58.8(3)
Al108 Al104 Al41 . . 138.0(4)
Fe63 Al104 Al26 3_565 3_565 94.9(3)
Cr21 Al104 Al26 . 3_565 52.8(3)
Al103 Al104 Al26 . 3_565 112.7(3)
Al38 Al104 Al26 . 3_565 109.8(3)
Al86 Al104 Al26 3_565 3_565 137.5(4)
Al108 Al104 Al26 . 3_565 60.8(3)
Al41 Al104 Al26 . 3_565 80.0(3)
Fe63 Al104 Al104 3_565 10_556 111.5(2)
Cr21 Al104 Al104 . 10_556 54.99(18)
Al103 Al104 Al104 . 10_556 110.1(2)
Al38 Al104 Al104 . 10_556 57.5(2)
Al86 Al104 Al104 3_565 10_556 88.7(2)
Al108 Al104 Al104 . 10_556 106.6(2)
Al41 Al104 Al104 . 10_556 59.47(18)
Al26 Al104 Al104 3_565 10_556 59.53(18)
Fe63 Al104 Al109 3_565 7_665 52.0(2)
Cr21 Al104 Al109 . 7_665 155.4(3)
Al103 Al104 Al109 . 7_665 88.4(3)
Al38 Al104 Al109 . 7_665 109.3(3)
Al86 Al104 Al109 3_565 7_665 57.8(2)
Al108 Al104 Al109 . 7_665 107.9(3)
Al41 Al104 Al109 . 7_665 92.4(3)
Al26 Al104 Al109 3_565 7_665 140.5(3)
Al104 Al104 Al109 10_556 7_665 145.39(19)
Fe63 Al105 Cr69 9_665 . 149.3(3)
Fe63 Al105 Cr20 9_665 . 150.9(3)
Cr69 Al105 Cr20 . . 59.77(19)
Fe63 Al105 Al107 9_665 . 127.4(3)
Cr69 Al105 Al107 . . 59.1(2)
Cr20 Al105 Al107 . . 59.0(2)
Fe63 Al105 Al100 9_665 . 125.5(3)
Cr69 Al105 Al100 . . 59.1(2)
Cr20 Al105 Al100 . . 58.7(2)
Al107 Al105 Al100 . . 107.1(3)
Fe63 Al105 Al108 9_665 7_675 103.1(3)
Cr69 Al105 Al108 . 7_675 52.79(19)
Cr20 Al105 Al108 . 7_675 102.1(3)
Al107 Al105 Al108 . 7_675 56.0(2)
Al100 Al105 Al108 . 7_675 107.2(3)
Fe63 Al105 Al78 9_665 9_665 102.4(3)
Cr69 Al105 Al78 . 9_665 52.34(19)
Cr20 Al105 Al78 . 9_665 101.7(3)
Al107 Al105 Al78 . 9_665 106.6(3)
Al100 Al105 Al78 . 9_665 56.1(2)
Al108 Al105 Al78 7_675 9_665 63.7(2)
Fe63 Al105 Al124 9_665 3_675 49.4(2)
Cr69 Al105 Al124 . 3_675 145.0(3)
Cr20 Al105 Al124 . 3_675 107.7(3)
Al107 Al105 Al124 . 3_675 146.6(3)
Al100 Al105 Al124 . 3_675 86.1(3)
Al108 Al105 Al124 7_675 3_675 150.0(3)
Al78 Al105 Al124 9_665 3_675 106.2(3)
Fe63 Al105 Al109 9_665 1_565 50.76(19)
Cr69 Al105 Al109 . 1_565 143.6(3)
Cr20 Al105 Al109 . 1_565 108.8(3)
Al107 Al105 Al109 . 1_565 85.0(2)
Al100 Al105 Al109 . 1_565 148.6(3)
Al108 Al105 Al109 7_675 1_565 103.6(3)
Al78 Al105 Al109 9_665 1_565 149.0(3)
Al124 Al105 Al109 3_675 1_565 69.9(2)
Fe64 Al106 Cr16 9 2_665 127.2(4)
Fe64 Al106 Cr17 9 3_565 149.9(4)
Cr16 Al106 Cr17 2_665 3_565 75.8(3)
Fe64 Al106 Al102 9 . 62.7(3)
Cr16 Al106 Al102 2_665 . 65.1(3)
Cr17 Al106 Al102 3_565 . 139.0(5)
Fe64 Al106 Al120 9 9 60.9(3)
Cr16 Al106 Al120 2_665 9 109.3(4)
Cr17 Al106 Al120 3_565 9 136.0(4)
Al102 Al106 Al120 . 9 72.0(3)
Fe64 Al106 Al42 9 . 111.0(4)
Cr16 Al106 Al42 2_665 . 61.0(4)
Cr17 Al106 Al42 3_565 . 59.5(4)
Al102 Al106 Al42 . . 89.8(4)
Al120 Al106 Al42 9 . 161.8(5)
Fe64 Al106 Al87 9 2_665 105.8(4)
Cr16 Al106 Al87 2_665 2_665 126.8(4)
Cr17 Al106 Al87 3_565 2_665 57.1(3)
Al102 Al106 Al87 . 2_665 162.9(5)
Al120 Al106 Al87 9 2_665 91.4(4)
Al42 Al106 Al87 . 2_665 106.7(5)
Fe64 Al106 Al32 9 3_565 153.5(5)
Cr16 Al106 Al32 2_665 3_565 50.7(4)
Cr17 Al106 Al32 3_565 3_565 54.7(4)
Al102 Al106 Al32 . 3_565 104.3(5)
Al120 Al106 Al32 9 3_565 93.6(4)
Al42 Al106 Al32 . 3_565 90.9(4)
Al87 Al106 Al32 2_665 3_565 80.6(4)
Fe64 Al106 Al96 9 3_565 97.0(4)
Cr16 Al106 Al96 2_665 3_565 113.7(4)
Cr17 Al106 Al96 3_565 3_565 53.1(3)
Al102 Al106 Al96 . 3_565 134.0(4)
Al120 Al106 Al96 9 3_565 136.4(4)
Al42 Al106 Al96 . 3_565 57.7(4)
Al87 Al106 Al96 2_665 3_565 56.8(3)
Al32 Al106 Al96 3_565 3_565 107.6(5)
Al40 Al107 Al108 . 7_675 104.7(3)
Al40 Al107 Al43 . 1_565 102.4(3)
Al108 Al107 Al43 7_675 1_565 124.5(3)
Al40 Al107 Cr20 . . 57.2(3)
Al108 Al107 Cr20 7_675 . 105.2(3)
Al43 Al107 Cr20 1_565 . 54.8(3)
Al40 Al107 Cr69 . . 58.3(2)
Al108 Al107 Cr69 7_675 . 54.1(2)
Al43 Al107 Cr69 1_565 . 106.7(3)
Cr20 Al107 Cr69 . . 57.87(17)
Al40 Al107 Al108 . . 99.9(3)
Al108 Al107 Al108 7_675 . 83.2(3)
Al43 Al107 Al108 1_565 . 137.3(4)
Cr20 Al107 Al108 . . 156.7(3)
Cr69 Al107 Al108 . . 116.0(3)
Al40 Al107 Al45 . 1_565 100.0(3)
Al108 Al107 Al45 7_675 1_565 138.3(3)
Al43 Al107 Al45 1_565 1_565 81.0(3)
Cr20 Al107 Al45 . 1_565 116.5(3)
Cr69 Al107 Al45 . 1_565 157.9(3)
Al108 Al107 Al45 . 1_565 59.5(2)
Al40 Al107 Cr21 . . 55.6(3)
Al108 Al107 Cr21 7_675 . 119.8(3)
Al43 Al107 Cr21 1_565 . 115.5(3)
Cr20 Al107 Cr21 . . 105.1(3)
Cr69 Al107 Cr21 . . 106.3(2)
Al108 Al107 Cr21 . . 53.05(19)
Al45 Al107 Cr21 1_565 . 52.6(2)
Al40 Al107 Al103 . . 59.1(3)
Al108 Al107 Al103 7_675 . 59.8(3)
Al43 Al107 Al103 1_565 . 159.9(4)
Cr20 Al107 Al103 . . 105.5(3)
Cr69 Al107 Al103 . . 58.2(2)
Al108 Al107 Al103 . . 59.4(2)
Al45 Al107 Al103 1_565 . 108.5(3)
Cr21 Al107 Al103 . . 62.5(2)
Al40 Al107 Al107 . 10_556 57.2(2)
Al108 Al107 Al107 7_675 10_556 159.87(19)
Al43 Al107 Al107 1_565 10_556 58.72(19)
Cr20 Al107 Al107 . 10_556 58.83(16)
Cr69 Al107 Al107 . 10_556 105.89(16)
Al108 Al107 Al107 . 10_556 107.2(2)
Al45 Al107 Al107 1_565 10_556 59.66(17)
Cr21 Al107 Al107 . 10_556 59.67(15)
Al103 Al107 Al107 . 10_556 110.0(2)
Al40 Al107 Al105 . . 103.2(3)
Al108 Al107 Al105 7_675 . 62.3(2)
Al43 Al107 Al105 1_565 . 64.8(3)
Cr20 Al107 Al105 . . 56.5(2)
Cr69 Al107 Al105 . . 56.26(19)
Al108 Al107 Al105 . . 142.3(3)
Al45 Al107 Al105 1_565 . 141.8(3)
Cr21 Al107 Al105 . . 158.7(3)
Al103 Al107 Al105 . . 109.3(3)
Al107 Al107 Al105 10_556 . 110.3(2)
Cr69 Al108 Cr21 7_675 . 161.5(3)
Cr69 Al108 Al107 7_675 7_675 63.5(2)
Cr21 Al108 Al107 . 7_675 133.6(3)
Cr69 Al108 Al104 7_675 . 121.9(3)
Cr21 Al108 Al104 . . 57.5(2)
Al107 Al108 Al104 7_675 . 93.9(3)
Cr69 Al108 Al103 7_675 7_675 61.9(2)
Cr21 Al108 Al103 . 7_675 128.7(3)
Al107 Al108 Al103 7_675 7_675 61.9(3)
Al104 Al108 Al103 . 7_675 152.1(3)
Cr69 Al108 Al45 7_675 1_565 114.1(3)
Cr21 Al108 Al45 . 1_565 55.8(2)
Al107 Al108 Al45 7_675 1_565 150.5(3)
Al104 Al108 Al45 . 1_565 109.6(3)
Al103 Al108 Al45 7_675 1_565 90.4(3)
Cr69 Al108 Al103 7_675 . 130.4(3)
Cr21 Al108 Al103 . . 66.8(2)
Al107 Al108 Al103 7_675 . 67.0(3)
Al104 Al108 Al103 . . 58.2(2)
Al103 Al108 Al103 7_675 . 97.3(3)
Al45 Al108 Al103 1_565 . 110.1(3)
Cr69 Al108 Al107 7_675 . 127.8(3)
Cr21 Al108 Al107 . . 63.6(2)
Al107 Al108 Al107 7_675 . 96.8(3)
Al104 Al108 Al107 . . 106.3(3)
Al103 Al108 Al107 7_675 . 66.2(3)
Al45 Al108 Al107 1_565 . 60.3(3)
Al103 Al108 Al107 . . 60.6(2)
Cr69 Al108 Al26 7_675 3_565 108.9(3)
Cr21 Al108 Al26 . 3_565 53.4(2)
Al107 Al108 Al26 7_675 3_565 146.8(3)
Al104 Al108 Al26 . 3_565 61.6(3)
Al103 Al108 Al26 7_675 3_565 146.1(4)
Al45 Al108 Al26 1_565 3_565 62.6(3)
Al103 Al108 Al26 . 3_565 110.6(3)
Al107 Al108 Al26 . 3_565 110.9(3)
Cr69 Al108 Al111 7_675 1_565 54.5(2)
Cr21 Al108 Al111 . 1_565 114.6(3)
Al107 Al108 Al111 7_675 1_565 108.2(3)
Al104 Al108 Al111 . 1_565 147.6(3)
Al103 Al108 Al111 7_675 1_565 59.5(2)
Al45 Al108 Al111 1_565 1_565 59.9(3)
Al103 Al108 Al111 . 1_565 152.6(3)
Al107 Al108 Al111 . 1_565 94.5(3)
Al26 Al108 Al111 3_565 1_565 88.1(3)
Cr69 Al108 Al105 7_675 7_675 58.5(2)
Cr21 Al108 Al105 . 7_675 119.1(3)
Al107 Al108 Al105 7_675 7_675 61.7(2)
Al104 Al108 Al105 . 7_675 63.7(2)
Al103 Al108 Al105 7_675 7_675 110.4(3)
Al45 Al108 Al105 1_565 7_675 144.9(3)
Al103 Al108 Al105 . 7_675 95.3(3)
Al107 Al108 Al105 . 7_675 153.7(3)
Al26 Al108 Al105 3_565 7_675 86.4(3)
Al111 Al108 Al105 1_565 7_675 106.0(3)
Fe63 Al109 Cr7 9_655 . 147.6(3)
Fe63 Al109 Al110 9_655 . 141.0(3)
Cr7 Al109 Al110 . . 65.5(3)
Fe63 Al109 Al113 9_655 . 133.2(3)
Cr7 Al109 Al113 . . 65.7(2)
Al110 Al109 Al113 . . 67.3(3)
Fe63 Al109 Al86 9_655 9_655 69.3(2)
Cr7 Al109 Al86 . 9_655 130.4(3)
Al110 Al109 Al86 . 9_655 105.8(3)
Al113 Al109 Al86 . 9_655 66.2(3)
Fe63 Al109 Al112 9_655 . 107.6(3)
Cr7 Al109 Al112 . . 55.2(2)
Al110 Al109 Al112 . . 111.1(3)
Al113 Al109 Al112 . . 59.1(2)
Al86 Al109 Al112 9_655 . 89.5(3)
Fe63 Al109 Al43 9_655 . 115.2(3)
Cr7 Al109 Al43 . . 54.5(3)
Al110 Al109 Al43 . . 60.2(3)
Al113 Al109 Al43 . . 111.5(3)
Al86 Al109 Al43 9_655 . 163.7(4)
Al112 Al109 Al43 . . 103.2(3)
Fe63 Al109 Cr68 9_655 7_665 107.7(3)
Cr7 Al109 Cr68 . 7_665 104.4(3)
Al110 Al109 Cr68 . 7_665 53.0(2)
Al113 Al109 Cr68 . 7_665 53.6(2)
Al86 Al109 Cr68 9_655 7_665 53.1(2)
Al112 Al109 Cr68 . 7_665 111.3(3)
Al43 Al109 Cr68 . 7_665 111.7(3)
Fe63 Al109 Al104 9_655 7_665 51.5(2)
Cr7 Al109 Al104 . 7_665 157.4(3)
Al110 Al109 Al104 . 7_665 92.3(3)
Al113 Al109 Al104 . 7_665 110.8(3)
Al86 Al109 Al104 9_655 7_665 57.4(2)
Al112 Al109 Al104 . 7_665 144.3(3)
Al43 Al109 Al104 . 7_665 111.9(3)
Cr68 Al109 Al104 7_665 7_665 61.4(2)
Fe63 Al109 Al105 9_655 1_545 55.1(2)
Cr7 Al109 Al105 . 1_545 115.3(3)
Al110 Al109 Al105 . 1_545 97.8(3)
Al113 Al109 Al105 . 1_545 163.7(3)
Al86 Al109 Al105 9_655 1_545 114.3(3)
Al112 Al109 Al105 . 1_545 136.0(3)
Al43 Al109 Al105 . 1_545 63.0(3)
Cr68 Al109 Al105 7_665 1_545 112.6(3)
Al104 Al109 Al105 7_665 1_545 61.4(2)
Fe63 Al109 Al91 9_655 9_655 52.6(2)
Cr7 Al109 Al91 . 9_655 112.4(3)
Al110 Al109 Al91 . 9_655 156.1(3)
Al113 Al109 Al91 . 9_655 89.8(3)
Al86 Al109 Al91 9_655 9_655 56.0(2)
Al112 Al109 Al91 . 9_655 58.2(2)
Al43 Al109 Al91 . 9_655 139.8(4)
Cr68 Al109 Al91 7_665 9_655 108.4(3)
Al104 Al109 Al91 7_665 9_655 89.6(3)
Al105 Al109 Al91 1_545 9_655 103.9(3)
Cr68 Al110 Al47 7_665 . 103.4(3)
Cr68 Al110 Al109 7_665 . 68.1(3)
Al47 Al110 Al109 . . 100.8(4)
Cr68 Al110 Al45 7_665 . 135.4(3)
Al47 Al110 Al45 . . 101.7(3)
Al109 Al110 Al45 . . 140.6(4)
Cr68 Al110 Cr22 7_665 . 115.1(3)
Al47 Al110 Cr22 . . 57.1(3)
Al109 Al110 Cr22 . . 157.9(4)
Al45 Al110 Cr22 . . 53.7(3)
Cr68 Al110 Al43 7_665 . 128.7(3)
Al47 Al110 Al43 . . 99.1(3)
Al109 Al110 Al43 . . 62.7(3)
Al45 Al110 Al43 . . 82.0(3)
Cr22 Al110 Al43 . . 115.9(3)
Cr68 Al110 Al111 7_665 . 77.3(3)
Al47 Al110 Al111 . . 101.5(4)
Al109 Al110 Al111 . . 142.3(4)
Al45 Al110 Al111 . . 61.8(3)
Cr22 Al110 Al111 . . 53.8(2)
Al43 Al110 Al111 . . 141.2(4)
Cr68 Al110 Al110 7_665 10_556 160.55(18)
Al47 Al110 Al110 . 10_556 57.3(2)
Al109 Al110 Al110 . 10_556 110.5(2)
Al45 Al110 Al110 . 10_556 58.47(19)
Cr22 Al110 Al110 . 10_556 58.66(17)
Al43 Al110 Al110 . 10_556 59.0(2)
Al111 Al110 Al110 . 10_556 107.1(2)
Cr68 Al110 Cr7 7_665 . 108.4(3)
Al47 Al110 Cr7 . . 54.9(3)
Al109 Al110 Cr7 . . 55.8(2)
Al45 Al110 Cr7 . . 116.2(3)
Cr22 Al110 Cr7 . . 104.7(3)
Al43 Al110 Cr7 . . 52.6(3)
Al111 Al110 Cr7 . . 156.2(3)
Al110 Al110 Cr7 10_556 . 60.01(17)
Cr68 Al110 Al114 7_665 . 57.1(2)
Al47 Al110 Al114 . . 60.5(3)
Al109 Al110 Al114 . . 111.6(3)
Al45 Al110 Al114 . . 107.6(3)
Cr22 Al110 Al114 . . 60.7(2)
Al43 Al110 Al114 . . 158.4(4)
Al111 Al110 Al114 . . 56.6(2)
Al110 Al110 Al114 10_556 . 108.9(2)
Cr7 Al110 Al114 . . 106.3(3)
Cr68 Al110 Al103 7_665 7_665 53.8(2)
Al47 Al110 Al103 . 7_665 150.4(4)
Al109 Al110 Al103 . 7_665 88.2(3)
Al45 Al110 Al103 . 7_665 87.9(3)
Cr22 Al110 Al103 . 7_665 111.6(3)
Al43 Al110 Al103 . 7_665 110.0(3)
Al111 Al110 Al103 . 7_665 58.4(2)
Al110 Al110 Al103 10_556 7_665 144.8(2)
Cr7 Al110 Al103 . 7_665 143.7(3)
Al114 Al110 Al103 . 7_665 89.9(3)
Cr69 Al111 Cr22 7_665 . 162.4(3)
Cr69 Al111 Al114 7_665 . 131.3(3)
Cr22 Al111 Al114 . . 66.3(3)
Cr69 Al111 Al99 7_665 7_665 65.0(2)
Cr22 Al111 Al99 . 7_665 132.6(3)
Al114 Al111 Al99 . 7_665 66.4(3)
Cr69 Al111 Al110 7_665 . 123.5(3)
Cr22 Al111 Al110 . . 61.5(3)
Al114 Al111 Al110 . . 63.8(3)
Al99 Al111 Al110 7_665 . 96.6(3)
Cr69 Al111 Al103 7_665 7_665 61.0(2)
Cr22 Al111 Al103 . 7_665 123.9(3)
Al114 Al111 Al103 . 7_665 97.1(3)
Al99 Al111 Al103 7_665 7_665 62.3(3)
Al110 Al111 Al103 . 7_665 63.2(3)
Cr69 Al111 Al46 7_665 . 112.6(3)
Cr22 Al111 Al46 . . 53.5(2)
Al114 Al111 Al46 . . 106.6(3)
Al99 Al111 Al46 7_665 . 146.1(3)
Al110 Al111 Al46 . . 110.0(3)
Al103 Al111 Al46 7_665 . 149.1(4)
Cr69 Al111 Al45 7_665 . 112.0(3)
Cr22 Al111 Al45 . . 54.4(2)
Al114 Al111 Al45 . . 109.9(3)
Al99 Al111 Al45 7_665 . 148.5(3)
Al110 Al111 Al45 . . 57.5(3)
Al103 Al111 Al45 7_665 . 88.3(3)
Al46 Al111 Al45 . . 65.3(3)
Cr69 Al111 Al78 7_665 3 54.0(2)
Cr22 Al111 Al78 . 3 111.9(3)
Al114 Al111 Al78 . 3 145.6(3)
Al99 Al111 Al78 7_665 3 107.2(3)
Al110 Al111 Al78 . 3 148.1(3)
Al103 Al111 Al78 7_665 3 109.6(3)
Al46 Al111 Al78 . 3 58.7(3)
Al45 Al111 Al78 . 3 92.5(3)
Cr69 Al111 Al108 7_665 1_545 54.2(2)
Cr22 Al111 Al108 . 1_545 112.0(3)
Al114 Al111 Al108 . 1_545 150.1(3)
Al99 Al111 Al108 7_665 1_545 108.5(3)
Al110 Al111 Al108 . 1_545 88.7(3)
Al103 Al111 Al108 7_665 1_545 57.8(2)
Al46 Al111 Al108 . 1_545 93.1(3)
Al45 Al111 Al108 . 1_545 58.0(2)
Al78 Al111 Al108 3 1_545 64.1(2)
Cr69 Al111 Al97 7_665 7_665 61.4(2)
Cr22 Al111 Al97 . 7_665 123.3(3)
Al114 Al111 Al97 . 7_665 92.5(3)
Al99 Al111 Al97 7_665 7_665 59.5(3)
Al110 Al111 Al97 . 7_665 152.7(3)
Al103 Al111 Al97 7_665 7_665 109.9(3)
Al46 Al111 Al97 . 7_665 88.9(3)
Al45 Al111 Al97 . 7_665 149.4(3)
Al78 Al111 Al97 3 7_665 58.7(2)
Al108 Al111 Al97 1_545 7_665 110.5(3)
Cr69 Al111 Al116 7_665 . 123.1(3)
Cr22 Al111 Al116 . . 61.6(2)
Al114 Al111 Al116 . . 59.0(2)
Al99 Al111 Al116 7_665 . 93.9(3)
Al110 Al111 Al116 . . 110.4(3)
Al103 Al111 Al116 7_665 . 152.7(3)
Al46 Al111 Al116 . . 57.8(3)
Al45 Al111 Al116 . . 111.1(3)
Al78 Al111 Al116 3 . 89.1(3)
Al108 Al111 Al116 1_545 . 148.9(3)
Al97 Al111 Al116 7_665 . 62.5(2)
Fe65 Al112 Cr7 3_665 . 163.0(3)
Fe65 Al112 Al48 3_665 . 131.0(4)
Cr7 Al112 Al48 . . 60.8(3)
Fe65 Al112 Al101 3_665 8 64.4(2)
Cr7 Al112 Al101 . 8 130.3(3)
Al48 Al112 Al101 . 8 98.6(3)
Fe65 Al112 Al113 3_665 . 128.2(3)
Cr7 Al112 Al113 . . 66.7(2)
Al48 Al112 Al113 . . 61.2(3)
Al101 Al112 Al113 8 . 63.9(3)
Fe65 Al112 Al115 3_665 . 60.2(2)
Cr7 Al112 Al115 . . 132.0(3)
Al48 Al112 Al115 . . 71.5(3)
Al101 Al112 Al115 8 . 59.8(2)
Al113 Al112 Al115 . . 95.8(3)
Fe65 Al112 Al112 3_665 10_556 116.65(19)
Cr7 Al112 Al112 . 10_556 56.01(17)
Al48 Al112 Al112 . 10_556 57.7(2)
Al101 Al112 Al112 8 10_556 151.2(2)
Al113 Al112 Al112 . 10_556 110.0(2)
Al115 Al112 Al112 . 10_556 94.6(2)
Fe65 Al112 Al109 3_665 . 119.5(3)
Cr7 Al112 Al109 . . 57.8(2)
Al48 Al112 Al109 . . 105.6(3)
Al101 Al112 Al109 8 . 91.3(3)
Al113 Al112 Al109 . . 59.0(2)
Al115 Al112 Al109 . . 149.2(3)
Al112 Al112 Al109 10_556 . 109.9(2)
Fe65 Al112 Al91 3_665 9_655 56.3(2)
Cr7 Al112 Al91 . 9_655 120.4(3)
Al48 Al112 Al91 . 9_655 152.5(3)
Al101 Al112 Al91 8 9_655 58.4(2)
Al113 Al112 Al91 . 9_655 93.1(3)
Al115 Al112 Al91 . 9_655 104.2(3)
Al112 Al112 Al91 10_556 9_655 148.6(2)
Al109 Al112 Al91 . 9_655 63.7(3)
Fe65 Al112 Al44 3_665 . 109.5(3)
Cr7 Al112 Al44 . . 53.6(3)
Al48 Al112 Al44 . . 106.4(3)
Al101 Al112 Al44 8 . 148.6(3)
Al113 Al112 Al44 . . 112.5(3)
Al115 Al112 Al44 . . 146.7(3)
Al112 Al112 Al44 10_556 . 60.20(18)
Al109 Al112 Al44 . . 64.0(3)
Al91 Al112 Al44 9_655 . 91.8(3)
Fe65 Al112 Al50 3_665 3_665 55.97(19)
Cr7 Al112 Al50 . 3_665 117.4(3)
Al48 Al112 Al50 . 3_665 91.8(3)
Al101 Al112 Al50 8 3_665 107.2(3)
Al113 Al112 Al50 . 3_665 147.7(4)
Al115 Al112 Al50 . 3_665 56.5(3)
Al112 Al112 Al50 10_556 3_665 61.70(17)
Al109 Al112 Al50 . 3_665 152.5(4)
Al91 Al112 Al50 9_655 3_665 108.7(3)
Al44 Al112 Al50 . 3_665 91.0(3)
Fe64 Al113 Cr68 . 7_665 144.4(3)
Fe64 Al113 Al48 . . 57.5(2)
Cr68 Al113 Al48 7_665 . 155.4(4)
Fe64 Al113 Al47 . . 102.5(3)
Cr68 Al113 Al47 7_665 . 99.3(3)
Al48 Al113 Al47 . . 57.7(3)
Fe64 Al113 Al109 . . 136.8(3)
Cr68 Al113 Al109 7_665 . 66.5(2)
Al48 Al113 Al109 . . 105.0(4)
Al47 Al113 Al109 . . 96.8(3)
Fe64 Al113 Al112 . . 76.9(2)
Cr68 Al113 Al112 7_665 . 126.5(3)
Al48 Al113 Al112 . . 57.4(3)
Al47 Al113 Al112 . . 99.8(3)
Al109 Al113 Al112 . . 61.9(2)
Fe64 Al113 Al96 . 7_665 95.4(3)
Cr68 Al113 Al96 7_665 7_665 49.1(2)
Al48 Al113 Al96 . 7_665 148.3(4)
Al47 Al113 Al96 . 7_665 122.3(4)
Al109 Al113 Al96 . 7_665 106.3(3)
Al112 Al113 Al96 . 7_665 137.8(4)
Fe64 Al113 Al101 . 8 55.9(2)
Cr68 Al113 Al101 7_665 8 110.1(3)
Al48 Al113 Al101 . 8 92.3(3)
Al47 Al113 Al101 . 8 150.0(4)
Al109 Al113 Al101 . 8 89.5(3)
Al112 Al113 Al101 . 8 57.7(2)
Al96 Al113 Al101 7_665 8 83.3(3)
Fe64 Al113 Cr7 . . 109.9(3)
Cr68 Al113 Cr7 7_665 . 105.7(3)
Al48 Al113 Cr7 . . 55.0(3)
Al47 Al113 Cr7 . . 53.4(3)
Al109 Al113 Cr7 . . 54.7(2)
Al112 Al113 Cr7 . . 52.9(2)
Al96 Al113 Cr7 7_665 . 154.8(3)
Al101 Al113 Cr7 8 . 110.4(3)
Fe64 Al113 Al114 . . 112.4(3)
Cr68 Al113 Al114 7_665 . 57.0(2)
Al48 Al113 Al114 . . 109.9(4)
Al47 Al113 Al114 . . 59.9(3)
Al109 Al113 Al114 . . 110.8(3)
Al112 Al113 Al114 . . 158.5(4)
Al96 Al113 Al114 7_665 . 62.5(3)
Al101 Al113 Al114 8 . 143.7(3)
Cr7 Al113 Al114 . . 105.9(3)
Fe64 Al113 Al117 . . 54.9(2)
Cr68 Al113 Al117 7_665 . 113.7(3)
Al48 Al113 Al117 . . 66.2(3)
Al47 Al113 Al117 . . 63.4(3)
Al109 Al113 Al117 . . 160.2(4)
Al112 Al113 Al117 . . 119.6(3)
Al96 Al113 Al117 7_665 . 85.3(3)
Al101 Al113 Al117 8 . 108.1(3)
Cr7 Al113 Al117 . . 108.9(3)
Al114 Al113 Al117 . . 59.9(2)
Cr68 Al114 Al49 7_665 . 150.0(3)
Cr68 Al114 Al111 7_665 . 77.0(2)
Al49 Al114 Al111 . . 102.4(3)
Cr68 Al114 Cr66 7_665 . 148.1(3)
Al49 Al114 Cr66 . . 56.7(2)
Al111 Al114 Cr66 . . 122.7(3)
Cr68 Al114 Al116 7_665 . 139.7(3)
Al49 Al114 Al116 . . 57.0(3)
Al111 Al114 Al116 . . 64.8(3)
Cr66 Al114 Al116 . . 59.4(2)
Cr68 Al114 Al47 7_665 . 95.6(3)
Al49 Al114 Al47 . . 54.6(3)
Al111 Al114 Al47 . . 99.3(3)
Cr66 Al114 Al47 . . 104.4(3)
Al116 Al114 Al47 . . 102.6(3)
Cr68 Al114 Cr22 7_665 . 107.1(3)
Al49 Al114 Cr22 . . 54.9(2)
Al111 Al114 Cr22 . . 53.3(2)
Cr66 Al114 Cr22 . . 104.7(3)
Al116 Al114 Cr22 . . 59.8(2)
Al47 Al114 Cr22 . . 53.7(3)
Cr68 Al114 Al94 7_665 7_665 111.1(3)
Al49 Al114 Al94 . 7_665 98.8(3)
Al111 Al114 Al94 . 7_665 87.5(3)
Cr66 Al114 Al94 . 7_665 51.79(19)
Al116 Al114 Al94 . 7_665 57.0(2)
Al47 Al114 Al94 . 7_665 153.3(4)
Cr22 Al114 Al94 . 7_665 115.3(3)
Cr68 Al114 Al113 7_665 . 54.7(2)
Al49 Al114 Al113 . . 103.3(3)
Al111 Al114 Al113 . . 119.1(3)
Cr66 Al114 Al113 . . 117.7(3)
Al116 Al114 Al113 . . 159.2(4)
Al47 Al114 Al113 . . 57.1(3)
Cr22 Al114 Al113 . . 104.7(3)
Al94 Al114 Al113 7_665 . 140.0(3)
Cr68 Al114 Al117 7_665 . 111.9(3)
Al49 Al114 Al117 . . 60.5(3)
Al111 Al114 Al117 . . 159.7(4)
Cr66 Al114 Al117 . . 59.2(2)
Al116 Al114 Al117 . . 108.4(3)
Al47 Al114 Al117 . . 62.6(3)
Cr22 Al114 Al117 . . 106.5(3)
Al94 Al114 Al117 7_665 . 105.0(3)
Al113 Al114 Al117 . . 60.3(2)
Cr68 Al114 Al110 7_665 . 53.1(2)
Al49 Al114 Al110 . . 100.1(3)
Al111 Al114 Al110 . . 59.6(2)
Cr66 Al114 Al110 . . 156.8(3)
Al116 Al114 Al110 . . 111.8(3)
Al47 Al114 Al110 . . 54.5(3)
Cr22 Al114 Al110 . . 56.3(2)
Al94 Al114 Al110 7_665 . 144.9(3)
Al113 Al114 Al110 . . 62.0(2)
Al117 Al114 Al110 . . 110.1(3)
Cr68 Al114 Al96 7_665 7_665 46.8(2)
Al49 Al114 Al96 . 7_665 143.0(4)
Al111 Al114 Al96 . 7_665 114.5(3)
Cr66 Al114 Al96 . 7_665 101.7(3)
Al116 Al114 Al96 . 7_665 142.1(3)
Al47 Al114 Al96 . 7_665 114.4(3)
Cr22 Al114 Al96 . 7_665 153.1(3)
Al94 Al114 Al96 7_665 7_665 85.3(3)
Al113 Al114 Al96 . 7_665 57.4(3)
Al117 Al114 Al96 . 7_665 82.9(3)
Al110 Al114 Al96 . 7_665 96.8(3)
Fe64 Al115 Fe65 . . 110.9(3)
Fe64 Al115 Fe65 . 3_665 114.1(3)
Fe65 Al115 Fe65 . 3_665 111.0(3)
Fe64 Al115 Al3 . . 145.2(4)
Fe65 Al115 Al3 . . 56.49(16)
Fe65 Al115 Al3 3_665 . 56.45(15)
Fe64 Al115 Al50 . 3_665 135.2(3)
Fe65 Al115 Al50 . 3_665 112.8(3)
Fe65 Al115 Al50 3_665 3_665 56.9(2)
Al3 Al115 Al50 . 3_665 71.7(3)
Fe64 Al115 Al50 . . 132.7(3)
Fe65 Al115 Al50 . . 56.7(2)
Fe65 Al115 Al50 3_665 . 112.5(3)
Al3 Al115 Al50 . . 71.3(3)
Al50 Al115 Al50 3_665 . 68.9(4)
Fe64 Al115 Al101 . 8 58.5(2)
Fe65 Al115 Al101 . 8 109.7(3)
Fe65 Al115 Al101 3_665 8 60.7(2)
Al3 Al115 Al101 . 8 93.3(3)
Al50 Al115 Al101 3_665 8 113.1(3)
Al50 Al115 Al101 . 8 163.3(3)
Fe64 Al115 Al102 . 8 58.9(2)
Fe65 Al115 Al102 . 8 58.6(2)
Fe65 Al115 Al102 3_665 8 108.9(3)
Al3 Al115 Al102 . 8 90.9(3)
Al50 Al115 Al102 3_665 8 161.6(3)
Al50 Al115 Al102 . 8 111.6(3)
Al101 Al115 Al102 8 8 61.0(2)
Fe64 Al115 Al119 . . 73.1(2)
Fe65 Al115 Al119 . . 51.36(19)
Fe65 Al115 Al119 3_665 . 161.5(3)
Al3 Al115 Al119 . . 107.4(3)
Al50 Al115 Al119 3_665 . 130.9(3)
Al50 Al115 Al119 . . 65.0(3)
Al101 Al115 Al119 8 . 115.9(3)
Al102 Al115 Al119 8 . 58.9(2)
Fe64 Al115 Al112 . . 76.9(2)
Fe65 Al115 Al112 . . 161.1(3)
Fe65 Al115 Al112 3_665 . 51.0(2)
Al3 Al115 Al112 . . 107.0(3)
Al50 Al115 Al112 3_665 . 64.7(3)
Al50 Al115 Al112 . . 131.0(3)
Al101 Al115 Al112 8 . 58.7(2)
Al102 Al115 Al112 8 . 117.5(3)
Al119 Al115 Al112 . . 145.4(3)
Al49 Al116 Al94 . 7_665 105.0(3)
Al49 Al116 Cr8 . . 57.7(3)
Al94 Al116 Cr8 7_665 . 103.4(3)
Al49 Al116 Cr66 . . 57.6(2)
Al94 Al116 Cr66 7_665 . 53.6(2)
Cr8 Al116 Cr66 . . 58.32(18)
Al49 Al116 Al46 . . 99.1(3)
Al94 Al116 Al46 7_665 . 139.6(3)
Cr8 Al116 Al46 . . 116.9(3)
Cr66 Al116 Al46 . . 155.9(3)
Al49 Al116 Al114 . . 59.6(3)
Al94 Al116 Al114 7_665 . 62.8(3)
Cr8 Al116 Al114 . . 107.5(3)
Cr66 Al116 Al114 . . 59.6(2)
Al46 Al116 Al114 . . 105.0(3)
Al49 Al116 Al51 . . 101.8(3)
Al94 Al116 Al51 7_665 . 119.6(3)
Cr8 Al116 Al51 . . 52.0(3)
Cr66 Al116 Al51 . . 104.1(3)
Al46 Al116 Al51 . . 85.6(3)
Al114 Al116 Al51 . . 159.4(4)
Al49 Al116 Al116 . 10_556 57.60(19)
Al94 Al116 Al116 7_665 10_556 159.3(2)
Cr8 Al116 Al116 . 10_556 58.83(17)
Cr66 Al116 Al116 . 10_556 105.73(17)
Al46 Al116 Al116 . 10_556 59.75(18)
Al114 Al116 Al116 . 10_556 109.9(2)
Al51 Al116 Al116 . 10_556 59.92(19)
Al49 Al116 Cr22 . . 56.0(3)
Al94 Al116 Cr22 7_665 . 122.1(3)
Cr8 Al116 Cr22 . . 105.7(3)
Cr66 Al116 Cr22 . . 105.8(3)
Al46 Al116 Cr22 . . 50.9(2)
Al114 Al116 Cr22 . . 61.1(2)
Al51 Al116 Cr22 . . 117.9(3)
Al116 Al116 Cr22 10_556 . 60.06(16)
Al49 Al116 Al118 . . 104.1(3)
Al94 Al116 Al118 7_665 . 60.5(2)
Cr8 Al116 Al118 . . 56.6(2)
Cr66 Al116 Al118 . . 58.2(2)
Al46 Al116 Al118 . . 142.3(3)
Al114 Al116 Al118 . . 112.3(3)
Al51 Al116 Al118 . . 60.9(3)
Al116 Al116 Al118 10_556 . 110.0(2)
Cr22 Al116 Al118 . . 160.0(3)
Al49 Al116 Al111 . . 98.0(3)
Al94 Al116 Al111 7_665 . 85.9(3)
Cr8 Al116 Al111 . . 155.3(3)
Cr66 Al116 Al111 . . 114.5(3)
Al46 Al116 Al111 . . 58.6(2)
Al114 Al116 Al111 . . 56.2(2)
Al51 Al116 Al111 . . 141.4(4)
Al116 Al116 Al111 10_556 . 106.4(2)
Cr22 Al116 Al111 . . 51.3(2)
Al118 Al116 Al111 . . 143.4(3)
Al49 Al116 Al76 . 3 147.7(3)
Al94 Al116 Al76 7_665 3 107.0(3)
Cr8 Al116 Al76 . 3 109.3(3)
Cr66 Al116 Al76 . 3 145.3(3)
Al46 Al116 Al76 . 3 58.1(3)
Al114 Al116 Al76 . 3 143.1(3)
Al51 Al116 Al76 . 3 57.4(3)
Al116 Al116 Al76 10_556 3 90.12(19)
Cr22 Al116 Al76 . 3 108.8(3)
Al118 Al116 Al76 . 3 87.5(3)
Al111 Al116 Al76 . 3 89.1(3)
Fe64 Al117 Al87 . 9_655 98.6(3)
Fe64 Al117 Cr66 . . 149.7(3)
Al87 Al117 Cr66 9_655 . 51.1(2)
Fe64 Al117 Al49 . . 148.0(3)
Al87 Al117 Al49 9_655 . 101.3(3)
Cr66 Al117 Al49 . . 55.0(2)
Fe64 Al117 Al120 . . 55.3(2)
Al87 Al117 Al120 9_655 . 84.9(3)
Cr66 Al117 Al120 . . 114.3(3)
Al49 Al117 Al120 . . 151.1(3)
Fe64 Al117 Al53 . . 146.9(4)
Al87 Al117 Al53 9_655 . 97.6(3)
Cr66 Al117 Al53 . . 54.0(2)
Al49 Al117 Al53 . . 53.5(3)
Al120 Al117 Al53 . . 97.9(3)
Fe64 Al117 Al114 . . 112.4(3)
Al87 Al117 Al114 9_655 . 64.6(3)
Cr66 Al117 Al114 . . 58.1(2)
Al49 Al117 Al114 . . 56.4(2)
Al120 Al117 Al114 . . 146.0(3)
Al53 Al117 Al114 . . 100.6(3)
Fe64 Al117 Al113 . . 55.1(2)
Al87 Al117 Al113 9_655 . 90.1(3)
Cr66 Al117 Al113 . . 116.2(3)
Al49 Al117 Al113 . . 99.9(3)
Al120 Al117 Al113 . . 108.3(3)
Al53 Al117 Al113 . . 153.2(4)
Al114 Al117 Al113 . . 59.8(2)
Fe64 Al117 Al121 . . 112.6(3)
Al87 Al117 Al121 9_655 . 59.4(3)
Cr66 Al117 Al121 . . 56.46(19)
Al49 Al117 Al121 . . 99.1(3)
Al120 Al117 Al121 . . 59.6(2)
Al53 Al117 Al121 . . 54.0(2)
Al114 Al117 Al121 . . 111.1(3)
Al113 Al117 Al121 . . 146.7(3)
Fe64 Al117 Al47 . . 96.4(3)
Al87 Al117 Al47 9_655 . 121.4(3)
Cr66 Al117 Al47 . . 99.7(3)
Al49 Al117 Al47 . . 51.8(3)
Al120 Al117 Al47 . . 145.8(4)
Al53 Al117 Al47 . . 99.5(3)
Al114 Al117 Al47 . . 57.3(2)
Al113 Al117 Al47 . . 55.3(2)
Al121 Al117 Al47 . . 150.8(3)
Fe64 Al117 Al117 . 10_556 106.32(18)
Al87 Al117 Al117 9_655 10_556 154.8(2)
Cr66 Al117 Al117 . 10_556 103.91(16)
Al49 Al117 Al117 . 10_556 58.29(17)
Al120 Al117 Al117 . 10_556 106.3(2)
Al53 Al117 Al117 . 10_556 59.10(17)
Al114 Al117 Al117 . 10_556 107.7(2)
Al113 Al117 Al117 . 10_556 107.0(2)
Al121 Al117 Al117 . 10_556 106.3(2)
Al47 Al117 Al117 . 10_556 59.90(17)
Cr8 Al118 Cr66 . . 58.98(19)
Cr8 Al118 Al94 . 7_665 101.6(3)
Cr66 Al118 Al94 . 7_665 52.36(19)
Cr8 Al118 Al74 . 3 112.4(3)
Cr66 Al118 Al74 . 3 149.9(3)
Al94 Al118 Al74 7_665 3 108.6(3)
Cr8 Al118 Al92 . 7_665 101.8(3)
Cr66 Al118 Al92 . 7_665 53.30(19)
Al94 Al118 Al92 7_665 7_665 63.2(2)
Al74 Al118 Al92 3 7_665 145.7(4)
Cr8 Al118 Al123 . . 112.2(3)
Cr66 Al118 Al123 . . 149.3(3)
Al94 Al118 Al123 7_665 . 146.2(4)
Al74 Al118 Al123 3 . 60.1(2)
Al92 Al118 Al123 7_665 . 106.9(3)
Cr8 Al118 Al93 . 7_665 149.3(3)
Cr66 Al118 Al93 . 7_665 111.0(3)
Al94 Al118 Al93 7_665 7_665 59.1(2)
Al74 Al118 Al93 3 7_665 60.1(2)
Al92 Al118 Al93 7_665 7_665 90.5(3)
Al123 Al118 Al93 . 7_665 90.3(3)
Cr8 Al118 Al51 . . 51.6(2)
Cr66 Al118 Al51 . . 102.0(3)
Al94 Al118 Al51 7_665 . 113.0(3)
Al74 Al118 Al51 3 . 61.1(3)
Al92 Al118 Al51 7_665 . 153.0(4)
Al123 Al118 Al51 . . 90.0(3)
Al93 Al118 Al51 7_665 . 110.7(3)
Cr8 Al118 Al116 . . 58.4(2)
Cr66 Al118 Al116 . . 58.4(2)
Al94 Al118 Al116 7_665 . 56.5(2)
Al74 Al118 Al116 3 . 92.0(3)
Al92 Al118 Al116 7_665 . 106.8(3)
Al123 Al118 Al116 . . 146.2(3)
Al93 Al118 Al116 7_665 . 91.2(3)
Al51 Al118 Al116 . . 58.1(3)
Cr8 Al118 Al122 . . 58.4(2)
Cr66 Al118 Al122 . . 59.7(2)
Al94 Al118 Al122 7_665 . 107.0(3)
Al74 Al118 Al122 3 . 144.4(3)
Al92 Al118 Al122 7_665 . 56.9(2)
Al123 Al118 Al122 . . 90.2(3)
Al93 Al118 Al122 7_665 . 145.9(3)
Al51 Al118 Al122 . . 103.4(3)
Al116 Al118 Al122 . . 106.7(3)
Cr8 Al118 Al89 . 7_665 148.7(3)
Cr66 Al118 Al89 . 7_665 111.0(3)
Al94 Al118 Al89 7_665 7_665 90.6(3)
Al74 Al118 Al89 3 7_665 90.1(3)
Al92 Al118 Al89 7_665 7_665 58.3(2)
Al123 Al118 Al89 . 7_665 59.6(2)
Al93 Al118 Al89 7_665 7_665 60.8(2)
Al51 Al118 Al89 . 7_665 146.8(4)
Al116 Al118 Al89 . 7_665 145.8(3)
Al122 Al118 Al89 . 7_665 90.6(3)
Cr8 Al118 Al56 . . 52.1(3)
Cr66 Al118 Al56 . . 102.1(3)
Al94 Al118 Al56 7_665 . 152.9(4)
Al74 Al118 Al56 3 . 90.0(3)
Al92 Al118 Al56 7_665 . 111.5(3)
Al123 Al118 Al56 . . 60.3(3)
Al93 Al118 Al56 7_665 . 146.8(3)
Al51 Al118 Al56 . . 58.5(3)
Al116 Al118 Al56 . . 104.7(3)
Al122 Al118 Al56 . . 56.4(3)
Al89 Al118 Al56 7_665 . 109.4(3)
Fe65 Al119 Cr23 . . 160.7(3)
Fe65 Al119 Al52 . . 134.1(4)
Cr23 Al119 Al52 . . 60.9(3)
Fe65 Al119 Al102 . 8 62.2(2)
Cr23 Al119 Al102 . 8 132.8(3)
Al52 Al119 Al102 . 8 101.9(3)
Fe65 Al119 Al120 . . 130.7(3)
Cr23 Al119 Al120 . . 64.6(2)
Al52 Al119 Al120 . . 60.8(3)
Al102 Al119 Al120 8 . 68.8(3)
Fe65 Al119 Al115 . . 60.7(2)
Cr23 Al119 Al115 . . 134.4(3)
Al52 Al119 Al115 . . 73.9(3)
Al102 Al119 Al115 8 . 60.4(2)
Al120 Al119 Al115 . . 99.7(3)
Fe65 Al119 Al119 . 10_556 116.83(19)
Cr23 Al119 Al119 . 10_556 56.81(17)
Al52 Al119 Al119 . 10_556 58.0(2)
Al102 Al119 Al119 8 10_556 153.1(2)
Al120 Al119 Al119 . 10_556 109.1(2)
Al115 Al119 Al119 . 10_556 94.72(19)
Fe65 Al119 Al124 . . 117.9(3)
Cr23 Al119 Al124 . . 56.1(2)
Al52 Al119 Al124 . . 105.1(4)
Al102 Al119 Al124 8 . 93.3(3)
Al120 Al119 Al124 . . 58.5(2)
Al115 Al119 Al124 . . 151.9(3)
Al119 Al119 Al124 10_556 . 108.6(2)
Fe65 Al119 Al44 . 2_655 107.8(3)
Cr23 Al119 Al44 . 2_655 52.9(3)
Al52 Al119 Al44 . 2_655 106.3(3)
Al102 Al119 Al44 8 2_655 145.9(3)
Al120 Al119 Al44 . 2_655 109.4(3)
Al115 Al119 Al44 . 2_655 146.6(3)
Al119 Al119 Al44 10_556 2_655 60.96(17)
Al124 Al119 Al44 . 2_655 61.3(3)
Fe65 Al119 Al50 . . 55.97(19)
Cr23 Al119 Al50 . . 117.8(3)
Al52 Al119 Al50 . . 94.7(3)
Al102 Al119 Al50 8 . 106.6(3)
Al120 Al119 Al50 . . 151.8(4)
Al115 Al119 Al50 . . 57.3(3)
Al119 Al119 Al50 10_556 . 61.82(16)
Al124 Al119 Al50 . . 148.4(3)
Al44 Al119 Al50 2_655 . 89.9(3)
Fe64 Al120 Al88 . 7_665 141.9(3)
Fe64 Al120 Al106 . 8 53.8(3)
Al88 Al120 Al106 7_665 8 88.2(3)
Fe64 Al120 Al55 . . 104.4(3)
Al88 Al120 Al55 7_665 . 100.9(3)
Al106 Al120 Al55 8 . 134.0(4)
Fe64 Al120 Al124 . . 132.4(3)
Al88 Al120 Al124 7_665 . 69.9(2)
Al106 Al120 Al124 8 . 126.8(4)
Al55 Al120 Al124 . . 98.3(3)
Fe64 Al120 Al52 . . 56.2(3)
Al88 Al120 Al52 7_665 . 159.3(4)
Al106 Al120 Al52 8 . 109.4(4)
Al55 Al120 Al52 . . 59.1(3)
Al124 Al120 Al52 . . 105.5(4)
Fe64 Al120 Al119 . . 72.5(2)
Al88 Al120 Al119 7_665 . 128.9(3)
Al106 Al120 Al119 8 . 106.6(3)
Al55 Al120 Al119 . . 102.1(3)
Al124 Al120 Al119 . . 62.1(2)
Al52 Al120 Al119 . . 57.7(3)
Fe64 Al120 Cr23 . . 108.9(3)
Al88 Al120 Cr23 7_665 . 108.9(3)
Al106 Al120 Cr23 8 . 159.8(3)
Al55 Al120 Cr23 . . 54.9(3)
Al124 Al120 Cr23 . . 54.3(2)
Al52 Al120 Cr23 . . 56.5(3)
Al119 Al120 Cr23 . . 54.4(2)
Fe64 Al120 Al117 . . 55.3(2)
Al88 Al120 Al117 7_665 . 114.4(3)
Al106 Al120 Al117 8 . 70.8(3)
Al55 Al120 Al117 . . 64.3(3)
Al124 Al120 Al117 . . 162.4(4)
Al52 Al120 Al117 . . 64.1(3)
Al119 Al120 Al117 . . 116.7(3)
Cr23 Al120 Al117 . . 109.6(3)
Fe64 Al120 Al121 . . 114.3(3)
Al88 Al120 Al121 7_665 . 57.8(2)
Al106 Al120 Al121 8 . 91.5(3)
Al55 Al120 Al121 . . 58.6(3)
Al124 Al120 Al121 . . 113.2(3)
Al52 Al120 Al121 . . 109.3(4)
Al119 Al120 Al121 . . 160.3(3)
Cr23 Al120 Al121 . . 106.6(3)
Al117 Al120 Al121 . . 61.4(2)
Al53 Al121 Al88 . 7_665 152.3(4)
Al53 Al121 Cr66 . . 57.5(2)
Al88 Al121 Cr66 7_665 . 143.9(3)
Al53 Al121 Al127 . . 103.2(3)
Al88 Al121 Al127 7_665 . 78.7(3)
Cr66 Al121 Al127 . . 123.3(3)
Al53 Al121 Al55 . . 54.7(3)
Al88 Al121 Al55 7_665 . 97.7(3)
Cr66 Al121 Al55 . . 104.5(3)
Al127 Al121 Al55 . . 100.9(3)
Al53 Al121 Al122 . . 57.8(3)
Al88 Al121 Al122 7_665 . 139.8(3)
Cr66 Al121 Al122 . . 61.3(2)
Al127 Al121 Al122 . . 63.9(2)
Al55 Al121 Al122 . . 103.2(3)
Al53 Al121 Cr9 . . 56.1(3)
Al88 Al121 Cr9 7_665 . 109.0(3)
Cr66 Al121 Cr9 . . 107.0(3)
Al127 Al121 Cr9 . . 53.4(2)
Al55 Al121 Cr9 . . 54.4(3)
Al122 Al121 Cr9 . . 60.2(2)
Al53 Al121 Al87 . 9_655 101.8(3)
Al88 Al121 Al87 7_665 9_655 93.1(3)
Cr66 Al121 Al87 . 9_655 51.2(2)
Al127 Al121 Al87 . 9_655 139.7(3)
Al55 Al121 Al87 . 9_655 119.4(3)
Al122 Al121 Al87 . 9_655 105.6(3)
Cr9 Al121 Al87 . 9_655 157.3(3)
Al53 Al121 Al92 . 7_665 100.5(3)
Al88 Al121 Al92 7_665 7_665 107.2(3)
Cr66 Al121 Al92 . 7_665 53.59(19)
Al127 Al121 Al92 . 7_665 85.6(3)
Al55 Al121 Al92 . 7_665 155.1(4)
Al122 Al121 Al92 . 7_665 57.9(2)
Cr9 Al121 Al92 . 7_665 116.1(3)
Al87 Al121 Al92 9_655 7_665 59.0(2)
Al53 Al121 Al120 . . 103.2(3)
Al88 Al121 Al120 7_665 . 55.0(2)
Cr66 Al121 Al120 . . 116.2(3)
Al127 Al121 Al120 . . 120.2(3)
Al55 Al121 Al120 . . 57.1(3)
Al122 Al121 Al120 . . 159.9(4)
Cr9 Al121 Al120 . . 105.0(3)
Al87 Al121 Al120 9_655 . 83.5(3)
Al92 Al121 Al120 7_665 . 138.9(3)
Al53 Al121 Al117 . . 61.8(3)
Al88 Al121 Al117 7_665 . 109.7(3)
Cr66 Al121 Al117 . . 58.9(2)
Al127 Al121 Al117 . . 162.0(4)
Al55 Al121 Al117 . . 62.9(3)
Al122 Al121 Al117 . . 110.4(3)
Cr9 Al121 Al117 . . 108.6(3)
Al87 Al121 Al117 9_655 . 57.3(2)
Al92 Al121 Al117 7_665 . 106.1(3)
Al120 Al121 Al117 . . 59.0(2)
Al53 Al121 Al125 . . 101.4(3)
Al88 Al121 Al125 7_665 . 55.0(2)
Cr66 Al121 Al125 . . 158.8(3)
Al127 Al121 Al125 . . 60.0(2)
Al55 Al121 Al125 . . 56.0(3)
Al122 Al121 Al125 . . 111.7(3)
Cr9 Al121 Al125 . . 56.2(2)
Al87 Al121 Al125 9_655 . 142.5(3)
Al92 Al121 Al125 7_665 . 142.5(3)
Al120 Al121 Al125 . . 62.7(2)
Al117 Al121 Al125 . . 111.0(3)
Al53 Al122 Cr8 . . 56.6(3)
Al53 Al122 Al92 . 7_665 104.1(3)
Cr8 Al122 Al92 . 7_665 103.5(3)
Al53 Al122 Al56 . . 102.1(3)
Cr8 Al122 Al56 . . 53.5(3)
Al92 Al122 Al56 7_665 . 120.9(3)
Al53 Al122 Al122 . 10_556 58.4(2)
Cr8 Al122 Al122 . 10_556 59.50(17)
Al92 Al122 Al122 7_665 10_556 159.85(19)
Al56 Al122 Al122 . 10_556 59.9(2)
Al53 Al122 Al121 . . 58.3(3)
Cr8 Al122 Al121 . . 105.2(3)
Al92 Al122 Al121 7_665 . 62.1(3)
Al56 Al122 Al121 . . 158.5(4)
Al122 Al122 Al121 10_556 . 109.5(2)
Al53 Al122 Al58 . . 100.3(3)
Cr8 Al122 Al58 . . 118.7(3)
Al92 Al122 Al58 7_665 . 137.8(3)
Al56 Al122 Al58 . . 86.1(3)
Al122 Al122 Al58 10_556 . 60.50(18)
Al121 Al122 Al58 . . 105.1(3)
Al53 Al122 Cr66 . . 56.5(2)
Cr8 Al122 Cr66 . . 57.64(18)
Al92 Al122 Cr66 7_665 . 53.9(2)
Al56 Al122 Cr66 . . 105.0(3)
Al122 Al122 Cr66 10_556 . 105.98(17)
Al121 Al122 Cr66 . . 58.0(2)
Al58 Al122 Cr66 . . 155.6(3)
Al53 Al122 Cr9 . . 56.3(3)
Cr8 Al122 Cr9 . . 105.6(3)
Al92 Al122 Cr9 7_665 . 120.2(3)
Al56 Al122 Cr9 . . 118.6(3)
Al122 Al122 Cr9 10_556 . 60.72(16)
Al121 Al122 Cr9 . . 60.3(2)
Al58 Al122 Cr9 . . 51.6(3)
Cr66 Al122 Cr9 . . 104.5(3)
Al53 Al122 Al118 . . 102.7(3)
Cr8 Al122 Al118 . . 56.6(2)
Al92 Al122 Al118 7_665 . 60.8(2)
Al56 Al122 Al118 . . 62.2(3)
Al122 Al122 Al118 10_556 . 110.6(2)
Al121 Al122 Al118 . . 110.5(3)
Al58 Al122 Al118 . . 144.0(4)
Cr66 Al122 Al118 . . 57.64(19)
Cr9 Al122 Al118 . . 159.0(3)
Al53 Al122 Al127 . . 98.7(3)
Cr8 Al122 Al127 . . 155.0(3)
Al92 Al122 Al127 7_665 . 84.2(3)
Al56 Al122 Al127 . . 141.5(4)
Al122 Al122 Al127 10_556 . 107.0(2)
Al121 Al122 Al127 . . 57.1(2)
Al58 Al122 Al127 . . 58.3(2)
Cr66 Al122 Al127 . . 113.6(3)
Cr9 Al122 Al127 . . 51.56(19)
Al118 Al122 Al127 . . 142.3(3)
Al53 Al122 Al126 . . 149.1(3)
Cr8 Al122 Al126 . . 111.8(3)
Al92 Al122 Al126 7_665 . 106.7(3)
Al56 Al122 Al126 . . 58.5(3)
Al122 Al122 Al126 10_556 . 90.74(19)
Al121 Al122 Al126 . . 143.0(3)
Al58 Al122 Al126 . . 57.7(3)
Cr66 Al122 Al126 . . 146.4(3)
Cr9 Al122 Al126 . . 109.0(3)
Al118 Al122 Al126 . . 89.4(3)
Al127 Al122 Al126 . . 87.9(3)
Cr24 Al123 Cr70 . . 59.76(19)
Cr24 Al123 Al75 . 9_655 102.5(3)
Cr70 Al123 Al75 . 9_655 52.4(2)
Cr24 Al123 Al72 . 3 59.1(2)
Cr70 Al123 Al72 . 3 59.9(2)
Al75 Al123 Al72 9_655 3 57.5(2)
Cr24 Al123 Al74 . 3 112.2(3)
Cr70 Al123 Al74 . 3 150.2(3)
Al75 Al123 Al74 9_655 3 108.6(3)
Al72 Al123 Al74 3 3 91.0(3)
Cr24 Al123 Al126 . . 58.9(2)
Cr70 Al123 Al126 . . 59.4(2)
Al75 Al123 Al126 9_655 . 106.5(3)
Al72 Al123 Al126 3 . 107.9(3)
Al74 Al123 Al126 3 . 144.9(3)
Cr24 Al123 Al89 . 7_665 149.0(3)
Cr70 Al123 Al89 . 7_665 110.0(3)
Al75 Al123 Al89 9_655 7_665 89.2(3)
Al72 Al123 Al89 3 7_665 145.0(3)
Al74 Al123 Al89 3 7_665 90.3(3)
Al126 Al123 Al89 . 7_665 90.4(3)
Cr24 Al123 Al118 . . 111.9(3)
Cr70 Al123 Al118 . . 149.8(3)
Al75 Al123 Al118 9_655 . 145.5(4)
Al72 Al123 Al118 3 . 144.7(3)
Al74 Al123 Al118 3 . 59.3(2)
Al126 Al123 Al118 . . 91.0(3)
Al89 Al123 Al118 7_665 . 60.7(2)
Cr24 Al123 Al54 . . 51.8(2)
Cr70 Al123 Al54 . . 103.0(3)
Al75 Al123 Al54 9_655 . 113.8(3)
Al72 Al123 Al54 3 . 57.8(3)
Al74 Al123 Al54 3 . 60.7(3)
Al126 Al123 Al54 . . 104.4(3)
Al89 Al123 Al54 7_665 . 146.9(4)
Al118 Al123 Al54 . . 89.1(3)
Cr24 Al123 Al83 . 7_665 102.1(3)
Cr70 Al123 Al83 . 7_665 52.15(19)
Al75 Al123 Al83 9_655 7_665 61.6(2)
Al72 Al123 Al83 3 7_665 106.8(3)
Al74 Al123 Al83 3 7_665 145.7(4)
Al126 Al123 Al83 . 7_665 56.9(2)
Al89 Al123 Al83 7_665 7_665 58.3(2)
Al118 Al123 Al83 . 7_665 108.5(3)
Al54 Al123 Al83 . 7_665 153.3(4)
Cr24 Al123 Al73 . 9_655 148.9(3)
Cr70 Al123 Al73 . 9_655 110.0(3)
Al75 Al123 Al73 9_655 9_655 58.0(2)
Al72 Al123 Al73 3 9_655 90.1(3)
Al74 Al123 Al73 3 9_655 60.6(2)
Al126 Al123 Al73 . 9_655 145.1(3)
Al89 Al123 Al73 7_665 9_655 60.6(2)
Al118 Al123 Al73 . 9_655 90.7(3)
Al54 Al123 Al73 . 9_655 110.5(3)
Al83 Al123 Al73 7_665 9_655 89.7(3)
Cr24 Al123 Al56 . . 51.9(3)
Cr70 Al123 Al56 . . 102.7(3)
Al75 Al123 Al56 9_655 . 153.6(4)
Al72 Al123 Al56 3 . 104.8(3)
Al74 Al123 Al56 3 . 89.6(3)
Al126 Al123 Al56 . . 57.5(3)
Al89 Al123 Al56 7_665 . 110.2(3)
Al118 Al123 Al56 . . 60.3(3)
Al54 Al123 Al56 . . 58.2(3)
Al83 Al123 Al56 7_665 . 112.8(3)
Al73 Al123 Al56 9_655 . 147.2(4)
Fe63 Al124 Cr23 7_665 . 153.6(3)
Fe63 Al124 Al120 7_665 . 131.5(3)
Cr23 Al124 Al120 . . 65.1(2)
Fe63 Al124 Al90 7_665 7_665 65.3(3)
Cr23 Al124 Al90 . 7_665 130.6(3)
Al120 Al124 Al90 . 7_665 67.1(3)
Fe63 Al124 Al125 7_665 . 135.2(3)
Cr23 Al124 Al125 . . 66.5(3)
Al120 Al124 Al125 . . 67.6(2)
Al90 Al124 Al125 7_665 . 105.7(3)
Fe63 Al124 Al57 7_665 . 117.1(3)
Cr23 Al124 Al57 . . 55.9(2)
Al120 Al124 Al57 . . 111.0(3)
Al90 Al124 Al57 7_665 . 161.6(4)
Al125 Al124 Al57 . . 58.9(3)
Fe63 Al124 Al119 7_665 . 110.2(3)
Cr23 Al124 Al119 . . 56.6(2)
Al120 Al124 Al119 . . 59.3(2)
Al90 Al124 Al119 7_665 . 88.5(3)
Al125 Al124 Al119 . . 113.3(3)
Al57 Al124 Al119 . . 106.5(3)
Fe63 Al124 Al44 7_665 2_655 101.3(3)
Cr23 Al124 Al44 . 2_655 52.6(2)
Al120 Al124 Al44 . 2_655 109.3(3)
Al90 Al124 Al44 7_665 2_655 140.5(3)
Al125 Al124 Al44 . 2_655 108.6(3)
Al57 Al124 Al44 . 2_655 57.9(3)
Al119 Al124 Al44 . 2_655 60.3(3)
Fe63 Al124 Al105 7_665 2_765 56.0(2)
Cr23 Al124 Al105 . 2_765 117.1(3)
Al120 Al124 Al105 . 2_765 159.6(3)
Al90 Al124 Al105 7_665 2_765 112.1(3)
Al125 Al124 Al105 . 2_765 94.2(3)
Al57 Al124 Al105 . 2_765 62.9(3)
Al119 Al124 Al105 . 2_765 140.1(3)
Al44 Al124 Al105 2_655 2_765 84.4(3)
Al88 Al125 Al55 7_665 . 100.6(3)
Al88 Al125 Cr9 7_665 . 113.7(3)
Al55 Al125 Cr9 . . 56.2(3)
Al88 Al125 Al60 7_665 . 135.7(3)
Al55 Al125 Al60 . . 102.1(3)
Cr9 Al125 Al60 . . 54.1(3)
Al88 Al125 Al57 7_665 . 128.2(3)
Al55 Al125 Al57 . . 98.7(3)
Cr9 Al125 Al57 . . 117.0(3)
Al60 Al125 Al57 . . 85.0(3)
Al88 Al125 Al124 7_665 . 68.7(3)
Al55 Al125 Al124 . . 97.6(3)
Cr9 Al125 Al124 . . 153.7(3)
Al60 Al125 Al124 . . 143.2(4)
Al57 Al125 Al124 . . 61.4(3)
Al88 Al125 Al125 7_665 10_556 158.79(19)
Al55 Al125 Al125 . 10_556 58.42(19)
Cr9 Al125 Al125 . 10_556 58.96(17)
Al60 Al125 Al125 . 10_556 59.00(19)
Al57 Al125 Al125 . 10_556 59.11(18)
Al124 Al125 Al125 . 10_556 108.7(2)
Al88 Al125 Al127 7_665 . 77.6(3)
Al55 Al125 Al127 . . 99.5(3)
Cr9 Al125 Al127 . . 53.2(2)
Al60 Al125 Al127 . . 61.5(3)
Al57 Al125 Al127 . . 144.5(4)
Al124 Al125 Al127 . . 144.3(4)
Al125 Al125 Al127 10_556 . 106.9(2)
Al88 Al125 Cr23 7_665 . 105.6(3)
Al55 Al125 Cr23 . . 54.1(3)
Cr9 Al125 Cr23 . . 103.7(3)
Al60 Al125 Cr23 . . 118.5(3)
Al57 Al125 Cr23 . . 52.7(2)
Al124 Al125 Cr23 . . 52.9(2)
Al125 Al125 Cr23 10_556 . 61.09(15)
Al127 Al125 Cr23 . . 153.6(3)
Al88 Al125 Al100 7_665 2_765 110.4(3)
Al55 Al125 Al100 . 2_765 148.4(3)
Cr9 Al125 Al100 . 2_765 113.3(3)
Al60 Al125 Al100 . 2_765 59.2(3)
Al57 Al125 Al100 . 2_765 57.3(3)
Al124 Al125 Al100 . 2_765 88.4(3)
Al125 Al125 Al100 10_556 2_765 90.3(2)
Al127 Al125 Al100 . 2_765 93.1(3)
Cr23 Al125 Al100 . 2_765 109.6(3)
Al88 Al125 Al121 7_665 . 56.7(2)
Al55 Al125 Al121 . . 58.0(3)
Cr9 Al125 Al121 . . 59.4(2)
Al60 Al125 Al121 . . 106.8(3)
Al57 Al125 Al121 . . 155.2(4)
Al124 Al125 Al121 . . 110.0(3)
Al125 Al125 Al121 10_556 . 107.8(2)
Al127 Al125 Al121 . . 56.2(2)
Cr23 Al125 Al121 . . 102.9(3)
Al100 Al125 Al121 2_765 . 147.4(3)
Al61 Al126 Cr24 . . 57.1(3)
Al61 Al126 Al83 . 7_665 103.1(3)
Cr24 Al126 Al83 . 7_665 104.2(3)
Al61 Al126 Cr70 . . 57.5(2)
Cr24 Al126 Cr70 . . 57.91(18)
Al83 Al126 Cr70 7_665 . 53.0(2)
Al61 Al126 Al58 . . 98.6(3)
Cr24 Al126 Al58 . . 116.8(3)
Al83 Al126 Al58 7_665 . 139.0(3)
Cr70 Al126 Al58 . . 155.2(3)
Al61 Al126 Al56 . . 102.0(3)
Cr24 Al126 Al56 . . 52.8(3)
Al83 Al126 Al56 7_665 . 122.2(3)
Cr70 Al126 Al56 . . 104.1(3)
Al58 Al126 Al56 . . 85.8(3)
Al61 Al126 Al126 . 10_556 58.27(19)
Cr24 Al126 Al126 . 10_556 58.68(16)
Al83 Al126 Al126 7_665 10_556 158.99(19)
Cr70 Al126 Al126 . 10_556 105.99(17)
Al58 Al126 Al126 . 10_556 59.33(18)
Al56 Al126 Al126 . 10_556 59.41(19)
Al61 Al126 Al130 . . 56.8(2)
Cr24 Al126 Al130 . . 105.0(3)
Al83 Al126 Al130 7_665 . 62.4(2)
Cr70 Al126 Al130 . . 59.3(2)
Al58 Al126 Al130 . . 103.9(3)
Al56 Al126 Al130 . . 157.4(4)
Al126 Al126 Al130 10_556 . 107.8(2)
Al61 Al126 Cr10 . . 54.3(3)
Cr24 Al126 Cr10 . . 104.1(3)
Al83 Al126 Cr10 7_665 . 118.8(3)
Cr70 Al126 Cr10 . . 104.1(3)
Al58 Al126 Cr10 . . 51.9(3)
Al56 Al126 Cr10 . . 118.3(3)
Al126 Al126 Cr10 10_556 . 60.47(16)
Al130 Al126 Cr10 . . 58.2(2)
Al61 Al126 Al123 . . 102.8(3)
Cr24 Al126 Al123 . . 56.5(2)
Al83 Al126 Al123 7_665 . 62.0(2)
Cr70 Al126 Al123 . . 56.6(2)
Al58 Al126 Al123 . . 144.3(4)
Al56 Al126 Al123 . . 62.0(3)
Al126 Al126 Al123 10_556 . 109.9(2)
Al130 Al126 Al123 . . 111.7(3)
Cr10 Al126 Al123 . . 157.1(3)
Al61 Al126 Al129 . . 96.8(3)
Cr24 Al126 Al129 . . 153.6(3)
Al83 Al126 Al129 7_665 . 83.9(3)
Cr70 Al126 Al129 . . 113.4(3)
Al58 Al126 Al129 . . 59.2(3)
Al56 Al126 Al129 . . 142.4(4)
Al126 Al126 Al129 10_556 . 106.6(2)
Al130 Al126 Al129 . . 56.0(2)
Cr10 Al126 Al129 . . 51.5(2)
Al123 Al126 Al129 . . 143.6(3)
Al61 Al126 Al122 . . 147.5(3)
Cr24 Al126 Al122 . . 109.9(3)
Al83 Al126 Al122 7_665 . 109.2(3)
Cr70 Al126 Al122 . . 145.6(3)
Al58 Al126 Al122 . . 58.5(3)
Al56 Al126 Al122 . . 57.2(3)
Al126 Al126 Al122 10_556 . 89.26(19)
Al130 Al126 Al122 . . 145.0(3)
Cr10 Al126 Al122 . . 110.2(3)
Al123 Al126 Al122 . . 89.4(3)
Al129 Al126 Al122 . . 90.3(3)
Cr67 Al127 Cr9 7_665 . 163.1(3)
Cr67 Al127 Al121 7_665 . 131.8(3)
Cr9 Al127 Al121 . . 65.0(2)
Cr67 Al127 Al85 7_665 7_665 63.5(2)
Cr9 Al127 Al85 . 7_665 133.2(3)
Al121 Al127 Al85 . 7_665 68.3(3)
Cr67 Al127 Al58 7_665 . 113.5(3)
Cr9 Al127 Al58 . . 54.7(2)
Al121 Al127 Al58 . . 106.9(3)
Al85 Al127 Al58 7_665 . 147.6(3)
Cr67 Al127 Al125 7_665 . 121.2(3)
Cr9 Al127 Al125 . . 60.8(2)
Al121 Al127 Al125 . . 63.8(2)
Al85 Al127 Al125 7_665 . 96.8(3)
Al58 Al127 Al125 . . 109.8(3)
Cr67 Al127 Al129 7_665 . 54.2(2)
Cr9 Al127 Al129 . . 113.6(3)
Al121 Al127 Al129 . . 148.3(3)
Al85 Al127 Al129 7_665 . 106.9(3)
Al58 Al127 Al129 . . 59.5(3)
Al125 Al127 Al129 . . 145.7(3)
Cr67 Al127 Al60 7_665 . 110.8(3)
Cr9 Al127 Al60 . . 54.7(2)
Al121 Al127 Al60 . . 109.3(3)
Al85 Al127 Al60 7_665 . 147.4(3)
Al58 Al127 Al60 . . 65.0(3)
Al125 Al127 Al60 . . 57.1(3)
Al129 Al127 Al60 . . 91.2(3)
Cr67 Al127 Al84 7_665 7_665 61.3(2)
Cr9 Al127 Al84 . 7_665 125.8(3)
Al121 Al127 Al84 . 7_665 94.1(3)
Al85 Al127 Al84 7_665 7_665 58.9(3)
Al58 Al127 Al84 . 7_665 90.6(3)
Al125 Al127 Al84 . 7_665 153.0(3)
Al129 Al127 Al84 . 7_665 60.0(2)
Al60 Al127 Al84 . 7_665 149.8(3)
Cr67 Al127 Al81 7_665 7_665 59.0(2)
Cr9 Al127 Al81 . 7_665 123.1(3)
Al121 Al127 Al81 . 7_665 97.5(3)
Al85 Al127 Al81 7_665 7_665 61.2(2)
Al58 Al127 Al81 . 7_665 148.1(3)
Al125 Al127 Al81 . 7_665 63.0(2)
Al129 Al127 Al81 . 7_665 107.4(3)
Al60 Al127 Al81 . 7_665 87.8(3)
Al84 Al127 Al81 7_665 7_665 108.2(3)
Cr67 Al127 Al95 7_665 2_765 53.60(19)
Cr9 Al127 Al95 . 2_765 111.7(3)
Al121 Al127 Al95 . 2_765 149.5(3)
Al85 Al127 Al95 7_665 2_765 107.3(3)
Al58 Al127 Al95 . 2_765 92.3(3)
Al125 Al127 Al95 . 2_765 87.7(3)
Al129 Al127 Al95 . 2_765 62.0(2)
Al60 Al127 Al95 . 2_765 57.3(2)
Al84 Al127 Al95 7_665 2_765 109.5(3)
Al81 Al127 Al95 7_665 2_765 57.5(2)
Cr67 Al127 Al122 7_665 . 125.0(3)
Cr9 Al127 Al122 . . 62.0(2)
Al121 Al127 Al122 . . 59.0(2)
Al85 Al127 Al122 7_665 . 95.4(3)
Al58 Al127 Al122 . . 58.5(3)
Al125 Al127 Al122 . . 110.8(3)
Al129 Al127 Al122 . . 91.5(3)
Al60 Al127 Al122 . . 111.4(3)
Al84 Al127 Al122 7_665 . 64.4(2)
Al81 Al127 Al122 7_665 . 153.0(3)
Al95 Al127 Al122 2_765 . 148.9(3)
Cr71 Al128 Cr71 . 9_545 61.7(3)
Cr71 Al128 Cr70 . . 112.5(3)
Cr71 Al128 Cr70 9_545 . 153.6(4)
Cr71 Al128 Al59 . . 102.2(4)
Cr71 Al128 Al59 9_545 . 144.7(4)
Cr70 Al128 Al59 . . 60.0(3)
Cr71 Al128 Al77 . 3 72.3(3)
Cr71 Al128 Al77 9_545 3 55.7(3)
Cr70 Al128 Al77 . 3 150.1(4)
Al59 Al128 Al77 . 3 90.2(4)
Cr71 Al128 Al75 . 9_655 133.9(4)
Cr71 Al128 Al75 9_545 9_655 109.5(3)
Cr70 Al128 Al75 . 9_655 53.9(2)
Al59 Al128 Al75 . 9_655 103.8(4)
Al77 Al128 Al75 3 9_655 144.0(4)
Cr71 Al128 Al79 . 3 126.5(3)
Cr71 Al128 Al79 9_545 3 72.2(3)
Cr70 Al128 Al79 . 3 120.8(3)
Al59 Al128 Al79 . 3 100.0(4)
Al77 Al128 Al79 3 3 59.6(3)
Al75 Al128 Al79 9_655 3 85.1(3)
Cr71 Al128 Al79 . 7_665 72.1(2)
Cr71 Al128 Al79 9_545 7_665 101.0(3)
Cr70 Al128 Al79 . 7_665 54.7(2)
Al59 Al128 Al79 . 7_665 103.1(3)
Al77 Al128 Al79 3 7_665 143.8(3)
Al75 Al128 Al79 9_655 7_665 65.4(3)
Al79 Al128 Al79 3 7_665 146.0(3)
Cr71 Al128 Al72 . 3 160.7(4)
Cr71 Al128 Al72 9_545 3 132.9(3)
Cr70 Al128 Al72 . 3 60.7(2)
Al59 Al128 Al72 . 3 58.5(3)
Al77 Al128 Al72 3 3 104.5(3)
Al75 Al128 Al72 9_655 3 59.0(3)
Al79 Al128 Al72 3 3 61.7(3)
Al79 Al128 Al72 7_665 3 111.2(3)
Cr71 Al128 Al131 . . 54.7(2)
Cr71 Al128 Al131 9_545 . 116.2(3)
Cr70 Al128 Al131 . . 61.8(2)
Al59 Al128 Al131 . . 60.2(3)
Al77 Al128 Al131 3 . 105.9(3)
Al75 Al128 Al131 9_655 . 109.9(3)
Al79 Al128 Al131 3 . 157.0(4)
Al79 Al128 Al131 7_665 . 56.2(2)
Al72 Al128 Al131 3 . 110.2(3)
Cr67 Al129 Cr10 7_665 . 163.1(3)
Cr67 Al129 Al130 7_665 . 131.8(3)
Cr10 Al129 Al130 . . 64.7(2)
Cr67 Al129 Al80 7_665 7_665 63.7(2)
Cr10 Al129 Al80 . 7_665 132.7(3)
Al130 Al129 Al80 . 7_665 68.1(3)
Cr67 Al129 Al58 7_665 . 114.0(3)
Cr10 Al129 Al58 . . 55.2(3)
Al130 Al129 Al58 . . 107.5(3)
Al80 Al129 Al58 7_665 . 149.6(4)
Cr67 Al129 Al62 7_665 . 111.1(3)
Cr10 Al129 Al62 . . 53.5(2)
Al130 Al129 Al62 . . 108.4(3)
Al80 Al129 Al62 7_665 . 146.7(4)
Al58 Al129 Al62 . . 63.7(3)
Cr67 Al129 Al73 7_665 1_655 120.4(3)
Cr10 Al129 Al73 . 1_655 60.5(2)
Al130 Al129 Al73 . 1_655 61.9(2)
Al80 Al129 Al73 7_665 1_655 94.2(3)
Al58 Al129 Al73 . 1_655 110.4(3)
Al62 Al129 Al73 . 1_655 58.7(3)
Cr67 Al129 Al127 7_665 . 55.1(2)
Cr10 Al129 Al127 . . 113.5(3)
Al130 Al129 Al127 . . 150.0(3)
Al80 Al129 Al127 7_665 . 108.8(3)
Al58 Al129 Al127 . . 59.1(3)
Al62 Al129 Al127 . . 90.1(3)
Al73 Al129 Al127 1_655 . 145.9(3)
Cr67 Al129 Al84 7_665 7_665 61.7(2)
Cr10 Al129 Al84 . 7_665 126.5(3)
Al130 Al129 Al84 . 7_665 95.5(3)
Al80 Al129 Al84 7_665 7_665 61.0(3)
Al58 Al129 Al84 . 7_665 90.5(3)
Al62 Al129 Al84 . 7_665 148.8(3)
Al73 Al129 Al84 1_655 7_665 152.4(3)
Al127 Al129 Al84 . 7_665 60.4(2)
Cr67 Al129 Al126 7_665 . 124.2(3)
Cr10 Al129 Al126 . . 63.7(2)
Al130 Al129 Al126 . . 61.4(2)
Al80 Al129 Al126 7_665 . 96.7(3)
Al58 Al129 Al126 . . 58.3(3)
Al62 Al129 Al126 . . 110.8(3)
Al73 Al129 Al126 1_655 . 112.2(3)
Al127 Al129 Al126 . . 90.2(3)
Al84 Al129 Al126 7_665 . 63.2(2)
Cr67 Al129 Al74 7_665 7_665 59.8(2)
Cr10 Al129 Al74 . 7_665 120.8(3)
Al130 Al129 Al74 . 7_665 96.3(3)
Al80 Al129 Al74 7_665 7_665 60.9(3)
Al58 Al129 Al74 . 7_665 147.0(4)
Al62 Al129 Al74 . 7_665 87.5(3)
Al73 Al129 Al74 1_655 7_665 61.2(2)
Al127 Al129 Al74 . 7_665 108.3(3)
Al84 Al129 Al74 7_665 7_665 110.0(3)
Al126 Al129 Al74 . 7_665 154.2(3)
Al61 Al130 Al129 . . 102.7(3)
Al61 Al130 Al75 . 1_655 104.9(4)
Al129 Al130 Al75 . 1_655 118.9(3)
Al61 Al130 Cr70 . . 57.5(2)
Al129 Al130 Cr70 . . 118.8(3)
Al75 Al130 Cr70 1_655 . 122.1(3)
Al61 Al130 Al131 . . 59.7(3)
Al129 Al130 Al131 . . 160.2(4)
Al75 Al130 Al131 1_655 . 62.8(3)
Cr70 Al130 Al131 . . 61.5(2)
Al61 Al130 Cr10 . . 55.7(3)
Al129 Al130 Cr10 . . 54.2(2)
Al75 Al130 Cr10 1_655 . 103.7(3)
Cr70 Al130 Cr10 . . 105.4(3)
Al131 Al130 Cr10 . . 106.1(3)
Al61 Al130 Cr11 . . 56.5(3)
Al129 Al130 Cr11 . . 104.8(3)
Al75 Al130 Cr11 1_655 . 54.1(2)
Cr70 Al130 Cr11 . . 106.0(3)
Al131 Al130 Cr11 . . 59.0(2)
Cr10 Al130 Cr11 . . 57.8(2)
Al61 Al130 Al79 . 7_665 100.7(3)
Al129 Al130 Al79 . 7_665 140.9(3)
Al75 Al130 Al79 1_655 7_665 84.1(3)
Cr70 Al130 Al79 . 7_665 53.0(2)
Al131 Al130 Al79 . 7_665 57.1(3)
Cr10 Al130 Al79 . 7_665 156.2(3)
Cr11 Al130 Al79 . 7_665 114.2(3)
Al61 Al130 Al73 . 1_655 102.6(3)
Al129 Al130 Al73 . 1_655 61.2(2)
Al75 Al130 Al73 1_655 1_655 60.1(2)
Cr70 Al130 Al73 . 1_655 160.1(3)
Al131 Al130 Al73 . 1_655 111.2(3)
Cr10 Al130 Al73 . 1_655 57.2(2)
Cr11 Al130 Al73 . 1_655 57.7(2)
Al79 Al130 Al73 7_665 1_655 141.1(3)
Al61 Al130 Al126 . . 58.3(3)
Al129 Al130 Al126 . . 62.6(2)
Al75 Al130 Al126 1_655 . 161.2(4)
Cr70 Al130 Al126 . . 58.3(2)
Al131 Al130 Al126 . . 109.0(3)
Cr10 Al130 Al126 . . 61.0(2)
Cr11 Al130 Al126 . . 107.2(3)
Al79 Al130 Al126 7_665 . 106.1(3)
Al73 Al130 Al126 1_655 . 112.6(3)
Al61 Al130 Al83 . 7_665 100.0(3)
Al129 Al130 Al83 . 7_665 84.4(3)
Al75 Al130 Al83 1_655 7_665 140.2(3)
Cr70 Al130 Al83 . 7_665 51.04(18)
Al131 Al130 Al83 . 7_665 106.4(3)
Cr10 Al130 Al83 . 7_665 116.0(3)
Cr11 Al130 Al83 . 7_665 155.9(3)
Al79 Al130 Al83 7_665 7_665 60.9(2)
Al73 Al130 Al83 1_655 7_665 142.1(3)
Al126 Al130 Al83 . 7_665 56.8(2)
Cr71 Al131 Cr25 . . 60.7(2)
Cr71 Al131 Al79 . 7_665 74.2(3)
Cr25 Al131 Al79 . 7_665 125.0(3)
Cr71 Al131 Al61 . . 153.1(4)
Cr25 Al131 Al61 . . 103.7(3)
Al79 Al131 Al61 7_665 . 103.1(3)
Cr71 Al131 Cr11 . . 148.0(4)
Cr25 Al131 Cr11 . . 114.0(3)
Al79 Al131 Cr11 7_665 . 120.9(3)
Al61 Al131 Cr11 . . 56.5(3)
Cr71 Al131 Al130 . . 134.4(4)
Cr25 Al131 Al130 . . 160.9(4)
Al79 Al131 Al130 7_665 . 62.3(3)
Al61 Al131 Al130 . . 57.6(2)
Cr11 Al131 Al130 . . 60.7(2)
Cr71 Al131 Al59 . . 98.6(3)
Cr25 Al131 Al59 . . 58.5(3)
Al79 Al131 Al59 7_665 . 102.9(3)
Al61 Al131 Al59 . . 55.4(3)
Cr11 Al131 Al59 . . 104.2(3)
Al130 Al131 Al59 . . 103.8(3)
Cr71 Al131 Al131 . 10_556 116.9(2)
Cr25 Al131 Al131 . 10_556 57.89(19)
Al79 Al131 Al131 7_665 10_556 159.5(2)
Al61 Al131 Al131 . 10_556 58.85(19)
Cr11 Al131 Al131 . 10_556 59.43(17)
Al130 Al131 Al131 . 10_556 108.7(2)
Al59 Al131 Al131 . 10_556 59.89(19)
Cr71 Al131 Cr70 . . 105.8(3)
Cr25 Al131 Cr70 . . 108.9(3)
Al79 Al131 Cr70 7_665 . 53.8(2)
Al61 Al131 Cr70 . . 56.1(2)
Cr11 Al131 Cr70 . . 105.6(3)
Al130 Al131 Cr70 . . 59.2(2)
Al59 Al131 Cr70 . . 55.9(2)
Al131 Al131 Cr70 10_556 . 105.76(17)
Cr71 Al131 Al75 . 1_655 106.6(3)
Cr25 Al131 Al75 . 1_655 136.0(4)
Al79 Al131 Al75 7_665 1_655 84.1(3)
Al61 Al131 Al75 . 1_655 99.6(3)
Cr11 Al131 Al75 . 1_655 53.0(2)
Al130 Al131 Al75 . 1_655 57.8(2)
Al59 Al131 Al75 . 1_655 154.9(4)
Al131 Al131 Al75 10_556 1_655 107.1(2)
Cr70 Al131 Al75 . 1_655 115.0(3)
Cr71 Al131 Al29 . 2_765 97.1(3)
Cr25 Al131 Al29 . 2_765 80.9(3)
Al79 Al131 Al29 7_665 2_765 137.4(3)
Al61 Al131 Al29 . 2_765 101.8(3)
Cr11 Al131 Al29 . 2_765 51.9(3)
Al130 Al131 Al29 . 2_765 105.2(4)
Al59 Al131 Al29 . 2_765 119.7(3)
Al131 Al131 Al29 10_556 2_765 61.04(19)
Cr70 Al131 Al29 . 2_765 157.0(4)
Al75 Al131 Al29 1_655 2_765 58.0(3)
Cr71 Al131 Al128 . . 54.7(2)
Cr25 Al131 Al128 . . 68.1(3)
Al79 Al131 Al128 7_665 . 60.4(3)
Al61 Al131 Al128 . . 100.2(3)
Cr11 Al131 Al128 . . 156.7(3)
Al130 Al131 Al128 . . 109.2(3)
Al59 Al131 Al128 . . 55.8(3)
Al131 Al131 Al128 10_556 . 110.5(2)
Al75 Al131 Al128 1_655 . 142.4(4)
Al29 Al131 Al128 2_765 . 145.3(4)

loop_
_geom_bond_atom_site_label_1
_geom_bond_atom_site_label_2
_geom_bond_site_symmetry_2
_geom_bond_distance
Al1 Al2 10_556 1.76(2)
Al1 Al2 . 1.76(2)
Al1 Cr25 3_665 2.506(8)
Al1 Cr25 2_545 2.507(8)
Al1 Cr25 1_455 2.507(8)
Al1 Al77 3_455 2.909(8)
Al1 Al77 11_666 2.910(9)
Al1 Al77 12_456 2.910(8)
Al1 Al77 10_546 2.910(8)
Al1 Al77 2_665 2.911(8)
Al1 Al77 1_545 2.911(8)
Al2 Cr71 2_545 2.464(9)
Al2 Cr71 3_665 2.464(9)
Al2 Cr71 1_455 2.465(9)
Al2 Al77 3_455 2.638(9)
Al2 Al77 2_665 2.639(9)
Al2 Al77 1_545 2.639(9)
Al2 Al2 7 2.76(4)
Al3 Fe65 . 2.497(3)
Al3 Fe65 3_665 2.497(3)
Al3 Fe65 2_655 2.498(3)
Al3 Al115 2_655 2.657(8)
Al3 Al115 3_665 2.658(8)
Al3 Al115 . 2.658(8)
Al3 Al98 7_665 2.758(12)
Al3 Al98 9_655 2.758(12)
Al3 Al98 8 2.759(12)
Cr4 Al27 . 2.397(11)
Cr4 Al29 . 2.438(13)
Cr4 Al77 . 2.467(10)
Cr4 Al77 10_556 2.467(10)
Cr4 Al79 10_556 2.527(8)
Cr4 Al79 . 2.528(8)
Cr4 Al59 2 2.561(12)
Cr4 Al72 . 2.787(9)
Cr4 Al72 10_556 2.787(9)
Cr5 Al33 . 2.429(12)
Cr5 Al34 . 2.515(11)
Cr5 Al92 10_556 2.564(8)
Cr5 Al92 . 2.565(8)
Cr5 Al30 . 2.599(10)
Cr5 Cr14 . 2.647(8)
Cr5 Al89 10_556 2.772(8)
Cr5 Al89 . 2.772(8)
Cr5 Al85 . 2.802(9)
Cr5 Al85 10_556 2.802(9)
Cr5 Al84 . 2.818(8)
Cr5 Al84 10_556 2.819(8)
Cr6 Al62 3_665 2.464(11)
Cr6 Al60 3_665 2.495(11)
Cr6 Al95 1_545 2.536(7)
Cr6 Al95 10_546 2.537(7)
Cr6 Al37 1_545 2.591(11)
Cr6 Cr18 1_545 2.619(7)
Cr6 Al93 1_545 2.708(8)
Cr6 Al93 10_546 2.709(8)
Cr6 Al97 10_546 2.823(8)
Cr6 Al97 1_545 2.824(8)
Cr6 Al100 10_546 2.911(8)
Cr6 Al100 1_545 2.912(8)
Cr7 Al44 . 2.438(11)
Cr7 Al43 . 2.508(12)
Cr7 Al112 10_556 2.527(8)
Cr7 Al112 . 2.528(8)
Cr7 Al47 . 2.550(12)
Cr7 Al109 . 2.606(7)
Cr7 Al109 10_556 2.607(7)
Cr7 Al48 . 2.620(12)
Cr7 Al110 10_556 2.868(9)
Cr7 Al110 . 2.868(9)
Cr7 Al113 10_556 2.911(8)
Cr7 Al113 . 2.912(8)
Cr8 Al51 . 2.449(12)
Cr8 Al56 . 2.484(12)
Cr8 Al53 . 2.561(11)
Cr8 Al49 . 2.605(11)
Cr8 Al118 10_556 2.691(8)
Cr8 Al118 . 2.692(8)
Cr8 Cr66 . 2.694(5)
Cr8 Cr66 10_556 2.694(5)
Cr8 Al122 10_556 2.744(9)
Cr8 Al116 . 2.745(9)
Cr8 Al122 . 2.745(9)
Cr8 Al116 10_556 2.746(9)
Cr9 Al58 . 2.466(11)
Cr9 Al60 . 2.504(11)
Cr9 Al127 10_556 2.525(7)
Cr9 Al127 . 2.526(7)
Cr9 Al55 . 2.572(11)
Cr9 Al53 . 2.601(12)
Cr9 Al125 10_556 2.751(8)
Cr9 Al125 . 2.751(8)
Cr9 Al122 . 2.846(8)
Cr9 Al122 10_556 2.846(8)
Cr9 Al121 . 2.849(8)
Cr9 Al121 10_556 2.850(8)
Cr10 Al62 . 2.437(11)
Cr10 Al58 . 2.495(11)
Cr10 Al129 . 2.527(8)
Cr10 Al129 10_556 2.528(8)
Cr10 Al61 . 2.569(11)
Cr10 Cr11 . 2.725(8)
Cr10 Al73 10_656 2.725(9)
Cr10 Al73 1_655 2.726(9)
Cr10 Al130 10_556 2.818(8)
Cr10 Al130 . 2.818(8)
Cr10 Al126 . 2.898(9)
Cr10 Al126 10_556 2.899(9)
Cr11 Al31 2_765 2.464(12)
Cr11 Al29 2_765 2.494(13)
Cr11 Al75 10_656 2.540(8)
Cr11 Al75 1_655 2.541(8)
Cr11 Al61 . 2.607(11)
Cr11 Al73 10_656 2.751(8)
Cr11 Al73 1_655 2.751(8)
Cr11 Al131 . 2.776(9)
Cr11 Al131 10_556 2.776(9)
Cr11 Al130 . 2.824(8)
Cr11 Al130 10_556 2.825(8)
Cr12 Al54 2 2.461(12)
Cr12 Al51 2 2.465(12)
Cr12 Al28 . 2.560(11)
Cr12 Al30 . 2.596(11)
Cr12 Al74 . 2.679(8)
Cr12 Al74 10_556 2.680(8)
Cr12 Cr67 10_556 2.696(5)
Cr12 Cr67 . 2.697(5)
Cr12 Al80 10_556 2.743(9)
Cr12 Al80 . 2.743(8)
Cr12 Al76 . 2.755(8)
Cr12 Al76 10_556 2.755(8)
Cr13 Al26 . 2.468(11)
Cr13 Al46 2 2.479(11)
Cr13 Al78 . 2.519(8)
Cr13 Al78 10_556 2.519(8)
Cr13 Al82 10_556 2.569(9)
Cr13 Al82 . 2.570(9)
Cr13 Al28 . 2.585(11)
Cr13 Cr15 . 2.838(8)
Cr13 Al76 . 2.867(8)
Cr13 Al76 10_556 2.868(8)
Cr13 Al81 10_556 2.893(8)
Cr13 Al81 . 2.894(8)
Cr14 Al31 . 2.463(13)
Cr14 Al27 . 2.482(11)
Cr14 Al83 . 2.522(7)
Cr14 Al83 10_556 2.523(7)
Cr14 Al30 . 2.529(11)
Cr14 Al89 10_556 2.751(8)
Cr14 Al89 . 2.752(8)
Cr14 Al84 10_556 2.815(8)
Cr14 Al84 . 2.816(8)
Cr14 Al80 . 2.924(9)
Cr14 Al80 10_556 2.925(9)
Cr15 Al32 . 2.451(18)
Cr15 Al88 10_556 2.582(6)
Cr15 Al88 . 2.583(6)
Cr15 Al28 . 2.594(11)
Cr15 Al82 . 2.683(9)
Cr15 Al82 10_556 2.683(9)
Cr15 Al85 . 2.779(9)
Cr15 Al85 10_556 2.779(9)
Cr15 Al81 . 2.915(8)
Cr15 Al81 10_556 2.916(8)
Cr16 Al39 3_565 2.203(12)
Cr16 Al32 2_665 2.360(19)
Cr16 Al106 3_565 2.508(11)
Cr16 Al106 12_566 2.509(10)
Cr16 Al36 2_665 2.550(11)
Cr16 Al90 11_666 2.579(9)
Cr16 Al90 2_665 2.580(9)
Cr16 Al42 3_565 2.664(16)
Cr16 Al102 12_566 2.765(8)
Cr16 Al102 3_565 2.765(8)
Cr17 Al96 10_556 2.484(10)
Cr17 Al96 . 2.485(10)
Cr17 Al35 . 2.486(12)
Cr17 Al87 3_565 2.529(8)
Cr17 Al87 12_566 2.529(8)
Cr17 Al33 . 2.529(12)
Cr17 Al32 . 2.543(18)
Cr17 Al106 11_666 2.556(10)
Cr17 Al106 2_665 2.556(10)
Cr17 Al42 2_665 2.624(15)
Cr18 Al35 . 2.408(12)
Cr18 Al34 . 2.534(11)
Cr18 Al94 . 2.582(8)
Cr18 Al94 10_556 2.583(8)
Cr18 Al37 . 2.600(12)
Cr18 Cr6 1_565 2.619(8)
Cr18 Al93 . 2.791(8)
Cr18 Al93 10_556 2.792(8)
Cr18 Al97 10_556 2.809(8)
Cr18 Al97 . 2.810(8)
Cr18 Al99 10_556 2.844(9)
Cr18 Al99 . 2.845(9)
Cr19 Al42 2_665 2.371(15)
Cr19 Al39 . 2.477(12)
Cr19 Al36 . 2.587(11)
Cr19 Al86 12_566 2.596(8)
Cr19 Al86 3_565 2.596(8)
Cr19 Al101 2_665 2.707(8)
Cr19 Al101 11_666 2.708(7)
Cr19 Al98 . 2.823(9)
Cr19 Al98 10_556 2.823(9)
Cr19 Al91 12_566 2.915(8)
Cr19 Al91 3_565 2.917(8)
Cr20 Al57 3_675 2.473(11)
Cr20 Al43 1_565 2.540(12)
Cr20 Al37 . 2.587(11)
Cr20 Al40 . 2.591(11)
Cr20 Cr69 . 2.678(4)
Cr20 Cr69 10_556 2.678(4)
Cr20 Al105 10_556 2.691(8)
Cr20 Al105 . 2.692(7)
Cr20 Al100 . 2.758(8)
Cr20 Al100 10_556 2.759(8)
Cr20 Al107 10_556 2.766(8)
Cr20 Al107 . 2.767(8)
Cr21 Al26 3_565 2.447(11)
Cr21 Al45 1_565 2.511(11)
Cr21 Al108 10_556 2.527(7)
Cr21 Al108 . 2.528(7)
Cr21 Al40 . 2.559(11)
Cr21 Al104 . 2.564(9)
Cr21 Al104 10_556 2.564(8)
Cr21 Al107 . 2.834(7)
Cr21 Al107 10_556 2.834(7)
Cr21 Al38 . 2.946(12)
Cr21 Al103 . 2.948(9)
Cr21 Al103 10_556 2.949(8)
Cr22 Al46 . 2.437(11)
Cr22 Al45 . 2.482(11)
Cr22 Al111 . 2.528(8)
Cr22 Al111 10_556 2.529(8)
Cr22 Al47 . 2.584(12)
Cr22 Al49 . 2.590(11)
Cr22 Al110 . 2.754(9)
Cr22 Al110 10_556 2.755(9)
Cr22 Al116 10_556 2.850(9)
Cr22 Al116 . 2.851(9)
Cr22 Al114 10_556 2.886(8)
Cr22 Al114 . 2.887(8)
Cr23 Al44 2_655 2.450(12)
Cr23 Al57 . 2.536(10)
Cr23 Al124 10_556 2.555(8)
Cr23 Al124 . 2.556(8)
Cr23 Al119 . 2.569(8)
Cr23 Al119 10_556 2.570(8)
Cr23 Al55 . 2.575(12)
Cr23 Al52 . 2.650(13)
Cr23 Al120 . 2.854(8)
Cr23 Al120 10_556 2.854(7)
Cr23 Al125 10_556 2.935(9)
Cr23 Al125 . 2.936(9)
Cr24 Al54 . 2.455(11)
Cr24 Al56 . 2.471(12)
Cr24 Al61 . 2.611(11)
Cr24 Al59 . 2.642(12)
Cr24 Cr70 10_556 2.674(5)
Cr24 Cr70 . 2.675(5)
Cr24 Al123 . 2.677(8)
Cr24 Al123 10_556 2.678(8)
Cr24 Al72 3 2.749(9)
Cr24 Al72 12_556 2.749(9)
Cr24 Al126 10_556 2.750(8)
Cr24 Al126 . 2.750(8)
Cr25 Al1 1_655 2.507(8)
Cr25 Cr71 10_556 2.618(6)
Cr25 Cr71 . 2.618(6)
Cr25 Al131 . 2.656(10)
Cr25 Al131 10_556 2.657(10)
Cr25 Al59 . 2.676(14)
Cr25 Al77 3 2.747(11)
Cr25 Al77 12_556 2.747(11)
Al26 Cr21 2_665 2.448(11)
Al26 Al82 10_556 2.849(11)
Al26 Al82 . 2.850(11)
Al26 Al108 2_665 2.877(9)
Al26 Al78 . 2.877(9)
Al26 Al78 10_556 2.877(9)
Al26 Al108 11_666 2.877(9)
Al26 Al104 11_666 2.901(11)
Al26 Al104 2_665 2.902(11)
Al26 Al45 2 2.954(14)
Al26 Al46 2 2.985(13)
Al27 Al80 . 2.811(11)
Al27 Al80 10_556 2.811(11)
Al27 Al83 10_556 2.815(9)
Al27 Al83 . 2.817(9)
Al27 Al72 . 2.837(12)
Al27 Al72 10_556 2.838(12)
Al27 Al79 . 2.891(10)
Al27 Al79 10_556 2.892(10)
Al27 Al29 . 2.962(16)
Al27 Al31 . 2.992(15)
Al28 Al30 . 2.551(13)
Al28 Cr67 . 2.618(6)
Al28 Cr67 10_556 2.619(6)
Al28 Al81 10_556 2.681(8)
Al28 Al81 . 2.682(8)
Al28 Al76 . 2.687(10)
Al28 Al76 10_556 2.688(10)
Al28 Al85 10_556 2.784(11)
Al28 Al85 . 2.785(11)
Al29 Cr11 3_675 2.493(13)
Al29 Al75 12_566 2.820(11)
Al29 Al75 3_565 2.821(11)
Al29 Al77 . 2.851(14)
Al29 Al77 10_556 2.852(14)
Al29 Al31 . 2.861(17)
Al29 Al79 . 2.903(10)
Al29 Al79 10_556 2.903(10)
Al29 Al131 12_676 2.915(13)
Al29 Al131 3_675 2.915(13)
Al30 Cr67 . 2.640(6)
Al30 Cr67 10_556 2.641(6)
Al30 Al80 . 2.666(11)
Al30 Al80 10_556 2.667(11)
Al30 Al84 10_556 2.671(9)
Al30 Al84 . 2.672(9)
Al30 Al85 10_556 2.730(11)
Al30 Al85 . 2.731(11)
Al31 Cr11 3_675 2.466(12)
Al31 Al89 10_556 2.799(12)
Al31 Al89 . 2.800(12)
Al31 Al73 12_566 2.806(12)
Al31 Al73 3_565 2.807(12)
Al31 Al75 3_565 2.821(10)
Al31 Al75 12_566 2.822(10)
Al31 Al83 . 2.843(10)
Al31 Al83 10_556 2.844(10)
Al32 Cr16 3_565 2.360(18)
Al32 Al33 . 2.71(2)
Al32 Al90 . 2.775(16)
Al32 Al90 10_556 2.775(16)
Al32 Al88 . 2.828(11)
Al32 Al88 10_556 2.829(11)
Al32 Al106 11_666 2.930(16)
Al32 Al106 2_665 2.931(16)
Al33 Al87 12_566 2.768(10)
Al33 Al87 3_565 2.769(10)
Al33 Al92 . 2.801(9)
Al33 Al92 10_556 2.801(9)
Al33 Al85 . 2.868(12)
Al33 Al85 10_556 2.869(12)
Al33 Al34 . 2.894(14)
Al33 Al35 . 2.935(15)
Al34 Al93 10_556 2.790(11)
Al34 Al93 . 2.791(11)
Al34 Al89 . 2.791(11)
Al34 Al89 10_556 2.792(11)
Al34 Al35 . 2.827(14)
Al34 Al92 . 2.871(9)
Al34 Al92 10_556 2.872(9)
Al34 Al94 10_556 2.875(9)
Al34 Al94 . 2.877(9)
Al35 Al96 10_556 2.764(13)
Al35 Al96 . 2.765(13)
Al35 Al94 . 2.776(9)
Al35 Al94 10_556 2.777(9)
Al35 Al87 3_565 2.852(10)
Al35 Al87 12_566 2.852(10)
Al35 Al99 10_556 2.939(12)
Al35 Al99 . 2.940(12)
Al36 Cr16 3_565 2.550(11)
Al36 Al42 2_665 2.564(17)
Al36 Al39 2_665 2.640(14)
Al36 Al98 10_556 2.727(11)
Al36 Al98 . 2.728(11)
Al36 Al98 2_665 2.800(11)
Al36 Al98 11_666 2.800(11)
Al36 Al102 2_665 2.859(9)
Al36 Al102 11_666 2.861(9)
Al36 Al101 11_666 2.999(9)
Al37 Al40 . 2.565(14)
Al37 Cr6 1_565 2.591(11)
Al37 Cr69 10_556 2.630(6)
Al37 Cr69 . 2.631(6)
Al37 Al100 10_556 2.672(11)
Al37 Al100 . 2.672(11)
Al37 Al97 . 2.700(9)
Al37 Al97 10_556 2.701(9)
Al37 Al99 . 2.758(11)
Al37 Al99 10_556 2.759(11)
Al38 Cr68 . 2.593(5)
Al38 Cr68 10_556 2.594(5)
Al38 Al40 . 2.678(14)
Al38 Al104 10_556 2.740(12)
Al38 Al104 . 2.741(12)
Al38 Al99 . 2.804(12)
Al38 Al99 10_556 2.805(12)
Al38 Al103 10_556 2.984(10)
Al38 Al103 . 2.985(10)
Al38 Al86 3_565 2.997(11)
Al38 Al86 12_566 2.997(11)
Al39 Cr16 2_665 2.204(12)
Al39 Al36 3_565 2.641(14)
Al39 Al90 12_566 2.727(12)
Al39 Al90 3_565 2.728(12)
Al39 Al98 . 2.783(12)
Al39 Al98 10_556 2.784(12)
Al39 Al91 3_565 2.814(9)
Al39 Al91 12_566 2.815(9)
Al39 Al102 10_556 2.837(9)
Al39 Al102 . 2.838(9)
Al39 Al41 . 2.883(15)
Al40 Cr69 . 2.639(6)
Al40 Cr69 10_556 2.640(6)
Al40 Al107 10_556 2.643(11)
Al40 Al107 . 2.644(11)
Al40 Al103 10_556 2.714(9)
Al40 Al103 . 2.715(9)
Al40 Al99 . 2.833(11)
Al40 Al99 10_556 2.835(11)
Al41 Fe63 12_566 2.425(4)
Al41 Fe63 3_565 2.425(4)
Al41 Al86 3_565 2.769(12)
Al41 Al86 12_566 2.771(12)
Al41 Al104 . 2.896(12)
Al41 Al104 10_556 2.896(12)
Al41 Al90 12_566 2.917(12)
Al41 Al90 3_565 2.917(12)
Al42 Cr19 3_565 2.370(15)
Al42 Al36 3_565 2.563(17)
Al42 Cr17 3_565 2.623(15)
Al42 Cr16 2_665 2.664(16)
Al42 Al106 10_556 2.725(14)
Al42 Al106 . 2.726(14)
Al42 Al96 12_566 2.745(15)
Al42 Al96 3_565 2.746(15)
Al42 Al101 . 2.900(10)
Al42 Al101 10_556 2.901(10)
Al43 Cr20 1_545 2.540(12)
Al43 Al107 1_545 2.756(12)
Al43 Al107 10_546 2.756(12)
Al43 Al44 . 2.760(15)
Al43 Al110 10_556 2.785(12)
Al43 Al110 . 2.786(12)
Al43 Al109 10_556 2.852(9)
Al43 Al109 . 2.853(9)
Al44 Cr23 3_665 2.450(12)
Al44 Al57 3_665 2.787(14)
Al44 Al112 10_556 2.844(11)
Al44 Al112 . 2.845(11)
Al44 Al119 12_666 2.899(11)
Al44 Al119 3_665 2.899(11)
Al44 Al124 3_665 2.924(10)
Al44 Al124 12_666 2.925(10)
Al45 Cr21 1_545 2.511(11)
Al45 Al110 10_556 2.742(11)
Al45 Al110 . 2.742(11)
Al45 Al108 1_545 2.809(9)
Al45 Al108 10_546 2.810(9)
Al45 Al107 1_545 2.832(11)
Al45 Al107 10_546 2.833(11)
Al45 Al111 10_556 2.863(9)
Al45 Al111 . 2.865(9)
Al45 Al26 3 2.955(14)
Al46 Cr13 3 2.480(11)
Al46 Al78 3 2.823(9)
Al46 Al116 10_556 2.823(11)
Al46 Al78 12_556 2.824(9)
Al46 Al116 . 2.824(11)
Al46 Al76 12_556 2.830(11)
Al46 Al76 3 2.831(11)
Al46 Al111 . 2.849(9)
Al46 Al111 10_556 2.849(9)
Al46 Al26 3 2.984(13)
Al47 Al49 . 2.552(14)
Al47 Al110 . 2.648(12)
Al47 Al110 10_556 2.650(12)
Al47 Al48 . 2.654(15)
Al47 Al113 . 2.750(9)
Al47 Al113 10_556 2.751(9)
Al47 Al114 10_556 2.831(9)
Al47 Al114 . 2.832(9)
Al47 Al117 10_556 2.988(11)
Al47 Al117 . 2.989(11)
Al48 Al52 . 2.432(15)
Al48 Fe64 10_556 2.558(6)
Al48 Fe64 . 2.559(6)
Al48 Al112 . 2.645(11)
Al48 Al112 10_556 2.646(11)
Al48 Al113 . 2.750(9)
Al48 Al113 10_556 2.751(9)
Al49 Al53 . 2.594(14)
Al49 Cr66 10_556 2.619(6)
Al49 Cr66 . 2.620(6)
Al49 Al116 . 2.654(11)
Al49 Al116 10_556 2.654(11)
Al49 Al114 . 2.727(9)
Al49 Al114 10_556 2.728(9)
Al49 Al117 10_556 2.850(11)
Al49 Al117 . 2.850(11)
Al50 Fe65 10_556 2.561(4)
Al50 Fe65 . 2.562(4)
Al50 Al115 2_655 2.747(11)
Al50 Al115 11_656 2.747(11)
Al50 Al115 . 2.767(11)
Al50 Al115 10_556 2.767(11)
Al50 Al112 11_656 2.978(11)
Al50 Al112 2_655 2.979(11)
Al50 Al119 10_556 2.981(11)
Al50 Al119 . 2.982(11)
Al51 Cr12 3 2.466(12)
Al51 Al76 3 2.803(11)
Al51 Al76 12_556 2.804(11)
Al51 Al116 . 2.835(12)
Al51 Al116 10_556 2.836(12)
Al51 Al56 . 2.866(15)
Al51 Al54 . 2.869(15)
Al51 Al118 10_556 2.918(9)
Al51 Al118 . 2.919(9)
Al51 Al74 12_556 2.944(9)
Al51 Al74 3 2.945(9)
Al52 Fe64 . 2.502(6)
Al52 Fe64 10_556 2.503(6)
Al52 Al119 10_556 2.655(12)
Al52 Al119 . 2.656(12)
Al52 Al55 . 2.698(15)
Al52 Al120 10_556 2.742(9)
Al52 Al120 . 2.743(9)
Al53 Al55 . 2.502(14)
Al53 Cr66 . 2.607(7)
Al53 Cr66 10_556 2.608(7)
Al53 Al122 10_556 2.657(11)
Al53 Al122 . 2.658(11)
Al53 Al121 10_556 2.673(9)
Al53 Al121 . 2.674(9)
Al53 Al117 . 2.915(11)
Al53 Al117 10_556 2.916(11)
Al54 Cr12 3 2.460(12)
Al54 Al72 12_556 2.806(11)
Al54 Al72 3 2.807(11)
Al54 Al80 3 2.822(11)
Al54 Al80 12_556 2.823(11)
Al54 Al56 . 2.855(15)
Al54 Al123 10_556 2.922(9)
Al54 Al123 . 2.922(9)
Al54 Al74 3 2.940(9)
Al54 Al74 12_556 2.941(9)
Al55 Al125 10_556 2.710(11)
Al55 Al125 . 2.711(11)
Al55 Al120 . 2.728(9)
Al55 Al120 10_556 2.728(9)
Al55 Al121 10_556 2.773(9)
Al55 Al121 . 2.773(9)
Al56 Al122 . 2.773(12)
Al56 Al122 10_556 2.773(12)
Al56 Al126 10_556 2.810(12)
Al56 Al126 . 2.811(12)
Al56 Al118 . 2.944(10)
Al56 Al123 10_556 2.944(10)
Al56 Al123 . 2.944(10)
Al56 Al118 10_556 2.945(10)
Al57 Cr20 2_765 2.472(11)
Al57 Al100 11_766 2.739(11)
Al57 Al100 2_765 2.740(11)
Al57 Al125 . 2.763(11)
Al57 Al125 10_556 2.763(11)
Al57 Al44 2_655 2.788(14)
Al57 Al124 . 2.834(9)
Al57 Al124 10_556 2.835(9)
Al58 Al126 . 2.802(11)
Al58 Al126 10_556 2.802(11)
Al58 Al127 . 2.817(9)
Al58 Al127 10_556 2.817(9)
Al58 Al122 . 2.825(11)
Al58 Al122 10_556 2.826(11)
Al58 Al129 10_556 2.828(9)
Al58 Al129 . 2.829(9)
Al58 Al62 . 2.996(14)
Al59 Cr4 3 2.562(12)
Al59 Al61 . 2.580(15)
Al59 Cr70 . 2.670(7)
Al59 Cr70 10_556 2.670(7)
Al59 Al128 10_556 2.682(9)
Al59 Al128 . 2.682(9)
Al59 Al72 3 2.708(12)
Al59 Al72 12_556 2.709(12)
Al59 Al131 10_556 2.816(12)
Al59 Al131 . 2.817(12)
Al60 Cr6 2_655 2.494(11)
Al60 Al125 . 2.752(11)
Al60 Al125 10_556 2.754(11)
Al60 Al95 11_766 2.791(9)
Al60 Al95 2_765 2.793(9)
Al60 Al100 11_766 2.820(11)
Al60 Al100 2_765 2.820(11)
Al60 Al127 . 2.882(9)
Al60 Al127 10_556 2.883(9)
Al60 Al62 . 2.944(14)
Al61 Cr70 . 2.641(7)
Al61 Cr70 10_556 2.641(7)
Al61 Al130 10_556 2.671(9)
Al61 Al130 . 2.672(9)
Al61 Al126 . 2.716(11)
Al61 Al126 10_556 2.717(11)
Al61 Al131 10_556 2.731(11)
Al61 Al131 . 2.732(11)
Al62 Cr6 2_655 2.465(11)
Al62 Al93 11_766 2.789(11)
Al62 Al93 2_765 2.790(11)
Al62 Al73 10_656 2.794(11)
Al62 Al73 1_655 2.795(11)
Al62 Al129 . 2.849(9)
Al62 Al129 10_556 2.849(9)
Al62 Al95 2_765 2.850(9)
Al62 Al95 11_766 2.851(9)
Fe63 Al124 7_665 2.311(8)
Fe63 Al82 . 2.356(8)
Fe63 Al104 2_665 2.371(8)
Fe63 Al109 8_565 2.387(7)
Fe63 Al41 2_665 2.425(4)
Fe63 Al91 . 2.445(8)
Fe63 Al105 8_455 2.526(7)
Fe63 Al90 . 2.753(8)
Fe63 Al86 . 2.940(7)
Fe64 Al106 8 2.358(11)
Fe64 Al115 . 2.492(7)
Fe64 Al120 . 2.555(7)
Fe64 Al117 . 2.556(8)
Fe64 Al113 . 2.561(7)
Fe64 Al101 8 2.582(7)
Fe64 Al102 8 2.599(7)
Fe65 Al119 . 2.344(7)
Fe65 Al112 2_655 2.347(7)
Fe65 Al98 8 2.454(8)
Fe65 Al91 7_665 2.484(8)
Fe65 Al115 . 2.617(7)
Fe65 Al115 2_655 2.623(7)
Fe65 Al102 8 2.641(7)
Fe65 Al101 9_655 2.729(7)
Cr66 Al87 9_655 2.428(9)
Cr66 Al94 7_665 2.486(8)
Cr66 Al92 7_665 2.539(8)
Cr66 Al121 . 2.746(7)
Cr66 Al118 . 2.779(7)
Cr66 Al116 . 2.783(8)
Cr66 Al114 . 2.789(7)
Cr66 Al117 . 2.821(8)
Cr66 Al122 . 2.841(8)
Cr67 Al129 7_665 2.475(8)
Cr67 Al95 8_455 2.487(7)
Cr67 Al127 7_665 2.503(7)
Cr67 Al81 . 2.687(7)
Cr67 Al74 . 2.718(7)
Cr67 Al80 . 2.763(8)
Cr67 Al84 . 2.778(8)
Cr67 Al85 . 2.789(8)
Cr67 Al76 . 2.806(8)
Cr68 Al96 . 2.256(9)
Cr68 Al110 7_665 2.511(9)
Cr68 Al103 . 2.516(7)
Cr68 Al86 3_565 2.542(8)
Cr68 Al113 7_665 2.563(8)
Cr68 Al99 . 2.620(8)
Cr68 Al114 7_665 2.636(8)
Cr68 Al109 7_665 2.919(8)
Cr69 Al78 9_665 2.488(8)
Cr69 Al108 7_675 2.505(8)
Cr69 Al111 7_665 2.516(8)
Cr69 Al105 . 2.682(7)
Cr69 Al103 . 2.732(7)
Cr69 Al107 . 2.768(8)
Cr69 Al100 . 2.773(8)
Cr69 Al97 . 2.820(7)
Cr69 Al99 . 2.841(8)
Cr70 Al75 9_655 2.466(8)
Cr70 Al83 7_665 2.479(7)
Cr70 Al79 7_665 2.531(8)
Cr70 Al128 . 2.660(7)
Cr70 Al123 . 2.694(8)
Cr70 Al126 . 2.776(8)
Cr70 Al72 3 2.789(8)
Cr70 Al130 . 2.808(8)
Cr70 Al131 . 2.874(8)
Cr71 Al77 2_765 2.459(10)
Cr71 Al77 7_665 2.459(10)
Cr71 Al2 1_655 2.465(9)
Cr71 Al128 . 2.523(9)
Cr71 Al131 . 2.524(9)
Cr71 Al128 8_665 2.559(9)
Cr71 Cr71 9_545 2.606(7)
Cr71 Cr71 8_665 2.607(7)
Al72 Al59 2 2.709(12)
Al72 Cr24 2 2.749(9)
Al72 Al75 7_565 2.771(11)
Al72 Cr70 2 2.788(8)
Al72 Al54 2 2.807(11)
Al72 Al128 2 2.848(10)
Al72 Al72 10_556 2.848(15)
Al72 Al123 2 2.885(10)
Al72 Al79 . 2.896(10)
Al72 Al80 . 2.979(10)
Al73 Cr10 1_455 2.726(9)
Al73 Cr11 1_455 2.751(8)
Al73 Al62 1_455 2.795(11)
Al73 Al31 2_665 2.806(12)
Al73 Al75 . 2.826(10)
Al73 Al129 1_455 2.857(10)
Al73 Al130 1_455 2.875(10)
Al73 Al73 10_556 2.908(15)
Al73 Al123 8_565 2.944(10)
Al73 Al74 7_565 2.945(10)
Al73 Al89 2_665 2.953(9)
Al73 Al93 2_665 2.967(10)
Al74 Al118 2 2.876(9)
Al74 Al80 . 2.877(10)
Al74 Al76 . 2.897(9)
Al74 Al123 2 2.900(9)
Al74 Al93 8_455 2.900(10)
Al74 Al95 8_455 2.913(9)
Al74 Al129 7_665 2.925(10)
Al74 Al54 2 2.941(9)
Al74 Al51 2 2.945(9)
Al74 Al73 7_565 2.945(10)
Al75 Cr70 8_565 2.467(8)
Al75 Cr11 1_455 2.541(8)
Al75 Al130 1_455 2.766(9)
Al75 Al72 7_565 2.771(11)
Al75 Al128 8_565 2.778(10)
Al75 Al31 2_665 2.821(10)
Al75 Al29 2_665 2.821(11)
Al75 Al123 8_565 2.877(10)
Al75 Al131 1_455 2.909(10)
Al75 Al83 2_665 2.971(9)
Al76 Al95 8_455 2.777(10)
Al76 Al51 2 2.805(11)
Al76 Al46 2 2.830(11)
Al76 Al81 . 2.831(10)
Al76 Al76 10_556 2.857(14)
Al76 Al78 . 2.897(9)
Al76 Al116 2 2.994(10)
Al77 Cr71 7_665 2.459(10)
Al77 Cr71 3_675 2.460(10)
Al77 Al77 10_556 2.615(17)
Al77 Al2 1_565 2.639(9)
Al77 Al128 2 2.696(11)
Al77 Al79 . 2.734(11)
Al77 Cr25 2 2.747(11)
Al77 Al1 1_565 2.911(8)
Al78 Cr69 8_455 2.487(8)
Al78 Al100 8_455 2.755(10)
Al78 Al81 . 2.759(9)
Al78 Al82 . 2.777(10)
Al78 Al46 2 2.824(9)
Al78 Al97 8_455 2.876(10)
Al78 Al111 2 2.906(10)
Al78 Al105 8_455 2.937(9)
Al79 Cr70 7_665 2.531(8)
Al79 Al131 7_665 2.712(11)
Al79 Al128 2 2.798(9)
Al79 Al128 7_665 2.837(10)
Al79 Al130 7_665 2.861(10)
Al79 Al83 . 2.940(9)
Al80 Al129 7_665 2.744(10)
Al80 Al54 2 2.822(11)
Al80 Al84 . 2.864(10)
Al80 Al80 10_556 2.892(15)
Al80 Al83 . 2.946(10)
Al81 Al88 . 2.634(8)
Al81 Al82 . 2.770(10)
Al81 Al95 8_455 2.816(9)
Al81 Al85 . 2.897(10)
Al81 Al127 7_665 2.909(9)
Al82 Al90 . 2.749(10)
Al82 Al82 10_556 2.832(15)
Al82 Al88 . 2.988(9)
Al83 Cr70 7_665 2.479(7)
Al83 Al84 . 2.717(9)
Al83 Al126 7_665 2.776(10)
Al83 Al89 . 2.845(10)
Al83 Al123 7_665 2.926(10)
Al83 Al130 7_665 2.939(10)
Al83 Al75 3_565 2.973(9)
Al84 Al92 . 2.752(9)
Al84 Al85 . 2.797(10)
Al84 Al129 7_665 2.896(10)
Al84 Al127 7_665 2.907(10)
Al84 Al89 . 2.936(10)
Al85 Al88 . 2.655(9)
Al85 Al127 7_665 2.778(11)
Al85 Al85 10_556 2.817(16)
Al85 Al92 . 2.938(9)
Al86 Cr68 2_665 2.541(8)
Al86 Cr19 2_665 2.595(8)
Al86 Al91 . 2.708(10)
Al86 Al104 2_665 2.742(10)
Al86 Al109 8_565 2.754(10)
Al86 Al41 2_665 2.771(12)
Al86 Al86 10_556 2.823(14)
Al86 Al96 2_665 2.827(11)
Al86 Al101 3_565 2.882(9)
Al86 Al38 2_665 2.996(11)
Al87 Cr66 8_565 2.428(9)
Al87 Cr17 2_665 2.529(8)
Al87 Al96 2_665 2.707(12)
Al87 Al106 3_565 2.731(12)
Al87 Al33 2_665 2.769(10)
Al87 Al117 8_565 2.806(11)
Al87 Al92 2_665 2.831(10)
Al87 Al35 2_665 2.853(10)
Al87 Al121 8_565 2.871(10)
Al87 Al94 2_665 2.914(10)
Al88 Al90 . 2.588(9)
Al88 Al120 7_665 2.601(9)
Al88 Al125 7_665 2.632(9)
Al88 Al121 7_665 2.687(9)
Al89 Al92 . 2.834(10)
Al89 Al123 7_665 2.911(10)
Al89 Al89 10_556 2.942(14)
Al89 Al118 7_665 2.942(10)
Al89 Al73 3_565 2.955(9)
Al89 Al93 . 2.964(10)
Al90 Cr16 3_565 2.578(9)
Al90 Al39 2_665 2.728(12)
Al90 Al124 7_665 2.748(10)
Al90 Al91 . 2.834(10)
Al90 Al41 2_665 2.917(12)
Al90 Al90 10_556 2.923(15)
Al90 Al102 2_665 2.924(10)
Al91 Fe65 7_665 2.484(8)
Al91 Al101 3_565 2.723(10)
Al91 Al39 2_665 2.814(9)
Al91 Al112 8_565 2.838(10)
Al91 Al102 2_665 2.867(10)
Al91 Cr19 2_665 2.916(8)
Al91 Al109 8_565 2.993(10)
Al92 Cr66 7_665 2.539(8)
Al92 Al122 7_665 2.762(10)
Al92 Al87 3_565 2.831(10)
Al92 Al118 7_665 2.878(10)
Al92 Al121 7_665 2.880(10)
Al93 Cr6 1_565 2.708(8)
Al93 Al62 3_675 2.790(11)
Al93 Al95 . 2.834(9)
Al93 Al94 . 2.847(10)
Al93 Al74 9_665 2.901(10)
Al93 Al118 7_665 2.918(10)
Al93 Al97 . 2.929(10)
Al93 Al93 10_556 2.943(14)
Al93 Al73 3_565 2.966(10)
Al94 Cr66 7_665 2.486(8)
Al94 Al116 7_665 2.732(10)
Al94 Al97 . 2.748(9)
Al94 Al118 7_665 2.853(10)
Al94 Al114 7_665 2.898(10)
Al94 Al87 3_565 2.915(10)
Al94 Al99 . 2.980(10)
Al95 Cr67 9_665 2.488(7)
Al95 Cr6 1_565 2.536(7)
Al95 Al97 . 2.739(9)
Al95 Al76 9_665 2.777(10)
Al95 Al60 3_675 2.792(9)
Al95 Al81 9_665 2.817(9)
Al95 Al62 3_675 2.851(9)
Al95 Al74 9_665 2.911(10)
Al95 Al100 . 2.918(9)
Al95 Al127 3_675 2.945(9)
Al96 Al87 3_565 2.705(12)
Al96 Al42 2_665 2.746(15)
Al96 Al86 3_565 2.827(11)
Al96 Al113 7_665 2.835(12)
Al96 Al96 10_556 2.837(19)
Al96 Al106 2_665 2.947(13)
Al96 Al114 7_665 2.987(12)
Al97 Cr6 1_565 2.824(8)
Al97 Al99 . 2.841(10)
Al97 Al100 . 2.855(10)
Al97 Al78 9_665 2.877(10)
Al97 Al111 7_665 2.959(10)
Al98 Fe65 9 2.455(8)
Al98 Al101 2_665 2.731(10)
Al98 Al3 7_665 2.758(12)
Al98 Al102 . 2.795(10)
Al98 Al36 3_565 2.800(11)
Al98 Al98 2_665 2.928(12)
Al98 Al98 3_565 2.929(12)
Al98 Al98 10_556 2.983(15)
Al99 Al111 7_665 2.759(10)
Al99 Al99 10_556 2.866(14)
Al99 Al103 . 2.895(10)
Al100 Al57 3_675 2.739(11)
Al100 Al78 9_665 2.755(10)
Al100 Al60 3_675 2.820(11)
Al100 Al100 10_556 2.862(14)
Al100 Cr6 1_565 2.912(8)
Al100 Al105 . 2.921(9)
Al100 Al125 3_675 2.944(10)
Al101 Fe64 9 2.583(7)
Al101 Cr19 3_565 2.708(7)
Al101 Al91 2_665 2.723(10)
Al101 Fe65 8_565 2.728(7)
Al101 Al98 3_565 2.731(10)
Al101 Al112 9 2.737(10)
Al101 Al115 9 2.771(9)
Al101 Al102 . 2.814(9)
Al101 Al86 2_665 2.883(9)
Al101 Al113 9 2.908(10)
Al102 Fe64 9 2.600(7)
Al102 Al106 . 2.623(11)
Al102 Fe65 9 2.640(7)
Al102 Al119 9 2.730(10)
Al102 Cr16 2_665 2.764(8)
Al102 Al115 9 2.772(10)
Al102 Al36 3_565 2.861(9)
Al102 Al91 3_565 2.868(10)
Al102 Al90 3_565 2.924(10)
Al103 Al104 . 2.718(10)
Al103 Al108 7_675 2.789(10)
Al103 Al108 . 2.812(9)
Al103 Al111 7_665 2.839(10)
Al103 Al107 . 2.845(10)
Al103 Al110 7_665 2.975(11)
Al104 Fe63 3_565 2.372(8)
Al104 Al86 3_565 2.742(10)
Al104 Al108 . 2.781(10)
Al104 Al26 3_565 2.900(11)
Al104 Al104 10_556 2.943(15)
Al104 Al109 7_665 2.945(10)
Al105 Fe63 9_665 2.527(7)
Al105 Al107 . 2.914(9)
Al105 Al108 7_675 2.932(9)
Al105 Al78 9_665 2.935(10)
Al105 Al124 3_675 2.936(9)
Al105 Al109 1_565 2.963(9)
Al106 Fe64 9 2.357(11)
Al106 Cr16 2_665 2.509(11)
Al106 Cr17 3_565 2.555(10)
Al106 Al120 9 2.657(12)
Al106 Al87 2_665 2.731(12)
Al106 Al32 3_565 2.930(16)
Al106 Al96 3_565 2.948(13)
Al107 Al108 7_675 2.743(10)
Al107 Al43 1_565 2.756(12)
Al107 Al108 . 2.827(10)
Al107 Al45 1_565 2.832(11)
Al107 Al107 10_556 2.863(14)
Al108 Cr69 7_675 2.505(8)
Al108 Al107 7_675 2.743(10)
Al108 Al103 7_675 2.789(10)
Al108 Al45 1_565 2.809(9)
Al108 Al26 3_565 2.877(9)
Al108 Al111 1_565 2.927(9)
Al108 Al105 7_675 2.932(9)
Al109 Fe63 9_655 2.386(7)
Al109 Al110 . 2.695(10)
Al109 Al113 . 2.755(9)
Al109 Al86 9_655 2.755(10)
Al109 Al112 . 2.836(10)
Al109 Cr68 7_665 2.919(8)
Al109 Al104 7_665 2.945(10)
Al109 Al105 1_545 2.963(9)
Al109 Al91 9_655 2.994(10)
Al110 Cr68 7_665 2.511(9)
Al110 Al111 . 2.835(10)
Al110 Al110 10_556 2.867(16)
Al110 Al114 . 2.947(10)
Al110 Al103 7_665 2.975(11)
Al111 Cr69 7_665 2.516(8)
Al111 Al114 . 2.744(9)
Al111 Al99 7_665 2.759(10)
Al111 Al103 7_665 2.839(10)
Al111 Al78 3 2.907(10)
Al111 Al108 1_545 2.927(9)
Al111 Al97 7_665 2.959(10)
Al111 Al116 . 2.987(10)
Al112 Fe65 3_665 2.348(7)
Al112 Al101 8 2.738(10)
Al112 Al113 . 2.758(10)
Al112 Al115 . 2.817(9)
Al112 Al112 10_556 2.825(15)
Al112 Al91 9_655 2.837(10)
Al112 Al50 3_665 2.979(11)
Al113 Cr68 7_665 2.563(8)
Al113 Al96 7_665 2.835(12)
Al113 Al101 8 2.908(10)
Al113 Al114 . 2.918(9)
Al113 Al117 . 2.932(10)
Al114 Cr68 7_665 2.636(8)
Al114 Al116 . 2.828(10)
Al114 Al94 7_665 2.898(10)
Al114 Al117 . 2.921(10)
Al114 Al96 7_665 2.987(12)
Al115 Fe65 3_665 2.622(7)
Al115 Al50 3_665 2.747(11)
Al115 Al101 8 2.771(9)
Al115 Al102 8 2.773(10)
Al115 Al119 . 2.781(9)
Al116 Al94 7_665 2.732(10)
Al116 Al116 10_556 2.844(15)
Al116 Al118 . 2.921(10)
Al116 Al76 3 2.995(10)
Al117 Al87 9_655 2.806(11)
Al117 Al120 . 2.908(9)
Al117 Al121 . 2.977(10)
Al117 Al117 10_556 2.996(14)
Al118 Al94 7_665 2.853(10)
Al118 Al74 3 2.877(9)
Al118 Al92 7_665 2.878(10)
Al118 Al123 . 2.915(9)
Al118 Al93 7_665 2.918(10)
Al118 Al122 . 2.922(10)
Al118 Al89 7_665 2.942(10)
Al119 Al102 8 2.729(10)
Al119 Al120 . 2.764(9)
Al119 Al119 10_556 2.815(14)
Al119 Al124 . 2.840(10)
Al119 Al44 2_655 2.897(11)
Al120 Al88 7_665 2.601(9)
Al120 Al106 8 2.656(12)
Al120 Al124 . 2.741(9)
Al120 Al121 . 2.924(9)
Al121 Al88 7_665 2.687(9)
Al121 Al127 . 2.765(9)
Al121 Al122 . 2.822(10)
Al121 Al87 9_655 2.870(10)
Al121 Al92 7_665 2.880(10)
Al121 Al125 . 2.985(10)
Al122 Al92 7_665 2.762(10)
Al122 Al122 10_556 2.784(15)
Al122 Al127 . 2.956(10)
Al122 Al126 . 2.974(10)
Al123 Al75 9_655 2.877(10)
Al123 Al72 3 2.886(10)
Al123 Al74 3 2.899(9)
Al123 Al126 . 2.901(10)
Al123 Al89 7_665 2.911(10)
Al123 Al83 7_665 2.926(10)
Al123 Al73 9_655 2.944(10)
Al124 Fe63 7_665 2.311(8)
Al124 Al90 7_665 2.748(10)
Al124 Al125 . 2.790(10)
Al124 Al44 2_655 2.925(10)
Al124 Al105 2_765 2.935(9)
Al125 Al88 7_665 2.632(9)
Al125 Al125 10_556 2.837(15)
Al125 Al127 . 2.881(10)
Al125 Al100 2_765 2.943(10)
Al126 Al83 7_665 2.776(10)
Al126 Al126 10_556 2.859(15)
Al126 Al130 . 2.893(10)
Al126 Al129 . 2.924(10)
Al127 Cr67 7_665 2.503(8)
Al127 Al85 7_665 2.778(11)
Al127 Al129 . 2.882(9)
Al127 Al84 7_665 2.907(10)
Al127 Al81 7_665 2.909(9)
Al127 Al95 2_765 2.944(9)
Al128 Cr71 9_545 2.559(9)
Al128 Al77 3 2.697(11)
Al128 Al75 9_655 2.777(10)
Al128 Al79 3 2.799(9)
Al128 Al79 7_665 2.837(10)
Al128 Al72 3 2.847(10)
Al128 Al131 . 2.917(10)
Al129 Cr67 7_665 2.475(8)
Al129 Al130 . 2.730(10)
Al129 Al80 7_665 2.744(10)
Al129 Al73 1_655 2.857(10)
Al129 Al84 7_665 2.896(10)
Al129 Al74 7_665 2.925(10)
Al130 Al75 1_655 2.766(9)
Al130 Al131 . 2.814(10)
Al130 Al79 7_665 2.861(10)
Al130 Al73 1_655 2.875(10)
Al130 Al83 7_665 2.939(10)
Al131 Al79 7_665 2.712(11)
Al131 Al131 10_556 2.824(15)
Al131 Al75 1_655 2.909(10)
Al131 Al29 2_765 2.914(13)
